data_4119196
loop_
_publ_author_name
'Yu Fang'
'Takashi Murase'
'Sota Sato'
'Makoto Fujita'

_publ_contact_author 'Makoto Fujita'
_publ_contact_author_email mfujita@appchem.t.u-tokyo.ac.jp
_publ_section_title
;
 Noncovalent Tailoring of the Binding Pocket of Self-Assembled Cages by
 Remote Bulky Ancillary Groups
;
_journal_name_full 'Journal of the American Chemical Society'
_journal_page_first 613
_journal_page_last 615
_journal_paper_doi 10.1021/ja311373f
_journal_volume 135
_journal_year 2013
_chemical_formula_moiety
; 
'C2016 H1728 F11.18 N288 O19 P1.86 Pd48, 
74.14(F6 P), F3 P, 4(F5 P), 2(F2 P), 38(O)' 
;
_chemical_formula_sum 'C2016 H1728 F483 N288 O57 P83 Pd48'
_chemical_formula_weight 47755.58
_chemical_name_systematic
; 
 ? 
;
_space_group_IT_number 14
_symmetry_cell_setting monoclinic
_symmetry_space_group_name_Hall '-P 2yab'
_symmetry_space_group_name_H-M 'P 1 21/a 1'
_atom_sites_solution_hydrogens geom
_atom_sites_solution_primary 'charge flipping'
_atom_sites_solution_secondary difmap
_audit_creation_method SHELXL-97
_cell_angle_alpha 90.00
_cell_angle_beta 113.05(3)
_cell_angle_gamma 90.00
_cell_formula_units_Z 2
_cell_length_a 44.419(9)
_cell_length_b 75.649(15)
_cell_length_c 46.041(9)
_cell_measurement_reflns_used 146867
_cell_measurement_temperature 90(2)
_cell_measurement_theta_max 26.04
_cell_measurement_theta_min 0.57
_cell_volume 142358(6)
_computing_cell_refinement HKL2000
_computing_data_reduction HKL2000
_computing_molecular_graphics 'Yadokari-XG 2009'
_computing_publication_material 'Yadokari-XG 2009'
_computing_structure_refinement 'SHELXL-97 (Sheldrick, 1997)'
_computing_structure_solution superflip
_diffrn_ambient_temperature 90(2)
_diffrn_measured_fraction_theta_full 0.929
_diffrn_measured_fraction_theta_max 0.929
_diffrn_measurement_details
;
' data sets were measured with 0.50 degrees, 0.5 sec, detector distance 90 mm 
and with 0.50 degrees, 0.5 sec, detector distance 316 mm'
;
_diffrn_measurement_device_type 'CCD MX225HE (Rayonix)'
_diffrn_measurement_method 'oscillation method, \w scans'
_diffrn_radiation_monochromator 'Si 111'
_diffrn_radiation_source 'SPring-8 BL41XU beamline'
_diffrn_radiation_type synchrotron
_diffrn_radiation_wavelength 0.85000
_diffrn_reflns_av_R_equivalents 0.0748
_diffrn_reflns_av_sigmaI/netI 0.0498
_diffrn_reflns_limit_h_max 45
_diffrn_reflns_limit_h_min -45
_diffrn_reflns_limit_k_max 77
_diffrn_reflns_limit_k_min -77
_diffrn_reflns_limit_l_max 47
_diffrn_reflns_limit_l_min -47
_diffrn_reflns_number 557706
_diffrn_reflns_theta_full 26.04
_diffrn_reflns_theta_max 26.04
_diffrn_reflns_theta_min 0.57
_exptl_absorpt_coefficient_mu 0.621
_exptl_absorpt_correction_T_max 0.9756
_exptl_absorpt_correction_T_min 0.9405
_exptl_absorpt_correction_type multi-scan
_exptl_absorpt_process_details 'HKL2000 DENZO SCALEPACK'
_exptl_crystal_colour 'pale yellow'
_exptl_crystal_density_diffrn 1.114
_exptl_crystal_description plate
_exptl_crystal_F_000 48192
_exptl_crystal_size_max 0.10
_exptl_crystal_size_mid 0.04
_exptl_crystal_size_min 0.04
_refine_diff_density_max 2.423
_refine_diff_density_min -1.943
_refine_diff_density_rms 0.206
_refine_ls_extinction_method none
_refine_ls_goodness_of_fit_ref 1.882
_refine_ls_hydrogen_treatment constr
_refine_ls_matrix_type full
_refine_ls_number_parameters 13399
_refine_ls_number_reflns 152706
_refine_ls_number_restraints 8282
_refine_ls_restrained_S_all 1.859
_refine_ls_R_factor_all 0.1880
_refine_ls_R_factor_gt 0.1638
_refine_ls_shift/su_max 0.024
_refine_ls_shift/su_mean 0.002
_refine_ls_structure_factor_coef Fsqd
_refine_ls_weighting_details 'calc w=1/[\s^2^(Fo^2^)+(0.2000P)^2^] where P=(Fo^2^+2Fc^2^)/3'
_refine_ls_weighting_scheme calc
_refine_ls_wR_factor_gt 0.4344
_refine_ls_wR_factor_ref 0.4531
_reflns_number_gt 111095
_reflns_number_total 152706
_reflns_threshold_expression >2\s(I)
_cod_data_source_file ja311373f_si_002.cif
_cod_data_source_block M6L4
_cod_original_cell_volume 142362(49)
_cod_database_code 4119196

loop_
_symmetry_equiv_pos_as_xyz
'x, y, z'
'-x+1/2, y+1/2, -z'
'-x, -y, -z'
'x-1/2, -y-1/2, z'

loop_
_atom_site_label
_atom_site_type_symbol
_atom_site_fract_x
_atom_site_fract_y
_atom_site_fract_z
_atom_site_U_iso_or_equiv
_atom_site_adp_type
_atom_site_occupancy
_atom_site_symmetry_multiplicity
_atom_site_calc_flag
_atom_site_refinement_flags
_atom_site_disorder_assembly
_atom_site_disorder_group
C19B C 0.6870(5) 0.1901(2) 0.3421(4) 0.108(5) Uani 1 1 d . . .
C14E C 0.7923(3) 0.36137(14) 0.2897(2) 0.125(4) Uani 1 1 d DU . .
C6R C 0.9397(4) 0.96292(16) 1.1599(3) 0.174(8) Uani 1 1 d DU . .
N8R N 0.9185(3) 0.93900(14) 1.1243(2) 0.124(4) Uani 1 1 d DU . .
C28N C 0.5660(5) 1.0560(2) 0.8461(4) 0.151(8) Uani 1 1 d D . .
H28A H 0.5685 1.0683 0.8534 0.227 Uiso 1 1 calc R . .
H28B H 0.5437 1.0541 0.8305 0.227 Uiso 1 1 calc R . .
H28C H 0.5816 1.0535 0.8364 0.227 Uiso 1 1 calc R . .
C28Y C 0.1427(8) 1.0909(4) 0.7217(6) 0.281(9) Uani 1 1 d DU . .
H28D H 0.1525 1.0832 0.7402 0.421 Uiso 1 1 calc R . .
H28E H 0.1324 1.1011 0.7272 0.421 Uiso 1 1 calc R . .
H28F H 0.1599 1.0950 0.7149 0.421 Uiso 1 1 calc R . .
N1 N 0.7959(3) 0.33913(16) 0.5412(3) 0.095(3) Uani 1 1 d . . .
C2 C 0.7745(4) 0.3268(2) 0.5265(5) 0.116(5) Uani 1 1 d . . .
H2A H 0.7625 0.3216 0.5375 0.140 Uiso 1 1 calc R . .
C3 C 0.7680(4) 0.3207(2) 0.4955(4) 0.104(5) Uani 1 1 d . . .
H3A H 0.7519 0.3120 0.4856 0.125 Uiso 1 1 calc R . .
C4 C 0.7866(4) 0.32825(19) 0.4804(4) 0.098(4) Uani 1 1 d . . .
C5 C 0.8076(4) 0.3414(2) 0.4963(4) 0.117(5) Uani 1 1 d . . .
H5A H 0.8197 0.3471 0.4860 0.141 Uiso 1 1 calc R . .
C6 C 0.8125(4) 0.34672(19) 0.5254(4) 0.094(4) Uani 1 1 d . . .
H6A H 0.8277 0.3559 0.5350 0.113 Uiso 1 1 calc R . .
C7 C 0.7827(4) 0.3225(2) 0.4488(4) 0.095(4) Uani 1 1 d . . .
N8 N 0.7660(3) 0.30744(16) 0.4380(3) 0.096(3) Uani 1 1 d . . .
C9 C 0.7647(4) 0.3023(2) 0.4086(4) 0.104(5) Uani 1 1 d . . .
N10 N 0.7803(3) 0.30982(16) 0.3938(3) 0.104(4) Uani 1 1 d . . .
C11 C 0.7969(4) 0.3243(2) 0.4078(4) 0.096(4) Uani 1 1 d . . .
N12 N 0.7989(3) 0.33096(16) 0.4351(3) 0.106(4) Uani 1 1 d . . .
C13 C 0.8170(4) 0.3328(2) 0.3920(4) 0.106(5) Uani 1 1 d . . .
C14 C 0.8159(3) 0.32680(19) 0.3632(4) 0.094(4) Uani 1 1 d . . .
H14A H 0.8026 0.3169 0.3533 0.113 Uiso 1 1 calc R . .
C15 C 0.8340(3) 0.33507(18) 0.3488(3) 0.089(4) Uani 1 1 d . . .
H15A H 0.8346 0.3303 0.3300 0.107 Uiso 1 1 calc R . .
N16 N 0.8509(3) 0.34989(15) 0.3613(3) 0.093(3) Uani 1 1 d . . .
C17 C 0.8516(4) 0.3561(2) 0.3888(4) 0.103(5) Uani 1 1 d . . .
H17A H 0.8649 0.3660 0.3983 0.124 Uiso 1 1 calc R . .
C18 C 0.8339(4) 0.3485(2) 0.4030(4) 0.109(5) Uani 1 1 d . . .
H18A H 0.8328 0.3540 0.4211 0.130 Uiso 1 1 calc R . .
C19 C 0.7437(3) 0.28619(18) 0.3927(4) 0.096(4) Uani 1 1 d D . .
C20 C 0.7343(3) 0.27435(18) 0.4088(3) 0.086(4) Uani 1 1 d D . .
H20A H 0.7409 0.2756 0.4309 0.103 Uiso 1 1 calc R . .
C21 C 0.7148(3) 0.26002(17) 0.3930(4) 0.091(4) Uani 1 1 d D . .
H21A H 0.7076 0.2518 0.4046 0.109 Uiso 1 1 calc R . .
N22 N 0.7063(2) 0.25768(14) 0.3624(3) 0.083(3) Uani 1 1 d D . .
C23 C 0.7159(3) 0.26954(19) 0.3466(3) 0.089(4) Uani 1 1 d D . .
H23A H 0.7100 0.2678 0.3246 0.107 Uiso 1 1 calc R . .
C24 C 0.7347(3) 0.2847(2) 0.3611(4) 0.101(4) Uani 1 1 d D . .
H24A H 0.7407 0.2933 0.3493 0.121 Uiso 1 1 calc R . .
N25 N 0.8432(3) 0.32552(15) 0.5932(3) 0.086(3) Uani 1 1 d . . .
C26 C 0.8729(4) 0.3313(2) 0.5982(4) 0.107(5) Uani 1 1 d . . .
H26A H 0.8776 0.3435 0.6017 0.129 Uiso 1 1 calc R . .
C27 C 0.8969(4) 0.3197(2) 0.5985(5) 0.120(6) Uani 1 1 d . . .
H27A H 0.9180 0.3240 0.6016 0.144 Uiso 1 1 calc R . .
C28 C 0.8896(4) 0.3015(2) 0.5942(4) 0.107(5) Uani 1 1 d . . .
C29 C 0.8592(3) 0.29600(19) 0.5898(4) 0.096(4) Uani 1 1 d . . .
H29A H 0.8539 0.2838 0.5879 0.115 Uiso 1 1 calc R . .
C30 C 0.8351(3) 0.3089(2) 0.5878(4) 0.096(4) Uani 1 1 d . . .
H30A H 0.8130 0.3053 0.5826 0.115 Uiso 1 1 calc R . .
C31 C 0.9153(4) 0.28907(17) 0.5943(4) 0.098(4) Uani 1 1 d . . .
N32 N 0.9439(3) 0.29450(16) 0.5962(3) 0.104(4) Uani 1 1 d . . .
C33 C 0.9652(4) 0.2827(2) 0.5959(4) 0.108(5) Uani 1 1 d . . .
N34 N 0.9601(3) 0.26437(18) 0.5967(4) 0.113(4) Uani 1 1 d . . .
C35 C 0.9297(4) 0.2604(2) 0.5950(5) 0.112(5) Uani 1 1 d . . .
N36 N 0.9066(3) 0.27123(17) 0.5938(3) 0.108(4) Uani 1 1 d . . .
C37 C 0.9230(4) 0.2409(2) 0.5961(4) 0.109(5) Uani 1 1 d . . .
C38 C 0.9433(4) 0.2280(2) 0.5926(4) 0.108(5) Uani 1 1 d . . .
H38A H 0.9621 0.2312 0.5888 0.130 Uiso 1 1 calc R . .
C39 C 0.9367(4) 0.21086(19) 0.5946(4) 0.097(4) Uani 1 1 d . . .
H39A H 0.9515 0.2022 0.5929 0.117 Uiso 1 1 calc R . .
N40 N 0.9083(3) 0.20509(17) 0.5992(3) 0.106(4) Uani 1 1 d . . .
C41 C 0.8878(4) 0.2184(2) 0.5984(4) 0.106(5) Uani 1 1 d . . .
H41A H 0.8675 0.2151 0.5992 0.127 Uiso 1 1 calc R . .
C42 C 0.8928(4) 0.2355(2) 0.5967(4) 0.112(5) Uani 1 1 d . . .
H42A H 0.8765 0.2439 0.5958 0.135 Uiso 1 1 calc R . .
C43 C 0.9969(4) 0.2874(2) 0.5967(4) 0.102(5) Uani 1 1 d . . .
C44 C 1.0213(3) 0.2742(2) 0.5999(4) 0.105(5) Uani 1 1 d . . .
H44A H 1.0173 0.2620 0.6019 0.126 Uiso 1 1 calc R . .
C45 C 1.0513(4) 0.2803(3) 0.6001(5) 0.125(6) Uani 1 1 d . . .
H45A H 1.0673 0.2718 0.6007 0.150 Uiso 1 1 calc R . .
N46 N 1.0586(3) 0.29788(19) 0.5994(3) 0.107(4) Uani 1 1 d . . .
C47 C 1.0359(4) 0.3097(2) 0.5975(4) 0.106(5) Uani 1 1 d . . .
H47A H 1.0408 0.3219 0.5978 0.127 Uiso 1 1 calc R . .
C48 C 1.0043(4) 0.3044(2) 0.5951(4) 0.113(5) Uani 1 1 d . . .
H48A H 0.9880 0.3131 0.5923 0.136 Uiso 1 1 calc R . .
N49 N 1.0751(3) 0.3010(2) 0.5491(3) 0.107(4) Uani 1 1 d . . .
C50 C 1.0777(4) 0.2856(2) 0.5365(4) 0.108(5) Uani 1 1 d . . .
H50A H 1.0939 0.2774 0.5489 0.129 Uiso 1 1 calc R . .
C51 C 1.0574(4) 0.2811(2) 0.5057(4) 0.107(5) Uani 1 1 d . . .
H51A H 1.0591 0.2697 0.4977 0.129 Uiso 1 1 calc R . .
C52 C 1.0352(4) 0.2930(2) 0.4870(4) 0.098(4) Uani 1 1 d . . .
C53 C 1.0325(4) 0.3091(2) 0.5024(4) 0.102(4) Uani 1 1 d . . .
H53A H 1.0163 0.3174 0.4907 0.122 Uiso 1 1 calc R . .
C54 C 1.0513(4) 0.3127(2) 0.5316(4) 0.100(4) Uani 1 1 d . . .
H54A H 1.0484 0.3235 0.5408 0.120 Uiso 1 1 calc R . .
C55 C 1.0133(4) 0.2891(2) 0.4550(4) 0.088(4) Uani 1 1 d . . .
N56 N 0.9932(3) 0.30193(16) 0.4391(3) 0.094(3) Uani 1 1 d . . .
C57 C 0.9724(3) 0.2978(2) 0.4093(4) 0.088(4) Uani 1 1 d . . .
N58 N 0.9710(3) 0.28200(18) 0.3961(3) 0.098(3) Uani 1 1 d . . .
C59 C 0.9912(4) 0.2700(2) 0.4133(4) 0.092(4) Uani 1 1 d . . .
N60 N 1.0131(3) 0.27277(18) 0.4430(3) 0.100(3) Uani 1 1 d . . .
C61 C 0.9911(3) 0.2516(2) 0.4021(4) 0.091(4) Uani 1 1 d . . .
C62 C 0.9748(4) 0.2471(2) 0.3691(4) 0.106(5) Uani 1 1 d . . .
H62A H 0.9636 0.2560 0.3541 0.127 Uiso 1 1 calc R . .
C63 C 0.9755(4) 0.2306(2) 0.3597(4) 0.104(4) Uani 1 1 d . . .
H63A H 0.9651 0.2280 0.3379 0.125 Uiso 1 1 calc R . .
N64 N 0.9904(3) 0.21707(17) 0.3803(4) 0.105(4) Uani 1 1 d . . .
C65 C 1.0057(4) 0.2208(2) 0.4112(4) 0.098(4) Uani 1 1 d . . .
H65A H 1.0161 0.2117 0.4258 0.118 Uiso 1 1 calc R . .
C66 C 1.0062(4) 0.2385(2) 0.4218(4) 0.102(4) Uani 1 1 d . . .
H66A H 1.0176 0.2411 0.4436 0.122 Uiso 1 1 calc R . .
C67 C 0.9509(4) 0.31235(19) 0.3922(4) 0.089(4) Uani 1 1 d . . .
C68 C 0.9258(3) 0.31028(18) 0.3627(3) 0.083(4) Uani 1 1 d . . .
H68A H 0.9216 0.2992 0.3523 0.100 Uiso 1 1 calc R . .
C69 C 0.9070(3) 0.32497(19) 0.3490(3) 0.087(4) Uani 1 1 d . . .
H69A H 0.8903 0.3234 0.3286 0.104 Uiso 1 1 calc R . .
N70 N 0.9100(3) 0.34064(16) 0.3612(3) 0.083(3) Uani 1 1 d . . .
C71 C 0.9322(4) 0.34253(18) 0.3907(4) 0.096(4) Uani 1 1 d . . .
H71A H 0.9342 0.3537 0.4007 0.115 Uiso 1 1 calc R . .
C72 C 0.9524(3) 0.3288(2) 0.4071(3) 0.099(5) Uani 1 1 d . . .
H72A H 0.9672 0.3305 0.4284 0.119 Uiso 1 1 calc R . .
N73 N 0.9473(3) 0.19218(18) 0.3794(4) 0.106(4) Uani 1 1 d . . .
C74 C 0.9191(4) 0.2000(2) 0.3608(4) 0.110(5) Uani 1 1 d . . .
H74A H 0.9173 0.2050 0.3413 0.132 Uiso 1 1 calc R . .
C75 C 0.8904(4) 0.2008(2) 0.3703(4) 0.109(5) Uani 1 1 d . . .
H75A H 0.8694 0.2048 0.3563 0.130 Uiso 1 1 calc R . .
C76 C 0.8965(4) 0.1957(2) 0.4000(4) 0.114(5) Uani 1 1 d . . .
C77 C 0.9277(4) 0.1885(2) 0.4193(5) 0.125(6) Uani 1 1 d . . .
H77A H 0.9312 0.1843 0.4399 0.150 Uiso 1 1 calc R . .
C78 C 0.9520(4) 0.1876(2) 0.4091(4) 0.102(4) Uani 1 1 d . . .
H78A H 0.9730 0.1835 0.4230 0.122 Uiso 1 1 calc R . .
C79 C 0.8716(5) 0.1958(3) 0.4136(5) 0.130(7) Uani 1 1 d . . .
N80 N 0.8416(3) 0.2023(2) 0.3954(3) 0.114(4) Uani 1 1 d . . .
C81 C 0.8202(3) 0.2037(2) 0.4088(4) 0.100(4) Uani 1 1 d . . .
N82 N 0.8265(3) 0.1983(2) 0.4384(4) 0.120(5) Uani 1 1 d . . .
C83 C 0.8562(5) 0.1927(3) 0.4555(5) 0.129(6) Uani 1 1 d . . .
N84 N 0.8803(3) 0.1912(2) 0.4432(4) 0.132(5) Uani 1 1 d . . .
C85 C 0.8666(4) 0.1894(2) 0.4897(4) 0.109(5) Uani 1 1 d . . .
C86 C 0.8426(4) 0.1902(2) 0.5026(4) 0.121(5) Uani 1 1 d . . .
H86A H 0.8206 0.1933 0.4900 0.146 Uiso 1 1 calc R . .
C87 C 0.8526(5) 0.1863(2) 0.5345(4) 0.113(5) Uani 1 1 d . . .
H87A H 0.8371 0.1870 0.5440 0.136 Uiso 1 1 calc R . .
N88 N 0.8838(3) 0.18149(16) 0.5525(3) 0.097(3) Uani 1 1 d . . .
C89 C 0.9050(4) 0.1808(2) 0.5396(4) 0.100(4) Uani 1 1 d . . .
H89A H 0.9268 0.1776 0.5527 0.120 Uiso 1 1 calc R . .
C90 C 0.8983(4) 0.1845(2) 0.5090(4) 0.109(5) Uani 1 1 d . . .
H90A H 0.9149 0.1838 0.5008 0.131 Uiso 1 1 calc R . .
C91 C 0.7876(4) 0.2110(2) 0.3921(4) 0.100(4) Uani 1 1 d . . .
C92 C 0.7659(4) 0.2124(2) 0.4071(4) 0.103(5) Uani 1 1 d . . .
H92A H 0.7721 0.2087 0.4284 0.124 Uiso 1 1 calc R . .
C93 C 0.7344(3) 0.21928(17) 0.3899(3) 0.082(3) Uani 1 1 d . . .
H93A H 0.7193 0.2204 0.3997 0.098 Uiso 1 1 calc R . .
N94 N 0.7259(2) 0.22426(13) 0.3599(3) 0.080(3) Uani 1 1 d . . .
C95 C 0.7452(3) 0.2228(2) 0.3454(4) 0.095(4) Uani 1 1 d . . .
H95A H 0.7381 0.2265 0.3240 0.114 Uiso 1 1 calc R . .
C96 C 0.7767(4) 0.2158(2) 0.3605(4) 0.109(5) Uani 1 1 d . . .
H96A H 0.7905 0.2144 0.3493 0.131 Uiso 1 1 calc R . .
N97 N 0.5901(3) 0.80241(17) 0.1671(3) 0.102(3) Uani 1 1 d . . .
C98 C 0.5648(3) 0.8129(2) 0.1620(4) 0.092(4) Uani 1 1 d . . .
H98A H 0.5663 0.8251 0.1580 0.110 Uiso 1 1 calc R . .
C99 C 0.5361(5) 0.80603(19) 0.1625(4) 0.113(5) Uani 1 1 d . . .
H99A H 0.5184 0.8138 0.1602 0.136 Uiso 1 1 calc R . .
C100 C 0.5326(4) 0.7883(2) 0.1663(4) 0.105(4) Uani 1 1 d . . .
C101 C 0.5605(4) 0.77748(19) 0.1698(4) 0.104(5) Uani 1 1 d . . .
H10B H 0.5591 0.7650 0.1716 0.125 Uiso 1 1 calc R . .
C102 C 0.5868(5) 0.7842(2) 0.1704(4) 0.112(5) Uani 1 1 d . . .
H10C H 0.6049 0.7767 0.1733 0.135 Uiso 1 1 calc R . .
C103 C 0.5013(5) 0.7810(2) 0.1657(5) 0.121(6) Uani 1 1 d . . .
N104 N 0.4996(3) 0.76293(17) 0.1650(3) 0.110(4) Uani 1 1 d . . .
C105 C 0.4708(5) 0.75733(19) 0.1656(4) 0.113(5) Uani 1 1 d . . .
N106 N 0.4476(4) 0.76723(18) 0.1673(4) 0.122(4) Uani 1 1 d . . .
C107 C 0.4530(4) 0.7847(2) 0.1663(4) 0.114(5) Uani 1 1 d . . .
N108 N 0.4797(3) 0.79222(15) 0.1657(3) 0.100(4) Uani 1 1 d . . .
C109 C 0.4666(4) 0.7377(2) 0.1671(4) 0.115(5) Uani 1 1 d . . .
C110 C 0.4861(5) 0.7252(2) 0.1598(4) 0.111(5) Uani 1 1 d . . .
H11A H 0.5040 0.7289 0.1548 0.133 Uiso 1 1 calc R . .
C111 C 0.4790(4) 0.7081(2) 0.1601(4) 0.101(4) Uani 1 1 d . . .
H11B H 0.4926 0.6998 0.1556 0.121 Uiso 1 1 calc R . .
N112 N 0.4534(4) 0.70162(18) 0.1665(3) 0.117(4) Uani 1 1 d . . .
C113 C 0.4339(5) 0.7129(2) 0.1701(4) 0.118(5) Uani 1 1 d . . .
H11C H 0.4149 0.7085 0.1725 0.142 Uiso 1 1 calc R . .
C114 C 0.4381(4) 0.7318(2) 0.1707(4) 0.120(5) Uani 1 1 d . . .
H11D H 0.4228 0.7398 0.1734 0.144 Uiso 1 1 calc R . .
C115 C 0.4242(4) 0.7964(2) 0.1646(4) 0.097(4) Uani 1 1 d . . .
C116 C 0.3937(5) 0.7883(2) 0.1610(4) 0.106(5) Uani 1 1 d . . .
H11E H 0.3911 0.7758 0.1594 0.127 Uiso 1 1 calc R . .
C117 C 0.3694(4) 0.7985(2) 0.1599(3) 0.092(4) Uani 1 1 d . . .
H11F H 0.3493 0.7931 0.1578 0.110 Uiso 1 1 calc R . .
N118 N 0.3713(3) 0.81631(17) 0.1618(3) 0.099(3) Uani 1 1 d . . .
C119 C 0.3991(4) 0.8242(2) 0.1628(4) 0.095(4) Uani 1 1 d . . .
H11G H 0.4003 0.8367 0.1618 0.114 Uiso 1 1 calc R . .
C120 C 0.4255(4) 0.8140(2) 0.1654(4) 0.118(5) Uani 1 1 d . . .
H12B H 0.4454 0.8197 0.1679 0.142 Uiso 1 1 calc R . .
N121 N 0.3207(3) 0.82516(14) 0.1072(3) 0.088(3) Uani 1 1 d . . .
C122 C 0.3325(4) 0.83694(17) 0.0918(4) 0.090(4) Uani 1 1 d . . .
H12C H 0.3414 0.8478 0.1017 0.108 Uiso 1 1 calc R . .
C123 C 0.3317(4) 0.83341(16) 0.0628(4) 0.090(4) Uani 1 1 d . . .
H12D H 0.3399 0.8420 0.0527 0.108 Uiso 1 1 calc R . .
C124 C 0.3195(3) 0.81808(17) 0.0476(3) 0.080(3) Uani 1 1 d . . .
C125 C 0.3106(4) 0.80504(19) 0.0652(4) 0.096(4) Uani 1 1 d . . .
H12E H 0.3048 0.7934 0.0570 0.115 Uiso 1 1 calc R . .
C126 C 0.3106(4) 0.8095(2) 0.0947(3) 0.096(4) Uani 1 1 d . . .
H12F H 0.3032 0.8011 0.1058 0.115 Uiso 1 1 calc R . .
C127 C 0.3175(3) 0.81414(17) 0.0149(3) 0.087(4) Uani 1 1 d . . .
N128 N 0.3321(3) 0.82472(12) 0.0020(3) 0.084(3) Uani 1 1 d . . .
C129 C 0.3272(3) 0.82062(15) -0.0277(3) 0.075(3) Uani 1 1 d . . .
N130 N 0.3089(3) 0.80756(14) -0.0449(3) 0.084(3) Uani 1 1 d . . .
C131 C 0.2932(3) 0.79775(15) -0.0306(3) 0.079(3) Uani 1 1 d . . .
N132 N 0.2971(3) 0.80043(13) -0.0005(3) 0.088(3) Uani 1 1 d . . .
C133 C 0.2720(3) 0.78414(15) -0.0481(3) 0.077(3) Uani 1 1 d . . .
C134 C 0.2675(3) 0.78036(16) -0.0791(3) 0.081(3) Uani 1 1 d . . .
H13C H 0.2785 0.7871 -0.0893 0.098 Uiso 1 1 calc R . .
C135 C 0.2464(3) 0.76630(14) -0.0953(3) 0.075(3) Uani 1 1 d . . .
H13D H 0.2434 0.7636 -0.1165 0.090 Uiso 1 1 calc R . .
N136 N 0.2304(2) 0.75661(12) -0.0808(3) 0.074(3) Uani 1 1 d . . .
C137 C 0.2343(3) 0.76028(15) -0.0521(3) 0.077(3) Uani 1 1 d . . .
H13E H 0.2232 0.7533 -0.0424 0.093 Uiso 1 1 calc R . .
C138 C 0.2540(3) 0.77408(16) -0.0350(3) 0.087(4) Uani 1 1 d . . .
H13F H 0.2553 0.7767 -0.0143 0.104 Uiso 1 1 calc R . .
C139 C 0.3446(3) 0.83172(15) -0.0439(3) 0.078(3) Uani 1 1 d . . .
C140 C 0.3624(3) 0.84632(16) -0.0290(3) 0.084(4) Uani 1 1 d . . .
H14B H 0.3663 0.8489 -0.0077 0.101 Uiso 1 1 calc R . .
C141 C 0.3746(3) 0.85714(16) -0.0459(4) 0.087(4) Uani 1 1 d . . .
H14C H 0.3863 0.8674 -0.0357 0.105 Uiso 1 1 calc R . .
N142 N 0.3711(2) 0.85417(12) -0.0758(2) 0.071(2) Uani 1 1 d . . .
C143 C 0.3554(3) 0.83990(16) -0.0895(3) 0.075(3) Uani 1 1 d . . .
H14D H 0.3533 0.8372 -0.1103 0.090 Uiso 1 1 calc R . .
C144 C 0.3410(3) 0.82810(16) -0.0739(3) 0.079(3) Uani 1 1 d . . .
H14E H 0.3293 0.8179 -0.0845 0.095 Uiso 1 1 calc R . .
N145 N 0.6043(3) 0.80895(15) 0.1140(3) 0.095(3) Uani 1 1 d . . .
C146 C 0.5811(4) 0.82059(18) 0.0988(4) 0.085(4) Uani 1 1 d . . .
H14F H 0.5792 0.8308 0.1099 0.101 Uiso 1 1 calc R . .
C147 C 0.5601(4) 0.81870(17) 0.0684(4) 0.091(4) Uani 1 1 d . . .
H14G H 0.5442 0.8276 0.0585 0.109 Uiso 1 1 calc R . .
C148 C 0.5618(3) 0.80307(17) 0.0510(4) 0.085(4) Uani 1 1 d . . .
C149 C 0.5860(3) 0.79125(19) 0.0683(3) 0.086(4) Uani 1 1 d . . .
H14H H 0.5880 0.7805 0.0585 0.103 Uiso 1 1 calc R . .
C150 C 0.6071(3) 0.7943(2) 0.0988(4) 0.097(4) Uani 1 1 d . . .
H15B H 0.6238 0.7860 0.1093 0.116 Uiso 1 1 calc R . .
C151 C 0.5377(4) 0.80002(19) 0.0194(3) 0.084(4) Uani 1 1 d . . .
N152 N 0.5194(3) 0.81380(13) 0.0052(3) 0.083(3) Uani 1 1 d . . .
C153 C 0.4972(3) 0.81083(16) -0.0245(3) 0.075(3) Uani 1 1 d . . .
N154 N 0.4929(3) 0.79525(14) -0.0399(3) 0.082(3) Uani 1 1 d . . .
C155 C 0.5129(4) 0.78282(17) -0.0226(4) 0.084(4) Uani 1 1 d . . .
N156 N 0.5355(3) 0.78424(13) 0.0065(3) 0.089(3) Uani 1 1 d . . .
C157 C 0.5092(4) 0.76462(19) -0.0387(4) 0.101(4) Uani 1 1 d . . .
C158 C 0.4803(3) 0.7609(2) -0.0642(3) 0.090(4) Uani 1 1 d . . .
H15F H 0.4629 0.7692 -0.0714 0.109 Uiso 1 1 calc R . .
C159 C 0.4779(3) 0.74437(18) -0.0790(3) 0.086(4) Uani 1 1 d . . .
H15G H 0.4582 0.7418 -0.0965 0.103 Uiso 1 1 calc R . .
N160 N 0.5012(3) 0.73208(14) -0.0700(3) 0.081(3) Uani 1 1 d . . .
C161 C 0.5283(4) 0.73611(17) -0.0442(4) 0.091(4) Uani 1 1 d . . .
H16A H 0.5455 0.7277 -0.0371 0.109 Uiso 1 1 calc R . .
C162 C 0.5323(4) 0.75175(19) -0.0276(4) 0.097(4) Uani 1 1 d . . .
H16B H 0.5511 0.7535 -0.0087 0.117 Uiso 1 1 calc R . .
C163 C 0.4751(3) 0.82530(16) -0.0405(3) 0.074(3) Uani 1 1 d . . .
C164 C 0.4747(3) 0.84120(16) -0.0255(3) 0.078(3) Uani 1 1 d . . .
H16C H 0.4892 0.8431 -0.0043 0.093 Uiso 1 1 calc R . .
C165 C 0.4525(3) 0.85423(16) -0.0424(3) 0.073(3) Uani 1 1 d . . .
H16D H 0.4522 0.8651 -0.0322 0.088 Uiso 1 1 calc R . .
N166 N 0.4324(3) 0.85210(13) -0.0712(3) 0.078(3) Uani 1 1 d . . .
C167 C 0.4332(3) 0.83692(18) -0.0870(3) 0.082(3) Uani 1 1 d . . .
H16E H 0.4190 0.8357 -0.1086 0.098 Uiso 1 1 calc R . .
C168 C 0.4539(3) 0.82364(16) -0.0723(3) 0.073(3) Uani 1 1 d . . .
H16F H 0.4540 0.8131 -0.0836 0.087 Uiso 1 1 calc R . .
N169 N 0.4661(3) 0.70437(14) -0.0670(3) 0.093(3) Uani 1 1 d . . .
C170 C 0.4344(3) 0.70788(18) -0.0830(3) 0.087(4) Uani 1 1 d . . .
H17B H 0.4269 0.7112 -0.1046 0.105 Uiso 1 1 calc R . .
C171 C 0.4125(3) 0.70674(19) -0.0685(4) 0.096(4) Uani 1 1 d . . .
H17C H 0.3900 0.7090 -0.0805 0.115 Uiso 1 1 calc R . .
C172 C 0.4231(3) 0.70231(19) -0.0360(4) 0.091(4) Uani 1 1 d . . .
C173 C 0.4565(4) 0.6979(2) -0.0200(4) 0.103(4) Uani 1 1 d . . .
H17D H 0.4647 0.6942 0.0014 0.123 Uiso 1 1 calc R . .
C174 C 0.4772(3) 0.69928(18) -0.0364(4) 0.087(4) Uani 1 1 d . . .
H17E H 0.4997 0.6965 -0.0257 0.105 Uiso 1 1 calc R . .
C175 C 0.4000(4) 0.7012(2) -0.0199(4) 0.095(4) Uani 1 1 d . . .
N176 N 0.3689(3) 0.70603(15) -0.0386(3) 0.103(4) Uani 1 1 d . . .
C177 C 0.3482(4) 0.70536(18) -0.0236(4) 0.089(4) Uani 1 1 d . . .
N178 N 0.3573(3) 0.70053(16) 0.0071(3) 0.094(3) Uani 1 1 d . . .
C179 C 0.3884(4) 0.6959(2) 0.0215(4) 0.105(5) Uani 1 1 d . . .
N180 N 0.4106(3) 0.69552(16) 0.0077(3) 0.095(3) Uani 1 1 d . . .
C181 C 0.4003(3) 0.6901(2) 0.0549(4) 0.098(4) Uani 1 1 d . . .
C182 C 0.3792(5) 0.6899(2) 0.0706(4) 0.122(5) Uani 1 1 d . . .
H18C H 0.3570 0.6933 0.0602 0.147 Uiso 1 1 calc R . .
C183 C 0.3919(4) 0.6844(2) 0.1027(4) 0.106(5) Uani 1 1 d . . .
H18D H 0.3781 0.6839 0.1140 0.127 Uiso 1 1 calc R . .
N184 N 0.4251(4) 0.67967(15) 0.1174(3) 0.099(3) Uani 1 1 d . . .
C185 C 0.4436(4) 0.68057(19) 0.1011(4) 0.096(4) Uani 1 1 d . . .
H18E H 0.4660 0.6778 0.1122 0.116 Uiso 1 1 calc R . .
C186 C 0.4342(4) 0.68503(19) 0.0703(4) 0.101(4) Uani 1 1 d . . .
H18F H 0.4488 0.6848 0.0597 0.122 Uiso 1 1 calc R . .
C187 C 0.3148(3) 0.71134(18) -0.0413(4) 0.090(4) Uani 1 1 d . . .
C188 C 0.3062(3) 0.71537(18) -0.0734(3) 0.086(4) Uani 1 1 d . . .
H18G H 0.3215 0.7145 -0.0831 0.104 Uiso 1 1 calc R . .
C189 C 0.2719(3) 0.72097(18) -0.0912(4) 0.089(4) Uani 1 1 d . . .
H18H H 0.2641 0.7230 -0.1133 0.107 Uiso 1 1 calc R . .
N190 N 0.2521(3) 0.72316(13) -0.0760(3) 0.082(3) Uani 1 1 d . . .
C191 C 0.2616(3) 0.71993(16) -0.0456(4) 0.080(3) Uani 1 1 d . . .
H19A H 0.2466 0.7217 -0.0357 0.096 Uiso 1 1 calc R . .
C192 C 0.2939(3) 0.71387(17) -0.0271(4) 0.089(4) Uani 1 1 d . . .
H19B H 0.3005 0.7117 -0.0051 0.107 Uiso 1 1 calc R . .
N193 N 0.9019(3) 0.92370(14) 0.8561(3) 0.095(3) Uani 1 1 d . . .
C194 C 0.8694(4) 0.91964(19) 0.8453(4) 0.096(4) Uani 1 1 d . . .
H19C H 0.8586 0.9166 0.8236 0.116 Uiso 1 1 calc R . .
C195 C 0.8513(4) 0.91961(19) 0.8631(4) 0.098(4) Uani 1 1 d . . .
H19D H 0.8287 0.9167 0.8537 0.117 Uiso 1 1 calc R . .
C196 C 0.8652(4) 0.92377(19) 0.8950(4) 0.097(4) Uani 1 1 d . . .
C197 C 0.8989(4) 0.92916(18) 0.9063(4) 0.095(4) Uani 1 1 d . . .
H19E H 0.9101 0.9328 0.9276 0.115 Uiso 1 1 calc R . .
C198 C 0.9148(3) 0.92899(19) 0.8860(4) 0.090(4) Uani 1 1 d . . .
H19F H 0.9368 0.9330 0.8940 0.108 Uiso 1 1 calc R . .
C199 C 0.8467(4) 0.9237(2) 0.9131(4) 0.102(4) Uani 1 1 d . . .
N200 N 0.8146(3) 0.91937(16) 0.8995(3) 0.088(3) Uani 1 1 d . . .
C201 C 0.7997(3) 0.9206(2) 0.9191(4) 0.096(4) Uani 1 1 d . . .
N202 N 0.8110(3) 0.92508(16) 0.9488(3) 0.092(3) Uani 1 1 d . . .
C203 C 0.8431(5) 0.9292(2) 0.9614(4) 0.120(5) Uani 1 1 d . . .
N204 N 0.8630(3) 0.92971(18) 0.9443(3) 0.106(4) Uani 1 1 d . . .
C205 C 0.8557(4) 0.9371(2) 0.9947(4) 0.107(5) Uani 1 1 d . . .
C206 C 0.8349(3) 0.93820(18) 1.0098(3) 0.088(4) Uani 1 1 d . . .
H20E H 0.8126 0.9348 0.9998 0.105 Uiso 1 1 calc R . .
C207 C 0.8482(4) 0.94459(18) 1.0411(3) 0.092(4) Uani 1 1 d . . .
H20F H 0.8342 0.9460 1.0522 0.110 Uiso 1 1 calc R . .
N208 N 0.8802(4) 0.94882(16) 1.0556(3) 0.103(4) Uani 1 1 d . . .
C209 C 0.8994(4) 0.9472(2) 1.0393(4) 0.102(4) Uani 1 1 d . . .
H20G H 0.9219 0.9499 1.0503 0.123 Uiso 1 1 calc R . .
C210 C 0.8895(3) 0.94173(19) 1.0078(4) 0.099(4) Uani 1 1 d . . .
H21B H 0.9036 0.9412 0.9967 0.119 Uiso 1 1 calc R . .
C211 C 0.7628(3) 0.91524(17) 0.9052(3) 0.082(3) Uani 1 1 d . . .
C212 C 0.7477(4) 0.91150(17) 0.8742(3) 0.088(4) Uani 1 1 d . . .
H21C H 0.7595 0.9121 0.8609 0.106 Uiso 1 1 calc R . .
C213 C 0.7152(3) 0.90685(15) 0.8621(3) 0.073(3) Uani 1 1 d . . .
H21D H 0.7046 0.9040 0.8403 0.087 Uiso 1 1 calc R . .
N214 N 0.6980(2) 0.90634(12) 0.8810(2) 0.070(2) Uani 1 1 d . . .
C215 C 0.7134(3) 0.91011(17) 0.9118(3) 0.084(4) Uani 1 1 d . . .
H21E H 0.7015 0.9097 0.9250 0.100 Uiso 1 1 calc R . .
C216 C 0.7460(3) 0.91464(18) 0.9246(3) 0.086(4) Uani 1 1 d . . .
H21F H 0.7567 0.9173 0.9464 0.104 Uiso 1 1 calc R . .
N217 N 0.9071(3) 0.95159(18) 0.8203(3) 0.109(4) Uani 1 1 d . . .
C218 C 0.9192(4) 0.9643(2) 0.8420(4) 0.115(5) Uani 1 1 d . . .
H21G H 0.9389 0.9622 0.8599 0.139 Uiso 1 1 calc R . .
C219 C 0.9031(4) 0.9816(2) 0.8392(4) 0.107(5) Uani 1 1 d . . .
H21H H 0.9117 0.9906 0.8547 0.129 Uiso 1 1 calc R . .
C220 C 0.8743(4) 0.9841(2) 0.8123(4) 0.108(5) Uani 1 1 d . . .
C221 C 0.8622(5) 0.9713(2) 0.7900(4) 0.130(6) Uani 1 1 d . . .
H22A H 0.8427 0.9731 0.7717 0.156 Uiso 1 1 calc R . .
C222 C 0.8802(4) 0.9548(2) 0.7953(4) 0.113(5) Uani 1 1 d . . .
H22B H 0.8722 0.9457 0.7798 0.136 Uiso 1 1 calc R . .
C223 C 0.8569(5) 1.0012(2) 0.8069(5) 0.114(5) Uani 1 1 d . . .
N224 N 0.8718(3) 1.01380(18) 0.8295(3) 0.119(4) Uani 1 1 d . . .
C225 C 0.8535(5) 1.0293(2) 0.8222(5) 0.114(5) Uani 1 1 d . . .
N226 N 0.8241(3) 1.03189(18) 0.8000(4) 0.120(5) Uani 1 1 d . . .
C227 C 0.8133(3) 1.0184(2) 0.7812(3) 0.095(4) Uani 1 1 d . . .
N228 N 0.8264(3) 1.00318(19) 0.7836(3) 0.107(4) Uani 1 1 d . . .
C229 C 0.7794(4) 1.0207(2) 0.7553(4) 0.107(5) Uani 1 1 d . . .
C230 C 0.7628(4) 1.0366(2) 0.7521(4) 0.103(5) Uani 1 1 d . . .
H23B H 0.7723 1.0460 0.7664 0.124 Uiso 1 1 calc R . .
C231 C 0.7328(4) 1.03855(19) 0.7280(4) 0.091(4) Uani 1 1 d . . .
H23C H 0.7219 1.0496 0.7261 0.110 Uiso 1 1 calc R . .
N232 N 0.7173(3) 1.02553(17) 0.7066(3) 0.091(3) Uani 1 1 d . . .
C233 C 0.7341(4) 1.0100(2) 0.7101(4) 0.104(5) Uani 1 1 d . . .
H23D H 0.7255 1.0009 0.6949 0.125 Uiso 1 1 calc R . .
C234 C 0.7641(4) 1.0074(2) 0.7359(4) 0.101(4) Uani 1 1 d . . .
H23E H 0.7736 0.9959 0.7396 0.121 Uiso 1 1 calc R . .
C235 C 0.8702(4) 1.0446(2) 0.8456(4) 0.122(6) Uani 1 1 d . . .
C236 C 0.9017(5) 1.0432(3) 0.8667(6) 0.142(7) Uani 1 1 d . . .
H23F H 0.9133 1.0324 0.8681 0.171 Uiso 1 1 calc R . .
C237 C 0.9170(4) 1.0573(3) 0.8863(5) 0.141(7) Uani 1 1 d . . .
H23H H 0.9391 1.0562 0.9009 0.169 Uiso 1 1 calc R . .
N238 N 0.9002(4) 1.0724(2) 0.8842(5) 0.142(6) Uani 1 1 d . . .
C239 C 0.8684(4) 1.0739(2) 0.8633(5) 0.135(7) Uani 1 1 d . . .
H23I H 0.8567 1.0847 0.8616 0.162 Uiso 1 1 calc R . .
C240 C 0.8545(5) 1.0605(3) 0.8458(5) 0.130(6) Uani 1 1 d . . .
H24B H 0.8320 1.0615 0.8323 0.156 Uiso 1 1 calc R . .
N241 N 0.6499(2) 0.92915(11) 0.8526(2) 0.068(2) Uani 1 1 d . . .
C242 C 0.6555(3) 0.93450(14) 0.8271(3) 0.069(3) Uani 1 1 d . . .
H24C H 0.6584 0.9260 0.8133 0.082 Uiso 1 1 calc R . .
C243 C 0.6571(3) 0.95230(16) 0.8210(3) 0.076(3) Uani 1 1 d . . .
H24D H 0.6613 0.9559 0.8032 0.091 Uiso 1 1 calc R . .
C244 C 0.6526(3) 0.96469(14) 0.8403(3) 0.081(4) Uani 1 1 d . . .
C245 C 0.6485(3) 0.95916(15) 0.8678(3) 0.071(3) Uani 1 1 d . . .
H24E H 0.6463 0.9675 0.8822 0.085 Uiso 1 1 calc R . .
C246 C 0.6478(3) 0.94162(14) 0.8728(3) 0.067(3) Uani 1 1 d . . .
H24F H 0.6457 0.9378 0.8916 0.080 Uiso 1 1 calc R . .
C247 C 0.6529(4) 0.98375(16) 0.8326(3) 0.092(4) Uani 1 1 d . . .
N248 N 0.6548(3) 0.98786(14) 0.8049(2) 0.086(3) Uani 1 1 d . . .
C249 C 0.6547(3) 1.00554(18) 0.8000(3) 0.084(4) Uani 1 1 d . . .
N250 N 0.6519(3) 1.01832(12) 0.8197(3) 0.087(3) Uani 1 1 d . . .
C251 C 0.6512(3) 1.01229(16) 0.8460(3) 0.083(4) Uani 1 1 d . . .
N252 N 0.6513(3) 0.99556(13) 0.8544(2) 0.086(3) Uani 1 1 d . . .
C253 C 0.6560(3) 1.01110(18) 0.7706(3) 0.091(4) Uani 1 1 d . . .
C254 C 0.6561(3) 0.99834(17) 0.7470(3) 0.087(4) Uani 1 1 d . . .
H25C H 0.6537 0.9861 0.7501 0.104 Uiso 1 1 calc R . .
C255 C 0.6594(3) 1.00392(16) 0.7205(3) 0.079(3) Uani 1 1 d . . .
H25D H 0.6595 0.9953 0.7055 0.094 Uiso 1 1 calc R . .
N256 N 0.6628(2) 1.02126(14) 0.7143(2) 0.079(3) Uani 1 1 d . . .
C257 C 0.6641(3) 1.03304(18) 0.7363(3) 0.086(4) Uani 1 1 d . . .
H25E H 0.6678 1.0451 0.7328 0.103 Uiso 1 1 calc R . .
C258 C 0.6606(3) 1.02852(15) 0.7640(3) 0.080(3) Uani 1 1 d . . .
H25F H 0.6613 1.0375 0.7786 0.096 Uiso 1 1 calc R . .
C259 C 0.6513(4) 1.02555(16) 0.8699(3) 0.098(4) Uani 1 1 d . . .
C260 C 0.6486(4) 1.04378(15) 0.8629(3) 0.098(5) Uani 1 1 d . . .
H26B H 0.6472 1.0479 0.8429 0.117 Uiso 1 1 calc R . .
C261 C 0.6480(4) 1.05548(18) 0.8852(4) 0.101(4) Uani 1 1 d . . .
H26C H 0.6457 1.0677 0.8802 0.121 Uiso 1 1 calc R . .
N262 N 0.6506(3) 1.05046(12) 0.9140(3) 0.092(3) Uani 1 1 d . . .
C263 C 0.6512(4) 1.03270(17) 0.9209(3) 0.100(5) Uani 1 1 d . . .
H26D H 0.6511 1.0290 0.9406 0.120 Uiso 1 1 calc R . .
C264 C 0.6520(4) 1.02077(16) 0.8999(3) 0.085(4) Uani 1 1 d . . .
H26E H 0.6531 1.0086 0.9053 0.102 Uiso 1 1 calc R . .
N265 N 0.7029(3) 1.06231(15) 0.9635(3) 0.095(3) Uani 1 1 d . . .
C266 C 0.7216(4) 1.0707(2) 0.9497(4) 0.100(4) Uani 1 1 d . . .
H26F H 0.7124 1.0797 0.9346 0.121 Uiso 1 1 calc R . .
C267 C 0.7540(4) 1.0656(2) 0.9582(4) 0.113(5) Uani 1 1 d . . .
H26G H 0.7675 1.0711 0.9490 0.135 Uiso 1 1 calc R . .
C268 C 0.7662(5) 1.0519(2) 0.9811(4) 0.111(5) Uani 1 1 d . . .
C269 C 0.7480(5) 1.0446(2) 0.9939(4) 0.104(5) Uani 1 1 d . . .
H26H H 0.7568 1.0357 1.0094 0.125 Uiso 1 1 calc R . .
C270 C 0.7149(4) 1.04993(16) 0.9845(3) 0.085(4) Uani 1 1 d . . .
H27C H 0.7014 1.0444 0.9936 0.102 Uiso 1 1 calc R . .
C271 C 0.8028(5) 1.0463(2) 0.9902(4) 0.110(5) Uani 1 1 d . . .
N272 N 0.8214(4) 1.0567(2) 0.9791(4) 0.129(5) Uani 1 1 d . . .
C273 C 0.8514(5) 1.0504(3) 0.9861(6) 0.127(6) Uani 1 1 d . . .
N274 N 0.8636(4) 1.0356(2) 1.0032(4) 0.122(4) Uani 1 1 d . . .
C275 C 0.8442(4) 1.0266(2) 1.0143(5) 0.114(5) Uani 1 1 d . . .
N276 N 0.8127(4) 1.03222(19) 1.0065(4) 0.126(5) Uani 1 1 d . . .
C277 C 0.8551(4) 1.01191(18) 1.0326(3) 0.113(5) Uani 1 1 d DU . .
C278 C 0.8901(4) 1.0080(2) 1.0464(4) 0.132(6) Uani 1 1 d DU . .
H27G H 0.9058 1.0150 1.0424 0.159 Uiso 1 1 calc R . .
C279 C 0.8987(3) 0.9924(2) 1.0669(4) 0.144(7) Uani 1 1 d DU . .
H27I H 0.9213 0.9897 1.0776 0.173 Uiso 1 1 calc R . .
N280 N 0.8775(4) 0.98199(15) 1.0714(3) 0.126(5) Uani 1 1 d DU . .
C281 C 0.8453(3) 0.98576(18) 1.0574(4) 0.118(5) Uani 1 1 d DU . .
H28G H 0.8302 0.9782 1.0612 0.142 Uiso 1 1 calc R . .
C282 C 0.8332(3) 1.0005(2) 1.0373(4) 0.115(5) Uani 1 1 d DU . .
H28H H 0.8103 1.0025 1.0272 0.138 Uiso 1 1 calc R . .
C283 C 0.8711(4) 1.0606(2) 0.9734(5) 0.130(5) Uani 1 1 d DU . .
C284 C 0.8997(4) 1.0537(2) 0.9711(4) 0.129(5) Uani 1 1 d DU . .
H28I H 0.9070 1.0422 0.9792 0.155 Uiso 1 1 calc R . .
C285 C 0.9172(5) 1.0631(3) 0.9573(5) 0.142(6) Uani 1 1 d DU . .
H28J H 0.9367 1.0582 0.9568 0.170 Uiso 1 1 calc R . .
N286 N 0.9069(3) 1.0800(2) 0.9441(4) 0.131(4) Uani 1 1 d DU . .
C287 C 0.8804(4) 1.0862(3) 0.9486(5) 0.130(5) Uani 1 1 d DU . .
H28K H 0.8736 1.0978 0.9416 0.156 Uiso 1 1 calc R . .
C288 C 0.8630(4) 1.0774(2) 0.9618(5) 0.126(5) Uani 1 1 d DU . .
H28L H 0.8445 1.0830 0.9633 0.152 Uiso 1 1 calc R . .
N289 N 0.1688(3) 0.94689(15) 0.5028(3) 0.092(3) Uani 1 1 d U . .
C290 C 0.1506(4) 0.9479(2) 0.5218(4) 0.102(4) Uani 1 1 d U . .
H29B H 0.1284 0.9516 0.5129 0.122 Uiso 1 1 calc R . .
C291 C 0.1650(4) 0.9435(2) 0.5535(4) 0.100(4) Uani 1 1 d U . .
H29C H 0.1522 0.9436 0.5659 0.120 Uiso 1 1 calc R . .
C292 C 0.1977(3) 0.93889(19) 0.5672(4) 0.095(4) Uani 1 1 d U . .
C293 C 0.2153(4) 0.93881(19) 0.5472(4) 0.096(4) Uani 1 1 d U . .
H29D H 0.2378 0.9356 0.5551 0.115 Uiso 1 1 calc R . .
C294 C 0.1991(4) 0.94340(19) 0.5164(3) 0.094(4) Uani 1 1 d U . .
H29E H 0.2117 0.9441 0.5038 0.113 Uiso 1 1 calc R . .
C295 C 0.2136(4) 0.9329(2) 0.6007(4) 0.098(4) Uani 1 1 d . . .
N296 N 0.1935(3) 0.93371(18) 0.6164(3) 0.107(4) Uani 1 1 d . . .
C297 C 0.2080(4) 0.9275(2) 0.6465(4) 0.108(5) Uani 1 1 d . . .
N298 N 0.2387(3) 0.92217(19) 0.6605(3) 0.107(4) Uani 1 1 d . . .
C299 C 0.2549(3) 0.9225(2) 0.6418(4) 0.096(4) Uani 1 1 d . . .
N300 N 0.2437(3) 0.92788(17) 0.6119(3) 0.093(3) Uani 1 1 d . . .
C301 C 0.1877(5) 0.9288(3) 0.6669(5) 0.134(7) Uani 1 1 d . . .
C302 C 0.2008(4) 0.9219(3) 0.6959(4) 0.141(8) Uani 1 1 d . . .
H30C H 0.2217 0.9164 0.7033 0.170 Uiso 1 1 calc R . .
C303 C 0.1834(4) 0.9230(3) 0.7150(4) 0.126(6) Uani 1 1 d . . .
H30D H 0.1928 0.9183 0.7357 0.152 Uiso 1 1 calc R . .
N304 N 0.1532(3) 0.9305(2) 0.7049(3) 0.121(5) Uani 1 1 d . . .
C305 C 0.1403(4) 0.9375(2) 0.6753(4) 0.117(5) Uani 1 1 d . . .
H30E H 0.1195 0.9431 0.6679 0.141 Uiso 1 1 calc R . .
C306 C 0.1580(4) 0.9363(3) 0.6556(4) 0.120(6) Uani 1 1 d . . .
H30F H 0.1490 0.9408 0.6346 0.143 Uiso 1 1 calc R . .
C307 C 0.2902(3) 0.91621(18) 0.6581(3) 0.086(3) Uani 1 1 d U . .
C308 C 0.3036(3) 0.91304(17) 0.6896(3) 0.081(3) Uani 1 1 d U . .
H30G H 0.2913 0.9151 0.7021 0.097 Uiso 1 1 calc R . .
C309 C 0.3346(3) 0.90696(15) 0.7031(3) 0.073(3) Uani 1 1 d U . .
H30H H 0.3433 0.9041 0.7249 0.088 Uiso 1 1 calc R . .
N310 N 0.3540(2) 0.90471(12) 0.6865(2) 0.069(2) Uani 1 1 d U . .
C311 C 0.3406(3) 0.90901(17) 0.6553(3) 0.084(3) Uani 1 1 d U . .
H31A H 0.3544 0.9084 0.6440 0.101 Uiso 1 1 calc R . .
C312 C 0.3101(3) 0.91396(18) 0.6396(3) 0.088(3) Uani 1 1 d U . .
H31B H 0.3016 0.9160 0.6175 0.106 Uiso 1 1 calc R . .
N313 N 0.1657(3) 0.97677(16) 0.4698(3) 0.119(4) Uani 1 1 d DU . .
C314 C 0.1971(3) 0.97937(19) 0.4742(4) 0.122(5) Uani 1 1 d DU . .
H31C H 0.2073 0.9711 0.4654 0.147 Uiso 1 1 calc R . .
C315 C 0.2158(3) 0.9942(2) 0.4916(4) 0.121(5) Uani 1 1 d DU . .
H31E H 0.2377 0.9962 0.4936 0.145 Uiso 1 1 calc R . .
C316 C 0.2009(3) 1.00532(18) 0.5052(4) 0.126(6) Uani 1 1 d DU . .
C317 C 0.1666(3) 1.00322(19) 0.5006(4) 0.146(7) Uani 1 1 d DU . .
H31G H 0.1555 1.0111 0.5091 0.175 Uiso 1 1 calc R . .
C318 C 0.1514(3) 0.98788(18) 0.4820(3) 0.116(5) Uani 1 1 d DU . .
H31H H 0.1291 0.9857 0.4782 0.139 Uiso 1 1 calc R . .
C324 C 0.1977(4) 1.0553(2) 0.5674(5) 0.133(5) Uani 1 1 d U . .
C325 C 0.2108(5) 1.0711(2) 0.5853(6) 0.141(6) Uani 1 1 d U . .
H32B H 0.2330 1.0742 0.5903 0.169 Uiso 1 1 calc R . .
C326 C 0.1929(4) 1.0811(2) 0.5950(5) 0.131(5) Uani 1 1 d U . .
H32C H 0.2023 1.0915 0.6068 0.157 Uiso 1 1 calc R . .
N327 N 0.1599(3) 1.0771(2) 0.5883(4) 0.126(4) Uani 1 1 d U . .
C328 C 0.1482(4) 1.0621(2) 0.5721(5) 0.122(5) Uani 1 1 d U . .
H32D H 0.1262 1.0590 0.5679 0.146 Uiso 1 1 calc R . .
C329 C 0.1652(4) 1.0515(2) 0.5616(5) 0.123(5) Uani 1 1 d U . .
H32E H 0.1553 1.0411 0.5501 0.147 Uiso 1 1 calc R . .
C330 C 0.2978(4) 1.04081(19) 0.5540(5) 0.121(6) Uani 1 1 d DU . .
C331 C 0.3152(4) 1.0306(2) 0.5420(4) 0.130(6) Uani 1 1 d D . .
H33A H 0.3049 1.0208 0.5289 0.156 Uiso 1 1 calc R . .
C332 C 0.3481(4) 1.0341(2) 0.5484(5) 0.129(6) Uani 1 1 d D . .
H33B H 0.3593 1.0269 0.5390 0.155 Uiso 1 1 calc R . .
N333 N 0.3639(3) 1.04707(16) 0.5669(3) 0.101(4) Uani 1 1 d D . .
C334 C 0.3460(4) 1.0585(2) 0.5777(5) 0.131(6) Uani 1 1 d DU . .
H33C H 0.3564 1.0687 0.5891 0.157 Uiso 1 1 calc R . .
C335 C 0.3154(5) 1.0555(2) 0.5728(6) 0.156(7) Uani 1 1 d DU . .
H33D H 0.3045 1.0633 0.5817 0.188 Uiso 1 1 calc R . .
N336 N 0.4124(2) 1.03663(13) 0.6211(3) 0.079(3) Uani 1 1 d . . .
C337 C 0.4095(3) 1.01911(18) 0.6198(3) 0.086(4) Uani 1 1 d . . .
H33E H 0.4082 1.0132 0.6012 0.104 Uiso 1 1 calc R . .
C338 C 0.4082(3) 1.00931(19) 0.6442(3) 0.091(4) Uani 1 1 d . . .
H33F H 0.4062 0.9968 0.6424 0.109 Uiso 1 1 calc R . .
C339 C 0.4100(3) 1.01783(15) 0.6722(4) 0.087(4) Uani 1 1 d . . .
C340 C 0.4109(4) 1.03615(19) 0.6725(4) 0.107(5) Uani 1 1 d . . .
H34B H 0.4106 1.0425 0.6902 0.128 Uiso 1 1 calc R . .
C341 C 0.4124(4) 1.04507(18) 0.6466(4) 0.092(4) Uani 1 1 d . . .
H34C H 0.4134 1.0576 0.6471 0.111 Uiso 1 1 calc R . .
C342 C 0.4105(4) 1.00786(18) 0.7005(4) 0.096(4) Uani 1 1 d . . .
N343 N 0.4111(3) 0.98987(15) 0.6975(3) 0.094(3) Uani 1 1 d . . .
C344 C 0.4107(3) 0.98128(17) 0.7225(3) 0.083(4) Uani 1 1 d . . .
N345 N 0.4087(3) 0.98891(13) 0.7487(3) 0.081(3) Uani 1 1 d . . .
C346 C 0.4089(3) 1.00657(18) 0.7482(3) 0.080(3) Uani 1 1 d . . .
N347 N 0.4091(3) 1.01650(13) 0.7245(3) 0.084(3) Uani 1 1 d . . .
C348 C 0.4088(3) 0.96149(15) 0.7203(3) 0.075(3) Uani 1 1 d . . .
C349 C 0.4148(3) 0.95303(16) 0.6960(3) 0.078(3) Uani 1 1 d . . .
H34G H 0.4190 0.9598 0.6807 0.094 Uiso 1 1 calc R . .
C350 C 0.4146(3) 0.93491(16) 0.6945(3) 0.075(3) Uani 1 1 d . . .
H35A H 0.4194 0.9292 0.6785 0.090 Uiso 1 1 calc R . .
N351 N 0.4075(2) 0.92496(12) 0.7161(2) 0.072(2) Uani 1 1 d . . .
C352 C 0.4014(3) 0.93323(14) 0.7394(3) 0.068(3) Uani 1 1 d . . .
H35B H 0.3964 0.9263 0.7541 0.081 Uiso 1 1 calc R . .
C353 C 0.4023(3) 0.95120(17) 0.7422(3) 0.080(3) Uani 1 1 d . . .
H35C H 0.3985 0.9566 0.7591 0.095 Uiso 1 1 calc R . .
C354 C 0.4057(3) 1.01542(17) 0.7750(4) 0.086(4) Uani 1 1 d . . .
C355 C 0.4004(3) 1.03352(19) 0.7743(4) 0.096(4) Uani 1 1 d . . .
H35D H 0.3989 1.0403 0.7564 0.115 Uiso 1 1 calc R . .
C356 C 0.3973(4) 1.04167(18) 0.8004(3) 0.102(5) Uani 1 1 d . . .
H35E H 0.3939 1.0541 0.7999 0.122 Uiso 1 1 calc R . .
N357 N 0.3990(4) 1.03249(15) 0.8263(3) 0.109(4) Uani 1 1 d . . .
C358 C 0.4046(4) 1.0145(2) 0.8266(4) 0.102(4) Uani 1 1 d . . .
H35F H 0.4060 1.0077 0.8445 0.123 Uiso 1 1 calc R . .
C359 C 0.4082(4) 1.00630(18) 0.8015(4) 0.094(4) Uani 1 1 d . . .
H35G H 0.4126 0.9940 0.8027 0.113 Uiso 1 1 calc R . .
N360 N 0.3410(3) 1.0371(2) 0.8298(3) 0.116(4) Uani 1 1 d U . .
C361 C 0.3258(6) 1.0206(3) 0.8301(6) 0.144(6) Uani 1 1 d U . .
H36B H 0.3361 1.0121 0.8461 0.173 Uiso 1 1 calc R . .
C362 C 0.2932(6) 1.0171(3) 0.8047(6) 0.143(6) Uani 1 1 d U . .
H36C H 0.2833 1.0060 0.8051 0.171 Uiso 1 1 calc R . .
C363 C 0.2766(5) 1.0283(2) 0.7813(6) 0.141(6) Uani 1 1 d DU . .
C364 C 0.2930(4) 1.0451(2) 0.7811(5) 0.152(7) Uani 1 1 d DU . .
H36D H 0.2823 1.0534 0.7649 0.183 Uiso 1 1 calc R . .
C365 C 0.3254(5) 1.0494(3) 0.8049(5) 0.141(6) Uani 1 1 d DU . .
H36E H 0.3359 1.0602 0.8039 0.170 Uiso 1 1 calc R . .
C367 C 0.1849(4) 0.9602(2) 0.7584(4) 0.161(7) Uani 1 1 d DU . .
H36G H 0.1973 0.9510 0.7718 0.193 Uiso 1 1 calc R . .
C368 C 0.2014(3) 0.9767(3) 0.7588(4) 0.180(7) Uani 1 1 d DU . .
H36H H 0.2235 0.9785 0.7726 0.216 Uiso 1 1 calc R . .
C369 C 0.1839(5) 0.9896(2) 0.7386(5) 0.177(7) Uani 1 1 d DU . .
C370 C 0.1496(5) 0.9872(3) 0.7182(6) 0.210(9) Uani 1 1 d DU . .
H37A H 0.1369 0.9961 0.7042 0.252 Uiso 1 1 calc R . .
C371 C 0.1365(3) 0.9698(3) 0.7212(5) 0.174(7) Uani 1 1 d DU . .
H37C H 0.1141 0.9677 0.7084 0.209 Uiso 1 1 calc R . .
C372 C 0.2444(5) 1.0256(3) 0.7571(6) 0.190(9) Uani 1 1 d DU . .
N373 N 0.2302(5) 1.0100(2) 0.7587(4) 0.168(7) Uani 1 1 d DU . .
C374 C 0.2010(5) 1.0070(2) 0.7363(6) 0.178(8) Uani 1 1 d DU . .
N375 N 0.1839(4) 1.0190(3) 0.7137(4) 0.177(7) Uani 1 1 d DU . .
C376 C 0.1997(5) 1.0341(3) 0.7140(5) 0.187(9) Uani 1 1 d DU . .
N377 N 0.2305(5) 1.0385(2) 0.7360(5) 0.180(7) Uani 1 1 d DU . .
N378 N 0.1532(4) 1.07292(19) 0.6431(4) 0.156(6) Uani 1 1 d DU . .
C379 C 0.1416(4) 1.0569(2) 0.6413(4) 0.160(7) Uani 1 1 d DU . .
H37G H 0.1223 1.0540 0.6235 0.192 Uiso 1 1 calc R . .
C380 C 0.1563(5) 1.04331(19) 0.6647(5) 0.155(6) Uani 1 1 d DU . .
H38B H 0.1479 1.0316 0.6627 0.186 Uiso 1 1 calc R . .
C381 C 0.1851(5) 1.0490(3) 0.6918(5) 0.173(8) Uani 1 1 d DU . .
C382 C 0.1984(4) 1.0654(3) 0.6930(4) 0.173(8) Uani 1 1 d DU . .
H38D H 0.2184 1.0687 0.7096 0.208 Uiso 1 1 calc R . .
C383 C 0.1807(5) 1.0775(2) 0.6678(5) 0.160(7) Uani 1 1 d DU . .
H38E H 0.1887 1.0893 0.6688 0.192 Uiso 1 1 calc R . .
N1A N 0.98345(17) 0.16381(11) 0.3617(3) 0.121(4) Uani 1 1 d D . .
C2A C 0.95783(16) 0.15185(13) 0.3561(3) 0.123(6) Uani 1 1 d D . .
C3A C 0.9650(2) 0.13406(12) 0.3591(5) 0.150(8) Uani 1 1 d D . .
H3AA H 0.9476 0.1259 0.3552 0.180 Uiso 1 1 calc R . .
C4A C 0.9972(2) 0.12754(12) 0.3680(5) 0.145(7) Uani 1 1 d D . .
H4AA H 1.0011 0.1152 0.3698 0.174 Uiso 1 1 calc R . .
C5A C 1.0221(2) 0.13872(12) 0.3738(5) 0.129(5) Uani 1 1 d DU . .
C6A C 1.0136(2) 0.15741(10) 0.3685(5) 0.128(5) Uani 1 1 d DU . .
C7A C 1.0379(2) 0.16914(11) 0.3696(4) 0.109(4) Uani 1 1 d DU . .
N8A N 1.0294(2) 0.18682(9) 0.3648(3) 0.109(4) Uani 1 1 d D . .
C9A C 1.0506(2) 0.19874(10) 0.3614(3) 0.110(5) Uani 1 1 d D . .
C10A C 1.0842(2) 0.19446(15) 0.3682(6) 0.160(8) Uani 1 1 d D . .
H10G H 1.0991 0.2033 0.3674 0.191 Uiso 1 1 calc R . .
C11A C 1.0951(2) 0.17584(14) 0.3765(6) 0.155(8) Uani 1 1 d D . .
H11H H 1.1171 0.1723 0.3822 0.186 Uiso 1 1 calc R . .
C12A C 1.0699(2) 0.16377(12) 0.3754(5) 0.133(5) Uani 1 1 d DU . .
C13A C 1.0390(3) 0.21619(9) 0.3476(2) 0.125(5) Uani 1 1 d DU . .
C14A C 1.0191(3) 0.21812(12) 0.3156(2) 0.140(5) Uani 1 1 d DU . .
C15A C 1.0136(4) 0.23568(15) 0.3027(3) 0.157(6) Uani 1 1 d DU . .
H15H H 1.0001 0.2372 0.2810 0.188 Uiso 1 1 calc R . .
C16A C 1.0269(5) 0.25030(12) 0.3205(3) 0.169(7) Uani 1 1 d DU . .
C17A C 1.0449(5) 0.24772(10) 0.3530(3) 0.154(6) Uani 1 1 d DU . .
H17H H 1.0521 0.2579 0.3660 0.185 Uiso 1 1 calc R . .
C18A C 1.0527(4) 0.23167(11) 0.3668(3) 0.133(5) Uani 1 1 d DU . .
C19A C 0.92424(16) 0.15840(15) 0.3452(2) 0.129(5) Uani 1 1 d DU . .
C20A C 0.9086(2) 0.16622(16) 0.3156(2) 0.126(5) Uani 1 1 d DU . .
C21A C 0.8746(3) 0.1706(2) 0.3054(3) 0.149(6) Uani 1 1 d DU . .
H21I H 0.8638 0.1760 0.2854 0.179 Uiso 1 1 calc R . .
C22A C 0.8571(2) 0.1672(3) 0.3234(4) 0.169(7) Uani 1 1 d DU . .
C23A C 0.8737(2) 0.1593(3) 0.3530(4) 0.154(6) Uani 1 1 d DU . .
H23J H 0.8618 0.1569 0.3657 0.185 Uiso 1 1 calc R . .
C24A C 0.9058(2) 0.1549(2) 0.3645(3) 0.137(6) Uani 1 1 d DU . .
C25A C 0.9278(5) 0.1693(3) 0.2936(5) 0.153(7) Uani 1 1 d DU . .
H25G H 0.9503 0.1651 0.3043 0.230 Uiso 1 1 calc R . .
H25H H 0.9279 0.1819 0.2890 0.230 Uiso 1 1 calc R . .
H25I H 0.9170 0.1628 0.2738 0.230 Uiso 1 1 calc R . .
C26A C 1.0548(2) 0.13358(13) 0.3792(5) 0.151(6) Uani 1 1 d DU . .
H26I H 1.0600 0.1213 0.3804 0.181 Uiso 1 1 calc R . .
C27A C 1.0784(3) 0.14534(13) 0.3825(6) 0.165(7) Uani 1 1 d DU . .
H27J H 1.1005 0.1416 0.3894 0.198 Uiso 1 1 calc R . .
C28A C 1.0725(6) 0.2287(4) 0.3995(7) 0.189(10) Uani 1 1 d . . .
H28M H 1.0801 0.2401 0.4100 0.283 Uiso 1 1 calc R . .
H28N H 1.0915 0.2215 0.4013 0.283 Uiso 1 1 calc R . .
H28O H 1.0596 0.2226 0.4094 0.283 Uiso 1 1 calc R . .
C29A C 1.0046(6) 0.2021(4) 0.2967(6) 0.177(9) Uani 1 1 d U . .
H29H H 0.9891 0.2057 0.2757 0.266 Uiso 1 1 calc R . .
H29I H 0.9930 0.1953 0.3072 0.266 Uiso 1 1 calc R . .
H29J H 1.0220 0.1949 0.2947 0.266 Uiso 1 1 calc R . .
C31A C 0.9212(5) 0.1456(3) 0.3957(5) 0.171(9) Uani 1 1 d DU . .
H31I H 0.9055 0.1449 0.4057 0.257 Uiso 1 1 calc R . .
H31J H 0.9406 0.1522 0.4093 0.257 Uiso 1 1 calc R . .
H31K H 0.9278 0.1337 0.3923 0.257 Uiso 1 1 calc R . .
C32A C 0.8230(5) 0.1722(4) 0.3144(8) 0.223(12) Uani 1 1 d DU . .
H32F H 0.8146 0.1772 0.2930 0.334 Uiso 1 1 calc R . .
H32G H 0.8213 0.1811 0.3292 0.334 Uiso 1 1 calc R . .
H32H H 0.8101 0.1618 0.3148 0.334 Uiso 1 1 calc R . .
N1B N 0.6580(2) 0.21546(12) 0.3113(2) 0.104(4) Uani 1 1 d D . .
C2B C 0.6666(3) 0.19772(14) 0.3120(3) 0.102(5) Uani 1 1 d D . .
C3B C 0.6495(4) 0.18740(14) 0.2859(3) 0.132(6) Uani 1 1 d D . .
H3BA H 0.6541 0.1751 0.2865 0.158 Uiso 1 1 calc R . .
C4B C 0.6252(4) 0.19473(16) 0.2583(3) 0.150(8) Uani 1 1 d DU . .
H4BA H 0.6161 0.1877 0.2397 0.180 Uiso 1 1 calc R . .
C5B C 0.6150(4) 0.21136(17) 0.2581(3) 0.165(8) Uani 1 1 d DU . .
C6B C 0.6328(3) 0.22180(12) 0.2865(2) 0.121(6) Uani 1 1 d D . .
C7B C 0.6221(3) 0.23880(14) 0.2886(3) 0.115(5) Uani 1 1 d DU . .
N8B N 0.6384(2) 0.24790(13) 0.3168(2) 0.112(4) Uani 1 1 d DU . .
C9B C 0.6263(3) 0.26318(17) 0.3229(3) 0.119(5) Uani 1 1 d DU . .
C10B C 0.5966(4) 0.27093(17) 0.3010(4) 0.159(7) Uani 1 1 d DU . .
H10H H 0.5887 0.2818 0.3057 0.191 Uiso 1 1 calc R . .
C11B C 0.5784(3) 0.26157(19) 0.2708(3) 0.159(8) Uani 1 1 d DU . .
H11I H 0.5586 0.2660 0.2555 0.191 Uiso 1 1 calc R . .
C12B C 0.5927(3) 0.24536(16) 0.2663(3) 0.137(6) Uani 1 1 d DU . .
C13B C 0.6413(4) 0.2722(2) 0.3534(5) 0.116(4) Uani 1 1 d U . .
C14B C 0.6418(4) 0.2636(2) 0.3813(5) 0.120(4) Uani 1 1 d U . .
C15B C 0.6545(4) 0.2727(2) 0.4094(5) 0.130(5) Uani 1 1 d DU . .
H15J H 0.6549 0.2668 0.4279 0.156 Uiso 1 1 calc R . .
C16B C 0.6666(4) 0.2897(3) 0.4125(5) 0.135(5) Uani 1 1 d DU . .
C17B C 0.6645(4) 0.2973(2) 0.3837(5) 0.128(5) Uani 1 1 d DU . .
H17I H 0.6725 0.3091 0.3846 0.154 Uiso 1 1 calc R . .
C18B C 0.6525(4) 0.2897(2) 0.3556(6) 0.128(5) Uani 1 1 d U . .
C20B C 0.6777(4) 0.19003(17) 0.3689(4) 0.089(4) Uani 1 1 d . . .
C21B C 0.7002(6) 0.1818(2) 0.3970(5) 0.122(6) Uani 1 1 d . . .
H21J H 0.6947 0.1821 0.4150 0.146 Uiso 1 1 calc R . .
C22B C 0.7295(5) 0.1733(3) 0.4005(6) 0.126(6) Uani 1 1 d . . .
C23B C 0.7369(5) 0.1732(2) 0.3739(6) 0.138(7) Uani 1 1 d . . .
H23K H 0.7568 0.1677 0.3757 0.166 Uiso 1 1 calc R . .
C24B C 0.7170(5) 0.1808(2) 0.3442(4) 0.110(5) Uani 1 1 d . . .
C25B C 0.6491(4) 0.19826(19) 0.3691(4) 0.108(5) Uani 1 1 d . . .
H25J H 0.6365 0.2034 0.3483 0.162 Uiso 1 1 calc R . .
H25K H 0.6553 0.2076 0.3851 0.162 Uiso 1 1 calc R . .
H25L H 0.6356 0.1895 0.3741 0.162 Uiso 1 1 calc R . .
C26B C 0.5864(4) 0.21899(19) 0.2351(3) 0.188(10) Uani 1 1 d DU . .
H26J H 0.5747 0.2124 0.2165 0.225 Uiso 1 1 calc R . .
C27B C 0.5752(3) 0.23505(18) 0.2383(3) 0.168(8) Uani 1 1 d DU . .
H27K H 0.5558 0.2396 0.2224 0.201 Uiso 1 1 calc R . .
C28B C 0.6519(4) 0.2986(3) 0.3251(5) 0.139(7) Uani 1 1 d . . .
H28P H 0.6598 0.3108 0.3297 0.208 Uiso 1 1 calc R . .
H28Q H 0.6295 0.2987 0.3091 0.208 Uiso 1 1 calc R . .
H28R H 0.6661 0.2920 0.3171 0.208 Uiso 1 1 calc R . .
C29B C 0.6304(4) 0.2453(2) 0.3800(5) 0.133(6) Uani 1 1 d . . .
H29K H 0.6204 0.2414 0.3580 0.199 Uiso 1 1 calc R . .
H29L H 0.6143 0.2446 0.3896 0.199 Uiso 1 1 calc R . .
H29M H 0.6491 0.2376 0.3916 0.199 Uiso 1 1 calc R . .
C30B C 0.6834(4) 0.2988(2) 0.4440(4) 0.151(6) Uani 1 1 d DU . .
H30I H 0.6821 0.2913 0.4608 0.227 Uiso 1 1 calc R . .
H30J H 0.6726 0.3101 0.4438 0.227 Uiso 1 1 calc R . .
H30K H 0.7064 0.3009 0.4478 0.227 Uiso 1 1 calc R . .
C31B C 0.7288(5) 0.1801(3) 0.3174(5) 0.152(8) Uani 1 1 d . . .
H31L H 0.7130 0.1861 0.2989 0.228 Uiso 1 1 calc R . .
H31M H 0.7308 0.1677 0.3120 0.228 Uiso 1 1 calc R . .
H31N H 0.7501 0.1859 0.3239 0.228 Uiso 1 1 calc R . .
C32B C 0.7525(7) 0.1650(3) 0.4308(6) 0.192(11) Uani 1 1 d . . .
H32I H 0.7438 0.1665 0.4472 0.288 Uiso 1 1 calc R . .
H32J H 0.7740 0.1707 0.4376 0.288 Uiso 1 1 calc R . .
H32K H 0.7548 0.1524 0.4274 0.288 Uiso 1 1 calc R . .
N1C N 0.8778(3) 0.15565(13) 0.5999(2) 0.110(4) Uani 1 1 d DU . .
C2C C 0.8663(3) 0.14293(15) 0.5760(2) 0.117(4) Uani 1 1 d DU . .
C3C C 0.8466(5) 0.1296(2) 0.5793(3) 0.151(6) Uani 1 1 d DU . .
H3CA H 0.8392 0.1206 0.5637 0.181 Uiso 1 1 calc R . .
C4C C 0.8371(5) 0.1289(2) 0.6054(3) 0.162(7) Uani 1 1 d DU . .
H4CA H 0.8218 0.1203 0.6058 0.195 Uiso 1 1 calc R . .
C5C C 0.8495(5) 0.1404(2) 0.6293(3) 0.143(6) Uani 1 1 d DU . .
C6C C 0.8702(4) 0.15426(16) 0.6251(2) 0.118(4) Uani 1 1 d DU . .
C7C C 0.8846(3) 0.16612(16) 0.6497(2) 0.112(4) Uani 1 1 d DU . .
N8C N 0.9053(3) 0.17874(14) 0.6453(2) 0.113(4) Uani 1 1 d DU . .
C9C C 0.9247(3) 0.18882(15) 0.6698(2) 0.112(4) Uani 1 1 d DU . .
C10C C 0.9213(4) 0.1889(2) 0.6996(3) 0.140(5) Uani 1 1 d DU . .
H10I H 0.9332 0.1971 0.7157 0.168 Uiso 1 1 calc R . .
C11C C 0.8985(5) 0.1759(2) 0.7047(3) 0.152(6) Uani 1 1 d DU . .
H11K H 0.8942 0.1758 0.7233 0.183 Uiso 1 1 calc R . .
C12C C 0.8838(4) 0.16359(19) 0.6793(2) 0.140(5) Uani 1 1 d DU . .
C13C C 0.9490(2) 0.20082(11) 0.6663(3) 0.133(5) Uani 1 1 d DU . .
C14C C 0.9758(2) 0.19437(12) 0.6608(3) 0.123(5) Uani 1 1 d DU . .
C15C C 1.0004(2) 0.20676(15) 0.6611(4) 0.128(5) Uani 1 1 d DU . .
H15L H 1.0192 0.2025 0.6582 0.154 Uiso 1 1 calc R . .
C16C C 0.9979(3) 0.22445(15) 0.6655(4) 0.130(5) Uani 1 1 d DU . .
C17C C 0.9708(3) 0.23026(11) 0.6713(4) 0.131(5) Uani 1 1 d DU . .
H17J H 0.9690 0.2426 0.6745 0.157 Uiso 1 1 calc R . .
C18C C 0.9472(3) 0.21944(12) 0.6728(4) 0.135(5) Uani 1 1 d DU . .
C19C C 0.8798(2) 0.14240(14) 0.55179(18) 0.120(4) Uani 1 1 d DU . .
C20C C 0.9133(2) 0.14040(15) 0.5593(2) 0.127(5) Uani 1 1 d DU . .
C21C C 0.9243(3) 0.13987(18) 0.5339(3) 0.139(5) Uani 1 1 d DU . .
H21K H 0.9471 0.1385 0.5387 0.166 Uiso 1 1 calc R . .
C22C C 0.9034(4) 0.1413(2) 0.5030(3) 0.136(5) Uani 1 1 d DU . .
C23C C 0.8700(3) 0.1429(2) 0.49656(19) 0.139(5) Uani 1 1 d DU . .
H23L H 0.8553 0.1439 0.4751 0.167 Uiso 1 1 calc R . .
C24C C 0.8574(2) 0.1432(2) 0.5189(2) 0.128(5) Uani 1 1 d DU . .
C25C C 0.9371(5) 0.1379(2) 0.5937(4) 0.139(6) Uani 1 1 d DU . .
H25M H 0.9593 0.1364 0.5945 0.209 Uiso 1 1 calc R . .
H25N H 0.9308 0.1274 0.6025 0.209 Uiso 1 1 calc R . .
H25O H 0.9363 0.1484 0.6060 0.209 Uiso 1 1 calc R . .
C26C C 0.8442(4) 0.1403(2) 0.6578(3) 0.166(7) Uani 1 1 d DU . .
H26K H 0.8280 0.1327 0.6594 0.199 Uiso 1 1 calc R . .
C27C C 0.8611(4) 0.15067(18) 0.6826(3) 0.154(6) Uani 1 1 d DU . .
H27L H 0.8583 0.1495 0.7019 0.185 Uiso 1 1 calc R . .
C28C C 0.9173(5) 0.2272(2) 0.6784(4) 0.131(6) Uani 1 1 d . . .
H28S H 0.9200 0.2400 0.6817 0.196 Uiso 1 1 calc R . .
H28T H 0.9160 0.2216 0.6971 0.196 Uiso 1 1 calc R . .
H28U H 0.8971 0.2248 0.6600 0.196 Uiso 1 1 calc R . .
C29C C 0.9773(5) 0.1751(2) 0.6540(4) 0.132(6) Uani 1 1 d . . .
H29N H 0.9589 0.1689 0.6563 0.198 Uiso 1 1 calc R . .
H29O H 0.9979 0.1701 0.6689 0.198 Uiso 1 1 calc R . .
H29P H 0.9760 0.1736 0.6324 0.198 Uiso 1 1 calc R . .
C30C C 1.0218(4) 0.2372(3) 0.6649(5) 0.139(6) Uani 1 1 d . . .
H30L H 1.0156 0.2490 0.6696 0.208 Uiso 1 1 calc R . .
H30M H 1.0226 0.2373 0.6440 0.208 Uiso 1 1 calc R . .
H30N H 1.0433 0.2340 0.6808 0.208 Uiso 1 1 calc R . .
C31C C 0.8200(5) 0.1462(3) 0.5111(5) 0.153(7) Uani 1 1 d DU . .
H31O H 0.8163 0.1464 0.5307 0.230 Uiso 1 1 calc R . .
H31P H 0.8073 0.1365 0.4976 0.230 Uiso 1 1 calc R . .
H31Q H 0.8131 0.1575 0.5000 0.230 Uiso 1 1 calc R . .
C32C C 0.9151(6) 0.1413(3) 0.4758(6) 0.171(8) Uani 1 1 d DU . .
H32L H 0.8962 0.1425 0.4557 0.257 Uiso 1 1 calc R . .
H32M H 0.9263 0.1301 0.4758 0.257 Uiso 1 1 calc R . .
H32N H 0.9303 0.1511 0.4784 0.257 Uiso 1 1 calc R . .
N1D N 1.1444(2) 0.30939(19) 0.5937(2) 0.122(4) Uani 1 1 d DU . .
C2D C 1.1515(2) 0.3149(2) 0.5681(2) 0.148(6) Uani 1 1 d DU . .
C3D C 1.1840(3) 0.3150(3) 0.5715(4) 0.182(8) Uani 1 1 d DU . .
H3DA H 1.1898 0.3209 0.5563 0.218 Uiso 1 1 calc R . .
C4D C 1.2085(3) 0.3065(4) 0.5973(3) 0.193(8) Uani 1 1 d DU . .
H4DA H 1.2290 0.3038 0.5964 0.232 Uiso 1 1 calc R . .
C5D C 1.2029(2) 0.3023(3) 0.6230(3) 0.177(7) Uani 1 1 d DU . .
C6D C 1.1692(2) 0.3041(3) 0.6200(2) 0.135(5) Uani 1 1 d DU . .
C7D C 1.1629(2) 0.3012(3) 0.6467(2) 0.124(5) Uani 1 1 d DU . .
N8D N 1.13113(19) 0.30408(17) 0.64422(19) 0.106(3) Uani 1 1 d DU . .
C9D C 1.1235(2) 0.3035(2) 0.6698(2) 0.114(4) Uani 1 1 d DU . .
C10D C 1.1475(3) 0.2987(3) 0.7005(2) 0.142(6) Uani 1 1 d DU . .
H10J H 1.1416 0.2979 0.7182 0.170 Uiso 1 1 calc R . .
C11D C 1.1813(3) 0.2951(3) 0.7038(2) 0.158(6) Uani 1 1 d DU . .
H11M H 1.1982 0.2924 0.7237 0.190 Uiso 1 1 calc R . .
C12D C 1.1871(2) 0.2958(3) 0.6754(2) 0.146(6) Uani 1 1 d DU . .
C13D C 1.0909(2) 0.30842(16) 0.6680(3) 0.141(6) Uani 1 1 d DU . .
C14D C 1.0798(3) 0.32587(15) 0.6631(3) 0.156(6) Uani 1 1 d DU . .
C15D C 1.0491(3) 0.3298(2) 0.6652(4) 0.171(6) Uani 1 1 d DU . .
H15M H 1.0412 0.3416 0.6619 0.205 Uiso 1 1 calc R . .
C16D C 1.0308(4) 0.3172(3) 0.6719(6) 0.197(8) Uani 1 1 d DU . .
C17D C 1.0422(3) 0.2997(3) 0.6751(5) 0.185(7) Uani 1 1 d DU . .
H17K H 1.0286 0.2906 0.6778 0.222 Uiso 1 1 calc R . .
C18D C 1.0713(3) 0.29489(17) 0.6746(4) 0.164(6) Uani 1 1 d DU . .
C19D C 1.1265(2) 0.32441(16) 0.54209(19) 0.147(5) Uani 1 1 d DU . .
C20D C 1.1128(3) 0.34021(16) 0.5468(2) 0.160(6) Uani 1 1 d DU . .
C21D C 1.0886(4) 0.34864(18) 0.5198(3) 0.190(8) Uani 1 1 d DU . .
H21L H 1.0791 0.3594 0.5227 0.229 Uiso 1 1 calc R . .
C22D C 1.0789(5) 0.3418(2) 0.4900(3) 0.188(8) Uani 1 1 d DU . .
C23D C 1.0936(4) 0.3260(2) 0.4864(2) 0.166(6) Uani 1 1 d DU . .
H23M H 1.0861 0.3208 0.4660 0.200 Uiso 1 1 calc R . .
C24D C 1.1178(4) 0.3177(2) 0.5103(2) 0.168(6) Uani 1 1 d DU . .
C25D C 1.1223(6) 0.3491(4) 0.5778(5) 0.186(9) Uani 1 1 d DU . .
H25P H 1.1388 0.3420 0.5941 0.278 Uiso 1 1 calc R . .
H25Q H 1.1030 0.3504 0.5829 0.278 Uiso 1 1 calc R . .
H25R H 1.1313 0.3608 0.5768 0.278 Uiso 1 1 calc R . .
C26D C 1.2273(2) 0.2967(3) 0.6524(3) 0.196(8) Uani 1 1 d DU . .
H26L H 1.2491 0.2953 0.6540 0.235 Uiso 1 1 calc R . .
C27D C 1.2204(2) 0.2936(3) 0.6779(3) 0.190(8) Uani 1 1 d DU . .
H27M H 1.2372 0.2900 0.6972 0.228 Uiso 1 1 calc R . .
C28D C 1.0869(7) 0.2748(4) 0.6811(6) 0.204(12) Uani 1 1 d . . .
H28V H 1.0715 0.2667 0.6847 0.306 Uiso 1 1 calc R . .
H28W H 1.1076 0.2749 0.6997 0.306 Uiso 1 1 calc R . .
H28X H 1.0909 0.2708 0.6626 0.306 Uiso 1 1 calc R . .
C29D C 1.1019(6) 0.3397(3) 0.6576(6) 0.165(8) Uani 1 1 d . . .
H29Q H 1.0913 0.3513 0.6547 0.248 Uiso 1 1 calc R . .
H29R H 1.1057 0.3366 0.6387 0.248 Uiso 1 1 calc R . .
H29S H 1.1228 0.3401 0.6759 0.248 Uiso 1 1 calc R . .
C30D C 0.9979(7) 0.3244(6) 0.6736(7) 0.255(14) Uani 1 1 d DU . .
H30O H 0.9969 0.3373 0.6709 0.382 Uiso 1 1 calc R . .
H30P H 0.9975 0.3214 0.6941 0.382 Uiso 1 1 calc R . .
H30Q H 0.9791 0.3190 0.6568 0.382 Uiso 1 1 calc R . .
C31D C 1.1318(5) 0.3001(4) 0.5052(6) 0.198(9) Uani 1 1 d DU . .
H31R H 1.1236 0.2975 0.4825 0.298 Uiso 1 1 calc R . .
H31S H 1.1252 0.2907 0.5160 0.298 Uiso 1 1 calc R . .
H31T H 1.1558 0.3008 0.5137 0.298 Uiso 1 1 calc R . .
C32D C 1.0527(6) 0.3507(3) 0.4617(5) 0.237(14) Uani 1 1 d DU . .
H32O H 1.0485 0.3436 0.4427 0.355 Uiso 1 1 calc R . .
H32P H 1.0602 0.3625 0.4587 0.355 Uiso 1 1 calc R . .
H32Q H 1.0324 0.3518 0.4653 0.355 Uiso 1 1 calc R . .
N1E N 0.9129(3) 0.37678(16) 0.3320(3) 0.094(3) Uani 1 1 d . . .
C2E C 0.9405(4) 0.3711(2) 0.3284(3) 0.102(5) Uani 1 1 d . . .
C3E C 0.9647(5) 0.3855(3) 0.3285(4) 0.123(6) Uani 1 1 d . . .
H3EA H 0.9844 0.3826 0.3263 0.148 Uiso 1 1 calc R . .
C4E C 0.9575(5) 0.4026(3) 0.3320(4) 0.120(6) Uani 1 1 d . . .
H4EA H 0.9735 0.4114 0.3343 0.144 Uiso 1 1 calc R . .
C5E C 0.9266(6) 0.4077(2) 0.3322(4) 0.127(6) Uani 1 1 d D . .
C6E C 0.9063(5) 0.39393(19) 0.3321(4) 0.107(5) Uani 1 1 d . . .
C7E C 0.8742(5) 0.3979(2) 0.3314(4) 0.117(5) Uani 1 1 d . . .
N8E N 0.8536(2) 0.38414(15) 0.3284(3) 0.102(4) Uani 1 1 d D . .
C9E C 0.8220(4) 0.38695(16) 0.3230(3) 0.109(5) Uani 1 1 d D . .
C10E C 0.8116(4) 0.40470(14) 0.3217(4) 0.125(6) Uani 1 1 d D . .
H10K H 0.7895 0.4073 0.3181 0.150 Uiso 1 1 calc R . .
C11E C 0.8342(8) 0.4186(3) 0.3257(5) 0.144(7) Uani 1 1 d . . .
H11O H 0.8271 0.4305 0.3253 0.172 Uiso 1 1 calc R . .
C12E C 0.8641(6) 0.4156(3) 0.3297(5) 0.127(6) Uani 1 1 d . . .
C13E C 0.7978(3) 0.37275(14) 0.3151(3) 0.130(5) Uani 1 1 d DU . .
C15E C 0.7690(3) 0.34733(15) 0.2845(3) 0.156(6) Uani 1 1 d DU . .
H15N H 0.7647 0.3397 0.2669 0.187 Uiso 1 1 calc R . .
C16E C 0.7528(4) 0.34457(19) 0.3039(4) 0.160(6) Uani 1 1 d DU . .
C17E C 0.7587(4) 0.3565(2) 0.3289(4) 0.164(6) Uani 1 1 d DU . .
H17L H 0.7479 0.3545 0.3427 0.196 Uiso 1 1 calc R . .
C18E C 0.7790(4) 0.37057(18) 0.3345(4) 0.146(5) Uani 1 1 d DU . .
C19E C 0.9468(3) 0.35338(19) 0.3229(3) 0.083(3) Uani 1 1 d . . .
C20E C 0.9250(4) 0.3459(2) 0.2943(4) 0.103(5) Uani 1 1 d . . .
C21E C 0.9307(4) 0.3288(3) 0.2863(4) 0.105(5) Uani 1 1 d . . .
H21M H 0.9168 0.3237 0.2668 0.126 Uiso 1 1 calc R . .
C22E C 0.9574(5) 0.3190(2) 0.3077(5) 0.112(5) Uani 1 1 d . . .
C23E C 0.9775(4) 0.3267(2) 0.3348(5) 0.099(4) Uani 1 1 d . . .
H23N H 0.9953 0.3201 0.3491 0.118 Uiso 1 1 calc R . .
C24E C 0.9732(4) 0.3435(3) 0.3421(4) 0.101(5) Uani 1 1 d . . .
C25E C 0.8974(3) 0.3566(2) 0.2706(3) 0.099(4) Uani 1 1 d . . .
H25S H 0.8850 0.3492 0.2524 0.149 Uiso 1 1 calc R . .
H25T H 0.9065 0.3668 0.2635 0.149 Uiso 1 1 calc R . .
H25U H 0.8828 0.3608 0.2805 0.149 Uiso 1 1 calc R . .
C26E C 0.9151(7) 0.4251(2) 0.3312(6) 0.146(8) Uani 1 1 d D . .
H26M H 0.9297 0.4344 0.3318 0.175 Uiso 1 1 calc R . .
C27E C 0.8867(8) 0.4297(3) 0.3295(5) 0.150(8) Uani 1 1 d . . .
H27N H 0.8805 0.4418 0.3282 0.180 Uiso 1 1 calc R . .
C28E C 0.7845(5) 0.3819(3) 0.3625(6) 0.164(7) Uani 1 1 d DU . .
H28Y H 0.7699 0.3781 0.3727 0.246 Uiso 1 1 calc R . .
H28Z H 0.7798 0.3943 0.3557 0.246 Uiso 1 1 calc R . .
H29T H 0.8073 0.3808 0.3774 0.246 Uiso 1 1 calc R . .
C29E C 0.8095(5) 0.3633(3) 0.2676(5) 0.149(6) Uani 1 1 d DU . .
H29U H 0.8030 0.3536 0.2522 0.223 Uiso 1 1 calc R . .
H29V H 0.8332 0.3629 0.2796 0.223 Uiso 1 1 calc R . .
H29W H 0.8036 0.3746 0.2565 0.223 Uiso 1 1 calc R . .
C30E C 0.7292(5) 0.3292(3) 0.2980(6) 0.188(9) Uani 1 1 d DU . .
H30R H 0.7296 0.3221 0.2803 0.282 Uiso 1 1 calc R . .
H30S H 0.7071 0.3337 0.2929 0.282 Uiso 1 1 calc R . .
H30T H 0.7358 0.3218 0.3169 0.282 Uiso 1 1 calc R . .
C31E C 0.9974(4) 0.3522(3) 0.3730(4) 0.135(7) Uani 1 1 d . . .
H31U H 1.0145 0.3437 0.3846 0.203 Uiso 1 1 calc R . .
H31V H 0.9855 0.3557 0.3861 0.203 Uiso 1 1 calc R . .
H31W H 1.0073 0.3626 0.3678 0.203 Uiso 1 1 calc R . .
C32E C 0.9641(5) 0.2997(2) 0.3007(5) 0.140(7) Uani 1 1 d . . .
H32R H 0.9835 0.2952 0.3182 0.210 Uiso 1 1 calc R . .
H32S H 0.9679 0.2994 0.2811 0.210 Uiso 1 1 calc R . .
H32T H 0.9452 0.2923 0.2984 0.210 Uiso 1 1 calc R . .
N1F N 0.7835(3) 0.36747(13) 0.5803(3) 0.147(6) Uani 1 1 d DU . .
C2F C 0.7601(3) 0.37518(14) 0.5533(3) 0.209(10) Uani 1 1 d DU . .
C3F C 0.7558(6) 0.39329(14) 0.5523(4) 0.233(12) Uani 1 1 d DU . .
H3FA H 0.7415 0.3987 0.5333 0.279 Uiso 1 1 calc R . .
C4F C 0.7725(7) 0.40387(15) 0.5792(4) 0.235(12) Uani 1 1 d DU . .
H4FA H 0.7701 0.4164 0.5778 0.282 Uiso 1 1 calc R . .
C5F C 0.7916(5) 0.39648(14) 0.6066(3) 0.191(8) Uani 1 1 d DU . .
C6F C 0.7974(4) 0.37747(12) 0.6060(3) 0.158(7) Uani 1 1 d DU . .
C7F C 0.8167(4) 0.36930(12) 0.6341(2) 0.149(7) Uani 1 1 d DU . .
N8F N 0.8244(3) 0.35150(11) 0.6331(2) 0.140(6) Uani 1 1 d DU . .
C9F C 0.8392(4) 0.34199(11) 0.6597(3) 0.170(8) Uani 1 1 d DU . .
C10F C 0.8529(6) 0.35052(15) 0.6903(2) 0.209(10) Uani 1 1 d DU . .
H10L H 0.8636 0.3438 0.7090 0.251 Uiso 1 1 calc R . .
C11F C 0.8497(6) 0.37005(17) 0.6915(3) 0.221(11) Uani 1 1 d DU . .
H11P H 0.8607 0.3766 0.7103 0.265 Uiso 1 1 calc R . .
C12F C 0.8291(5) 0.37839(14) 0.6628(3) 0.190(8) Uani 1 1 d DU . .
C13F C 0.8423(3) 0.32272(10) 0.6593(3) 0.142(5) Uani 1 1 d DU . .
C14F C 0.8150(2) 0.31164(14) 0.6501(3) 0.116(4) Uani 1 1 d DU . .
C15F C 0.8203(3) 0.29290(13) 0.6503(3) 0.126(5) Uani 1 1 d DU . .
H15O H 0.8019 0.2852 0.6442 0.151 Uiso 1 1 calc R . .
C16F C 0.8507(4) 0.28569(12) 0.6590(4) 0.152(6) Uani 1 1 d DU . .
C17F C 0.8774(3) 0.29730(17) 0.6680(5) 0.171(7) Uani 1 1 d DU . .
H17M H 0.8987 0.2924 0.6742 0.206 Uiso 1 1 calc R . .
C18F C 0.8746(2) 0.31513(16) 0.6682(5) 0.170(8) Uani 1 1 d DU . .
C19F C 0.7379(3) 0.36369(17) 0.5285(2) 0.202(8) Uani 1 1 d DU . .
C20F C 0.7156(3) 0.35268(17) 0.5343(3) 0.173(7) Uani 1 1 d DU . .
C21F C 0.6890(3) 0.34543(19) 0.5077(4) 0.202(8) Uani 1 1 d DU . .
H21N H 0.6736 0.3381 0.5115 0.242 Uiso 1 1 calc R . .
C22F C 0.6851(4) 0.3486(3) 0.4773(3) 0.227(9) Uani 1 1 d DU . .
C23F C 0.7083(5) 0.3596(3) 0.4726(3) 0.245(10) Uani 1 1 d DU . .
H23O H 0.7064 0.3614 0.4515 0.294 Uiso 1 1 calc R . .
C24F C 0.7332(5) 0.3677(3) 0.4961(3) 0.246(11) Uani 1 1 d DU . .
C25F C 0.7187(5) 0.3486(3) 0.5679(4) 0.190(8) Uani 1 1 d DU . .
H25V H 0.7376 0.3549 0.5830 0.284 Uiso 1 1 calc R . .
H25W H 0.7217 0.3359 0.5718 0.284 Uiso 1 1 calc R . .
H25X H 0.6988 0.3524 0.5704 0.284 Uiso 1 1 calc R . .
C32F C 0.6560(6) 0.3413(4) 0.4493(5) 0.297(16) Uani 1 1 d DU . .
H32U H 0.6430 0.3337 0.4571 0.446 Uiso 1 1 calc R . .
H32V H 0.6639 0.3345 0.4357 0.446 Uiso 1 1 calc R . .
H32W H 0.6424 0.3512 0.4373 0.446 Uiso 1 1 calc R . .
C31F C 0.7592(5) 0.3792(4) 0.4913(6) 0.311(18) Uani 1 1 d DU . .
H31X H 0.7530 0.3814 0.4687 0.466 Uiso 1 1 calc R . .
H31Y H 0.7804 0.3731 0.4997 0.466 Uiso 1 1 calc R . .
H31Z H 0.7611 0.3904 0.5024 0.466 Uiso 1 1 calc R . .
C26F C 0.8077(6) 0.40569(14) 0.6354(4) 0.206(10) Uani 1 1 d DU . .
H26N H 0.8058 0.4182 0.6355 0.247 Uiso 1 1 calc R . .
C27F C 0.8256(5) 0.39753(14) 0.6627(3) 0.196(10) Uani 1 1 d DU . .
H27O H 0.8357 0.4041 0.6816 0.236 Uiso 1 1 calc R . .
C28F C 0.9073(7) 0.3265(5) 0.6773(6) 0.251(19) Uani 1 1 d . . .
H29X H 0.9024 0.3390 0.6786 0.377 Uiso 1 1 calc R . .
H29Y H 0.9162 0.3250 0.6610 0.377 Uiso 1 1 calc R . .
H29Z H 0.9235 0.3225 0.6977 0.377 Uiso 1 1 calc R . .
C29F C 0.7826(5) 0.3183(2) 0.6410(5) 0.135(6) Uani 1 1 d . . .
H2:A H 0.7833 0.3313 0.6418 0.203 Uiso 1 1 calc R . .
H2:B H 0.7731 0.3139 0.6556 0.203 Uiso 1 1 calc R . .
H2:C H 0.7692 0.3145 0.6195 0.203 Uiso 1 1 calc R . .
C30F C 0.8544(6) 0.2651(3) 0.6573(6) 0.177(10) Uani 1 1 d . . .
H30U H 0.8333 0.2594 0.6529 0.265 Uiso 1 1 calc R . .
H30V H 0.8705 0.2608 0.6775 0.265 Uiso 1 1 calc R . .
H30W H 0.8618 0.2623 0.6404 0.265 Uiso 1 1 calc R . .
N1G N 0.1881(2) 0.71198(11) -0.1279(2) 0.074(3) Uani 1 1 d D . .
C2G C 0.1950(3) 0.69473(16) -0.1218(2) 0.083(4) Uani 1 1 d D . .
C3G C 0.1821(4) 0.68231(18) -0.1461(3) 0.109(5) Uani 1 1 d D . .
H3GA H 0.1900 0.6705 -0.1424 0.130 Uiso 1 1 calc R . .
C4G C 0.1585(5) 0.68663(18) -0.1753(4) 0.113(5) Uani 1 1 d . . .
H4GA H 0.1483 0.6779 -0.1909 0.136 Uiso 1 1 calc R . .
C5G C 0.1502(4) 0.7046(2) -0.1809(4) 0.110(5) Uani 1 1 d . . .
C6G C 0.1645(3) 0.71660(18) -0.1556(3) 0.079(3) Uani 1 1 d . . .
C7G C 0.1547(3) 0.73481(18) -0.1595(3) 0.086(4) Uani 1 1 d . . .
N8G N 0.1672(2) 0.74546(12) -0.1344(2) 0.078(3) Uani 1 1 d D . .
C9G C 0.1560(3) 0.76182(14) -0.1353(2) 0.088(4) Uani 1 1 d D . .
C10G C 0.1312(4) 0.7684(2) -0.1632(3) 0.098(4) Uani 1 1 d D . .
H10M H 0.1223 0.7798 -0.1634 0.117 Uiso 1 1 calc R . .
C11G C 0.1205(4) 0.7585(3) -0.1892(5) 0.127(6) Uani 1 1 d . . .
H11R H 0.1059 0.7635 -0.2085 0.153 Uiso 1 1 calc R . .
C12G C 0.1304(4) 0.7400(2) -0.1888(4) 0.099(4) Uani 1 1 d . . .
C13G C 0.1637(3) 0.77282(10) -0.1071(2) 0.096(4) Uani 1 1 d DU . .
C14G C 0.1553(3) 0.76748(10) -0.0818(2) 0.098(4) Uani 1 1 d DU . .
C15G C 0.1560(3) 0.77825(12) -0.0585(2) 0.098(4) Uani 1 1 d DU . .
H15P H 0.1511 0.7738 -0.0415 0.118 Uiso 1 1 calc R . .
C16G C 0.1640(4) 0.79624(12) -0.0591(3) 0.113(4) Uani 1 1 d DU . .
C17G C 0.1743(4) 0.80161(11) -0.0836(3) 0.118(4) Uani 1 1 d DU . .
H17O H 0.1821 0.8133 -0.0832 0.141 Uiso 1 1 calc R . .
C18G C 0.1734(3) 0.79075(11) -0.1071(3) 0.107(4) Uani 1 1 d DU . .
C19G C 0.2165(2) 0.68861(13) -0.09015(17) 0.085(4) Uani 1 1 d D . .
C20G C 0.2070(2) 0.68997(14) -0.0646(2) 0.086(4) Uani 1 1 d D . .
C21G C 0.2286(3) 0.68282(16) -0.0349(2) 0.099(4) Uani 1 1 d D . .
H21O H 0.2222 0.6834 -0.0175 0.119 Uiso 1 1 calc R . .
C22G C 0.2578(3) 0.67525(18) -0.0306(2) 0.105(5) Uani 1 1 d D . .
C23G C 0.2662(3) 0.67417(16) -0.0569(3) 0.103(5) Uani 1 1 d D . .
H23P H 0.2867 0.6690 -0.0541 0.124 Uiso 1 1 calc R . .
C24G C 0.2468(3) 0.68009(16) -0.0861(2) 0.099(4) Uani 1 1 d D . .
C25G C 0.1747(4) 0.69747(18) -0.0684(4) 0.102(5) Uani 1 1 d . . .
H25Y H 0.1633 0.7017 -0.0901 0.154 Uiso 1 1 calc R . .
H25Z H 0.1780 0.7073 -0.0537 0.154 Uiso 1 1 calc R . .
H26O H 0.1615 0.6883 -0.0640 0.154 Uiso 1 1 calc R . .
C26G C 0.1254(4) 0.7111(2) -0.2107(4) 0.109(5) Uani 1 1 d . . .
H26P H 0.1157 0.7031 -0.2279 0.131 Uiso 1 1 calc R . .
C27G C 0.1166(5) 0.7277(3) -0.2139(4) 0.117(5) Uani 1 1 d . . .
H27P H 0.1006 0.7316 -0.2334 0.141 Uiso 1 1 calc R . .
C28G C 0.1856(4) 0.7973(2) -0.1312(4) 0.118(6) Uani 1 1 d . . .
H2:D H 0.1913 0.8099 -0.1274 0.177 Uiso 1 1 calc R . .
H2:E H 0.1684 0.7958 -0.1524 0.177 Uiso 1 1 calc R . .
H2:F H 0.2050 0.7906 -0.1296 0.177 Uiso 1 1 calc R . .
C29G C 0.1474(3) 0.7479(2) -0.0805(4) 0.108(5) Uani 1 1 d D . .
H2:G H 0.1483 0.7418 -0.0989 0.163 Uiso 1 1 calc R . .
H2:H H 0.1254 0.7467 -0.0805 0.163 Uiso 1 1 calc R . .
H2:I H 0.1634 0.7426 -0.0612 0.163 Uiso 1 1 calc R . .
C30G C 0.1612(4) 0.80947(18) -0.0355(4) 0.120(5) Uani 1 1 d D . .
H30X H 0.1682 0.8211 -0.0396 0.180 Uiso 1 1 calc R . .
H30Y H 0.1751 0.8057 -0.0141 0.180 Uiso 1 1 calc R . .
H30Z H 0.1384 0.8101 -0.0376 0.180 Uiso 1 1 calc R . .
C31G C 0.2586(4) 0.6788(2) -0.1131(4) 0.111(5) Uani 1 1 d . . .
H32X H 0.2419 0.6838 -0.1323 0.166 Uiso 1 1 calc R . .
H32Y H 0.2623 0.6664 -0.1167 0.166 Uiso 1 1 calc R . .
H32Z H 0.2790 0.6855 -0.1075 0.166 Uiso 1 1 calc R . .
C32G C 0.2814(5) 0.6686(2) 0.0024(4) 0.138(7) Uani 1 1 d . . .
H33G H 0.2712 0.6704 0.0177 0.207 Uiso 1 1 calc R . .
H33H H 0.3019 0.6753 0.0092 0.207 Uiso 1 1 calc R . .
H33I H 0.2859 0.6560 0.0013 0.207 Uiso 1 1 calc R . .
N1H N 0.3420(3) 0.83859(13) 0.1985(2) 0.113(4) Uani 1 1 d D . .
C2H C 0.3632(4) 0.83218(15) 0.2260(2) 0.131(6) Uani 1 1 d D . .
C3H C 0.3756(4) 0.84271(18) 0.2542(3) 0.154(8) Uani 1 1 d D . .
H3HA H 0.3932 0.8386 0.2726 0.185 Uiso 1 1 calc R . .
C4H C 0.3600(4) 0.86022(18) 0.2537(3) 0.149(7) Uani 1 1 d D . .
H4HA H 0.3666 0.8677 0.2717 0.179 Uiso 1 1 calc R . .
C5H C 0.3343(3) 0.86501(15) 0.2244(2) 0.142(5) Uani 1 1 d DU . .
C6H C 0.3255(3) 0.85437(14) 0.1975(2) 0.122(5) Uani 1 1 d DU . .
C7H C 0.2987(3) 0.85805(14) 0.1700(2) 0.116(4) Uani 1 1 d DU . .
N8H N 0.2910(3) 0.84649(13) 0.1464(2) 0.110(3) Uani 1 1 d DU . .
C9H C 0.2611(3) 0.84800(15) 0.1209(2) 0.115(4) Uani 1 1 d DU . .
C10H C 0.2416(3) 0.8625(2) 0.1197(3) 0.146(6) Uani 1 1 d DU . .
H10N H 0.2215 0.8639 0.1021 0.175 Uiso 1 1 calc R . .
C11H C 0.2510(3) 0.87527(19) 0.1441(3) 0.148(7) Uani 1 1 d DU . .
H11S H 0.2373 0.8852 0.1424 0.177 Uiso 1 1 calc R . .
C12H C 0.2789(4) 0.87354(19) 0.1695(3) 0.152(6) Uani 1 1 d DU . .
C13H C 0.3772(3) 0.81442(12) 0.2290(3) 0.118(4) Uani 1 1 d DU . .
C14H C 0.4108(3) 0.81043(15) 0.2379(3) 0.133(5) Uani 1 1 d DU . .
C15H C 0.4229(3) 0.79428(18) 0.2412(4) 0.143(5) Uani 1 1 d DU . .
H15Q H 0.4457 0.7926 0.2472 0.172 Uiso 1 1 calc R . .
C16H C 0.4020(3) 0.77953(14) 0.2359(4) 0.145(4) Uani 1 1 d DU . .
C17H C 0.3678(3) 0.78316(14) 0.2262(4) 0.142(5) Uani 1 1 d DU . .
H17P H 0.3531 0.7735 0.2217 0.170 Uiso 1 1 calc R . .
C18H C 0.3556(3) 0.79968(17) 0.2232(3) 0.119(4) Uani 1 1 d DU . .
C19H C 0.2511(4) 0.8335(2) 0.0972(4) 0.110(5) Uani 1 1 d D . .
C20H C 0.2471(4) 0.8376(2) 0.0656(3) 0.114(5) Uani 1 1 d D . .
C21H C 0.2385(5) 0.8242(2) 0.0432(5) 0.131(5) Uani 1 1 d DU . .
H21P H 0.2378 0.8264 0.0226 0.157 Uiso 1 1 calc R . .
C22H C 0.2307(5) 0.8066(3) 0.0516(4) 0.134(5) Uani 1 1 d DU . .
C23H C 0.2326(4) 0.8043(3) 0.0838(4) 0.133(5) Uani 1 1 d DU . .
H23Q H 0.2258 0.7933 0.0892 0.160 Uiso 1 1 calc R . .
C24H C 0.2435(4) 0.81682(19) 0.1062(5) 0.121(5) Uani 1 1 d D . .
C28H C 0.2558(4) 0.8567(3) 0.0572(4) 0.119(5) Uani 1 1 d . . .
H2:J H 0.2617 0.8643 0.0758 0.179 Uiso 1 1 calc R . .
H2:K H 0.2368 0.8616 0.0399 0.179 Uiso 1 1 calc R . .
H2:L H 0.2743 0.8559 0.0507 0.179 Uiso 1 1 calc R . .
C30H C 0.2219(5) 0.7919(2) 0.0284(4) 0.150(7) Uani 1 1 d DU . .
H33J H 0.2214 0.7962 0.0082 0.225 Uiso 1 1 calc R . .
H33K H 0.2002 0.7873 0.0255 0.225 Uiso 1 1 calc R . .
H33L H 0.2381 0.7824 0.0363 0.225 Uiso 1 1 calc R . .
C29H C 0.2455(5) 0.8138(3) 0.1385(5) 0.146(7) Uani 1 1 d . . .
H2:M H 0.2393 0.8015 0.1405 0.219 Uiso 1 1 calc R . .
H2:N H 0.2305 0.8218 0.1429 0.219 Uiso 1 1 calc R . .
H2:O H 0.2679 0.8159 0.1537 0.219 Uiso 1 1 calc R . .
C31H C 0.4335(6) 0.8271(4) 0.2443(5) 0.182(10) Uani 1 1 d . . .
H33M H 0.4201 0.8378 0.2406 0.272 Uiso 1 1 calc R . .
H33N H 0.4451 0.8269 0.2301 0.272 Uiso 1 1 calc R . .
H33O H 0.4494 0.8269 0.2662 0.272 Uiso 1 1 calc R . .
C25H C 0.3189(5) 0.8027(2) 0.2145(4) 0.127(6) Uani 1 1 d . . .
H26Q H 0.3144 0.8155 0.2129 0.190 Uiso 1 1 calc R . .
H26R H 0.3127 0.7977 0.2310 0.190 Uiso 1 1 calc R . .
H26S H 0.3063 0.7970 0.1943 0.190 Uiso 1 1 calc R . .
C32H C 0.4151(5) 0.7609(2) 0.2401(5) 0.168(7) Uani 1 1 d DU . .
H33P H 0.4388 0.7613 0.2458 0.252 Uiso 1 1 calc R . .
H33Q H 0.4046 0.7544 0.2203 0.252 Uiso 1 1 calc R . .
H33R H 0.4105 0.7551 0.2568 0.252 Uiso 1 1 calc R . .
C27H C 0.2905(4) 0.88521(17) 0.1960(3) 0.175(8) Uani 1 1 d DU . .
H27Q H 0.2797 0.8962 0.1947 0.210 Uiso 1 1 calc R . .
C26H C 0.3163(3) 0.88119(15) 0.2228(3) 0.162(7) Uani 1 1 d DU . .
H26T H 0.3225 0.8889 0.2404 0.195 Uiso 1 1 calc R . .
N1I N 0.5012(2) 0.68203(14) -0.0994(3) 0.099(3) Uani 1 1 d D . .
C2I C 0.5299(3) 0.68043(17) -0.1019(4) 0.094(4) Uani 1 1 d . . .
C3I C 0.5461(4) 0.6633(2) -0.0997(5) 0.122(6) Uani 1 1 d . . .
C4I C 0.5282(4) 0.6481(2) -0.0973(4) 0.114(5) Uani 1 1 d . . .
H4IA H 0.5367 0.6365 -0.0964 0.136 Uiso 1 1 calc R . .
C5I C 0.4981(3) 0.6511(2) -0.0964(5) 0.117(5) Uani 1 1 d D . .
H5IA H 0.4861 0.6411 -0.0943 0.140 Uiso 1 1 calc R . .
C6I C 0.4839(2) 0.66765(18) -0.0983(3) 0.102(5) Uani 1 1 d D . .
C7I C 0.5460(3) 0.69515(18) -0.1061(3) 0.086(4) Uani 1 1 d . . .
N8I N 0.5293(3) 0.71115(15) -0.1080(3) 0.092(3) Uani 1 1 d . . .
C9I C 0.5400(4) 0.72556(19) -0.1175(4) 0.100(4) Uani 1 1 d . . .
C10I C 0.5680(4) 0.7249(2) -0.1247(4) 0.109(5) Uani 1 1 d . . .
H10O H 0.5739 0.7349 -0.1338 0.130 Uiso 1 1 calc R . .
C11I C 0.5862(4) 0.7103(2) -0.1187(5) 0.122(6) Uani 1 1 d . . .
H11U H 0.6075 0.7109 -0.1190 0.146 Uiso 1 1 calc R . .
C12I C 0.5745(4) 0.6940(2) -0.1120(4) 0.108(5) Uani 1 1 d . . .
C13I C 0.44976(18) 0.66873(13) -0.1024(3) 0.094(3) Uani 1 1 d DU . .
C14I C 0.4253(2) 0.67537(13) -0.1303(2) 0.107(4) Uani 1 1 d DU . .
C15I C 0.3937(2) 0.67643(16) -0.1354(3) 0.117(5) Uani 1 1 d DU . .
H15R H 0.3784 0.6810 -0.1547 0.140 Uiso 1 1 calc R . .
C16I C 0.3831(2) 0.6708(2) -0.1117(3) 0.121(5) Uani 1 1 d DU . .
C17I C 0.4075(3) 0.6642(2) -0.0832(3) 0.113(4) Uani 1 1 d DU . .
H17R H 0.4008 0.6603 -0.0670 0.136 Uiso 1 1 calc R . .
C18I C 0.4395(2) 0.66312(19) -0.0780(2) 0.111(4) Uani 1 1 d DU . .
C19I C 0.5186(4) 0.74129(19) -0.1248(4) 0.090(4) Uani 1 1 d . . .
C20I C 0.5296(4) 0.7574(2) -0.1113(5) 0.111(5) Uani 1 1 d . . .
C21I C 0.5106(4) 0.7724(2) -0.1164(4) 0.100(4) Uani 1 1 d . . .
H21Q H 0.5196 0.7829 -0.1052 0.120 Uiso 1 1 calc R . .
C22I C 0.4794(5) 0.7720(2) -0.1376(4) 0.114(5) Uani 1 1 d . . .
C23I C 0.4683(5) 0.7558(3) -0.1538(5) 0.124(5) Uani 1 1 d . . .
H23R H 0.4468 0.7553 -0.1698 0.149 Uiso 1 1 calc R . .
C24I C 0.4875(5) 0.7406(2) -0.1473(4) 0.112(5) Uani 1 1 d . . .
C25I C 0.4579(5) 0.7875(2) -0.1448(5) 0.135(6) Uani 1 1 d . . .
H26U H 0.4695 0.7974 -0.1314 0.202 Uiso 1 1 calc R . .
H26V H 0.4383 0.7847 -0.1408 0.202 Uiso 1 1 calc R . .
H26W H 0.4515 0.7907 -0.1671 0.202 Uiso 1 1 calc R . .
C26I C 0.5609(4) 0.7590(2) -0.0845(5) 0.136(7) Uani 1 1 d . . .
H26X H 0.5645 0.7713 -0.0775 0.204 Uiso 1 1 calc R . .
H26Y H 0.5786 0.7552 -0.0909 0.204 Uiso 1 1 calc R . .
H26Z H 0.5608 0.7515 -0.0672 0.204 Uiso 1 1 calc R . .
C27I C 0.4726(7) 0.7252(3) -0.1687(4) 0.175(10) Uani 1 1 d . . .
H27R H 0.4879 0.7152 -0.1628 0.262 Uiso 1 1 calc R . .
H27S H 0.4678 0.7286 -0.1906 0.262 Uiso 1 1 calc R . .
H27T H 0.4522 0.7217 -0.1667 0.262 Uiso 1 1 calc R . .
C28I C 0.4343(5) 0.6819(3) -0.1584(5) 0.144(6) Uani 1 1 d DU . .
H2:P H 0.4146 0.6861 -0.1757 0.216 Uiso 1 1 calc R . .
H2:Q H 0.4439 0.6721 -0.1658 0.216 Uiso 1 1 calc R . .
H2:R H 0.4502 0.6916 -0.1510 0.216 Uiso 1 1 calc R . .
C29I C 0.3480(4) 0.6718(3) -0.1154(6) 0.146(6) Uani 1 1 d DU . .
H2:S H 0.3346 0.6764 -0.1364 0.219 Uiso 1 1 calc R . .
H2:T H 0.3462 0.6797 -0.0993 0.219 Uiso 1 1 calc R . .
H2:U H 0.3403 0.6600 -0.1129 0.219 Uiso 1 1 calc R . .
C30I C 0.4649(4) 0.6554(2) -0.0477(4) 0.119(5) Uani 1 1 d DU . .
H33S H 0.4542 0.6516 -0.0337 0.178 Uiso 1 1 calc R . .
H33T H 0.4815 0.6643 -0.0370 0.178 Uiso 1 1 calc R . .
H33U H 0.4755 0.6451 -0.0528 0.178 Uiso 1 1 calc R . .
C31I C 0.5766(5) 0.6625(2) -0.1030(5) 0.135(7) Uani 1 1 d . . .
H33V H 0.5879 0.6515 -0.0999 0.162 Uiso 1 1 calc R . .
C32I C 0.5896(4) 0.6772(2) -0.1107(5) 0.117(6) Uani 1 1 d . . .
H33W H 0.6087 0.6763 -0.1151 0.141 Uiso 1 1 calc R . .
C1J C 0.3785(4) 0.90557(15) -0.1073(3) 0.078(3) Uani 1 1 d . . .
N2J N 0.3621(3) 0.88993(12) -0.1102(2) 0.078(3) Uani 1 1 d . . .
C3J C 0.3306(4) 0.88973(18) -0.1200(3) 0.088(4) Uani 1 1 d . . .
C4J C 0.3121(4) 0.9057(2) -0.1241(4) 0.099(4) Uani 1 1 d . . .
H4JA H 0.2893 0.9051 -0.1291 0.119 Uiso 1 1 calc R . .
C5J C 0.3268(4) 0.92146(18) -0.1209(3) 0.091(4) Uani 1 1 d . . .
H5JA H 0.3147 0.9322 -0.1246 0.110 Uiso 1 1 calc R . .
C6J C 0.3605(5) 0.92134(17) -0.1120(4) 0.104(5) Uani 1 1 d . . .
C7J C 0.4112(4) 0.90529(15) -0.1022(3) 0.077(4) Uani 1 1 d . . .
N8J N 0.4251(2) 0.88910(12) -0.1009(2) 0.075(3) Uani 1 1 d D . .
C9J C 0.4557(3) 0.88787(11) -0.1011(2) 0.076(3) Uani 1 1 d D . .
C10J C 0.4738(4) 0.90346(13) -0.1006(3) 0.088(4) Uani 1 1 d D . .
H10P H 0.4950 0.9026 -0.1008 0.106 Uiso 1 1 calc R . .
C11J C 0.4605(4) 0.9196(2) -0.0997(4) 0.110(5) Uani 1 1 d . . .
H11V H 0.4731 0.9300 -0.0981 0.132 Uiso 1 1 calc R . .
C12J C 0.4285(4) 0.92111(18) -0.1013(3) 0.091(4) Uani 1 1 d . . .
C13J C 0.3108(4) 0.87263(16) -0.1268(3) 0.086(4) Uani 1 1 d . . .
C14J C 0.3101(4) 0.8623(2) -0.1529(4) 0.105(5) Uani 1 1 d . . .
C15J C 0.2910(3) 0.84685(18) -0.1599(4) 0.092(4) Uani 1 1 d . . .
H15S H 0.2898 0.8397 -0.1773 0.111 Uiso 1 1 calc R . .
C16J C 0.2738(4) 0.8420(2) -0.1412(4) 0.106(5) Uani 1 1 d . . .
C17J C 0.2748(4) 0.8526(2) -0.1170(4) 0.106(5) Uani 1 1 d . . .
H17S H 0.2626 0.8493 -0.1048 0.127 Uiso 1 1 calc R . .
C18J C 0.2933(3) 0.86811(18) -0.1093(3) 0.082(3) Uani 1 1 d . . .
C19J C 0.4690(2) 0.87078(9) -0.1048(2) 0.079(3) Uani 1 1 d DU . .
C20J C 0.4985(2) 0.86455(11) -0.07982(19) 0.086(3) Uani 1 1 d DU . .
C21J C 0.5114(2) 0.84910(12) -0.0840(2) 0.091(3) Uani 1 1 d DU . .
H21R H 0.5299 0.8446 -0.0669 0.109 Uiso 1 1 calc R . .
C22J C 0.4990(2) 0.83911(12) -0.1121(3) 0.094(3) Uani 1 1 d DU . .
C23J C 0.4712(2) 0.84535(12) -0.1357(2) 0.093(3) Uani 1 1 d DU . .
H23S H 0.4625 0.8390 -0.1550 0.111 Uiso 1 1 calc R . .
C24J C 0.4549(2) 0.86091(11) -0.1326(2) 0.081(3) Uani 1 1 d DU . .
C25J C 0.3267(4) 0.8682(2) -0.1735(3) 0.100(4) Uani 1 1 d . . .
H27U H 0.3389 0.8791 -0.1650 0.150 Uiso 1 1 calc R . .
H27V H 0.3104 0.8705 -0.1948 0.150 Uiso 1 1 calc R . .
H27W H 0.3419 0.8590 -0.1744 0.150 Uiso 1 1 calc R . .
C26J C 0.2566(4) 0.8243(2) -0.1465(5) 0.130(6) Uani 1 1 d . . .
H27X H 0.2469 0.8226 -0.1309 0.196 Uiso 1 1 calc R . .
H27Y H 0.2725 0.8148 -0.1442 0.196 Uiso 1 1 calc R . .
H27Z H 0.2394 0.8239 -0.1678 0.196 Uiso 1 1 calc R . .
C27J C 0.2948(4) 0.8797(2) -0.0812(4) 0.113(5) Uani 1 1 d . . .
H2:V H 0.2802 0.8748 -0.0719 0.170 Uiso 1 1 calc R . .
H2:W H 0.2879 0.8918 -0.0887 0.170 Uiso 1 1 calc R . .
H2:X H 0.3172 0.8800 -0.0653 0.170 Uiso 1 1 calc R . .
C28J C 0.4231(3) 0.86633(17) -0.1593(3) 0.083(3) Uani 1 1 d . . .
H2:Y H 0.4179 0.8578 -0.1767 0.124 Uiso 1 1 calc R . .
H2:Z H 0.4257 0.8781 -0.1668 0.124 Uiso 1 1 calc R . .
H2;A H 0.4054 0.8665 -0.1516 0.124 Uiso 1 1 calc R . .
C29J C 0.5143(3) 0.87542(19) -0.0504(3) 0.100(5) Uani 1 1 d . . .
H2;B H 0.5343 0.8695 -0.0362 0.150 Uiso 1 1 calc R . .
H2;C H 0.4991 0.8767 -0.0398 0.150 Uiso 1 1 calc R . .
H2;D H 0.5197 0.8871 -0.0560 0.150 Uiso 1 1 calc R . .
C30J C 0.5166(3) 0.82241(15) -0.1156(4) 0.135(6) Uani 1 1 d D . .
H33X H 0.5048 0.8173 -0.1366 0.202 Uiso 1 1 calc R . .
H33Y H 0.5172 0.8138 -0.0994 0.202 Uiso 1 1 calc R . .
H33Z H 0.5389 0.8254 -0.1131 0.202 Uiso 1 1 calc R . .
C31J C 0.3794(4) 0.93837(18) -0.1103(4) 0.099(4) Uani 1 1 d . . .
H34H H 0.3687 0.9495 -0.1133 0.119 Uiso 1 1 calc R . .
C32J C 0.4109(4) 0.93749(18) -0.1047(3) 0.093(4) Uani 1 1 d . . .
H34I H 0.4226 0.9482 -0.1029 0.111 Uiso 1 1 calc R . .
N1K N 0.4240(3) 0.65134(13) 0.1629(2) 0.116(4) Uani 1 1 d D . .
C2K C 0.4128(3) 0.63877(16) 0.1388(2) 0.117(5) Uani 1 1 d D . .
C3K C 0.3938(4) 0.62494(19) 0.1415(3) 0.152(8) Uani 1 1 d D . .
H3KA H 0.3852 0.6167 0.1248 0.183 Uiso 1 1 calc R . .
C4K C 0.3871(5) 0.62283(19) 0.1691(3) 0.158(8) Uani 1 1 d D . .
H4KA H 0.3727 0.6137 0.1699 0.190 Uiso 1 1 calc R . .
C5K C 0.4008(4) 0.63358(18) 0.1938(3) 0.132(5) Uani 1 1 d DU . .
C6K C 0.4201(4) 0.64812(16) 0.1897(2) 0.117(5) Uani 1 1 d DU . .
C7K C 0.4369(4) 0.6589(2) 0.2154(2) 0.135(4) Uani 1 1 d DU . .
C12K C 0.4369(5) 0.6557(2) 0.2452(2) 0.166(7) Uani 1 1 d DU . .
C27K C 0.4168(4) 0.6414(2) 0.2490(3) 0.184(8) Uani 1 1 d DU . .
H2;E H 0.4158 0.6393 0.2689 0.221 Uiso 1 1 calc R . .
C26K C 0.3997(5) 0.6313(2) 0.2241(3) 0.164(7) Uani 1 1 d DU . .
H2;F H 0.3862 0.6222 0.2268 0.197 Uiso 1 1 calc R . .
N8K N 0.4578(3) 0.67145(17) 0.2114(2) 0.132(4) Uani 1 1 d DU . .
C9K C 0.4779(4) 0.6808(2) 0.2363(3) 0.145(5) Uani 1 1 d DU . .
C10K C 0.4748(5) 0.6807(2) 0.2662(3) 0.169(5) Uani 1 1 d DU . .
H10Q H 0.4861 0.6890 0.2821 0.203 Uiso 1 1 calc R . .
C11K C 0.4532(5) 0.6670(3) 0.2715(3) 0.179(6) Uani 1 1 d DU . .
H11W H 0.4505 0.6660 0.2909 0.215 Uiso 1 1 calc R . .
C13K C 0.5005(3) 0.69394(14) 0.2332(3) 0.135(5) Uani 1 1 d DU . .
C14K C 0.5262(3) 0.68932(14) 0.2238(3) 0.132(5) Uani 1 1 d DU . .
C15K C 0.5484(3) 0.70067(19) 0.2222(3) 0.144(5) Uani 1 1 d DU . .
H15T H 0.5657 0.6966 0.2166 0.173 Uiso 1 1 calc R . .
C16K C 0.5462(4) 0.71859(18) 0.2287(4) 0.141(5) Uani 1 1 d DU . .
C17K C 0.5210(4) 0.72359(14) 0.2392(4) 0.144(5) Uani 1 1 d DU . .
H17T H 0.5197 0.7356 0.2447 0.173 Uiso 1 1 calc R . .
C18K C 0.4991(4) 0.71194(15) 0.2417(4) 0.144(5) Uani 1 1 d DU . .
C19K C 0.4250(3) 0.63964(16) 0.1137(2) 0.124(4) Uani 1 1 d DU . .
C20K C 0.4584(2) 0.63811(15) 0.1201(2) 0.131(5) Uani 1 1 d DU . .
C21K C 0.4684(2) 0.63941(17) 0.0941(3) 0.135(5) Uani 1 1 d DU . .
H21S H 0.4910 0.6387 0.0983 0.162 Uiso 1 1 calc R . .
C22K C 0.4466(3) 0.6416(2) 0.0637(3) 0.150(6) Uani 1 1 d DU . .
C23K C 0.4135(3) 0.6432(2) 0.0584(2) 0.136(5) Uani 1 1 d DU . .
H23T H 0.3983 0.6452 0.0374 0.163 Uiso 1 1 calc R . .
C24K C 0.4018(2) 0.6422(2) 0.0816(2) 0.129(5) Uani 1 1 d DU . .
C25K C 0.4837(5) 0.6349(2) 0.1524(5) 0.140(5) Uani 1 1 d DU . .
H2;G H 0.4731 0.6343 0.1675 0.210 Uiso 1 1 calc R . .
H2;H H 0.4997 0.6445 0.1583 0.210 Uiso 1 1 calc R . .
H2;I H 0.4948 0.6237 0.1526 0.210 Uiso 1 1 calc R . .
C28K C 0.4714(6) 0.7173(3) 0.2529(5) 0.174(8) Uani 1 1 d DU . .
H2;J H 0.4725 0.7301 0.2569 0.261 Uiso 1 1 calc R . .
H2;K H 0.4743 0.7109 0.2723 0.261 Uiso 1 1 calc R . .
H2;L H 0.4501 0.7144 0.2364 0.261 Uiso 1 1 calc R . .
C29K C 0.5291(6) 0.6702(3) 0.2146(5) 0.169(8) Uani 1 1 d DU . .
H2;M H 0.5118 0.6631 0.2172 0.254 Uiso 1 1 calc R . .
H2;N H 0.5505 0.6655 0.2283 0.254 Uiso 1 1 calc R . .
H2;O H 0.5267 0.6698 0.1926 0.254 Uiso 1 1 calc R . .
C30K C 0.5712(5) 0.7325(3) 0.2296(5) 0.161(7) Uani 1 1 d DU . .
H34J H 0.5874 0.7273 0.2227 0.241 Uiso 1 1 calc R . .
H34K H 0.5822 0.7370 0.2512 0.241 Uiso 1 1 calc R . .
H34L H 0.5601 0.7423 0.2156 0.241 Uiso 1 1 calc R . .
C31K C 0.3652(5) 0.6436(3) 0.0750(5) 0.154(7) Uani 1 1 d DU . .
H34M H 0.3527 0.6456 0.0524 0.232 Uiso 1 1 calc R . .
H34N H 0.3617 0.6535 0.0870 0.232 Uiso 1 1 calc R . .
H34O H 0.3578 0.6326 0.0815 0.232 Uiso 1 1 calc R . .
C32K C 0.4566(4) 0.6437(3) 0.0359(4) 0.176(9) Uani 1 1 d DU . .
H34P H 0.4804 0.6421 0.0431 0.264 Uiso 1 1 calc R . .
H34Q H 0.4505 0.6555 0.0268 0.264 Uiso 1 1 calc R . .
H34R H 0.4455 0.6348 0.0199 0.264 Uiso 1 1 calc R . .
N1L N 0.6755(2) 0.81889(18) 0.1594(2) 0.124(4) Uani 1 1 d DU . .
C2L C 0.6821(3) 0.8266(2) 0.1349(3) 0.132(5) Uani 1 1 d DU . .
C3L C 0.7139(3) 0.8255(3) 0.1363(3) 0.165(7) Uani 1 1 d DU . .
H3LA H 0.7184 0.8294 0.1188 0.197 Uiso 1 1 calc R . .
C4L C 0.7398(3) 0.8187(4) 0.1634(3) 0.179(8) Uani 1 1 d DU . .
H4LA H 0.7610 0.8175 0.1633 0.215 Uiso 1 1 calc R . .
C5L C 0.7345(2) 0.8140(3) 0.1889(3) 0.162(6) Uani 1 1 d DU . .
C6L C 0.7005(2) 0.8135(2) 0.1854(2) 0.128(5) Uani 1 1 d DU . .
C7L C 0.6941(2) 0.8105(3) 0.2122(2) 0.135(5) Uani 1 1 d DU . .
C12L C 0.7188(2) 0.8062(3) 0.2413(2) 0.160(6) Uani 1 1 d DU . .
C27L C 0.7523(3) 0.8052(4) 0.2439(3) 0.182(7) Uani 1 1 d DU . .
H2;P H 0.7693 0.8020 0.2634 0.218 Uiso 1 1 calc R . .
N8L N 0.6620(2) 0.8126(2) 0.2093(2) 0.123(4) Uani 1 1 d DU . .
C9L C 0.6540(3) 0.8111(2) 0.2345(2) 0.132(5) Uani 1 1 d DU . .
C10L C 0.6781(3) 0.8079(3) 0.2657(2) 0.155(6) Uani 1 1 d DU . .
H10R H 0.6724 0.8080 0.2835 0.186 Uiso 1 1 calc R . .
C11L C 0.7124(3) 0.8042(3) 0.2693(3) 0.174(7) Uani 1 1 d DU . .
H11Y H 0.7290 0.8008 0.2889 0.208 Uiso 1 1 calc R . .
C13L C 0.6223(2) 0.8174(2) 0.2335(3) 0.126(5) Uani 1 1 d DU . .
C14L C 0.6091(3) 0.83462(17) 0.2252(3) 0.126(4) Uani 1 1 d DU . .
C15L C 0.5804(3) 0.83978(15) 0.2249(4) 0.147(5) Uani 1 1 d DU . .
H15U H 0.5730 0.8516 0.2191 0.176 Uiso 1 1 calc R . .
C16L C 0.5609(3) 0.8276(2) 0.2331(5) 0.149(4) Uani 1 1 d DU . .
C17L C 0.5738(3) 0.81029(18) 0.2421(4) 0.146(5) Uani 1 1 d DU . .
H17U H 0.5613 0.8020 0.2482 0.176 Uiso 1 1 calc R . .
C18L C 0.6030(4) 0.80512(16) 0.2423(4) 0.135(5) Uani 1 1 d DU . .
C19L C 0.6561(4) 0.8337(3) 0.1086(4) 0.114(5) Uani 1 1 d . . .
C20L C 0.6404(4) 0.8502(2) 0.1130(4) 0.110(5) Uani 1 1 d . . .
C21L C 0.6163(5) 0.8579(2) 0.0870(5) 0.117(5) Uani 1 1 d . . .
H21T H 0.6061 0.8684 0.0900 0.140 Uiso 1 1 calc R . .
C22L C 0.6065(5) 0.8510(3) 0.0570(5) 0.121(5) Uani 1 1 d . . .
C23L C 0.6222(4) 0.8344(3) 0.0510(5) 0.121(5) Uani 1 1 d . . .
H23U H 0.6151 0.8291 0.0307 0.145 Uiso 1 1 calc R . .
C24L C 0.6486(5) 0.8272(3) 0.0782(5) 0.124(5) Uani 1 1 d . . .
C25L C 0.6520(6) 0.8578(3) 0.1457(6) 0.169(9) Uani 1 1 d . . .
H2;Q H 0.6400 0.8687 0.1452 0.254 Uiso 1 1 calc R . .
H2;R H 0.6755 0.8604 0.1532 0.254 Uiso 1 1 calc R . .
H2;S H 0.6482 0.8493 0.1599 0.254 Uiso 1 1 calc R . .
C28L C 0.6172(6) 0.7862(3) 0.2519(6) 0.171(9) Uani 1 1 d . . .
H2;T H 0.6394 0.7857 0.2521 0.256 Uiso 1 1 calc R . .
H2;U H 0.6032 0.7776 0.2365 0.256 Uiso 1 1 calc R . .
H2;V H 0.6180 0.7833 0.2729 0.256 Uiso 1 1 calc R . .
C29L C 0.6306(6) 0.8480(3) 0.2185(5) 0.161(8) Uani 1 1 d . . .
H2;W H 0.6508 0.8423 0.2196 0.242 Uiso 1 1 calc R . .
H2;X H 0.6359 0.8575 0.2342 0.242 Uiso 1 1 calc R . .
H2;Y H 0.6190 0.8530 0.1973 0.242 Uiso 1 1 calc R . .
C30L C 0.5265(4) 0.8322(3) 0.2307(5) 0.163(7) Uani 1 1 d DU . .
H34S H 0.5218 0.8446 0.2248 0.244 Uiso 1 1 calc R . .
H34T H 0.5252 0.8301 0.2512 0.244 Uiso 1 1 calc R . .
H34U H 0.5106 0.8247 0.2147 0.244 Uiso 1 1 calc R . .
C31L C 0.6623(5) 0.8110(3) 0.0725(5) 0.147(7) Uani 1 1 d . . .
H34V H 0.6542 0.8088 0.0497 0.220 Uiso 1 1 calc R . .
H34W H 0.6558 0.8012 0.0827 0.220 Uiso 1 1 calc R . .
H34X H 0.6862 0.8119 0.0812 0.220 Uiso 1 1 calc R . .
C32L C 0.5814(6) 0.8579(3) 0.0304(5) 0.154(7) Uani 1 1 d . . .
H34Y H 0.5729 0.8687 0.0361 0.231 Uiso 1 1 calc R . .
H34Z H 0.5637 0.8492 0.0222 0.231 Uiso 1 1 calc R . .
H35H H 0.5899 0.8606 0.0142 0.231 Uiso 1 1 calc R . .
N1M N 0.6805(2) 1.03155(16) 0.63651(19) 0.113(4) Uani 1 1 d D . .
C2M C 0.7084(2) 1.0356(2) 0.6330(2) 0.102(4) Uani 1 1 d D . .
C3M C 0.7106(3) 1.0354(3) 0.6027(3) 0.156(8) Uani 1 1 d D . .
H3MA H 0.7290 1.0403 0.6001 0.187 Uiso 1 1 calc R . .
C4M C 0.6837(3) 1.0274(3) 0.5757(2) 0.148(8) Uani 1 1 d D . .
H4MA H 0.6849 1.0256 0.5558 0.178 Uiso 1 1 calc R . .
C5M C 0.6553(2) 1.0224(2) 0.5818(2) 0.125(6) Uani 1 1 d D . .
C6M C 0.6532(2) 1.0257(2) 0.61073(19) 0.101(4) Uani 1 1 d D . .
C7M C 0.62451(18) 1.0234(2) 0.61533(19) 0.098(4) Uani 1 1 d D . .
N8M N 0.62491(18) 1.02692(14) 0.64413(17) 0.089(3) Uani 1 1 d D . .
C9M C 0.5951(2) 1.02720(16) 0.64785(19) 0.094(4) Uani 1 1 d D . .
C10M C 0.5669(2) 1.0226(2) 0.6225(2) 0.109(5) Uani 1 1 d D . .
H10S H 0.5466 1.0227 0.6249 0.131 Uiso 1 1 calc R . .
C11M C 0.5675(2) 1.0178(3) 0.5931(2) 0.127(6) Uani 1 1 d D . .
H12H H 0.5482 1.0135 0.5768 0.152 Uiso 1 1 calc R . .
C12M C 0.5949(2) 1.0192(2) 0.5879(2) 0.113(5) Uani 1 1 d D . .
C13M C 0.7363(2) 1.0440(2) 0.6577(2) 0.128(5) Uani 1 1 d DU . .
C14M C 0.7357(3) 1.06119(18) 0.6696(3) 0.143(6) Uani 1 1 d DU . .
C15M C 0.7610(4) 1.06881(17) 0.6922(4) 0.161(6) Uani 1 1 d DU . .
H15V H 0.7590 1.0805 0.6990 0.194 Uiso 1 1 calc R . .
C16M C 0.7908(4) 1.0596(3) 0.7060(4) 0.174(7) Uani 1 1 d DU . .
C17M C 0.7929(3) 1.0429(2) 0.6923(5) 0.183(7) Uani 1 1 d DU . .
H17V H 0.8138 1.0376 0.6979 0.219 Uiso 1 1 calc R . .
C18M C 0.7663(4) 1.03447(19) 0.6715(4) 0.155(6) Uani 1 1 d DU . .
C19M C 0.5938(3) 1.03291(14) 0.67762(19) 0.099(4) Uani 1 1 d DU . .
C20M C 0.5988(3) 1.05049(13) 0.6873(3) 0.117(4) Uani 1 1 d DU . .
C21M C 0.5935(4) 1.05544(16) 0.7151(3) 0.140(6) Uani 1 1 d DU . .
H21U H 0.5977 1.0673 0.7224 0.169 Uiso 1 1 calc R . .
C22M C 0.5826(4) 1.0437(2) 0.7313(3) 0.154(6) Uani 1 1 d DU . .
C23M C 0.5794(4) 1.0259(2) 0.7217(3) 0.140(6) Uani 1 1 d DU . .
H23V H 0.5756 1.0173 0.7348 0.168 Uiso 1 1 calc R . .
C24M C 0.5816(4) 1.02048(15) 0.6944(3) 0.119(4) Uani 1 1 d DU . .
C25M C 0.5806(7) 1.0490(5) 0.7619(5) 0.221(14) Uani 1 1 d . . .
H2;Z H 0.5846 1.0617 0.7652 0.332 Uiso 1 1 calc R . .
H2<A H 0.5971 1.0424 0.7792 0.332 Uiso 1 1 calc R . .
H2<B H 0.5588 1.0462 0.7611 0.332 Uiso 1 1 calc R . .
C26M C 0.6104(4) 1.0637(2) 0.6685(4) 0.120(5) Uani 1 1 d . . .
H2<C H 0.6119 1.0577 0.6503 0.180 Uiso 1 1 calc R . .
H2<D H 0.6319 1.0683 0.6820 0.180 Uiso 1 1 calc R . .
H2<E H 0.5947 1.0734 0.6612 0.180 Uiso 1 1 calc R . .
C27M C 0.5762(4) 1.0013(3) 0.6842(4) 0.148(8) Uani 1 1 d . . .
H2<F H 0.5809 0.9997 0.6653 0.222 Uiso 1 1 calc R . .
H2<G H 0.5534 0.9980 0.6795 0.222 Uiso 1 1 calc R . .
H2<H H 0.5908 0.9938 0.7012 0.222 Uiso 1 1 calc R . .
C28M C 0.7681(5) 1.0161(3) 0.6607(5) 0.160(8) Uani 1 1 d . . .
H2<I H 0.7905 1.0116 0.6715 0.240 Uiso 1 1 calc R . .
H2<J H 0.7623 1.0161 0.6379 0.240 Uiso 1 1 calc R . .
H2<K H 0.7529 1.0086 0.6657 0.240 Uiso 1 1 calc R . .
C29M C 0.7017(5) 1.0713(3) 0.6544(5) 0.153(7) Uani 1 1 d . . .
H2<L H 0.6858 1.0637 0.6385 0.229 Uiso 1 1 calc R . .
H2<M H 0.7047 1.0822 0.6445 0.229 Uiso 1 1 calc R . .
H2<N H 0.6937 1.0741 0.6709 0.229 Uiso 1 1 calc R . .
C30M C 0.6252(3) 1.0196(3) 0.5541(2) 0.158(9) Uani 1 1 d D . .
H35I H 0.6256 1.0193 0.5336 0.190 Uiso 1 1 calc R . .
C31M C 0.5970(3) 1.0173(3) 0.5579(2) 0.140(7) Uani 1 1 d D . .
H35J H 0.5778 1.0144 0.5401 0.169 Uiso 1 1 calc R . .
C32M C 0.8198(6) 1.0668(4) 0.7319(5) 0.201(10) Uani 1 1 d DU . .
H35K H 0.8377 1.0582 0.7377 0.302 Uiso 1 1 calc R . .
H35L H 0.8144 1.0692 0.7502 0.302 Uiso 1 1 calc R . .
H35M H 0.8266 1.0778 0.7250 0.302 Uiso 1 1 calc R . .
N1N N 0.6083(3) 1.07812(13) 0.9280(3) 0.097(3) Uani 1 1 d . . .
C2N C 0.5793(4) 1.06969(19) 0.9098(4) 0.104(5) Uani 1 1 d . . .
C3N C 0.5509(5) 1.0793(2) 0.8953(5) 0.146(8) Uani 1 1 d . . .
H3NA H 0.5315 1.0736 0.8818 0.175 Uiso 1 1 calc R . .
C4N C 0.5508(4) 1.09739(19) 0.9005(4) 0.109(5) Uani 1 1 d . . .
H4NA H 0.5313 1.1040 0.8908 0.131 Uiso 1 1 calc R . .
C5N C 0.5794(4) 1.10573(17) 0.9199(4) 0.095(4) Uani 1 1 d . . .
C6N C 0.6078(4) 1.09607(15) 0.9346(3) 0.084(4) Uani 1 1 d . . .
C7N C 0.6362(4) 1.10303(15) 0.9558(3) 0.083(4) Uani 1 1 d . . .
N8N N 0.6630(2) 1.09200(13) 0.9716(2) 0.084(3) Uani 1 1 d D . .
C9N C 0.6890(3) 1.09813(15) 0.9947(3) 0.095(4) Uani 1 1 d D . .
C10N C 0.6925(4) 1.11762(14) 1.0008(4) 0.097(4) Uani 1 1 d D . .
H10T H 0.7122 1.1224 1.0160 0.117 Uiso 1 1 calc R . .
C11N C 0.6669(4) 1.12830(17) 0.9841(4) 0.090(4) Uani 1 1 d . . .
H12I H 0.6690 1.1407 0.9873 0.108 Uiso 1 1 calc R . .
C12N C 0.6382(4) 1.12167(18) 0.9628(3) 0.086(4) Uani 1 1 d . . .
C13N C 0.5790(4) 1.04998(18) 0.9047(4) 0.112(5) Uani 1 1 d D . .
C14N C 0.5838(5) 1.03860(17) 0.9305(4) 0.120(6) Uani 1 1 d . . .
C15N C 0.5825(5) 1.0196(2) 0.9225(5) 0.128(6) Uani 1 1 d . . .
H15W H 0.5873 1.0115 0.9395 0.154 Uiso 1 1 calc R . .
C16N C 0.5754(4) 1.0128(2) 0.8946(5) 0.122(6) Uani 1 1 d . . .
C17N C 0.5706(4) 1.0253(2) 0.8699(4) 0.113(5) Uani 1 1 d D . .
H17W H 0.5657 1.0208 0.8493 0.135 Uiso 1 1 calc R . .
C18N C 0.5725(4) 1.04372(19) 0.8738(4) 0.111(5) Uani 1 1 d D . .
C19N C 0.7160(2) 1.08776(13) 1.0169(2) 0.096(4) Uani 1 1 d DU . .
C20N C 0.7485(2) 1.09135(15) 1.0212(3) 0.118(4) Uani 1 1 d DU . .
C21N C 0.7742(2) 1.08307(18) 1.0468(3) 0.133(5) Uani 1 1 d DU . .
H21V H 0.7962 1.0854 1.0496 0.160 Uiso 1 1 calc R . .
C22N C 0.7684(3) 1.0719(2) 1.0676(3) 0.142(6) Uani 1 1 d DU . .
C23N C 0.7355(3) 1.06872(18) 1.0623(3) 0.128(5) Uani 1 1 d DU . .
H23W H 0.7310 1.0608 1.0762 0.154 Uiso 1 1 calc R . .
C24N C 0.7097(2) 1.07610(15) 1.0388(3) 0.102(4) Uani 1 1 d DU . .
C25N C 0.6739(5) 1.0727(2) 1.0347(4) 0.119(5) Uani 1 1 d . . .
H2<O H 0.6590 1.0792 1.0163 0.179 Uiso 1 1 calc R . .
H2<P H 0.6708 1.0766 1.0536 0.179 Uiso 1 1 calc R . .
H2<Q H 0.6691 1.0600 1.0315 0.179 Uiso 1 1 calc R . .
C26N C 0.7554(4) 1.1043(2) 0.9984(5) 0.132(7) Uani 1 1 d . . .
H2<R H 0.7790 1.1055 1.0046 0.198 Uiso 1 1 calc R . .
H2<S H 0.7459 1.1159 0.9994 0.198 Uiso 1 1 calc R . .
H2<T H 0.7454 1.0997 0.9768 0.198 Uiso 1 1 calc R . .
C27N C 0.5923(4) 1.0445(2) 0.9616(4) 0.118(5) Uani 1 1 d . . .
H2<U H 0.5925 1.0575 0.9620 0.178 Uiso 1 1 calc R . .
H2<V H 0.6141 1.0401 0.9749 0.178 Uiso 1 1 calc R . .
H2<W H 0.5763 1.0402 0.9697 0.178 Uiso 1 1 calc R . .
C29N C 0.5802(5) 1.12422(18) 0.9264(4) 0.107(5) Uani 1 1 d . . .
H2<X H 0.5611 1.1313 0.9172 0.128 Uiso 1 1 calc R . .
C30N C 0.6104(4) 1.13189(19) 0.9471(3) 0.086(4) Uani 1 1 d . . .
H35N H 0.6116 1.1443 0.9503 0.104 Uiso 1 1 calc R . .
C31N C 0.5734(5) 0.9940(2) 0.8892(5) 0.155(8) Uani 1 1 d . . .
H35O H 0.5691 0.9916 0.8670 0.233 Uiso 1 1 calc R . .
H35P H 0.5557 0.9891 0.8943 0.233 Uiso 1 1 calc R . .
H35Q H 0.5942 0.9885 0.9026 0.233 Uiso 1 1 calc R . .
C32N C 0.7959(4) 1.0650(3) 1.0976(4) 0.179(10) Uani 1 1 d D . .
H35R H 0.7866 1.0578 1.1097 0.269 Uiso 1 1 calc R . .
H35S H 0.8077 1.0751 1.1105 0.269 Uiso 1 1 calc R . .
H35T H 0.8111 1.0579 1.0918 0.269 Uiso 1 1 calc R . .
C1O C 0.5931(3) 0.88880(14) 0.8670(3) 0.069(3) Uani 1 1 d . . .
N2O N 0.6010(2) 0.90180(11) 0.8504(2) 0.063(2) Uani 1 1 d . . .
C3O C 0.5762(3) 0.91264(15) 0.8318(3) 0.073(3) Uani 1 1 d . . .
C4O C 0.5449(3) 0.91141(17) 0.8339(3) 0.079(3) Uani 1 1 d . . .
H4OA H 0.5282 0.9196 0.8226 0.095 Uiso 1 1 calc R . .
C5O C 0.5385(3) 0.89874(17) 0.8517(3) 0.079(3) Uani 1 1 d . . .
H5OA H 0.5174 0.8978 0.8523 0.094 Uiso 1 1 calc R . .
C6O C 0.5635(3) 0.88702(14) 0.8693(3) 0.070(3) Uani 1 1 d . . .
C7O C 0.6187(3) 0.87627(13) 0.8827(3) 0.068(3) Uani 1 1 d . . .
N8O N 0.6477(2) 0.87844(11) 0.8783(2) 0.068(2) Uani 1 1 d . . .
C9O C 0.6701(3) 0.86604(15) 0.8873(3) 0.076(3) Uani 1 1 d . . .
C10O C 0.6650(4) 0.85094(17) 0.9053(4) 0.092(4) Uani 1 1 d . . .
H10V H 0.6815 0.8422 0.9134 0.111 Uiso 1 1 calc R . .
C11O C 0.6373(4) 0.84937(17) 0.9105(4) 0.102(5) Uani 1 1 d . . .
H12J H 0.6348 0.8396 0.9222 0.122 Uiso 1 1 calc R . .
C12O C 0.6124(3) 0.86178(16) 0.8990(3) 0.087(4) Uani 1 1 d . . .
C13O C 0.5800(3) 0.92475(14) 0.8085(3) 0.067(3) Uani 1 1 d U . .
C14O C 0.5880(3) 0.91783(14) 0.7836(3) 0.064(3) Uani 1 1 d U . .
C15O C 0.5889(3) 0.92952(16) 0.7604(3) 0.070(3) Uani 1 1 d U . .
H15X H 0.5932 0.9250 0.7432 0.084 Uiso 1 1 calc R . .
C16O C 0.5837(3) 0.94721(18) 0.7617(3) 0.081(3) Uani 1 1 d U . .
C17O C 0.5770(3) 0.95388(17) 0.7865(3) 0.080(3) Uani 1 1 d U . .
H17X H 0.5743 0.9663 0.7880 0.096 Uiso 1 1 calc R . .
C18O C 0.5739(3) 0.94256(15) 0.8098(3) 0.075(3) Uani 1 1 d U . .
C19O C 0.6996(4) 0.86665(15) 0.8802(4) 0.082(4) Uani 1 1 d . . .
C20O C 0.7310(4) 0.86793(17) 0.9046(4) 0.099(5) Uani 1 1 d . . .
C21O C 0.7569(4) 0.8685(2) 0.8970(4) 0.101(4) Uani 1 1 d . . .
H21W H 0.7778 0.8691 0.9138 0.121 Uiso 1 1 calc R . .
C22O C 0.7559(4) 0.8683(2) 0.8673(5) 0.108(5) Uani 1 1 d . . .
C23O C 0.7245(4) 0.86632(18) 0.8424(4) 0.100(5) Uani 1 1 d . . .
H23X H 0.7230 0.8655 0.8213 0.120 Uiso 1 1 calc R . .
C24O C 0.6952(4) 0.86549(15) 0.8481(3) 0.079(3) Uani 1 1 d . . .
C25O C 0.6630(3) 0.86317(15) 0.8216(3) 0.084(4) Uani 1 1 d . . .
H2<Y H 0.6659 0.8629 0.8016 0.126 Uiso 1 1 calc R . .
H2<Z H 0.6486 0.8730 0.8215 0.126 Uiso 1 1 calc R . .
H2=A H 0.6531 0.8520 0.8243 0.126 Uiso 1 1 calc R . .
C26O C 0.7853(4) 0.8695(2) 0.8601(5) 0.132(6) Uani 1 1 d . . .
H2=B H 0.7789 0.8688 0.8372 0.197 Uiso 1 1 calc R . .
H2=C H 0.8001 0.8597 0.8703 0.197 Uiso 1 1 calc R . .
H2=D H 0.7963 0.8808 0.8679 0.197 Uiso 1 1 calc R . .
C27O C 0.7359(4) 0.8692(2) 0.9390(3) 0.104(4) Uani 1 1 d . . .
H2=E H 0.7147 0.8682 0.9408 0.157 Uiso 1 1 calc R . .
H2=F H 0.7460 0.8806 0.9476 0.157 Uiso 1 1 calc R . .
H2=G H 0.7503 0.8596 0.9508 0.157 Uiso 1 1 calc R . .
C28O C 0.5946(3) 0.89875(15) 0.7804(3) 0.073(3) Uani 1 1 d . . .
H2=H H 0.5930 0.8921 0.7979 0.110 Uiso 1 1 calc R . .
H2=I H 0.6167 0.8974 0.7807 0.110 Uiso 1 1 calc R . .
H2=J H 0.5786 0.8942 0.7604 0.110 Uiso 1 1 calc R . .
C29O C 0.5856(3) 0.95993(18) 0.7376(3) 0.092(4) Uani 1 1 d . . .
H2=K H 0.5905 0.9535 0.7216 0.138 Uiso 1 1 calc R . .
H2=L H 0.6028 0.9686 0.7479 0.138 Uiso 1 1 calc R . .
H2=M H 0.5645 0.9660 0.7276 0.138 Uiso 1 1 calc R . .
C30O C 0.5668(3) 0.95090(16) 0.8365(3) 0.089(4) Uani 1 1 d . . .
H35U H 0.5640 0.9637 0.8331 0.133 Uiso 1 1 calc R . .
H35V H 0.5851 0.9486 0.8566 0.133 Uiso 1 1 calc R . .
H35W H 0.5467 0.9458 0.8370 0.133 Uiso 1 1 calc R . .
C31O C 0.5591(4) 0.87177(19) 0.8868(3) 0.092(4) Uani 1 1 d . . .
H35X H 0.5383 0.8701 0.8877 0.111 Uiso 1 1 calc R . .
C32O C 0.5816(4) 0.86068(17) 0.9009(4) 0.091(4) Uani 1 1 d . . .
H35Y H 0.5775 0.8515 0.9130 0.109 Uiso 1 1 calc R . .
N1P N 0.9437(4) 0.92750(12) 0.7933(3) 0.136(5) Uani 1 1 d DU . .
C2P C 0.9541(4) 0.94231(14) 0.7814(3) 0.141(6) Uani 1 1 d DU . .
C3P C 0.9592(6) 0.94033(18) 0.7539(4) 0.169(7) Uani 1 1 d DU . .
H3PA H 0.9684 0.9498 0.7467 0.203 Uiso 1 1 calc R . .
C4P C 0.9511(6) 0.92443(17) 0.7361(4) 0.180(8) Uani 1 1 d DU . .
H4PA H 0.9503 0.9242 0.7151 0.216 Uiso 1 1 calc R . .
C5P C 0.9445(7) 0.90978(15) 0.7488(4) 0.180(8) Uani 1 1 d DU . .
C6P C 0.9396(5) 0.91214(12) 0.7780(3) 0.149(7) Uani 1 1 d DU . .
C7P C 0.9342(5) 0.89725(11) 0.7929(3) 0.137(7) Uani 1 1 d D . .
N8P N 0.9326(3) 0.89959(13) 0.8224(2) 0.106(4) Uani 1 1 d D . .
C9P C 0.9331(4) 0.88556(15) 0.8404(3) 0.118(5) Uani 1 1 d D . .
C10P C 0.9304(4) 0.86771(14) 0.8291(3) 0.124(5) Uani 1 1 d D . .
H10W H 0.9287 0.8581 0.8415 0.148 Uiso 1 1 calc R . .
C11P C 0.9305(6) 0.86477(13) 0.7972(3) 0.162(7) Uani 1 1 d DU . .
H12K H 0.9294 0.8533 0.7886 0.195 Uiso 1 1 calc R . .
C12P C 0.9323(6) 0.88034(12) 0.7803(3) 0.158(6) Uani 1 1 d DU . .
C13P C 0.9329(5) 0.8880(2) 0.8718(4) 0.115(5) Uani 1 1 d U . .
C14P C 0.9591(4) 0.8938(2) 0.8959(4) 0.111(4) Uani 1 1 d U . .
C15P C 0.9625(5) 0.8952(2) 0.9258(4) 0.123(5) Uani 1 1 d U . .
H15Y H 0.9821 0.8994 0.9418 0.148 Uiso 1 1 calc R . .
C16P C 0.9343(5) 0.8898(2) 0.9324(4) 0.118(4) Uani 1 1 d U . .
C17P C 0.9053(5) 0.8841(2) 0.9073(4) 0.121(5) Uani 1 1 d U . .
H17Y H 0.8860 0.8818 0.9108 0.145 Uiso 1 1 calc R . .
C18P C 0.9059(5) 0.8820(2) 0.8775(4) 0.119(5) Uani 1 1 d U . .
C19P C 0.9655(4) 0.95785(13) 0.8017(3) 0.160(6) Uani 1 1 d DU . .
C20P C 0.9907(3) 0.95662(16) 0.8317(3) 0.161(6) Uani 1 1 d DU . .
C21P C 1.0010(4) 0.9725(2) 0.8499(3) 0.191(8) Uani 1 1 d DU . .
H21X H 1.0180 0.9717 0.8703 0.229 Uiso 1 1 calc R . .
C22P C 0.9875(6) 0.98866(18) 0.8390(4) 0.215(10) Uani 1 1 d DU . .
C23P C 0.9637(6) 0.98933(15) 0.8078(4) 0.200(9) Uani 1 1 d DU . .
H23Y H 0.9560 1.0006 0.7990 0.240 Uiso 1 1 calc R . .
C24P C 0.9513(5) 0.97488(16) 0.7897(3) 0.170(7) Uani 1 1 d DU . .
C25P C 1.0085(7) 0.9408(4) 0.8493(6) 0.215(11) Uani 1 1 d DU . .
H2=N H 1.0005 0.9302 0.8362 0.323 Uiso 1 1 calc R . .
H2=O H 1.0049 0.9395 0.8689 0.323 Uiso 1 1 calc R . .
H2=P H 1.0320 0.9421 0.8544 0.323 Uiso 1 1 calc R . .
C27P C 0.9351(6) 0.87820(16) 0.7502(4) 0.178(7) Uani 1 1 d DU . .
H2=Q H 0.9316 0.8670 0.7402 0.213 Uiso 1 1 calc R . .
C28P C 0.8741(5) 0.8749(2) 0.8522(5) 0.141(7) Uani 1 1 d . . .
H2=R H 0.8766 0.8740 0.8320 0.212 Uiso 1 1 calc R . .
H2=S H 0.8561 0.8829 0.8500 0.212 Uiso 1 1 calc R . .
H2=T H 0.8694 0.8631 0.8583 0.212 Uiso 1 1 calc R . .
C29P C 0.9903(5) 0.8999(2) 0.8894(4) 0.129(6) Uani 1 1 d . . .
H2=U H 1.0074 0.9040 0.9091 0.194 Uiso 1 1 calc R . .
H2=V H 0.9841 0.9096 0.8740 0.194 Uiso 1 1 calc R . .
H2=W H 0.9984 0.8900 0.8810 0.194 Uiso 1 1 calc R . .
C30P C 0.9353(6) 0.8922(3) 0.9654(4) 0.148(7) Uani 1 1 d . . .
H35Z H 0.9146 0.8882 0.9660 0.222 Uiso 1 1 calc R . .
H36I H 0.9388 0.9047 0.9713 0.222 Uiso 1 1 calc R . .
H36J H 0.9533 0.8852 0.9803 0.222 Uiso 1 1 calc R . .
C31P C 0.9211(6) 0.9769(3) 0.7577(6) 0.173(8) Uani 1 1 d DU . .
H36K H 0.9149 0.9893 0.7542 0.260 Uiso 1 1 calc R . .
H36L H 0.9028 0.9700 0.7585 0.260 Uiso 1 1 calc R . .
H36M H 0.9268 0.9725 0.7405 0.260 Uiso 1 1 calc R . .
C32P C 0.9963(7) 1.0053(2) 0.8595(5) 0.251(14) Uani 1 1 d DU . .
H36N H 1.0157 1.0031 0.8787 0.376 Uiso 1 1 calc R . .
H36O H 0.9779 1.0086 0.8653 0.376 Uiso 1 1 calc R . .
H36P H 1.0008 1.0151 0.8477 0.376 Uiso 1 1 calc R . .
C2R C 0.9043(5) 0.9872(3) 1.1528(4) 0.211(11) Uani 1 1 d DU . .
C3R C 0.9257(6) 0.9937(3) 1.1817(5) 0.235(12) Uani 1 1 d DU . .
H3RA H 0.9208 1.0046 1.1890 0.283 Uiso 1 1 calc R . .
C4R C 0.9545(5) 0.9846(3) 1.2003(4) 0.218(11) Uani 1 1 d DU . .
H4RA H 0.9679 0.9892 1.2205 0.261 Uiso 1 1 calc R . .
C5R C 0.9632(4) 0.9697(2) 1.1901(4) 0.194(9) Uani 1 1 d DU . .
C7R C 0.9425(3) 0.94547(14) 1.1519(3) 0.143(6) Uani 1 1 d DU . .
C9R C 0.9172(3) 0.92171(15) 1.1171(3) 0.125(5) Uani 1 1 d DU . .
C10R C 0.9423(4) 0.90944(15) 1.1354(4) 0.151(7) Uani 1 1 d DU . .
H10X H 0.9422 0.8976 1.1286 0.181 Uiso 1 1 calc R . .
C11R C 0.9685(4) 0.91590(15) 1.1651(4) 0.160(7) Uani 1 1 d DU . .
H12M H 0.9853 0.9084 1.1785 0.192 Uiso 1 1 calc R . .
C12R C 0.9666(3) 0.93420(14) 1.1721(3) 0.139(5) Uani 1 1 d DU . .
C13R C 0.8898(5) 0.9146(2) 1.0911(4) 0.117(5) Uani 1 1 d . . .
C14R C 0.8588(6) 0.9142(3) 1.0932(5) 0.130(6) Uani 1 1 d . . .
C15R C 0.8322(4) 0.9060(3) 1.0664(6) 0.132(7) Uani 1 1 d . . .
H15Z H 0.8113 0.9052 1.0673 0.158 Uiso 1 1 calc R . .
C16R C 0.8358(5) 0.8992(2) 1.0392(6) 0.136(7) Uani 1 1 d . . .
C17R C 0.8652(6) 0.8996(2) 1.0407(5) 0.136(7) Uani 1 1 d . . .
H17Z H 0.8690 0.8948 1.0233 0.163 Uiso 1 1 calc R . .
C18R C 0.8930(5) 0.9066(2) 1.0663(5) 0.131(6) Uani 1 1 d . . .
C27R C 0.9907(4) 0.94122(17) 1.2012(3) 0.193(9) Uani 1 1 d DU . .
H2=X H 1.0077 0.9339 1.2148 0.231 Uiso 1 1 calc R . .
C28R C 0.9272(4) 0.9060(2) 1.0609(5) 0.139(7) Uani 1 1 d . . .
H2=Z H 0.9238 0.8996 1.0414 0.208 Uiso 1 1 calc R . .
H2>A H 0.9440 0.9000 1.0788 0.208 Uiso 1 1 calc R . .
H2>B H 0.9344 0.9181 1.0593 0.208 Uiso 1 1 calc R . .
C29R C 0.8549(6) 0.9225(3) 1.1215(6) 0.166(9) Uani 1 1 d . . .
H2>C H 0.8324 0.9208 1.1197 0.249 Uiso 1 1 calc R . .
H2>D H 0.8597 0.9352 1.1221 0.249 Uiso 1 1 calc R . .
H2>E H 0.8701 0.9169 1.1409 0.249 Uiso 1 1 calc R . .
C30R C 0.8077(5) 0.8927(3) 1.0125(6) 0.187(11) Uani 1 1 d . . .
H36Q H 0.8149 0.8882 0.9963 0.280 Uiso 1 1 calc R . .
H36R H 0.7920 0.9023 1.0037 0.280 Uiso 1 1 calc R . .
H36S H 0.7973 0.8831 1.0196 0.280 Uiso 1 1 calc R . .
C2S C 0.9582(4) 1.11278(12) 0.9787(2) 0.141(5) Uani 1 1 d DU . .
C3S C 0.9666(4) 1.12892(13) 0.9938(3) 0.140(5) Uani 1 1 d DU . .
H3SA H 0.9763 1.1293 1.0162 0.168 Uiso 1 1 calc R . .
C4S C 0.9610(5) 1.14498(13) 0.9765(3) 0.159(6) Uani 1 1 d DU . .
H4SA H 0.9631 1.1560 0.9871 0.191 Uiso 1 1 calc R . .
C5S C 0.9528(5) 1.14468(13) 0.9452(3) 0.155(6) Uani 1 1 d DU . .
C6S C 0.9441(5) 1.12740(12) 0.9300(2) 0.143(5) Uani 1 1 d DU . .
C7S C 0.9367(5) 1.12638(12) 0.8979(2) 0.150(5) Uani 1 1 d DU . .
N8S N 0.9338(4) 1.10955(12) 0.8847(3) 0.154(5) Uani 1 1 d DU . .
C9S C 0.9310(5) 1.10742(14) 0.8549(3) 0.165(7) Uani 1 1 d DU . .
C10S C 0.9294(6) 1.12197(16) 0.8344(3) 0.191(8) Uani 1 1 d DU . .
H10Y H 0.9287 1.1201 0.8137 0.229 Uiso 1 1 calc R . .
C11S C 0.9289(6) 1.14026(15) 0.8466(3) 0.192(8) Uani 1 1 d DU . .
H12N H 0.9239 1.1504 0.8334 0.230 Uiso 1 1 calc R . .
C12S C 0.9364(7) 1.14127(12) 0.8798(3) 0.187(7) Uani 1 1 d DU . .
C13S C 0.9307(5) 1.08993(15) 0.8411(4) 0.168(7) Uani 1 1 d DU . .
C14S C 0.9580(4) 1.0784(2) 0.8539(3) 0.188(8) Uani 1 1 d DU . .
C15S C 0.9601(4) 1.0627(2) 0.8421(5) 0.178(7) Uani 1 1 d DU . .
H16G H 0.9792 1.0557 0.8517 0.213 Uiso 1 1 calc R . .
C19S C 0.9644(3) 1.09610(13) 0.9959(3) 0.141(5) Uani 1 1 d DU . .
C20S C 0.9869(3) 1.08370(15) 0.9941(3) 0.130(4) Uani 1 1 d DU . .
C21S C 0.9930(3) 1.06842(15) 1.0141(3) 0.139(5) Uani 1 1 d DU . .
H21Y H 1.0080 1.0598 1.0128 0.166 Uiso 1 1 calc R . .
C22S C 0.9784(4) 1.06578(17) 1.0347(4) 0.152(6) Uani 1 1 d DU . .
C23S C 0.9554(4) 1.07844(19) 1.0352(3) 0.141(5) Uani 1 1 d DU . .
H23Z H 0.9440 1.0763 1.0485 0.169 Uiso 1 1 calc R . .
C24S C 0.9486(4) 1.09340(17) 1.0179(4) 0.141(5) Uani 1 1 d DU . .
C25S C 1.0050(5) 1.0865(3) 0.9714(4) 0.136(5) Uani 1 1 d DU . .
H2>F H 0.9974 1.0974 0.9594 0.204 Uiso 1 1 calc R . .
H2>G H 1.0004 1.0765 0.9567 0.204 Uiso 1 1 calc R . .
H2>H H 1.0286 1.0872 0.9837 0.204 Uiso 1 1 calc R . .
C27S C 0.9404(5) 1.15862(13) 0.8943(3) 0.178(7) Uani 1 1 d DU . .
H2>I H 0.9362 1.1690 0.8818 0.213 Uiso 1 1 calc R . .
C29S C 0.9898(4) 1.0865(3) 0.8823(4) 0.141(7) Uani 1 1 d . . .
H2>J H 0.9847 1.0983 0.8878 0.211 Uiso 1 1 calc R . .
H2>K H 1.0081 1.0872 0.8754 0.211 Uiso 1 1 calc R . .
H2>L H 0.9959 1.0787 0.9008 0.211 Uiso 1 1 calc R . .
C31S C 0.9235(4) 1.1075(2) 1.0172(6) 0.184(9) Uani 1 1 d DU . .
H36T H 0.9142 1.1045 1.0327 0.276 Uiso 1 1 calc R . .
H36U H 0.9060 1.1080 0.9961 0.276 Uiso 1 1 calc R . .
H36V H 0.9343 1.1191 1.0224 0.276 Uiso 1 1 calc R . .
C32S C 0.9864(6) 1.0495(3) 1.0546(6) 0.178(8) Uani 1 1 d DU . .
H36W H 1.0026 1.0425 1.0501 0.266 Uiso 1 1 calc R . .
H36X H 0.9665 1.0425 1.0499 0.266 Uiso 1 1 calc R . .
H36Y H 0.9954 1.0528 1.0770 0.266 Uiso 1 1 calc R . .
N1T N 0.4604(2) 1.05765(11) 0.6050(2) 0.096(3) Uani 1 1 d DU . .
C2T C 0.4863(3) 1.05002(10) 0.6301(3) 0.111(5) Uani 1 1 d DU . .
C3T C 0.5148(3) 1.05969(15) 0.6448(4) 0.149(7) Uani 1 1 d DU . .
H3TA H 0.5329 1.0543 0.6610 0.179 Uiso 1 1 calc R . .
C4T C 0.5175(3) 1.07732(16) 0.6362(4) 0.154(8) Uani 1 1 d DU . .
H4TA H 0.5357 1.0843 0.6488 0.185 Uiso 1 1 calc R . .
C5T C 0.4944(3) 1.08426(16) 0.6102(4) 0.166(8) Uani 1 1 d DU . .
C6T C 0.4655(3) 1.07348(14) 0.5946(3) 0.135(6) Uani 1 1 d DU . .
C7T C 0.4422(3) 1.07950(14) 0.5666(3) 0.118(5) Uani 1 1 d DU . .
N8T N 0.4150(2) 1.06891(13) 0.5517(2) 0.114(4) Uani 1 1 d DU . .
C9T C 0.3951(3) 1.07197(17) 0.5213(3) 0.140(6) Uani 1 1 d DU . .
C10T C 0.3980(4) 1.08774(18) 0.5048(3) 0.175(9) Uani 1 1 d DU . .
H10Z H 0.3843 1.0896 0.4833 0.210 Uiso 1 1 calc R . .
C11T C 0.4230(4) 1.10093(19) 0.5226(4) 0.199(11) Uani 1 1 d DU . .
H12P H 0.4247 1.1121 0.5137 0.239 Uiso 1 1 calc R . .
C12T C 0.4446(3) 1.09592(15) 0.5538(3) 0.155(7) Uani 1 1 d DU . .
C13T C 0.3722(3) 1.05929(15) 0.5025(3) 0.131(5) Uani 1 1 d DU . .
C14T C 0.3844(3) 1.0442(2) 0.4927(4) 0.148(6) Uani 1 1 d DU . .
C15T C 0.3657(4) 1.03197(19) 0.4733(4) 0.172(7) Uani 1 1 d DU . .
H16H H 0.3753 1.0218 0.4682 0.206 Uiso 1 1 calc R . .
C17T C 0.3186(3) 1.0486(2) 0.4715(5) 0.180(8) Uani 1 1 d DU . .
H18I H 0.2955 1.0494 0.4652 0.216 Uiso 1 1 calc R . .
C18T C 0.3375(3) 1.06132(19) 0.4907(4) 0.155(6) Uani 1 1 d DU . .
C19T C 0.4842(3) 1.03169(9) 0.6384(2) 0.099(4) Uani 1 1 d DU . .
C20T C 0.4804(3) 1.01798(11) 0.6169(2) 0.099(4) Uani 1 1 d DU . .
C21T C 0.4815(3) 1.00020(11) 0.6280(3) 0.103(4) Uani 1 1 d DU . .
H21Z H 0.4788 0.9908 0.6136 0.123 Uiso 1 1 calc R . .
C22T C 0.4863(4) 0.99632(12) 0.6583(3) 0.129(5) Uani 1 1 d DU . .
C23T C 0.4897(4) 1.01040(16) 0.6791(2) 0.128(5) Uani 1 1 d DU . .
H24H H 0.4925 1.0078 0.7001 0.153 Uiso 1 1 calc R . .
C24T C 0.4892(4) 1.02761(13) 0.6707(2) 0.119(4) Uani 1 1 d DU . .
C25T C 0.4747(4) 1.0215(2) 0.5835(4) 0.100(4) Uani 1 1 d . . .
H2>M H 0.4752 1.0343 0.5802 0.150 Uiso 1 1 calc R . .
H2>N H 0.4532 1.0168 0.5698 0.150 Uiso 1 1 calc R . .
H2>O H 0.4918 1.0157 0.5784 0.150 Uiso 1 1 calc R . .
C27T C 0.4734(4) 1.1067(2) 0.5697(4) 0.190(9) Uani 1 1 d DU . .
H2>P H 0.4756 1.1179 0.5613 0.228 Uiso 1 1 calc R . .
C28T C 0.3230(5) 1.0770(2) 0.5021(5) 0.174(9) Uani 1 1 d D . .
H2>Q H 0.2990 1.0763 0.4924 0.261 Uiso 1 1 calc R . .
H2>R H 0.3302 1.0881 0.4959 0.261 Uiso 1 1 calc R . .
H2>S H 0.3304 1.0765 0.5251 0.261 Uiso 1 1 calc R . .
C29T C 0.4205(6) 1.0428(4) 0.5011(6) 0.184(9) Uani 1 1 d . . .
H2>T H 0.4253 1.0319 0.4924 0.276 Uiso 1 1 calc R . .
H2>U H 0.4321 1.0428 0.5241 0.276 Uiso 1 1 calc R . .
H2>V H 0.4278 1.0530 0.4923 0.276 Uiso 1 1 calc R . .
C31T C 0.4939(5) 1.0429(3) 0.6954(5) 0.156(8) Uani 1 1 d . . .
H36Z H 0.4939 1.0544 0.6854 0.235 Uiso 1 1 calc R . .
H37H H 0.5147 1.0413 0.7135 0.235 Uiso 1 1 calc R . .
H37I H 0.4759 1.0426 0.7027 0.235 Uiso 1 1 calc R . .
C32T C 0.4863(6) 0.9772(2) 0.6696(6) 0.174(9) Uani 1 1 d . . .
H37J H 0.4845 0.9690 0.6525 0.261 Uiso 1 1 calc R . .
H37K H 0.4676 0.9754 0.6756 0.261 Uiso 1 1 calc R . .
H37L H 0.5067 0.9748 0.6878 0.261 Uiso 1 1 calc R . .
N1U N 0.3973(2) 0.87283(12) 0.6963(2) 0.0747(18) Uani 1 1 d U . .
C2U C 0.3712(3) 0.86170(16) 0.6851(3) 0.078(2) Uani 1 1 d U . .
C3U C 0.3731(3) 0.84596(16) 0.6690(3) 0.083(2) Uani 1 1 d U . .
H3UA H 0.3539 0.8391 0.6589 0.100 Uiso 1 1 calc R . .
C4U C 0.4017(3) 0.84036(17) 0.6675(3) 0.084(2) Uani 1 1 d U . .
H4UA H 0.4022 0.8302 0.6555 0.100 Uiso 1 1 calc R . .
C5U C 0.4306(3) 0.85005(17) 0.6841(3) 0.0828(19) Uani 1 1 d DU . .
C6U C 0.4270(3) 0.86642(16) 0.6968(3) 0.0760(18) Uani 1 1 d DU . .
C7U C 0.4553(3) 0.87702(16) 0.7145(3) 0.0728(18) Uani 1 1 d DU . .
N8U N 0.4503(2) 0.89209(12) 0.7272(2) 0.0717(18) Uani 1 1 d U . .
C9U C 0.4768(3) 0.90092(15) 0.7465(3) 0.071(2) Uani 1 1 d U . .
C10U C 0.5078(3) 0.89517(16) 0.7512(3) 0.078(2) Uani 1 1 d U . .
H12R H 0.5263 0.9019 0.7640 0.093 Uiso 1 1 calc R . .
C11U C 0.5121(3) 0.88000(16) 0.7378(3) 0.080(2) Uani 1 1 d U . .
H12S H 0.5337 0.8762 0.7416 0.096 Uiso 1 1 calc R . .
C12U C 0.4862(3) 0.87011(16) 0.7190(3) 0.0798(19) Uani 1 1 d DU . .
C13U C 0.3415(3) 0.86562(16) 0.6898(3) 0.078(3) Uani 1 1 d . . .
C14U C 0.3114(4) 0.86803(17) 0.6638(4) 0.090(4) Uani 1 1 d . . .
C15U C 0.2830(4) 0.8709(2) 0.6703(5) 0.110(5) Uani 1 1 d . . .
H16I H 0.2628 0.8732 0.6532 0.132 Uiso 1 1 calc R . .
C16U C 0.2833(5) 0.8704(2) 0.7000(5) 0.109(5) Uani 1 1 d . . .
C17U C 0.3130(4) 0.86761(18) 0.7248(4) 0.093(4) Uani 1 1 d . . .
H18J H 0.3136 0.8671 0.7456 0.111 Uiso 1 1 calc R . .
C18U C 0.3423(4) 0.86544(17) 0.7200(4) 0.095(4) Uani 1 1 d . . .
C19U C 0.4729(3) 0.91599(15) 0.7652(3) 0.080(2) Uani 1 1 d DU . .
C20U C 0.4841(3) 0.93290(17) 0.7605(3) 0.084(2) Uani 1 1 d DU . .
C21U C 0.4829(3) 0.94681(17) 0.7818(3) 0.087(2) Uani 1 1 d DU . .
H22F H 0.4891 0.9584 0.7786 0.104 Uiso 1 1 calc R . .
C22U C 0.4732(3) 0.94387(17) 0.8059(3) 0.088(2) Uani 1 1 d U . .
C23U C 0.4627(3) 0.92707(16) 0.8100(3) 0.085(2) Uani 1 1 d U . .
H24I H 0.4558 0.9250 0.8268 0.102 Uiso 1 1 calc R . .
C24U C 0.4622(3) 0.91306(16) 0.7896(3) 0.080(2) Uani 1 1 d U . .
C25U C 0.4703(4) 0.95964(19) 0.8264(4) 0.100(3) Uani 1 1 d U . .
H2>W H 0.4776 0.9705 0.8196 0.150 Uiso 1 1 calc R . .
H2>X H 0.4840 0.9574 0.8487 0.150 Uiso 1 1 calc R . .
H2>Y H 0.4475 0.9609 0.8239 0.150 Uiso 1 1 calc R . .
C26U C 0.4531(3) 0.89510(16) 0.7961(3) 0.082(3) Uani 1 1 d U . .
H2>Z H 0.4469 0.8955 0.8143 0.123 Uiso 1 1 calc R . .
H2?A H 0.4717 0.8871 0.8006 0.123 Uiso 1 1 calc R . .
H2?B H 0.4345 0.8908 0.7776 0.123 Uiso 1 1 calc R . .
C27U C 0.4959(3) 0.93702(17) 0.7348(3) 0.094(3) Uani 1 1 d DU . .
H2?C H 0.4949 0.9263 0.7225 0.141 Uiso 1 1 calc R . .
H2?D H 0.5185 0.9413 0.7442 0.141 Uiso 1 1 calc R . .
H2?E H 0.4820 0.9462 0.7209 0.141 Uiso 1 1 calc R . .
C28U C 0.3092(4) 0.8688(2) 0.6297(4) 0.109(5) Uani 1 1 d . . .
H2?F H 0.3309 0.8665 0.6295 0.164 Uiso 1 1 calc R . .
H2?G H 0.3016 0.8805 0.6208 0.164 Uiso 1 1 calc R . .
H2?H H 0.2938 0.8598 0.6170 0.164 Uiso 1 1 calc R . .
C29U C 0.3736(3) 0.86141(17) 0.7485(3) 0.089(4) Uani 1 1 d . . .
H2?I H 0.3917 0.8599 0.7416 0.134 Uiso 1 1 calc R . .
H2?J H 0.3707 0.8505 0.7586 0.134 Uiso 1 1 calc R . .
H2?K H 0.3784 0.8712 0.7636 0.134 Uiso 1 1 calc R . .
C30U C 0.2530(4) 0.8739(3) 0.7043(5) 0.149(8) Uani 1 1 d . . .
H37M H 0.2350 0.8755 0.6837 0.224 Uiso 1 1 calc R . .
H37N H 0.2555 0.8847 0.7170 0.224 Uiso 1 1 calc R . .
H37O H 0.2481 0.8639 0.7153 0.224 Uiso 1 1 calc R . .
C31U C 0.4624(3) 0.84405(17) 0.6874(3) 0.086(2) Uani 1 1 d DU . .
H37P H 0.4644 0.8335 0.6772 0.103 Uiso 1 1 calc R . .
C32U C 0.4888(3) 0.85314(16) 0.7044(3) 0.085(2) Uani 1 1 d DU . .
H37Q H 0.5098 0.8487 0.7073 0.102 Uiso 1 1 calc R . .
C2V C 0.1256(4) 0.95088(15) 0.7966(3) 0.180(7) Uani 1 1 d DU . .
C3V C 0.1233(5) 0.94798(19) 0.8253(3) 0.215(8) Uani 1 1 d DU . .
H3VA H 0.1229 0.9578 0.8379 0.258 Uiso 1 1 calc R . .
C4V C 0.1217(7) 0.9307(2) 0.8364(4) 0.237(9) Uani 1 1 d DU . .
H4VA H 0.1186 0.9291 0.8555 0.284 Uiso 1 1 calc R . .
C5V C 0.1244(6) 0.91663(18) 0.8199(3) 0.209(7) Uani 1 1 d DU . .
C6V C 0.1236(5) 0.92023(14) 0.7884(3) 0.171(6) Uani 1 1 d DU . .
C7V C 0.1200(5) 0.90599(14) 0.7685(3) 0.159(6) Uani 1 1 d DU . .
N8V N 0.1198(3) 0.90951(14) 0.7386(2) 0.128(4) Uani 1 1 d DU . .
C9V C 0.1123(6) 0.89656(16) 0.7170(2) 0.157(6) Uani 1 1 d DU . .
C10V C 0.1072(6) 0.87845(15) 0.7236(3) 0.168(7) Uani 1 1 d DU . .
H12T H 0.1007 0.8698 0.7073 0.201 Uiso 1 1 calc R . .
C11V C 0.1124(8) 0.87380(15) 0.7566(3) 0.219(11) Uani 1 1 d DU . .
H12U H 0.1128 0.8619 0.7635 0.263 Uiso 1 1 calc R . .
C12V C 0.1168(6) 0.88866(15) 0.7772(3) 0.195(9) Uani 1 1 d DU . .
C13V C 0.1071(3) 0.89993(17) 0.68421(19) 0.128(5) Uani 1 1 d DU . .
C14V C 0.0804(3) 0.90988(18) 0.6630(3) 0.130(5) Uani 1 1 d DU . .
C15V C 0.0750(3) 0.9123(2) 0.6328(2) 0.138(5) Uani 1 1 d DU . .
H16J H 0.0566 0.9190 0.6196 0.165 Uiso 1 1 calc R . .
C16V C 0.0966(4) 0.9050(2) 0.6203(2) 0.138(5) Uani 1 1 d DU . .
C17V C 0.1230(4) 0.8946(3) 0.6412(3) 0.148(6) Uani 1 1 d DU . .
H18K H 0.1372 0.8891 0.6330 0.177 Uiso 1 1 calc R . .
C18V C 0.1289(4) 0.8923(3) 0.6719(3) 0.154(6) Uani 1 1 d DU . .
C19V C 0.1230(4) 0.96858(15) 0.7835(4) 0.236(6) Uani 1 1 d DU . .
C20V C 0.0941(4) 0.9746(2) 0.7596(4) 0.238(6) Uani 1 1 d DU . .
C25V C 0.0652(6) 0.9622(4) 0.7431(7) 0.236(8) Uani 1 1 d DU . .
H2?L H 0.0708 0.9502 0.7518 0.354 Uiso 1 1 calc R . .
H2?M H 0.0603 0.9619 0.7204 0.354 Uiso 1 1 calc R . .
H2?N H 0.0459 0.9664 0.7465 0.354 Uiso 1 1 calc R . .
C22V C 0.1172(5) 1.00451(18) 0.7657(5) 0.243(6) Uani 1 1 d DU . .
C23V C 0.1443(5) 0.99812(18) 0.7916(5) 0.240(6) Uani 1 1 d DU . .
H24J H 0.1597 1.0064 0.8046 0.289 Uiso 1 1 calc R . .
C24V C 0.1497(4) 0.98080(19) 0.7990(5) 0.237(6) Uani 1 1 d DU . .
C27V C 0.1181(5) 0.88517(18) 0.8088(3) 0.221(9) Uani 1 1 d DU . .
H2?O H 0.1163 0.8734 0.8153 0.265 Uiso 1 1 calc R . .
C28V C 0.1566(6) 0.8806(4) 0.6941(6) 0.202(11) Uani 1 1 d DU . .
H2?P H 0.1713 0.8774 0.6837 0.303 Uiso 1 1 calc R . .
H2?Q H 0.1473 0.8698 0.6990 0.303 Uiso 1 1 calc R . .
H2?R H 0.1689 0.8870 0.7136 0.303 Uiso 1 1 calc R . .
C29V C 0.0582(5) 0.9185(3) 0.6785(4) 0.164(8) Uani 1 1 d D . .
H2?S H 0.0413 0.9257 0.6628 0.246 Uiso 1 1 calc R . .
H2?T H 0.0716 0.9259 0.6963 0.246 Uiso 1 1 calc R . .
H2?U H 0.0478 0.9091 0.6861 0.246 Uiso 1 1 calc R . .
C30V C 0.0895(7) 0.9090(3) 0.5852(5) 0.192(10) Uani 1 1 d DU . .
H37R H 0.1060 0.9032 0.5793 0.288 Uiso 1 1 calc R . .
H37S H 0.0903 0.9218 0.5823 0.288 Uiso 1 1 calc R . .
H37T H 0.0677 0.9046 0.5719 0.288 Uiso 1 1 calc R . .
C31V C 0.1819(7) 0.9734(4) 0.8228(6) 0.239(8) Uani 1 1 d DU . .
H37U H 0.1975 0.9831 0.8313 0.358 Uiso 1 1 calc R . .
H37V H 0.1907 0.9648 0.8123 0.358 Uiso 1 1 calc R . .
H37W H 0.1780 0.9677 0.8401 0.358 Uiso 1 1 calc R . .
N1W N 0.4303(3) 1.0443(2) 0.8936(2) 0.177(3) Uani 1 1 d DU . .
C2W C 0.4612(3) 1.0454(3) 0.8921(2) 0.179(3) Uani 1 1 d DU . .
C3W C 0.4886(3) 1.0427(3) 0.9195(3) 0.187(4) Uani 1 1 d DU . .
H3WA H 0.5093 1.0411 0.9183 0.224 Uiso 1 1 calc R . .
C4W C 0.4864(3) 1.0424(3) 0.9493(2) 0.192(4) Uani 1 1 d DU . .
H4WA H 0.5058 1.0426 0.9680 0.230 Uiso 1 1 calc R . .
C5W C 0.4574(3) 1.0417(3) 0.9516(2) 0.194(3) Uani 1 1 d DU . .
C6W C 0.4287(3) 1.0443(3) 0.9222(2) 0.186(3) Uani 1 1 d DU . .
C7W C 0.3985(3) 1.0458(3) 0.9241(2) 0.190(3) Uani 1 1 d DU . .
N8W N 0.3708(3) 1.0479(2) 0.8965(2) 0.188(3) Uani 1 1 d DU . .
C9W C 0.3420(3) 1.0527(3) 0.8972(3) 0.189(3) Uani 1 1 d DU . .
C10W C 0.3350(3) 1.0507(3) 0.9251(3) 0.193(4) Uani 1 1 d DU . .
H12W H 0.3133 1.0513 0.9243 0.232 Uiso 1 1 calc R . .
C11W C 0.3637(3) 1.0477(3) 0.9555(3) 0.196(4) Uani 1 1 d DU . .
H12X H 0.3616 1.0471 0.9752 0.236 Uiso 1 1 calc R . .
C12W C 0.3947(3) 1.0457(3) 0.9530(2) 0.196(3) Uani 1 1 d DU . .
C26W C 0.4527(3) 1.0409(3) 0.9805(2) 0.199(4) Uani 1 1 d DU . .
H2AE H 0.4714 1.0401 0.9997 0.239 Uiso 1 1 calc R . .
C27W C 0.4228(3) 1.0414(3) 0.9815(3) 0.201(4) Uani 1 1 d DU . .
H2?Y H 0.4202 1.0389 1.0006 0.242 Uiso 1 1 calc R . .
C13W C 0.3142(3) 1.0585(2) 0.8694(3) 0.247(10) Uani 1 1 d DU . .
C14W C 0.3146(4) 1.07470(19) 0.8539(3) 0.263(12) Uani 1 1 d DU . .
C15W C 0.2882(5) 1.0811(2) 0.8300(4) 0.265(11) Uani 1 1 d DU . .
H16L H 0.2899 1.0917 0.8197 0.318 Uiso 1 1 calc R . .
C16W C 0.2584(5) 1.0721(3) 0.8201(6) 0.304(14) Uani 1 1 d DU . .
C17W C 0.2584(4) 1.0551(3) 0.8336(5) 0.278(11) Uani 1 1 d DU . .
H18L H 0.2395 1.0479 0.8246 0.334 Uiso 1 1 calc R . .
C18W C 0.2842(4) 1.0488(3) 0.8588(5) 0.280(12) Uani 1 1 d DU . .
C28W C 0.2825(6) 1.0322(3) 0.8774(7) 0.322(17) Uani 1 1 d DU . .
H2?Z H 0.2613 1.0264 0.8666 0.483 Uiso 1 1 calc R . .
H2@A H 0.2849 1.0356 0.8987 0.483 Uiso 1 1 calc R . .
H2@B H 0.3001 1.0241 0.8787 0.483 Uiso 1 1 calc R . .
C29W C 0.3472(5) 1.0854(2) 0.8671(6) 0.277(12) Uani 1 1 d DU . .
H2@C H 0.3630 1.0793 0.8856 0.415 Uiso 1 1 calc R . .
H2@D H 0.3429 1.0973 0.8733 0.415 Uiso 1 1 calc R . .
H2@E H 0.3561 1.0864 0.8508 0.415 Uiso 1 1 calc R . .
C30W C 0.2286(7) 1.0786(4) 0.7925(7) 0.38(2) Uani 1 1 d DU . .
H37X H 0.2104 1.0703 0.7886 0.569 Uiso 1 1 calc R . .
H37Y H 0.2336 1.0793 0.7736 0.569 Uiso 1 1 calc R . .
H37Z H 0.2223 1.0903 0.7973 0.569 Uiso 1 1 calc R . .
C19W C 0.4631(3) 1.04837(17) 0.8618(2) 0.140(5) Uani 1 1 d DU . .
C20W C 0.4568(4) 1.06528(15) 0.8484(3) 0.149(6) Uani 1 1 d DU . .
C21W C 0.4629(4) 1.06857(14) 0.8205(3) 0.151(6) Uani 1 1 d DU . .
H22G H 0.4593 1.0801 0.8117 0.181 Uiso 1 1 calc R . .
C22W C 0.4737(4) 1.05568(19) 0.8062(3) 0.140(5) Uani 1 1 d DU . .
C23W C 0.4803(4) 1.03903(16) 0.8205(3) 0.130(5) Uani 1 1 d DU . .
H24K H 0.4876 1.0300 0.8105 0.156 Uiso 1 1 calc R . .
C24W C 0.4771(4) 1.03510(14) 0.8479(3) 0.132(5) Uani 1 1 d DU . .
C25W C 0.4414(8) 1.0801(3) 0.8633(5) 0.201(13) Uani 1 1 d . . .
H2?V H 0.4384 1.0753 0.8817 0.302 Uiso 1 1 calc R . .
H2?W H 0.4201 1.0838 0.8475 0.302 Uiso 1 1 calc R . .
H2?X H 0.4561 1.0903 0.8697 0.302 Uiso 1 1 calc R . .
C31W C 0.4864(5) 1.0165(2) 0.8619(4) 0.135(7) Uani 1 1 d . . .
H38F H 0.4948 1.0096 0.8487 0.203 Uiso 1 1 calc R . .
H38G H 0.4670 1.0107 0.8627 0.203 Uiso 1 1 calc R . .
H38H H 0.5033 1.0174 0.8834 0.203 Uiso 1 1 calc R . .
C32W C 0.4776(6) 1.0584(4) 0.7738(5) 0.182(10) Uani 1 1 d . . .
H38I H 0.4721 1.0707 0.7668 0.272 Uiso 1 1 calc R . .
H38J H 0.4628 1.0504 0.7579 0.272 Uiso 1 1 calc R . .
H38K H 0.5002 1.0560 0.7767 0.272 Uiso 1 1 calc R . .
C2X C 0.1090(3) 0.9752(2) 0.3940(4) 0.164(7) Uani 1 1 d DU . .
C3X C 0.0802(3) 0.9785(3) 0.3682(4) 0.188(9) Uani 1 1 d DU . .
H3XA H 0.0791 0.9885 0.3553 0.225 Uiso 1 1 calc R . .
C4X C 0.0525(4) 0.9676(3) 0.3605(5) 0.216(10) Uani 1 1 d DU . .
H4XA H 0.0345 0.9692 0.3410 0.260 Uiso 1 1 calc R . .
C5X C 0.0515(3) 0.9549(2) 0.3805(4) 0.177(7) Uani 1 1 d DU . .
C6X C 0.0828(3) 0.95097(19) 0.4063(4) 0.160(7) Uani 1 1 d DU . .
C7X C 0.0856(2) 0.93523(16) 0.4224(4) 0.146(6) Uani 1 1 d DU . .
N8X N 0.1161(2) 0.93134(13) 0.4458(3) 0.128(4) Uani 1 1 d DU . .
C9X C 0.1216(2) 0.91540(15) 0.4597(4) 0.122(5) Uani 1 1 d DU . .
C10X C 0.0968(3) 0.90210(16) 0.4531(5) 0.167(9) Uani 1 1 d D . .
H12Z H 0.1015 0.8910 0.4637 0.200 Uiso 1 1 calc R . .
C11X C 0.0635(3) 0.90618(17) 0.4293(5) 0.202(13) Uani 1 1 d DU . .
H13G H 0.0461 0.8978 0.4235 0.243 Uiso 1 1 calc R . .
C12X C 0.0593(2) 0.92350(17) 0.4159(4) 0.156(6) Uani 1 1 d DU . .
C13X C 0.15442(19) 0.90978(16) 0.4804(3) 0.116(4) Uani 1 1 d DU . .
C14X C 0.1818(3) 0.90920(16) 0.4718(2) 0.109(4) Uani 1 1 d DU . .
C15X C 0.2112(3) 0.90324(18) 0.4904(3) 0.118(4) Uani 1 1 d DU . .
H16M H 0.2285 0.9032 0.4832 0.141 Uiso 1 1 calc R . .
C16X C 0.2166(2) 0.8971(2) 0.5207(3) 0.119(4) Uani 1 1 d DU . .
C17X C 0.1894(3) 0.8977(2) 0.5302(3) 0.128(5) Uani 1 1 d DU . .
H18M H 0.1925 0.8937 0.5507 0.153 Uiso 1 1 calc R . .
C18X C 0.1598(3) 0.9039(2) 0.5114(3) 0.122(5) Uani 1 1 d DU . .
C19X C 0.1392(3) 0.98450(18) 0.4001(4) 0.167(7) Uani 1 1 d DU . .
C20X C 0.1654(3) 0.97676(19) 0.3953(4) 0.164(6) Uani 1 1 d DU . .
C21X C 0.1944(3) 0.9870(2) 0.4022(4) 0.211(8) Uani 1 1 d DU . .
H22J H 0.2126 0.9817 0.3998 0.253 Uiso 1 1 calc R . .
C22X C 0.1970(4) 1.0043(3) 0.4121(6) 0.219(9) Uani 1 1 d DU . .
C23X C 0.1691(4) 1.01176(18) 0.4149(5) 0.193(7) Uani 1 1 d DU . .
H24L H 0.1694 1.0241 0.4192 0.231 Uiso 1 1 calc R . .
C24X C 0.1422(4) 1.0026(2) 0.4118(5) 0.180(7) Uani 1 1 d DU . .
C25X C 0.1664(8) 0.9576(4) 0.3847(10) 0.28(2) Uani 1 1 d . . .
H2@F H 0.1457 0.9518 0.3814 0.420 Uiso 1 1 calc R . .
H2@G H 0.1845 0.9513 0.4010 0.420 Uiso 1 1 calc R . .
H2@H H 0.1698 0.9576 0.3649 0.420 Uiso 1 1 calc R . .
C27X C 0.0282(3) 0.92774(19) 0.3908(4) 0.179(8) Uani 1 1 d DU . .
H2@I H 0.0101 0.9199 0.3858 0.215 Uiso 1 1 calc R . .
C28X C 0.1317(7) 0.9046(3) 0.5243(7) 0.193(12) Uani 1 1 d . . .
H2@J H 0.1401 0.9003 0.5461 0.289 Uiso 1 1 calc R . .
H2@K H 0.1134 0.8972 0.5111 0.289 Uiso 1 1 calc R . .
H2@L H 0.1241 0.9168 0.5236 0.289 Uiso 1 1 calc R . .
C29X C 0.1765(4) 0.9152(3) 0.4385(5) 0.135(6) Uani 1 1 d . . .
H2@M H 0.1971 0.9142 0.4356 0.203 Uiso 1 1 calc R . .
H2@N H 0.1690 0.9275 0.4355 0.203 Uiso 1 1 calc R . .
H2@O H 0.1600 0.9076 0.4231 0.203 Uiso 1 1 calc R . .
C30X C 0.2485(5) 0.8906(3) 0.5444(6) 0.159(8) Uani 1 1 d . . .
H38L H 0.2649 0.8907 0.5350 0.239 Uiso 1 1 calc R . .
H38M H 0.2460 0.8786 0.5508 0.239 Uiso 1 1 calc R . .
H38N H 0.2558 0.8984 0.5629 0.239 Uiso 1 1 calc R . .
C31X C 0.1151(7) 1.0126(3) 0.4143(7) 0.187(10) Uani 1 1 d . . .
H38O H 0.1225 1.0245 0.4220 0.280 Uiso 1 1 calc R . .
H38P H 0.1075 1.0066 0.4291 0.280 Uiso 1 1 calc R . .
H38Q H 0.0971 1.0133 0.3935 0.280 Uiso 1 1 calc R . .
C2Y C 0.1227(6) 1.11218(15) 0.5458(3) 0.176(7) Uani 1 1 d DU . .
C3Y C 0.1225(7) 1.12875(16) 0.5328(4) 0.198(8) Uani 1 1 d DU . .
H3YA H 0.1235 1.1296 0.5126 0.237 Uiso 1 1 calc R . .
C4Y C 0.1208(7) 1.14446(16) 0.5488(4) 0.201(8) Uani 1 1 d DU . .
H4YA H 0.1179 1.1555 0.5382 0.241 Uiso 1 1 calc R . .
C5Y C 0.1233(7) 1.14394(14) 0.5787(4) 0.214(8) Uani 1 1 d DU . .
C6Y C 0.1242(6) 1.12634(14) 0.5920(3) 0.187(6) Uani 1 1 d DU . .
C7Y C 0.1233(5) 1.12494(15) 0.6218(3) 0.199(7) Uani 1 1 d DU . .
N8Y N 0.1190(4) 1.10809(15) 0.6316(3) 0.202(7) Uani 1 1 d DU . .
C9Y C 0.1131(5) 1.10571(18) 0.6580(4) 0.228(9) Uani 1 1 d DU . .
C10Y C 0.1102(8) 1.1203(2) 0.6767(5) 0.252(10) Uani 1 1 d DU . .
H13I H 0.1039 1.1185 0.6940 0.302 Uiso 1 1 calc R . .
C12Y C 0.1214(6) 1.13978(16) 0.6390(4) 0.233(8) Uani 1 1 d DU . .
C13Y C 0.1010(5) 1.0889(2) 0.6647(4) 0.265(7) Uani 1 1 d DU . .
C14Y C 0.0764(5) 1.0791(2) 0.6410(4) 0.265(7) Uani 1 1 d DU . .
C15Y C 0.0683(6) 1.0625(2) 0.6447(5) 0.266(7) Uani 1 1 d DU . .
H16N H 0.0514 1.0567 0.6280 0.319 Uiso 1 1 calc R . .
C16Y C 0.0847(7) 1.0537(2) 0.6735(6) 0.265(7) Uani 1 1 d DU . .
C17Y C 0.1102(6) 1.0633(2) 0.6976(5) 0.263(7) Uani 1 1 d DU . .
H18N H 0.1231 1.0573 0.7165 0.316 Uiso 1 1 calc R . .
C18Y C 0.1168(7) 1.0805(3) 0.6946(4) 0.265(7) Uani 1 1 d DU . .
C19Y C 0.1186(4) 1.09595(15) 0.5284(3) 0.156(6) Uani 1 1 d DU . .
C20Y C 0.0913(3) 1.0850(2) 0.5214(4) 0.181(7) Uani 1 1 d DU . .
C21Y C 0.0889(3) 1.0697(2) 0.5021(4) 0.188(7) Uani 1 1 d DU . .
H22H H 0.0703 1.0623 0.4971 0.226 Uiso 1 1 calc R . .
C22Y C 0.1121(5) 1.0655(2) 0.4906(5) 0.189(7) Uani 1 1 d DU . .
C23Y C 0.1388(4) 1.0773(2) 0.4980(4) 0.167(6) Uani 1 1 d DU . .
H24M H 0.1550 1.0746 0.4899 0.200 Uiso 1 1 calc R . .
C24Y C 0.1427(3) 1.0919(2) 0.5156(5) 0.163(7) Uani 1 1 d DU . .
C25Y C 0.0634(6) 1.0914(4) 0.5317(8) 0.218(11) Uani 1 1 d U . .
H2@P H 0.0709 1.1018 0.5454 0.326 Uiso 1 1 calc R . .
H2@Q H 0.0578 1.0819 0.5432 0.326 Uiso 1 1 calc R . .
H2@R H 0.0440 1.0945 0.5130 0.326 Uiso 1 1 calc R . .
C27Y C 0.1206(6) 1.15724(16) 0.6256(4) 0.253(10) Uani 1 1 d DU . .
H2@S H 0.1194 1.1675 0.6371 0.304 Uiso 1 1 calc R . .
C31Y C 0.1733(5) 1.1037(3) 0.5242(5) 0.148(7) Uani 1 1 d . . .
H38R H 0.1871 1.0992 0.5137 0.222 Uiso 1 1 calc R . .
H38S H 0.1857 1.1035 0.5471 0.222 Uiso 1 1 calc R . .
H38T H 0.1667 1.1158 0.5173 0.222 Uiso 1 1 calc R . .
C32Y C 0.1097(6) 1.0493(3) 0.4698(6) 0.238(12) Uani 1 1 d DU . .
H38U H 0.1175 1.0524 0.4533 0.358 Uiso 1 1 calc R . .
H38V H 0.0868 1.0454 0.4600 0.358 Uiso 1 1 calc R . .
H38W H 0.1231 1.0397 0.4828 0.358 Uiso 1 1 calc R . .
C1Z C 0.2153(5) 1.0443(2) 0.5535(6) 0.142(7) Uani 1 1 d . . .
N2Z N 0.1995(4) 1.0312(2) 0.5359(5) 0.142(6) Uani 1 1 d . . .
C3Z C 0.2173(5) 1.0213(3) 0.5222(6) 0.140(7) Uani 1 1 d . . .
N4Z N 0.2487(3) 1.0240(2) 0.5288(4) 0.135(5) Uani 1 1 d . . .
C5Z C 0.2625(4) 1.0380(2) 0.5475(6) 0.137(7) Uani 1 1 d . . .
N6Z N 0.2496(3) 1.04845(17) 0.5610(4) 0.128(5) Uani 1 1 d . . .
Pd1 Pd 0.98514(3) 0.190742(16) 0.36740(3) 0.0996(3) Uani 1 1 d . . .
Pd2 Pd 0.68182(2) 0.236057(14) 0.33961(3) 0.0860(3) Uani 1 1 d . . .
Pd3 Pd 0.89644(3) 0.180047(16) 0.59915(3) 0.0979(3) Uani 1 1 d . . .
Pd4 Pd 1.10127(3) 0.304655(17) 0.59674(3) 0.0972(3) Uani 1 1 d . . .
Pd5 Pd 0.88075(3) 0.361714(13) 0.34313(2) 0.0861(3) Uani 1 1 d . . .
Pd6 Pd 0.80914(3) 0.344614(14) 0.58763(3) 0.0932(3) Uani 1 1 d . . .
Pd7 Pd 0.20859(2) 0.734016(11) -0.10235(2) 0.0714(3) Uani 1 1 d . . .
Pd8 Pd 0.32988(3) 0.830379(15) 0.15316(3) 0.0927(3) Uani 1 1 d . . .
Pd9 Pd 0.49713(2) 0.707834(13) -0.08804(3) 0.0839(3) Uani 1 1 d . . .
Pd10 Pd 0.39683(2) 0.870324(11) -0.09247(2) 0.0732(3) Uani 1 1 d . . .
Pd11 Pd 0.44220(3) 0.675899(15) 0.16423(3) 0.0976(3) Uani 1 1 d . . .
Pd12 Pd 0.63200(3) 0.811944(15) 0.16221(3) 0.0964(3) Uani 1 1 d . . .
Pd13 Pd 0.67143(3) 1.027552(14) 0.67609(2) 0.0863(3) Uani 1 1 d . . .
Pd14 Pd 0.65551(3) 1.069489(12) 0.94602(3) 0.0863(3) Uani 1 1 d . . .
Pd15 Pd 0.64924(2) 0.903422(10) 0.86283(2) 0.0639(2) Uani 1 1 d . . .
Pd16 Pd 0.92389(3) 0.926355(16) 0.82612(3) 0.0997(3) Uani 1 1 d . . .
Pd17 Pd 0.89562(3) 0.960450(19) 1.09785(3) 0.1201(5) Uani 1 1 d . . .
Pd18 Pd 0.92333(3) 1.092147(19) 0.91506(4) 0.1317(5) Uani 1 1 d . . .
Pd19 Pd 0.41233(3) 1.050915(13) 0.58407(3) 0.0841(3) Uani 1 1 d . . .
Pd20 Pd 0.40164(2) 0.898708(11) 0.70865(2) 0.0671(2) Uani 1 1 d . . .
Pd21 Pd 0.13521(3) 0.93466(2) 0.73758(3) 0.1224(5) Uani 1 1 d . . .
Pd22 Pd 0.38608(5) 1.042073(19) 0.86035(3) 0.1422(6) Uani 1 1 d U . .
Pd23 Pd 0.14315(3) 0.953579(18) 0.45720(3) 0.1087(4) Uani 1 1 d . . .
Pd24 Pd 0.13731(4) 1.09158(2) 0.60941(5) 0.1514(6) Uani 1 1 d . . .
P1 P 0.35948(9) 0.91531(5) 0.79721(8) 0.0834(9) Uani 1 1 d . . .
P2 P 0.59688(10) 0.80839(6) 0.96612(11) 0.1051(12) Uani 1 1 d . . .
P3 P 0.42327(13) 0.90613(5) 0.98932(11) 0.1097(14) Uani 1 1 d . . .
P4 P 0.06587(12) 0.29973(7) 0.39607(13) 0.1193(15) Uani 1 1 d . . .
P5 P 0.23885(12) 0.84323(6) 0.95483(12) 0.1114(14) Uani 1 1 d . . .
P6 P 0.56701(11) 0.84226(6) 0.80545(11) 0.1194(14) Uani 1 1 d DU . .
P7 P 0.68761(12) 0.91322(7) 0.76677(12) 0.1149(14) Uani 1 1 d . . .
P8 P 0.36883(12) 0.81491(7) 0.82758(15) 0.1252(16) Uani 1 1 d . . .
P9 P 0.6501(2) 0.11111(7) 0.87264(17) 0.156(2) Uani 1 1 d . . .
P10 P 0.38353(13) 0.11090(7) 0.59914(16) 0.1501(19) Uani 1 1 d DU . .
P11 P 0.56254(16) 0.93182(7) 0.92553(14) 0.1352(18) Uani 1 1 d . . .
P12 P 0.57872(16) 0.68665(11) 0.99211(17) 0.164(3) Uani 1 1 d . . .
F2 F 0.37974(19) 0.90491(9) 0.78025(17) 0.094(2) Uani 1 1 d . . .
P13 P 0.16871(16) 0.69567(11) 0.7302(2) 0.160(2) Uani 1 1 d . . .
P14 P 0.51747(19) 1.00079(6) 0.77505(13) 0.181(3) Uani 1 1 d DU . .
P15 P 0.43749(16) 0.90206(9) 0.63311(14) 0.147(2) Uani 1 1 d . . .
P16 P 0.6571(3) 0.97405(10) 0.63996(16) 0.186(3) Uani 1 1 d . . .
F3 F 0.3462(2) 0.92901(10) 0.7679(2) 0.109(2) Uani 1 1 d . . .
P17 P 0.72685(16) 0.05096(11) 0.52145(17) 0.156(2) Uani 1 1 d . . .
F4 F 0.5614(2) 0.79900(12) 0.9481(2) 0.119(3) Uani 1 1 d . . .
F5 F 0.3722(2) 0.90184(11) 0.8256(2) 0.117(3) Uani 1 1 d . . .
F6 F 0.6704(2) 0.90389(11) 0.7874(2) 0.110(2) Uani 1 1 d . . .
F7 F 0.3284(2) 0.90306(12) 0.7793(2) 0.120(3) Uani 1 1 d . . .
F8 F 0.5989(2) 0.80055(14) 0.9995(2) 0.131(3) Uani 1 1 d . . .
F9 F 0.3696(2) 0.83325(11) 0.8449(2) 0.112(2) Uani 1 1 d . . .
F10 F 0.6141(2) 0.79118(12) 0.9599(3) 0.133(3) Uani 1 1 d . . .
F11 F 0.6313(2) 0.81721(13) 0.9837(3) 0.132(3) Uani 1 1 d . . .
P18 P 0.00770(16) 0.03483(10) 0.93660(18) 0.199(3) Uani 1 1 d DU . .
P19 P 0.21602(18) 0.06473(9) 0.4658(2) 0.214(4) Uani 1 1 d DU . .
P20 P 0.22492(19) 0.12785(11) 0.6493(2) 0.203(3) Uani 1 1 d DU . .
F12 F 0.3907(2) 0.92770(12) 0.8141(2) 0.120(3) Uani 1 1 d . . .
P21 P 0.52086(18) 0.70783(9) 0.0941(2) 0.224(4) Uani 1 1 d DU . .
F13 F 0.5792(3) 0.82599(13) 0.9714(3) 0.144(3) Uani 1 1 d . . .
F14 F 0.3395(2) 0.92619(12) 0.8129(2) 0.114(3) Uani 1 1 d . . .
F15 F 0.5946(2) 0.81684(13) 0.9341(2) 0.128(3) Uani 1 1 d . . .
F16 F 0.3893(3) 0.89933(12) 0.9613(2) 0.145(4) Uani 1 1 d . . .
P22 P 0.28408(17) 0.97153(8) 0.86213(19) 0.187(3) Uani 1 1 d DU . .
P23 P 0.88581(19) 0.07125(10) 0.0752(2) 0.203(4) Uani 1 1 d D . .
P24 P 0.89838(18) 0.22504(10) 0.27558(16) 0.196(3) Uani 1 1 d DU . .
F17 F 0.4201(3) 0.92404(12) 0.9699(3) 0.156(4) Uani 1 1 d . . .
P26 P 0.54047(18) 0.86367(8) 0.1292(2) 0.208(3) Uani 1 1 d DU . .
P27 P 0.51762(16) 0.77575(8) 0.26413(18) 0.183(3) Uani 1 1 d DU . .
F18 F 0.1001(3) 0.30925(19) 0.4173(3) 0.165(4) Uani 1 1 d . . .
P28 P 0.70322(16) 0.34956(9) 0.3838(2) 0.199(3) Uani 1 1 d DU . .
F19 F 0.7097(3) 0.92490(15) 0.7973(3) 0.152(4) Uani 1 1 d . . .
P30 P 0.80671(17) 0.19656(13) 0.60776(19) 0.233(4) Uani 1 1 d DU . .
F20 F 0.5320(3) 0.93262(15) 0.8931(2) 0.144(3) Uani 1 1 d . . .
F21 F 0.2406(3) 0.82356(13) 0.9669(3) 0.163(4) Uani 1 1 d . . .
F22 F 0.6616(3) 0.92904(14) 0.7582(3) 0.150(4) Uani 1 1 d . . .
F23 F 0.2387(3) 0.86253(12) 0.9454(3) 0.157(4) Uani 1 1 d . . .
P31 P 0.3525(3) 0.09294(10) 0.7722(2) 0.235(4) Uani 1 1 d DU . .
F24 F 0.4110(3) 0.89877(19) 0.6461(3) 0.180(6) Uani 1 1 d . . .
F25 F 0.4490(3) 0.88258(16) 0.6372(3) 0.151(4) Uani 1 1 d . . .
F26 F 0.3906(3) 0.80700(14) 0.8615(3) 0.167(4) Uani 1 1 d . . .
F27 F 0.3360(4) 0.81051(18) 0.8319(5) 0.231(8) Uani 1 1 d . . .
F28 F 0.4425(3) 0.89806(15) 0.9702(2) 0.158(4) Uani 1 1 d . . .
F29 F 0.1320(3) 0.70003(17) 0.7221(3) 0.164(4) Uani 1 1 d . . .
F30 F 0.4893(2) 1.01204(13) 0.7496(2) 0.182(4) Uani 1 1 d DU . .
F31 F 0.5379(2) 1.00127(13) 0.7539(2) 0.164(3) Uani 1 1 d DU . .
F32 F 0.6625(4) 0.09945(18) 0.9016(4) 0.194(6) Uani 1 1 d . . .
F33 F 0.5555(3) 0.91197(13) 0.9279(3) 0.158(4) Uani 1 1 d . . .
F34 F 0.5701(4) 0.69970(16) 0.9634(3) 0.190(6) Uani 1 1 d . . .
F35 F 0.59905(19) 0.84144(16) 0.83723(19) 0.204(5) Uani 1 1 d DU . .
F36 F 0.7348(4) 0.03176(17) 0.5395(4) 0.186(5) Uani 1 1 d . . .
F37 F 0.9268(3) 0.21169(13) 0.2949(2) 0.192(5) Uani 1 1 d DU . .
F38 F 0.4004(3) 0.82050(16) 0.8208(3) 0.164(4) Uani 1 1 d . . .
F39 F 0.4135(3) 0.8990(2) 0.5978(3) 0.179(5) Uani 1 1 d . . .
F40 F 0.4610(4) 0.90641(16) 0.6691(2) 0.168(5) Uani 1 1 d . . .
F41 F 0.5948(3) 0.67390(13) 0.9755(4) 0.164(5) Uani 1 1 d . . .
F42 F 0.3780(3) 0.09925(13) 0.5693(2) 0.185(4) Uani 1 1 d DU . .
F43 F 0.0326(3) 0.29039(16) 0.3782(3) 0.161(4) Uani 1 1 d . . .
F44 F 0.7209(4) 0.0592(2) 0.5512(4) 0.197(5) Uani 1 1 d . . .
F45 F 0.2734(3) 0.84194(17) 0.9523(4) 0.197(6) Uani 1 1 d . . .
F46 F 0.2235(4) 0.83717(16) 0.9210(2) 0.198(7) Uani 1 1 d . . .
F47 F 0.5855(3) 0.92703(17) 0.9077(3) 0.165(4) Uani 1 1 d . . .
F48 F 0.5458(2) 0.83645(17) 0.8240(2) 0.208(5) Uani 1 1 d DU . .
F49 F 0.5432(2) 0.6764(2) 0.9717(3) 0.190(6) Uani 1 1 d . . .
F51 F 0.6452(4) 0.97980(19) 0.6051(3) 0.176(5) Uani 1 1 d . . .
F52 F 0.2086(4) 0.84466(17) 0.9591(6) 0.294(13) Uani 1 1 d . . .
F53 F 0.6892(4) 0.0463(3) 0.5079(5) 0.255(9) Uani 1 1 d . . .
F54 F 0.5750(2) 0.85441(13) 0.1456(3) 0.195(5) Uani 1 1 d DU . .
F55 F 0.5611(4) 0.7004(3) 1.0060(4) 0.240(9) Uani 1 1 d . . .
F56 F 0.6183(4) 0.09909(18) 0.8631(5) 0.218(7) Uani 1 1 d . . .
F57 F 0.6630(5) 0.0971(2) 0.8556(5) 0.245(9) Uani 1 1 d . . .
F58 F 0.5358(2) 0.84310(12) 0.77373(17) 0.165(4) Uani 1 1 d DU . .
F59 F 0.7116(3) 0.33261(12) 0.3684(3) 0.228(5) Uani 1 1 d DU . .
F61 F 0.8025(3) 0.17926(16) 0.6260(3) 0.245(6) Uani 1 1 d DU . .
F62 F 0.1743(4) 0.7156(3) 0.7363(5) 0.259(10) Uani 1 1 d . . .
F64 F 0.9083(3) 0.05681(15) 0.0687(3) 0.233(8) Uani 1 1 d D . .
F65 F 0.0460(3) 0.3122(3) 0.4085(4) 0.230(8) Uani 1 1 d . . .
F66 F 0.0327(2) 0.0285(2) 0.9221(3) 0.275(8) Uani 1 1 d DU . .
F67 F 0.2638(4) 0.8472(2) 0.9907(3) 0.220(7) Uani 1 1 d . . .
F68 F 0.7399(2) 0.35585(16) 0.3947(3) 0.244(6) Uani 1 1 d DU . .
F69 F 0.5008(3) 0.77599(17) 0.2883(3) 0.242(6) Uani 1 1 d DU . .
F70 F 0.5340(3) 1.01863(12) 0.7922(2) 0.210(5) Uani 1 1 d DU . .
F71 F 0.4258(6) 0.9225(2) 0.6302(4) 0.271(11) Uani 1 1 d . . .
F72 F 0.4854(2) 0.71413(15) 0.0900(4) 0.262(7) Uani 1 1 d DU . .
F73 F 0.9161(3) 0.08441(16) 0.0872(3) 0.229(7) Uani 1 1 d D . .
F74 F 0.8646(3) 0.08621(17) 0.0821(4) 0.287(11) Uani 1 1 d D . .
F75 F 0.6941(3) 0.36015(16) 0.3512(3) 0.231(6) Uani 1 1 d DU . .
F76 F 0.5683(5) 0.95234(17) 0.9210(5) 0.243(8) Uani 1 1 d . . .
F77 F 0.3731(3) 0.08282(13) 0.8041(2) 0.205(5) Uani 1 1 d DU . .
F78 F 0.8418(2) 0.20002(18) 0.6348(3) 0.236(6) Uani 1 1 d DU . .
F79 F 0.6301(5) 0.9870(2) 0.6459(3) 0.226(8) Uani 1 1 d . . .
F80 F 0.5348(3) 0.77534(16) 0.2396(2) 0.219(5) Uani 1 1 d DU . .
F82 F 0.5622(3) 0.86253(10) 0.8125(3) 0.249(7) Uani 1 1 d DU . .
F83 F 0.5364(4) 0.9370(3) 0.9421(4) 0.254(10) Uani 1 1 d . . .
F84 F 0.4964(3) 0.79193(13) 0.2462(3) 0.236(6) Uani 1 1 d DU . .
F85 F 0.8759(3) 0.07859(17) 0.0400(2) 0.240(8) Uani 1 1 d D . .
F86 F 0.3082(3) 0.98734(14) 0.8653(4) 0.279(8) Uani 1 1 d DU . .
F87 F 0.4999(3) 0.98319(11) 0.7574(3) 0.295(8) Uani 1 1 d DU . .
F90 F 0.4898(3) 0.76246(15) 0.2416(3) 0.238(6) Uani 1 1 d DU . .
F91 F 0.7125(3) 0.33891(15) 0.4164(3) 0.250(6) Uani 1 1 d DU . .
F93 F 0.1761(4) 0.6913(2) 0.7634(3) 0.206(6) Uani 1 1 d . . .
F95 F 0.2378(3) 0.07729(16) 0.4548(4) 0.279(8) Uani 1 1 d DU . .
F96 F 0.2069(4) 0.14666(15) 0.6426(5) 0.310(9) Uani 1 1 d DU . .
F97 F 0.8235(3) 0.1849(2) 0.5898(3) 0.294(8) Uani 1 1 d DU . .
F98 F 0.3199(3) 0.0873(2) 0.7755(4) 0.251(6) Uani 1 1 d DU . .
F100 F 0.4153(2) 0.0999(2) 0.6187(3) 0.335(9) Uani 1 1 d DU . .
F103 F 0.5051(3) 0.69456(17) 0.0649(3) 0.261(7) Uani 1 1 d DU . .
F104 F 0.2403(3) 0.04892(15) 0.4686(4) 0.301(8) Uani 1 1 d DU . .
F105 F 0.8562(3) 0.05774(18) 0.0627(3) 0.254(9) Uani 1 1 d D . .
F106 F 0.4052(3) 0.12432(16) 0.5887(4) 0.299(8) Uani 1 1 d DU . .
F108 F 0.1918(4) 0.08039(16) 0.4628(5) 0.319(9) Uani 1 1 d DU . .
F110 F 0.1983(3) 0.1204(2) 0.6605(5) 0.339(10) Uani 1 1 d DU . .
F113 F -0.0164(3) 0.0417(3) 0.9516(3) 0.349(10) Uani 1 1 d DU . .
F114 F 0.2602(3) 0.95547(13) 0.8585(3) 0.248(7) Uani 1 1 d DU . .
F115 F -0.0223(2) 0.03023(19) 0.9044(3) 0.264(8) Uani 1 1 d DU . .
F116 F 0.6827(6) 0.9897(2) 0.6506(5) 0.308(13) Uani 1 1 d . . .
F117 F 0.6952(4) 0.36652(13) 0.3993(3) 0.287(7) Uani 1 1 d DU . .
F118 F 0.0096(4) 0.05414(13) 0.9243(3) 0.297(8) Uani 1 1 d DU . .
F119 F 0.6725(8) 0.9687(2) 0.6765(4) 0.344(17) Uani 1 1 d . . .
F120 F 0.8731(3) 0.21399(19) 0.2847(4) 0.292(8) Uani 1 1 d DU . .
F121 F 0.2028(4) 0.1222(2) 0.6139(3) 0.348(11) Uani 1 1 d DU . .
F122 F 0.8114(3) 0.21375(18) 0.5896(4) 0.387(12) Uani 1 1 d DU . .
F123 F 0.1945(3) 0.05190(16) 0.4768(4) 0.277(8) Uani 1 1 d DU . .
F124 F 0.2372(4) 0.0700(2) 0.5019(3) 0.354(11) Uani 1 1 d DU . .
F125 F 0.2422(4) 0.10894(16) 0.6550(5) 0.346(10) Uani 1 1 d DU . .
F126 F 0.5362(3) 0.72103(18) 0.1234(4) 0.326(9) Uani 1 1 d DU . .
F127 F 0.3521(5) 0.07563(18) 0.7527(3) 0.334(10) Uani 1 1 d DU . .
F130 F 0.3077(3) 0.96440(16) 0.8954(2) 0.237(6) Uani 1 1 d DU . .
F131 F 0.2607(3) 0.97870(17) 0.8287(3) 0.266(7) Uani 1 1 d DU . .
F134 F 0.3035(3) 0.95987(17) 0.8459(3) 0.266(7) Uani 1 1 d DU . .
F136 F 0.9063(4) 0.23677(18) 0.3061(2) 0.314(9) Uani 1 1 d DU . .
F137 F 0.4026(3) 0.91389(12) 1.0077(2) 0.130(3) Uani 1 1 d . . .
F138 F 0.4271(3) 0.88769(13) 1.0070(2) 0.149(4) Uani 1 1 d . . .
F139 F 0.6809(3) 0.12300(14) 0.8793(3) 0.157(4) Uani 1 1 d . . .
F140 F 0.1610(3) 0.67589(16) 0.7189(3) 0.148(4) Uani 1 1 d . . .
F141 F 0.6658(3) 0.90213(14) 0.7375(2) 0.138(3) Uani 1 1 d . . .
F142 F 0.0608(3) 0.31255(16) 0.3688(3) 0.168(5) Uani 1 1 d . . .
F143 F 0.4550(3) 0.91332(17) 1.0159(3) 0.170(4) Uani 1 1 d . . .
F144 F 0.6333(3) 0.12463(12) 0.8863(3) 0.167(5) Uani 1 1 d . . .
F145 F 0.7056(3) 0.92210(17) 0.7473(3) 0.159(4) Uani 1 1 d . . .
F146 F 0.7642(3) 0.05572(17) 0.5367(3) 0.160(4) Uani 1 1 d . . .
F147 F 0.6123(4) 0.69559(19) 1.0104(3) 0.175(5) Uani 1 1 d . . .
F148 F 0.0840(3) 0.28634(16) 0.3816(4) 0.203(7) Uani 1 1 d . . .
F149 F 0.3480(4) 0.82339(18) 0.7957(3) 0.183(5) Uani 1 1 d . . .
F150 F 0.3671(3) 0.79616(15) 0.8132(4) 0.189(6) Uani 1 1 d . . .
P36 P 0.3491(3) 0.68408(16) 0.1753(3) 0.314(7) Uani 1 1 d DU . .
F151 F 0.4664(3) 0.9064(2) 0.6227(3) 0.187(5) Uani 1 1 d . . .
F152 F 0.7153(3) 0.8980(2) 0.7783(4) 0.204(6) Uani 1 1 d . . .
F154 F 0.3521(3) 0.12231(15) 0.5805(3) 0.228(6) Uani 1 1 d DU . .
F155 F 0.1606(4) 0.7006(2) 0.6944(4) 0.209(6) Uani 1 1 d . . .
F156 F 0.0381(2) 0.03943(19) 0.9691(2) 0.235(6) Uani 1 1 d DU . .
F157 F 0.5940(4) 0.9310(2) 0.9580(3) 0.215(7) Uani 1 1 d . . .
F158 F 0.3621(3) 0.09781(12) 0.6101(3) 0.224(6) Uani 1 1 d DU . .
F159 F 0.5388(3) 0.75931(13) 0.2816(3) 0.256(7) Uani 1 1 d DU . .
F160 F 0.6291(4) 0.95832(19) 0.6293(4) 0.194(5) Uani 1 1 d . . .
F161 F 0.5561(2) 0.70152(16) 0.0985(3) 0.227(6) Uani 1 1 d DU . .
F163 F 0.7721(2) 0.1931(2) 0.5808(3) 0.276(8) Uani 1 1 d DU . .
F164 F 0.5724(3) 0.82225(11) 0.7985(3) 0.268(7) Uani 1 1 d DU . .
F165 F 0.7313(4) 0.0439(3) 0.4918(4) 0.233(8) Uani 1 1 d . . .
F166 F 0.6305(5) 0.1218(3) 0.8389(4) 0.248(8) Uani 1 1 d . . .
F167 F 0.5192(3) 0.69267(15) 0.1173(3) 0.242(6) Uani 1 1 d DU . .
F168 F 0.2055(4) 0.6915(3) 0.7371(4) 0.224(7) Uani 1 1 d . . .
F169 F 0.5849(4) 0.6747(3) 1.0202(4) 0.250(10) Uani 1 1 d . . .
F171 F 0.3545(4) 0.66793(19) 0.1982(4) 0.298(8) Uani 1 1 d DU . .
F172 F 0.9233(3) 0.23636(17) 0.2665(3) 0.288(8) Uani 1 1 d DU . .
F173 F 0.8956(4) 0.06396(18) 0.1100(2) 0.274(10) Uani 1 1 d D . .
F174 F 0.5890(3) 0.8484(2) 0.7872(3) 0.331(10) Uani 1 1 d DU . .
F175 F 0.3895(3) 0.12270(18) 0.6296(3) 0.292(8) Uani 1 1 d DU . .
F176 F 0.8697(3) 0.23850(16) 0.2560(3) 0.249(6) Uani 1 1 d DU . .
F177 F 0.5474(4) 0.87516(17) 0.1597(3) 0.276(7) Uani 1 1 d DU . .
F178 F 0.2510(3) 0.1353(2) 0.6371(4) 0.311(9) Uani 1 1 d DU . .
F179 F 0.8903(3) 0.21349(16) 0.2449(2) 0.246(6) Uani 1 1 d DU . .
F180 F 0.7903(3) 0.20805(19) 0.6260(3) 0.294(8) Uani 1 1 d DU . .
F181 F 0.5564(4) 0.87877(15) 0.1154(4) 0.274(7) Uani 1 1 d DU . .
F182 F 0.6824(6) 0.9608(2) 0.6359(5) 0.258(9) Uani 1 1 d . . .
F184 F 0.2647(3) 0.98303(17) 0.8783(4) 0.280(7) Uani 1 1 d DU . .
F186 F 0.3501(4) 0.10961(15) 0.7923(4) 0.292(8) Uani 1 1 d DU . .
F187 F 0.3621(4) 0.6726(3) 0.1537(4) 0.363(11) Uani 1 1 d DU . .
F188 F 0.3849(3) 0.0996(2) 0.7707(4) 0.345(10) Uani 1 1 d DU . .
F189 F 0.5059(3) 0.87247(16) 0.1129(4) 0.289(8) Uani 1 1 d DU . .
F190 F 0.7204(4) 0.0692(3) 0.5048(5) 0.263(10) Uani 1 1 d . . .
F191 F 0.0065(4) 0.01560(16) 0.9493(4) 0.403(12) Uani 1 1 d DU . .
F192 F 0.2469(4) 0.1337(2) 0.6836(3) 0.332(9) Uani 1 1 d DU . .
F193 F 0.3859(3) 0.6906(2) 0.1953(5) 0.386(12) Uani 1 1 d DU . .
F196 F 0.5337(3) 0.85214(18) 0.0987(3) 0.338(10) Uani 1 1 d DU . .
F198 F 0.3320(4) 0.1031(2) 0.7406(3) 0.371(11) Uani 1 1 d DU . .
F200 F 0.6667(2) 0.34323(16) 0.3726(4) 0.285(8) Uani 1 1 d DU . .
F203 F 0.3441(5) 0.7002(2) 0.1520(5) 0.466(15) Uani 1 1 d DU . .
C16S C 0.9338(5) 1.0564(2) 0.8153(5) 0.198(8) Uani 1 1 d DU . .
C17S C 0.9066(5) 1.0680(3) 0.8011(5) 0.221(10) Uani 1 1 d DU . .
H18O H 0.8896 1.0646 0.7819 0.265 Uiso 1 1 calc R . .
C18S C 0.9040(5) 1.0836(3) 0.8138(5) 0.212(10) Uani 1 1 d DU . .
F206 F 0.3366(5) 0.6957(2) 0.1966(5) 0.379(11) Uani 1 1 d DU . .
F207 F 0.3126(3) 0.6776(3) 0.1550(4) 0.359(10) Uani 1 1 d DU . .
C29Y C 0.0550(7) 1.0892(4) 0.6101(6) 0.268(8) Uani 1 1 d DU . .
H2@T H 0.0401 1.0808 0.5950 0.403 Uiso 1 1 calc R . .
H2@U H 0.0692 1.0947 0.6009 0.403 Uiso 1 1 calc R . .
H2@V H 0.0422 1.0984 0.6152 0.403 Uiso 1 1 calc R . .
C16T C 0.3316(4) 1.0341(2) 0.4603(5) 0.199(9) Uani 1 1 d DU . .
C30S C 0.9331(10) 1.0384(5) 0.8038(11) 0.32(3) Uani 1 1 d . . .
H38X H 0.9128 1.0365 0.7852 0.477 Uiso 1 1 calc R . .
H38Y H 0.9341 1.0300 0.8203 0.477 Uiso 1 1 calc R . .
H38Z H 0.9519 1.0365 0.7980 0.477 Uiso 1 1 calc R . .
C21V C 0.0919(4) 0.9930(2) 0.7519(4) 0.242(6) Uani 1 1 d DU . .
H22I H 0.0721 0.9974 0.7365 0.290 Uiso 1 1 calc R . .
C11Y C 0.1172(8) 1.1385(2) 0.6682(5) 0.250(10) Uani 1 1 d DU . .
H13J H 0.1188 1.1484 0.6813 0.300 Uiso 1 1 calc R . .
C30A C 1.0246(8) 0.26885(18) 0.3061(5) 0.264(17) Uani 1 1 d DU . .
H39B H 1.0368 0.2773 0.3227 0.397 Uiso 1 1 calc R . .
H39C H 1.0016 0.2725 0.2964 0.397 Uiso 1 1 calc R . .
H39D H 1.0339 0.2686 0.2899 0.397 Uiso 1 1 calc R . .
P61 P 0.8929(3) 0.92570(11) 0.2146(2) 0.245(4) Uani 1 1 d DU . .
F216 F 0.8622(3) 0.91379(19) 0.1939(4) 0.284(7) Uani 1 1 d DU . .
F217 F 0.8837(5) 0.93973(18) 0.1873(3) 0.335(10) Uani 1 1 d DU . .
P40 P 0.4521(3) 0.68641(11) 0.7597(2) 0.247(4) Uani 1 1 d DU . .
F220 F 0.9028(4) 0.91159(18) 0.2422(3) 0.305(9) Uani 1 1 d DU . .
F221 F 0.8712(4) 0.93570(19) 0.2294(4) 0.326(9) Uani 1 1 d DU . .
F222 F 0.1951(4) 0.0593(2) 0.4298(3) 0.317(9) Uani 1 1 d DU . .
F223 F 0.9150(4) 0.91556(19) 0.2003(4) 0.302(8) Uani 1 1 d DU . .
F227 F 0.4321(4) 0.68969(19) 0.7233(3) 0.264(7) Uani 1 1 d DU . .
F228 F 0.4713(4) 0.70429(15) 0.7617(4) 0.259(7) Uani 1 1 d DU . .
F229 F 0.4796(4) 0.6761(2) 0.7520(5) 0.351(10) Uani 1 1 d DU . .
C30T C 0.3088(6) 1.0200(3) 0.4402(5) 0.220(11) Uani 1 1 d DU . .
H39E H 0.3216 1.0105 0.4361 0.330 Uiso 1 1 calc R . .
H39F H 0.2942 1.0252 0.4201 0.330 Uiso 1 1 calc R . .
H39G H 0.2957 1.0152 0.4513 0.330 Uiso 1 1 calc R . .
F237 F 0.4332(5) 0.66861(17) 0.7576(4) 0.380(11) Uani 1 1 d DU . .
F238 F 0.9239(4) 0.9375(2) 0.2357(4) 0.340(10) Uani 1 1 d DU . .
C26L C 0.7591(2) 0.8088(3) 0.2185(3) 0.176(7) Uani 1 1 d DU . .
H2@W H 0.7811 0.8078 0.2202 0.211 Uiso 1 1 calc R . .
C26S C 0.9502(6) 1.15971(13) 0.9259(3) 0.190(8) Uani 1 1 d DU . .
H2@X H 0.9556 1.1710 0.9356 0.227 Uiso 1 1 calc R . .
N1Y N 0.1241(4) 1.11133(14) 0.5767(3) 0.162(5) Uani 1 1 d DU . .
C26P C 0.9428(7) 0.89233(16) 0.7366(4) 0.195(8) Uani 1 1 d DU . .
H2@Y H 0.9472 0.8906 0.7182 0.235 Uiso 1 1 calc R . .
N1S N 0.9465(4) 1.11235(12) 0.9458(2) 0.143(5) Uani 1 1 d DU . .
N1V N 0.1262(3) 0.93634(14) 0.7779(3) 0.159(5) Uani 1 1 d DU . .
C26X C 0.0251(3) 0.9428(2) 0.3746(4) 0.215(10) Uani 1 1 d DU . .
H2@Z H 0.0045 0.9456 0.3585 0.258 Uiso 1 1 calc R . .
C26V C 0.1219(5) 0.89880(19) 0.8284(3) 0.228(9) Uani 1 1 d DU . .
H2AA H 0.1231 0.8964 0.8490 0.274 Uiso 1 1 calc R . .
N1R N 0.9142(4) 0.97223(18) 1.1407(3) 0.167(7) Uani 1 1 d DU . .
C26T C 0.4970(4) 1.1007(2) 0.5962(5) 0.192(9) Uani 1 1 d DU . .
H2AB H 0.5162 1.1076 0.6061 0.230 Uiso 1 1 calc R . .
C26Y C 0.1216(7) 1.15888(15) 0.5969(4) 0.248(10) Uani 1 1 d DU . .
H2AC H 0.1212 1.1704 0.5885 0.297 Uiso 1 1 calc R . .
N1X N 0.1096(2) 0.96094(16) 0.4137(3) 0.137(5) Uani 1 1 d DU . .
C26R C 0.9888(4) 0.95821(19) 1.2087(4) 0.205(10) Uani 1 1 d DU . .
H2AD H 1.0053 0.9628 1.2274 0.246 Uiso 1 1 calc R . .
C32X C 0.2294(5) 1.0145(4) 0.4237(10) 0.32(2) Uani 1 1 d DU . .
H39H H 0.2460 1.0073 0.4202 0.476 Uiso 1 1 calc R . .
H39I H 0.2365 1.0169 0.4463 0.476 Uiso 1 1 calc R . .
H39J H 0.2264 1.0256 0.4121 0.476 Uiso 1 1 calc R . .
F245 F 0.4250(4) 0.6970(2) 0.7676(5) 0.346(10) Uani 1 1 d DU . .
C30Y C 0.0763(8) 1.0350(3) 0.6793(7) 0.272(8) Uani 1 1 d DU . .
H39K H 0.0596 1.0302 0.6598 0.409 Uiso 1 1 calc R . .
H39L H 0.0679 1.0350 0.6960 0.409 Uiso 1 1 calc R . .
H39M H 0.0959 1.0276 0.6857 0.409 Uiso 1 1 calc R . .
C32V C 0.1151(7) 1.0242(2) 0.7585(7) 0.254(8) Uani 1 1 d DU . .
H39N H 0.0942 1.0268 0.7411 0.381 Uiso 1 1 calc R . .
H39O H 0.1332 1.0277 0.7525 0.381 Uiso 1 1 calc R . .
H39P H 0.1166 1.0309 0.7773 0.381 Uiso 1 1 calc R . .
C24R C 0.8748(3) 1.0136(2) 1.1188(4) 0.176(7) Uani 1 1 d DU . .
C20R C 0.8460(4) 0.98787(16) 1.1288(3) 0.167(7) Uani 1 1 d DU . .
C22R C 0.8152(3) 1.01306(19) 1.0974(4) 0.151(6) Uani 1 1 d DU . .
C19R C 0.8753(3) 0.99625(17) 1.1326(3) 0.184(8) Uani 1 1 d DU . .
C21R C 0.8159(3) 0.9970(2) 1.1108(4) 0.169(7) Uani 1 1 d DU . .
H22K H 0.7958 0.9915 1.1083 0.203 Uiso 1 1 calc R . .
C25R C 0.8455(6) 0.9709(2) 1.1461(5) 0.206(13) Uani 1 1 d D . .
H2AF H 0.8679 0.9666 1.1572 0.308 Uiso 1 1 calc R . .
H2AG H 0.8326 0.9620 1.1309 0.308 Uiso 1 1 calc R . .
H2AH H 0.8356 0.9732 1.1614 0.308 Uiso 1 1 calc R . .
C31R C 0.9072(4) 1.0229(3) 1.1249(6) 0.187(9) Uani 1 1 d DU . .
H39Q H 0.9030 1.0343 1.1139 0.281 Uiso 1 1 calc R . .
H39R H 0.9206 1.0155 1.1171 0.281 Uiso 1 1 calc R . .
H39S H 0.9189 1.0248 1.1476 0.281 Uiso 1 1 calc R . .
C23R C 0.8454(3) 1.02137(17) 1.1034(4) 0.178(7) Uani 1 1 d DU . .
H24N H 0.8451 1.0332 1.0962 0.213 Uiso 1 1 calc R . .
C32R C 0.7836(4) 1.0223(3) 1.0752(5) 0.215(15) Uani 1 1 d D . .
H39T H 0.7646 1.0153 1.0738 0.322 Uiso 1 1 calc R . .
H39U H 0.7840 1.0235 1.0542 0.322 Uiso 1 1 calc R . .
H39V H 0.7822 1.0341 1.0836 0.322 Uiso 1 1 calc R . .
F243 F 0.5249(3) 0.84846(16) 0.1433(5) 0.357(11) Uani 1 1 d DU . .
F101 F 0.0718(4) 0.2894(3) 0.4286(5) 0.308(14) Uani 1 1 d . . .
F307 F 0.4966(4) 1.00013(14) 0.7963(3) 0.305(8) Uani 1 1 d DU . .
F92 F 0.5224(4) 0.72280(17) 0.0710(4) 0.330(9) Uani 1 1 d DU . .
F63 F 0.5449(4) 0.98960(16) 0.8008(2) 0.385(11) Uani 1 1 d DU . .
F256 F 0.4723(5) 0.6833(3) 0.7962(3) 0.383(11) Uani 1 1 d DU . .
F1A F 0.5457(3) 0.78878(15) 0.2861(2) 0.242(7) Uani 1 1 d DU . .
P102 P 0.7604(3) 0.95423(16) 0.0527(3) 0.286(6) Uani 1 1 d DU . .
P101 P 0.0633(3) 0.03347(15) 0.5672(4) 0.330(8) Uani 1 1 d DU . .
F804 F 0.0753(3) 0.05298(16) 0.5776(5) 0.320(10) Uani 1 1 d DU . .
F807 F 0.7978(3) 0.9553(2) 0.0753(3) 0.245(6) Uani 1 1 d DU . .
F808 F 0.7526(4) 0.9700(3) 0.0709(6) 0.398(13) Uani 1 1 d DU . .
F810 F 0.7232(3) 0.9533(3) 0.0300(5) 0.431(15) Uani 1 1 d DU . .
C28S C 0.8730(5) 1.0940(4) 0.7982(8) 0.258(14) Uani 1 1 d DU . .
H2AI H 0.8569 1.0867 0.7818 0.388 Uiso 1 1 calc R . .
H2AJ H 0.8776 1.1047 0.7887 0.388 Uiso 1 1 calc R . .
H2AK H 0.8643 1.0973 0.8140 0.388 Uiso 1 1 calc R . .
F806 F 0.0924(4) 0.0310(3) 0.5561(6) 0.391(12) Uani 1 1 d DU . .
F809 F 0.7681(4) 0.9386(3) 0.0341(5) 0.382(13) Uani 1 1 d DU . .
F801 F 0.0533(5) 0.01360(18) 0.5590(6) 0.417(14) Uani 1 1 d DU . .
F805 F 0.0886(5) 0.0270(3) 0.6032(5) 0.452(15) Uani 1 1 d DU . .
F803 F 0.0357(4) 0.0357(3) 0.5803(6) 0.412(13) Uani 1 1 d DU . .
F811 F 0.7669(5) 0.9682(3) 0.0293(5) 0.400(12) Uani 1 1 d DU . .
F999 F 0.7545(6) 0.9404(3) 0.0763(6) 0.429(14) Uani 1 1 d DU . .
P334 P 0.3553(2) 0.64700(13) 0.9695(2) 0.106(3) Uani 0.542(11) 1 d P A 1
F757 F 0.3717(4) 0.62905(18) 0.9893(4) 0.095(5) Uani 0.542(11) 1 d P A 1
F758 F 0.3195(4) 0.64115(19) 0.9643(5) 0.105(5) Uani 0.542(11) 1 d P A 1
F756 F 0.3557(5) 0.6566(2) 1.0015(4) 0.126(6) Uani 0.542(11) 1 d P A 1
F760 F 0.3428(4) 0.6659(2) 0.9520(5) 0.128(6) Uani 0.542(11) 1 d P A 1
F761 F 0.3915(5) 0.6540(2) 0.9756(5) 0.136(7) Uani 0.542(11) 1 d P A 1
F759 F 0.3551(4) 0.6385(2) 0.9381(4) 0.102(5) Uani 0.542(11) 1 d P A 1
P333 P 0.3490(2) 0.63056(14) 0.9604(3) 0.131(4) Uani 0.458(11) 1 d PDU A 2
F764 F 0.3460(4) 0.6381(2) 0.9919(3) 0.130(7) Uani 0.458(11) 1 d PDU A 2
F763 F 0.3168(3) 0.61931(18) 0.9534(4) 0.143(7) Uani 0.458(11) 1 d PDU A 2
F762 F 0.3701(4) 0.6145(2) 0.9800(4) 0.191(10) Uani 0.458(11) 1 d PDU A 2
F766 F 0.3810(3) 0.6415(2) 0.9673(4) 0.153(8) Uani 0.458(11) 1 d PDU A 2
F765 F 0.3276(3) 0.64649(16) 0.9411(4) 0.117(6) Uani 0.458(11) 1 d PDU A 2
F767 F 0.3510(5) 0.6228(3) 0.9288(4) 0.182(9) Uani 0.458(11) 1 d PDU A 2
P889 P 0.0215(2) 0.00167(16) 0.2893(3) 0.261(5) Uani 1 1 d DU . .
F444 F 0.0166(4) 0.0223(2) 0.2825(5) 0.404(13) Uani 1 1 d DU . .
F445 F 0.0597(3) 0.0044(2) 0.3042(5) 0.290(8) Uani 1 1 d DU . .
F446 F 0.0241(6) -0.0014(3) 0.2565(3) 0.381(12) Uani 1 1 d DU . .
F447 F 0.0259(5) -0.01903(17) 0.2962(5) 0.323(9) Uani 1 1 d DU . .
F449 F 0.0167(6) 0.0045(2) 0.3213(3) 0.302(8) Uani 1 1 d DU . .
F448 F -0.0168(3) -0.0012(3) 0.2718(5) 0.426(13) Uani 1 1 d DU . .
N366 N 0.1525(3) 0.95686(18) 0.7399(3) 0.163(6) Uani 1 1 d DU . .
P201 P 0.5000 1.0000 0.5000 0.167(3) Uani 1 2 d SDU . .
F488 F 0.5119(4) 1.01892(13) 0.5142(4) 0.198(10) Uani 0.50 1 d PDU . .
F489 F 0.5346(3) 0.9957(3) 0.4993(6) 0.231(12) Uani 0.50 1 d PDU . .
F490 F 0.5128(6) 0.9918(3) 0.5346(3) 0.254(12) Uani 0.50 1 d PDU . .
F909 F 0.0398(5) 0.0398(3) 0.5333(4) 0.396(12) Uani 1 1 d DU . .
P302 P 0.8207(2) 0.1417(2) 0.4003(3) 0.160(6) Uani 0.500(16) 1 d PDU B 1
F351 F 0.8043(5) 0.1583(3) 0.3790(5) 0.244(13) Uani 0.500(16) 1 d PDU B 1
F352 F 0.8378(4) 0.1256(2) 0.4221(4) 0.179(11) Uani 0.500(16) 1 d PDU B 1
F353 F 0.8557(3) 0.1506(3) 0.4087(5) 0.207(10) Uani 0.500(16) 1 d PDU B 1
F358 F 0.8186(5) 0.1517(3) 0.4304(4) 0.220(11) Uani 0.500(16) 1 d PDU B 1
F361 F 0.7862(3) 0.1334(3) 0.3926(4) 0.184(10) Uani 0.500(16) 1 d PDU B 1
F363 F 0.8238(5) 0.1322(3) 0.3706(3) 0.197(10) Uani 0.500(16) 1 d PDU B 1
P304 P 0.8118(2) 0.12614(19) 0.3920(2) 0.170(6) Uani 0.500(16) 1 d PDU B 2
F354 F 0.8160(4) 0.1351(2) 0.4242(3) 0.168(9) Uani 0.500(16) 1 d PDU B 2
F356 F 0.7935(4) 0.14302(19) 0.3733(4) 0.156(7) Uani 0.500(16) 1 d PDU B 2
F357 F 0.7774(3) 0.1178(2) 0.3892(4) 0.173(8) Uani 0.500(16) 1 d PDU B 2
F359 F 0.8462(3) 0.1341(3) 0.3946(5) 0.196(11) Uani 0.500(16) 1 d PDU B 2
F360 F 0.8074(4) 0.1168(3) 0.3599(3) 0.190(9) Uani 0.500(16) 1 d PDU B 2
F362 F 0.8297(4) 0.1091(2) 0.4105(4) 0.196(9) Uani 0.500(16) 1 d PDU B 2
P301 P 1.0689(3) 0.17712(18) 0.4639(3) 0.315(7) Uani 1 1 d DU . .
F301 F 1.0320(3) 0.1745(3) 0.4398(3) 0.360(13) Uani 1 1 d DU . .
F302 F 1.0762(6) 0.1882(2) 0.4378(5) 0.380(13) Uani 1 1 d DU . .
F303 F 1.0783(4) 0.15952(18) 0.4510(5) 0.327(9) Uani 1 1 d DU . .
F305 F 1.1063(4) 0.1792(3) 0.4873(4) 0.387(12) Uani 1 1 d DU . .
F306 F 1.0618(4) 0.1663(4) 0.4901(4) 0.393(14) Uani 1 1 d DU . .
P303 P 1.1447(4) 0.2569(4) 0.6014(6) 0.548(19) Uani 1 1 d DU . .
F320 F 1.1276(5) 0.2643(3) 0.6233(8) 0.49(2) Uani 1 1 d DU . .
F322 F 1.1792(4) 0.2577(5) 0.6295(7) 0.400(18) Uani 1 1 d DU . .
P305 P 0.8525(3) 0.2872(2) 0.4975(3) 0.345(9) Uani 1 1 d DU . .
F308 F 0.8671(6) 0.2741(3) 0.4796(5) 0.468(17) Uani 1 1 d DU . .
F309 F 0.8526(6) 0.3028(3) 0.4738(5) 0.424(14) Uani 1 1 d DU . .
F310 F 0.8527(6) 0.2716(3) 0.5212(5) 0.409(13) Uani 1 1 d DU . .
F311 F 0.8169(4) 0.2818(3) 0.4745(5) 0.415(13) Uani 1 1 d DU . .
F312 F 0.8384(6) 0.3003(3) 0.5154(4) 0.401(14) Uani 1 1 d DU . .
F313 F 0.8886(4) 0.2924(3) 0.5202(6) 0.427(14) Uani 1 1 d DU . .
P306 P 0.9132(3) 0.0960(2) 0.6520(3) 0.309(7) Uani 1 1 d DU . .
F314 F 0.9134(6) 0.1164(2) 0.6586(7) 0.432(17) Uani 1 1 d DU . .
F315 F 0.8775(4) 0.0946(4) 0.6512(6) 0.404(13) Uani 1 1 d DU . .
F316 F 0.9493(3) 0.0971(3) 0.6544(6) 0.388(15) Uani 1 1 d DU . .
F317 F 0.8993(5) 0.0996(3) 0.6149(4) 0.365(11) Uani 1 1 d DU . .
F318 F 0.9128(6) 0.0753(2) 0.6460(7) 0.401(15) Uani 1 1 d DU . .
O1 O 0.2141(4) 0.7321(2) -0.0077(4) 0.186(6) Uiso 1 1 d . . .
O2 O 0.7043(4) 0.2276(2) 0.4423(4) 0.190(6) Uiso 1 1 d . . .
O3 O 0.6907(5) 1.0758(2) 0.7359(5) 0.198(6) Uiso 1 1 d . . .
O4 O 0.9199(6) 0.3850(3) 0.4078(6) 0.254(9) Uiso 1 1 d . . .
O5 O 0.6487(6) 0.9125(3) 0.9327(6) 0.245(9) Uiso 1 1 d . . .
O6 O 0.5799(6) 0.7685(3) -0.1504(5) 0.229(8) Uiso 1 1 d . . .
O7 O 0.1957(5) 0.9168(3) 0.7896(5) 0.221(8) Uiso 1 1 d . . .
O8 O 0.3963(8) 1.0052(4) 0.8984(8) 0.309(13) Uiso 1 1 d . . .
O9 O 0.2336(6) 0.7439(3) -0.1621(6) 0.242(9) Uiso 1 1 d . . .
O10 O 0.3920(7) 0.7333(4) -0.1498(7) 0.284(11) Uiso 1 1 d . . .
O11 O 0.9709(6) 0.3594(3) 0.4880(6) 0.122(7) Uiso 0.50 1 d P . .
O12 O 0.3804(7) 0.0649(3) 0.7139(7) 0.270(10) Uiso 1 1 d . . .
O13 O 0.8666(6) 0.4004(3) 0.4131(6) 0.241(9) Uiso 1 1 d . . .
O14 O 0.6626(6) 0.7730(3) 0.1702(6) 0.258(10) Uiso 1 1 d . . .
O15 O 0.6419(8) 0.9649(4) 0.9484(8) 0.181(11) Uiso 0.50 1 d P . .
O16 O 0.6711(6) 1.0181(3) 0.9994(6) 0.244(9) Uiso 1 1 d . . .
O18 O 0.3870(5) 0.9659(3) 0.8236(5) 0.217(7) Uiso 1 1 d . . .
O19 O 0.4212(5) 0.9819(3) 0.8794(5) 0.229(8) Uiso 1 1 d . . .
O20 O 0.8555(7) 0.9109(4) 0.7610(7) 0.293(12) Uiso 1 1 d . . .
O21 O 0.4134(7) 1.0849(3) 0.6806(6) 0.265(10) Uiso 1 1 d . . .
O22 O 0.8369(7) 0.3838(3) 0.4548(6) 0.271(10) Uiso 1 1 d . . .
O23 O 0.8692(9) 0.9302(4) 0.7267(8) 0.330(14) Uiso 1 1 d . . .
O24 O 0.3889(7) 0.9928(4) 0.5550(7) 0.296(12) Uiso 1 1 d . . .
O25 O 0.4671(6) 0.8422(3) 0.1357(6) 0.262(10) Uiso 1 1 d . . .
O26 O 1.0180(10) 0.3545(5) 0.5710(10) 0.215(14) Uiso 0.50 1 d P . .
O27 O 0.3194(8) 0.7867(4) -0.1229(8) 0.308(13) Uiso 1 1 d . . .
O28 O 0.7626(7) 0.2100(4) 0.4779(7) 0.280(11) Uiso 1 1 d . . .
O29 O 0.5877(7) 0.8001(4) -0.1306(7) 0.293(12) Uiso 1 1 d . . .
O31 O 0.7514(7) 0.2971(3) 0.5682(6) 0.265(10) Uiso 1 1 d . . .
O32 O 0.8550(13) 1.1179(7) 0.8693(13) 0.28(2) Uiso 0.50 1 d P . .
O30 O 0.3004(9) 0.7635(4) 0.1315(9) 0.188(12) Uiso 0.50 1 d P . .

loop_
_atom_site_aniso_label
_atom_site_aniso_U_11
_atom_site_aniso_U_22
_atom_site_aniso_U_33
_atom_site_aniso_U_23
_atom_site_aniso_U_13
_atom_site_aniso_U_12
C19B 0.120(14) 0.110(10) 0.085(12) -0.016(8) 0.030(11) -0.028(9)
C14E 0.106(11) 0.117(10) 0.133(12) -0.008(8) 0.025(9) 0.018(7)
C6R 0.149(15) 0.214(12) 0.101(11) -0.053(10) -0.014(9) 0.046(10)
N8R 0.112(10) 0.175(9) 0.070(7) -0.011(7) 0.021(6) 0.015(8)
C28N 0.146(17) 0.107(11) 0.137(16) -0.013(11) -0.012(13) 0.002(10)
C28Y 0.282(12) 0.302(12) 0.278(11) 0.000(8) 0.131(8) 0.000(8)
N1 0.084(8) 0.106(8) 0.089(8) -0.001(6) 0.029(7) -0.007(7)
C2 0.087(11) 0.110(11) 0.157(18) 0.016(11) 0.053(12) -0.004(9)
C3 0.128(14) 0.103(10) 0.088(11) 0.003(8) 0.049(10) -0.006(9)
C4 0.096(11) 0.103(10) 0.113(13) 0.007(9) 0.058(10) -0.002(8)
C5 0.112(13) 0.145(13) 0.099(13) 0.004(10) 0.045(10) -0.045(11)
C6 0.101(11) 0.115(10) 0.073(10) -0.001(8) 0.041(9) -0.023(8)
C7 0.081(10) 0.126(12) 0.084(11) -0.006(9) 0.038(9) -0.007(8)
N8 0.094(9) 0.114(8) 0.089(9) -0.001(7) 0.047(7) -0.011(7)
C9 0.079(10) 0.142(12) 0.109(13) -0.009(10) 0.055(10) -0.031(9)
N10 0.090(8) 0.114(8) 0.111(10) -0.006(7) 0.044(8) -0.032(7)
C11 0.083(10) 0.125(11) 0.078(10) 0.000(8) 0.027(8) -0.010(8)
N12 0.116(10) 0.110(8) 0.110(11) 0.000(7) 0.065(9) -0.016(7)
C13 0.103(12) 0.120(11) 0.099(12) -0.007(9) 0.046(10) -0.031(9)
C14 0.084(10) 0.114(10) 0.102(11) -0.020(8) 0.055(9) -0.028(7)
C15 0.089(10) 0.106(9) 0.075(9) 0.000(7) 0.036(8) -0.013(8)
N16 0.092(8) 0.111(8) 0.076(8) 0.002(6) 0.033(7) -0.020(6)
C17 0.127(13) 0.113(10) 0.105(12) -0.009(9) 0.083(11) -0.030(9)
C18 0.103(12) 0.115(11) 0.107(12) -0.026(9) 0.041(10) -0.020(9)
C19 0.091(11) 0.097(9) 0.110(13) -0.017(8) 0.052(10) -0.012(7)
C20 0.073(9) 0.112(10) 0.076(9) -0.008(8) 0.032(7) -0.007(7)
C21 0.095(10) 0.094(9) 0.102(12) -0.002(8) 0.058(9) -0.004(7)
N22 0.060(7) 0.107(8) 0.086(9) 0.002(6) 0.033(6) 0.003(5)
C23 0.081(9) 0.118(10) 0.067(8) -0.001(7) 0.027(8) -0.020(8)
C24 0.069(9) 0.142(12) 0.096(12) 0.012(9) 0.036(9) -0.023(8)
N25 0.078(8) 0.091(7) 0.103(9) -0.003(6) 0.051(7) 0.003(6)
C26 0.076(11) 0.112(10) 0.131(14) 0.004(9) 0.039(10) 0.018(9)
C27 0.079(11) 0.116(12) 0.167(17) 0.009(10) 0.049(11) -0.008(9)
C28 0.070(10) 0.108(11) 0.137(14) 0.008(9) 0.033(10) 0.016(8)
C29 0.067(9) 0.108(9) 0.122(12) 0.008(8) 0.047(9) 0.005(7)
C30 0.070(9) 0.134(13) 0.098(11) 0.007(9) 0.047(8) 0.008(8)
C31 0.103(12) 0.081(9) 0.130(13) 0.008(8) 0.069(10) -0.001(8)
N32 0.071(8) 0.103(8) 0.147(12) 0.007(7) 0.054(8) 0.005(7)
C33 0.090(12) 0.123(13) 0.105(12) 0.004(9) 0.033(10) -0.008(10)
N34 0.095(10) 0.132(11) 0.140(12) 0.013(8) 0.075(9) 0.014(7)
C35 0.101(12) 0.104(11) 0.153(16) 0.018(9) 0.074(12) 0.012(9)
N36 0.080(8) 0.119(10) 0.131(11) -0.005(7) 0.047(8) 0.012(7)
C37 0.071(10) 0.126(12) 0.138(14) 0.014(10) 0.051(10) 0.005(8)
C38 0.083(11) 0.133(13) 0.113(13) 0.006(9) 0.042(10) -0.005(9)
C39 0.088(11) 0.093(10) 0.104(11) 0.004(8) 0.031(9) 0.010(7)
N40 0.095(9) 0.117(9) 0.114(10) -0.003(7) 0.050(8) 0.001(7)
C41 0.095(11) 0.107(11) 0.138(14) 0.000(9) 0.069(11) -0.006(9)
C42 0.080(11) 0.116(12) 0.150(15) 0.011(10) 0.056(11) 0.024(8)
C43 0.086(11) 0.101(10) 0.140(14) 0.010(9) 0.066(10) 0.007(8)
C44 0.067(9) 0.129(11) 0.132(13) -0.001(9) 0.053(10) -0.016(8)
C45 0.105(13) 0.135(14) 0.151(16) 0.028(11) 0.068(12) 0.048(11)
N46 0.075(8) 0.128(10) 0.124(11) 0.005(8) 0.047(8) 0.008(7)
C47 0.075(10) 0.138(12) 0.119(13) 0.002(9) 0.052(10) 0.005(9)
C48 0.113(14) 0.128(13) 0.110(13) 0.007(9) 0.055(11) 0.015(10)
N49 0.111(10) 0.130(10) 0.088(9) -0.003(8) 0.050(8) -0.011(8)
C50 0.093(12) 0.140(14) 0.095(13) 0.023(10) 0.042(10) 0.023(9)
C51 0.093(12) 0.136(12) 0.082(11) 0.011(9) 0.022(9) 0.024(9)
C52 0.082(11) 0.118(11) 0.102(12) 0.001(9) 0.047(10) -0.008(8)
C53 0.095(12) 0.132(12) 0.081(11) 0.015(9) 0.037(10) 0.016(9)
C54 0.098(12) 0.104(10) 0.095(12) 0.012(9) 0.034(10) 0.011(9)
C55 0.080(10) 0.109(10) 0.091(11) 0.013(9) 0.052(9) 0.011(8)
N56 0.085(8) 0.122(9) 0.079(8) 0.027(7) 0.036(7) 0.005(7)
C57 0.077(10) 0.115(11) 0.085(11) 0.020(9) 0.044(9) 0.008(8)
N58 0.097(9) 0.119(9) 0.088(8) 0.018(8) 0.046(7) 0.003(7)
C59 0.083(11) 0.133(12) 0.071(10) 0.018(9) 0.042(9) 0.016(9)
N60 0.081(9) 0.128(10) 0.096(10) 0.021(7) 0.041(8) 0.003(7)
C61 0.077(9) 0.122(11) 0.085(11) 0.010(9) 0.045(9) 0.003(8)
C62 0.093(11) 0.124(12) 0.104(13) 0.018(10) 0.041(10) 0.021(9)
C63 0.080(10) 0.140(14) 0.089(11) -0.003(10) 0.029(9) 0.013(9)
N64 0.097(9) 0.133(10) 0.106(11) 0.017(8) 0.065(9) 0.009(7)
C65 0.087(11) 0.126(12) 0.081(11) 0.007(8) 0.032(9) -0.001(8)
C66 0.104(12) 0.123(12) 0.082(10) 0.005(9) 0.040(9) -0.010(9)
C67 0.098(11) 0.105(10) 0.082(10) 0.017(8) 0.056(9) -0.013(8)
C68 0.084(10) 0.100(9) 0.066(9) 0.018(7) 0.030(8) -0.004(7)
C69 0.084(10) 0.096(9) 0.085(10) -0.004(8) 0.040(8) -0.024(8)
N70 0.072(8) 0.114(9) 0.060(7) 0.019(6) 0.022(6) -0.018(6)
C71 0.076(10) 0.096(9) 0.119(13) 0.016(9) 0.042(10) 0.002(7)
C72 0.083(10) 0.122(12) 0.072(9) 0.033(9) 0.010(8) -0.017(8)
N73 0.051(8) 0.154(10) 0.113(11) 0.022(8) 0.032(7) 0.014(6)
C74 0.114(14) 0.148(13) 0.079(10) 0.008(9) 0.048(10) -0.013(10)
C75 0.073(10) 0.166(14) 0.103(12) 0.036(10) 0.052(9) 0.019(8)
C76 0.077(11) 0.174(15) 0.100(13) 0.020(11) 0.044(10) 0.007(9)
C77 0.081(12) 0.169(15) 0.125(14) 0.039(11) 0.041(12) 0.016(10)
C78 0.066(10) 0.150(13) 0.093(12) 0.024(9) 0.035(9) 0.004(8)
C79 0.108(14) 0.209(18) 0.100(13) 0.069(12) 0.071(12) 0.061(12)
N80 0.081(9) 0.185(12) 0.084(9) 0.027(8) 0.042(8) 0.013(8)
C81 0.065(10) 0.144(12) 0.097(12) 0.020(9) 0.037(9) 0.004(8)
N82 0.065(9) 0.197(14) 0.102(11) 0.039(9) 0.038(8) 0.031(8)
C83 0.104(15) 0.180(17) 0.132(17) 0.039(12) 0.077(14) 0.007(11)
N84 0.069(9) 0.199(14) 0.116(12) 0.034(10) 0.023(9) 0.012(8)
C85 0.069(11) 0.188(15) 0.072(10) 0.025(9) 0.029(9) 0.000(9)
C86 0.097(12) 0.175(16) 0.101(14) 0.003(11) 0.049(11) -0.027(10)
C87 0.094(13) 0.160(14) 0.091(12) 0.012(10) 0.043(10) -0.001(10)
N88 0.086(9) 0.123(9) 0.097(9) 0.012(7) 0.052(9) -0.004(6)
C89 0.083(11) 0.139(12) 0.076(11) 0.008(8) 0.027(9) -0.007(8)
C90 0.077(11) 0.153(13) 0.111(13) 0.029(10) 0.052(10) 0.005(9)
C91 0.074(10) 0.117(10) 0.110(13) 0.004(9) 0.036(10) -0.005(8)
C92 0.115(13) 0.121(11) 0.098(11) -0.005(8) 0.068(11) -0.008(9)
C93 0.072(10) 0.106(9) 0.072(10) -0.008(7) 0.033(8) -0.004(7)
N94 0.059(7) 0.102(7) 0.082(8) -0.007(6) 0.030(6) -0.012(5)
C95 0.066(9) 0.140(12) 0.083(10) 0.006(8) 0.032(9) 0.002(8)
C96 0.088(12) 0.146(13) 0.095(12) 0.012(9) 0.038(10) 0.009(9)
N97 0.089(9) 0.109(9) 0.117(10) 0.002(7) 0.051(8) -0.002(7)
C98 0.065(9) 0.110(10) 0.110(12) 0.000(8) 0.045(9) -0.003(8)
C99 0.146(16) 0.083(10) 0.124(13) 0.000(8) 0.066(12) 0.018(9)
C100 0.097(11) 0.114(12) 0.115(12) -0.005(9) 0.054(10) -0.007(9)
C101 0.103(12) 0.093(9) 0.141(14) 0.001(8) 0.075(11) -0.001(8)
C102 0.126(14) 0.115(12) 0.135(14) 0.008(9) 0.093(12) 0.020(10)
C103 0.138(16) 0.112(13) 0.143(16) -0.003(10) 0.087(13) -0.024(11)
N104 0.119(11) 0.110(9) 0.128(11) -0.018(7) 0.077(9) -0.021(7)
C105 0.118(13) 0.080(9) 0.149(15) -0.026(9) 0.059(12) -0.014(9)
N106 0.123(11) 0.107(10) 0.158(13) 0.014(8) 0.080(10) 0.013(8)
C107 0.102(13) 0.098(11) 0.134(14) -0.010(9) 0.037(11) -0.012(9)
N108 0.092(9) 0.097(8) 0.129(11) 0.002(7) 0.063(8) 0.012(7)
C109 0.111(13) 0.120(12) 0.137(15) 0.005(10) 0.072(12) -0.005(9)
C110 0.148(15) 0.092(10) 0.107(12) 0.005(8) 0.065(11) 0.010(9)
C111 0.113(12) 0.100(11) 0.099(11) -0.006(8) 0.051(10) -0.012(8)
N112 0.140(12) 0.117(9) 0.110(11) 0.001(7) 0.067(10) 0.016(9)
C113 0.117(13) 0.115(12) 0.142(16) -0.010(10) 0.070(12) -0.018(10)
C114 0.113(13) 0.114(12) 0.149(16) 0.013(10) 0.068(12) -0.006(9)
C115 0.078(10) 0.110(11) 0.109(12) -0.024(8) 0.044(9) -0.008(8)
C116 0.145(15) 0.102(10) 0.099(11) -0.009(8) 0.077(11) -0.006(10)
C117 0.111(12) 0.099(10) 0.086(10) -0.005(7) 0.061(9) -0.003(8)
N118 0.119(10) 0.112(9) 0.088(8) -0.005(6) 0.062(8) 0.005(7)
C119 0.084(10) 0.105(9) 0.112(12) -0.023(8) 0.055(9) -0.010(8)
C120 0.107(13) 0.133(14) 0.120(14) -0.037(10) 0.051(11) -0.023(10)
N121 0.109(9) 0.096(7) 0.074(7) -0.018(6) 0.055(7) -0.019(6)
C122 0.109(11) 0.090(8) 0.096(11) -0.008(7) 0.068(9) -0.015(7)
C123 0.120(11) 0.074(8) 0.099(11) -0.006(7) 0.066(9) -0.019(7)
C124 0.086(9) 0.096(9) 0.068(8) 0.001(7) 0.041(7) -0.016(7)
C125 0.101(11) 0.105(9) 0.096(11) 0.001(8) 0.053(9) -0.027(7)
C126 0.115(12) 0.115(11) 0.077(10) -0.008(8) 0.057(9) -0.039(8)
C127 0.085(9) 0.096(9) 0.094(10) -0.006(7) 0.051(8) -0.016(7)
N128 0.111(9) 0.072(6) 0.088(8) -0.002(5) 0.060(7) -0.019(5)
C129 0.086(9) 0.075(7) 0.075(9) -0.002(6) 0.043(7) -0.011(6)
N130 0.093(8) 0.096(7) 0.083(7) 0.000(6) 0.056(7) -0.013(6)
C131 0.087(9) 0.078(7) 0.088(10) 0.006(7) 0.053(8) -0.001(6)
N132 0.114(9) 0.080(6) 0.090(8) -0.006(5) 0.062(7) -0.017(6)
C133 0.091(9) 0.077(7) 0.083(9) -0.005(6) 0.054(8) -0.017(6)
C134 0.074(9) 0.089(8) 0.086(10) -0.001(7) 0.038(7) -0.010(6)
C135 0.076(8) 0.077(7) 0.082(9) 0.002(6) 0.042(7) -0.014(6)
N136 0.074(7) 0.079(6) 0.073(7) -0.001(5) 0.034(6) -0.009(5)
C137 0.084(9) 0.085(8) 0.084(10) -0.013(7) 0.055(8) -0.019(6)
C138 0.104(10) 0.094(8) 0.087(9) -0.010(7) 0.063(9) -0.018(7)
C139 0.094(9) 0.072(7) 0.084(10) 0.007(6) 0.053(8) -0.015(6)
C140 0.099(10) 0.083(8) 0.082(9) -0.012(7) 0.050(8) -0.019(7)
C141 0.092(10) 0.075(7) 0.106(12) 0.008(7) 0.052(9) -0.016(6)
N142 0.068(6) 0.086(6) 0.067(7) 0.001(5) 0.036(5) -0.004(5)
C143 0.070(8) 0.086(8) 0.080(8) 0.003(6) 0.040(7) -0.016(6)
C144 0.079(9) 0.083(7) 0.075(9) 0.005(6) 0.030(7) 0.000(6)
N145 0.119(10) 0.092(7) 0.077(8) -0.003(6) 0.043(7) 0.002(7)
C146 0.082(10) 0.093(9) 0.088(11) 0.004(7) 0.043(9) -0.003(7)
C147 0.091(11) 0.087(8) 0.093(11) 0.002(7) 0.035(9) 0.012(7)
C148 0.071(9) 0.091(8) 0.102(11) -0.007(8) 0.043(9) -0.011(7)
C149 0.073(9) 0.112(10) 0.070(9) 0.004(7) 0.025(8) 0.013(7)
C150 0.074(10) 0.118(11) 0.102(12) 0.012(9) 0.038(9) 0.030(7)
C151 0.098(11) 0.106(10) 0.059(8) -0.001(7) 0.041(8) -0.009(8)
N152 0.070(7) 0.088(7) 0.102(9) 0.019(6) 0.046(7) 0.007(5)
C153 0.069(9) 0.091(9) 0.072(9) 0.003(7) 0.036(8) -0.009(6)
N154 0.080(7) 0.091(7) 0.081(7) 0.007(6) 0.040(6) 0.006(6)
C155 0.081(10) 0.096(9) 0.079(10) -0.007(7) 0.033(8) 0.002(7)
N156 0.102(9) 0.075(7) 0.096(9) 0.000(6) 0.044(8) 0.003(5)
C157 0.097(12) 0.100(10) 0.108(12) 0.008(8) 0.043(11) 0.002(9)
C158 0.065(9) 0.122(11) 0.082(10) 0.002(8) 0.026(8) 0.006(7)
C159 0.075(9) 0.101(9) 0.076(9) -0.006(7) 0.023(7) -0.004(7)
N160 0.072(8) 0.111(8) 0.070(7) 0.005(6) 0.039(6) 0.007(6)
C161 0.072(10) 0.089(9) 0.099(11) 0.006(7) 0.020(9) 0.003(7)
C162 0.072(9) 0.101(10) 0.118(12) -0.009(9) 0.037(9) 0.003(8)
C163 0.067(8) 0.090(8) 0.078(9) 0.010(7) 0.043(8) -0.006(6)
C164 0.074(8) 0.087(8) 0.079(9) -0.002(7) 0.037(7) -0.008(6)
C165 0.077(9) 0.090(8) 0.060(8) 0.005(6) 0.035(7) -0.004(7)
N166 0.083(8) 0.087(7) 0.077(8) 0.007(5) 0.046(7) -0.014(5)
C167 0.089(10) 0.097(9) 0.072(8) 0.004(7) 0.044(8) -0.010(7)
C168 0.075(9) 0.080(7) 0.081(9) 0.002(6) 0.050(8) -0.006(6)
N169 0.101(10) 0.101(7) 0.090(9) 0.000(6) 0.049(8) 0.000(6)
C170 0.046(8) 0.138(11) 0.078(9) 0.017(7) 0.026(8) 0.015(7)
C171 0.059(9) 0.119(10) 0.095(11) 0.009(8) 0.015(9) 0.010(7)
C172 0.061(9) 0.127(10) 0.096(11) 0.012(8) 0.041(9) 0.007(7)
C173 0.086(11) 0.135(12) 0.097(11) 0.011(9) 0.046(10) 0.013(8)
C174 0.059(8) 0.119(10) 0.095(11) 0.012(8) 0.041(8) -0.001(6)
C175 0.069(10) 0.120(10) 0.086(11) -0.002(8) 0.018(9) 0.003(8)
N176 0.105(10) 0.103(8) 0.117(10) 0.024(7) 0.060(9) 0.029(7)
C177 0.080(10) 0.109(9) 0.090(11) -0.008(8) 0.047(9) -0.005(7)
N178 0.069(8) 0.130(9) 0.078(8) 0.010(6) 0.025(7) 0.020(6)
C179 0.092(12) 0.157(13) 0.076(11) -0.003(9) 0.043(10) -0.003(9)
N180 0.066(8) 0.141(9) 0.074(8) 0.008(7) 0.022(7) 0.002(6)
C181 0.063(9) 0.143(12) 0.093(11) 0.013(9) 0.036(9) 0.001(8)
C182 0.131(15) 0.162(15) 0.096(13) 0.009(10) 0.067(12) 0.024(11)
C183 0.079(11) 0.141(12) 0.112(14) -0.001(10) 0.054(10) 0.001(8)
N184 0.108(11) 0.115(8) 0.076(8) -0.002(6) 0.038(8) -0.005(7)
C185 0.074(10) 0.115(10) 0.096(12) 0.006(8) 0.028(9) 0.006(7)
C186 0.104(13) 0.113(10) 0.076(10) 0.000(8) 0.022(9) 0.014(8)
C187 0.057(9) 0.109(9) 0.097(11) 0.001(8) 0.023(8) 0.004(6)
C188 0.048(8) 0.136(11) 0.084(10) 0.017(8) 0.036(7) 0.010(6)
C189 0.083(10) 0.115(10) 0.084(10) 0.014(7) 0.049(9) 0.010(7)
N190 0.074(7) 0.102(7) 0.071(8) -0.020(6) 0.029(6) -0.016(5)
C191 0.058(9) 0.098(8) 0.087(10) 0.005(7) 0.032(8) 0.000(6)
C192 0.074(10) 0.099(9) 0.107(11) -0.006(7) 0.049(9) -0.014(7)
N193 0.090(9) 0.097(7) 0.100(10) -0.018(6) 0.041(7) 0.002(6)
C194 0.063(10) 0.128(11) 0.088(10) -0.022(8) 0.018(9) -0.014(7)
C195 0.077(10) 0.125(11) 0.099(12) -0.005(8) 0.043(10) -0.003(7)
C196 0.085(11) 0.117(10) 0.097(12) -0.015(8) 0.042(10) 0.008(8)
C197 0.080(10) 0.108(10) 0.089(10) -0.019(7) 0.023(9) -0.018(7)
C198 0.063(9) 0.129(11) 0.081(10) -0.019(8) 0.030(8) -0.006(7)
C199 0.109(13) 0.130(11) 0.086(11) 0.008(8) 0.058(11) -0.020(9)
N200 0.059(7) 0.146(9) 0.061(7) -0.013(6) 0.025(6) -0.016(6)
C201 0.064(10) 0.123(11) 0.084(11) -0.010(8) 0.010(9) -0.014(7)
N202 0.051(7) 0.138(9) 0.086(9) -0.015(7) 0.024(6) -0.014(6)
C203 0.122(16) 0.161(15) 0.076(11) -0.027(9) 0.038(11) -0.026(11)
N204 0.065(8) 0.165(11) 0.072(8) -0.031(7) 0.010(7) -0.006(7)
C205 0.102(13) 0.121(11) 0.072(10) -0.009(8) 0.005(10) 0.005(9)
C206 0.065(9) 0.120(10) 0.070(9) -0.010(7) 0.018(8) 0.000(7)
C207 0.082(11) 0.116(10) 0.072(10) 0.002(7) 0.024(8) 0.011(8)
N208 0.093(10) 0.117(9) 0.094(9) -0.014(7) 0.032(9) 0.013(7)
C209 0.078(10) 0.123(11) 0.087(11) -0.011(8) 0.012(9) 0.002(8)
C210 0.059(9) 0.121(10) 0.097(11) -0.019(8) 0.009(8) -0.008(7)
C211 0.058(8) 0.108(9) 0.082(10) -0.007(7) 0.030(8) -0.011(6)
C212 0.097(12) 0.108(9) 0.064(9) 0.001(7) 0.037(8) -0.006(7)
C213 0.048(8) 0.098(8) 0.057(7) -0.007(6) 0.004(7) 0.001(6)
N214 0.063(6) 0.093(6) 0.048(6) -0.001(4) 0.015(6) -0.003(4)
C215 0.051(8) 0.110(9) 0.071(9) -0.007(7) 0.005(7) -0.016(6)
C216 0.072(10) 0.122(10) 0.065(8) -0.004(7) 0.027(8) -0.003(7)
N217 0.092(10) 0.134(10) 0.100(10) -0.005(8) 0.037(9) 0.001(7)
C218 0.090(11) 0.119(12) 0.111(13) -0.020(10) 0.011(10) 0.007(9)
C219 0.100(12) 0.105(10) 0.093(11) 0.002(8) 0.010(10) -0.001(8)
C220 0.114(13) 0.098(10) 0.113(13) -0.015(9) 0.046(11) -0.009(9)
C221 0.150(16) 0.114(12) 0.096(12) 0.014(10) 0.017(11) 0.024(11)
C222 0.096(12) 0.138(13) 0.085(11) -0.019(9) 0.012(10) 0.006(10)
C223 0.126(16) 0.104(11) 0.125(14) -0.002(10) 0.064(13) -0.023(10)
N224 0.106(10) 0.108(9) 0.127(11) -0.013(8) 0.029(9) -0.015(8)
C225 0.139(16) 0.087(10) 0.131(15) -0.009(9) 0.068(14) -0.012(10)
N226 0.071(9) 0.112(10) 0.142(12) 0.015(9) 0.003(9) -0.008(7)
C227 0.060(10) 0.103(11) 0.086(10) -0.001(8) -0.009(8) -0.003(8)
N228 0.062(8) 0.135(11) 0.109(10) -0.004(8) 0.015(8) -0.006(7)
C229 0.127(14) 0.097(10) 0.110(12) -0.010(9) 0.060(11) -0.033(10)
C230 0.098(12) 0.107(11) 0.097(11) 0.008(8) 0.031(10) -0.025(9)
C231 0.069(10) 0.101(9) 0.092(10) -0.011(8) 0.019(9) -0.034(7)
N232 0.067(7) 0.123(9) 0.086(8) 0.024(7) 0.032(6) -0.008(7)
C233 0.069(10) 0.144(14) 0.090(11) -0.014(9) 0.020(9) -0.018(9)
C234 0.098(12) 0.110(11) 0.102(11) 0.007(9) 0.047(10) -0.008(8)
C235 0.075(12) 0.126(14) 0.122(13) 0.003(10) -0.008(10) -0.026(9)
C236 0.089(14) 0.135(14) 0.18(2) -0.018(13) 0.032(15) -0.025(10)
C237 0.055(10) 0.167(17) 0.169(18) -0.068(14) 0.009(11) -0.025(11)
N238 0.066(10) 0.128(11) 0.211(17) -0.031(10) 0.032(11) -0.039(8)
C239 0.083(14) 0.120(12) 0.160(17) -0.010(11) 0.003(12) -0.052(10)
C240 0.116(14) 0.121(13) 0.135(15) 0.012(11) 0.029(12) -0.011(12)
N241 0.057(6) 0.079(6) 0.062(6) 0.003(5) 0.016(5) -0.006(4)
C242 0.083(8) 0.065(7) 0.064(8) 0.002(5) 0.035(7) -0.011(5)
C243 0.072(8) 0.102(9) 0.061(8) -0.010(6) 0.034(7) -0.019(6)
C244 0.109(10) 0.068(7) 0.065(8) -0.011(6) 0.034(7) -0.026(6)
C245 0.089(9) 0.087(8) 0.042(7) -0.007(5) 0.032(6) -0.015(6)
C246 0.082(8) 0.068(7) 0.058(7) -0.011(5) 0.034(6) -0.013(5)
C247 0.115(12) 0.083(8) 0.063(9) -0.006(7) 0.019(8) -0.005(7)
N248 0.117(9) 0.092(7) 0.058(7) -0.007(5) 0.041(6) -0.033(6)
C249 0.092(10) 0.102(10) 0.053(8) 0.009(7) 0.023(7) -0.018(7)
N250 0.121(9) 0.075(6) 0.066(7) -0.012(5) 0.036(6) -0.015(5)
C251 0.108(11) 0.083(9) 0.057(8) -0.007(6) 0.033(7) -0.001(7)
N252 0.128(9) 0.070(6) 0.060(6) -0.006(5) 0.038(6) -0.012(5)
C253 0.089(10) 0.098(9) 0.083(10) -0.011(7) 0.031(8) -0.024(7)
C254 0.102(10) 0.095(8) 0.060(8) -0.015(7) 0.030(7) -0.019(7)
C255 0.095(10) 0.090(8) 0.051(7) -0.003(6) 0.028(7) -0.023(6)
N256 0.071(7) 0.108(8) 0.061(7) 0.009(6) 0.029(5) -0.018(5)
C257 0.107(11) 0.098(9) 0.048(8) -0.007(7) 0.025(7) -0.041(7)
C258 0.084(9) 0.074(7) 0.076(9) -0.002(6) 0.023(7) -0.014(6)
C259 0.123(12) 0.080(8) 0.076(10) -0.012(7) 0.023(8) 0.003(7)
C260 0.150(14) 0.056(7) 0.076(9) -0.002(6) 0.032(9) -0.014(7)
C261 0.130(13) 0.079(8) 0.086(11) -0.002(8) 0.035(9) -0.003(7)
N262 0.124(10) 0.059(6) 0.078(8) -0.007(5) 0.023(7) 0.002(5)
C263 0.118(12) 0.084(9) 0.067(9) -0.023(7) 0.003(8) 0.010(7)
C264 0.127(12) 0.086(8) 0.044(7) 0.001(6) 0.034(7) 0.001(7)
N265 0.107(9) 0.097(8) 0.079(8) -0.030(7) 0.034(7) -0.018(7)
C266 0.084(11) 0.117(11) 0.090(11) -0.019(8) 0.023(9) 0.004(8)
C267 0.101(13) 0.135(13) 0.110(13) -0.010(10) 0.049(11) -0.001(10)
C268 0.125(15) 0.101(11) 0.083(11) -0.023(9) 0.015(11) 0.025(10)
C269 0.126(15) 0.098(10) 0.100(12) -0.005(8) 0.058(12) -0.009(9)
C270 0.105(12) 0.077(8) 0.066(8) 0.008(6) 0.024(8) 0.012(7)
C271 0.114(14) 0.110(12) 0.095(12) -0.007(9) 0.029(10) 0.010(11)
N272 0.092(11) 0.128(10) 0.150(14) -0.021(9) 0.030(10) -0.014(8)
C273 0.078(12) 0.128(14) 0.169(19) -0.050(13) 0.042(13) -0.022(11)
N274 0.113(12) 0.131(11) 0.109(11) -0.011(9) 0.031(9) 0.015(10)
C275 0.078(12) 0.120(12) 0.142(16) -0.026(11) 0.040(12) -0.006(10)
N276 0.107(12) 0.101(9) 0.145(13) -0.020(9) 0.021(10) -0.002(8)
C277 0.101(12) 0.125(12) 0.093(11) -0.023(9) 0.017(9) 0.011(10)
C278 0.118(13) 0.136(12) 0.130(14) -0.025(11) 0.035(11) -0.010(10)
C279 0.124(14) 0.137(13) 0.119(13) -0.043(11) -0.010(12) 0.036(11)
N280 0.118(11) 0.127(10) 0.122(11) -0.049(8) 0.034(9) -0.032(9)
C281 0.078(11) 0.133(12) 0.116(12) -0.035(10) 0.009(9) 0.017(9)
C282 0.083(11) 0.123(11) 0.107(11) -0.032(9) 0.002(9) 0.000(9)
C283 0.102(11) 0.111(9) 0.164(15) -0.033(9) 0.039(11) -0.011(8)
C284 0.097(11) 0.116(10) 0.162(15) -0.027(9) 0.038(10) -0.008(7)
C285 0.097(11) 0.125(10) 0.186(17) -0.029(10) 0.037(10) -0.023(8)
N286 0.090(9) 0.129(8) 0.160(12) -0.027(8) 0.035(9) -0.029(7)
C287 0.090(11) 0.143(11) 0.135(14) -0.017(9) 0.021(10) -0.013(8)
C288 0.092(11) 0.127(10) 0.152(15) -0.023(10) 0.038(9) -0.008(8)
N289 0.076(6) 0.119(7) 0.081(7) 0.010(6) 0.033(5) -0.004(6)
C290 0.081(8) 0.132(10) 0.092(8) 0.025(8) 0.032(6) 0.014(7)
C291 0.085(8) 0.134(10) 0.083(7) 0.013(8) 0.037(7) 0.020(8)
C292 0.073(7) 0.121(9) 0.091(8) 0.021(7) 0.031(6) 0.008(7)
C293 0.077(8) 0.125(9) 0.088(8) 0.014(7) 0.033(6) 0.005(7)
C294 0.072(7) 0.124(9) 0.084(7) 0.014(7) 0.029(7) 0.000(7)
C295 0.081(11) 0.142(12) 0.078(10) 0.018(8) 0.040(9) 0.012(8)
N296 0.068(8) 0.165(11) 0.095(9) 0.041(8) 0.040(7) 0.036(7)
C297 0.090(12) 0.175(14) 0.075(10) 0.021(9) 0.051(9) 0.023(10)
N298 0.056(7) 0.195(12) 0.076(8) 0.029(7) 0.034(7) 0.035(7)
C299 0.070(9) 0.149(12) 0.081(11) 0.010(8) 0.044(9) 0.014(8)
N300 0.053(7) 0.162(10) 0.064(8) 0.013(6) 0.022(6) 0.016(6)
C301 0.111(14) 0.198(17) 0.130(16) 0.077(13) 0.086(13) 0.063(12)
C302 0.077(11) 0.28(2) 0.080(11) 0.064(13) 0.050(10) 0.074(12)
C303 0.091(12) 0.196(17) 0.115(13) 0.054(12) 0.065(11) 0.057(11)
N304 0.083(9) 0.206(14) 0.085(9) 0.044(9) 0.047(8) 0.042(8)
C305 0.088(11) 0.190(16) 0.094(12) 0.035(11) 0.058(10) 0.028(10)
C306 0.081(11) 0.199(17) 0.102(12) 0.042(11) 0.060(10) 0.040(10)
C307 0.070(7) 0.120(9) 0.071(7) 0.020(7) 0.032(6) 0.017(6)
C308 0.074(7) 0.113(8) 0.069(6) 0.005(6) 0.040(6) 0.008(6)
C309 0.062(6) 0.093(7) 0.060(6) 0.002(5) 0.019(5) -0.010(5)
N310 0.054(5) 0.099(6) 0.053(5) -0.007(4) 0.021(4) -0.009(4)
C311 0.073(7) 0.120(9) 0.067(6) -0.001(6) 0.035(6) 0.007(6)
C312 0.071(7) 0.129(9) 0.070(7) 0.006(7) 0.033(6) 0.015(7)
N313 0.108(10) 0.130(10) 0.123(11) 0.022(8) 0.048(9) 0.027(8)
C314 0.069(10) 0.146(13) 0.153(14) 0.032(11) 0.045(10) 0.005(9)
C315 0.104(11) 0.132(12) 0.146(14) 0.010(10) 0.070(11) 0.001(10)
C316 0.077(10) 0.106(11) 0.184(16) 0.018(11) 0.040(11) -0.003(8)
C317 0.098(12) 0.113(11) 0.187(17) 0.023(11) 0.014(12) 0.008(9)
C318 0.078(10) 0.114(11) 0.116(12) 0.036(9) -0.004(9) -0.012(8)
C324 0.093(9) 0.118(10) 0.191(16) 0.028(9) 0.060(11) 0.002(8)
C325 0.101(10) 0.113(10) 0.224(18) 0.023(10) 0.080(11) 0.011(7)
C326 0.090(9) 0.126(10) 0.185(16) 0.031(9) 0.063(11) 0.022(7)
N327 0.095(8) 0.141(9) 0.150(12) 0.016(8) 0.055(9) 0.008(7)
C328 0.097(10) 0.136(11) 0.137(14) 0.026(8) 0.051(9) 0.014(7)
C329 0.089(9) 0.131(11) 0.153(14) 0.018(9) 0.053(10) 0.008(7)
C330 0.095(11) 0.080(9) 0.193(17) 0.014(10) 0.061(12) 0.001(8)
C331 0.074(12) 0.154(15) 0.135(15) -0.020(12) 0.013(11) 0.020(10)
C332 0.103(14) 0.115(12) 0.178(19) -0.039(12) 0.066(13) -0.017(10)
N333 0.083(8) 0.096(8) 0.117(10) 0.010(7) 0.029(8) 0.013(7)
C334 0.074(10) 0.087(9) 0.24(2) 0.023(10) 0.065(13) 0.006(7)
C335 0.096(12) 0.102(11) 0.27(2) 0.011(12) 0.071(14) 0.005(9)
N336 0.064(6) 0.072(6) 0.098(8) 0.011(6) 0.028(6) -0.005(4)
C337 0.075(9) 0.105(10) 0.077(9) 0.022(7) 0.028(7) -0.004(7)
C338 0.093(10) 0.100(9) 0.090(10) -0.001(8) 0.047(8) -0.011(7)
C339 0.093(10) 0.070(8) 0.107(11) 0.011(7) 0.049(9) 0.007(6)
C340 0.094(11) 0.099(10) 0.121(13) 0.013(9) 0.036(10) 0.000(7)
C341 0.116(12) 0.080(8) 0.100(11) 0.001(8) 0.064(9) -0.012(7)
C342 0.106(11) 0.084(9) 0.102(12) 0.006(8) 0.045(9) -0.008(7)
N343 0.107(9) 0.094(8) 0.099(9) 0.020(6) 0.059(7) 0.001(6)
C344 0.071(9) 0.097(9) 0.078(10) 0.012(7) 0.025(7) -0.003(6)
N345 0.095(8) 0.085(7) 0.074(7) 0.002(5) 0.045(6) 0.002(5)
C346 0.065(8) 0.097(10) 0.074(9) -0.001(7) 0.025(7) -0.006(6)
N347 0.097(8) 0.079(6) 0.084(8) 0.004(6) 0.043(7) -0.004(5)
C348 0.083(9) 0.079(7) 0.073(8) 0.008(6) 0.042(7) -0.003(6)
C349 0.088(9) 0.085(8) 0.073(8) 0.008(6) 0.044(7) -0.004(6)
C350 0.080(9) 0.088(8) 0.066(8) -0.002(6) 0.039(7) -0.012(6)
N351 0.063(6) 0.081(6) 0.072(7) 0.005(5) 0.026(5) -0.005(4)
C352 0.069(8) 0.070(7) 0.066(8) 0.003(5) 0.027(6) 0.000(5)
C353 0.070(8) 0.110(10) 0.065(8) 0.002(7) 0.033(7) -0.005(6)
C354 0.091(10) 0.082(8) 0.097(11) -0.009(7) 0.050(8) -0.002(6)
C355 0.081(10) 0.102(10) 0.105(12) 0.010(8) 0.038(9) 0.005(7)
C356 0.158(15) 0.082(8) 0.076(10) 0.012(7) 0.057(10) 0.010(8)
N357 0.155(12) 0.082(7) 0.100(9) -0.003(6) 0.061(9) 0.007(7)
C358 0.140(14) 0.109(11) 0.084(10) -0.001(8) 0.073(10) -0.002(9)
C359 0.105(11) 0.083(8) 0.098(11) 0.002(8) 0.046(9) -0.007(7)
N360 0.078(8) 0.172(12) 0.091(9) 0.024(8) 0.025(7) 0.034(8)
C361 0.134(14) 0.159(14) 0.169(16) 0.049(13) 0.091(13) 0.046(12)
C362 0.130(14) 0.157(14) 0.156(16) 0.032(13) 0.071(13) 0.022(12)
C363 0.154(15) 0.095(10) 0.169(16) 0.030(11) 0.057(13) 0.008(10)
C364 0.129(14) 0.173(16) 0.175(17) 0.020(14) 0.080(13) 0.052(12)
C365 0.148(15) 0.158(14) 0.130(14) 0.020(12) 0.068(12) 0.045(12)
C367 0.125(11) 0.240(16) 0.134(14) 0.062(14) 0.069(9) 0.073(11)
C368 0.160(14) 0.243(18) 0.166(16) 0.068(14) 0.093(12) 0.084(10)
C369 0.148(13) 0.229(17) 0.173(18) 0.062(14) 0.084(13) 0.055(12)
C370 0.154(15) 0.267(19) 0.20(2) 0.031(18) 0.054(14) 0.058(15)
C371 0.114(12) 0.258(18) 0.153(16) 0.041(14) 0.055(11) 0.069(11)
C372 0.146(18) 0.172(18) 0.21(2) 0.055(17) 0.026(17) 0.035(15)
N373 0.167(15) 0.188(15) 0.175(16) 0.070(13) 0.095(13) 0.036(13)
C374 0.153(18) 0.194(18) 0.20(2) 0.054(16) 0.085(16) 0.042(16)
N375 0.164(15) 0.178(15) 0.208(17) 0.066(14) 0.093(13) 0.043(12)
C376 0.18(2) 0.172(18) 0.22(2) 0.062(17) 0.090(17) 0.069(16)
N377 0.165(16) 0.218(17) 0.158(16) 0.064(13) 0.065(13) 0.034(14)
N378 0.143(13) 0.144(10) 0.172(14) 0.017(10) 0.052(9) 0.035(9)
C379 0.141(14) 0.149(11) 0.182(16) 0.005(11) 0.054(11) 0.034(10)
C380 0.164(16) 0.165(13) 0.171(16) 0.029(11) 0.104(11) 0.006(11)
C381 0.174(18) 0.173(14) 0.174(16) 0.052(13) 0.070(11) 0.034(12)
C382 0.137(15) 0.175(14) 0.185(17) 0.030(12) 0.039(11) 0.029(11)
C383 0.141(15) 0.160(13) 0.177(17) 0.035(11) 0.061(11) 0.008(10)
N1A 0.076(9) 0.139(10) 0.131(11) 0.041(8) 0.024(8) 0.022(7)
C2A 0.090(13) 0.154(15) 0.113(13) 0.016(11) 0.027(11) -0.017(11)
C3A 0.093(14) 0.128(14) 0.19(2) 0.025(13) 0.007(13) -0.009(11)
C4A 0.136(17) 0.115(12) 0.161(18) 0.028(12) 0.034(15) 0.004(11)
C5A 0.104(9) 0.113(8) 0.159(15) -0.002(10) 0.038(12) 0.004(8)
C6A 0.102(10) 0.114(8) 0.155(14) 0.015(10) 0.037(11) -0.006(7)
C7A 0.077(8) 0.114(9) 0.134(12) 0.009(9) 0.038(9) 0.009(6)
N8A 0.090(9) 0.120(9) 0.118(10) 0.000(7) 0.043(8) -0.008(7)
C9A 0.084(11) 0.132(12) 0.123(13) -0.005(10) 0.052(10) 0.006(9)
C10A 0.120(16) 0.162(17) 0.22(3) 0.039(16) 0.097(17) 0.025(12)
C11A 0.128(16) 0.160(17) 0.20(2) 0.000(15) 0.091(17) 0.008(13)
C12A 0.095(9) 0.148(10) 0.162(15) 0.007(11) 0.055(11) 0.027(8)
C13A 0.115(12) 0.131(9) 0.151(12) 0.031(8) 0.075(10) -0.013(9)
C14A 0.142(15) 0.145(9) 0.142(11) 0.028(8) 0.064(11) 0.026(10)
C15A 0.187(17) 0.156(10) 0.153(13) 0.037(8) 0.095(12) 0.021(12)
C16A 0.158(17) 0.145(9) 0.208(15) 0.028(10) 0.078(14) 0.023(12)
C17A 0.153(16) 0.132(9) 0.199(14) 0.005(10) 0.093(13) 0.016(11)
C18A 0.110(13) 0.145(10) 0.171(13) 0.008(8) 0.084(11) -0.001(9)
C19A 0.096(10) 0.148(12) 0.129(11) 0.036(10) 0.029(8) 0.003(9)
C20A 0.102(9) 0.148(12) 0.106(10) 0.009(9) 0.016(8) -0.012(9)
C21A 0.106(9) 0.183(15) 0.127(13) 0.025(11) 0.011(9) 0.000(11)
C22A 0.084(9) 0.226(18) 0.165(15) 0.027(13) 0.013(9) -0.007(11)
C23A 0.089(8) 0.198(16) 0.159(14) 0.033(12) 0.031(9) -0.031(10)
C24A 0.081(8) 0.187(14) 0.121(11) 0.026(10) 0.015(8) -0.033(9)
C25A 0.135(14) 0.201(19) 0.110(13) 0.016(12) 0.034(11) -0.002(13)
C26A 0.106(11) 0.154(11) 0.174(16) 0.002(13) 0.036(13) 0.013(7)
C27A 0.090(10) 0.150(11) 0.227(19) 0.017(14) 0.032(14) 0.026(7)
C28A 0.15(2) 0.23(3) 0.24(3) 0.03(2) 0.13(2) 0.029(17)
C29A 0.17(2) 0.25(2) 0.134(18) -0.035(15) 0.086(17) -0.030(17)
C31A 0.121(14) 0.24(2) 0.147(16) 0.058(15) 0.049(12) -0.003(14)
C32A 0.095(12) 0.25(3) 0.29(3) 0.07(2) 0.042(14) 0.022(15)
N1B 0.092(9) 0.122(9) 0.081(9) -0.007(7) 0.015(7) -0.031(7)
C2B 0.078(10) 0.147(13) 0.087(11) -0.030(10) 0.037(9) -0.038(9)
C3B 0.144(17) 0.166(16) 0.093(13) -0.021(11) 0.054(12) -0.041(13)
C4B 0.176(19) 0.176(17) 0.090(13) -0.017(13) 0.043(13) -0.066(16)
C5B 0.190(19) 0.181(16) 0.105(14) 0.032(13) 0.037(13) -0.053(16)
C6B 0.117(14) 0.177(16) 0.044(8) 0.003(9) 0.003(9) -0.073(12)
C7B 0.100(12) 0.131(11) 0.092(11) 0.035(10) 0.013(9) -0.005(9)
N8B 0.077(8) 0.131(9) 0.110(10) 0.013(8) 0.017(7) -0.019(7)
C9B 0.051(9) 0.140(12) 0.149(14) 0.032(11) 0.021(10) 0.010(8)
C10B 0.115(15) 0.180(16) 0.180(18) 0.048(14) 0.055(13) -0.016(12)
C11B 0.120(15) 0.194(17) 0.145(16) 0.067(14) 0.032(13) -0.010(13)
C12B 0.126(14) 0.164(14) 0.106(12) 0.029(11) 0.027(11) -0.027(11)
C13B 0.080(10) 0.118(9) 0.162(12) 0.011(8) 0.059(10) 0.008(7)
C14B 0.092(10) 0.125(11) 0.163(13) 0.003(7) 0.072(11) 0.011(8)
C15B 0.116(12) 0.134(10) 0.176(13) -0.010(8) 0.096(11) 0.008(8)
C16B 0.105(11) 0.131(10) 0.197(13) -0.008(9) 0.090(12) 0.008(8)
C17B 0.097(11) 0.108(10) 0.198(14) 0.000(8) 0.078(12) 0.021(8)
C18B 0.079(10) 0.120(10) 0.185(13) 0.013(9) 0.053(12) 0.004(8)
C20B 0.114(12) 0.088(8) 0.077(10) -0.020(7) 0.051(10) -0.033(8)
C21B 0.147(18) 0.110(11) 0.105(14) -0.015(10) 0.045(13) -0.045(12)
C22B 0.121(17) 0.135(14) 0.125(17) -0.017(12) 0.052(14) -0.008(12)
C23B 0.122(16) 0.098(11) 0.16(2) -0.020(12) 0.015(16) 0.010(9)
C24B 0.114(14) 0.122(11) 0.095(12) -0.024(9) 0.043(11) -0.011(10)
C25B 0.114(13) 0.100(10) 0.115(13) -0.005(8) 0.050(11) -0.026(9)
C26B 0.22(2) 0.195(19) 0.089(13) 0.037(14) 0.003(14) -0.038(17)
C27B 0.172(18) 0.210(19) 0.098(13) 0.040(14) 0.028(12) -0.036(16)
C28B 0.087(12) 0.144(14) 0.166(19) 0.003(13) 0.029(12) -0.005(10)
C29B 0.090(11) 0.155(15) 0.19(2) 0.017(13) 0.092(13) 0.005(10)
C30B 0.106(14) 0.159(15) 0.203(15) -0.025(11) 0.077(13) 0.013(10)
C31B 0.141(17) 0.171(17) 0.148(18) -0.059(14) 0.061(15) -0.005(13)
C32B 0.21(3) 0.116(14) 0.18(2) 0.019(14) -0.002(19) 0.022(14)
N1C 0.111(9) 0.142(9) 0.081(7) 0.010(6) 0.041(7) -0.025(7)
C2C 0.130(12) 0.124(10) 0.114(10) -0.001(7) 0.066(10) -0.023(8)
C3C 0.170(16) 0.164(13) 0.127(12) -0.020(10) 0.067(11) -0.068(11)
C4C 0.191(17) 0.164(14) 0.161(14) -0.022(10) 0.101(13) -0.083(12)
C5C 0.167(14) 0.159(13) 0.128(11) -0.002(8) 0.084(11) -0.051(10)
C6C 0.123(11) 0.137(10) 0.115(9) -0.005(7) 0.069(9) -0.030(7)
C7C 0.098(10) 0.162(11) 0.072(7) 0.012(6) 0.031(7) -0.023(7)
N8C 0.098(9) 0.148(9) 0.102(8) -0.011(6) 0.048(7) -0.021(6)
C9C 0.088(10) 0.161(12) 0.079(8) -0.007(8) 0.023(8) -0.011(7)
C10C 0.123(13) 0.203(15) 0.107(10) -0.015(10) 0.060(10) -0.024(9)
C11C 0.132(14) 0.233(17) 0.094(10) -0.020(10) 0.046(10) -0.039(11)
C12C 0.131(13) 0.204(14) 0.089(8) 0.001(8) 0.046(9) -0.035(9)
C13C 0.113(11) 0.169(10) 0.113(12) -0.023(11) 0.040(10) -0.009(10)
C14C 0.104(11) 0.145(11) 0.105(11) -0.004(9) 0.023(10) 0.009(7)
C15C 0.120(11) 0.144(10) 0.113(12) 0.006(10) 0.037(10) 0.000(8)
C16C 0.128(12) 0.148(9) 0.113(12) -0.020(10) 0.045(10) -0.001(10)
C17C 0.113(12) 0.160(11) 0.108(12) -0.031(10) 0.031(10) -0.007(8)
C18C 0.131(13) 0.167(11) 0.113(12) -0.027(11) 0.055(11) -0.007(9)
C19C 0.135(9) 0.120(10) 0.105(8) -0.012(8) 0.047(7) -0.042(9)
C20C 0.139(9) 0.126(11) 0.125(8) -0.011(9) 0.060(8) -0.034(10)
C21C 0.163(12) 0.134(12) 0.136(9) -0.016(11) 0.077(9) -0.025(11)
C22C 0.169(12) 0.134(11) 0.128(9) -0.016(10) 0.083(10) -0.039(11)
C23C 0.166(11) 0.156(13) 0.112(10) -0.012(10) 0.071(9) -0.048(12)
C24C 0.144(9) 0.154(12) 0.096(9) -0.014(9) 0.055(7) -0.043(10)
C25C 0.152(13) 0.138(13) 0.123(9) -0.017(11) 0.049(9) -0.018(11)
C26C 0.201(18) 0.188(16) 0.137(13) 0.001(10) 0.097(13) -0.070(12)
C27C 0.152(15) 0.222(17) 0.112(11) 0.002(9) 0.077(12) -0.047(11)
C28C 0.134(15) 0.153(14) 0.107(13) -0.017(10) 0.048(12) 0.028(11)
C29C 0.127(15) 0.155(15) 0.108(13) -0.024(11) 0.038(11) 0.014(11)
C30C 0.093(13) 0.168(16) 0.146(17) -0.004(13) 0.037(12) -0.026(11)
C31C 0.124(9) 0.192(18) 0.137(15) -0.009(12) 0.043(9) -0.073(12)
C32C 0.21(2) 0.191(19) 0.156(13) -0.031(15) 0.115(16) -0.061(16)
N1D 0.075(7) 0.223(13) 0.078(7) 0.000(8) 0.042(6) 0.005(8)
C2D 0.111(10) 0.251(19) 0.096(10) 0.006(11) 0.055(9) -0.011(12)
C3D 0.113(12) 0.33(2) 0.127(13) 0.004(14) 0.075(11) -0.025(14)
C4D 0.094(11) 0.36(2) 0.150(14) 0.007(16) 0.074(10) -0.006(14)
C5D 0.085(9) 0.34(2) 0.113(11) -0.002(13) 0.041(8) 0.024(13)
C6D 0.077(8) 0.238(16) 0.101(8) 0.022(10) 0.046(7) 0.011(10)
C7D 0.099(8) 0.192(13) 0.081(7) 0.005(9) 0.037(7) 0.014(10)
N8D 0.083(7) 0.165(10) 0.072(6) -0.003(7) 0.032(6) -0.014(7)
C9D 0.110(10) 0.171(13) 0.066(8) -0.008(8) 0.039(7) 0.002(9)
C10D 0.132(11) 0.205(16) 0.070(7) -0.004(10) 0.020(8) -0.002(12)
C11D 0.119(10) 0.247(18) 0.081(8) 0.012(12) 0.008(8) -0.019(13)
C12D 0.088(8) 0.234(16) 0.089(8) 0.003(10) 0.006(7) -0.027(10)
C13D 0.126(13) 0.231(16) 0.086(11) -0.031(12) 0.065(10) -0.016(10)
C14D 0.134(13) 0.240(15) 0.100(12) -0.043(13) 0.053(12) -0.006(12)
C15D 0.155(15) 0.279(17) 0.097(12) -0.042(13) 0.070(12) 0.012(12)
C16D 0.162(15) 0.34(2) 0.118(14) -0.007(18) 0.083(14) 0.003(13)
C17D 0.150(15) 0.318(18) 0.120(14) -0.010(17) 0.089(14) -0.027(14)
C18D 0.144(14) 0.276(17) 0.098(12) -0.026(13) 0.076(12) -0.040(12)
C19D 0.115(13) 0.231(16) 0.106(9) 0.019(10) 0.054(10) -0.046(11)
C20D 0.151(16) 0.230(17) 0.102(9) 0.006(9) 0.052(10) -0.044(11)
C21D 0.23(2) 0.206(17) 0.113(10) 0.020(11) 0.047(13) -0.020(13)
C22D 0.25(2) 0.189(17) 0.101(9) 0.032(10) 0.046(12) -0.035(12)
C23D 0.180(18) 0.241(18) 0.095(10) 0.026(11) 0.071(10) -0.033(12)
C24D 0.130(15) 0.253(17) 0.123(11) -0.008(11) 0.053(11) -0.037(11)
C25D 0.20(2) 0.27(2) 0.105(10) -0.009(13) 0.068(13) -0.062(18)
C26D 0.078(10) 0.36(2) 0.133(12) -0.006(16) 0.018(8) 0.013(14)
C27D 0.111(10) 0.32(2) 0.104(11) -0.006(14) 0.009(9) 0.049(15)
C28D 0.22(3) 0.20(2) 0.16(2) 0.031(18) 0.04(2) -0.04(2)
C29D 0.19(2) 0.158(17) 0.17(2) 0.039(15) 0.090(18) 0.050(15)
C30D 0.15(2) 0.42(4) 0.22(3) 0.04(3) 0.09(2) 0.04(2)
C31D 0.110(16) 0.34(2) 0.17(2) -0.017(16) 0.082(16) 0.014(15)
C32D 0.28(3) 0.21(2) 0.142(15) 0.029(16) -0.002(18) -0.030(17)
N1E 0.093(9) 0.112(9) 0.079(8) 0.015(6) 0.036(7) -0.007(6)
C2E 0.076(11) 0.146(14) 0.072(9) 0.005(8) 0.015(8) -0.021(9)
C3E 0.137(15) 0.141(15) 0.102(12) 0.011(10) 0.059(11) -0.049(12)
C4E 0.122(15) 0.112(13) 0.115(13) -0.008(10) 0.036(12) -0.040(11)
C5E 0.17(2) 0.138(16) 0.090(12) 0.005(10) 0.068(13) -0.020(14)
C6E 0.126(14) 0.073(9) 0.123(13) 0.010(8) 0.052(11) -0.024(9)
C7E 0.152(18) 0.099(11) 0.099(12) 0.005(8) 0.048(12) 0.014(11)
N8E 0.097(10) 0.100(8) 0.093(9) -0.001(6) 0.019(8) -0.010(7)
C9E 0.116(14) 0.112(11) 0.098(12) -0.001(8) 0.042(11) 0.006(10)
C10E 0.107(14) 0.152(16) 0.102(13) 0.004(11) 0.025(11) 0.037(12)
C11E 0.20(3) 0.111(13) 0.123(16) -0.014(11) 0.063(17) 0.010(15)
C12E 0.125(17) 0.120(16) 0.118(15) -0.003(10) 0.027(13) 0.024(13)
C13E 0.107(12) 0.139(12) 0.128(12) -0.006(8) 0.028(9) 0.013(9)
C15E 0.116(15) 0.160(13) 0.152(15) -0.011(11) 0.011(10) -0.008(9)
C16E 0.085(12) 0.173(14) 0.187(17) -0.009(10) 0.016(10) -0.007(9)
C17E 0.078(11) 0.181(15) 0.226(18) -0.029(11) 0.053(12) 0.002(8)
C18E 0.110(12) 0.136(12) 0.201(15) -0.024(10) 0.071(11) 0.018(8)
C19E 0.066(10) 0.103(10) 0.075(9) -0.003(8) 0.023(8) -0.011(8)
C20E 0.090(11) 0.115(11) 0.129(14) 0.018(10) 0.072(11) -0.014(9)
C21E 0.081(11) 0.155(15) 0.096(12) 0.009(10) 0.055(10) -0.006(10)
C22E 0.110(14) 0.137(13) 0.115(14) 0.008(12) 0.073(13) -0.006(12)
C23E 0.077(11) 0.110(12) 0.122(14) 0.010(10) 0.054(11) -0.008(8)
C24E 0.068(11) 0.149(15) 0.092(11) 0.016(10) 0.038(9) -0.038(10)
C25E 0.081(10) 0.131(11) 0.082(10) 0.019(8) 0.028(8) 0.007(8)
C26E 0.19(2) 0.097(14) 0.16(2) 0.028(12) 0.089(19) -0.007(13)
C27E 0.20(3) 0.110(14) 0.121(16) -0.005(11) 0.044(17) 0.014(17)
C28E 0.154(18) 0.181(17) 0.19(2) -0.026(12) 0.103(16) -0.013(13)
C29E 0.135(16) 0.157(15) 0.144(15) 0.005(12) 0.044(11) 0.031(11)
C30E 0.106(16) 0.207(19) 0.20(2) -0.007(15) 0.001(14) -0.035(12)
C31E 0.080(11) 0.202(18) 0.125(15) 0.055(13) 0.041(11) -0.016(11)
C32E 0.142(16) 0.143(14) 0.173(19) 0.040(13) 0.102(15) 0.043(12)
N1F 0.122(11) 0.101(9) 0.267(19) -0.023(10) 0.130(13) -0.006(7)
C2F 0.160(18) 0.149(16) 0.35(3) 0.039(18) 0.135(19) 0.057(14)
C3F 0.17(2) 0.126(15) 0.38(3) 0.036(18) 0.08(2) 0.042(14)
C4F 0.20(2) 0.147(18) 0.38(3) -0.024(19) 0.14(2) 0.045(16)
C5F 0.182(18) 0.146(15) 0.32(2) -0.005(16) 0.177(17) -0.008(13)
C6F 0.162(15) 0.128(13) 0.26(2) -0.045(13) 0.169(15) -0.027(11)
C7F 0.191(16) 0.137(13) 0.190(15) -0.083(11) 0.151(13) -0.077(12)
N8F 0.174(13) 0.177(13) 0.123(11) -0.057(10) 0.118(11) -0.072(11)
C9F 0.189(18) 0.218(19) 0.118(13) -0.070(13) 0.078(14) -0.086(15)
C10F 0.26(2) 0.28(2) 0.109(13) -0.069(14) 0.089(15) -0.137(19)
C11F 0.28(2) 0.27(2) 0.158(18) -0.117(17) 0.133(18) -0.11(2)
C12F 0.224(19) 0.209(17) 0.219(17) -0.121(14) 0.174(16) -0.101(14)
C13F 0.146(12) 0.196(13) 0.084(11) -0.011(11) 0.046(11) -0.057(9)
C14F 0.130(11) 0.155(10) 0.077(10) 0.005(9) 0.055(10) -0.031(8)
C15F 0.129(11) 0.165(9) 0.080(10) 0.022(9) 0.037(10) -0.016(9)
C16F 0.152(13) 0.192(14) 0.098(12) 0.044(11) 0.033(13) 0.013(9)
C17F 0.125(12) 0.260(17) 0.098(12) 0.028(16) 0.010(12) -0.010(11)
C18F 0.141(11) 0.249(16) 0.100(12) 0.033(15) 0.027(13) -0.048(13)
C19F 0.184(17) 0.149(17) 0.308(19) 0.048(16) 0.135(15) 0.039(11)
C20F 0.151(15) 0.117(13) 0.272(17) 0.031(13) 0.106(13) 0.045(10)
C21F 0.153(16) 0.167(16) 0.269(18) 0.048(17) 0.065(15) 0.064(11)
C22F 0.21(2) 0.20(2) 0.272(18) 0.028(19) 0.086(17) 0.071(13)
C23F 0.24(2) 0.20(2) 0.30(2) 0.096(18) 0.110(17) 0.102(14)
C24F 0.25(2) 0.167(17) 0.33(2) 0.145(18) 0.109(17) 0.050(14)
C25F 0.17(2) 0.159(18) 0.268(18) -0.028(18) 0.113(18) -0.040(15)
C32F 0.23(3) 0.30(4) 0.29(2) 0.03(3) 0.02(2) 0.099(19)
C31F 0.20(2) 0.33(4) 0.43(4) 0.23(3) 0.15(2) 0.086(17)
C26F 0.23(2) 0.167(17) 0.30(3) -0.084(18) 0.20(2) -0.060(16)
C27F 0.23(2) 0.192(18) 0.26(2) -0.101(17) 0.195(19) -0.086(16)
C28F 0.17(2) 0.47(5) 0.112(18) -0.05(2) 0.050(17) -0.17(3)
C29F 0.154(17) 0.147(14) 0.133(16) 0.004(11) 0.087(15) -0.036(12)
C30F 0.20(2) 0.20(2) 0.147(19) 0.037(16) 0.084(18) 0.077(18)
N1G 0.088(8) 0.079(6) 0.061(7) -0.006(5) 0.034(6) -0.007(5)
C2G 0.070(9) 0.094(9) 0.075(9) -0.012(7) 0.016(7) -0.002(6)
C3G 0.161(16) 0.081(8) 0.077(10) -0.002(7) 0.038(11) -0.003(9)
C4G 0.149(15) 0.077(9) 0.114(13) -0.015(8) 0.053(12) -0.013(8)
C5G 0.124(14) 0.119(12) 0.081(11) -0.010(9) 0.033(10) -0.011(9)
C6G 0.055(8) 0.118(10) 0.060(8) -0.002(7) 0.018(7) -0.004(7)
C7G 0.091(10) 0.095(9) 0.077(10) 0.009(7) 0.038(8) -0.003(7)
N8G 0.066(7) 0.096(7) 0.079(7) -0.002(6) 0.035(6) -0.008(5)
C9G 0.074(9) 0.095(9) 0.103(11) 0.011(8) 0.044(9) 0.006(7)
C10G 0.115(13) 0.106(10) 0.082(11) -0.003(8) 0.050(10) 0.009(9)
C11G 0.107(13) 0.142(14) 0.133(16) 0.068(12) 0.048(12) 0.044(11)
C12G 0.084(10) 0.133(12) 0.074(10) 0.020(9) 0.023(8) 0.009(9)
C13G 0.084(9) 0.090(6) 0.136(11) 0.007(7) 0.066(9) 0.012(6)
C14G 0.098(9) 0.093(7) 0.132(11) -0.008(6) 0.075(9) -0.003(7)
C15G 0.069(8) 0.105(7) 0.134(11) -0.024(7) 0.055(8) -0.005(6)
C16G 0.096(10) 0.098(7) 0.146(12) -0.013(8) 0.050(9) 0.012(7)
C17G 0.099(10) 0.095(8) 0.172(14) -0.006(7) 0.066(10) 0.002(7)
C18G 0.087(9) 0.094(7) 0.159(12) 0.007(7) 0.067(10) 0.008(7)
C19G 0.110(12) 0.070(7) 0.069(9) 0.001(6) 0.028(8) -0.011(7)
C20G 0.104(11) 0.072(7) 0.074(9) 0.000(6) 0.025(9) -0.022(7)
C21G 0.131(14) 0.086(9) 0.090(11) 0.004(7) 0.052(11) -0.023(8)
C22G 0.111(13) 0.091(9) 0.086(11) 0.008(7) 0.008(10) 0.003(8)
C23G 0.126(13) 0.085(8) 0.085(11) 0.003(7) 0.027(10) 0.015(8)
C24G 0.112(12) 0.078(8) 0.096(12) -0.012(7) 0.027(10) 0.003(8)
C25G 0.126(13) 0.092(9) 0.114(12) 0.021(8) 0.073(11) -0.011(8)
C26G 0.126(14) 0.127(13) 0.077(11) 0.006(9) 0.042(10) 0.003(10)
C27G 0.131(15) 0.156(16) 0.067(10) 0.022(10) 0.043(10) 0.022(12)
C28G 0.116(12) 0.116(11) 0.152(15) 0.047(10) 0.085(12) 0.026(9)
C29G 0.086(10) 0.136(12) 0.119(13) -0.007(9) 0.058(10) -0.009(8)
C30G 0.093(11) 0.110(10) 0.147(15) -0.022(10) 0.038(11) 0.011(8)
C31G 0.097(11) 0.138(12) 0.087(11) -0.021(9) 0.025(9) 0.010(9)
C32G 0.157(17) 0.146(14) 0.078(11) 0.007(9) 0.009(11) 0.044(12)
N1H 0.106(10) 0.148(11) 0.087(9) -0.014(8) 0.039(8) 0.020(8)
C2H 0.152(17) 0.155(15) 0.094(13) -0.042(11) 0.058(12) 0.006(12)
C3H 0.147(18) 0.20(2) 0.085(13) -0.018(12) 0.014(12) 0.027(15)
C4H 0.158(19) 0.20(2) 0.092(13) -0.016(12) 0.052(13) 0.021(15)
C5H 0.207(16) 0.135(11) 0.116(10) -0.022(9) 0.098(10) 0.004(10)
C6H 0.172(14) 0.119(10) 0.096(9) -0.007(7) 0.076(8) 0.014(9)
C7H 0.141(11) 0.120(9) 0.118(9) 0.001(7) 0.083(7) 0.021(8)
N8H 0.132(9) 0.129(9) 0.099(8) 0.006(6) 0.076(6) 0.019(7)
C9H 0.119(10) 0.142(11) 0.111(10) 0.026(8) 0.073(7) 0.028(8)
C10H 0.151(13) 0.179(15) 0.131(14) 0.013(10) 0.079(11) 0.052(10)
C11H 0.162(17) 0.164(15) 0.136(15) 0.014(10) 0.080(14) 0.053(13)
C12H 0.183(16) 0.164(14) 0.136(13) -0.013(10) 0.091(11) 0.050(11)
C13H 0.115(10) 0.168(10) 0.061(9) 0.000(9) 0.026(9) 0.019(8)
C14H 0.124(10) 0.185(10) 0.082(10) -0.003(10) 0.033(10) 0.030(9)
C15H 0.155(10) 0.185(10) 0.098(9) -0.004(9) 0.058(9) 0.043(7)
C16H 0.160(10) 0.181(9) 0.098(8) 0.005(8) 0.056(8) 0.043(7)
C17H 0.158(10) 0.168(9) 0.100(9) 0.010(9) 0.051(9) 0.037(8)
C18H 0.140(11) 0.156(10) 0.063(9) 0.002(9) 0.039(9) 0.020(7)
C19H 0.093(11) 0.148(14) 0.100(13) -0.002(10) 0.047(10) 0.009(9)
C20H 0.116(13) 0.161(15) 0.071(11) 0.011(10) 0.043(9) 0.004(10)
C21H 0.123(14) 0.148(10) 0.102(12) -0.001(9) 0.024(10) 0.010(10)
C22H 0.104(11) 0.179(11) 0.114(10) -0.014(8) 0.038(10) -0.033(10)
C23H 0.087(11) 0.196(16) 0.124(10) -0.018(10) 0.049(11) -0.035(11)
C24H 0.098(12) 0.162(16) 0.126(16) -0.015(12) 0.068(12) -0.005(10)
C28H 0.075(10) 0.191(17) 0.094(12) 0.005(11) 0.035(9) 0.004(10)
C30H 0.158(17) 0.171(13) 0.131(13) -0.016(10) 0.067(14) -0.044(13)
C29H 0.140(17) 0.21(2) 0.105(15) 0.004(13) 0.064(13) -0.025(14)
C31H 0.15(2) 0.24(3) 0.123(17) -0.041(17) 0.022(15) 0.030(18)
C25H 0.151(17) 0.150(14) 0.095(12) 0.009(10) 0.065(12) -0.014(11)
C32H 0.185(15) 0.207(15) 0.111(12) -0.007(12) 0.057(12) 0.054(13)
C27H 0.22(2) 0.165(14) 0.163(16) -0.036(11) 0.099(12) 0.038(13)
C26H 0.208(19) 0.149(13) 0.152(14) -0.032(12) 0.094(11) 0.019(12)
N1I 0.086(8) 0.097(7) 0.122(10) -0.011(6) 0.049(8) -0.008(6)
C2I 0.074(9) 0.094(9) 0.133(13) -0.032(8) 0.061(9) -0.016(7)
C3I 0.118(13) 0.100(11) 0.170(17) -0.020(10) 0.079(13) -0.017(9)
C4I 0.102(12) 0.091(9) 0.140(14) -0.004(9) 0.039(11) -0.013(8)
C5I 0.085(11) 0.117(12) 0.158(16) -0.004(10) 0.059(12) -0.014(9)
C6I 0.097(11) 0.092(9) 0.140(14) -0.022(8) 0.070(10) -0.019(8)
C7I 0.080(9) 0.100(9) 0.101(11) -0.014(7) 0.060(8) -0.013(7)
N8I 0.115(9) 0.095(7) 0.076(7) -0.009(5) 0.048(7) -0.007(7)
C9I 0.096(11) 0.096(10) 0.114(12) -0.009(8) 0.048(10) -0.031(8)
C10I 0.109(12) 0.109(11) 0.143(15) -0.024(9) 0.087(12) -0.023(9)
C11I 0.103(12) 0.114(12) 0.170(17) -0.037(11) 0.076(12) -0.039(10)
C12I 0.101(12) 0.115(11) 0.121(13) -0.028(9) 0.058(10) -0.012(9)
C13I 0.070(7) 0.095(8) 0.123(9) -0.004(7) 0.044(6) -0.014(6)
C14I 0.082(8) 0.115(9) 0.121(9) -0.002(8) 0.036(7) -0.023(7)
C15I 0.069(7) 0.127(10) 0.138(11) 0.014(9) 0.021(7) -0.029(7)
C16I 0.088(7) 0.108(10) 0.170(13) 0.008(9) 0.052(8) -0.018(7)
C17I 0.103(7) 0.122(10) 0.139(11) 0.006(9) 0.072(8) -0.014(8)
C18I 0.091(7) 0.115(10) 0.127(10) 0.004(8) 0.042(7) -0.020(7)
C19I 0.083(11) 0.100(10) 0.091(10) -0.010(8) 0.037(9) -0.017(8)
C20I 0.071(11) 0.140(14) 0.132(14) -0.017(11) 0.050(11) -0.025(10)
C21I 0.080(11) 0.106(10) 0.100(11) 0.007(8) 0.020(10) -0.011(9)
C22I 0.137(17) 0.129(13) 0.100(12) 0.012(10) 0.072(13) -0.005(11)
C23I 0.110(13) 0.124(13) 0.133(15) 0.011(11) 0.043(12) 0.005(11)
C24I 0.098(13) 0.119(12) 0.115(13) 0.007(10) 0.039(11) -0.027(10)
C25I 0.123(15) 0.122(12) 0.132(15) 0.015(10) 0.020(12) 0.033(11)
C26I 0.134(17) 0.097(10) 0.20(2) -0.028(11) 0.089(17) -0.018(10)
C27I 0.25(3) 0.184(19) 0.077(12) -0.022(12) 0.049(14) -0.086(18)
C28I 0.123(14) 0.190(17) 0.118(11) -0.003(11) 0.047(10) -0.052(12)
C29I 0.100(8) 0.152(14) 0.20(2) -0.018(13) 0.072(11) -0.016(10)
C30I 0.126(10) 0.106(10) 0.132(11) 0.023(9) 0.060(9) -0.002(9)
C31I 0.141(15) 0.083(9) 0.23(2) -0.047(11) 0.123(16) -0.022(9)
C32I 0.103(12) 0.112(11) 0.165(17) -0.040(10) 0.082(12) -0.010(9)
C1J 0.098(11) 0.076(8) 0.069(8) 0.007(6) 0.042(8) -0.005(7)
N2J 0.089(9) 0.080(6) 0.072(7) 0.007(5) 0.039(6) -0.003(5)
C3J 0.089(11) 0.102(10) 0.083(10) 0.016(7) 0.044(9) -0.003(8)
C4J 0.084(10) 0.113(11) 0.099(11) 0.009(8) 0.035(9) 0.016(9)
C5J 0.092(11) 0.084(9) 0.099(11) 0.009(7) 0.038(9) 0.005(8)
C6J 0.140(16) 0.073(8) 0.089(10) 0.002(7) 0.036(10) -0.004(9)
C7J 0.107(11) 0.069(7) 0.065(8) 0.001(5) 0.044(8) -0.029(7)
N8J 0.082(8) 0.087(7) 0.059(6) 0.009(5) 0.033(6) -0.007(5)
C9J 0.082(9) 0.084(8) 0.056(7) 0.006(5) 0.022(7) -0.016(6)
C10J 0.090(10) 0.109(10) 0.079(9) 0.003(7) 0.047(8) -0.021(8)
C11J 0.122(14) 0.089(10) 0.132(14) 0.025(9) 0.062(11) -0.025(9)
C12J 0.116(13) 0.091(9) 0.069(9) 0.007(6) 0.041(9) -0.008(8)
C13J 0.103(11) 0.082(8) 0.078(9) 0.002(7) 0.040(8) -0.002(7)
C14J 0.080(10) 0.109(11) 0.124(14) 0.023(9) 0.038(10) 0.009(8)
C15J 0.077(9) 0.098(9) 0.094(10) -0.002(7) 0.025(8) -0.017(7)
C16J 0.082(10) 0.135(12) 0.103(12) 0.002(10) 0.038(10) -0.023(9)
C17J 0.092(11) 0.121(11) 0.099(12) 0.014(9) 0.031(9) -0.015(9)
C18J 0.061(8) 0.115(10) 0.078(9) -0.001(7) 0.035(7) -0.007(7)
C19J 0.072(7) 0.106(8) 0.065(7) 0.016(5) 0.033(6) -0.014(5)
C20J 0.073(7) 0.105(7) 0.089(8) 0.016(6) 0.043(6) -0.017(6)
C21J 0.066(8) 0.117(8) 0.100(8) 0.029(6) 0.043(7) -0.006(6)
C22J 0.074(8) 0.113(9) 0.109(9) 0.012(6) 0.052(7) -0.003(6)
C23J 0.081(8) 0.108(8) 0.101(9) 0.004(6) 0.049(6) -0.014(6)
C24J 0.082(8) 0.090(7) 0.086(7) 0.006(6) 0.048(6) -0.017(5)
C25J 0.120(12) 0.118(10) 0.078(10) 0.006(7) 0.057(9) -0.011(8)
C26J 0.098(12) 0.116(11) 0.192(19) -0.005(11) 0.073(13) -0.024(9)
C27J 0.084(11) 0.156(13) 0.111(13) 0.005(10) 0.050(10) -0.009(9)
C28J 0.082(9) 0.105(9) 0.067(8) 0.009(6) 0.036(7) -0.005(7)
C29J 0.059(8) 0.125(10) 0.101(11) 0.030(8) 0.015(8) -0.026(7)
C30J 0.096(12) 0.118(12) 0.19(2) -0.007(12) 0.059(13) -0.006(9)
C31J 0.103(12) 0.086(9) 0.105(11) 0.006(7) 0.037(10) -0.010(8)
C32J 0.115(13) 0.090(9) 0.085(10) 0.007(7) 0.052(10) -0.018(8)
N1K 0.107(10) 0.136(10) 0.109(10) 0.006(8) 0.046(9) 0.002(8)
C2K 0.104(12) 0.130(12) 0.126(14) -0.028(10) 0.055(11) -0.011(10)
C3K 0.143(16) 0.119(13) 0.22(2) -0.078(14) 0.093(17) -0.063(12)
C4K 0.20(2) 0.127(14) 0.21(3) -0.015(15) 0.15(2) -0.016(13)
C5K 0.162(15) 0.111(10) 0.135(11) -0.010(9) 0.070(12) -0.030(9)
C6K 0.146(13) 0.123(10) 0.107(9) -0.009(8) 0.077(10) -0.022(8)
C7K 0.146(10) 0.155(10) 0.099(7) -0.005(7) 0.045(8) -0.041(7)
C12K 0.186(17) 0.204(16) 0.094(9) -0.006(11) 0.039(12) -0.076(12)
C27K 0.23(2) 0.201(18) 0.124(12) -0.001(11) 0.070(14) -0.076(14)
C26K 0.212(18) 0.164(14) 0.142(13) -0.011(11) 0.096(14) -0.075(12)
N8K 0.153(9) 0.156(8) 0.088(7) -0.010(6) 0.048(7) -0.043(7)
C9K 0.165(10) 0.179(10) 0.086(8) -0.011(7) 0.044(8) -0.049(8)
C10K 0.183(12) 0.205(11) 0.103(8) -0.013(9) 0.039(9) -0.046(9)
C11K 0.194(14) 0.218(14) 0.109(10) -0.013(10) 0.042(10) -0.040(11)
C13K 0.134(13) 0.157(10) 0.101(12) -0.017(10) 0.032(10) -0.046(10)
C14K 0.131(13) 0.156(9) 0.093(11) -0.005(9) 0.027(10) -0.024(8)
C15K 0.158(14) 0.192(11) 0.083(10) -0.025(11) 0.047(10) -0.047(10)
C16K 0.157(14) 0.180(11) 0.084(11) -0.005(10) 0.044(10) -0.050(10)
C17K 0.160(14) 0.167(11) 0.101(12) -0.029(10) 0.046(10) -0.057(10)
C18K 0.147(13) 0.170(11) 0.114(12) -0.034(11) 0.052(10) -0.046(9)
C19K 0.130(9) 0.131(11) 0.136(9) -0.038(10) 0.078(8) -0.041(9)
C20K 0.127(9) 0.125(11) 0.155(10) -0.059(10) 0.069(8) -0.037(9)
C21K 0.119(10) 0.133(11) 0.184(11) -0.070(11) 0.092(9) -0.048(9)
C22K 0.139(11) 0.180(14) 0.161(10) -0.089(12) 0.091(9) -0.077(11)
C23K 0.133(9) 0.170(13) 0.133(10) -0.072(10) 0.081(9) -0.063(10)
C24K 0.117(9) 0.153(12) 0.133(10) -0.065(10) 0.066(7) -0.044(9)
C25K 0.118(11) 0.128(12) 0.183(11) -0.043(12) 0.069(9) -0.022(10)
C28K 0.170(18) 0.23(2) 0.136(17) -0.057(16) 0.072(15) -0.040(14)
C29K 0.18(2) 0.162(11) 0.139(17) -0.012(13) 0.033(15) -0.009(12)
C30K 0.144(15) 0.212(16) 0.105(13) 0.002(13) 0.028(12) -0.063(13)
C31K 0.118(9) 0.214(19) 0.155(16) -0.068(14) 0.079(10) -0.072(12)
C32K 0.138(16) 0.25(2) 0.184(13) -0.096(16) 0.106(13) -0.098(16)
N1L 0.098(8) 0.170(11) 0.093(7) -0.032(7) 0.026(6) 0.001(7)
C2L 0.086(9) 0.200(16) 0.100(10) -0.023(9) 0.026(9) -0.013(10)
C3L 0.082(10) 0.26(2) 0.133(12) 0.013(13) 0.019(9) -0.017(12)
C4L 0.078(10) 0.30(2) 0.132(13) 0.019(15) 0.017(8) -0.016(12)
C5L 0.095(8) 0.255(18) 0.120(11) -0.005(12) 0.025(8) -0.002(12)
C6L 0.096(8) 0.186(13) 0.093(8) -0.034(8) 0.028(6) 0.012(9)
C7L 0.112(9) 0.177(13) 0.103(8) 0.001(10) 0.029(7) 0.003(10)
C12L 0.130(10) 0.231(17) 0.097(8) -0.020(11) 0.020(8) 0.022(13)
C27L 0.134(10) 0.27(2) 0.118(11) -0.001(14) 0.027(10) 0.055(15)
N8L 0.123(8) 0.162(10) 0.083(7) 0.005(7) 0.040(7) 0.008(8)
C9L 0.154(12) 0.162(13) 0.083(9) 0.003(9) 0.049(8) 0.028(11)
C10L 0.166(13) 0.206(16) 0.081(8) -0.002(11) 0.036(9) 0.020(14)
C11L 0.166(13) 0.236(19) 0.105(10) 0.011(13) 0.037(10) 0.042(15)
C13L 0.145(12) 0.173(12) 0.071(9) -0.003(9) 0.055(9) 0.018(9)
C14L 0.149(12) 0.154(10) 0.087(10) -0.022(9) 0.059(10) 0.007(9)
C15L 0.153(11) 0.194(11) 0.114(10) -0.014(9) 0.073(9) 0.024(8)
C16L 0.146(10) 0.197(11) 0.122(9) -0.017(8) 0.070(8) 0.023(8)
C17L 0.150(10) 0.193(11) 0.114(10) -0.014(9) 0.070(9) 0.010(9)
C18L 0.142(13) 0.165(12) 0.094(11) -0.001(10) 0.043(11) 0.016(9)
C19L 0.085(11) 0.163(15) 0.094(12) -0.003(11) 0.035(10) -0.039(10)
C20L 0.104(13) 0.120(12) 0.101(13) -0.026(10) 0.037(11) -0.022(10)
C21L 0.122(15) 0.104(10) 0.100(13) 0.007(9) 0.018(11) -0.016(9)
C22L 0.108(14) 0.142(14) 0.117(16) 0.037(12) 0.049(12) 0.010(11)
C23L 0.094(12) 0.157(15) 0.109(14) 0.005(11) 0.038(11) -0.025(11)
C24L 0.129(16) 0.137(14) 0.113(15) -0.006(11) 0.056(13) -0.006(11)
C25L 0.17(2) 0.20(2) 0.16(2) -0.057(17) 0.082(17) -0.042(16)
C28L 0.19(2) 0.167(18) 0.17(2) 0.085(16) 0.089(18) 0.058(16)
C29L 0.19(2) 0.147(16) 0.122(16) -0.026(12) 0.033(15) 0.003(14)
C30L 0.134(13) 0.240(16) 0.150(14) -0.014(13) 0.094(12) 0.018(12)
C31L 0.099(14) 0.21(2) 0.133(17) -0.012(14) 0.044(13) 0.006(13)
C32L 0.158(19) 0.166(17) 0.138(17) 0.040(14) 0.058(16) 0.024(14)
N1M 0.111(10) 0.144(10) 0.091(9) 0.032(7) 0.047(8) -0.029(8)
C2M 0.103(12) 0.152(13) 0.061(9) 0.010(8) 0.044(9) -0.015(9)
C3M 0.136(17) 0.23(2) 0.126(16) -0.028(15) 0.072(14) -0.074(15)
C4M 0.141(17) 0.24(2) 0.082(12) 0.009(12) 0.062(12) -0.049(15)
C5M 0.118(14) 0.169(15) 0.079(12) -0.003(10) 0.031(11) -0.020(11)
C6M 0.090(11) 0.150(12) 0.057(9) 0.019(8) 0.021(8) -0.015(9)
C7M 0.075(10) 0.150(12) 0.062(9) 0.000(8) 0.020(8) -0.032(8)
N8M 0.075(8) 0.134(9) 0.066(7) 0.015(6) 0.035(6) -0.022(6)
C9M 0.066(9) 0.134(11) 0.078(10) 0.013(8) 0.024(8) -0.010(7)
C10M 0.102(12) 0.149(13) 0.067(10) 0.001(8) 0.024(9) -0.016(9)
C11M 0.095(13) 0.185(17) 0.087(12) -0.018(11) 0.020(10) -0.020(11)
C12M 0.101(13) 0.163(14) 0.082(11) 0.008(9) 0.041(10) -0.019(10)
C13M 0.092(9) 0.188(13) 0.116(12) 0.022(9) 0.052(9) -0.049(9)
C14M 0.138(12) 0.164(11) 0.115(13) 0.045(10) 0.037(9) -0.056(10)
C15M 0.145(12) 0.183(13) 0.137(14) 0.029(10) 0.035(11) -0.084(9)
C16M 0.132(12) 0.237(17) 0.139(15) 0.023(12) 0.038(10) -0.076(11)
C17M 0.111(11) 0.244(18) 0.163(17) 0.017(13) 0.020(11) -0.055(11)
C18M 0.095(11) 0.220(15) 0.134(15) 0.021(11) 0.029(10) -0.034(9)
C19M 0.060(8) 0.155(10) 0.069(8) 0.001(7) 0.013(7) -0.022(7)
C20M 0.081(10) 0.162(10) 0.089(9) -0.004(8) 0.015(8) -0.008(9)
C21M 0.102(13) 0.209(14) 0.077(10) -0.029(9) 0.000(8) 0.002(10)
C22M 0.092(12) 0.281(18) 0.084(11) -0.030(11) 0.028(9) -0.003(13)
C23M 0.088(11) 0.259(15) 0.068(9) 0.007(10) 0.026(8) -0.024(12)
C24M 0.075(9) 0.196(12) 0.079(9) -0.003(8) 0.025(8) -0.036(9)
C25M 0.18(2) 0.42(5) 0.106(17) -0.07(2) 0.092(17) -0.03(2)
C26M 0.121(13) 0.125(12) 0.120(13) 0.004(10) 0.052(11) -0.020(9)
C27M 0.109(14) 0.22(2) 0.080(11) 0.025(11) 0.001(10) -0.089(13)
C28M 0.133(17) 0.23(2) 0.130(17) -0.017(16) 0.067(14) 0.003(15)
C29M 0.159(19) 0.146(15) 0.155(18) 0.022(13) 0.062(15) -0.031(13)
C30M 0.115(15) 0.30(3) 0.074(12) -0.002(13) 0.052(12) -0.051(15)
C31M 0.154(18) 0.197(18) 0.073(11) -0.031(11) 0.047(12) -0.050(14)
C32M 0.154(15) 0.31(3) 0.119(17) -0.008(15) 0.031(12) -0.068(17)
N1N 0.100(9) 0.081(7) 0.093(8) -0.005(6) 0.020(7) -0.012(6)
C2N 0.072(10) 0.099(10) 0.114(12) -0.007(8) 0.008(9) 0.020(8)
C3N 0.097(14) 0.099(12) 0.185(19) -0.009(11) -0.007(13) -0.024(10)
C4N 0.097(12) 0.090(10) 0.116(12) 0.010(8) 0.016(10) 0.008(8)
C5N 0.127(14) 0.082(9) 0.087(10) -0.002(7) 0.052(10) -0.017(9)
C6N 0.087(11) 0.065(8) 0.096(10) 0.002(7) 0.034(9) -0.004(7)
C7N 0.102(11) 0.061(7) 0.101(10) -0.005(7) 0.057(9) -0.002(7)
N8N 0.092(8) 0.084(7) 0.084(8) -0.016(6) 0.043(7) -0.017(6)
C9N 0.136(14) 0.082(8) 0.100(11) -0.023(8) 0.079(11) -0.016(8)
C10N 0.096(11) 0.105(10) 0.105(11) -0.011(8) 0.054(10) -0.015(8)
C11N 0.111(12) 0.080(8) 0.093(10) -0.010(7) 0.057(10) -0.020(8)
C12N 0.097(11) 0.103(10) 0.076(9) -0.007(8) 0.053(9) -0.014(9)
C13N 0.088(11) 0.084(9) 0.123(14) -0.011(9) -0.004(10) -0.007(7)
C14N 0.182(18) 0.062(8) 0.107(13) 0.004(8) 0.046(12) -0.012(9)
C15N 0.170(18) 0.094(10) 0.106(14) 0.006(9) 0.038(12) -0.027(10)
C16N 0.112(14) 0.097(11) 0.110(14) -0.025(10) -0.007(11) -0.003(9)
C17N 0.087(11) 0.135(14) 0.093(12) -0.044(10) 0.011(9) -0.018(9)
C18N 0.098(12) 0.098(10) 0.102(12) -0.015(9) 0.003(9) -0.033(8)
C19N 0.101(8) 0.097(8) 0.075(8) -0.016(6) 0.018(8) 0.006(7)
C20N 0.121(10) 0.111(10) 0.117(11) -0.032(7) 0.040(9) -0.013(8)
C21N 0.102(9) 0.137(13) 0.146(15) -0.036(8) 0.033(9) 0.005(8)
C22N 0.140(10) 0.136(13) 0.126(13) -0.020(8) 0.024(11) 0.020(11)
C23N 0.145(11) 0.116(10) 0.098(11) 0.000(7) 0.019(10) -0.003(9)
C24N 0.127(10) 0.098(9) 0.080(9) -0.020(6) 0.040(7) 0.007(7)
C25N 0.158(17) 0.120(11) 0.075(10) 0.007(8) 0.041(10) -0.011(10)
C26N 0.127(14) 0.133(13) 0.172(18) -0.059(12) 0.097(14) -0.032(10)
C27N 0.106(13) 0.113(11) 0.109(13) 0.015(9) 0.012(10) -0.011(9)
C29N 0.147(16) 0.086(9) 0.112(12) 0.020(8) 0.078(12) 0.024(9)
C30N 0.103(12) 0.097(9) 0.066(8) 0.010(7) 0.041(8) -0.005(9)
C31N 0.159(18) 0.085(10) 0.160(17) -0.016(10) -0.005(14) -0.044(10)
C32N 0.143(19) 0.20(2) 0.126(17) -0.032(15) -0.019(14) 0.027(15)
C1O 0.065(8) 0.070(7) 0.082(8) 0.001(6) 0.039(7) -0.001(6)
N2O 0.049(6) 0.070(5) 0.065(6) 0.000(4) 0.017(5) 0.007(4)
C3O 0.073(9) 0.088(8) 0.065(8) -0.016(6) 0.035(7) -0.013(6)
C4O 0.061(8) 0.115(9) 0.065(8) -0.001(7) 0.027(7) 0.007(6)
C5O 0.063(8) 0.101(9) 0.076(9) -0.002(7) 0.033(7) -0.019(7)
C6O 0.072(8) 0.074(7) 0.080(8) 0.002(6) 0.047(7) -0.003(6)
C7O 0.093(9) 0.058(6) 0.072(8) -0.001(5) 0.053(7) -0.012(6)
N8O 0.069(6) 0.076(6) 0.068(6) 0.004(4) 0.035(5) -0.004(5)
C9O 0.076(9) 0.081(7) 0.076(8) 0.013(6) 0.035(7) 0.010(6)
C10O 0.103(11) 0.086(8) 0.106(11) 0.015(7) 0.061(9) 0.021(7)
C11O 0.151(14) 0.079(8) 0.111(12) 0.025(7) 0.091(11) 0.012(9)
C12O 0.096(10) 0.075(8) 0.101(10) -0.001(7) 0.051(9) 0.015(7)
C13O 0.053(7) 0.074(7) 0.070(8) 0.006(5) 0.019(6) -0.009(5)
C14O 0.049(7) 0.082(7) 0.057(7) -0.004(5) 0.015(6) -0.005(5)
C15O 0.057(7) 0.087(8) 0.070(8) -0.005(6) 0.029(6) -0.013(5)
C16O 0.053(7) 0.108(9) 0.071(8) 0.016(7) 0.013(6) -0.014(6)
C17O 0.074(8) 0.095(8) 0.068(8) -0.001(6) 0.024(7) 0.000(6)
C18O 0.069(8) 0.081(7) 0.074(8) 0.005(6) 0.027(7) 0.003(5)
C19O 0.080(10) 0.074(7) 0.086(10) 0.015(6) 0.026(9) 0.008(6)
C20O 0.114(14) 0.091(9) 0.107(13) 0.037(8) 0.058(12) 0.025(8)
C21O 0.080(11) 0.126(11) 0.103(13) 0.022(9) 0.042(10) 0.031(8)
C22O 0.070(11) 0.111(11) 0.149(17) 0.026(10) 0.051(12) 0.025(7)
C23O 0.129(15) 0.099(9) 0.096(11) 0.021(8) 0.069(11) 0.042(8)
C24O 0.094(11) 0.078(7) 0.079(10) 0.009(6) 0.049(9) 0.009(6)
C25O 0.089(10) 0.077(7) 0.088(9) 0.002(6) 0.038(9) 0.008(6)
C26O 0.119(14) 0.147(14) 0.170(18) 0.051(12) 0.102(14) 0.037(10)
C27O 0.102(12) 0.131(11) 0.084(11) 0.024(8) 0.041(9) 0.026(8)
C28O 0.053(7) 0.104(9) 0.057(7) -0.004(6) 0.016(6) -0.005(6)
C29O 0.081(9) 0.103(9) 0.083(9) 0.019(7) 0.022(8) -0.012(7)
C30O 0.093(10) 0.090(8) 0.106(11) 0.003(7) 0.064(9) 0.016(7)
C31O 0.093(11) 0.107(10) 0.091(10) -0.004(8) 0.050(9) -0.009(8)
C32O 0.096(11) 0.084(8) 0.119(12) 0.018(8) 0.069(10) 0.009(8)
N1P 0.139(12) 0.171(13) 0.111(11) 0.002(9) 0.064(9) 0.023(10)
C2P 0.129(14) 0.197(17) 0.102(13) 0.000(12) 0.049(11) -0.035(12)
C3P 0.178(17) 0.210(18) 0.150(17) -0.005(14) 0.096(15) -0.014(15)
C4P 0.200(19) 0.184(14) 0.169(18) -0.022(14) 0.088(15) 0.017(16)
C5P 0.206(18) 0.174(12) 0.168(17) -0.024(12) 0.082(15) 0.022(15)
C6P 0.162(16) 0.170(16) 0.129(15) -0.049(13) 0.072(13) 0.023(13)
C7P 0.158(18) 0.118(13) 0.138(17) -0.012(12) 0.062(14) 0.036(12)
N8P 0.087(9) 0.152(11) 0.080(9) -0.024(8) 0.032(7) 0.004(7)
C9P 0.116(14) 0.118(12) 0.117(15) -0.014(11) 0.044(11) -0.002(9)
C10P 0.125(14) 0.113(12) 0.133(15) -0.012(10) 0.051(12) 0.008(9)
C11P 0.166(17) 0.162(15) 0.172(18) -0.050(12) 0.080(16) -0.023(15)
C12P 0.176(17) 0.158(14) 0.139(14) -0.048(11) 0.060(13) 0.010(14)
C13P 0.125(13) 0.111(10) 0.079(9) 0.017(8) 0.007(8) -0.003(9)
C14P 0.090(10) 0.119(11) 0.107(9) 0.001(9) 0.021(8) 0.004(8)
C15P 0.114(11) 0.134(12) 0.092(8) 0.015(9) 0.008(9) -0.003(9)
C16P 0.126(12) 0.109(10) 0.103(10) -0.002(8) 0.027(8) 0.008(9)
C17P 0.112(10) 0.118(11) 0.112(10) -0.003(9) 0.022(8) 0.005(8)
C18P 0.113(11) 0.108(10) 0.104(9) -0.014(9) 0.009(9) -0.011(9)
C19P 0.172(17) 0.203(13) 0.110(11) 0.013(10) 0.063(10) -0.020(12)
C20P 0.154(16) 0.220(13) 0.121(12) 0.011(9) 0.067(10) -0.044(12)
C21P 0.189(19) 0.247(15) 0.141(15) -0.019(12) 0.069(13) -0.061(15)
C22P 0.25(2) 0.223(14) 0.160(16) -0.031(13) 0.068(14) -0.079(16)
C23P 0.24(2) 0.209(14) 0.151(15) -0.025(11) 0.079(13) -0.036(15)
C24P 0.221(19) 0.196(14) 0.102(11) -0.004(9) 0.073(10) -0.020(13)
C25P 0.19(2) 0.241(16) 0.17(2) 0.053(15) 0.013(16) -0.057(16)
C27P 0.23(2) 0.170(13) 0.131(14) -0.038(12) 0.064(14) 0.027(15)
C28P 0.126(15) 0.106(11) 0.168(18) -0.010(11) 0.032(14) -0.010(10)
C29P 0.120(15) 0.137(13) 0.113(13) 0.001(10) 0.026(11) 0.021(10)
C30P 0.23(2) 0.145(14) 0.079(12) 0.008(10) 0.067(13) 0.004(14)
C31P 0.167(19) 0.178(18) 0.167(17) 0.021(12) 0.057(11) -0.018(13)
C32P 0.32(4) 0.230(17) 0.19(2) -0.046(17) 0.08(2) -0.12(2)
C2R 0.22(2) 0.188(17) 0.133(15) -0.073(12) -0.031(12) 0.060(13)
C3R 0.21(2) 0.25(2) 0.151(17) -0.094(14) -0.035(14) 0.057(14)
C4R 0.20(2) 0.224(19) 0.141(16) -0.084(13) -0.033(13) 0.036(13)
C5R 0.179(17) 0.231(16) 0.107(12) -0.061(11) -0.015(10) 0.040(12)
C7R 0.118(12) 0.204(11) 0.083(10) -0.027(8) 0.014(7) 0.038(9)
C9R 0.112(12) 0.158(10) 0.092(10) 0.009(8) 0.026(8) 0.032(9)
C10R 0.125(14) 0.180(12) 0.109(12) 0.012(9) 0.004(9) 0.031(10)
C11R 0.128(14) 0.216(12) 0.105(12) -0.001(10) 0.013(9) 0.051(12)
C12R 0.099(11) 0.216(11) 0.086(10) -0.008(8) 0.019(7) 0.026(9)
C13R 0.108(15) 0.122(12) 0.097(13) -0.005(10) 0.015(11) 0.023(10)
C14R 0.125(17) 0.142(14) 0.122(16) 0.015(11) 0.047(15) 0.054(12)
C15R 0.074(12) 0.131(14) 0.148(18) 0.038(13) -0.002(13) -0.005(10)
C16R 0.087(15) 0.120(13) 0.17(2) -0.013(13) 0.020(16) 0.038(10)
C17R 0.119(18) 0.125(13) 0.121(15) -0.019(10) 0.001(14) 0.046(11)
C18R 0.122(17) 0.126(13) 0.128(16) 0.027(12) 0.030(14) 0.053(11)
C27R 0.158(17) 0.254(16) 0.102(13) -0.030(12) -0.017(10) 0.054(14)
C28R 0.095(13) 0.151(14) 0.140(16) -0.025(12) 0.013(12) 0.049(10)
C29R 0.16(2) 0.21(2) 0.15(2) 0.047(17) 0.088(17) 0.051(16)
C30R 0.100(16) 0.181(19) 0.19(2) -0.033(16) -0.038(16) 0.037(13)
C2S 0.100(12) 0.146(9) 0.166(10) -0.033(9) 0.040(12) -0.012(10)
C3S 0.097(11) 0.140(10) 0.177(12) -0.035(8) 0.046(12) -0.016(10)
C4S 0.117(14) 0.148(10) 0.207(12) -0.031(9) 0.059(15) -0.006(11)
C5S 0.104(12) 0.136(8) 0.203(11) -0.009(8) 0.035(14) -0.016(10)
C6S 0.108(11) 0.126(8) 0.193(10) -0.014(7) 0.057(13) -0.021(10)
C7S 0.115(12) 0.130(8) 0.186(10) 0.008(7) 0.037(13) -0.030(10)
N8S 0.130(11) 0.147(8) 0.157(10) -0.001(8) 0.027(11) -0.043(9)
C9S 0.136(15) 0.174(12) 0.146(12) 0.001(10) 0.014(14) -0.063(12)
C10S 0.163(17) 0.208(15) 0.169(14) 0.024(10) 0.030(15) -0.053(16)
C11S 0.150(16) 0.184(12) 0.203(12) 0.047(11) 0.027(17) -0.021(15)
C12S 0.176(16) 0.146(9) 0.215(12) 0.029(9) 0.049(16) -0.014(13)
C13S 0.175(17) 0.212(17) 0.114(14) 0.015(11) 0.054(11) -0.046(11)
C14S 0.183(17) 0.24(2) 0.145(17) -0.051(14) 0.070(13) -0.024(13)
C15S 0.176(16) 0.212(17) 0.168(17) -0.059(13) 0.092(12) -0.081(12)
C19S 0.131(14) 0.142(11) 0.145(14) -0.022(10) 0.047(10) -0.015(9)
C20S 0.106(11) 0.146(11) 0.126(12) -0.035(8) 0.033(9) -0.020(8)
C21S 0.117(13) 0.142(11) 0.154(15) -0.023(8) 0.050(10) -0.017(9)
C22S 0.132(14) 0.167(13) 0.158(15) -0.021(10) 0.060(11) -0.026(9)
C23S 0.094(12) 0.181(13) 0.138(14) -0.034(10) 0.036(10) -0.041(8)
C24S 0.099(11) 0.164(12) 0.156(15) -0.046(10) 0.045(10) -0.032(8)
C25S 0.124(14) 0.169(15) 0.092(11) -0.032(9) 0.017(9) -0.013(11)
C27S 0.121(15) 0.132(9) 0.242(14) 0.029(11) 0.030(17) -0.030(11)
C29S 0.108(14) 0.22(2) 0.111(14) -0.027(13) 0.057(12) -0.030(12)
C31S 0.110(15) 0.181(15) 0.26(3) -0.065(16) 0.069(15) -0.030(9)
C32S 0.147(18) 0.203(17) 0.168(19) 0.015(13) 0.047(16) -0.023(13)
N1T 0.087(8) 0.092(7) 0.104(9) 0.027(6) 0.031(7) 0.004(6)
C2T 0.065(9) 0.129(11) 0.119(12) -0.004(9) 0.014(9) -0.005(8)
C3T 0.069(11) 0.147(13) 0.204(18) -0.016(13) 0.024(12) -0.007(10)
C4T 0.089(13) 0.129(13) 0.23(2) -0.012(14) 0.042(14) -0.024(10)
C5T 0.099(13) 0.118(12) 0.28(2) 0.016(14) 0.068(15) -0.009(10)
C6T 0.068(10) 0.103(10) 0.219(18) 0.039(11) 0.039(12) -0.002(8)
C7T 0.103(12) 0.097(9) 0.187(16) 0.030(10) 0.092(12) -0.007(8)
N8T 0.123(11) 0.135(10) 0.107(10) 0.042(8) 0.070(9) 0.039(8)
C9T 0.152(15) 0.136(13) 0.160(16) 0.071(12) 0.090(13) 0.060(11)
C10T 0.19(2) 0.197(19) 0.177(19) 0.098(15) 0.112(16) 0.081(14)
C11T 0.19(2) 0.16(2) 0.27(3) 0.093(19) 0.12(2) 0.060(16)
C12T 0.127(14) 0.144(14) 0.23(2) 0.057(14) 0.109(15) 0.013(11)
C13T 0.122(10) 0.159(13) 0.109(12) 0.040(9) 0.042(10) 0.016(9)
C14T 0.126(12) 0.196(16) 0.127(15) 0.008(11) 0.057(11) 0.022(10)
C15T 0.148(12) 0.218(17) 0.161(18) -0.017(12) 0.072(13) -0.004(12)
C17T 0.116(12) 0.227(19) 0.162(19) 0.045(12) 0.017(12) 0.024(10)
C18T 0.124(11) 0.185(15) 0.161(17) 0.050(11) 0.061(12) 0.035(10)
C19T 0.067(8) 0.115(8) 0.105(8) 0.000(6) 0.022(8) -0.005(7)
C20T 0.072(9) 0.110(8) 0.109(9) 0.006(6) 0.029(8) 0.002(7)
C21T 0.083(9) 0.110(7) 0.114(9) 0.026(7) 0.037(9) 0.014(7)
C22T 0.112(12) 0.137(10) 0.107(10) 0.031(7) 0.010(10) 0.013(10)
C23T 0.106(11) 0.165(11) 0.096(9) 0.035(7) 0.021(10) 0.037(11)
C24T 0.094(10) 0.146(9) 0.103(8) 0.004(8) 0.024(9) 0.010(9)
C25T 0.079(10) 0.118(10) 0.103(11) -0.001(8) 0.035(9) -0.001(7)
C27T 0.165(19) 0.160(16) 0.28(3) 0.056(16) 0.122(18) -0.014(14)
C28T 0.18(2) 0.153(16) 0.159(19) 0.030(14) 0.028(16) 0.070(15)
C29T 0.16(2) 0.24(3) 0.16(2) 0.017(18) 0.078(18) 0.036(18)
C31T 0.107(15) 0.20(2) 0.130(16) -0.031(14) 0.011(12) -0.006(13)
C32T 0.21(2) 0.119(13) 0.17(2) 0.053(13) 0.049(17) 0.050(14)
N1U 0.055(3) 0.095(4) 0.076(4) -0.014(3) 0.027(3) -0.004(3)
C2U 0.057(4) 0.096(4) 0.082(4) -0.014(4) 0.029(4) -0.008(3)
C3U 0.063(4) 0.098(4) 0.087(5) -0.018(4) 0.027(4) -0.010(4)
C4U 0.065(4) 0.099(4) 0.085(4) -0.018(4) 0.028(4) -0.009(3)
C5U 0.064(3) 0.102(4) 0.082(4) -0.016(3) 0.028(3) -0.005(3)
C6U 0.058(3) 0.097(3) 0.075(4) -0.015(3) 0.029(3) -0.004(3)
C7U 0.055(3) 0.096(3) 0.073(4) -0.011(3) 0.032(3) -0.006(3)
N8U 0.055(4) 0.092(4) 0.071(4) -0.008(3) 0.028(3) -0.011(3)
C9U 0.052(4) 0.094(4) 0.071(4) -0.005(3) 0.028(4) -0.010(3)
C10U 0.056(4) 0.099(4) 0.074(4) -0.009(4) 0.022(4) -0.005(4)
C11U 0.056(4) 0.104(4) 0.079(4) -0.010(4) 0.025(4) -0.003(3)
C12U 0.059(3) 0.103(4) 0.079(4) -0.013(3) 0.028(3) -0.003(3)
C13U 0.079(10) 0.090(8) 0.070(9) -0.013(6) 0.034(8) -0.018(6)
C14U 0.080(11) 0.098(9) 0.093(11) -0.009(7) 0.036(9) -0.010(7)
C15U 0.051(9) 0.141(13) 0.118(14) -0.022(10) 0.011(9) -0.008(7)
C16U 0.102(14) 0.147(13) 0.093(12) -0.039(10) 0.053(11) -0.043(10)
C17U 0.079(11) 0.120(10) 0.095(11) -0.018(8) 0.052(10) -0.022(7)
C18U 0.083(11) 0.095(9) 0.102(12) -0.024(7) 0.032(9) -0.035(7)
C19U 0.064(4) 0.097(4) 0.084(5) -0.005(4) 0.034(4) -0.011(4)
C20U 0.068(4) 0.099(4) 0.088(5) -0.004(4) 0.033(4) -0.011(4)
C21U 0.068(5) 0.098(4) 0.092(5) -0.007(4) 0.029(4) -0.010(4)
C22U 0.072(4) 0.102(4) 0.091(5) -0.012(4) 0.031(4) -0.005(4)
C23U 0.069(4) 0.101(4) 0.088(5) -0.011(4) 0.035(4) -0.007(4)
C24U 0.064(4) 0.099(4) 0.083(4) -0.008(3) 0.036(4) -0.010(4)
C25U 0.084(7) 0.111(6) 0.096(7) -0.025(6) 0.026(6) -0.006(6)
C26U 0.067(6) 0.105(6) 0.080(7) -0.006(5) 0.035(5) -0.016(5)
C27U 0.076(7) 0.114(7) 0.097(7) 0.003(6) 0.040(6) -0.014(6)
C28U 0.092(11) 0.141(12) 0.081(11) -0.024(8) 0.019(9) 0.011(9)
C29U 0.065(9) 0.105(9) 0.084(9) 0.000(7) 0.015(8) -0.016(6)
C30U 0.064(10) 0.209(19) 0.18(2) -0.061(15) 0.060(13) -0.015(10)
C31U 0.066(4) 0.107(4) 0.084(4) -0.018(4) 0.027(4) -0.001(3)
C32U 0.064(4) 0.106(4) 0.083(4) -0.018(4) 0.028(4) -0.002(3)
C2V 0.094(12) 0.337(17) 0.096(12) -0.022(12) 0.022(11) 0.032(14)
C3V 0.149(17) 0.393(19) 0.102(13) -0.041(15) 0.046(14) 0.03(2)
C4V 0.176(18) 0.43(2) 0.126(15) 0.010(15) 0.082(15) 0.04(2)
C5V 0.160(16) 0.375(18) 0.110(12) 0.041(12) 0.072(13) 0.024(19)
C6V 0.109(12) 0.316(15) 0.095(10) 0.052(9) 0.048(11) 0.036(15)
C7V 0.090(11) 0.283(15) 0.112(11) 0.065(10) 0.049(11) 0.013(14)
N8V 0.090(9) 0.197(12) 0.109(9) 0.049(7) 0.049(9) 0.025(9)
C9V 0.137(15) 0.205(15) 0.136(13) 0.031(10) 0.060(13) 0.008(14)
C10V 0.173(19) 0.206(14) 0.143(17) 0.034(13) 0.081(15) 0.009(15)
C11V 0.17(2) 0.31(3) 0.16(2) 0.074(16) 0.06(2) -0.02(2)
C12V 0.127(15) 0.32(3) 0.147(16) 0.085(14) 0.061(16) 0.028(19)
C13V 0.114(12) 0.172(14) 0.094(10) 0.021(9) 0.038(8) 0.018(9)
C14V 0.074(10) 0.216(16) 0.091(9) 0.018(10) 0.023(8) 0.007(8)
C15V 0.090(11) 0.226(17) 0.095(9) 0.028(11) 0.034(8) 0.006(9)
C16V 0.129(13) 0.182(15) 0.098(9) -0.007(9) 0.038(9) 0.008(10)
C17V 0.142(14) 0.193(16) 0.112(10) -0.008(11) 0.055(10) 0.023(10)
C18V 0.143(14) 0.199(16) 0.118(10) 0.017(11) 0.050(10) 0.050(11)
C19V 0.240(14) 0.274(13) 0.161(10) -0.049(10) 0.043(8) 0.065(11)
C20V 0.242(14) 0.274(13) 0.163(10) -0.047(10) 0.041(8) 0.065(11)
C25V 0.238(16) 0.272(15) 0.167(13) -0.048(12) 0.043(11) 0.069(12)
C22V 0.247(14) 0.276(13) 0.166(10) -0.044(10) 0.038(8) 0.061(11)
C23V 0.245(14) 0.276(13) 0.164(10) -0.045(10) 0.040(8) 0.061(11)
C24V 0.242(14) 0.275(13) 0.160(10) -0.048(10) 0.042(8) 0.063(11)
C27V 0.157(17) 0.355(19) 0.147(16) 0.099(15) 0.057(16) 0.00(2)
C28V 0.135(19) 0.30(3) 0.147(16) 0.022(17) 0.027(15) 0.082(17)
C29V 0.126(17) 0.22(2) 0.141(18) 0.030(16) 0.045(15) 0.027(15)
C30V 0.27(3) 0.22(2) 0.105(11) -0.008(13) 0.086(14) 0.026(19)
C31V 0.245(16) 0.277(15) 0.157(13) -0.048(12) 0.039(11) 0.061(13)
N1W 0.287(7) 0.153(6) 0.104(5) 0.011(5) 0.091(5) 0.052(7)
C2W 0.282(7) 0.153(6) 0.107(5) 0.012(6) 0.083(5) 0.041(7)
C3W 0.289(7) 0.160(6) 0.112(6) 0.014(6) 0.080(6) 0.039(7)
C4W 0.295(8) 0.169(6) 0.114(5) 0.011(6) 0.082(6) 0.042(7)
C5W 0.299(7) 0.175(6) 0.115(5) 0.009(5) 0.088(5) 0.048(7)
C6W 0.296(7) 0.168(5) 0.109(4) 0.009(5) 0.094(5) 0.052(7)
C7W 0.302(8) 0.177(5) 0.113(4) 0.006(5) 0.104(5) 0.058(7)
N8W 0.301(8) 0.178(6) 0.114(5) 0.007(5) 0.113(5) 0.062(7)
C9W 0.302(8) 0.182(7) 0.118(6) 0.005(6) 0.120(5) 0.062(7)
C10W 0.304(8) 0.185(7) 0.121(6) 0.008(6) 0.116(6) 0.059(7)
C11W 0.306(8) 0.187(6) 0.121(6) 0.007(6) 0.110(6) 0.059(7)
C12W 0.305(8) 0.186(6) 0.117(5) 0.007(5) 0.103(5) 0.058(7)
C26W 0.304(8) 0.185(6) 0.116(5) 0.008(6) 0.091(6) 0.050(7)
C27W 0.307(8) 0.189(6) 0.118(5) 0.007(6) 0.094(6) 0.053(7)
C13W 0.39(2) 0.27(2) 0.141(14) 0.065(15) 0.170(13) 0.186(19)
C14W 0.44(3) 0.22(2) 0.17(2) 0.034(15) 0.164(18) 0.171(18)
C15W 0.44(3) 0.25(2) 0.169(19) 0.064(16) 0.185(19) 0.184(19)
C16W 0.43(3) 0.30(2) 0.23(2) 0.088(18) 0.17(2) 0.19(2)
C17W 0.38(2) 0.33(2) 0.21(2) 0.100(17) 0.200(16) 0.17(2)
C18W 0.39(3) 0.28(2) 0.23(2) 0.094(17) 0.196(18) 0.188(19)
C28W 0.42(4) 0.32(3) 0.32(4) 0.15(3) 0.25(3) 0.21(2)
C29W 0.44(3) 0.23(2) 0.22(3) 0.00(2) 0.19(2) 0.16(2)
C30W 0.43(3) 0.34(4) 0.35(4) 0.11(3) 0.15(3) 0.26(3)
C19W 0.154(15) 0.106(9) 0.114(11) 0.003(7) 0.005(9) -0.011(9)
C20W 0.186(17) 0.105(8) 0.105(11) 0.003(8) 0.002(10) -0.010(10)
C21W 0.186(17) 0.105(9) 0.111(11) -0.002(8) 0.004(11) -0.021(9)
C22W 0.133(14) 0.124(10) 0.138(13) 0.022(8) 0.026(10) -0.017(10)
C23W 0.104(12) 0.127(9) 0.120(11) 0.025(8) 0.002(9) 0.003(9)
C24W 0.118(13) 0.126(10) 0.118(12) 0.026(9) 0.009(10) 0.004(9)
C25W 0.34(4) 0.113(13) 0.111(16) -0.006(11) 0.047(19) 0.004(17)
C31W 0.150(16) 0.098(10) 0.125(14) 0.019(9) 0.017(12) -0.006(10)
C32W 0.20(2) 0.24(3) 0.116(16) 0.053(16) 0.074(16) 0.08(2)
C2X 0.145(14) 0.211(17) 0.124(14) 0.036(11) 0.040(10) 0.001(12)
C3X 0.169(17) 0.23(2) 0.130(15) 0.074(14) 0.025(12) 0.011(13)
C4X 0.151(16) 0.26(2) 0.174(19) 0.066(14) -0.003(14) 0.007(13)
C5X 0.098(10) 0.246(18) 0.161(16) 0.042(12) 0.021(10) 0.008(9)
C6X 0.114(10) 0.188(14) 0.136(13) 0.016(10) 0.002(9) -0.013(9)
C7X 0.086(8) 0.181(13) 0.141(14) 0.004(9) 0.013(8) -0.017(8)
N8X 0.077(7) 0.155(10) 0.133(11) 0.008(8) 0.022(7) -0.011(7)
C9X 0.095(11) 0.132(11) 0.149(14) -0.003(9) 0.059(10) -0.011(9)
C10X 0.107(16) 0.162(17) 0.21(2) -0.041(16) 0.041(16) -0.013(13)
C11X 0.101(15) 0.133(15) 0.35(4) -0.05(2) 0.07(2) -0.036(12)
C12X 0.078(9) 0.213(15) 0.161(16) -0.013(12) 0.030(9) -0.028(9)
C13X 0.095(9) 0.112(10) 0.143(11) 0.014(9) 0.049(9) -0.008(8)
C14X 0.112(10) 0.116(10) 0.111(10) 0.009(8) 0.056(8) 0.000(8)
C15X 0.104(9) 0.122(11) 0.133(11) 0.006(9) 0.052(9) 0.000(8)
C16X 0.102(9) 0.132(11) 0.124(10) 0.002(9) 0.044(9) 0.005(9)
C17X 0.119(11) 0.135(11) 0.142(12) 0.018(10) 0.065(9) -0.001(9)
C18X 0.108(9) 0.131(11) 0.148(12) 0.012(10) 0.074(10) -0.014(8)
C19X 0.153(14) 0.218(15) 0.129(15) 0.073(13) 0.053(13) 0.006(13)
C20X 0.150(15) 0.255(18) 0.094(12) 0.056(12) 0.053(12) -0.007(12)
C21X 0.186(16) 0.32(2) 0.152(17) 0.001(19) 0.095(16) -0.052(14)
C22X 0.191(16) 0.29(2) 0.21(2) 0.032(19) 0.115(17) -0.054(14)
C23X 0.154(15) 0.252(17) 0.162(17) 0.074(14) 0.051(15) -0.026(12)
C24X 0.141(14) 0.211(16) 0.180(18) 0.073(15) 0.056(15) -0.001(13)
C25X 0.18(3) 0.20(3) 0.37(5) 0.02(3) 0.02(3) 0.05(2)
C27X 0.094(10) 0.228(18) 0.175(18) -0.021(13) 0.009(10) -0.030(12)
C28X 0.25(3) 0.141(15) 0.30(3) 0.056(18) 0.22(3) 0.023(16)
C29X 0.092(12) 0.158(15) 0.140(16) -0.002(12) 0.029(11) -0.017(10)
C30X 0.122(16) 0.180(18) 0.17(2) 0.030(15) 0.046(15) 0.026(13)
C31X 0.20(2) 0.18(2) 0.21(3) 0.073(19) 0.12(2) 0.018(17)
C2Y 0.142(15) 0.162(11) 0.192(15) 0.043(12) 0.033(16) 0.028(13)
C3Y 0.181(18) 0.159(13) 0.213(17) 0.032(11) 0.034(16) 0.004(16)
C4Y 0.162(17) 0.168(12) 0.245(18) 0.028(12) 0.048(19) 0.036(15)
C5Y 0.195(17) 0.173(10) 0.258(18) 0.014(11) 0.070(19) 0.039(16)
C6Y 0.147(14) 0.174(10) 0.239(16) 0.007(10) 0.075(16) 0.016(14)
C7Y 0.167(16) 0.190(11) 0.238(16) -0.013(11) 0.079(16) 0.029(15)
N8Y 0.219(18) 0.199(11) 0.163(15) 0.006(11) 0.046(14) 0.046(14)
C9Y 0.24(2) 0.241(17) 0.22(2) 0.008(15) 0.106(19) 0.072(18)
C10Y 0.24(2) 0.27(2) 0.27(2) -0.031(18) 0.132(19) 0.06(2)
C12Y 0.205(19) 0.213(12) 0.29(2) -0.041(13) 0.107(18) 0.034(17)
C13Y 0.274(12) 0.306(13) 0.262(11) -0.002(10) 0.156(10) -0.002(10)
C14Y 0.274(12) 0.306(13) 0.262(12) -0.002(10) 0.156(10) -0.003(10)
C15Y 0.275(12) 0.307(13) 0.263(12) -0.002(10) 0.155(10) -0.002(10)
C16Y 0.275(12) 0.307(13) 0.262(12) -0.001(10) 0.157(10) -0.003(10)
C17Y 0.273(12) 0.306(12) 0.261(12) -0.002(10) 0.158(10) -0.003(10)
C18Y 0.274(12) 0.306(12) 0.262(11) -0.002(9) 0.155(10) -0.002(9)
C19Y 0.085(10) 0.163(13) 0.184(16) 0.080(10) 0.015(11) 0.008(9)
C20Y 0.089(11) 0.184(16) 0.25(2) 0.041(12) 0.038(13) 0.001(9)
C21Y 0.124(14) 0.189(16) 0.23(2) 0.037(12) 0.043(13) -0.019(13)
C22Y 0.135(15) 0.194(16) 0.22(2) 0.021(12) 0.044(14) -0.023(11)
C23Y 0.112(12) 0.180(15) 0.172(18) 0.063(11) 0.018(12) -0.008(10)
C24Y 0.089(11) 0.170(14) 0.20(2) 0.060(11) 0.023(11) 0.002(11)
C25Y 0.114(16) 0.24(2) 0.30(3) 0.02(2) 0.081(19) -0.019(15)
C27Y 0.24(2) 0.199(12) 0.31(2) -0.039(16) 0.10(2) 0.056(19)
C31Y 0.131(17) 0.169(17) 0.137(17) 0.027(13) 0.044(14) 0.007(13)
C32Y 0.19(3) 0.27(3) 0.20(3) -0.036(19) 0.012(19) -0.02(2)
C1Z 0.118(15) 0.099(12) 0.23(2) 0.015(13) 0.096(16) 0.020(11)
N2Z 0.095(10) 0.097(9) 0.236(19) 0.004(10) 0.066(12) -0.010(8)
C3Z 0.105(15) 0.120(13) 0.19(2) 0.036(13) 0.054(15) 0.021(12)
N4Z 0.074(10) 0.124(11) 0.202(17) 0.038(11) 0.050(10) 0.001(8)
C5Z 0.095(13) 0.096(11) 0.24(2) -0.009(13) 0.089(15) -0.019(10)
N6Z 0.093(10) 0.099(9) 0.213(17) 0.002(9) 0.085(11) -0.008(7)
Pd1 0.0773(7) 0.1305(9) 0.0992(9) 0.0099(6) 0.0435(7) 0.0043(6)
Pd2 0.0690(7) 0.1067(7) 0.0854(7) -0.0015(5) 0.0337(6) -0.0107(5)
Pd3 0.0869(8) 0.1181(8) 0.0900(8) 0.0033(6) 0.0362(7) -0.0101(6)
Pd4 0.0709(7) 0.1452(9) 0.0806(7) 0.0087(6) 0.0354(6) 0.0022(6)
Pd5 0.0821(7) 0.1011(7) 0.0753(7) 0.0084(5) 0.0309(6) -0.0085(5)
Pd6 0.0926(8) 0.0997(7) 0.1041(8) -0.0021(6) 0.0566(7) 0.0026(5)
Pd7 0.0667(6) 0.0763(5) 0.0797(6) 0.0000(4) 0.0377(5) -0.0043(4)
Pd8 0.0964(8) 0.1129(7) 0.0846(8) -0.0121(6) 0.0526(7) -0.0034(6)
Pd9 0.0730(7) 0.0963(6) 0.0909(7) -0.0049(5) 0.0410(6) -0.0047(5)
Pd10 0.0760(6) 0.0797(5) 0.0717(6) 0.0085(4) 0.0372(5) -0.0099(4)
Pd11 0.1043(9) 0.1045(7) 0.0834(8) -0.0068(5) 0.0360(7) -0.0111(6)
Pd12 0.0851(8) 0.1188(8) 0.0845(8) -0.0013(6) 0.0323(6) 0.0034(6)
Pd13 0.0759(7) 0.1155(7) 0.0664(6) 0.0108(5) 0.0268(5) -0.0218(5)
Pd14 0.0964(8) 0.0761(6) 0.0804(7) -0.0147(5) 0.0282(6) -0.0030(5)
Pd15 0.0589(5) 0.0704(5) 0.0631(5) -0.0001(4) 0.0246(5) -0.0035(4)
Pd16 0.0950(8) 0.1224(8) 0.0864(8) -0.0061(6) 0.0405(7) 0.0074(6)
Pd17 0.1039(10) 0.1488(10) 0.0810(8) -0.0270(7) 0.0074(7) 0.0226(7)
Pd18 0.0944(10) 0.1266(10) 0.1540(13) -0.0209(9) 0.0269(9) -0.0320(7)
Pd19 0.0779(7) 0.0887(6) 0.0903(7) 0.0183(5) 0.0379(6) -0.0002(5)
Pd20 0.0553(5) 0.0850(5) 0.0639(6) -0.0036(4) 0.0266(5) -0.0057(4)
Pd21 0.0918(9) 0.1964(14) 0.0950(9) 0.0237(9) 0.0538(8) 0.0334(8)
Pd22 0.2259(18) 0.1229(10) 0.1010(10) 0.0100(7) 0.0890(11) 0.0534(10)
Pd23 0.0869(8) 0.1439(10) 0.0859(8) 0.0259(7) 0.0238(7) -0.0085(6)
Pd24 0.1087(11) 0.1675(13) 0.1883(17) 0.0342(12) 0.0693(12) 0.0388(9)
P1 0.081(2) 0.110(2) 0.067(2) 0.0067(17) 0.0374(19) -0.0041(18)
P2 0.086(3) 0.132(3) 0.109(3) 0.004(2) 0.050(3) -0.009(2)
P3 0.151(4) 0.094(2) 0.094(3) -0.001(2) 0.058(3) -0.018(2)
P4 0.103(4) 0.144(3) 0.136(4) 0.039(3) 0.074(3) 0.017(3)
P5 0.121(4) 0.109(3) 0.119(4) -0.021(2) 0.064(3) -0.030(2)
P6 0.111(3) 0.145(3) 0.105(3) -0.020(3) 0.045(3) -0.032(3)
P7 0.110(3) 0.145(4) 0.100(3) -0.012(3) 0.053(3) 0.007(3)
P8 0.092(3) 0.134(4) 0.147(5) -0.023(3) 0.044(3) -0.013(3)
P9 0.249(7) 0.100(3) 0.180(6) -0.010(3) 0.151(6) -0.020(4)
P10 0.126(4) 0.151(4) 0.203(6) -0.013(4) 0.097(4) 0.004(3)
P11 0.146(5) 0.144(4) 0.122(4) -0.016(3) 0.060(4) -0.037(3)
P12 0.104(5) 0.260(7) 0.126(5) 0.011(5) 0.043(4) 0.059(5)
F2 0.106(6) 0.104(5) 0.076(5) 0.011(4) 0.038(4) 0.016(4)
P13 0.115(5) 0.213(7) 0.156(7) -0.061(5) 0.058(4) -0.023(4)
P14 0.358(10) 0.093(3) 0.135(4) 0.034(3) 0.143(5) 0.040(4)
P15 0.153(5) 0.196(5) 0.111(4) 0.034(4) 0.073(4) 0.076(4)
P16 0.269(10) 0.156(5) 0.105(5) -0.012(4) 0.044(5) 0.033(6)
F3 0.135(7) 0.114(5) 0.097(6) 0.029(4) 0.066(5) 0.024(5)
P17 0.128(5) 0.218(7) 0.142(5) -0.001(5) 0.073(4) -0.021(4)
F4 0.099(6) 0.132(6) 0.126(7) 0.005(5) 0.043(5) -0.023(5)
F5 0.136(7) 0.135(6) 0.092(6) 0.030(5) 0.058(5) 0.016(5)
F6 0.118(7) 0.127(6) 0.092(6) -0.014(4) 0.049(5) -0.009(5)
F7 0.113(7) 0.152(7) 0.103(6) 0.001(5) 0.052(5) -0.032(5)
F8 0.104(7) 0.176(8) 0.104(7) 0.022(6) 0.033(5) -0.019(6)
F9 0.114(6) 0.127(6) 0.100(6) -0.006(5) 0.046(5) -0.003(5)
F10 0.116(7) 0.132(7) 0.156(9) -0.019(6) 0.059(7) -0.011(5)
F11 0.098(6) 0.147(7) 0.155(9) -0.020(6) 0.054(6) -0.025(5)
P18 0.121(5) 0.216(6) 0.219(8) -0.036(6) 0.021(4) -0.046(5)
P19 0.168(7) 0.159(5) 0.281(9) 0.065(6) 0.052(6) 0.002(4)
P20 0.164(6) 0.225(7) 0.242(8) -0.023(6) 0.103(6) 0.016(5)
F12 0.094(6) 0.134(6) 0.136(7) -0.014(5) 0.050(6) -0.013(5)
P21 0.208(7) 0.157(5) 0.374(12) -0.059(6) 0.187(9) -0.033(5)
F13 0.137(8) 0.134(7) 0.163(9) -0.006(6) 0.060(7) 0.017(6)
F14 0.106(6) 0.169(7) 0.090(6) 0.008(5) 0.064(5) 0.021(5)
F15 0.122(7) 0.155(7) 0.126(7) 0.031(6) 0.070(6) -0.006(5)
F16 0.203(11) 0.124(6) 0.080(6) -0.003(5) 0.027(6) -0.009(6)
P22 0.185(7) 0.151(5) 0.240(8) 0.039(5) 0.099(6) 0.013(4)
P23 0.221(9) 0.217(8) 0.214(9) -0.081(7) 0.131(8) -0.068(7)
P24 0.218(8) 0.215(7) 0.145(5) 0.051(4) 0.062(6) 0.035(5)
F17 0.241(13) 0.108(6) 0.143(9) 0.015(6) 0.101(9) -0.022(7)
P26 0.199(7) 0.127(4) 0.291(10) -0.012(5) 0.090(7) 0.031(4)
P27 0.162(6) 0.158(5) 0.249(8) 0.010(5) 0.100(5) -0.011(3)
F18 0.102(8) 0.253(13) 0.130(9) -0.011(8) 0.034(7) -0.005(7)
P28 0.150(5) 0.167(5) 0.298(10) 0.046(5) 0.106(7) 0.025(4)
F19 0.143(9) 0.175(9) 0.120(8) 0.000(6) 0.031(7) -0.055(7)
P30 0.125(5) 0.394(12) 0.215(8) 0.113(8) 0.102(5) 0.046(6)
F20 0.117(8) 0.200(10) 0.111(8) -0.003(6) 0.040(7) -0.016(6)
F21 0.182(11) 0.119(7) 0.155(9) 0.041(6) 0.030(8) -0.021(6)
F22 0.169(10) 0.155(8) 0.155(9) 0.019(7) 0.096(8) 0.027(7)
F23 0.161(9) 0.104(6) 0.245(13) 0.001(7) 0.121(10) -0.016(6)
P31 0.347(12) 0.176(6) 0.241(9) 0.076(6) 0.181(9) 0.045(7)
F24 0.182(11) 0.275(14) 0.134(9) 0.067(9) 0.117(9) 0.123(10)
F25 0.120(8) 0.193(10) 0.142(9) -0.011(7) 0.055(7) 0.061(7)
F26 0.188(12) 0.128(7) 0.173(11) 0.003(7) 0.055(9) 0.019(7)
F27 0.178(13) 0.164(10) 0.40(3) -0.016(13) 0.165(16) -0.036(9)
F28 0.229(13) 0.169(9) 0.102(7) 0.003(6) 0.092(8) 0.034(8)
F29 0.114(8) 0.211(11) 0.167(10) -0.006(8) 0.055(8) 0.010(7)
F30 0.196(9) 0.203(9) 0.147(8) -0.024(6) 0.068(7) 0.016(7)
F31 0.154(8) 0.207(10) 0.111(7) -0.017(6) 0.032(6) -0.009(7)
F32 0.255(17) 0.169(10) 0.224(15) 0.049(10) 0.163(14) 0.044(10)
F33 0.171(10) 0.131(7) 0.171(10) 0.013(7) 0.064(8) -0.041(7)
F34 0.233(15) 0.152(9) 0.128(9) -0.013(7) 0.009(9) 0.067(9)
F35 0.117(7) 0.324(15) 0.142(8) -0.093(8) 0.019(6) -0.018(8)
F36 0.191(12) 0.171(10) 0.230(14) 0.009(10) 0.119(11) -0.025(8)
F37 0.232(11) 0.220(10) 0.101(7) 0.039(7) 0.038(7) 0.039(8)
F38 0.133(9) 0.189(10) 0.192(12) -0.064(8) 0.088(9) -0.034(7)
F39 0.135(9) 0.292(15) 0.110(9) 0.034(9) 0.049(7) 0.056(9)
F40 0.221(14) 0.179(10) 0.092(7) 0.021(6) 0.049(8) 0.041(8)
F41 0.125(8) 0.131(7) 0.259(14) 0.009(8) 0.099(9) 0.034(6)
F42 0.157(10) 0.172(9) 0.245(10) -0.050(8) 0.098(8) 0.007(7)
F43 0.098(7) 0.189(10) 0.213(12) -0.002(9) 0.080(8) -0.006(6)
F44 0.215(14) 0.219(13) 0.188(13) -0.018(10) 0.111(12) -0.031(10)
F45 0.121(9) 0.188(11) 0.293(18) 0.091(11) 0.092(11) 0.025(7)
F46 0.289(17) 0.169(9) 0.099(7) -0.023(6) 0.038(9) -0.123(10)
F47 0.145(9) 0.211(11) 0.155(10) 0.008(8) 0.077(9) -0.032(8)
F48 0.156(9) 0.333(14) 0.147(9) 0.036(10) 0.073(7) -0.057(10)
F49 0.073(7) 0.366(19) 0.126(9) 0.014(10) 0.033(7) 0.001(8)
F51 0.207(13) 0.230(12) 0.096(8) -0.017(7) 0.065(8) -0.025(9)
F52 0.253(16) 0.146(9) 0.63(4) 0.125(16) 0.34(2) 0.072(10)
F53 0.115(11) 0.34(2) 0.29(2) -0.037(17) 0.057(12) -0.052(11)
F54 0.194(8) 0.141(8) 0.249(13) -0.008(8) 0.088(8) 0.020(7)
F55 0.154(12) 0.39(2) 0.175(13) -0.068(14) 0.063(10) 0.084(13)
F56 0.230(16) 0.147(10) 0.30(2) -0.048(11) 0.128(16) -0.048(10)
F57 0.33(2) 0.191(12) 0.32(2) -0.075(13) 0.24(2) -0.032(13)
F58 0.181(8) 0.158(8) 0.115(6) -0.003(6) 0.013(6) -0.001(7)
F59 0.172(11) 0.177(8) 0.359(17) 0.012(9) 0.130(13) 0.008(7)
F61 0.226(15) 0.363(14) 0.172(12) 0.057(11) 0.106(10) -0.025(11)
F62 0.187(15) 0.252(18) 0.33(2) -0.136(18) 0.088(15) -0.078(13)
F64 0.252(18) 0.235(15) 0.28(2) -0.072(14) 0.176(17) -0.030(13)
F65 0.133(11) 0.37(2) 0.206(15) -0.056(15) 0.086(11) 0.028(12)
F66 0.111(8) 0.304(14) 0.353(18) -0.179(15) 0.028(10) -0.041(9)
F67 0.269(18) 0.233(14) 0.160(12) -0.041(10) 0.087(12) -0.136(13)
F68 0.158(8) 0.245(14) 0.300(18) 0.033(12) 0.057(9) -0.027(8)
F69 0.266(16) 0.277(17) 0.228(13) 0.013(10) 0.143(13) -0.016(11)
F70 0.207(12) 0.222(9) 0.164(11) -0.072(8) 0.032(8) 0.022(8)
F71 0.42(3) 0.254(16) 0.202(15) 0.134(13) 0.183(17) 0.190(18)
F72 0.233(10) 0.186(11) 0.45(2) -0.040(11) 0.231(13) 0.006(8)
F73 0.192(14) 0.312(19) 0.183(13) -0.099(13) 0.073(11) -0.079(13)
F74 0.35(3) 0.228(17) 0.33(3) -0.147(18) 0.19(2) -0.062(17)
F75 0.145(10) 0.224(12) 0.310(12) 0.078(10) 0.072(10) 0.035(9)
F76 0.251(17) 0.132(9) 0.31(2) -0.012(11) 0.070(15) -0.061(10)
F77 0.313(14) 0.123(7) 0.190(9) -0.005(6) 0.111(9) 0.040(8)
F78 0.135(7) 0.369(19) 0.223(11) 0.094(10) 0.092(7) 0.027(8)
F79 0.37(3) 0.206(13) 0.133(10) 0.021(9) 0.133(14) 0.062(14)
F80 0.245(14) 0.221(13) 0.232(12) -0.010(9) 0.138(12) -0.033(9)
F82 0.41(2) 0.147(7) 0.144(10) -0.029(7) 0.060(10) -0.021(8)
F83 0.184(14) 0.45(3) 0.163(12) -0.131(15) 0.104(11) -0.103(15)
F84 0.229(13) 0.195(9) 0.294(17) 0.059(10) 0.115(10) 0.017(8)
F85 0.221(17) 0.279(19) 0.234(19) -0.074(15) 0.105(15) -0.104(15)
F86 0.233(14) 0.210(11) 0.38(2) 0.075(12) 0.104(12) -0.036(10)
F87 0.57(2) 0.140(7) 0.336(16) -0.060(8) 0.344(16) -0.102(10)
F90 0.214(12) 0.226(11) 0.279(15) -0.047(11) 0.101(9) -0.054(9)
F91 0.244(14) 0.197(12) 0.353(13) 0.101(11) 0.164(13) 0.091(11)
F93 0.192(14) 0.292(18) 0.110(10) -0.003(10) 0.033(9) 0.031(12)
F95 0.138(11) 0.249(13) 0.42(2) 0.105(15) 0.075(12) -0.011(8)
F96 0.29(2) 0.252(12) 0.44(3) 0.016(14) 0.199(17) 0.076(13)
F97 0.145(11) 0.61(2) 0.149(11) 0.078(12) 0.080(9) 0.099(14)
F98 0.304(12) 0.220(13) 0.247(17) 0.068(11) 0.127(12) 0.022(11)
F100 0.167(11) 0.54(3) 0.276(16) 0.055(16) 0.066(11) 0.142(15)
F103 0.185(11) 0.258(13) 0.314(14) -0.079(11) 0.072(11) 0.060(10)
F104 0.272(18) 0.228(12) 0.41(2) 0.094(14) 0.136(16) 0.074(12)
F105 0.269(19) 0.228(15) 0.33(2) -0.100(15) 0.190(19) -0.102(14)
F106 0.314(16) 0.293(16) 0.38(2) -0.111(13) 0.238(18) -0.161(13)
F108 0.329(19) 0.264(13) 0.46(2) 0.177(15) 0.254(18) 0.112(14)
F110 0.204(14) 0.40(2) 0.47(2) 0.15(2) 0.190(16) 0.068(13)
F113 0.154(10) 0.56(3) 0.292(19) -0.208(19) 0.042(11) -0.060(15)
F114 0.206(12) 0.179(9) 0.36(2) 0.031(10) 0.110(11) -0.023(8)
F115 0.111(8) 0.344(16) 0.268(12) -0.143(12) -0.001(8) 0.006(10)
F116 0.30(2) 0.199(14) 0.26(2) -0.066(14) -0.076(17) -0.064(14)
F117 0.316(17) 0.188(10) 0.361(18) 0.054(10) 0.135(18) 0.113(11)
F118 0.36(2) 0.184(9) 0.235(16) -0.009(9) -0.009(13) 0.010(9)
F119 0.64(5) 0.192(14) 0.119(12) 0.006(10) 0.062(18) 0.10(2)
F120 0.255(13) 0.333(19) 0.294(18) 0.168(14) 0.113(14) 0.050(11)
F121 0.40(2) 0.281(18) 0.274(13) -0.030(14) 0.038(13) -0.112(17)
F122 0.133(11) 0.56(2) 0.49(3) 0.35(2) 0.134(14) 0.110(13)
F123 0.248(16) 0.214(13) 0.368(19) 0.069(14) 0.121(15) -0.034(10)
F124 0.43(3) 0.213(16) 0.306(12) 0.011(12) 0.026(14) -0.078(14)
F125 0.198(17) 0.280(13) 0.52(3) -0.051(15) 0.100(16) 0.077(12)
F126 0.313(16) 0.283(16) 0.47(2) -0.190(16) 0.253(17) -0.102(16)
F127 0.52(3) 0.334(15) 0.186(12) -0.006(12) 0.175(18) 0.078(17)
F130 0.240(14) 0.185(12) 0.255(11) 0.044(9) 0.062(9) 0.024(9)
F131 0.238(15) 0.241(16) 0.284(12) 0.092(12) 0.064(10) 0.045(10)
F134 0.264(17) 0.263(14) 0.323(17) 0.054(13) 0.170(16) 0.085(12)
F136 0.259(18) 0.364(19) 0.199(10) -0.047(11) -0.041(10) 0.155(12)
F137 0.161(9) 0.137(7) 0.103(7) -0.019(5) 0.063(6) -0.022(6)
F138 0.213(11) 0.136(7) 0.106(7) 0.016(5) 0.072(7) -0.011(7)
F139 0.220(12) 0.131(7) 0.156(10) -0.015(6) 0.112(9) -0.023(8)
F140 0.128(8) 0.183(10) 0.125(8) 0.005(7) 0.040(7) -0.004(7)
F141 0.144(8) 0.173(8) 0.107(7) -0.025(6) 0.058(6) -0.010(6)
F142 0.129(8) 0.183(10) 0.193(11) 0.092(9) 0.065(8) 0.018(7)
F143 0.142(9) 0.201(11) 0.157(10) -0.050(8) 0.047(8) -0.035(8)
F144 0.236(13) 0.104(6) 0.218(12) -0.031(7) 0.151(11) -0.023(7)
F145 0.159(10) 0.223(11) 0.132(9) -0.011(8) 0.099(8) -0.026(8)
F146 0.142(9) 0.210(11) 0.156(10) -0.009(8) 0.086(8) -0.051(8)
F147 0.161(12) 0.220(12) 0.135(9) -0.008(8) 0.049(9) 0.026(9)
F148 0.121(9) 0.152(9) 0.35(2) -0.059(11) 0.107(11) 0.006(7)
F149 0.212(14) 0.207(11) 0.096(8) -0.025(7) 0.025(8) 0.018(10)
F150 0.121(8) 0.153(9) 0.274(16) -0.091(10) 0.057(9) -0.015(6)
P36 0.220(8) 0.391(16) 0.423(19) 0.172(12) 0.226(11) 0.061(9)
F151 0.170(11) 0.278(16) 0.142(10) 0.018(10) 0.092(9) 0.029(10)
F152 0.143(10) 0.237(14) 0.259(17) 0.053(12) 0.108(11) 0.057(9)
F154 0.264(11) 0.249(13) 0.234(12) 0.092(10) 0.166(10) 0.138(11)
F155 0.259(18) 0.195(12) 0.215(16) 0.018(11) 0.139(14) 0.028(11)
F156 0.147(9) 0.340(17) 0.173(9) 0.025(9) 0.013(7) -0.081(10)
F157 0.210(15) 0.279(16) 0.103(8) -0.007(9) 0.002(9) -0.077(12)
F158 0.247(13) 0.151(8) 0.353(18) 0.050(9) 0.203(14) 0.028(7)
F159 0.376(19) 0.231(10) 0.136(10) 0.006(8) 0.074(10) 0.098(11)
F160 0.246(16) 0.181(11) 0.196(13) -0.025(10) 0.131(12) -0.033(11)
F161 0.169(8) 0.237(13) 0.324(19) -0.074(11) 0.150(10) -0.035(8)
F163 0.134(7) 0.53(3) 0.185(11) 0.076(11) 0.086(7) 0.066(10)
F164 0.303(18) 0.216(9) 0.170(12) -0.078(9) -0.031(9) 0.105(9)
F165 0.172(13) 0.39(3) 0.158(13) -0.056(14) 0.091(11) -0.055(14)
F166 0.245(18) 0.34(2) 0.163(13) 0.040(14) 0.085(13) -0.045(16)
F167 0.208(14) 0.230(11) 0.355(16) -0.016(10) 0.183(14) -0.013(9)
F168 0.131(11) 0.315(19) 0.227(16) -0.066(14) 0.070(11) -0.030(11)
F169 0.142(11) 0.43(3) 0.158(12) 0.107(15) 0.038(10) -0.056(13)
F171 0.37(2) 0.297(16) 0.30(2) 0.059(14) 0.211(17) -0.036(14)
F172 0.232(12) 0.289(17) 0.246(15) 0.128(12) -0.011(11) -0.063(11)
F173 0.37(3) 0.30(2) 0.26(2) -0.078(17) 0.23(2) -0.039(19)
F174 0.287(15) 0.59(2) 0.185(11) -0.127(16) 0.165(11) -0.227(18)
F175 0.233(16) 0.40(2) 0.271(13) -0.154(15) 0.131(11) -0.097(13)
F176 0.267(13) 0.268(14) 0.161(10) 0.096(10) 0.029(10) 0.056(11)
F177 0.35(2) 0.191(12) 0.304(13) -0.026(10) 0.154(12) 0.072(12)
F178 0.169(13) 0.48(2) 0.325(19) 0.02(2) 0.146(14) 0.010(13)
F179 0.260(17) 0.259(13) 0.143(8) 0.014(8) -0.003(8) -0.003(10)
F180 0.154(11) 0.399(18) 0.36(2) -0.023(15) 0.128(13) 0.011(13)
F181 0.341(18) 0.167(10) 0.34(2) 0.037(10) 0.158(17) 0.038(10)
F182 0.35(3) 0.201(14) 0.245(19) -0.020(13) 0.138(18) 0.044(15)
F184 0.248(17) 0.243(14) 0.374(19) -0.038(15) 0.148(16) 0.046(11)
F186 0.36(2) 0.145(9) 0.43(2) 0.026(10) 0.218(19) 0.059(9)
F187 0.222(15) 0.61(3) 0.34(2) 0.220(17) 0.198(17) 0.176(19)
F188 0.360(16) 0.35(2) 0.42(3) 0.126(18) 0.260(19) 0.077(15)
F189 0.267(11) 0.205(14) 0.38(2) 0.025(12) 0.112(12) 0.122(11)
F190 0.197(16) 0.265(19) 0.28(2) 0.138(18) 0.047(14) -0.004(13)
F191 0.33(3) 0.265(12) 0.49(3) 0.065(15) 0.025(17) -0.117(13)
F192 0.36(2) 0.39(2) 0.235(12) -0.059(15) 0.102(11) -0.025(17)
F193 0.230(12) 0.35(2) 0.62(3) 0.19(2) 0.212(15) 0.028(13)
F196 0.209(16) 0.265(15) 0.411(17) -0.177(15) -0.018(12) 0.081(11)
F198 0.42(2) 0.42(2) 0.321(15) 0.219(16) 0.192(17) 0.11(2)
F200 0.142(7) 0.226(13) 0.50(3) 0.107(14) 0.137(10) 0.038(7)
F203 0.32(2) 0.53(3) 0.64(4) 0.35(3) 0.28(2) 0.13(2)
C16S 0.20(2) 0.26(2) 0.158(19) -0.054(15) 0.092(14) -0.082(13)
C17S 0.23(2) 0.27(2) 0.147(18) -0.026(15) 0.059(15) -0.076(16)
C18S 0.212(19) 0.225(19) 0.162(19) -0.001(14) 0.032(13) -0.068(14)
F206 0.30(2) 0.37(2) 0.55(3) 0.067(19) 0.25(2) 0.048(19)
F207 0.214(11) 0.51(3) 0.44(3) 0.079(18) 0.222(13) 0.063(13)
C29Y 0.281(15) 0.308(15) 0.259(14) -0.003(12) 0.153(12) -0.002(13)
C16T 0.156(13) 0.25(2) 0.149(17) -0.004(14) 0.009(14) 0.011(13)
C30S 0.31(4) 0.33(4) 0.41(6) -0.24(5) 0.25(5) -0.20(4)
C21V 0.245(14) 0.276(13) 0.166(10) -0.045(10) 0.039(9) 0.063(11)
C11Y 0.21(2) 0.265(18) 0.29(2) -0.056(17) 0.12(2) 0.04(2)
C30A 0.29(4) 0.139(12) 0.29(3) 0.057(16) 0.03(3) 0.057(18)
P61 0.382(15) 0.195(8) 0.198(9) -0.034(5) 0.157(9) -0.027(7)
F216 0.314(16) 0.241(15) 0.283(18) -0.054(12) 0.103(13) 0.010(12)
F217 0.53(3) 0.231(15) 0.260(16) 0.026(12) 0.177(16) 0.035(14)
P40 0.361(14) 0.200(7) 0.262(9) 0.073(8) 0.210(10) 0.043(7)
F220 0.43(3) 0.271(16) 0.213(14) 0.018(11) 0.126(13) -0.026(14)
F221 0.46(2) 0.222(15) 0.40(3) -0.081(13) 0.28(2) -0.041(14)
F222 0.31(2) 0.274(18) 0.284(11) 0.056(12) 0.022(12) -0.091(13)
F223 0.39(2) 0.246(16) 0.37(2) 0.003(13) 0.25(2) 0.000(14)
F227 0.346(19) 0.219(14) 0.266(11) 0.064(10) 0.162(11) -0.011(12)
F228 0.36(2) 0.219(10) 0.281(16) -0.010(11) 0.217(15) -0.005(11)
F229 0.44(2) 0.251(14) 0.43(3) 0.04(2) 0.25(2) 0.142(17)
C30T 0.20(2) 0.31(3) 0.13(2) -0.011(17) 0.047(17) -0.07(2)
F237 0.53(3) 0.245(13) 0.40(2) 0.120(16) 0.22(2) -0.046(15)
F238 0.37(2) 0.266(19) 0.36(2) -0.032(14) 0.120(17) -0.059(17)
C26L 0.120(11) 0.27(2) 0.110(11) -0.023(13) 0.019(8) 0.040(13)
C26S 0.154(17) 0.124(9) 0.246(14) 0.010(10) 0.031(19) -0.021(12)
N1Y 0.100(10) 0.174(10) 0.216(14) 0.020(10) 0.065(13) 0.042(10)
C26P 0.26(2) 0.180(13) 0.149(16) -0.028(12) 0.084(15) 0.024(18)
N1S 0.116(11) 0.138(8) 0.158(9) -0.015(7) 0.035(10) -0.017(9)
N1V 0.098(10) 0.295(14) 0.096(10) 0.019(9) 0.051(9) 0.053(12)
C26X 0.121(13) 0.28(2) 0.18(2) 0.020(14) -0.011(13) -0.032(13)
C26V 0.172(18) 0.40(2) 0.130(16) 0.093(14) 0.079(16) 0.02(2)
N1R 0.149(13) 0.199(13) 0.113(11) -0.040(9) 0.007(8) 0.050(10)
C26T 0.136(17) 0.121(13) 0.31(3) 0.045(15) 0.078(17) -0.021(12)
C26Y 0.23(2) 0.189(12) 0.29(2) -0.019(14) 0.06(2) 0.040(18)
N1X 0.100(9) 0.186(12) 0.110(10) 0.034(8) 0.025(8) 0.009(7)
C26R 0.152(17) 0.258(18) 0.132(15) -0.051(14) -0.024(11) 0.048(13)
C32X 0.18(2) 0.36(4) 0.44(5) -0.11(4) 0.14(3) -0.06(2)
F245 0.40(2) 0.36(2) 0.42(2) 0.06(2) 0.31(2) 0.064(17)
C30Y 0.282(15) 0.309(15) 0.265(14) 0.002(12) 0.149(13) -0.005(12)
C32V 0.258(16) 0.279(14) 0.177(13) -0.040(12) 0.034(12) 0.060(13)
C24R 0.144(11) 0.180(14) 0.155(17) -0.083(13) 0.006(13) 0.010(10)
C20R 0.178(16) 0.172(14) 0.133(15) -0.066(11) 0.042(13) 0.029(10)
C22R 0.150(12) 0.173(14) 0.118(14) -0.060(10) 0.040(12) 0.009(11)
C19R 0.176(14) 0.189(14) 0.151(16) -0.085(13) 0.025(14) 0.016(12)
C21R 0.181(14) 0.192(15) 0.119(15) -0.040(12) 0.043(12) 0.031(12)
C25R 0.27(3) 0.137(17) 0.17(2) -0.023(15) 0.03(2) 0.062(18)
C31R 0.18(2) 0.24(3) 0.15(2) -0.051(18) 0.075(18) 0.002(16)
C23R 0.141(13) 0.184(14) 0.169(17) -0.086(11) 0.017(14) 0.007(9)
C32R 0.071(13) 0.37(4) 0.19(2) -0.15(2) 0.033(14) 0.006(16)
F243 0.198(13) 0.191(12) 0.65(3) 0.125(14) 0.126(19) 0.021(10)
F101 0.140(11) 0.43(3) 0.36(3) 0.29(2) 0.103(14) 0.038(13)
F307 0.63(3) 0.139(9) 0.314(16) 0.009(9) 0.371(19) 0.008(12)
F92 0.29(2) 0.282(15) 0.50(2) 0.078(14) 0.25(2) 0.005(13)
F63 0.70(3) 0.331(15) 0.121(9) 0.067(9) 0.162(11) 0.318(19)
F256 0.48(3) 0.41(3) 0.276(12) 0.117(15) 0.169(14) 0.03(2)
F1A 0.306(14) 0.290(12) 0.117(8) 0.035(7) 0.069(8) -0.138(12)
P102 0.205(8) 0.297(13) 0.40(2) -0.050(11) 0.174(11) 0.028(10)
P101 0.171(10) 0.287(11) 0.49(2) 0.072(13) 0.087(10) -0.042(9)
F804 0.138(12) 0.282(12) 0.52(3) 0.062(15) 0.105(15) -0.032(10)
F807 0.229(10) 0.278(17) 0.269(16) -0.023(12) 0.142(11) 0.041(11)
F808 0.30(2) 0.39(2) 0.53(4) -0.13(2) 0.19(2) 0.09(2)
F810 0.210(11) 0.43(3) 0.61(4) -0.13(2) 0.122(16) 0.022(15)
C28S 0.19(2) 0.26(3) 0.25(3) 0.01(2) -0.001(19) -0.078(14)
F806 0.176(14) 0.35(2) 0.63(4) -0.06(2) 0.130(18) -0.082(15)
F809 0.240(17) 0.43(2) 0.48(3) -0.20(2) 0.15(2) 0.007(19)
F801 0.27(2) 0.311(14) 0.61(4) 0.042(18) 0.11(2) -0.103(16)
F805 0.36(3) 0.34(2) 0.52(3) 0.10(2) 0.02(2) 0.00(2)
F803 0.236(17) 0.43(3) 0.58(3) 0.01(3) 0.17(2) -0.140(18)
F811 0.29(2) 0.49(3) 0.39(3) 0.10(2) 0.096(19) 0.04(2)
F999 0.42(3) 0.42(2) 0.53(4) -0.04(2) 0.27(3) -0.13(3)
P334 0.081(6) 0.126(7) 0.105(7) 0.029(5) 0.028(5) 0.005(4)
F757 0.089(11) 0.088(9) 0.081(10) 0.006(7) 0.005(9) -0.009(7)
F758 0.082(11) 0.116(10) 0.131(15) -0.010(9) 0.057(11) -0.001(7)
F756 0.167(16) 0.106(11) 0.138(15) -0.011(9) 0.096(13) -0.008(10)
F760 0.115(13) 0.130(12) 0.141(15) 0.014(10) 0.052(12) 0.001(10)
F761 0.154(17) 0.108(11) 0.136(15) 0.004(10) 0.045(13) -0.042(11)
F759 0.093(12) 0.116(11) 0.101(12) 0.002(9) 0.042(10) -0.015(9)
P333 0.087(7) 0.162(11) 0.152(11) 0.013(8) 0.056(8) 0.027(5)
F764 0.082(15) 0.19(2) 0.097(10) -0.009(9) 0.009(10) -0.041(12)
F763 0.127(12) 0.134(13) 0.142(17) -0.021(11) 0.024(11) -0.015(9)
F762 0.137(15) 0.191(18) 0.22(2) 0.060(17) 0.048(18) 0.043(14)
F766 0.082(11) 0.20(2) 0.17(2) 0.032(16) 0.043(13) 0.016(10)
F765 0.084(12) 0.139(11) 0.107(12) -0.011(9) 0.013(11) -0.004(8)
F767 0.16(2) 0.22(2) 0.174(15) -0.019(15) 0.071(15) 0.050(16)
P889 0.158(6) 0.378(13) 0.207(8) 0.129(10) 0.028(6) -0.011(8)
F444 0.31(2) 0.416(15) 0.43(3) 0.268(18) 0.09(2) 0.085(16)
F445 0.152(8) 0.39(2) 0.245(15) 0.027(17) -0.010(10) 0.000(11)
F446 0.30(2) 0.62(3) 0.181(11) 0.070(16) 0.052(12) -0.18(2)
F447 0.37(2) 0.339(13) 0.33(2) 0.062(14) 0.21(2) -0.023(14)
F449 0.32(2) 0.328(19) 0.263(14) 0.065(14) 0.115(14) -0.016(18)
F448 0.158(9) 0.65(3) 0.39(2) -0.05(3) 0.019(12) -0.035(15)
N366 0.143(10) 0.242(13) 0.067(8) -0.026(8) 0.001(8) 0.119(9)
P201 0.104(6) 0.202(8) 0.154(7) -0.046(6) 0.007(6) -0.011(5)
F488 0.134(17) 0.196(11) 0.151(17) -0.101(11) -0.066(13) 0.048(12)
F489 0.083(12) 0.23(2) 0.30(3) -0.14(2) -0.014(15) 0.032(13)
F490 0.25(3) 0.25(2) 0.113(11) -0.068(11) -0.085(13) -0.04(2)
F909 0.25(2) 0.39(3) 0.47(2) 0.06(2) 0.060(17) 0.00(2)
P302 0.089(7) 0.295(17) 0.108(8) 0.073(8) 0.052(7) 0.066(8)
F351 0.177(19) 0.28(2) 0.32(3) 0.16(2) 0.15(2) 0.091(18)
F352 0.19(2) 0.150(16) 0.112(14) -0.017(10) -0.027(14) -0.004(12)
F353 0.167(13) 0.24(3) 0.16(2) 0.004(16) 0.012(14) -0.044(14)
F358 0.17(2) 0.24(3) 0.199(17) -0.070(16) 0.025(16) 0.022(18)
F361 0.155(13) 0.26(3) 0.100(16) 0.014(15) 0.014(12) -0.041(15)
F363 0.23(3) 0.22(2) 0.145(15) -0.017(13) 0.077(18) -0.064(19)
P304 0.090(7) 0.346(18) 0.096(8) 0.061(8) 0.059(7) 0.056(9)
F354 0.20(2) 0.125(15) 0.186(13) -0.014(11) 0.080(15) -0.062(14)
F356 0.150(16) 0.146(13) 0.177(17) -0.031(10) 0.068(13) -0.056(9)
F357 0.167(12) 0.178(18) 0.155(18) 0.012(13) 0.041(13) -0.047(12)
F359 0.161(13) 0.154(17) 0.29(3) -0.081(18) 0.111(17) -0.033(12)
F360 0.122(17) 0.22(2) 0.201(14) -0.050(14) 0.037(13) 0.005(14)
F362 0.192(18) 0.199(17) 0.22(2) -0.008(14) 0.109(18) 0.016(14)
P301 0.298(13) 0.403(17) 0.238(13) 0.097(10) 0.098(9) 0.180(13)
F301 0.260(13) 0.66(4) 0.177(13) 0.126(19) 0.101(10) 0.263(17)
F302 0.58(3) 0.264(16) 0.266(19) 0.023(17) 0.13(2) -0.01(2)
F303 0.224(16) 0.268(15) 0.49(3) 0.096(15) 0.146(18) 0.106(13)
F305 0.302(16) 0.53(4) 0.31(2) 0.04(2) 0.095(14) 0.11(2)
F306 0.31(2) 0.57(4) 0.220(17) 0.16(2) 0.016(13) 0.09(2)
P303 0.160(11) 0.62(3) 0.70(4) -0.30(3) -0.004(16) 0.058(16)
F320 0.227(19) 0.29(2) 0.88(6) -0.27(3) 0.12(3) 0.015(18)
F322 0.208(15) 0.50(4) 0.43(4) -0.19(3) 0.057(17) 0.01(2)
P305 0.291(14) 0.47(2) 0.293(18) 0.093(14) 0.137(12) 0.170(17)
F308 0.45(3) 0.60(4) 0.37(3) 0.09(2) 0.17(2) 0.31(3)
F309 0.38(3) 0.55(3) 0.39(3) 0.17(3) 0.20(2) 0.21(2)
F310 0.39(3) 0.47(3) 0.34(3) 0.11(2) 0.11(2) 0.10(2)
F311 0.331(19) 0.51(4) 0.36(3) 0.06(2) 0.084(18) 0.15(2)
F312 0.38(3) 0.54(3) 0.27(2) 0.080(18) 0.119(18) 0.24(3)
F313 0.303(18) 0.54(4) 0.41(3) 0.12(2) 0.113(18) 0.12(2)
P306 0.241(11) 0.327(13) 0.343(15) -0.020(15) 0.098(14) 0.035(12)
F314 0.30(2) 0.318(17) 0.53(4) -0.05(3) 0.01(3) 0.001(17)
F315 0.218(17) 0.57(3) 0.37(3) 0.00(3) 0.06(2) -0.064(19)
F316 0.220(14) 0.41(3) 0.48(4) -0.02(3) 0.078(19) -0.048(17)
F317 0.30(2) 0.38(2) 0.354(18) 0.077(19) 0.062(18) -0.04(2)
F318 0.41(3) 0.280(13) 0.46(4) 0.05(2) 0.11(3) -0.054(18)

loop_
_atom_type_symbol
_atom_type_description
_atom_type_scat_dispersion_real
_atom_type_scat_dispersion_imag
_atom_type_scat_source
C C 0.0051 0.0024 'International Tables Vol C Tables 4.2.6.8 and 6.1.1.4'
H H 0.0000 0.0000 'International Tables Vol C Tables 4.2.6.8 and 6.1.1.4'
N N 0.0095 0.0049 'International Tables Vol C Tables 4.2.6.8 and 6.1.1.4'
O O 0.0163 0.0090 'International Tables Vol C Tables 4.2.6.8 and 6.1.1.4'
F F 0.0255 0.0152 'International Tables Vol C Tables 4.2.6.8 and 6.1.1.4'
P P 0.1371 0.1357 'International Tables Vol C Tables 4.2.6.8 and 6.1.1.4'
Pd Pd -0.6123 1.3921 'International Tables Vol C Tables 4.2.6.8 and 6.1.1.4'

loop_
_geom_angle_atom_site_label_1
_geom_angle_atom_site_label_2
_geom_angle_atom_site_label_3
_geom_angle
_geom_angle_site_symmetry_1
_geom_angle_site_symmetry_3
C2B C19B C20B 122.5(16) . .
C2B C19B C24B 117.8(15) . .
C20B C19B C24B 119.5(15) . .
C13E C14E C15E 118.2(4) . .
C13E C14E C29E 122.8(11) . .
C15E C14E C29E 119.0(11) . .
N1R C6R C7R 117.9(7) . .
N1R C6R C5R 123.2(6) . .
C7R C6R C5R 118.7(7) . .
C9R N8R C7R 120.8(7) . .
C9R N8R Pd17 131.4(6) . .
C7R N8R Pd17 106.9(6) . .
C18N C28N H28A 109.5 . .
C18N C28N H28B 109.5 . .
H28A C28N H28B 109.5 . .
C18N C28N H28C 109.5 . .
H28A C28N H28C 109.5 . .
H28B C28N H28C 109.5 . .
C18Y C28Y H28D 109.5 . .
C18Y C28Y H28E 109.5 . .
H28D C28Y H28E 109.5 . .
C18Y C28Y H28F 109.5 . .
H28D C28Y H28F 109.5 . .
H28E C28Y H28F 109.5 . .
C2 N1 C6 117.7(14) . .
C2 N1 Pd6 122.7(12) . .
C6 N1 Pd6 119.1(10) . .
N1 C2 C3 124.6(16) . .
N1 C2 H2A 117.7 . .
C3 C2 H2A 117.7 . .
C4 C3 C2 116.3(16) . .
C4 C3 H3A 121.8 . .
C2 C3 H3A 121.8 . .
C5 C4 C3 116.5(16) . .
C5 C4 C7 122.7(15) . .
C3 C4 C7 120.8(15) . .
C6 C5 C4 124.6(15) . .
C6 C5 H5A 117.7 . .
C4 C5 H5A 117.7 . .
C5 C6 N1 120.2(14) . .
C5 C6 H6A 119.9 . .
N1 C6 H6A 119.9 . .
N12 C7 N8 124.5(14) . .
N12 C7 C4 117.7(15) . .
N8 C7 C4 117.1(14) . .
C7 N8 C9 113.9(12) . .
N10 C9 N8 124.8(14) . .
N10 C9 C19 117.1(15) . .
N8 C9 C19 118.0(13) . .
C9 N10 C11 114.8(14) . .
N12 C11 N10 126.2(14) . .
N12 C11 C13 117.5(14) . .
N10 C11 C13 116.1(15) . .
C7 N12 C11 115.3(14) . .
C14 C13 C18 115.9(14) . .
C14 C13 C11 121.3(13) . .
C18 C13 C11 122.2(16) . .
C15 C14 C13 120.3(13) . .
C15 C14 H14A 119.8 . .
C13 C14 H14A 119.8 . .
N16 C15 C14 120.4(13) . .
N16 C15 H15A 119.8 . .
C14 C15 H15A 119.8 . .
C17 N16 C15 120.0(12) . .
C17 N16 Pd5 117.1(9) . .
C15 N16 Pd5 122.3(10) . .
C18 C17 N16 120.8(14) . .
C18 C17 H17A 119.6 . .
N16 C17 H17A 119.6 . .
C17 C18 C13 122.0(16) . .
C17 C18 H18A 119.0 . .
C13 C18 H18A 119.0 . .
C20 C19 C24 121.0(14) . .
C20 C19 C9 122.5(16) . .
C24 C19 C9 116.5(15) . .
C19 C20 C21 120.0(14) . .
C19 C20 H20A 120.0 . .
C21 C20 H20A 120.0 . .
N22 C21 C20 121.1(13) . .
N22 C21 H21A 119.4 . .
C20 C21 H21A 119.4 . .
C21 N22 C23 118.4(12) . .
C21 N22 Pd2 122.3(9) . .
C23 N22 Pd2 119.2(10) . .
N22 C23 C24 122.9(13) . .
N22 C23 H23A 118.6 . .
C24 C23 H23A 118.6 . .
C19 C24 C23 116.5(13) . .
C19 C24 H24A 121.7 . .
C23 C24 H24A 121.7 . .
C30 N25 C26 122.4(12) . .
C30 N25 Pd6 121.5(9) . .
C26 N25 Pd6 115.5(10) . .
N25 C26 C27 120.7(15) . .
N25 C26 H26A 119.7 . .
C27 C26 H26A 119.7 . .
C26 C27 C28 119.0(14) . .
C26 C27 H27A 120.5 . .
C28 C27 H27A 120.5 . .
C29 C28 C27 118.7(13) . .
C29 C28 C31 122.2(14) . .
C27 C28 C31 119.1(14) . .
C28 C29 C30 118.9(14) . .
C28 C29 H29A 120.5 . .
C30 C29 H29A 120.5 . .
N25 C30 C29 120.0(13) . .
N25 C30 H30A 120.0 . .
C29 C30 H30A 120.0 . .
N32 C31 N36 124.0(13) . .
N32 C31 C28 122.1(13) . .
N36 C31 C28 113.8(13) . .
C33 N32 C31 118.3(13) . .
N32 C33 N34 123.3(14) . .
N32 C33 C43 122.4(15) . .
N34 C33 C43 114.2(15) . .
C35 N34 C33 112.6(13) . .
N36 C35 N34 127.9(15) . .
N36 C35 C37 117.2(14) . .
N34 C35 C37 114.8(13) . .
C35 N36 C31 113.6(13) . .
C38 C37 C42 117.5(15) . .
C38 C37 C35 122.9(14) . .
C42 C37 C35 119.0(14) . .
C39 C38 C37 120.6(15) . .
C39 C38 H38A 119.7 . .
C37 C38 H38A 119.7 . .
C38 C39 N40 122.4(14) . .
C38 C39 H39A 118.8 . .
N40 C39 H39A 118.8 . .
C41 N40 C39 113.2(13) . .
C41 N40 Pd3 122.9(11) . .
C39 N40 Pd3 123.0(10) . .
C42 C41 N40 127.4(14) . .
C42 C41 H41A 116.3 . .
N40 C41 H41A 116.3 . .
C41 C42 C37 118.0(14) . .
C41 C42 H42A 121.0 . .
C37 C42 H42A 121.0 . .
C48 C43 C44 119.1(14) . .
C48 C43 C33 119.7(15) . .
C44 C43 C33 121.3(14) . .
C45 C44 C43 116.6(14) . .
C45 C44 H44A 121.7 . .
C43 C44 H44A 121.7 . .
N46 C45 C44 123.1(14) . .
N46 C45 H45A 118.5 . .
C44 C45 H45A 118.5 . .
C47 N46 C45 118.3(13) . .
C47 N46 Pd4 122.4(12) . .
C45 N46 Pd4 118.9(10) . .
N46 C47 C48 121.3(16) . .
N46 C47 H47A 119.3 . .
C48 C47 H47A 119.3 . .
C43 C48 C47 121.4(15) . .
C43 C48 H48A 119.3 . .
C47 C48 H48A 119.3 . .
C50 N49 C54 119.5(14) . .
C50 N49 Pd4 118.3(12) . .
C54 N49 Pd4 121.2(12) . .
N49 C50 C51 122.0(15) . .
N49 C50 H50A 119.0 . .
C51 C50 H50A 119.0 . .
C52 C51 C50 119.9(16) . .
C52 C51 H51A 120.1 . .
C50 C51 H51A 120.1 . .
C51 C52 C53 115.3(16) . .
C51 C52 C55 122.9(15) . .
C53 C52 C55 121.5(15) . .
C54 C53 C52 123.2(15) . .
C54 C53 H53A 118.4 . .
C52 C53 H53A 118.4 . .
C53 C54 N49 119.9(15) . .
C53 C54 H54A 120.1 . .
N49 C54 H54A 120.1 . .
N56 C55 N60 123.2(15) . .
N56 C55 C52 117.1(15) . .
N60 C55 C52 119.7(14) . .
C55 N56 C57 115.9(14) . .
N58 C57 N56 124.1(13) . .
N58 C57 C67 121.4(15) . .
N56 C57 C67 114.5(15) . .
C59 N58 C57 116.6(14) . .
N58 C59 N60 124.0(15) . .
N58 C59 C61 122.2(15) . .
N60 C59 C61 113.8(14) . .
C59 N60 C55 116.3(13) . .
C66 C61 C62 117.2(15) . .
C66 C61 C59 121.6(15) . .
C62 C61 C59 121.2(14) . .
C63 C62 C61 119.7(15) . .
C63 C62 H62A 120.2 . .
C61 C62 H62A 120.2 . .
C62 C63 N64 123.0(16) . .
C62 C63 H63A 118.5 . .
N64 C63 H63A 118.5 . .
C65 N64 C63 118.5(14) . .
C65 N64 Pd1 117.5(11) . .
C63 N64 Pd1 123.4(12) . .
N64 C65 C66 119.8(14) . .
N64 C65 H65A 120.1 . .
C66 C65 H65A 120.1 . .
C61 C66 C65 121.8(15) . .
C61 C66 H66A 119.1 . .
C65 C66 H66A 119.1 . .
C68 C67 C72 116.2(13) . .
C68 C67 C57 123.1(14) . .
C72 C67 C57 120.2(14) . .
C69 C68 C67 117.7(14) . .
C69 C68 H68A 121.1 . .
C67 C68 H68A 121.1 . .
N70 C69 C68 126.6(14) . .
N70 C69 H69A 116.7 . .
C68 C69 H69A 116.7 . .
C69 N70 C71 116.6(12) . .
C69 N70 Pd5 127.1(10) . .
C71 N70 Pd5 115.7(10) . .
N70 C71 C72 122.5(15) . .
N70 C71 H71A 118.8 . .
C72 C71 H71A 118.8 . .
C71 C72 C67 119.8(14) . .
C71 C72 H72A 120.1 . .
C67 C72 H72A 120.1 . .
C74 N73 C78 119.6(13) . .
C74 N73 Pd1 122.2(12) . .
C78 N73 Pd1 117.4(10) . .
N73 C74 C75 121.4(14) . .
N73 C74 H74A 119.3 . .
C75 C74 H74A 119.3 . .
C76 C75 C74 115.3(15) . .
C76 C75 H75A 122.4 . .
C74 C75 H75A 122.4 . .
C75 C76 C77 120.2(16) . .
C75 C76 C79 123.1(16) . .
C77 C76 C79 116.6(16) . .
C78 C77 C76 121.4(17) . .
C78 C77 H77A 119.3 . .
C76 C77 H77A 119.3 . .
C77 C78 N73 121.1(15) . .
C77 C78 H78A 119.4 . .
N73 C78 H78A 119.4 . .
N84 C79 N80 123.9(15) . .
N84 C79 C76 118.4(17) . .
N80 C79 C76 117.4(15) . .
C81 N80 C79 116.7(13) . .
N80 C81 N82 123.1(14) . .
N80 C81 C91 122.0(16) . .
N82 C81 C91 114.9(14) . .
C83 N82 C81 118.0(14) . .
N82 C83 N84 122.0(17) . .
N82 C83 C85 121.1(16) . .
N84 C83 C85 116.7(18) . .
C79 N84 C83 116.0(15) . .
C90 C85 C86 119.3(15) . .
C90 C85 C83 122.7(16) . .
C86 C85 C83 117.9(16) . .
C87 C86 C85 117.0(18) . .
C87 C86 H86A 121.5 . .
C85 C86 H86A 121.5 . .
N88 C87 C86 121.9(16) . .
N88 C87 H87A 119.0 . .
C86 C87 H87A 119.0 . .
C89 N88 C87 119.0(14) . .
C89 N88 Pd3 122.6(12) . .
C87 N88 Pd3 117.4(11) . .
N88 C89 C90 124.5(16) . .
N88 C89 H89A 117.7 . .
C90 C89 H89A 117.7 . .
C89 C90 C85 118.3(15) . .
C89 C90 H90A 120.8 . .
C85 C90 H90A 120.8 . .
C96 C91 C92 118.3(16) . .
C96 C91 C81 121.3(16) . .
C92 C91 C81 120.4(16) . .
C91 C92 C93 118.5(15) . .
C91 C92 H92A 120.8 . .
C93 C92 H92A 120.8 . .
N94 C93 C92 120.3(13) . .
N94 C93 H93A 119.9 . .
C92 C93 H93A 119.9 . .
C95 N94 C93 122.5(13) . .
C95 N94 Pd2 121.4(10) . .
C93 N94 Pd2 115.9(9) . .
N94 C95 C96 120.9(15) . .
N94 C95 H95A 119.5 . .
C96 C95 H95A 119.5 . .
C91 C96 C95 119.4(16) . .
C91 C96 H96A 120.3 . .
C95 C96 H96A 120.3 . .
C98 N97 C102 119.5(13) . .
C98 N97 Pd12 120.5(10) . .
C102 N97 Pd12 119.1(10) . .
N97 C98 C99 119.9(14) . .
N97 C98 H98A 120.0 . .
C99 C98 H98A 120.0 . .
C100 C99 C98 121.3(15) . .
C100 C99 H99A 119.3 . .
C98 C99 H99A 119.3 . .
C99 C100 C101 115.8(14) . .
C99 C100 C103 121.1(16) . .
C101 C100 C103 123.0(15) . .
C102 C101 C100 121.2(15) . .
C102 C101 H10B 119.4 . .
C100 C101 H10B 119.4 . .
C101 C102 N97 122.1(14) . .
C101 C102 H10C 119.0 . .
N97 C102 H10C 119.0 . .
N108 C103 N104 128.6(15) . .
N108 C103 C100 116.5(15) . .
N104 C103 C100 114.9(16) . .
C105 N104 C103 111.0(13) . .
N106 C105 N104 126.6(14) . .
N106 C105 C109 116.7(16) . .
N104 C105 C109 116.4(15) . .
C105 N106 C107 114.0(15) . .
N108 C107 N106 126.6(15) . .
N108 C107 C115 118.9(14) . .
N106 C107 C115 114.5(15) . .
C103 N108 C107 113.0(14) . .
C110 C109 C114 118.9(16) . .
C110 C109 C105 123.5(15) . .
C114 C109 C105 116.7(15) . .
C111 C110 C109 118.5(17) . .
C111 C110 H11A 120.8 . .
C109 C110 H11A 120.8 . .
C110 C111 N112 124.8(16) . .
C110 C111 H11B 117.6 . .
N112 C111 H11B 117.6 . .
C113 N112 C111 116.9(15) . .
C113 N112 Pd11 119.4(13) . .
C111 N112 Pd11 123.1(11) . .
N112 C113 C114 125.4(16) . .
N112 C113 H11C 117.3 . .
C114 C113 H11C 117.3 . .
C109 C114 C113 115.0(16) . .
C109 C114 H11D 122.5 . .
C113 C114 H11D 122.5 . .
C120 C115 C116 117.1(14) . .
C120 C115 C107 123.6(14) . .
C116 C115 C107 119.3(14) . .
C117 C116 C115 118.6(14) . .
C117 C116 H11E 120.7 . .
C115 C116 H11E 120.7 . .
C116 C117 N118 123.6(15) . .
C116 C117 H11F 118.2 . .
N118 C117 H11F 118.2 . .
C117 N118 C119 118.4(12) . .
C117 N118 Pd8 118.8(11) . .
C119 N118 Pd8 121.4(10) . .
N118 C119 C120 119.5(14) . .
N118 C119 H11G 120.2 . .
C120 C119 H11G 120.2 . .
C115 C120 C119 122.4(16) . .
C115 C120 H12B 118.8 . .
C119 C120 H12B 118.8 . .
C126 N121 C122 119.6(11) . .
C126 N121 Pd8 121.8(9) . .
C122 N121 Pd8 116.9(9) . .
C123 C122 N121 121.3(12) . .
C123 C122 H12C 119.4 . .
N121 C122 H12C 119.4 . .
C122 C123 C124 122.0(12) . .
C122 C123 H12D 119.0 . .
C124 C123 H12D 119.0 . .
C123 C124 C125 116.4(13) . .
C123 C124 C127 122.8(11) . .
C125 C124 C127 120.7(12) . .
C126 C125 C124 119.4(13) . .
C126 C125 H12E 120.3 . .
C124 C125 H12E 120.3 . .
N121 C126 C125 120.7(12) . .
N121 C126 H12F 119.7 . .
C125 C126 H12F 119.7 . .
N128 C127 N132 124.9(13) . .
N128 C127 C124 119.2(12) . .
N132 C127 C124 115.6(11) . .
C127 N128 C129 114.3(11) . .
N130 C129 N128 127.0(11) . .
N130 C129 C139 115.4(12) . .
N128 C129 C139 117.5(11) . .
C129 N130 C131 115.4(11) . .
N132 C131 N130 122.6(12) . .
N132 C131 C133 118.8(11) . .
N130 C131 C133 118.6(12) . .
C131 N132 C127 115.7(11) . .
C134 C133 C138 117.0(12) . .
C134 C133 C131 121.9(11) . .
C138 C133 C131 121.1(12) . .
C133 C134 C135 119.6(11) . .
C133 C134 H13C 120.2 . .
C135 C134 H13C 120.2 . .
N136 C135 C134 120.5(12) . .
N136 C135 H13D 119.8 . .
C134 C135 H13D 119.8 . .
C137 N136 C135 119.8(10) . .
C137 N136 Pd7 121.9(8) . .
C135 N136 Pd7 117.1(8) . .
N136 C137 C138 122.9(11) . .
N136 C137 H13E 118.5 . .
C138 C137 H13E 118.5 . .
C137 C138 C133 120.1(12) . .
C137 C138 H13F 120.0 . .
C133 C138 H13F 120.0 . .
C144 C139 C140 118.8(11) . .
C144 C139 C129 120.6(11) . .
C140 C139 C129 120.4(12) . .
C141 C140 C139 118.4(13) . .
C141 C140 H14B 120.8 . .
C139 C140 H14B 120.8 . .
N142 C141 C140 124.4(12) . .
N142 C141 H14C 117.8 . .
C140 C141 H14C 117.8 . .
C143 N142 C141 117.2(10) . .
C143 N142 Pd10 126.4(9) . .
C141 N142 Pd10 115.6(8) . .
N142 C143 C144 122.0(12) . .
N142 C143 H14D 119.0 . .
C144 C143 H14D 119.0 . .
C139 C144 C143 119.0(12) . .
C139 C144 H14E 120.5 . .
C143 C144 H14E 120.5 . .
C146 N145 C150 118.8(13) . .
C146 N145 Pd12 120.2(10) . .
C150 N145 Pd12 120.6(10) . .
N145 C146 C147 123.8(13) . .
N145 C146 H14F 118.1 . .
C147 C146 H14F 118.1 . .
C146 C147 C148 119.6(13) . .
C146 C147 H14G 120.2 . .
C148 C147 H14G 120.2 . .
C149 C148 C147 114.0(13) . .
C149 C148 C151 125.2(13) . .
C147 C148 C151 120.5(13) . .
C150 C149 C148 123.1(13) . .
C150 C149 H14H 118.4 . .
C148 C149 H14H 118.4 . .
N145 C150 C149 120.6(12) . .
N145 C150 H15B 119.7 . .
C149 C150 H15B 119.7 . .
N156 C151 N152 124.5(13) . .
N156 C151 C148 119.5(13) . .
N152 C151 C148 116.0(13) . .
C151 N152 C153 115.5(11) . .
N154 C153 N152 125.0(12) . .
N154 C153 C163 117.2(12) . .
N152 C153 C163 117.7(12) . .
C155 N154 C153 112.2(12) . .
N154 C155 N156 127.9(12) . .
N154 C155 C157 115.2(13) . .
N156 C155 C157 117.0(13) . .
C151 N156 C155 114.9(11) . .
C162 C157 C158 119.0(14) . .
C162 C157 C155 122.4(15) . .
C158 C157 C155 118.6(14) . .
C157 C158 C159 117.4(13) . .
C157 C158 H15F 121.3 . .
C159 C158 H15F 121.3 . .
N160 C159 C158 124.6(13) . .
N160 C159 H15G 117.7 . .
C158 C159 H15G 117.7 . .
C159 N160 C161 115.4(11) . .
C159 N160 Pd9 125.5(10) . .
C161 N160 Pd9 118.6(9) . .
N160 C161 C162 124.0(13) . .
N160 C161 H16A 118.0 . .
C162 C161 H16A 118.0 . .
C157 C162 C161 119.2(15) . .
C157 C162 H16B 120.4 . .
C161 C162 H16B 120.4 . .
C164 C163 C168 117.5(11) . .
C164 C163 C153 122.2(13) . .
C168 C163 C153 120.3(12) . .
C163 C164 C165 118.6(12) . .
C163 C164 H16C 120.7 . .
C165 C164 H16C 120.7 . .
N166 C165 C164 122.6(12) . .
N166 C165 H16D 118.7 . .
C164 C165 H16D 118.7 . .
C165 N166 C167 120.2(11) . .
C165 N166 Pd10 120.3(9) . .
C167 N166 Pd10 119.3(9) . .
C168 C167 N166 120.8(13) . .
C168 C167 H16E 119.6 . .
N166 C167 H16E 119.6 . .
C167 C168 C163 120.3(12) . .
C167 C168 H16F 119.9 . .
C163 C168 H16F 119.9 . .
C170 N169 C174 120.6(12) . .
C170 N169 Pd9 119.0(10) . .
C174 N169 Pd9 120.3(10) . .
N169 C170 C171 120.5(13) . .
N169 C170 H17B 119.8 . .
C171 C170 H17B 119.8 . .
C170 C171 C172 121.3(13) . .
C170 C171 H17C 119.3 . .
C172 C171 H17C 119.3 . .
C173 C172 C171 116.8(13) . .
C173 C172 C175 120.9(14) . .
C171 C172 C175 122.2(14) . .
C174 C173 C172 118.4(15) . .
C174 C173 H17D 120.8 . .
C172 C173 H17D 120.8 . .
N169 C174 C173 122.2(14) . .
N169 C174 H17E 118.9 . .
C173 C174 H17E 118.9 . .
N180 C175 N176 128.4(15) . .
N180 C175 C172 118.2(15) . .
N176 C175 C172 113.3(15) . .
C177 N176 C175 113.1(14) . .
N176 C177 N178 123.9(14) . .
N176 C177 C187 116.8(15) . .
N178 C177 C187 119.1(13) . .
C179 N178 C177 114.6(13) . .
N178 C179 N180 125.1(14) . .
N178 C179 C181 118.2(14) . .
N180 C179 C181 116.7(15) . .
C175 N180 C179 114.6(14) . .
C182 C181 C186 121.8(16) . .
C182 C181 C179 120.5(15) . .
C186 C181 C179 117.8(14) . .
C181 C182 C183 118.2(17) . .
C181 C182 H18C 120.9 . .
C183 C182 H18C 120.9 . .
N184 C183 C182 119.2(15) . .
N184 C183 H18D 120.4 . .
C182 C183 H18D 120.4 . .
C185 N184 C183 118.9(13) . .
C185 N184 Pd11 124.2(12) . .
C183 N184 Pd11 116.1(11) . .
N184 C185 C186 127.4(15) . .
N184 C185 H18E 116.3 . .
C186 C185 H18E 116.3 . .
C185 C186 C181 114.4(16) . .
C185 C186 H18F 122.8 . .
C181 C186 H18F 122.8 . .
C192 C187 C188 121.7(13) . .
C192 C187 C177 121.2(15) . .
C188 C187 C177 116.9(13) . .
C187 C188 C189 116.1(12) . .
C187 C188 H18G 121.9 . .
C189 C188 H18G 121.9 . .
N190 C189 C188 119.5(13) . .
N190 C189 H18H 120.2 . .
C188 C189 H18H 120.2 . .
C191 N190 C189 122.3(12) . .
C191 N190 Pd7 123.2(9) . .
C189 N190 Pd7 114.2(10) . .
N190 C191 C192 121.5(13) . .
N190 C191 H19A 119.3 . .
C192 C191 H19A 119.3 . .
C187 C192 C191 118.7(15) . .
C187 C192 H19B 120.6 . .
C191 C192 H19B 120.6 . .
C198 N193 C194 114.2(13) . .
C198 N193 Pd16 124.0(10) . .
C194 N193 Pd16 120.5(11) . .
C195 C194 N193 124.9(14) . .
C195 C194 H19C 117.5 . .
N193 C194 H19C 117.5 . .
C194 C195 C196 121.2(15) . .
C194 C195 H19D 119.4 . .
C196 C195 H19D 119.4 . .
C199 C196 C195 121.1(15) . .
C199 C196 C197 124.3(16) . .
C195 C196 C197 114.5(14) . .
C198 C197 C196 119.4(14) . .
C198 C197 H19E 120.3 . .
C196 C197 H19E 120.3 . .
N193 C198 C197 125.4(13) . .
N193 C198 H19F 117.3 . .
C197 C198 H19F 117.3 . .
N200 C199 C196 119.3(15) . .
N200 C199 N204 125.2(14) . .
C196 C199 N204 115.3(15) . .
C201 N200 C199 112.9(12) . .
N202 C201 N200 130.4(13) . .
N202 C201 C211 113.9(15) . .
N200 C201 C211 115.6(13) . .
C201 N202 C203 114.5(13) . .
N202 C203 N204 124.2(14) . .
N202 C203 C205 115.4(17) . .
N204 C203 C205 119.3(16) . .
C203 N204 C199 112.3(13) . .
C206 C205 C210 125.6(14) . .
C206 C205 C203 118.8(16) . .
C210 C205 C203 115.5(17) . .
C205 C206 C207 116.7(14) . .
C205 C206 H20E 121.7 . .
C207 C206 H20E 121.7 . .
N208 C207 C206 121.5(14) . .
N208 C207 H20F 119.2 . .
C206 C207 H20F 119.2 . .
C209 N208 C207 118.5(13) . .
C209 N208 Pd17 122.3(12) . .
C207 N208 Pd17 118.6(11) . .
N208 C209 C210 126.6(15) . .
N208 C209 H20G 116.7 . .
C210 C209 H20G 116.7 . .
C209 C210 C205 111.0(15) . .
C209 C210 H21B 124.5 . .
C205 C210 H21B 124.5 . .
C212 C211 C216 120.8(13) . .
C212 C211 C201 119.6(14) . .
C216 C211 C201 119.6(13) . .
C211 C212 C213 119.5(13) . .
C211 C212 H21C 120.2 . .
C213 C212 H21C 120.2 . .
N214 C213 C212 120.5(11) . .
N214 C213 H21D 119.7 . .
C212 C213 H21D 119.7 . .
C215 N214 C213 119.3(11) . .
C215 N214 Pd15 118.8(9) . .
C213 N214 Pd15 121.3(8) . .
N214 C215 C216 121.2(13) . .
N214 C215 H21E 119.4 . .
C216 C215 H21E 119.4 . .
C211 C216 C215 118.6(13) . .
C211 C216 H21F 120.7 . .
C215 C216 H21F 120.7 . .
C222 N217 C218 118.9(14) . .
C222 N217 Pd16 116.5(11) . .
C218 N217 Pd16 124.0(12) . .
N217 C218 C219 122.2(15) . .
N217 C218 H21G 118.9 . .
C219 C218 H21G 118.9 . .
C220 C219 C218 116.4(14) . .
C220 C219 H21H 121.8 . .
C218 C219 H21H 121.8 . .
C221 C220 C219 121.6(16) . .
C221 C220 C223 118.0(17) . .
C219 C220 C223 120.3(15) . .
C220 C221 C222 117.2(16) . .
C220 C221 H22A 121.4 . .
C222 C221 H22A 121.4 . .
N217 C222 C221 123.6(15) . .
N217 C222 H22B 118.2 . .
C221 C222 H22B 118.2 . .
N228 C223 N224 123.5(16) . .
N228 C223 C220 121.4(16) . .
N224 C223 C220 114.5(18) . .
C223 N224 C225 109.9(15) . .
N226 C225 N224 128.4(15) . .
N226 C225 C235 118.8(16) . .
N224 C225 C235 112.6(18) . .
C227 N226 C225 113.1(14) . .
N228 C227 N226 127.9(14) . .
N228 C227 C229 116.4(14) . .
N226 C227 C229 115.4(15) . .
C227 N228 C223 116.3(14) . .
C234 C229 C230 118.0(17) . .
C234 C229 C227 121.9(16) . .
C230 C229 C227 120.1(15) . .
C231 C230 C229 119.3(15) . .
C231 C230 H23B 120.4 . .
C229 C230 H23B 120.4 . .
C230 C231 N232 124.0(15) . .
C230 C231 H23C 118.0 . .
N232 C231 H23C 118.0 . .
C233 N232 C231 115.9(13) . .
C233 N232 Pd13 120.9(10) . .
C231 N232 Pd13 122.8(11) . .
N232 C233 C234 120.9(14) . .
N232 C233 H23D 119.5 . .
C234 C233 H23D 119.5 . .
C229 C234 C233 121.4(16) . .
C229 C234 H23E 119.3 . .
C233 C234 H23E 119.3 . .
C236 C235 C240 116.2(17) . .
C236 C235 C225 121.0(19) . .
C240 C235 C225 122.8(17) . .
C235 C236 C237 120.7(19) . .
C235 C236 H23F 119.7 . .
C237 C236 H23F 119.7 . .
N238 C237 C236 119.1(18) . .
N238 C237 H23H 120.5 . .
C236 C237 H23H 120.5 . .
C237 N238 C239 120.8(15) . .
C237 N238 Pd18 117.2(12) . .
C239 N238 Pd18 121.9(14) . .
C240 C239 N238 119(2) . .
C240 C239 H23I 120.6 . .
N238 C239 H23I 120.6 . .
C239 C240 C235 124(2) . .
C239 C240 H24B 117.8 . .
C235 C240 H24B 117.8 . .
C246 N241 C242 118.2(9) . .
C246 N241 Pd15 120.3(8) . .
C242 N241 Pd15 121.2(7) . .
N241 C242 C243 120.6(11) . .
N241 C242 H24C 119.7 . .
C243 C242 H24C 119.7 . .
C244 C243 C242 120.5(12) . .
C244 C243 H24D 119.8 . .
C242 C243 H24D 119.8 . .
C243 C244 C245 119.0(11) . .
C243 C244 C247 119.8(12) . .
C245 C244 C247 121.2(11) . .
C246 C245 C244 117.7(10) . .
C246 C245 H24E 121.1 . .
C244 C245 H24E 121.1 . .
C245 C246 N241 123.8(11) . .
C245 C246 H24F 118.1 . .
N241 C246 H24F 118.1 . .
N248 C247 N252 125.8(11) . .
N248 C247 C244 117.3(11) . .
N252 C247 C244 116.9(12) . .
C247 N248 C249 112.8(11) . .
N248 C249 N250 125.7(11) . .
N248 C249 C253 116.4(12) . .
N250 C249 C253 117.8(12) . .
C251 N250 C249 114.3(10) . .
N250 C251 N252 127.3(11) . .
N250 C251 C259 117.1(12) . .
N252 C251 C259 115.6(12) . .
C251 N252 C247 114.0(11) . .
C258 C253 C249 123.1(13) . .
C258 C253 C254 115.1(13) . .
C249 C253 C254 121.4(12) . .
C255 C254 C253 120.0(12) . .
C255 C254 H25C 120.0 . .
C253 C254 H25C 120.0 . .
C254 C255 N256 123.2(12) . .
C254 C255 H25D 118.4 . .
N256 C255 H25D 118.4 . .
C257 N256 C255 117.6(10) . .
C257 N256 Pd13 122.8(8) . .
C255 N256 Pd13 119.1(9) . .
N256 C257 C258 123.0(11) . .
N256 C257 H25E 118.5 . .
C258 C257 H25E 118.5 . .
C253 C258 C257 121.0(12) . .
C253 C258 H25F 119.5 . .
C257 C258 H25F 119.5 . .
C260 C259 C264 116.1(12) . .
C260 C259 C251 121.0(13) . .
C264 C259 C251 122.8(12) . .
C261 C260 C259 119.0(13) . .
C261 C260 H26B 120.5 . .
C259 C260 H26B 120.5 . .
N262 C261 C260 122.9(12) . .
N262 C261 H26C 118.6 . .
C260 C261 H26C 118.6 . .
C261 N262 C263 119.5(11) . .
C261 N262 Pd14 117.8(8) . .
C263 N262 Pd14 122.7(10) . .
C264 C263 N262 119.6(14) . .
C264 C263 H26D 120.2 . .
N262 C263 H26D 120.2 . .
C263 C264 C259 122.5(12) . .
C263 C264 H26E 118.7 . .
C259 C264 H26E 118.7 . .
C270 N265 C266 121.8(14) . .
C270 N265 Pd14 123.4(12) . .
C266 N265 Pd14 114.6(11) . .
N265 C266 C267 119.3(16) . .
N265 C266 H26F 120.4 . .
C267 C266 H26F 120.3 . .
C266 C267 C268 117.2(17) . .
C266 C267 H26G 121.4 . .
C268 C267 H26G 121.4 . .
C269 C268 C267 121.7(18) . .
C269 C268 C271 121.7(17) . .
C267 C268 C271 116.6(19) . .
C268 C269 C270 119.7(16) . .
C268 C269 H26H 120.2 . .
C270 C269 H26H 120.2 . .
N265 C270 C269 120.3(15) . .
N265 C270 H27C 119.9 . .
C269 C270 H27C 119.9 . .
N276 C271 N272 125.4(18) . .
N276 C271 C268 117.6(19) . .
N272 C271 C268 117.0(17) . .
C273 N272 C271 113.4(17) . .
N272 C273 N274 124.6(19) . .
N272 C273 C283 115(2) . .
N274 C273 C283 120.5(18) . .
C275 N274 C273 118.1(17) . .
N274 C275 C277 121.4(17) . .
N274 C275 N276 119.0(18) . .
C277 C275 N276 119.6(18) . .
C271 N276 C275 119.4(18) . .
C275 C277 C282 120.4(14) . .
C275 C277 C278 119.5(14) . .
C282 C277 C278 120.1(9) . .
C277 C278 C279 114.1(9) . .
C277 C278 H27G 123.0 . .
C279 C278 H27G 122.9 . .
N280 C279 C278 124.4(10) . .
N280 C279 H27I 117.8 . .
C278 C279 H27I 117.8 . .
C279 N280 C281 119.4(10) . .
C279 N280 Pd17 116.4(10) . .
C281 N280 Pd17 124.2(10) . .
N280 C281 C282 122.7(10) . .
N280 C281 H28G 118.6 . .
C282 C281 H28G 118.6 . .
C277 C282 C281 119.0(9) . .
C277 C282 H28H 120.5 . .
C281 C282 H28H 120.5 . .
C288 C283 C284 114.8(19) . .
C288 C283 C273 122.9(19) . .
C284 C283 C273 122.3(18) . .
C285 C284 C283 121.7(19) . .
C285 C284 H28I 119.1 . .
C283 C284 H28I 119.1 . .
C284 C285 N286 121.5(19) . .
C284 C285 H28J 119.2 . .
N286 C285 H28J 119.2 . .
C287 N286 C285 113.5(17) . .
C287 N286 Pd18 121.0(14) . .
C285 N286 Pd18 124.7(14) . .
C288 C287 N286 126(2) . .
C288 C287 H28K 116.8 . .
N286 C287 H28K 116.8 . .
C287 C288 C283 122(2) . .
C287 C288 H28L 119.1 . .
C283 C288 H28L 119.1 . .
C294 N289 C290 117.6(13) . .
C294 N289 Pd23 128.2(10) . .
C290 N289 Pd23 114.0(9) . .
C291 C290 N289 120.1(14) . .
C291 C290 H29B 120.0 . .
N289 C290 H29B 120.0 . .
C292 C291 C290 120.8(15) . .
C292 C291 H29C 119.6 . .
C290 C291 H29C 119.6 . .
C291 C292 C293 116.7(13) . .
C291 C292 C295 122.4(14) . .
C293 C292 C295 120.7(13) . .
C294 C293 C292 118.3(14) . .
C294 C293 H29D 120.9 . .
C292 C293 H29D 120.9 . .
N289 C294 C293 126.2(15) . .
N289 C294 H29E 116.9 . .
C293 C294 H29E 116.9 . .
N300 C295 N296 126.7(13) . .
N300 C295 C292 120.0(13) . .
N296 C295 C292 113.4(13) . .
C295 N296 C297 112.6(12) . .
N298 C297 N296 125.8(13) . .
N298 C297 C301 117.4(14) . .
N296 C297 C301 116.5(14) . .
C299 N298 C297 113.5(12) . .
N298 C299 N300 126.9(13) . .
N298 C299 C307 113.1(13) . .
N300 C299 C307 120.0(12) . .
C295 N300 C299 114.5(12) . .
C302 C301 C306 122.0(15) . .
C302 C301 C297 117.4(14) . .
C306 C301 C297 120.7(15) . .
C301 C302 C303 118.8(14) . .
C301 C302 H30C 120.6 . .
C303 C302 H30C 120.6 . .
N304 C303 C302 122.0(15) . .
N304 C303 H30D 119.0 . .
C302 C303 H30D 119.0 . .
C305 N304 C303 118.6(13) . .
C305 N304 Pd21 124.0(10) . .
C303 N304 Pd21 116.3(11) . .
N304 C305 C306 119.6(14) . .
N304 C305 H30E 120.2 . .
C306 C305 H30E 120.2 . .
C301 C306 C305 119.0(15) . .
C301 C306 H30F 120.5 . .
C305 C306 H30F 120.5 . .
C308 C307 C312 119.3(12) . .
C308 C307 C299 121.2(12) . .
C312 C307 C299 119.5(12) . .
C309 C308 C307 119.7(12) . .
C309 C308 H30G 120.2 . .
C307 C308 H30G 120.2 . .
C308 C309 N310 122.5(11) . .
C308 C309 H30H 118.8 . .
N310 C309 H30H 118.8 . .
C311 N310 C309 116.7(11) . .
C311 N310 Pd20 121.8(8) . .
C309 N310 Pd20 120.9(8) . .
C312 C311 N310 125.2(13) . .
C312 C311 H31A 117.4 . .
N310 C311 H31A 117.4 . .
C311 C312 C307 116.3(13) . .
C311 C312 H31B 121.8 . .
C307 C312 H31B 121.8 . .
C318 N313 C314 119.5(10) . .
C318 N313 Pd23 114.8(9) . .
C314 N313 Pd23 123.1(9) . .
N313 C314 C315 122.5(9) . .
N313 C314 H31C 118.7 . .
C315 C314 H31C 118.7 . .
C316 C315 C314 117.1(9) . .
C316 C315 H31E 121.5 . .
C314 C315 H31E 121.5 . .
C315 C316 C317 122.3(9) . .
C315 C316 C3Z 121.6(14) . .
C317 C316 C3Z 115.8(14) . .
C318 C317 C316 113.0(9) . .
C318 C317 H31G 123.5 . .
C316 C317 H31G 123.5 . .
N313 C318 C317 125.5(10) . .
N313 C318 H31H 117.3 . .
C317 C318 H31H 117.3 . .
C329 C324 C325 116.0(18) . .
C329 C324 C1Z 119.5(19) . .
C325 C324 C1Z 124.4(17) . .
C326 C325 C324 121.3(18) . .
C326 C325 H32B 119.4 . .
C324 C325 H32B 119.4 . .
C325 C326 N327 122(2) . .
C325 C326 H32C 119.2 . .
N327 C326 H32C 119.2 . .
C328 N327 C326 116.3(16) . .
C328 N327 Pd24 125.5(12) . .
C326 N327 Pd24 117.4(13) . .
C329 C328 N327 124.6(18) . .
C329 C328 H32D 117.7 . .
N327 C328 H32D 117.7 . .
C328 C329 C324 120(2) . .
C328 C329 H32E 119.9 . .
C324 C329 H32E 119.9 . .
C331 C330 C335 115.2(16) . .
C331 C330 C5Z 123.8(18) . .
C335 C330 C5Z 120.9(17) . .
C330 C331 C332 121.2(18) . .
C330 C331 H33A 119.4 . .
C332 C331 H33A 119.4 . .
N333 C332 C331 122.2(16) . .
N333 C332 H33B 118.9 . .
C331 C332 H33B 118.9 . .
C332 N333 C334 117.4(14) . .
C332 N333 Pd19 126.0(11) . .
C334 N333 Pd19 116.4(11) . .
C335 C334 N333 122.4(18) . .
C335 C334 H33C 118.8 . .
N333 C334 H33C 118.8 . .
C334 C335 C330 121.2(19) . .
C334 C335 H33D 119.4 . .
C330 C335 H33D 119.4 . .
C337 N336 C341 118.6(11) . .
C337 N336 Pd19 122.0(10) . .
C341 N336 Pd19 119.1(8) . .
N336 C337 C338 122.7(14) . .
N336 C337 H33E 118.6 . .
C338 C337 H33E 118.6 . .
C337 C338 C339 119.7(13) . .
C337 C338 H33F 120.1 . .
C339 C338 H33F 120.1 . .
C340 C339 C338 117.2(13) . .
C340 C339 C342 120.2(14) . .
C338 C339 C342 122.6(12) . .
C339 C340 C341 119.1(15) . .
C339 C340 H34B 120.5 . .
C341 C340 H34B 120.5 . .
N336 C341 C340 122.5(13) . .
N336 C341 H34C 118.8 . .
C340 C341 H34C 118.8 . .
N347 C342 N343 126.2(13) . .
N347 C342 C339 119.7(12) . .
N343 C342 C339 114.1(13) . .
C344 N343 C342 113.2(12) . .
N343 C344 N345 125.7(12) . .
N343 C344 C348 116.8(12) . .
N345 C344 C348 117.2(11) . .
C346 N345 C344 113.7(10) . .
N347 C346 N345 125.5(12) . .
N347 C346 C354 118.1(12) . .
N345 C346 C354 116.1(12) . .
C342 N347 C346 115.5(11) . .
C353 C348 C349 118.8(11) . .
C353 C348 C344 122.2(12) . .
C349 C348 C344 119.0(11) . .
C350 C349 C348 119.7(11) . .
C350 C349 H34G 120.2 . .
C348 C349 H34G 120.2 . .
C349 C350 N351 120.7(11) . .
C349 C350 H35A 119.7 . .
N351 C350 H35A 119.7 . .
C352 N351 C350 119.3(10) . .
C352 N351 Pd20 122.4(7) . .
C350 N351 Pd20 117.9(8) . .
N351 C352 C353 121.9(11) . .
N351 C352 H35B 119.1 . .
C353 C352 H35B 119.1 . .
C352 C353 C348 119.7(12) . .
C352 C353 H35C 120.2 . .
C348 C353 H35C 120.2 . .
C359 C354 C355 118.3(13) . .
C359 C354 C346 121.5(12) . .
C355 C354 C346 120.2(13) . .
C354 C355 C356 118.9(14) . .
C354 C355 H35D 120.6 . .
C356 C355 H35D 120.6 . .
N357 C356 C355 122.5(13) . .
N357 C356 H35E 118.7 . .
C355 C356 H35E 118.7 . .
C356 N357 C358 117.5(12) . .
C356 N357 Pd22 124.6(10) . .
C358 N357 Pd22 117.0(10) . .
C359 C358 N357 121.0(13) . .
C359 C358 H35F 119.5 . .
N357 C358 H35F 119.5 . .
C354 C359 C358 121.7(13) . .
C354 C359 H35G 119.1 . .
C358 C359 H35G 119.1 . .
C361 N360 C365 119.9(16) . .
C361 N360 Pd22 120.9(13) . .
C365 N360 Pd22 118.7(14) . .
N360 C361 C362 118.0(17) . .
N360 C361 H36B 121.0 . .
C362 C361 H36B 121.0 . .
C363 C362 C361 125(2) . .
C363 C362 H36C 117.4 . .
C361 C362 H36C 117.4 . .
C362 C363 C372 126.5(18) . .
C362 C363 C364 116(2) . .
C372 C363 C364 117.7(18) . .
C363 C364 C365 122(2) . .
C363 C364 H36D 118.9 . .
C365 C364 H36D 118.9 . .
N360 C365 C364 118.8(19) . .
N360 C365 H36E 120.6 . .
C364 C365 H36E 120.6 . .
N366 C367 C368 124.7(10) . .
N366 C367 H36G 117.6 . .
C368 C367 H36G 117.6 . .
C369 C368 C367 117.5(10) . .
C369 C368 H36H 121.2 . .
C367 C368 H36H 121.2 . .
C368 C369 C370 121.6(10) . .
C368 C369 C374 119.6(16) . .
C370 C369 C374 118.7(16) . .
C369 C370 C371 113.8(9) . .
C369 C370 H37A 123.1 . .
C371 C370 H37A 123.1 . .
N366 C371 C370 126.7(10) . .
N366 C371 H37C 116.7 . .
C370 C371 H37C 116.7 . .
N377 C372 N373 125.4(11) . .
N377 C372 C363 119.3(16) . .
N373 C372 C363 115.2(16) . .
C374 N373 C372 116.5(10) . .
N373 C374 N375 124.1(11) . .
N373 C374 C369 117.1(17) . .
N375 C374 C369 118.4(17) . .
C376 N375 C374 115.3(10) . .
N375 C376 N377 125.1(10) . .
N375 C376 C381 123.7(18) . .
N377 C376 C381 111.1(17) . .
C372 N377 C376 113.4(10) . .
C379 N378 C383 119.9(10) . .
C379 N378 Pd24 126.2(12) . .
C383 N378 Pd24 113.4(11) . .
N378 C379 C380 124.1(10) . .
N378 C379 H37G 118.0 . .
C380 C379 H37G 118.0 . .
C379 C380 C381 114.5(9) . .
C379 C380 H38B 122.7 . .
C381 C380 H38B 122.7 . .
C382 C381 C380 121.6(10) . .
C382 C381 C376 126.4(18) . .
C380 C381 C376 111.4(17) . .
C381 C382 C383 117.0(10) . .
C381 C382 H38D 121.5 . .
C383 C382 H38D 121.5 . .
N378 C383 C382 122.6(10) . .
N378 C383 H38E 118.7 . .
C382 C383 H38E 118.7 . .
C6A N1A C2A 118.5(6) . .
C6A N1A Pd1 110.2(5) . .
C2A N1A Pd1 130.8(5) . .
C3A C2A N1A 118.4(5) . .
C3A C2A C19A 122.0(6) . .
N1A C2A C19A 119.5(6) . .
C2A C3A C4A 122.5(6) . .
C2A C3A H3AA 118.8 . .
C4A C3A H3AA 118.8 . .
C5A C4A C3A 120.2(7) . .
C5A C4A H4AA 119.9 . .
C3A C4A H4AA 119.9 . .
C4A C5A C26A 124.8(7) . .
C4A C5A C6A 116.0(6) . .
C26A C5A C6A 118.2(7) . .
N1A C6A C7A 118.1(6) . .
N1A C6A C5A 124.0(6) . .
C7A C6A C5A 117.8(6) . .
N8A C7A C6A 117.0(6) . .
N8A C7A C12A 120.3(6) . .
C6A C7A C12A 122.7(6) . .
C9A N8A C7A 120.3(6) . .
C9A N8A Pd1 129.7(5) . .
C7A N8A Pd1 109.9(5) . .
N8A C9A C10A 122.2(5) . .
N8A C9A C13A 120.6(5) . .
C10A C9A C13A 117.0(5) . .
C9A C10A C11A 118.2(6) . .
C9A C10A H10G 120.9 . .
C11A C10A H10G 120.9 . .
C12A C11A C10A 115.1(6) . .
C12A C11A H11H 122.4 . .
C10A C11A H11H 122.4 . .
C7A C12A C11A 122.9(6) . .
C7A C12A C27A 118.7(6) . .
C11A C12A C27A 118.4(6) . .
C14A C13A C18A 119.9(3) . .
C14A C13A C9A 121.4(4) . .
C18A C13A C9A 118.1(4) . .
C13A C14A C15A 117.9(4) . .
C13A C14A C29A 118.9(12) . .
C15A C14A C29A 123.2(12) . .
C16A C15A C14A 122.5(4) . .
C16A C15A H15H 118.7 . .
C14A C15A H15H 118.7 . .
C15A C16A C17A 117.2(4) . .
C15A C16A C30A 122.7(6) . .
C17A C16A C30A 120.0(6) . .
C18A C17A C16A 124.0(4) . .
C18A C17A H17H 118.0 . .
C16A C17A H17H 118.0 . .
C17A C18A C28A 124.9(13) . .
C17A C18A C13A 118.1(4) . .
C28A C18A C13A 116.9(13) . .
C20A C19A C24A 119.5(3) . .
C20A C19A C2A 121.9(4) . .
C24A C19A C2A 118.3(4) . .
C19A C20A C21A 118.1(4) . .
C19A C20A C25A 120.2(10) . .
C21A C20A C25A 121.6(10) . .
C22A C21A C20A 122.5(4) . .
C22A C21A H21I 118.7 . .
C20A C21A H21I 118.7 . .
C21A C22A C23A 117.4(4) . .
C21A C22A C32A 123.5(16) . .
C23A C22A C32A 119.0(16) . .
C24A C23A C22A 124.0(4) . .
C24A C23A H23J 118.0 . .
C22A C23A H23J 118.0 . .
C23A C24A C19A 118.4(4) . .
C23A C24A C31A 120.5(11) . .
C19A C24A C31A 121.0(11) . .
C20A C25A H25G 109.5 . .
C20A C25A H25H 109.5 . .
H25G C25A H25H 109.5 . .
C20A C25A H25I 109.5 . .
H25G C25A H25I 109.5 . .
H25H C25A H25I 109.5 . .
C27A C26A C5A 122.5(7) . .
C27A C26A H26I 118.8 . .
C5A C26A H26I 118.8 . .
C26A C27A C12A 119.4(7) . .
C26A C27A H27J 120.3 . .
C12A C27A H27J 120.3 . .
C18A C28A H28M 109.5 . .
C18A C28A H28N 109.5 . .
H28M C28A H28N 109.5 . .
C18A C28A H28O 109.5 . .
H28M C28A H28O 109.5 . .
H28N C28A H28O 109.5 . .
C14A C29A H29H 109.5 . .
C14A C29A H29I 109.5 . .
H29H C29A H29I 109.5 . .
C14A C29A H29J 109.5 . .
H29H C29A H29J 109.5 . .
H29I C29A H29J 109.5 . .
C24A C31A H31I 109.5 . .
C24A C31A H31J 109.5 . .
H31I C31A H31J 109.5 . .
C24A C31A H31K 109.5 . .
H31I C31A H31K 109.5 . .
H31J C31A H31K 109.5 . .
C22A C32A H32F 109.5 . .
C22A C32A H32G 109.5 . .
H32F C32A H32G 109.5 . .
C22A C32A H32H 109.5 . .
H32F C32A H32H 109.5 . .
H32G C32A H32H 109.5 . .
C6B N1B C2B 119.8(6) . .
C6B N1B Pd2 108.9(6) . .
C2B N1B Pd2 130.6(6) . .
C3B C2B N1B 118.1(7) . .
C3B C2B C19B 122.2(10) . .
N1B C2B C19B 118.0(10) . .
C2B C3B C4B 121.6(7) . .
C2B C3B H3BA 119.2 . .
C4B C3B H3BA 119.2 . .
C5B C4B C3B 120.6(7) . .
C5B C4B H4BA 119.7 . .
C3B C4B H4BA 119.7 . .
C4B C5B C26B 126.0(8) . .
C4B C5B C6B 116.1(6) . .
C26B C5B C6B 117.4(7) . .
N1B C6B C7B 117.8(6) . .
N1B C6B C5B 123.2(6) . .
C7B C6B C5B 118.8(6) . .
C6B C7B N8B 117.1(6) . .
C6B C7B C12B 121.6(7) . .
N8B C7B C12B 120.2(6) . .
C9B N8B C7B 120.8(7) . .
C9B N8B Pd2 130.7(6) . .
C7B N8B Pd2 107.9(6) . .
N8B C9B C10B 122.4(7) . .
N8B C9B C13B 122.0(10) . .
C10B C9B C13B 115.5(10) . .
C9B C10B C11B 118.4(7) . .
C9B C10B H10H 120.8 . .
C11B C10B H10H 120.8 . .
C12B C11B C10B 115.7(6) . .
C12B C11B H11I 122.1 . .
C10B C11B H11I 122.1 . .
C7B C12B C11B 122.4(6) . .
C7B C12B C27B 119.1(6) . .
C11B C12B C27B 118.4(6) . .
C18B C13B C14B 119(2) . .
C18B C13B C9B 121.8(19) . .
C14B C13B C9B 119.2(16) . .
C15B C14B C13B 118.3(18) . .
C15B C14B C29B 121(2) . .
C13B C14B C29B 120.7(19) . .
C14B C15B C16B 124(2) . .
C14B C15B H15J 118.0 . .
C16B C15B H15J 118.0 . .
C15B C16B C17B 113.9(17) . .
C15B C16B C30B 123.3(18) . .
C17B C16B C30B 122.6(17) . .
C18B C17B C16B 126(2) . .
C18B C17B H17I 116.9 . .
C16B C17B H17I 116.9 . .
C17B C18B C13B 119(2) . .
C17B C18B C28B 123.6(18) . .
C13B C18B C28B 118(2) . .
C25B C20B C21B 119.7(16) . .
C25B C20B C19B 124.1(16) . .
C21B C20B C19B 116.2(16) . .
C22B C21B C20B 126.3(19) . .
C22B C21B H21J 116.8 . .
C20B C21B H21J 116.8 . .
C23B C22B C21B 115(2) . .
C23B C22B C32B 120(2) . .
C21B C22B C32B 124(2) . .
C22B C23B C24B 125(2) . .
C22B C23B H23K 117.5 . .
C24B C23B H23K 117.5 . .
C23B C24B C19B 117.4(17) . .
C23B C24B C31B 119(2) . .
C19B C24B C31B 123.4(17) . .
C20B C25B H25J 109.5 . .
C20B C25B H25K 109.5 . .
H25J C25B H25K 109.5 . .
C20B C25B H25L 109.5 . .
H25J C25B H25L 109.5 . .
H25K C25B H25L 109.5 . .
C27B C26B C5B 123.2(7) . .
C27B C26B H26J 118.4 . .
C5B C26B H26J 118.4 . .
C26B C27B C12B 119.5(7) . .
C26B C27B H27K 120.2 . .
C12B C27B H27K 120.2 . .
C18B C28B H28P 109.5 . .
C18B C28B H28Q 109.5 . .
H28P C28B H28Q 109.5 . .
C18B C28B H28R 109.5 . .
H28P C28B H28R 109.5 . .
H28Q C28B H28R 109.5 . .
C14B C29B H29K 109.5 . .
C14B C29B H29L 109.5 . .
H29K C29B H29L 109.5 . .
C14B C29B H29M 109.5 . .
H29K C29B H29M 109.5 . .
H29L C29B H29M 109.5 . .
C16B C30B H30I 109.5 . .
C16B C30B H30J 109.5 . .
H30I C30B H30J 109.5 . .
C16B C30B H30K 109.5 . .
H30I C30B H30K 109.5 . .
H30J C30B H30K 109.5 . .
C24B C31B H31L 109.5 . .
C24B C31B H31M 109.5 . .
H31L C31B H31M 109.5 . .
C24B C31B H31N 109.5 . .
H31L C31B H31N 109.5 . .
H31M C31B H31N 109.5 . .
C22B C32B H32I 109.5 . .
C22B C32B H32J 109.5 . .
H32I C32B H32J 109.5 . .
C22B C32B H32K 109.5 . .
H32I C32B H32K 109.5 . .
H32J C32B H32K 109.5 . .
C6C N1C C2C 119.4(6) . .
C6C N1C Pd3 109.3(5) . .
C2C N1C Pd3 129.7(5) . .
C3C C2C N1C 118.0(5) . .
C3C C2C C19C 122.0(6) . .
N1C C2C C19C 119.1(5) . .
C2C C3C C4C 121.8(6) . .
C2C C3C H3CA 119.1 . .
C4C C3C H3CA 119.1 . .
C5C C4C C3C 120.6(7) . .
C5C C4C H4CA 119.7 . .
C3C C4C H4CA 119.7 . .
C4C C5C C26C 126.2(7) . .
C4C C5C C6C 115.7(5) . .
C26C C5C C6C 118.1(6) . .
N1C C6C C7C 117.8(6) . .
N1C C6C C5C 124.2(6) . .
C7C C6C C5C 117.9(6) . .
C6C C7C N8C 116.4(6) . .
C6C C7C C12C 122.0(6) . .
N8C C7C C12C 120.4(6) . .
C9C N8C C7C 120.5(6) . .
C9C N8C Pd3 130.6(5) . .
C7C N8C Pd3 108.7(5) . .
N8C C9C C10C 121.7(5) . .
N8C C9C C13C 120.9(6) . .
C10C C9C C13C 117.3(5) . .
C9C C10C C11C 118.5(6) . .
C9C C10C H10I 120.8 . .
C11C C10C H10I 120.8 . .
C12C C11C C10C 114.9(6) . .
C12C C11C H11K 122.6 . .
C10C C11C H11K 122.6 . .
C7C C12C C11C 122.0(6) . .
C7C C12C C27C 118.6(6) . .
C11C C12C C27C 117.7(6) . .
C14C C13C C18C 119.8(3) . .
C14C C13C C9C 121.3(4) . .
C18C C13C C9C 118.4(4) . .
C13C C14C C15C 118.0(4) . .
C13C C14C C29C 119.1(10) . .
C15C C14C C29C 122.9(10) . .
C16C C15C C14C 122.4(4) . .
C16C C15C H15L 118.8 . .
C14C C15C H15L 118.8 . .
C15C C16C C17C 117.6(4) . .
C15C C16C C30C 123.3(12) . .
C17C C16C C30C 119.1(12) . .
C18C C17C C16C 124.1(4) . .
C18C C17C H17J 118.0 . .
C16C C17C H17J 118.0 . .
C17C C18C C13C 118.1(4) . .
C17C C18C C28C 120.5(10) . .
C13C C18C C28C 121.2(10) . .
C20C C19C C24C 119.5(3) . .
C20C C19C C2C 122.0(4) . .
C24C C19C C2C 118.4(4) . .
C19C C20C C21C 118.1(4) . .
C19C C20C C25C 120.4(10) . .
C21C C20C C25C 121.4(10) . .
C22C C21C C20C 122.5(4) . .
C22C C21C H21K 118.8 . .
C20C C21C H21K 118.8 . .
C21C C22C C23C 117.4(4) . .
C21C C22C C32C 122.8(13) . .
C23C C22C C32C 119.7(13) . .
C24C C23C C22C 124.1(4) . .
C24C C23C H23L 118.0 . .
C22C C23C H23L 118.0 . .
C23C C24C C19C 118.3(4) . .
C23C C24C C31C 122.8(10) . .
C19C C24C C31C 118.6(10) . .
C20C C25C H25M 109.5 . .
C20C C25C H25N 109.5 . .
H25M C25C H25N 109.5 . .
C20C C25C H25O 109.5 . .
H25M C25C H25O 109.5 . .
H25N C25C H25O 109.5 . .
C27C C26C C5C 122.7(7) . .
C27C C26C H26K 118.6 . .
C5C C26C H26K 118.6 . .
C26C C27C C12C 118.9(7) . .
C26C C27C H27L 120.6 . .
C12C C27C H27L 120.6 . .
C18C C28C H28S 109.5 . .
C18C C28C H28T 109.5 . .
H28S C28C H28T 109.5 . .
C18C C28C H28U 109.5 . .
H28S C28C H28U 109.5 . .
H28T C28C H28U 109.5 . .
C14C C29C H29N 109.5 . .
C14C C29C H29O 109.5 . .
H29N C29C H29O 109.5 . .
C14C C29C H29P 109.5 . .
H29N C29C H29P 109.5 . .
H29O C29C H29P 109.5 . .
C16C C30C H30L 109.5 . .
C16C C30C H30M 109.5 . .
H30L C30C H30M 109.5 . .
C16C C30C H30N 109.5 . .
H30L C30C H30N 109.5 . .
H30M C30C H30N 109.5 . .
C24C C31C H31O 109.5 . .
C24C C31C H31P 109.5 . .
H31O C31C H31P 109.5 . .
C24C C31C H31Q 109.5 . .
H31O C31C H31Q 109.5 . .
H31P C31C H31Q 109.5 . .
C22C C32C H32L 109.5 . .
C22C C32C H32M 109.5 . .
H32L C32C H32M 109.5 . .
C22C C32C H32N 109.5 . .
H32L C32C H32N 109.5 . .
H32M C32C H32N 109.5 . .
C6D N1D C2D 118.3(6) . .
C6D N1D Pd4 110.7(5) . .
C2D N1D Pd4 130.5(5) . .
C3D C2D N1D 118.0(5) . .
C3D C2D C19D 121.1(6) . .
N1D C2D C19D 119.1(6) . .
C2D C3D C4D 121.6(7) . .
C2D C3D H3DA 119.2 . .
C4D C3D H3DA 119.2 . .
C5D C4D C3D 119.9(8) . .
C5D C4D H4DA 120.1 . .
C3D C4D H4DA 120.1 . .
C4D C5D C26D 124.9(7) . .
C4D C5D C6D 115.7(6) . .
C26D C5D C6D 119.3(6) . .
N1D C6D C7D 118.0(6) . .
N1D C6D C5D 124.5(6) . .
C7D C6D C5D 117.4(6) . .
C6D C7D N8D 117.1(6) . .
C6D C7D C12D 122.5(6) . .
N8D C7D C12D 120.3(6) . .
C9D N8D C7D 121.2(6) . .
C9D N8D Pd4 130.4(5) . .
C7D N8D Pd4 107.6(5) . .
N8D C9D C10D 121.5(5) . .
N8D C9D C13D 121.7(6) . .
C10D C9D C13D 116.8(5) . .
C9D C10D C11D 118.7(6) . .
C9D C10D H10J 120.6 . .
C11D C10D H10J 120.6 . .
C12D C11D C10D 115.9(6) . .
C12D C11D H11M 122.0 . .
C10D C11D H11M 122.0 . .
C7D C12D C11D 121.8(6) . .
C7D C12D C27D 119.4(6) . .
C11D C12D C27D 118.0(6) . .
C14D C13D C18D 120.0(3) . .
C14D C13D C9D 121.7(4) . .
C18D C13D C9D 118.1(4) . .
C13D C14D C15D 117.9(4) . .
C13D C14D C29D 117.9(11) . .
C15D C14D C29D 124.1(11) . .
C16D C15D C14D 122.4(4) . .
C16D C15D H15M 118.8 . .
C14D C15D H15M 118.8 . .
C15D C16D C17D 117.6(4) . .
C15D C16D C30D 114.1(19) . .
C17D C16D C30D 128.3(19) . .
C18D C17D C16D 123.8(4) . .
C18D C17D H17K 118.1 . .
C16D C17D H17K 118.1 . .
C17D C18D C13D 118.1(4) . .
C17D C18D C28D 125.4(13) . .
C13D C18D C28D 116.5(13) . .
C20D C19D C24D 119.6(3) . .
C20D C19D C2D 122.1(4) . .
C24D C19D C2D 118.2(4) . .
C19D C20D C21D 118.0(4) . .
C19D C20D C25D 124.1(14) . .
C21D C20D C25D 117.9(14) . .
C22D C21D C20D 122.5(4) . .
C22D C21D H21L 118.7 . .
C20D C21D H21L 118.7 . .
C21D C22D C23D 117.4(4) . .
C21D C22D C32D 121.9(10) . .
C23D C22D C32D 120.7(10) . .
C24D C23D C22D 124.0(4) . .
C24D C23D H23M 118.0 . .
C22D C23D H23M 118.0 . .
C23D C24D C19D 118.1(4) . .
C23D C24D C31D 121.5(13) . .
C19D C24D C31D 119.6(13) . .
C20D C25D H25P 109.5 . .
C20D C25D H25Q 109.5 . .
H25P C25D H25Q 109.5 . .
C20D C25D H25R 109.5 . .
H25P C25D H25R 109.5 . .
H25Q C25D H25R 109.5 . .
C27D C26D C5D 122.2(7) . .
C27D C26D H26L 118.9 . .
C5D C26D H26L 118.9 . .
C26D C27D C12D 119.1(7) . .
C26D C27D H27M 120.5 . .
C12D C27D H27M 120.5 . .
C18D C28D H28V 109.5 . .
C18D C28D H28W 109.5 . .
H28V C28D H28W 109.5 . .
C18D C28D H28X 109.5 . .
H28V C28D H28X 109.5 . .
H28W C28D H28X 109.5 . .
C14D C29D H29Q 109.5 . .
C14D C29D H29R 109.5 . .
H29Q C29D H29R 109.5 . .
C14D C29D H29S 109.5 . .
H29Q C29D H29S 109.5 . .
H29R C29D H29S 109.5 . .
C16D C30D H30O 109.5 . .
C16D C30D H30P 109.5 . .
H30O C30D H30P 109.5 . .
C16D C30D H30Q 109.5 . .
H30O C30D H30Q 109.5 . .
H30P C30D H30Q 109.5 . .
C24D C31D H31R 109.5 . .
C24D C31D H31S 109.5 . .
H31R C31D H31S 109.5 . .
C24D C31D H31T 109.5 . .
H31R C31D H31T 109.5 . .
H31S C31D H31T 109.5 . .
C22D C32D H32O 109.5 . .
C22D C32D H32P 109.5 . .
H32O C32D H32P 109.5 . .
C22D C32D H32Q 109.5 . .
H32O C32D H32Q 109.5 . .
H32P C32D H32Q 109.5 . .
C6E N1E C2E 121.0(13) . .
C6E N1E Pd5 111.4(11) . .
C2E N1E Pd5 127.1(10) . .
N1E C2E C19E 124.5(13) . .
N1E C2E C3E 115.9(16) . .
C19E C2E C3E 119.5(16) . .
C4E C3E C2E 118.9(18) . .
C4E C3E H3EA 120.5 . .
C2E C3E H3EA 120.5 . .
C3E C4E C5E 121.9(16) . .
C3E C4E H4EA 119.0 . .
C5E C4E H4EA 119.0 . .
C6E C5E C26E 119(2) . .
C6E C5E C4E 115.2(17) . .
C26E C5E C4E 126(2) . .
N1E C6E C5E 126.3(18) . .
N1E C6E C7E 114.9(13) . .
C5E C6E C7E 118.8(17) . .
N8E C7E C12E 123(2) . .
N8E C7E C6E 117.5(14) . .
C12E C7E C6E 119(2) . .
C9E N8E C7E 120.7(13) . .
C9E N8E Pd5 129.3(8) . .
C7E N8E Pd5 108.6(10) . .
N8E C9E C10E 117.4(9) . .
N8E C9E C13E 123.0(11) . .
C10E C9E C13E 119.2(12) . .
C9E C10E C11E 119.6(18) . .
C9E C10E H10K 120.2 . .
C11E C10E H10K 120.2 . .
C12E C11E C10E 122(2) . .
C12E C11E H11O 119.0 . .
C10E C11E H11O 119.0 . .
C11E C12E C7E 118(2) . .
C11E C12E C27E 123(2) . .
C7E C12E C27E 119(2) . .
C14E C13E C18E 119.6(3) . .
C14E C13E C9E 122.1(4) . .
C18E C13E C9E 118.3(4) . .
C16E C15E C14E 122.4(4) . .
C16E C15E H15N 118.8 . .
C14E C15E H15N 118.8 . .
C15E C16E C17E 117.5(4) . .
C15E C16E C30E 120.3(15) . .
C17E C16E C30E 122.2(15) . .
C18E C17E C16E 124.0(4) . .
C18E C17E H17L 118.0 . .
C16E C17E H17L 118.0 . .
C17E C18E C13E 118.1(4) . .
C17E C18E C28E 119.5(11) . .
C13E C18E C28E 122.0(11) . .
C24E C19E C20E 118.7(15) . .
C24E C19E C2E 125.4(14) . .
C20E C19E C2E 115.8(13) . .
C21E C20E C19E 119.1(15) . .
C21E C20E C25E 119.0(16) . .
C19E C20E C25E 121.6(15) . .
C20E C21E C22E 119.4(17) . .
C20E C21E H21M 120.3 . .
C22E C21E H21M 120.3 . .
C23E C22E C21E 118.9(17) . .
C23E C22E C32E 119.3(18) . .
C21E C22E C32E 121.7(19) . .
C24E C23E C22E 122.3(17) . .
C24E C23E H23N 118.8 . .
C22E C23E H23N 118.8 . .
C23E C24E C19E 121.3(15) . .
C23E C24E C31E 121.0(17) . .
C19E C24E C31E 117.7(17) . .
C20E C25E H25S 109.5 . .
C20E C25E H25T 109.5 . .
H25S C25E H25T 109.5 . .
C20E C25E H25U 109.5 . .
H25S C25E H25U 109.5 . .
H25T C25E H25U 109.5 . .
C27E C26E C5E 126(2) . .
C27E C26E H26M 116.9 . .
C5E C26E H26M 116.9 . .
C26E C27E C12E 118(2) . .
C26E C27E H27N 121.1 . .
C12E C27E H27N 121.1 . .
C18E C28E H28Y 109.5 . .
C18E C28E H28Z 109.5 . .
H28Y C28E H28Z 109.5 . .
C18E C28E H29T 109.5 . .
H28Y C28E H29T 109.5 . .
H28Z C28E H29T 109.5 . .
C14E C29E H29U 109.5 . .
C14E C29E H29V 109.5 . .
H29U C29E H29V 109.5 . .
C14E C29E H29W 109.5 . .
H29U C29E H29W 109.5 . .
H29V C29E H29W 109.5 . .
C16E C30E H30R 109.5 . .
C16E C30E H30S 109.5 . .
H30R C30E H30S 109.5 . .
C16E C30E H30T 109.5 . .
H30R C30E H30T 109.5 . .
H30S C30E H30T 109.5 . .
C24E C31E H31U 109.5 . .
C24E C31E H31V 109.5 . .
H31U C31E H31V 109.5 . .
C24E C31E H31W 109.5 . .
H31U C31E H31W 109.5 . .
H31V C31E H31W 109.5 . .
C22E C32E H32R 109.5 . .
C22E C32E H32S 109.5 . .
H32R C32E H32S 109.5 . .
C22E C32E H32T 109.5 . .
H32R C32E H32T 109.5 . .
H32S C32E H32T 109.5 . .
C6F N1F C2F 118.6(6) . .
C6F N1F Pd6 107.5(6) . .
C2F N1F Pd6 132.6(6) . .
C3F C2F N1F 119.2(5) . .
C3F C2F C19F 121.4(6) . .
N1F C2F C19F 119.0(6) . .
C2F C3F C4F 120.9(7) . .
C2F C3F H3FA 119.6 . .
C4F C3F H3FA 119.5 . .
C5F C4F C3F 120.7(7) . .
C5F C4F H4FA 119.6 . .
C3F C4F H4FA 119.6 . .
C4F C5F C26F 125.4(7) . .
C4F C5F C6F 116.5(6) . .
C26F C5F C6F 118.0(7) . .
N1F C6F C7F 118.5(6) . .
N1F C6F C5F 123.2(6) . .
C7F C6F C5F 118.2(7) . .
C6F C7F N8F 118.1(6) . .
C6F C7F C12F 122.2(7) . .
N8F C7F C12F 119.6(6) . .
C9F N8F C7F 121.7(6) . .
C9F N8F Pd6 131.0(5) . .
C7F N8F Pd6 107.3(5) . .
N8F C9F C10F 121.0(5) . .
N8F C9F C13F 122.3(6) . .
C10F C9F C13F 116.7(6) . .
C9F C10F C11F 117.9(6) . .
C9F C10F H10L 121.1 . .
C11F C10F H10L 121.1 . .
C12F C11F C10F 116.2(7) . .
C12F C11F H11P 121.9 . .
C10F C11F H11P 121.9 . .
C7F C12F C11F 122.1(6) . .
C7F C12F C27F 119.0(6) . .
C11F C12F C27F 118.1(7) . .
C14F C13F C18F 119.7(3) . .
C14F C13F C9F 121.8(4) . .
C18F C13F C9F 118.5(4) . .
C13F C14F C29F 122.2(10) . .
C13F C14F C15F 118.0(4) . .
C29F C14F C15F 119.8(10) . .
C16F C15F C14F 122.6(4) . .
C16F C15F H15O 118.7 . .
C14F C15F H15O 118.7 . .
C15F C16F C17F 117.5(4) . .
C15F C16F C30F 119.6(14) . .
C17F C16F C30F 122.8(14) . .
C18F C17F C16F 123.9(4) . .
C18F C17F H17M 118.1 . .
C16F C17F H17M 118.1 . .
C17F C18F C13F 118.4(4) . .
C17F C18F C28F 117.6(17) . .
C13F C18F C28F 124.0(17) . .
C20F C19F C24F 119.3(3) . .
C20F C19F C2F 121.1(5) . .
C24F C19F C2F 117.4(4) . .
C19F C20F C21F 118.2(4) . .
C19F C20F C25F 121.5(8) . .
C21F C20F C25F 120.3(8) . .
C22F C21F C20F 122.6(4) . .
C22F C21F H21N 118.7 . .
C20F C21F H21N 118.7 . .
C21F C22F C23F 117.2(4) . .
C21F C22F C32F 121.8(11) . .
C23F C22F C32F 120.9(11) . .
C24F C23F C22F 124.2(4) . .
C24F C23F H23O 117.9 . .
C22F C23F H23O 117.9 . .
C23F C24F C19F 118.2(4) . .
C23F C24F C31F 124.7(9) . .
C19F C24F C31F 116.8(9) . .
C20F C25F H25V 109.5 . .
C20F C25F H25W 109.5 . .
H25V C25F H25W 109.5 . .
C20F C25F H25X 109.5 . .
H25V C25F H25X 109.5 . .
H25W C25F H25X 109.5 . .
C22F C32F H32U 109.5 . .
C22F C32F H32V 109.5 . .
H32U C32F H32V 109.5 . .
C22F C32F H32W 109.5 . .
H32U C32F H32W 109.5 . .
H32V C32F H32W 109.5 . .
C24F C31F H31X 109.5 . .
C24F C31F H31Y 109.5 . .
H31X C31F H31Y 109.5 . .
C24F C31F H31Z 109.5 . .
H31X C31F H31Z 109.5 . .
H31Y C31F H31Z 109.5 . .
C27F C26F C5F 123.0(7) . .
C27F C26F H26N 118.5 . .
C5F C26F H26N 118.5 . .
C26F C27F C12F 118.9(7) . .
C26F C27F H27O 120.6 . .
C12F C27F H27O 120.6 . .
C18F C28F H29X 109.5 . .
C18F C28F H29Y 109.5 . .
H29X C28F H29Y 109.5 . .
C18F C28F H29Z 109.5 . .
H29X C28F H29Z 109.5 . .
H29Y C28F H29Z 109.5 . .
C14F C29F H2:A 109.5 . .
C14F C29F H2:B 109.5 . .
H2:A C29F H2:B 109.5 . .
C14F C29F H2:C 109.5 . .
H2:A C29F H2:C 109.5 . .
H2:B C29F H2:C 109.5 . .
C16F C30F H30U 109.5 . .
C16F C30F H30V 109.5 . .
H30U C30F H30V 109.5 . .
C16F C30F H30W 109.5 . .
H30U C30F H30W 109.5 . .
H30V C30F H30W 109.5 . .
C6G N1G C2G 118.7(10) . .
C6G N1G Pd7 110.0(7) . .
C2G N1G Pd7 131.3(7) . .
N1G C2G C3G 119.7(8) . .
N1G C2G C19G 121.3(9) . .
C3G C2G C19G 119.0(10) . .
C4G C3G C2G 122.4(13) . .
C4G C3G H3GA 118.8 . .
C2G C3G H3GA 118.8 . .
C3G C4G C5G 116.7(14) . .
C3G C4G H4GA 121.7 . .
C5G C4G H4GA 121.7 . .
C4G C5G C6G 118.1(15) . .
C4G C5G C26G 122.6(15) . .
C6G C5G C26G 119.1(15) . .
N1G C6G C5G 123.1(13) . .
N1G C6G C7G 117.0(11) . .
C5G C6G C7G 119.8(13) . .
N8G C7G C12G 124.0(13) . .
N8G C7G C6G 117.8(12) . .
C12G C7G C6G 118.0(13) . .
C9G N8G C7G 120.6(11) . .
C9G N8G Pd7 129.6(8) . .
C7G N8G Pd7 108.8(8) . .
N8G C9G C10G 120.2(9) . .
N8G C9G C13G 123.2(10) . .
C10G C9G C13G 115.9(10) . .
C11G C10G C9G 120.0(14) . .
C11G C10G H10M 120.0 . .
C9G C10G H10M 120.0 . .
C10G C11G C12G 121.6(15) . .
C10G C11G H11R 119.2 . .
C12G C11G H11R 119.2 . .
C7G C12G C27G 121.0(15) . .
C7G C12G C11G 113.2(15) . .
C27G C12G C11G 125.7(15) . .
C14G C13G C18G 116.8(4) . .
C14G C13G C9G 121.4(6) . .
C18G C13G C9G 120.5(6) . .
C15G C14G C13G 123.9(5) . .
C15G C14G C29G 119.4(8) . .
C13G C14G C29G 116.6(8) . .
C14G C15G C16G 119.8(5) . .
C14G C15G H15P 120.1 . .
C16G C15G H15P 120.1 . .
C15G C16G C17G 116.9(5) . .
C15G C16G C30G 122.0(9) . .
C17G C16G C30G 121.2(9) . .
C18G C17G C16G 122.8(5) . .
C18G C17G H17O 118.6 . .
C16G C17G H17O 118.6 . .
C17G C18G C13G 119.6(5) . .
C17G C18G C28G 119.2(10) . .
C13G C18G C28G 121.0(9) . .
C20G C19G C24G 120.0(4) . .
C20G C19G C2G 121.1(7) . .
C24G C19G C2G 118.8(6) . .
C19G C20G C21G 117.7(5) . .
C19G C20G C25G 121.5(9) . .
C21G C20G C25G 120.6(9) . .
C22G C21G C20G 122.6(5) . .
C22G C21G H21O 118.7 . .
C20G C21G H21O 118.7 . .
C21G C22G C23G 117.6(5) . .
C21G C22G C32G 121.0(12) . .
C23G C22G C32G 121.4(12) . .
C24G C23G C22G 123.7(5) . .
C24G C23G H23P 118.2 . .
C22G C23G H23P 118.2 . .
C23G C24G C19G 118.3(5) . .
C23G C24G C31G 119.9(9) . .
C19G C24G C31G 121.6(9) . .
C20G C25G H25Y 109.5 . .
C20G C25G H25Z 109.5 . .
H25Y C25G H25Z 109.5 . .
C20G C25G H26O 109.5 . .
H25Y C25G H26O 109.5 . .
H25Z C25G H26O 109.5 . .
C27G C26G C5G 120.4(16) . .
C27G C26G H26P 119.8 . .
C5G C26G H26P 119.8 . .
C26G C27G C12G 121.7(16) . .
C26G C27G H27P 119.2 . .
C12G C27G H27P 119.2 . .
C18G C28G H2:D 109.5 . .
C18G C28G H2:E 109.5 . .
H2:D C28G H2:E 109.5 . .
C18G C28G H2:F 109.5 . .
H2:D C28G H2:F 109.5 . .
H2:E C28G H2:F 109.5 . .
C14G C29G H2:G 109.5 . .
C14G C29G H2:H 109.5 . .
H2:G C29G H2:H 109.5 . .
C14G C29G H2:I 109.5 . .
H2:G C29G H2:I 109.5 . .
H2:H C29G H2:I 109.5 . .
C16G C30G H30X 109.5 . .
C16G C30G H30Y 109.5 . .
H30X C30G H30Y 109.5 . .
C16G C30G H30Z 109.5 . .
H30X C30G H30Z 109.5 . .
H30Y C30G H30Z 109.5 . .
C24G C31G H32X 109.5 . .
C24G C31G H32Y 109.5 . .
H32X C31G H32Y 109.5 . .
C24G C31G H32Z 109.5 . .
H32X C31G H32Z 109.5 . .
H32Y C31G H32Z 109.5 . .
C22G C32G H33G 109.5 . .
C22G C32G H33H 109.5 . .
H33G C32G H33H 109.5 . .
C22G C32G H33I 109.5 . .
H33G C32G H33I 109.5 . .
H33H C32G H33I 109.5 . .
C2H N1H C6H 120.5(6) . .
C2H N1H Pd8 131.7(6) . .
C6H N1H Pd8 107.6(5) . .
N1H C2H C3H 122.3(6) . .
N1H C2H C13H 122.3(7) . .
C3H C2H C13H 115.3(7) . .
C2H C3H C4H 117.8(6) . .
C2H C3H H3HA 121.1 . .
C4H C3H H3HA 121.1 . .
C5H C4H C3H 115.7(6) . .
C5H C4H H4HA 122.2 . .
C3H C4H H4HA 122.2 . .
C6H C5H C4H 122.3(6) . .
C6H C5H C26H 118.8(6) . .
C4H C5H C26H 118.8(6) . .
C7H C6H N1H 117.2(6) . .
C7H C6H C5H 122.5(6) . .
N1H C6H C5H 120.1(6) . .
N8H C7H C6H 118.0(6) . .
N8H C7H C12H 123.5(6) . .
C6H C7H C12H 118.3(6) . .
C7H N8H C9H 119.4(6) . .
C7H N8H Pd8 109.6(6) . .
C9H N8H Pd8 130.6(6) . .
C10H C9H N8H 118.3(6) . .
C10H C9H C19H 123.7(10) . .
N8H C9H C19H 118.0(10) . .
C9H C10H C11H 121.7(7) . .
C9H C10H H10N 119.2 . .
C11H C10H H10N 119.2 . .
C12H C11H C10H 120.8(7) . .
C12H C11H H11S 119.6 . .
C10H C11H H11S 119.6 . .
C11H C12H C27H 126.1(7) . .
C11H C12H C7H 116.1(6) . .
C27H C12H C7H 117.8(7) . .
C14H C13H C18H 116.3(5) . .
C14H C13H C2H 125.6(12) . .
C18H C13H C2H 118.1(12) . .
C15H C14H C13H 124.4(6) . .
C15H C14H C31H 121.4(13) . .
C13H C14H C31H 114.2(13) . .
C14H C15H C16H 120.2(5) . .
C14H C15H H15Q 119.9 . .
C16H C15H H15Q 119.9 . .
C15H C16H C17H 116.6(5) . .
C15H C16H C32H 121.4(10) . .
C17H C16H C32H 121.9(10) . .
C18H C17H C16H 123.0(5) . .
C18H C17H H17P 118.5 . .
C16H C17H H17P 118.5 . .
C17H C18H C13H 119.4(5) . .
C17H C18H C25H 120.7(11) . .
C13H C18H C25H 119.9(11) . .
C24H C19H C20H 122.8(13) . .
C24H C19H C9H 119.0(14) . .
C20H C19H C9H 118.0(13) . .
C21H C20H C19H 119.2(17) . .
C21H C20H C28H 120.4(14) . .
C19H C20H C28H 120.1(12) . .
C20H C21H C22H 119.4(18) . .
C20H C21H H21P 120.3 . .
C22H C21H H21P 120.3 . .
C23H C22H C21H 116.8(15) . .
C23H C22H C30H 122.2(16) . .
C21H C22H C30H 121.0(16) . .
C24H C23H C22H 123.6(19) . .
C24H C23H H23Q 118.2 . .
C22H C23H H23Q 118.2 . .
C23H C24H C19H 117.7(19) . .
C23H C24H C29H 121.6(17) . .
C19H C24H C29H 120.6(14) . .
C20H C28H H2:J 109.5 . .
C20H C28H H2:K 109.5 . .
H2:J C28H H2:K 109.5 . .
C20H C28H H2:L 109.5 . .
H2:J C28H H2:L 109.5 . .
H2:K C28H H2:L 109.5 . .
C22H C30H H33J 109.5 . .
C22H C30H H33K 109.5 . .
H33J C30H H33K 109.5 . .
C22H C30H H33L 109.5 . .
H33J C30H H33L 109.5 . .
H33K C30H H33L 109.5 . .
C24H C29H H2:M 109.5 . .
C24H C29H H2:N 109.5 . .
H2:M C29H H2:N 109.5 . .
C24H C29H H2:O 109.5 . .
H2:M C29H H2:O 109.5 . .
H2:N C29H H2:O 109.5 . .
C14H C31H H33M 109.5 . .
C14H C31H H33N 109.5 . .
H33M C31H H33N 109.5 . .
C14H C31H H33O 109.5 . .
H33M C31H H33O 109.5 . .
H33N C31H H33O 109.5 . .
C18H C25H H26Q 109.5 . .
C18H C25H H26R 109.5 . .
H26Q C25H H26R 109.5 . .
C18H C25H H26S 109.5 . .
H26Q C25H H26S 109.5 . .
H26R C25H H26S 109.5 . .
C16H C32H H33P 109.5 . .
C16H C32H H33Q 109.5 . .
H33P C32H H33Q 109.5 . .
C16H C32H H33R 109.5 . .
H33P C32H H33R 109.5 . .
H33Q C32H H33R 109.5 . .
C26H C27H C12H 122.4(7) . .
C26H C27H H27Q 118.8 . .
C12H C27H H27Q 118.8 . .
C27H C26H C5H 119.4(7) . .
C27H C26H H26T 120.3 . .
C5H C26H H26T 120.3 . .
C2I N1I C6I 120.7(11) . .
C2I N1I Pd9 107.0(8) . .
C6I N1I Pd9 130.8(8) . .
N1I C2I C7I 120.4(12) . .
N1I C2I C3I 122.5(13) . .
C7I C2I C3I 117.2(13) . .
C31I C3I C4I 123.7(15) . .
C31I C3I C2I 119.7(14) . .
C4I C3I C2I 116.3(15) . .
C5I C4I C3I 116.7(15) . .
C5I C4I H4IA 121.7 . .
C3I C4I H4IA 121.7 . .
C4I C5I C6I 124.6(14) . .
C4I C5I H5IA 117.7 . .
C6I C5I H5IA 117.7 . .
N1I C6I C5I 118.8(9) . .
N1I C6I C13I 122.0(10) . .
C5I C6I C13I 118.8(10) . .
C2I C7I C12I 122.3(13) . .
C2I C7I N8I 114.6(12) . .
C12I C7I N8I 122.7(12) . .
C9I N8I C7I 118.5(13) . .
C9I N8I Pd9 131.9(10) . .
C7I N8I Pd9 108.7(8) . .
N8I C9I C10I 120.7(15) . .
N8I C9I C19I 116.9(14) . .
C10I C9I C19I 121.7(14) . .
C11I C10I C9I 120.2(16) . .
C11I C10I H10O 119.9 . .
C9I C10I H10O 119.9 . .
C10I C11I C12I 121.4(16) . .
C10I C11I H11U 119.3 . .
C12I C11I H11U 119.3 . .
C7I C12I C11I 115.0(14) . .
C7I C12I C32I 119.8(15) . .
C11I C12I C32I 125.2(16) . .
C14I C13I C18I 116.8(4) . .
C14I C13I C6I 122.0(7) . .
C18I C13I C6I 121.2(7) . .
C15I C14I C13I 124.3(5) . .
C15I C14I C28I 115.3(10) . .
C13I C14I C28I 120.4(10) . .
C14I C15I C16I 119.6(5) . .
C14I C15I H15R 120.2 . .
C16I C15I H15R 120.2 . .
C15I C16I C17I 117.1(5) . .
C15I C16I C29I 122.8(12) . .
C17I C16I C29I 120.1(12) . .
C18I C17I C16I 123.3(5) . .
C18I C17I H17R 118.4 . .
C16I C17I H17R 118.4 . .
C17I C18I C13I 118.9(5) . .
C17I C18I C30I 122.2(9) . .
C13I C18I C30I 118.8(9) . .
C24I C19I C20I 117.2(16) . .
C24I C19I C9I 120.7(14) . .
C20I C19I C9I 121.9(15) . .
C19I C20I C21I 124.7(17) . .
C19I C20I C26I 120.8(17) . .
C21I C20I C26I 113.2(15) . .
C22I C21I C20I 119.7(16) . .
C22I C21I H21Q 120.2 . .
C20I C21I H21Q 120.2 . .
C21I C22I C23I 116.3(17) . .
C21I C22I C25I 123.0(18) . .
C23I C22I C25I 120.7(19) . .
C24I C23I C22I 122.9(18) . .
C24I C23I H23R 118.6 . .
C22I C23I H23R 118.6 . .
C19I C24I C23I 118.9(16) . .
C19I C24I C27I 125.8(19) . .
C23I C24I C27I 114.9(19) . .
C22I C25I H26U 109.5 . .
C22I C25I H26V 109.5 . .
H26U C25I H26V 109.5 . .
C22I C25I H26W 109.5 . .
H26U C25I H26W 109.5 . .
H26V C25I H26W 109.5 . .
C20I C26I H26X 109.5 . .
C20I C26I H26Y 109.5 . .
H26X C26I H26Y 109.5 . .
C20I C26I H26Z 109.5 . .
H26X C26I H26Z 109.5 . .
H26Y C26I H26Z 109.5 . .
C24I C27I H27R 109.5 . .
C24I C27I H27S 109.5 . .
H27R C27I H27S 109.5 . .
C24I C27I H27T 109.5 . .
H27R C27I H27T 109.5 . .
H27S C27I H27T 109.5 . .
C14I C28I H2:P 109.5 . .
C14I C28I H2:Q 109.5 . .
H2:P C28I H2:Q 109.5 . .
C14I C28I H2:R 109.5 . .
H2:P C28I H2:R 109.5 . .
H2:Q C28I H2:R 109.5 . .
C16I C29I H2:S 109.5 . .
C16I C29I H2:T 109.5 . .
H2:S C29I H2:T 109.5 . .
C16I C29I H2:U 109.5 . .
H2:S C29I H2:U 109.5 . .
H2:T C29I H2:U 109.5 . .
C18I C30I H33S 109.5 . .
C18I C30I H33T 109.5 . .
H33S C30I H33T 109.5 . .
C18I C30I H33U 109.5 . .
H33S C30I H33U 109.5 . .
H33T C30I H33U 109.5 . .
C32I C31I C3I 120.6(15) . .
C32I C31I H33V 119.7 . .
C3I C31I H33V 119.7 . .
C31I C32I C12I 119.8(15) . .
C31I C32I H33W 120.1 . .
C12I C32I H33W 120.1 . .
N2J C1J C7J 119.3(11) . .
N2J C1J C6J 117.8(14) . .
C7J C1J C6J 122.7(13) . .
C3J N2J C1J 120.6(11) . .
C3J N2J Pd10 132.0(9) . .
C1J N2J Pd10 107.2(9) . .
N2J C3J C4J 121.5(13) . .
N2J C3J C13J 122.6(12) . .
C4J C3J C13J 115.8(14) . .
C5J C4J C3J 120.7(15) . .
C5J C4J H4JA 119.7 . .
C3J C4J H4JA 119.7 . .
C4J C5J C6J 116.5(13) . .
C4J C5J H5JA 121.7 . .
C6J C5J H5JA 121.7 . .
C5J C6J C1J 122.4(13) . .
C5J C6J C31J 121.4(14) . .
C1J C6J C31J 115.9(16) . .
N8J C7J C1J 116.9(10) . .
N8J C7J C12J 121.8(14) . .
C1J C7J C12J 121.1(13) . .
C7J N8J C9J 119.8(9) . .
C7J N8J Pd10 109.4(7) . .
C9J N8J Pd10 130.2(6) . .
N8J C9J C10J 120.1(8) . .
N8J C9J C19J 120.7(9) . .
C10J C9J C19J 119.0(10) . .
C11J C10J C9J 119.7(13) . .
C11J C10J H10P 120.2 . .
C9J C10J H10P 120.2 . .
C10J C11J C12J 120.9(13) . .
C10J C11J H11V 119.5 . .
C12J C11J H11V 119.5 . .
C11J C12J C7J 117.5(14) . .
C11J C12J C32J 124.9(13) . .
C7J C12J C32J 117.3(15) . .
C18J C13J C14J 122.0(13) . .
C18J C13J C3J 120.5(12) . .
C14J C13J C3J 117.5(13) . .
C15J C14J C13J 117.7(15) . .
C15J C14J C25J 120.7(16) . .
C13J C14J C25J 121.4(14) . .
C14J C15J C16J 119.9(15) . .
C14J C15J H15S 120.0 . .
C16J C15J H15S 120.0 . .
C17J C16J C15J 119.9(15) . .
C17J C16J C26J 120.4(16) . .
C15J C16J C26J 119.6(16) . .
C16J C17J C18J 121.9(15) . .
C16J C17J H17S 119.0 . .
C18J C17J H17S 119.0 . .
C13J C18J C17J 118.5(14) . .
C13J C18J C27J 120.3(12) . .
C17J C18J C27J 121.1(13) . .
C24J C19J C20J 119.8(4) . .
C24J C19J C9J 121.5(6) . .
C20J C19J C9J 118.6(6) . .
C21J C20J C19J 118.2(5) . .
C21J C20J C29J 121.9(8) . .
C19J C20J C29J 119.8(8) . .
C20J C21J C22J 124.1(5) . .
C20J C21J H21R 117.9 . .
C22J C21J H21R 117.9 . .
C23J C22J C21J 116.6(5) . .
C23J C22J C30J 122.8(7) . .
C21J C22J C30J 120.6(7) . .
C22J C23J C24J 123.1(5) . .
C22J C23J H23S 118.5 . .
C24J C23J H23S 118.5 . .
C19J C24J C23J 118.0(5) . .
C19J C24J C28J 122.5(7) . .
C23J C24J C28J 119.5(7) . .
C14J C25J H27U 109.5 . .
C14J C25J H27V 109.5 . .
H27U C25J H27V 109.5 . .
C14J C25J H27W 109.5 . .
H27U C25J H27W 109.5 . .
H27V C25J H27W 109.5 . .
C16J C26J H27X 109.5 . .
C16J C26J H27Y 109.5 . .
H27X C26J H27Y 109.5 . .
C16J C26J H27Z 109.5 . .
H27X C26J H27Z 109.5 . .
H27Y C26J H27Z 109.5 . .
C18J C27J H2:V 109.5 . .
C18J C27J H2:W 109.5 . .
H2:V C27J H2:W 109.5 . .
C18J C27J H2:X 109.5 . .
H2:V C27J H2:X 109.5 . .
H2:W C27J H2:X 109.5 . .
C24J C28J H2:Y 109.5 . .
C24J C28J H2:Z 109.5 . .
H2:Y C28J H2:Z 109.5 . .
C24J C28J H2;A 109.5 . .
H2:Y C28J H2;A 109.5 . .
H2:Z C28J H2;A 109.5 . .
C20J C29J H2;B 109.5 . .
C20J C29J H2;C 109.5 . .
H2;B C29J H2;C 109.5 . .
C20J C29J H2;D 109.5 . .
H2;B C29J H2;D 109.5 . .
H2;C C29J H2;D 109.5 . .
C22J C30J H33X 109.5 . .
C22J C30J H33Y 109.5 . .
H33X C30J H33Y 109.5 . .
C22J C30J H33Z 109.5 . .
H33X C30J H33Z 109.5 . .
H33Y C30J H33Z 109.5 . .
C32J C31J C6J 119.3(14) . .
C32J C31J H34H 120.3 . .
C6J C31J H34H 120.3 . .
C31J C32J C12J 123.5(13) . .
C31J C32J H34I 118.2 . .
C12J C32J H34I 118.2 . .
C6K N1K C2K 118.4(6) . .
C6K N1K Pd11 109.7(5) . .
C2K N1K Pd11 131.6(6) . .
C3K C2K N1K 118.9(6) . .
C3K C2K C19K 122.5(7) . .
N1K C2K C19K 118.2(7) . .
C2K C3K C4K 121.2(6) . .
C2K C3K H3KA 119.4 . .
C4K C3K H3KA 119.4 . .
C5K C4K C3K 120.4(7) . .
C5K C4K H4KA 119.8 . .
C3K C4K H4KA 119.8 . .
C4K C5K C26K 125.5(7) . .
C4K C5K C6K 116.5(6) . .
C26K C5K C6K 117.8(6) . .
N1K C6K C7K 117.4(6) . .
N1K C6K C5K 123.8(6) . .
C7K C6K C5K 118.8(6) . .
N8K C7K C6K 116.9(6) . .
N8K C7K C12K 120.5(6) . .
C6K C7K C12K 121.9(6) . .
C7K C12K C11K 122.1(6) . .
C7K C12K C27K 119.0(6) . .
C11K C12K C27K 118.5(6) . .
C26K C27K C12K 119.4(7) . .
C26K C27K H2;E 120.3 . .
C12K C27K H2;E 120.3 . .
C27K C26K C5K 123.0(7) . .
C27K C26K H2;F 118.5 . .
C5K C26K H2;F 118.5 . .
C9K N8K C7K 120.2(6) . .
C9K N8K Pd11 131.1(7) . .
C7K N8K Pd11 106.8(6) . .
N8K C9K C10K 121.9(6) . .
N8K C9K C13K 121.8(7) . .
C10K C9K C13K 115.5(6) . .
C9K C10K C11K 118.2(6) . .
C9K C10K H10Q 120.9 . .
C11K C10K H10Q 120.9 . .
C12K C11K C10K 115.0(6) . .
C12K C11K H11W 122.5 . .
C10K C11K H11W 122.5 . .
C14K C13K C18K 116.6(5) . .
C14K C13K C9K 122.1(7) . .
C18K C13K C9K 121.1(7) . .
C15K C14K C13K 124.2(5) . .
C15K C14K C29K 116.8(13) . .
C13K C14K C29K 119.0(13) . .
C14K C15K C16K 119.7(5) . .
C14K C15K H15T 120.1 . .
C16K C15K H15T 120.1 . .
C15K C16K C17K 117.3(5) . .
C15K C16K C30K 124.4(15) . .
C17K C16K C30K 117.8(14) . .
C18K C17K C16K 122.7(5) . .
C18K C17K H17T 118.7 . .
C16K C17K H17T 118.7 . .
C17K C18K C13K 119.3(5) . .
C17K C18K C28K 122.9(12) . .
C13K C18K C28K 117.7(12) . .
C20K C19K C24K 120.0(5) . .
C20K C19K C2K 121.5(7) . .
C24K C19K C2K 118.6(7) . .
C19K C20K C21K 117.8(5) . .
C19K C20K C25K 123.0(11) . .
C21K C20K C25K 119.2(11) . .
C22K C21K C20K 122.7(5) . .
C22K C21K H21S 118.6 . .
C20K C21K H21S 118.6 . .
C21K C22K C23K 117.5(5) . .
C21K C22K C32K 123.7(10) . .
C23K C22K C32K 118.6(10) . .
C24K C23K C22K 123.9(6) . .
C24K C23K H23T 118.1 . .
C22K C23K H23T 118.1 . .
C23K C24K C19K 118.1(5) . .
C23K C24K C31K 122.8(11) . .
C19K C24K C31K 119.2(11) . .
C20K C25K H2;G 109.5 . .
C20K C25K H2;H 109.5 . .
H2;G C25K H2;H 109.5 . .
C20K C25K H2;I 109.5 . .
H2;G C25K H2;I 109.5 . .
H2;H C25K H2;I 109.5 . .
C18K C28K H2;J 109.5 . .
C18K C28K H2;K 109.5 . .
H2;J C28K H2;K 109.5 . .
C18K C28K H2;L 109.5 . .
H2;J C28K H2;L 109.5 . .
H2;K C28K H2;L 109.5 . .
C14K C29K H2;M 109.5 . .
C14K C29K H2;N 109.5 . .
H2;M C29K H2;N 109.5 . .
C14K C29K H2;O 109.5 . .
H2;M C29K H2;O 109.5 . .
H2;N C29K H2;O 109.5 . .
C16K C30K H34J 109.5 . .
C16K C30K H34K 109.5 . .
H34J C30K H34K 109.5 . .
C16K C30K H34L 109.5 . .
H34J C30K H34L 109.5 . .
H34K C30K H34L 109.5 . .
C24K C31K H34M 109.5 . .
C24K C31K H34N 109.5 . .
H34M C31K H34N 109.5 . .
C24K C31K H34O 109.5 . .
H34M C31K H34O 109.5 . .
H34N C31K H34O 109.5 . .
C22K C32K H34P 109.5 . .
C22K C32K H34Q 109.5 . .
H34P C32K H34Q 109.5 . .
C22K C32K H34R 109.5 . .
H34P C32K H34R 109.5 . .
H34Q C32K H34R 109.5 . .
C6L N1L C2L 118.9(7) . .
C6L N1L Pd12 109.7(6) . .
C2L N1L Pd12 131.1(6) . .
C3L C2L N1L 118.0(7) . .
C3L C2L C19L 122.6(11) . .
N1L C2L C19L 119.2(10) . .
C2L C3L C4L 121.3(7) . .
C2L C3L H3LA 119.3 . .
C4L C3L H3LA 119.3 . .
C5L C4L C3L 120.6(7) . .
C5L C4L H4LA 119.7 . .
C3L C4L H4LA 119.7 . .
C4L C5L C26L 125.5(7) . .
C4L C5L C6L 116.3(6) . .
C26L C5L C6L 118.2(7) . .
N1L C6L C7L 117.4(6) . .
N1L C6L C5L 123.5(6) . .
C7L C6L C5L 118.0(7) . .
C6L C7L N8L 117.2(6) . .
C6L C7L C12L 122.3(6) . .
N8L C7L C12L 120.5(6) . .
C7L C12L C11L 122.2(6) . .
C7L C12L C27L 119.2(6) . .
C11L C12L C27L 118.4(6) . .
C26L C27L C12L 119.2(7) . .
C26L C27L H2;P 120.4 . .
C12L C27L H2;P 120.4 . .
C9L N8L C7L 121.3(6) . .
C9L N8L Pd12 128.8(7) . .
C7L N8L Pd12 108.3(6) . .
N8L C9L C10L 122.1(6) . .
N8L C9L C13L 121.5(8) . .
C10L C9L C13L 114.5(7) . .
C9L C10L C11L 118.1(6) . .
C9L C10L H10R 120.9 . .
C11L C10L H10R 120.9 . .
C12L C11L C10L 115.6(6) . .
C12L C11L H11Y 122.2 . .
C10L C11L H11Y 122.2 . .
C14L C13L C18L 116.2(5) . .
C14L C13L C9L 126.4(12) . .
C18L C13L C9L 117.4(12) . .
C15L C14L C13L 124.5(5) . .
C15L C14L C29L 118.9(13) . .
C13L C14L C29L 116.5(13) . .
C14L C15L C16L 119.6(5) . .
C14L C15L H15U 120.2 . .
C16L C15L H15U 120.2 . .
C15L C16L C17L 117.2(5) . .
C15L C16L C30L 122.5(10) . .
C17L C16L C30L 120.2(10) . .
C18L C17L C16L 123.1(5) . .
C18L C17L H17U 118.5 . .
C16L C17L H17U 118.5 . .
C17L C18L C13L 119.5(5) . .
C17L C18L C28L 123.5(13) . .
C13L C18L C28L 117.0(13) . .
C24L C19L C2L 121.1(19) . .
C24L C19L C20L 119.6(17) . .
C2L C19L C20L 118.6(17) . .
C21L C20L C19L 118.9(16) . .
C21L C20L C25L 123.4(19) . .
C19L C20L C25L 117.7(18) . .
C22L C21L C20L 122.8(18) . .
C22L C21L H21T 118.6 . .
C20L C21L H21T 118.6 . .
C21L C22L C32L 125(2) . .
C21L C22L C23L 120.7(17) . .
C32L C22L C23L 114(2) . .
C24L C23L C22L 115.4(17) . .
C24L C23L H23U 122.3 . .
C22L C23L H23U 122.3 . .
C19L C24L C31L 122(2) . .
C19L C24L C23L 122.0(19) . .
C31L C24L C23L 114.9(18) . .
C20L C25L H2;Q 109.5 . .
C20L C25L H2;R 109.5 . .
H2;Q C25L H2;R 109.5 . .
C20L C25L H2;S 109.5 . .
H2;Q C25L H2;S 109.5 . .
H2;R C25L H2;S 109.5 . .
C18L C28L H2;T 109.5 . .
C18L C28L H2;U 109.5 . .
H2;T C28L H2;U 109.5 . .
C18L C28L H2;V 109.5 . .
H2;T C28L H2;V 109.5 . .
H2;U C28L H2;V 109.5 . .
C14L C29L H2;W 109.5 . .
C14L C29L H2;X 109.5 . .
H2;W C29L H2;X 109.5 . .
C14L C29L H2;Y 109.5 . .
H2;W C29L H2;Y 109.5 . .
H2;X C29L H2;Y 109.5 . .
C16L C30L H34S 109.5 . .
C16L C30L H34T 109.5 . .
H34S C30L H34T 109.5 . .
C16L C30L H34U 109.5 . .
H34S C30L H34U 109.5 . .
H34T C30L H34U 109.5 . .
C24L C31L H34V 109.5 . .
C24L C31L H34W 109.5 . .
H34V C31L H34W 109.5 . .
C24L C31L H34X 109.5 . .
H34V C31L H34X 109.5 . .
H34W C31L H34X 109.5 . .
C22L C32L H34Y 109.5 . .
C22L C32L H34Z 109.5 . .
H34Y C32L H34Z 109.5 . .
C22L C32L H35H 109.5 . .
H34Y C32L H35H 109.5 . .
H34Z C32L H35H 109.5 . .
C2M N1M C6M 120.2(6) . .
C2M N1M Pd13 131.0(6) . .
C6M N1M Pd13 107.7(5) . .
N1M C2M C3M 122.1(6) . .
N1M C2M C13M 123.0(7) . .
C3M C2M C13M 113.7(7) . .
C2M C3M C4M 118.7(6) . .
C2M C3M H3MA 120.6 . .
C4M C3M H3MA 120.6 . .
C5M C4M C3M 115.1(6) . .
C5M C4M H4MA 122.4 . .
C3M C4M H4MA 122.4 . .
C6M C5M C4M 121.9(6) . .
C6M C5M C30M 118.8(6) . .
C4M C5M C30M 116.1(7) . .
C7M C6M C5M 122.3(6) . .
C7M C6M N1M 117.1(6) . .
C5M C6M N1M 120.6(6) . .
N8M C7M C6M 117.9(6) . .
N8M C7M C12M 123.7(6) . .
C6M C7M C12M 118.0(6) . .
C7M N8M C9M 118.4(6) . .
C7M N8M Pd13 109.8(5) . .
C9M N8M Pd13 131.2(5) . .
C10M C9M N8M 118.8(5) . .
C10M C9M C19M 120.6(7) . .
N8M C9M C19M 120.6(6) . .
C9M C10M C11M 121.4(6) . .
C9M C10M H10S 119.3 . .
C11M C10M H10S 119.3 . .
C12M C11M C10M 120.9(7) . .
C12M C11M H12H 119.6 . .
C10M C11M H12H 119.6 . .
C11M C12M C31M 125.1(7) . .
C11M C12M C7M 116.2(5) . .
C31M C12M C7M 118.8(6) . .
C14M C13M C18M 116.7(5) . .
C14M C13M C2M 124.2(12) . .
C18M C13M C2M 119.1(12) . .
C15M C14M C13M 124.2(6) . .
C15M C14M C29M 120.2(13) . .
C13M C14M C29M 115.5(13) . .
C14M C15M C16M 119.8(5) . .
C14M C15M H15V 120.1 . .
C16M C15M H15V 120.1 . .
C15M C16M C17M 116.8(6) . .
C15M C16M C32M 123.4(19) . .
C17M C16M C32M 119.7(19) . .
C18M C17M C16M 122.4(6) . .
C18M C17M H17V 118.8 . .
C16M C17M H17V 118.8 . .
C17M C18M C13M 118.8(6) . .
C17M C18M C28M 121.9(14) . .
C13M C18M C28M 119.1(14) . .
C20M C19M C24M 119.7(5) . .
C20M C19M C9M 121.5(7) . .
C24M C19M C9M 118.0(6) . .
C19M C20M C21M 118.2(5) . .
C19M C20M C26M 119.1(10) . .
C21M C20M C26M 122.7(10) . .
C22M C21M C20M 122.3(5) . .
C22M C21M H21U 118.8 . .
C20M C21M H21U 118.8 . .
C21M C22M C23M 117.6(5) . .
C21M C22M C25M 120.5(17) . .
C23M C22M C25M 120.9(18) . .
C24M C23M C22M 123.1(6) . .
C24M C23M H23V 118.4 . .
C22M C23M H23V 118.4 . .
C23M C24M C19M 118.1(5) . .
C23M C24M C27M 121.1(10) . .
C19M C24M C27M 120.3(10) . .
C22M C25M H2;Z 109.5 . .
C22M C25M H2<A 109.5 . .
H2;Z C25M H2<A 109.5 . .
C22M C25M H2<B 109.5 . .
H2;Z C25M H2<B 109.5 . .
H2<A C25M H2<B 109.5 . .
C20M C26M H2<C 109.5 . .
C20M C26M H2<D 109.5 . .
H2<C C26M H2<D 109.5 . .
C20M C26M H2<E 109.5 . .
H2<C C26M H2<E 109.5 . .
H2<D C26M H2<E 109.5 . .
C24M C27M H2<F 109.5 . .
C24M C27M H2<G 109.5 . .
H2<F C27M H2<G 109.5 . .
C24M C27M H2<H 109.5 . .
H2<F C27M H2<H 109.5 . .
H2<G C27M H2<H 109.5 . .
C18M C28M H2<I 109.5 . .
C18M C28M H2<J 109.5 . .
H2<I C28M H2<J 109.5 . .
C18M C28M H2<K 109.5 . .
H2<I C28M H2<K 109.5 . .
H2<J C28M H2<K 109.5 . .
C14M C29M H2<L 109.5 . .
C14M C29M H2<M 109.5 . .
H2<L C29M H2<M 109.5 . .
C14M C29M H2<N 109.5 . .
H2<L C29M H2<N 109.5 . .
H2<M C29M H2<N 109.5 . .
C31M C30M C5M 119.2(7) . .
C31M C30M H35I 120.4 . .
C5M C30M H35I 120.4 . .
C30M C31M C12M 122.1(7) . .
C30M C31M H35J 119.0 . .
C12M C31M H35J 119.0 . .
C16M C32M H35K 109.5 . .
C16M C32M H35L 109.5 . .
H35K C32M H35L 109.5 . .
C16M C32M H35M 109.5 . .
H35K C32M H35M 109.5 . .
H35L C32M H35M 109.5 . .
C2N N1N C6N 119.3(12) . .
C2N N1N Pd14 131.5(9) . .
C6N N1N Pd14 109.0(9) . .
C3N C2N N1N 120.3(13) . .
C3N C2N C13N 119.8(13) . .
N1N C2N C13N 119.9(12) . .
C2N C3N C4N 120.1(14) . .
C2N C3N H3NA 120.0 . .
C4N C3N H3NA 120.0 . .
C5N C4N C3N 119.7(14) . .
C5N C4N H4NA 120.1 . .
C3N C4N H4NA 120.1 . .
C6N C5N C4N 120.2(13) . .
C6N C5N C29N 118.2(15) . .
C4N C5N C29N 121.5(16) . .
C7N C6N C5N 123.8(12) . .
C7N C6N N1N 116.3(12) . .
C5N C6N N1N 119.9(13) . .
C6N C7N N8N 120.1(10) . .
C6N C7N C12N 119.7(13) . .
N8N C7N C12N 120.2(13) . .
C9N N8N C7N 120.6(10) . .
C9N N8N Pd14 131.4(8) . .
C7N N8N Pd14 106.7(8) . .
N8N C9N C19N 126.8(10) . .
N8N C9N C10N 119.7(9) . .
C19N C9N C10N 113.5(10) . .
C11N C10N C9N 118.3(13) . .
C11N C10N H10T 120.8 . .
C9N C10N H10T 120.8 . .
C12N C11N C10N 121.9(13) . .
C12N C11N H12I 119.1 . .
C10N C11N H12I 119.1 . .
C11N C12N C30N 123.8(14) . .
C11N C12N C7N 118.6(14) . .
C30N C12N C7N 117.6(14) . .
C14N C13N C18N 123.0(13) . .
C14N C13N C2N 118.8(14) . .
C18N C13N C2N 118.2(13) . .
C27N C14N C13N 123.7(13) . .
C27N C14N C15N 122.2(15) . .
C13N C14N C15N 113.8(16) . .
C16N C15N C14N 126.8(16) . .
C16N C15N H15W 116.6 . .
C14N C15N H15W 116.6 . .
C15N C16N C17N 115.4(15) . .
C15N C16N C31N 122.2(19) . .
C17N C16N C31N 122.4(18) . .
C18N C17N C16N 124.9(14) . .
C18N C17N H17W 117.6 . .
C16N C17N H17W 117.6 . .
C17N C18N C13N 116.1(13) . .
C17N C18N C28N 121.3(14) . .
C13N C18N C28N 122.6(13) . .
C20N C19N C24N 119.4(5) . .
C20N C19N C9N 120.6(7) . .
C24N C19N C9N 119.0(7) . .
C19N C20N C21N 118.4(5) . .
C19N C20N C26N 119.3(10) . .
C21N C20N C26N 122.3(10) . .
C22N C21N C20N 122.7(5) . .
C22N C21N H21V 118.6 . .
C20N C21N H21V 118.6 . .
C21N C22N C23N 116.6(5) . .
C21N C22N C32N 122.3(8) . .
C23N C22N C32N 120.6(7) . .
C24N C23N C22N 124.6(5) . .
C24N C23N H23W 117.7 . .
C22N C23N H23W 117.7 . .
C23N C24N C19N 118.3(5) . .
C23N C24N C25N 122.6(9) . .
C19N C24N C25N 119.2(8) . .
C24N C25N H2<O 109.5 . .
C24N C25N H2<P 109.5 . .
H2<O C25N H2<P 109.5 . .
C24N C25N H2<Q 109.5 . .
H2<O C25N H2<Q 109.5 . .
H2<P C25N H2<Q 109.5 . .
C20N C26N H2<R 109.5 . .
C20N C26N H2<S 109.5 . .
H2<R C26N H2<S 109.5 . .
C20N C26N H2<T 109.5 . .
H2<R C26N H2<T 109.5 . .
H2<S C26N H2<T 109.5 . .
C14N C27N H2<U 109.5 . .
C14N C27N H2<V 109.5 . .
H2<U C27N H2<V 109.5 . .
C14N C27N H2<W 109.5 . .
H2<U C27N H2<W 109.5 . .
H2<V C27N H2<W 109.5 . .
C5N C29N C30N 118.5(15) . .
C5N C29N H2<X 120.7 . .
C30N C29N H2<X 120.7 . .
C12N C30N C29N 122.0(13) . .
C12N C30N H35N 119.0 . .
C29N C30N H35N 119.0 . .
C16N C31N H35O 109.5 . .
C16N C31N H35P 109.5 . .
H35O C31N H35P 109.5 . .
C16N C31N H35Q 109.5 . .
H35O C31N H35Q 109.5 . .
H35P C31N H35Q 109.5 . .
C22N C32N H35R 109.5 . .
C22N C32N H35S 109.5 . .
H35R C32N H35S 109.5 . .
C22N C32N H35T 109.5 . .
H35R C32N H35T 109.5 . .
H35S C32N H35T 109.5 . .
C6O C1O N2O 125.3(10) . .
C6O C1O C7O 119.4(10) . .
N2O C1O C7O 115.3(9) . .
C3O N2O C1O 117.2(9) . .
C3O N2O Pd15 130.8(7) . .
C1O N2O Pd15 111.4(7) . .
N2O C3O C4O 118.9(11) . .
N2O C3O C13O 122.4(10) . .
C4O C3O C13O 118.7(11) . .
C5O C4O C3O 121.5(12) . .
C5O C4O H4OA 119.3 . .
C3O C4O H4OA 119.3 . .
C4O C5O C6O 119.2(11) . .
C4O C5O H5OA 120.4 . .
C6O C5O H5OA 120.4 . .
C1O C6O C5O 117.4(10) . .
C1O C6O C31O 117.4(11) . .
C5O C6O C31O 124.7(11) . .
N8O C7O C12O 123.9(11) . .
N8O C7O C1O 116.3(9) . .
C12O C7O C1O 119.5(11) . .
C9O N8O C7O 120.0(9) . .
C9O N8O Pd15 130.6(8) . .
C7O N8O Pd15 108.8(7) . .
N8O C9O C19O 122.6(10) . .
N8O C9O C10O 117.8(11) . .
C19O C9O C10O 119.6(11) . .
C11O C10O C9O 121.2(12) . .
C11O C10O H10V 119.4 . .
C9O C10O H10V 119.4 . .
C10O C11O C12O 121.5(12) . .
C10O C11O H12J 119.3 . .
C12O C11O H12J 119.3 . .
C11O C12O C32O 125.9(13) . .
C11O C12O C7O 115.4(13) . .
C32O C12O C7O 118.6(12) . .
C18O C13O C14O 120.5(10) . .
C18O C13O C3O 119.8(11) . .
C14O C13O C3O 119.6(10) . .
C15O C14O C13O 118.2(10) . .
C15O C14O C28O 118.0(11) . .
C13O C14O C28O 123.8(10) . .
C16O C15O C14O 122.1(12) . .
C16O C15O H15X 118.9 . .
C14O C15O H15X 118.9 . .
C15O C16O C17O 119.3(11) . .
C15O C16O C29O 122.7(13) . .
C17O C16O C29O 118.0(13) . .
C16O C17O C18O 121.2(12) . .
C16O C17O H17X 119.4 . .
C18O C17O H17X 119.4 . .
C13O C18O C17O 118.6(12) . .
C13O C18O C30O 123.1(11) . .
C17O C18O C30O 118.1(11) . .
C20O C19O C24O 121.7(14) . .
C20O C19O C9O 121.0(13) . .
C24O C19O C9O 117.3(13) . .
C21O C20O C19O 118.8(16) . .
C21O C20O C27O 119.1(17) . .
C19O C20O C27O 122.0(15) . .
C20O C21O C22O 125.2(17) . .
C20O C21O H21W 117.4 . .
C22O C21O H21W 117.4 . .
C21O C22O C23O 116.8(14) . .
C21O C22O C26O 123.2(18) . .
C23O C22O C26O 120.0(19) . .
C24O C23O C22O 122.4(14) . .
C24O C23O H23X 118.8 . .
C22O C23O H23X 118.8 . .
C19O C24O C23O 115.1(14) . .
C19O C24O C25O 124.1(13) . .
C23O C24O C25O 120.9(13) . .
C24O C25O H2<Y 109.5 . .
C24O C25O H2<Z 109.5 . .
H2<Y C25O H2<Z 109.5 . .
C24O C25O H2=A 109.5 . .
H2<Y C25O H2=A 109.5 . .
H2<Z C25O H2=A 109.5 . .
C22O C26O H2=B 109.5 . .
C22O C26O H2=C 109.5 . .
H2=B C26O H2=C 109.5 . .
C22O C26O H2=D 109.5 . .
H2=B C26O H2=D 109.5 . .
H2=C C26O H2=D 109.5 . .
C20O C27O H2=E 109.5 . .
C20O C27O H2=F 109.5 . .
H2=E C27O H2=F 109.5 . .
C20O C27O H2=G 109.5 . .
H2=E C27O H2=G 109.5 . .
H2=F C27O H2=G 109.5 . .
C14O C28O H2=H 109.5 . .
C14O C28O H2=I 109.5 . .
H2=H C28O H2=I 109.5 . .
C14O C28O H2=J 109.5 . .
H2=H C28O H2=J 109.5 . .
H2=I C28O H2=J 109.5 . .
C16O C29O H2=K 109.5 . .
C16O C29O H2=L 109.5 . .
H2=K C29O H2=L 109.5 . .
C16O C29O H2=M 109.5 . .
H2=K C29O H2=M 109.5 . .
H2=L C29O H2=M 109.5 . .
C18O C30O H35U 109.5 . .
C18O C30O H35V 109.5 . .
H35U C30O H35V 109.5 . .
C18O C30O H35W 109.5 . .
H35U C30O H35W 109.5 . .
H35V C30O H35W 109.5 . .
C32O C31O C6O 123.8(13) . .
C32O C31O H35X 118.1 . .
C6O C31O H35X 118.1 . .
C31O C32O C12O 121.1(13) . .
C31O C32O H35Y 119.5 . .
C12O C32O H35Y 119.4 . .
C6P N1P C2P 119.2(7) . .
C6P N1P Pd16 110.3(6) . .
C2P N1P Pd16 129.1(6) . .
C3P C2P N1P 118.0(6) . .
C3P C2P C19P 122.3(8) . .
N1P C2P C19P 118.5(7) . .
C2P C3P C4P 121.8(7) . .
C2P C3P H3PA 119.1 . .
C4P C3P H3PA 119.1 . .
C5P C4P C3P 119.8(8) . .
C5P C4P H4PA 120.1 . .
C3P C4P H4PA 120.1 . .
C4P C5P C26P 125.6(8) . .
C4P C5P C6P 116.1(6) . .
C26P C5P C6P 118.2(7) . .
N1P C6P C7P 117.3(6) . .
N1P C6P C5P 123.7(6) . .
C7P C6P C5P 118.4(7) . .
C6P C7P N8P 117.5(6) . .
C6P C7P C12P 122.2(7) . .
N8P C7P C12P 120.2(6) . .
C9P N8P C7P 120.5(7) . .
C9P N8P Pd16 132.4(6) . .
C7P N8P Pd16 106.6(6) . .
N8P C9P C10P 122.4(7) . .
N8P C9P C13P 120.5(10) . .
C10P C9P C13P 116.8(10) . .
C9P C10P C11P 118.0(6) . .
C9P C10P H10W 121.0 . .
C11P C10P H10W 121.0 . .
C12P C11P C10P 115.8(6) . .
C12P C11P H12K 122.1 . .
C10P C11P H12K 122.1 . .
C7P C12P C11P 122.5(6) . .
C7P C12P C27P 119.1(6) . .
C11P C12P C27P 118.2(7) . .
C14P C13P C18P 119.0(18) . .
C14P C13P C9P 121.9(19) . .
C18P C13P C9P 118.6(16) . .
C13P C14P C15P 127(2) . .
C13P C14P C29P 118.6(18) . .
C15P C14P C29P 114.6(17) . .
C14P C15P C16P 115.8(18) . .
C14P C15P H15Y 122.1 . .
C16P C15P H15Y 122.1 . .
C17P C16P C15P 119.6(18) . .
C17P C16P C30P 120.9(19) . .
C15P C16P C30P 119.2(17) . .
C18P C17P C16P 118.4(19) . .
C18P C17P H17Y 120.8 . .
C16P C17P H17Y 120.8 . .
C17P C18P C13P 119.7(16) . .
C17P C18P C28P 115.0(19) . .
C13P C18P C28P 124.9(19) . .
C20P C19P C24P 119.7(5) . .
C20P C19P C2P 121.3(7) . .
C24P C19P C2P 118.9(7) . .
C19P C20P C21P 118.1(5) . .
C19P C20P C25P 129.7(14) . .
C21P C20P C25P 112.1(14) . .
C22P C21P C20P 122.8(5) . .
C22P C21P H21X 118.6 . .
C20P C21P H21X 118.6 . .
C21P C22P C23P 116.7(5) . .
C21P C22P C32P 122.8(8) . .
C23P C22P C32P 120.4(8) . .
C24P C23P C22P 124.0(6) . .
C24P C23P H23Y 118.0 . .
C22P C23P H23Y 118.0 . .
C23P C24P C19P 118.3(5) . .
C23P C24P C31P 119.7(12) . .
C19P C24P C31P 122.0(12) . .
C20P C25P H2=N 109.5 . .
C20P C25P H2=O 109.5 . .
H2=N C25P H2=O 109.5 . .
C20P C25P H2=P 109.5 . .
H2=N C25P H2=P 109.5 . .
H2=O C25P H2=P 109.5 . .
C26P C27P C12P 119.3(7) . .
C26P C27P H2=Q 120.4 . .
C12P C27P H2=Q 120.4 . .
C18P C28P H2=R 109.5 . .
C18P C28P H2=S 109.5 . .
H2=R C28P H2=S 109.5 . .
C18P C28P H2=T 109.5 . .
H2=R C28P H2=T 109.5 . .
H2=S C28P H2=T 109.5 . .
C14P C29P H2=U 109.5 . .
C14P C29P H2=V 109.5 . .
H2=U C29P H2=V 109.5 . .
C14P C29P H2=W 109.5 . .
H2=U C29P H2=W 109.5 . .
H2=V C29P H2=W 109.5 . .
C16P C30P H35Z 109.5 . .
C16P C30P H36I 109.5 . .
H35Z C30P H36I 109.5 . .
C16P C30P H36J 109.5 . .
H35Z C30P H36J 109.5 . .
H36I C30P H36J 109.5 . .
C24P C31P H36K 109.5 . .
C24P C31P H36L 109.5 . .
H36K C31P H36L 109.5 . .
C24P C31P H36M 109.5 . .
H36K C31P H36M 109.5 . .
H36L C31P H36M 109.5 . .
C22P C32P H36N 109.5 . .
C22P C32P H36O 109.5 . .
H36N C32P H36O 109.5 . .
C22P C32P H36P 109.5 . .
H36N C32P H36P 109.5 . .
H36O C32P H36P 109.5 . .
C3R C2R N1R 117.7(7) . .
C3R C2R C19R 123.6(8) . .
N1R C2R C19R 118.1(8) . .
C2R C3R C4R 121.9(7) . .
C2R C3R H3RA 119.1 . .
C4R C3R H3RA 119.1 . .
C5R C4R C3R 121.0(7) . .
C5R C4R H4RA 119.5 . .
C3R C4R H4RA 119.5 . .
C4R C5R C26R 125.2(8) . .
C4R C5R C6R 115.7(6) . .
C26R C5R C6R 117.5(7) . .
C6R C7R N8R 117.5(6) . .
C6R C7R C12R 121.9(6) . .
N8R C7R C12R 120.4(6) . .
N8R C9R C13R 120.7(10) . .
N8R C9R C10R 122.3(7) . .
C13R C9R C10R 117.0(10) . .
C9R C10R C11R 118.1(6) . .
C9R C10R H10X 120.9 . .
C11R C10R H10X 120.9 . .
C12R C11R C10R 115.6(6) . .
C12R C11R H12M 122.2 . .
C10R C11R H12M 122.2 . .
C7R C12R C11R 122.4(6) . .
C7R C12R C27R 119.1(6) . .
C11R C12R C27R 118.5(6) . .
C18R C13R C14R 118.6(18) . .
C18R C13R C9R 122(2) . .
C14R C13R C9R 118.5(19) . .
C13R C14R C15R 115.5(19) . .
C13R C14R C29R 120(2) . .
C15R C14R C29R 125(2) . .
C16R C15R C14R 124(2) . .
C16R C15R H15Z 117.9 . .
C14R C15R H15Z 117.9 . .
C17R C16R C15R 114(2) . .
C17R C16R C30R 125(3) . .
C15R C16R C30R 121(2) . .
C16R C17R C18R 126(2) . .
C16R C17R H17Z 117.0 . .
C18R C17R H17Z 117.0 . .
C13R C18R C17R 121.2(19) . .
C13R C18R C28R 124(2) . .
C17R C18R C28R 115(2) . .
C26R C27R C12R 119.5(7) . .
C26R C27R H2=X 120.3 . .
C12R C27R H2=X 120.3 . .
C18R C28R H2=Z 109.5 . .
C18R C28R H2>A 109.5 . .
H2=Z C28R H2>A 109.5 . .
C18R C28R H2>B 109.5 . .
H2=Z C28R H2>B 109.5 . .
H2>A C28R H2>B 109.5 . .
C14R C29R H2>C 109.5 . .
C14R C29R H2>D 109.5 . .
H2>C C29R H2>D 109.5 . .
C14R C29R H2>E 109.5 . .
H2>C C29R H2>E 109.5 . .
H2>D C29R H2>E 109.5 . .
C16R C30R H36Q 109.5 . .
C16R C30R H36R 109.5 . .
H36Q C30R H36R 109.5 . .
C16R C30R H36S 109.5 . .
H36Q C30R H36S 109.5 . .
H36R C30R H36S 109.5 . .
C3S C2S N1S 118.6(6) . .
C3S C2S C19S 122.3(7) . .
N1S C2S C19S 118.8(7) . .
C2S C3S C4S 121.4(7) . .
C2S C3S H3SA 119.3 . .
C4S C3S H3SA 119.3 . .
C5S C4S C3S 120.1(7) . .
C5S C4S H4SA 119.9 . .
C3S C4S H4SA 119.9 . .
C4S C5S C26S 125.5(7) . .
C4S C5S C6S 116.1(6) . .
C26S C5S C6S 118.2(7) . .
N1S C6S C7S 118.0(6) . .
N1S C6S C5S 123.5(6) . .
C7S C6S C5S 118.0(7) . .
C6S C7S N8S 117.3(6) . .
C6S C7S C12S 122.2(7) . .
N8S C7S C12S 119.9(6) . .
C9S N8S C7S 120.8(7) . .
C9S N8S Pd18 130.7(7) . .
C7S N8S Pd18 106.8(6) . .
N8S C9S C10S 123.0(6) . .
N8S C9S C13S 122.3(8) . .
C10S C9S C13S 114.6(7) . .
C9S C10S C11S 117.6(7) . .
C9S C10S H10Y 121.2 . .
C11S C10S H10Y 121.2 . .
C12S C11S C10S 114.8(7) . .
C12S C11S H12N 122.6 . .
C10S C11S H12N 122.6 . .
C7S C12S C11S 122.4(6) . .
C7S C12S C27S 118.9(6) . .
C11S C12S C27S 118.3(6) . .
C14S C13S C18S 116.1(5) . .
C14S C13S C9S 120.9(15) . .
C18S C13S C9S 122.9(15) . .
C15S C14S C13S 124.6(6) . .
C15S C14S C29S 119.2(15) . .
C13S C14S C29S 115.8(15) . .
C14S C15S C16S 119.6(6) . .
C14S C15S H16G 120.2 . .
C16S C15S H16G 120.2 . .
C20S C19S C24S 119.9(5) . .
C20S C19S C2S 122.4(7) . .
C24S C19S C2S 117.5(7) . .
C19S C20S C21S 117.7(5) . .
C19S C20S C25S 121.2(11) . .
C21S C20S C25S 121.1(11) . .
C22S C21S C20S 122.8(5) . .
C22S C21S H21Y 118.6 . .
C20S C21S H21Y 118.6 . .
C21S C22S C23S 117.3(5) . .
C21S C22S C32S 119.1(15) . .
C23S C22S C32S 123.6(15) . .
C24S C23S C22S 124.1(6) . .
C24S C23S H23Z 118.0 . .
C22S C23S H23Z 118.0 . .
C23S C24S C19S 118.0(5) . .
C23S C24S C31S 126.3(10) . .
C19S C24S C31S 115.5(10) . .
C20S C25S H2>F 109.5 . .
C20S C25S H2>G 109.5 . .
H2>F C25S H2>G 109.5 . .
C20S C25S H2>H 109.5 . .
H2>F C25S H2>H 109.5 . .
H2>G C25S H2>H 109.5 . .
C26S C27S C12S 118.8(7) . .
C26S C27S H2>I 120.6 . .
C12S C27S H2>I 120.6 . .
C14S C29S H2>J 109.5 . .
C14S C29S H2>K 109.5 . .
H2>J C29S H2>K 109.5 . .
C14S C29S H2>L 109.5 . .
H2>J C29S H2>L 109.5 . .
H2>K C29S H2>L 109.5 . .
C24S C31S H36T 109.5 . .
C24S C31S H36U 109.5 . .
H36T C31S H36U 109.5 . .
C24S C31S H36V 109.5 . .
H36T C31S H36V 109.5 . .
H36U C31S H36V 109.5 . .
C22S C32S H36W 109.5 . .
C22S C32S H36X 109.5 . .
H36W C32S H36X 109.5 . .
C22S C32S H36Y 109.5 . .
H36W C32S H36Y 109.5 . .
H36X C32S H36Y 109.5 . .
C6T N1T C2T 117.6(6) . .
C6T N1T Pd19 110.4(5) . .
C2T N1T Pd19 131.3(5) . .
C3T C2T N1T 119.0(6) . .
C3T C2T C19T 121.1(7) . .
N1T C2T C19T 119.7(6) . .
C2T C3T C4T 121.6(7) . .
C2T C3T H3TA 119.2 . .
C4T C3T H3TA 119.2 . .
C5T C4T C3T 120.1(7) . .
C5T C4T H4TA 120.0 . .
C3T C4T H4TA 120.0 . .
C4T C5T C26T 125.0(7) . .
C4T C5T C6T 116.2(6) . .
C26T C5T C6T 118.7(7) . .
N1T C6T C7T 117.1(6) . .
N1T C6T C5T 124.5(6) . .
C7T C6T C5T 118.3(6) . .
C6T C7T N8T 117.5(6) . .
C6T C7T C12T 122.2(6) . .
N8T C7T C12T 120.2(6) . .
C9T N8T C7T 120.2(7) . .
C9T N8T Pd19 131.6(6) . .
C7T N8T Pd19 108.1(5) . .
N8T C9T C13T 122.6(7) . .
N8T C9T C10T 121.8(7) . .
C13T C9T C10T 115.3(7) . .
C9T C10T C11T 118.0(7) . .
C9T C10T H10Z 121.0 . .
C11T C10T H10Z 121.0 . .
C12T C11T C10T 116.0(6) . .
C12T C11T H12P 122.0 . .
C10T C11T H12P 122.0 . .
C7T C12T C11T 121.7(6) . .
C7T C12T C27T 119.0(6) . .
C11T C12T C27T 118.1(7) . .
C14T C13T C9T 118.0(12) . .
C14T C13T C18T 117.1(5) . .
C9T C13T C18T 124.7(12) . .
C15T C14T C13T 124.1(6) . .
C15T C14T C29T 117.0(15) . .
C13T C14T C29T 118.5(15) . .
C14T C15T C16T 119.8(6) . .
C14T C15T H16H 120.1 . .
C16T C15T H16H 120.1 . .
C18T C17T C16T 123.1(6) . .
C18T C17T H18I 118.4 . .
C16T C17T H18I 118.4 . .
C17T C18T C13T 118.5(5) . .
C17T C18T C28T 122.2(9) . .
C13T C18T C28T 119.1(9) . .
C20T C19T C24T 119.9(4) . .
C20T C19T C2T 121.4(7) . .
C24T C19T C2T 118.4(7) . .
C19T C20T C21T 117.7(5) . .
C19T C20T C25T 121.9(9) . .
C21T C20T C25T 120.5(9) . .
C22T C21T C20T 122.6(5) . .
C22T C21T H21Z 118.7 . .
C20T C21T H21Z 118.7 . .
C21T C22T C23T 117.9(5) . .
C21T C22T C32T 121.9(13) . .
C23T C22T C32T 120.1(13) . .
C24T C23T C22T 123.6(5) . .
C24T C23T H24H 118.2 . .
C22T C23T H24H 118.2 . .
C23T C24T C19T 118.3(5) . .
C23T C24T C31T 121.3(11) . .
C19T C24T C31T 120.5(11) . .
C20T C25T H2>M 109.5 . .
C20T C25T H2>N 109.5 . .
H2>M C25T H2>N 109.5 . .
C20T C25T H2>O 109.5 . .
H2>M C25T H2>O 109.5 . .
H2>N C25T H2>O 109.5 . .
C26T C27T C12T 119.4(7) . .
C26T C27T H2>P 120.3 . .
C12T C27T H2>P 120.3 . .
C18T C28T H2>Q 109.5 . .
C18T C28T H2>R 109.5 . .
H2>Q C28T H2>R 109.5 . .
C18T C28T H2>S 109.5 . .
H2>Q C28T H2>S 109.5 . .
H2>R C28T H2>S 109.5 . .
C14T C29T H2>T 109.5 . .
C14T C29T H2>U 109.5 . .
H2>T C29T H2>U 109.5 . .
C14T C29T H2>V 109.5 . .
H2>T C29T H2>V 109.5 . .
H2>U C29T H2>V 109.5 . .
C24T C31T H36Z 109.5 . .
C24T C31T H37H 109.5 . .
H36Z C31T H37H 109.5 . .
C24T C31T H37I 109.5 . .
H36Z C31T H37I 109.5 . .
H37H C31T H37I 109.5 . .
C22T C32T H37J 109.5 . .
C22T C32T H37K 109.5 . .
H37J C32T H37K 109.5 . .
C22T C32T H37L 109.5 . .
H37J C32T H37L 109.5 . .
H37K C32T H37L 109.5 . .
C2U N1U C6U 116.8(10) . .
C2U N1U Pd20 132.7(8) . .
C6U N1U Pd20 110.2(7) . .
N1U C2U C3U 119.8(11) . .
N1U C2U C13U 120.5(10) . .
C3U C2U C13U 119.7(10) . .
C4U C3U C2U 122.3(11) . .
C4U C3U H3UA 118.8 . .
C2U C3U H3UA 118.8 . .
C3U C4U C5U 118.5(12) . .
C3U C4U H4UA 120.8 . .
C5U C4U H4UA 120.8 . .
C6U C5U C4U 117.0(11) . .
C6U C5U C31U 120.3(11) . .
C4U C5U C31U 122.7(11) . .
N1U C6U C5U 124.1(10) . .
N1U C6U C7U 115.1(10) . .
C5U C6U C7U 120.5(10) . .
N8U C7U C12U 125.0(10) . .
N8U C7U C6U 117.4(10) . .
C12U C7U C6U 117.4(11) . .
C7U N8U C9U 117.3(9) . .
C7U N8U Pd20 110.9(7) . .
C9U N8U Pd20 131.4(8) . .
N8U C9U C10U 120.7(11) . .
N8U C9U C19U 119.8(10) . .
C10U C9U C19U 119.3(10) . .
C11U C10U C9U 120.5(11) . .
C11U C10U H12R 119.7 . .
C9U C10U H12R 119.8 . .
C10U C11U C12U 121.4(11) . .
C10U C11U H12S 119.3 . .
C12U C11U H12S 119.3 . .
C11U C12U C7U 115.0(11) . .
C11U C12U C32U 124.7(11) . .
C7U C12U C32U 120.2(11) . .
C18U C13U C14U 119.9(13) . .
C18U C13U C2U 118.9(13) . .
C14U C13U C2U 121.0(12) . .
C13U C14U C15U 117.6(14) . .
C13U C14U C28U 121.9(13) . .
C15U C14U C28U 120.4(15) . .
C16U C15U C14U 123.2(16) . .
C16U C15U H16I 118.4 . .
C14U C15U H16I 118.4 . .
C15U C16U C17U 117.9(15) . .
C15U C16U C30U 119.0(19) . .
C17U C16U C30U 123.0(17) . .
C16U C17U C18U 121.9(15) . .
C16U C17U H18J 119.1 . .
C18U C17U H18J 119.1 . .
C13U C18U C17U 119.5(14) . .
C13U C18U C29U 121.8(14) . .
C17U C18U C29U 118.4(15) . .
C24U C19U C20U 120.9(11) . .
C24U C19U C9U 119.9(10) . .
C20U C19U C9U 118.7(10) . .
C19U C20U C21U 116.4(10) . .
C19U C20U C27U 123.8(11) . .
C21U C20U C27U 119.8(10) . .
C22U C21U C20U 122.7(12) . .
C22U C21U H22F 118.7 . .
C20U C21U H22F 118.7 . .
C21U C22U C23U 119.4(13) . .
C21U C22U C25U 120.0(12) . .
C23U C22U C25U 120.3(13) . .
C22U C23U C24U 120.9(13) . .
C22U C23U H24I 119.5 . .
C24U C23U H24I 119.5 . .
C19U C24U C23U 119.7(12) . .
C19U C24U C26U 120.9(11) . .
C23U C24U C26U 119.2(12) . .
C22U C25U H2>W 109.5 . .
C22U C25U H2>X 109.5 . .
H2>W C25U H2>X 109.5 . .
C22U C25U H2>Y 109.5 . .
H2>W C25U H2>Y 109.5 . .
H2>X C25U H2>Y 109.5 . .
C24U C26U H2>Z 109.5 . .
C24U C26U H2?A 109.5 . .
H2>Z C26U H2?A 109.5 . .
C24U C26U H2?B 109.5 . .
H2>Z C26U H2?B 109.5 . .
H2?A C26U H2?B 109.5 . .
C20U C27U H2?C 109.5 . .
C20U C27U H2?D 109.5 . .
H2?C C27U H2?D 109.5 . .
C20U C27U H2?E 109.5 . .
H2?C C27U H2?E 109.5 . .
H2?D C27U H2?E 109.5 . .
C14U C28U H2?F 109.5 . .
C14U C28U H2?G 109.5 . .
H2?F C28U H2?G 109.5 . .
C14U C28U H2?H 109.5 . .
H2?F C28U H2?H 109.5 . .
H2?G C28U H2?H 109.5 . .
C18U C29U H2?I 109.5 . .
C18U C29U H2?J 109.5 . .
H2?I C29U H2?J 109.5 . .
C18U C29U H2?K 109.5 . .
H2?I C29U H2?K 109.5 . .
H2?J C29U H2?K 109.5 . .
C16U C30U H37M 109.5 . .
C16U C30U H37N 109.5 . .
H37M C30U H37N 109.5 . .
C16U C30U H37O 109.5 . .
H37M C30U H37O 109.5 . .
H37N C30U H37O 109.5 . .
C32U C31U C5U 120.5(12) . .
C32U C31U H37P 119.7 . .
C5U C31U H37P 119.7 . .
C31U C32U C12U 120.8(12) . .
C31U C32U H37Q 119.6 . .
C12U C32U H37Q 119.6 . .
C3V C2V N1V 119.2(6) . .
C3V C2V C19V 121.3(8) . .
N1V C2V C19V 119.0(7) . .
C2V C3V C4V 121.8(7) . .
C2V C3V H3VA 119.1 . .
C4V C3V H3VA 119.1 . .
C5V C4V C3V 120.0(7) . .
C5V C4V H4VA 120.0 . .
C3V C4V H4VA 120.0 . .
C4V C5V C26V 124.6(8) . .
C4V C5V C6V 116.1(6) . .
C26V C5V C6V 118.3(7) . .
N1V C6V C7V 118.4(6) . .
N1V C6V C5V 123.9(6) . .
C7V C6V C5V 117.7(7) . .
C6V C7V C12V 122.6(7) . .
C6V C7V N8V 117.4(6) . .
C12V C7V N8V 120.0(6) . .
C9V N8V C7V 119.5(7) . .
C9V N8V Pd21 131.1(6) . .
C7V N8V Pd21 109.1(6) . .
N8V C9V C10V 123.8(6) . .
N8V C9V C13V 122.1(8) . .
C10V C9V C13V 114.1(7) . .
C9V C10V C11V 117.6(7) . .
C9V C10V H12T 121.2 . .
C11V C10V H12T 121.2 . .
C12V C11V C10V 114.7(7) . .
C12V C11V H12U 122.7 . .
C10V C11V H12U 122.7 . .
C7V C12V C11V 123.3(6) . .
C7V C12V C27V 119.3(6) . .
C11V C12V C27V 117.4(6) . .
C14V C13V C18V 117.0(5) . .
C14V C13V C9V 123.8(12) . .
C18V C13V C9V 119.1(12) . .
C15V C14V C13V 123.7(5) . .
C15V C14V C29V 122.1(9) . .
C13V C14V C29V 114.2(9) . .
C14V C15V C16V 119.8(5) . .
C14V C15V H16J 120.1 . .
C16V C15V H16J 120.1 . .
C15V C16V C17V 117.1(5) . .
C15V C16V C30V 116.9(14) . .
C17V C16V C30V 126.0(14) . .
C18V C17V C16V 123.2(5) . .
C18V C17V H18K 118.4 . .
C16V C17V H18K 118.4 . .
C17V C18V C13V 119.1(5) . .
C17V C18V C28V 123.1(14) . .
C13V C18V C28V 117.6(13) . .
C20V C19V C24V 120.1(5) . .
C20V C19V C2V 121.7(8) . .
C24V C19V C2V 117.6(7) . .
C19V C20V C21V 117.6(5) . .
C19V C20V C25V 121.5(15) . .
C21V C20V C25V 120.9(15) . .
C20V C25V H2?L 109.5 . .
C20V C25V H2?M 109.5 . .
H2?L C25V H2?M 109.5 . .
C20V C25V H2?N 109.5 . .
H2?L C25V H2?N 109.5 . .
H2?M C25V H2?N 109.5 . .
C21V C22V C23V 116.9(6) . .
C21V C22V C32V 123.5(12) . .
C23V C22V C32V 118.7(11) . .
C24V C23V C22V 123.7(7) . .
C24V C23V H24J 118.1 . .
C22V C23V H24J 118.1 . .
C23V C24V C19V 117.6(6) . .
C23V C24V C31V 123.9(14) . .
C19V C24V C31V 118.5(14) . .
C26V C27V C12V 118.6(7) . .
C26V C27V H2?O 120.7 . .
C12V C27V H2?O 120.7 . .
C18V C28V H2?P 109.5 . .
C18V C28V H2?Q 109.5 . .
H2?P C28V H2?Q 109.5 . .
C18V C28V H2?R 109.5 . .
H2?P C28V H2?R 109.5 . .
H2?Q C28V H2?R 109.5 . .
C14V C29V H2?S 109.5 . .
C14V C29V H2?T 109.5 . .
H2?S C29V H2?T 109.5 . .
C14V C29V H2?U 109.5 . .
H2?S C29V H2?U 109.5 . .
H2?T C29V H2?U 109.5 . .
C16V C30V H37R 109.5 . .
C16V C30V H37S 109.5 . .
H37R C30V H37S 109.5 . .
C16V C30V H37T 109.5 . .
H37R C30V H37T 109.5 . .
H37S C30V H37T 109.5 . .
C24V C31V H37U 109.5 . .
C24V C31V H37V 109.5 . .
H37U C31V H37V 109.5 . .
C24V C31V H37W 109.5 . .
H37U C31V H37W 109.5 . .
H37V C31V H37W 109.5 . .
C6W N1W C2W 118.5(7) . .
C6W N1W Pd22 110.0(6) . .
C2W N1W Pd22 131.5(6) . .
C3W C2W N1W 118.2(6) . .
C3W C2W C19W 122.6(8) . .
N1W C2W C19W 119.1(7) . .
C2W C3W C4W 121.1(7) . .
C2W C3W H3WA 119.4 . .
C4W C3W H3WA 119.4 . .
C5W C4W C3W 120.9(8) . .
C5W C4W H4WA 119.5 . .
C3W C4W H4WA 119.5 . .
C4W C5W C26W 124.9(8) . .
C4W C5W C6W 116.1(6) . .
C26W C5W C6W 118.5(7) . .
N1W C6W C7W 119.0(7) . .
N1W C6W C5W 122.9(6) . .
C7W C6W C5W 117.9(7) . .
C6W C7W N8W 119.1(6) . .
C6W C7W C12W 122.5(7) . .
N8W C7W C12W 118.4(6) . .
C9W N8W C7W 121.3(7) . .
C9W N8W Pd22 133.7(6) . .
C7W N8W Pd22 105.0(6) . .
N8W C9W C10W 122.2(6) . .
N8W C9W C13W 123.3(7) . .
C10W C9W C13W 114.2(7) . .
C9W C10W C11W 116.4(7) . .
C9W C10W H12W 121.8 . .
C11W C10W H12W 121.8 . .
C12W C11W C10W 115.9(6) . .
C12W C11W H12X 122.1 . .
C10W C11W H12X 122.1 . .
C7W C12W C11W 123.3(6) . .
C7W C12W C27W 118.6(6) . .
C11W C12W C27W 117.7(7) . .
C27W C26W C5W 122.5(7) . .
C27W C26W H2AE 118.8 . .
C5W C26W H2AE 118.8 . .
C26W C27W C12W 119.0(8) . .
C26W C27W H2?Y 120.5 . .
C12W C27W H2?Y 120.5 . .
C14W C13W C18W 117.7(5) . .
C14W C13W C9W 121.9(7) . .
C18W C13W C9W 120.1(7) . .
C15W C14W C13W 122.8(5) . .
C15W C14W C29W 120.7(7) . .
C13W C14W C29W 116.5(7) . .
C14W C15W C16W 120.4(6) . .
C14W C15W H16L 119.8 . .
C16W C15W H16L 119.8 . .
C15W C16W C17W 117.0(6) . .
C15W C16W C30W 121.7(12) . .
C17W C16W C30W 120.5(12) . .
C18W C17W C16W 123.1(6) . .
C18W C17W H18L 118.5 . .
C16W C17W H18L 118.5 . .
C17W C18W C13W 118.2(5) . .
C17W C18W C28W 123.5(8) . .
C13W C18W C28W 118.2(7) . .
C18W C28W H2?Z 109.5 . .
C18W C28W H2@A 109.5 . .
H2?Z C28W H2@A 109.5 . .
C18W C28W H2@B 109.5 . .
H2?Z C28W H2@B 109.5 . .
H2@A C28W H2@B 109.5 . .
C14W C29W H2@C 109.5 . .
C14W C29W H2@D 109.5 . .
H2@C C29W H2@D 109.5 . .
C14W C29W H2@E 109.5 . .
H2@C C29W H2@E 109.5 . .
H2@D C29W H2@E 109.5 . .
C16W C30W H37X 109.5 . .
C16W C30W H37Y 109.5 . .
H37X C30W H37Y 109.5 . .
C16W C30W H37Z 109.5 . .
H37X C30W H37Z 109.5 . .
H37Y C30W H37Z 109.5 . .
C20W C19W C2W 119.1(13) . .
C20W C19W C24W 119.0(5) . .
C2W C19W C24W 120.9(12) . .
C19W C20W C21W 118.5(5) . .
C19W C20W C25W 119.9(13) . .
C21W C20W C25W 121.5(12) . .
C22W C21W C20W 122.3(5) . .
C22W C21W H22G 118.8 . .
C20W C21W H22G 118.8 . .
C21W C22W C23W 117.7(5) . .
C21W C22W C32W 123.4(13) . .
C23W C22W C32W 118.8(13) . .
C24W C23W C22W 123.7(6) . .
C24W C23W H24K 118.1 . .
C22W C23W H24K 118.1 . .
C23W C24W C19W 118.4(5) . .
C23W C24W C31W 118.8(12) . .
C19W C24W C31W 122.7(12) . .
C20W C25W H2?V 109.5 . .
C20W C25W H2?W 109.5 . .
H2?V C25W H2?W 109.5 . .
C20W C25W H2?X 109.5 . .
H2?V C25W H2?X 109.5 . .
H2?W C25W H2?X 109.5 . .
C24W C31W H38F 109.5 . .
C24W C31W H38G 109.5 . .
H38F C31W H38G 109.5 . .
C24W C31W H38H 109.5 . .
H38F C31W H38H 109.5 . .
H38G C31W H38H 109.5 . .
C22W C32W H38I 109.5 . .
C22W C32W H38J 109.5 . .
H38I C32W H38J 109.5 . .
C22W C32W H38K 109.5 . .
H38I C32W H38K 109.5 . .
H38J C32W H38K 109.5 . .
C3X C2X N1X 118.0(6) . .
C3X C2X C19X 123.7(8) . .
N1X C2X C19X 118.1(7) . .
C2X C3X C4X 122.1(7) . .
C2X C3X H3XA 118.9 . .
C4X C3X H3XA 118.9 . .
C5X C4X C3X 120.6(8) . .
C5X C4X H4XA 119.7 . .
C3X C4X H4XA 119.7 . .
C4X C5X C26X 125.0(8) . .
C4X C5X C6X 115.2(7) . .
C26X C5X C6X 118.2(7) . .
N1X C6X C7X 117.7(6) . .
N1X C6X C5X 124.1(6) . .
C7X C6X C5X 118.0(7) . .
C6X C7X N8X 117.0(6) . .
C6X C7X C12X 122.5(6) . .
N8X C7X C12X 120.5(6) . .
C9X N8X C7X 120.0(6) . .
C9X N8X Pd23 130.4(6) . .
C7X N8X Pd23 108.9(5) . .
N8X C9X C10X 123.3(6) . .
N8X C9X C13X 121.5(7) . .
C10X C9X C13X 115.0(7) . .
C9X C10X C11X 118.0(6) . .
C9X C10X H12Z 121.0 . .
C11X C10X H12Z 121.0 . .
C12X C11X C10X 115.6(6) . .
C12X C11X H13G 122.2 . .
C10X C11X H13G 122.2 . .
C7X C12X C11X 122.2(6) . .
C7X C12X C27X 119.0(6) . .
C11X C12X C27X 118.0(7) . .
C14X C13X C18X 116.6(5) . .
C14X C13X C9X 124.7(11) . .
C18X C13X C9X 118.7(11) . .
C15X C14X C13X 124.1(5) . .
C15X C14X C29X 118.3(11) . .
C13X C14X C29X 117.5(11) . .
C14X C15X C16X 119.8(5) . .
C14X C15X H16M 120.1 . .
C16X C15X H16M 120.1 . .
C15X C16X C17X 117.1(5) . .
C15X C16X C30X 125.3(13) . .
C17X C16X C30X 117.5(13) . .
C18X C17X C16X 123.0(5) . .
C18X C17X H18M 118.5 . .
C16X C17X H18M 118.5 . .
C17X C18X C13X 119.4(5) . .
C17X C18X C28X 119.4(14) . .
C13X C18X C28X 121.2(14) . .
C20X C19X C2X 122.4(8) . .
C20X C19X C24X 119.4(5) . .
C2X C19X C24X 118.2(7) . .
C19X C20X C21X 118.2(5) . .
C19X C20X C25X 125.2(18) . .
C21X C20X C25X 116.5(17) . .
C22X C21X C20X 122.8(5) . .
C22X C21X H22J 118.6 . .
C20X C21X H22J 118.6 . .
C21X C22X C23X 116.5(5) . .
C21X C22X C32X 122.7(8) . .
C23X C22X C32X 120.4(8) . .
C24X C23X C22X 124.1(6) . .
C24X C23X H24L 117.9 . .
C22X C23X H24L 117.9 . .
C23X C24X C19X 118.3(6) . .
C23X C24X C31X 116.8(14) . .
C19X C24X C31X 123.6(15) . .
C20X C25X H2@F 109.5 . .
C20X C25X H2@G 109.5 . .
H2@F C25X H2@G 109.5 . .
C20X C25X H2@H 109.5 . .
H2@F C25X H2@H 109.5 . .
H2@G C25X H2@H 109.5 . .
C26X C27X C12X 119.3(7) . .
C26X C27X H2@I 120.4 . .
C12X C27X H2@I 120.4 . .
C18X C28X H2@J 109.5 . .
C18X C28X H2@K 109.5 . .
H2@J C28X H2@K 109.5 . .
C18X C28X H2@L 109.5 . .
H2@J C28X H2@L 109.5 . .
H2@K C28X H2@L 109.5 . .
C14X C29X H2@M 109.5 . .
C14X C29X H2@N 109.5 . .
H2@M C29X H2@N 109.5 . .
C14X C29X H2@O 109.5 . .
H2@M C29X H2@O 109.5 . .
H2@N C29X H2@O 109.5 . .
C16X C30X H38L 109.5 . .
C16X C30X H38M 109.5 . .
H38L C30X H38M 109.5 . .
C16X C30X H38N 109.5 . .
H38L C30X H38N 109.5 . .
H38M C30X H38N 109.5 . .
C24X C31X H38O 109.5 . .
C24X C31X H38P 109.5 . .
H38O C31X H38P 109.5 . .
C24X C31X H38Q 109.5 . .
H38O C31X H38Q 109.5 . .
H38P C31X H38Q 109.5 . .
C3Y C2Y N1Y 117.9(6) . .
C3Y C2Y C19Y 123.9(8) . .
N1Y C2Y C19Y 118.0(8) . .
C2Y C3Y C4Y 122.0(7) . .
C2Y C3Y H3YA 119.0 . .
C4Y C3Y H3YA 119.0 . .
C5Y C4Y C3Y 120.7(7) . .
C5Y C4Y H4YA 119.7 . .
C3Y C4Y H4YA 119.7 . .
C4Y C5Y C26Y 125.5(8) . .
C4Y C5Y C6Y 115.9(6) . .
C26Y C5Y C6Y 118.2(7) . .
N1Y C6Y C7Y 117.4(7) . .
N1Y C6Y C5Y 124.0(6) . .
C7Y C6Y C5Y 118.5(7) . .
N8Y C7Y C6Y 116.9(7) . .
N8Y C7Y C12Y 120.4(6) . .
C6Y C7Y C12Y 121.9(7) . .
C9Y N8Y C7Y 121.0(7) . .
C9Y N8Y Pd24 130.1(7) . .
C7Y N8Y Pd24 105.8(7) . .
N8Y C9Y C10Y 122.1(6) . .
N8Y C9Y C13Y 121.7(8) . .
C10Y C9Y C13Y 114.3(8) . .
C9Y C10Y C11Y 118.1(7) . .
C9Y C10Y H13I 121.0 . .
C11Y C10Y H13I 121.0 . .
C7Y C12Y C11Y 122.4(6) . .
C7Y C12Y C27Y 119.2(6) . .
C11Y C12Y C27Y 118.2(7) . .
C14Y C13Y C18Y 116.8(5) . .
C14Y C13Y C9Y 121.9(7) . .
C18Y C13Y C9Y 120.7(8) . .
C15Y C14Y C13Y 123.9(5) . .
C15Y C14Y C29Y 118.5(11) . .
C13Y C14Y C29Y 117.1(11) . .
C14Y C15Y C16Y 120.2(6) . .
C14Y C15Y H16N 119.9 . .
C16Y C15Y H16N 119.9 . .
C15Y C16Y C17Y 116.6(5) . .
C15Y C16Y C30Y 122.5(8) . .
C17Y C16Y C30Y 120.9(8) . .
C18Y C17Y C16Y 123.1(6) . .
C18Y C17Y H18N 118.5 . .
C16Y C17Y H18N 118.5 . .
C17Y C18Y C13Y 118.9(6) . .
C17Y C18Y C28Y 122.2(11) . .
C13Y C18Y C28Y 118.8(11) . .
C20Y C19Y C2Y 123.3(14) . .
C20Y C19Y C24Y 119.5(5) . .
C2Y C19Y C24Y 116.9(13) . .
C19Y C20Y C21Y 118.1(5) . .
C19Y C20Y C25Y 117.4(15) . .
C21Y C20Y C25Y 124.1(15) . .
C22Y C21Y C20Y 122.8(5) . .
C22Y C21Y H22H 118.6 . .
C20Y C21Y H22H 118.6 . .
C21Y C22Y C23Y 116.6(5) . .
C21Y C22Y C32Y 123.2(8) . .
C23Y C22Y C32Y 120.1(8) . .
C24Y C23Y C22Y 124.3(6) . .
C24Y C23Y H24M 117.9 . .
C22Y C23Y H24M 117.9 . .
C23Y C24Y C19Y 118.6(5) . .
C23Y C24Y C31Y 121.6(13) . .
C19Y C24Y C31Y 119.6(14) . .
C20Y C25Y H2@P 109.5 . .
C20Y C25Y H2@Q 109.5 . .
H2@P C25Y H2@Q 109.5 . .
C20Y C25Y H2@R 109.5 . .
H2@P C25Y H2@R 109.5 . .
H2@Q C25Y H2@R 109.5 . .
C26Y C27Y C12Y 119.8(7) . .
C26Y C27Y H2@S 120.1 . .
C12Y C27Y H2@S 120.1 . .
C24Y C31Y H38R 109.5 . .
C24Y C31Y H38S 109.5 . .
H38R C31Y H38S 109.5 . .
C24Y C31Y H38T 109.5 . .
H38R C31Y H38T 109.5 . .
H38S C31Y H38T 109.5 . .
C22Y C32Y H38U 109.5 . .
C22Y C32Y H38V 109.5 . .
H38U C32Y H38V 109.5 . .
C22Y C32Y H38W 109.5 . .
H38U C32Y H38W 109.5 . .
H38V C32Y H38W 109.5 . .
N2Z C1Z C324 117.5(18) . .
N2Z C1Z N6Z 124.9(17) . .
C324 C1Z N6Z 118(2) . .
C1Z N2Z C3Z 115.0(16) . .
N4Z C3Z N2Z 123(2) . .
N4Z C3Z C316 120.0(19) . .
N2Z C3Z C316 115.4(17) . .
C3Z N4Z C5Z 115.8(18) . .
N6Z C5Z N4Z 128.4(16) . .
N6Z C5Z C330 116.7(18) . .
N4Z C5Z C330 114.8(18) . .
C5Z N6Z C1Z 112.2(16) . .
N73 Pd1 N8A 167.1(5) . .
N73 Pd1 N1A 95.6(5) . .
N8A Pd1 N1A 80.6(3) . .
N73 Pd1 N64 83.1(5) . .
N8A Pd1 N64 98.8(4) . .
N1A Pd1 N64 171.3(6) . .
N8B Pd2 N22 97.0(4) . .
N8B Pd2 N94 176.4(5) . .
N22 Pd2 N94 83.7(4) . .
N8B Pd2 N1B 81.6(4) . .
N22 Pd2 N1B 172.1(5) . .
N94 Pd2 N1B 97.2(4) . .
N40 Pd3 N88 85.0(5) . .
N40 Pd3 N8C 96.0(5) . .
N88 Pd3 N8C 175.3(5) . .
N40 Pd3 N1C 170.9(5) . .
N88 Pd3 N1C 97.0(4) . .
N8C Pd3 N1C 81.3(3) . .
N1D Pd4 N46 175.5(6) . .
N1D Pd4 N49 96.0(5) . .
N46 Pd4 N49 83.1(5) . .
N1D Pd4 N8D 81.0(3) . .
N46 Pd4 N8D 99.2(5) . .
N49 Pd4 N8D 169.9(6) . .
N70 Pd5 N16 84.3(4) . .
N70 Pd5 N8E 175.0(5) . .
N16 Pd5 N8E 96.1(5) . .
N70 Pd5 N1E 98.3(5) . .
N16 Pd5 N1E 169.1(5) . .
N8E Pd5 N1E 80.4(5) . .
N8F Pd6 N1F 83.6(4) . .
N8F Pd6 N1 175.7(5) . .
N1F Pd6 N1 95.0(5) . .
N8F Pd6 N25 97.1(5) . .
N1F Pd6 N25 165.8(5) . .
N1 Pd6 N25 83.2(5) . .
N190 Pd7 N136 83.5(4) . .
N190 Pd7 N1G 96.9(4) . .
N136 Pd7 N1G 173.9(4) . .
N190 Pd7 N8G 171.1(4) . .
N136 Pd7 N8G 96.8(4) . .
N1G Pd7 N8G 81.8(3) . .
N118 Pd8 N121 84.2(5) . .
N118 Pd8 N1H 95.9(4) . .
N121 Pd8 N1H 172.4(5) . .
N118 Pd8 N8H 174.6(5) . .
N121 Pd8 N8H 98.3(4) . .
N1H Pd8 N8H 81.0(3) . .
N169 Pd9 N8I 178.4(5) . .
N169 Pd9 N160 83.5(4) . .
N8I Pd9 N160 96.3(4) . .
N169 Pd9 N1I 98.4(4) . .
N8I Pd9 N1I 81.5(4) . .
N160 Pd9 N1I 169.0(5) . .
N142 Pd10 N8J 168.7(4) . .
N142 Pd10 N166 81.7(4) . .
N8J Pd10 N166 98.2(4) . .
N142 Pd10 N2J 98.0(4) . .
N8J Pd10 N2J 81.0(4) . .
N166 Pd10 N2J 174.9(4) . .
N112 Pd11 N184 84.3(5) . .
N112 Pd11 N1K 170.2(6) . .
N184 Pd11 N1K 96.9(4) . .
N112 Pd11 N8K 97.5(5) . .
N184 Pd11 N8K 177.5(5) . .
N1K Pd11 N8K 81.0(4) . .
N1L Pd12 N8L 79.8(4) . .
N1L Pd12 N145 97.9(4) . .
N8L Pd12 N145 173.9(5) . .
N1L Pd12 N97 174.1(5) . .
N8L Pd12 N97 97.6(5) . .
N145 Pd12 N97 84.2(5) . .
N232 Pd13 N256 81.7(4) . .
N232 Pd13 N8M 174.1(5) . .
N256 Pd13 N8M 98.1(4) . .
N232 Pd13 N1M 97.9(4) . .
N256 Pd13 N1M 174.8(5) . .
N8M Pd13 N1M 81.7(3) . .
N265 Pd14 N262 84.0(4) . .
N265 Pd14 N8N 95.0(4) . .
N262 Pd14 N8N 167.3(5) . .
N265 Pd14 N1N 176.8(5) . .
N262 Pd14 N1N 97.6(5) . .
N8N Pd14 N1N 82.9(4) . .
N2O Pd15 N241 96.0(4) . .
N2O Pd15 N214 172.3(4) . .
N241 Pd15 N214 83.0(4) . .
N2O Pd15 N8O 82.1(4) . .
N241 Pd15 N8O 172.5(4) . .
N214 Pd15 N8O 97.8(4) . .
N193 Pd16 N1P 175.2(5) . .
N193 Pd16 N217 86.0(5) . .
N1P Pd16 N217 96.1(5) . .
N193 Pd16 N8P 96.8(4) . .
N1P Pd16 N8P 80.2(4) . .
N217 Pd16 N8P 167.2(5) . .
N208 Pd17 N280 82.2(5) . .
N208 Pd17 N1R 176.3(7) . .
N280 Pd17 N1R 98.5(5) . .
N208 Pd17 N8R 97.6(4) . .
N280 Pd17 N8R 174.1(6) . .
N1R Pd17 N8R 81.4(4) . .
N286 Pd18 N238 84.9(7) . .
N286 Pd18 N1S 95.6(5) . .
N238 Pd18 N1S 179.3(7) . .
N286 Pd18 N8S 167.3(6) . .
N238 Pd18 N8S 100.2(6) . .
N1S Pd18 N8S 79.1(4) . .
N333 Pd19 N336 84.5(4) . .
N333 Pd19 N1T 172.1(5) . .
N336 Pd19 N1T 94.6(4) . .
N333 Pd19 N8T 99.6(4) . .
N336 Pd19 N8T 170.3(4) . .
N1T Pd19 N8T 80.2(3) . .
N310 Pd20 N351 84.5(4) . .
N310 Pd20 N1U 96.3(4) . .
N351 Pd20 N1U 172.5(4) . .
N310 Pd20 N8U 174.6(4) . .
N351 Pd20 N8U 97.2(4) . .
N1U Pd20 N8U 81.4(4) . .
N366 Pd21 N304 84.5(6) . .
N366 Pd21 N8V 174.7(5) . .
N304 Pd21 N8V 96.3(5) . .
N366 Pd21 N1V 96.7(5) . .
N304 Pd21 N1V 167.1(5) . .
N8V Pd21 N1V 81.4(4) . .
N1W Pd22 N360 172.5(6) . .
N1W Pd22 N357 97.8(5) . .
N360 Pd22 N357 84.0(6) . .
N1W Pd22 N8W 84.1(4) . .
N360 Pd22 N8W 93.0(5) . .
N357 Pd22 N8W 170.9(6) . .
N313 Pd23 N8X 173.1(6) . .
N313 Pd23 N289 84.5(5) . .
N8X Pd23 N289 95.5(4) . .
N313 Pd23 N1X 97.8(5) . .
N8X Pd23 N1X 80.9(4) . .
N289 Pd23 N1X 168.6(5) . .
N327 Pd24 N8Y 173.2(7) . .
N327 Pd24 N378 84.2(6) . .
N8Y Pd24 N378 97.7(6) . .
N327 Pd24 N1Y 95.6(5) . .
N8Y Pd24 N1Y 82.1(4) . .
N378 Pd24 N1Y 176.1(7) . .
F14 P1 F5 92.3(5) . .
F14 P1 F7 90.6(5) . .
F5 P1 F7 90.5(5) . .
F14 P1 F12 90.4(5) . .
F5 P1 F12 90.8(5) . .
F7 P1 F12 178.3(5) . .
F14 P1 F2 177.6(5) . .
F5 P1 F2 90.0(5) . .
F7 P1 F2 90.0(5) . .
F12 P1 F2 88.9(5) . .
F14 P1 F3 87.7(5) . .
F5 P1 F3 179.5(7) . .
F7 P1 F3 89.0(5) . .
F12 P1 F3 89.7(5) . .
F2 P1 F3 90.0(4) . .
F11 P2 F15 90.2(6) . .
F11 P2 F10 90.1(5) . .
F15 P2 F10 91.3(6) . .
F11 P2 F13 90.2(6) . .
F15 P2 F13 87.1(6) . .
F10 P2 F13 178.4(7) . .
F11 P2 F8 89.2(6) . .
F15 P2 F8 177.5(6) . .
F10 P2 F8 91.2(6) . .
F13 P2 F8 90.4(6) . .
F11 P2 F4 179.3(7) . .
F15 P2 F4 90.3(5) . .
F10 P2 F4 89.4(5) . .
F13 P2 F4 90.4(6) . .
F8 P2 F4 90.4(5) . .
F143 P3 F28 93.0(7) . .
F143 P3 F137 89.3(6) . .
F28 P3 F137 177.7(7) . .
F143 P3 F138 91.3(7) . .
F28 P3 F138 88.4(6) . .
F137 P3 F138 91.2(6) . .
F143 P3 F17 89.8(7) . .
F28 P3 F17 87.9(6) . .
F137 P3 F17 92.4(6) . .
F138 P3 F17 176.2(7) . .
F143 P3 F16 177.8(7) . .
F28 P3 F16 88.4(7) . .
F137 P3 F16 89.4(6) . .
F138 P3 F16 90.5(6) . .
F17 P3 F16 88.5(6) . .
F142 P4 F65 89.7(10) . .
F142 P4 F43 92.9(7) . .
F65 P4 F43 84.9(8) . .
F142 P4 F148 89.8(9) . .
F65 P4 F148 176.0(9) . .
F43 P4 F148 91.2(7) . .
F142 P4 F101 169.5(13) . .
F65 P4 F101 81.9(12) . .
F43 P4 F101 92.7(9) . .
F148 P4 F101 99.0(12) . .
F142 P4 F18 90.9(7) . .
F65 P4 F18 92.5(8) . .
F43 P4 F18 175.4(7) . .
F148 P4 F18 91.5(7) . .
F101 P4 F18 83.2(9) . .
F52 P5 F46 95.4(13) . .
F52 P5 F23 93.9(7) . .
F46 P5 F23 92.7(7) . .
F52 P5 F21 86.7(7) . .
F46 P5 F21 90.9(7) . .
F23 P5 F21 176.3(8) . .
F52 P5 F45 176.6(14) . .
F46 P5 F45 88.0(10) . .
F23 P5 F45 86.2(6) . .
F21 P5 F45 93.0(7) . .
F52 P5 F67 98.7(13) . .
F46 P5 F67 164.7(11) . .
F23 P5 F67 92.2(8) . .
F21 P5 F67 84.1(7) . .
F45 P5 F67 77.9(9) . .
F48 P6 F58 91.0(5) . .
F48 P6 F164 90.7(5) . .
F58 P6 F164 89.9(4) . .
F48 P6 F174 178.9(6) . .
F58 P6 F174 89.8(5) . .
F164 P6 F174 90.0(5) . .
F48 P6 F35 90.0(5) . .
F58 P6 F35 178.9(6) . .
F164 P6 F35 89.9(5) . .
F174 P6 F35 89.1(5) . .
F48 P6 F82 90.1(5) . .
F58 P6 F82 90.6(5) . .
F164 P6 F82 179.1(6) . .
F174 P6 F82 89.3(5) . .
F35 P6 F82 89.6(4) . .
F141 P7 F145 91.1(6) . .
F141 P7 F6 89.7(6) . .
F145 P7 F6 178.1(7) . .
F141 P7 F22 92.5(7) . .
F145 P7 F22 91.2(7) . .
F6 P7 F22 90.5(6) . .
F141 P7 F152 92.0(8) . .
F145 P7 F152 90.0(7) . .
F6 P7 F152 88.3(7) . .
F22 P7 F152 175.3(9) . .
F141 P7 F19 178.9(7) . .
F145 P7 F19 89.5(6) . .
F6 P7 F19 89.7(5) . .
F22 P7 F19 86.6(7) . .
F152 P7 F19 88.9(8) . .
F149 P8 F150 93.7(8) . .
F149 P8 F27 88.1(10) . .
F150 P8 F27 88.1(8) . .
F149 P8 F9 90.1(6) . .
F150 P8 F9 174.3(8) . .
F27 P8 F9 87.7(7) . .
F149 P8 F26 177.2(7) . .
F150 P8 F26 89.1(8) . .
F27 P8 F26 91.9(10) . .
F9 P8 F26 87.1(6) . .
F149 P8 F38 87.2(9) . .
F150 P8 F38 93.4(7) . .
F27 P8 F38 175.1(10) . .
F9 P8 F38 91.1(6) . .
F26 P8 F38 92.8(8) . .
F32 P9 F144 95.5(8) . .
F32 P9 F57 88.2(10) . .
F144 P9 F57 173.2(12) . .
F32 P9 F139 100.0(10) . .
F144 P9 F139 93.7(7) . .
F57 P9 F139 91.3(8) . .
F32 P9 F56 83.6(10) . .
F144 P9 F56 88.5(8) . .
F57 P9 F56 86.2(9) . .
F139 P9 F56 175.6(10) . .
F32 P9 F166 169.9(11) . .
F144 P9 F166 84.2(10) . .
F57 P9 F166 91.2(12) . .
F139 P9 F166 90.1(8) . .
F56 P9 F166 86.3(11) . .
F42 P10 F154 91.6(5) . .
F42 P10 F100 90.0(5) . .
F154 P10 F100 178.3(7) . .
F42 P10 F158 91.2(5) . .
F154 P10 F158 90.1(5) . .
F100 P10 F158 90.2(5) . .
F42 P10 F175 179.4(6) . .
F154 P10 F175 88.9(5) . .
F100 P10 F175 89.4(5) . .
F158 P10 F175 89.1(5) . .
F42 P10 F106 89.9(5) . .
F154 P10 F106 89.8(5) . .
F100 P10 F106 89.8(5) . .
F158 P10 F106 179.0(6) . .
F175 P10 F106 89.8(5) . .
F33 P11 F20 88.9(7) . .
F33 P11 F47 90.1(7) . .
F20 P11 F47 90.4(7) . .
F33 P11 F76 176.6(10) . .
F20 P11 F76 87.8(8) . .
F47 P11 F76 89.2(10) . .
F33 P11 F157 91.4(8) . .
F20 P11 F157 178.7(9) . .
F47 P11 F157 88.3(9) . .
F76 P11 F157 91.9(9) . .
F33 P11 F83 90.0(10) . .
F20 P11 F83 85.9(8) . .
F47 P11 F83 176.3(9) . .
F76 P11 F83 90.4(12) . .
F157 P11 F83 95.4(9) . .
F169 P12 F147 88.9(9) . .
F169 P12 F41 94.9(11) . .
F147 P12 F41 90.4(7) . .
F169 P12 F34 175.8(11) . .
F147 P12 F34 92.7(9) . .
F41 P12 F34 89.0(8) . .
F169 P12 F55 89.9(12) . .
F147 P12 F55 91.0(10) . .
F41 P12 F55 175.0(10) . .
F34 P12 F55 86.2(10) . .
F169 P12 F49 91.2(9) . .
F147 P12 F49 177.6(9) . .
F41 P12 F49 87.2(8) . .
F34 P12 F49 87.3(8) . .
F55 P12 F49 91.3(9) . .
F93 P13 F62 94.6(11) . .
F93 P13 F29 94.8(9) . .
F62 P13 F29 85.1(9) . .
F93 P13 F168 87.3(10) . .
F62 P13 F168 94.6(10) . .
F29 P13 F168 177.9(12) . .
F93 P13 F140 93.4(10) . .
F62 P13 F140 171.9(12) . .
F29 P13 F140 92.9(7) . .
F168 P13 F140 87.0(8) . .
F93 P13 F155 179.5(12) . .
F62 P13 F155 85.0(12) . .
F29 P13 F155 84.9(9) . .
F168 P13 F155 93.0(10) . .
F140 P13 F155 87.0(8) . .
F31 P14 F63 90.8(5) . .
F31 P14 F30 90.5(4) . .
F63 P14 F30 178.6(6) . .
F31 P14 F70 91.3(5) . .
F63 P14 F70 90.6(5) . .
F30 P14 F70 89.4(4) . .
F31 P14 F307 179.4(6) . .
F63 P14 F307 89.2(5) . .
F30 P14 F307 89.5(5) . .
F70 P14 F307 89.3(5) . .
F31 P14 F87 89.4(4) . .
F63 P14 F87 90.9(5) . .
F30 P14 F87 89.1(5) . .
F70 P14 F87 178.3(7) . .
F307 P14 F87 89.9(5) . .
F24 P15 F25 93.8(7) . .
F24 P15 F151 174.7(10) . .
F25 P15 F151 88.0(8) . .
F24 P15 F39 93.7(8) . .
F25 P15 F39 92.4(8) . .
F151 P15 F39 91.1(8) . .
F24 P15 F40 85.3(8) . .
F25 P15 F40 91.1(6) . .
F151 P15 F40 89.7(9) . .
F39 P15 F40 176.4(8) . .
F24 P15 F71 85.2(9) . .
F25 P15 F71 178.0(8) . .
F151 P15 F71 92.8(10) . .
F39 P15 F71 89.4(9) . .
F40 P15 F71 87.0(9) . .
F51 P16 F182 91.4(10) . .
F51 P16 F116 91.1(11) . .
F182 P16 F116 93.1(15) . .
F51 P16 F119 174.9(16) . .
F182 P16 F119 86.1(13) . .
F116 P16 F119 84.5(13) . .
F51 P16 F79 91.9(8) . .
F182 P16 F79 175.9(11) . .
F116 P16 F79 89.3(12) . .
F119 P16 F79 90.8(11) . .
F51 P16 F160 89.1(8) . .
F182 P16 F160 89.7(10) . .
F116 P16 F160 177.2(14) . .
F119 P16 F160 95.3(13) . .
F79 P16 F160 87.9(11) . .
F165 P17 F190 86.2(12) . .
F165 P17 F146 89.7(8) . .
F190 P17 F146 88.6(9) . .
F165 P17 F53 93.1(10) . .
F190 P17 F53 92.4(11) . .
F146 P17 F53 177.0(10) . .
F165 P17 F44 176.7(12) . .
F190 P17 F44 90.8(12) . .
F146 P17 F44 91.6(8) . .
F53 P17 F44 85.6(10) . .
F165 P17 F36 93.8(11) . .
F190 P17 F36 178.4(9) . .
F146 P17 F36 89.8(8) . .
F53 P17 F36 89.1(10) . .
F44 P17 F36 89.3(8) . .
F113 P18 F191 90.9(6) . .
F113 P18 F66 178.0(6) . .
F191 P18 F66 90.4(5) . .
F113 P18 F118 89.5(5) . .
F191 P18 F118 178.9(7) . .
F66 P18 F118 89.2(5) . .
F113 P18 F115 90.9(5) . .
F191 P18 F115 90.3(5) . .
F66 P18 F115 90.6(5) . .
F118 P18 F115 90.7(5) . .
F113 P18 F156 89.3(5) . .
F191 P18 F156 89.6(5) . .
F66 P18 F156 89.2(5) . .
F118 P18 F156 89.4(5) . .
F115 P18 F156 179.8(8) . .
F108 P19 F95 90.2(5) . .
F108 P19 F123 90.6(5) . .
F95 P19 F123 179.2(7) . .
F108 P19 F104 179.7(9) . .
F95 P19 F104 89.9(5) . .
F123 P19 F104 89.3(5) . .
F108 P19 F222 90.1(5) . .
F95 P19 F222 90.0(5) . .
F123 P19 F222 89.9(5) . .
F104 P19 F222 89.6(5) . .
F108 P19 F124 90.5(5) . .
F95 P19 F124 90.0(5) . .
F123 P19 F124 90.1(5) . .
F104 P19 F124 89.8(5) . .
F222 P19 F124 179.4(8) . .
F192 P20 F110 91.3(6) . .
F192 P20 F178 90.1(5) . .
F110 P20 F178 178.5(7) . .
F192 P20 F121 178.9(8) . .
F110 P20 F121 89.7(5) . .
F178 P20 F121 88.8(5) . .
F192 P20 F125 91.0(5) . .
F110 P20 F125 89.8(5) . .
F178 P20 F125 90.5(5) . .
F121 P20 F125 89.5(5) . .
F192 P20 F96 90.5(5) . .
F110 P20 F96 89.9(5) . .
F178 P20 F96 89.7(5) . .
F121 P20 F96 88.9(5) . .
F125 P20 F96 178.4(8) . .
F161 P21 F92 90.1(5) . .
F161 P21 F72 179.4(8) . .
F92 P21 F72 90.4(5) . .
F161 P21 F167 89.9(5) . .
F92 P21 F167 179.8(9) . .
F72 P21 F167 89.6(5) . .
F161 P21 F126 90.3(5) . .
F92 P21 F126 90.3(5) . .
F72 P21 F126 89.4(5) . .
F167 P21 F126 90.0(5) . .
F161 P21 F103 90.3(5) . .
F92 P21 F103 90.3(6) . .
F72 P21 F103 90.0(5) . .
F167 P21 F103 89.5(5) . .
F126 P21 F103 179.2(7) . .
F86 P22 F130 90.1(5) . .
F86 P22 F114 178.8(7) . .
F130 P22 F114 90.2(5) . .
F86 P22 F131 89.6(5) . .
F130 P22 F131 179.6(7) . .
F114 P22 F131 90.1(5) . .
F86 P22 F184 90.9(5) . .
F130 P22 F184 90.5(5) . .
F114 P22 F184 90.3(5) . .
F131 P22 F184 89.8(5) . .
F86 P22 F134 89.5(5) . .
F130 P22 F134 89.6(5) . .
F114 P22 F134 89.4(5) . .
F131 P22 F134 90.1(5) . .
F184 P22 F134 179.7(6) . .
F74 P23 F173 89.7(4) . .
F74 P23 F64 177.7(7) . .
F173 P23 F64 90.4(5) . .
F74 P23 F105 93.3(8) . .
F173 P23 F105 90.2(5) . .
F64 P23 F105 89.0(5) . .
F74 P23 F73 88.5(5) . .
F173 P23 F73 90.5(5) . .
F64 P23 F73 89.2(5) . .
F105 P23 F73 178.1(7) . .
F74 P23 F85 90.4(5) . .
F173 P23 F85 179.9(8) . .
F64 P23 F85 89.5(5) . .
F105 P23 F85 89.8(5) . .
F73 P23 F85 89.6(5) . .
F179 P24 F172 90.1(5) . .
F179 P24 F120 90.5(5) . .
F172 P24 F120 179.1(7) . .
F179 P24 F136 179.4(7) . .
F172 P24 F136 89.8(5) . .
F120 P24 F136 89.7(5) . .
F179 P24 F37 90.0(5) . .
F172 P24 F37 90.4(5) . .
F120 P24 F37 90.4(5) . .
F136 P24 F37 90.5(5) . .
F179 P24 F176 89.8(5) . .
F172 P24 F176 89.6(5) . .
F120 P24 F176 89.7(5) . .
F136 P24 F176 89.6(5) . .
F37 P24 F176 179.8(7) . .
F189 P26 F177 90.4(5) . .
F189 P26 F196 89.9(5) . .
F177 P26 F196 179.7(7) . .
F189 P26 F54 178.8(6) . .
F177 P26 F54 90.2(5) . .
F196 P26 F54 89.5(5) . .
F189 P26 F181 90.5(5) . .
F177 P26 F181 89.8(5) . .
F196 P26 F181 90.0(5) . .
F54 P26 F181 90.6(5) . .
F189 P26 F243 90.1(5) . .
F177 P26 F243 90.0(6) . .
F196 P26 F243 90.1(5) . .
F54 P26 F243 88.9(5) . .
F181 P26 F243 179.5(8) . .
F69 P27 F84 90.6(5) . .
F69 P27 F159 90.1(5) . .
F84 P27 F159 179.0(6) . .
F69 P27 F80 179.5(7) . .
F84 P27 F80 89.9(5) . .
F159 P27 F80 89.5(5) . .
F69 P27 F1A 90.8(5) . .
F84 P27 F1A 90.6(5) . .
F159 P27 F1A 90.1(5) . .
F80 P27 F1A 89.4(5) . .
F69 P27 F90 90.3(5) . .
F84 P27 F90 89.8(5) . .
F159 P27 F90 89.5(5) . .
F80 P27 F90 89.6(5) . .
F1A P27 F90 178.8(7) . .
F200 P28 F117 90.5(5) . .
F200 P28 F68 179.2(7) . .
F117 P28 F68 90.0(5) . .
F200 P28 F59 90.0(5) . .
F117 P28 F59 179.5(6) . .
F68 P28 F59 89.4(5) . .
F200 P28 F91 90.6(5) . .
F117 P28 F91 90.4(5) . .
F68 P28 F91 90.0(5) . .
F59 P28 F91 89.6(5) . .
F200 P28 F75 89.7(5) . .
F117 P28 F75 89.9(5) . .
F68 P28 F75 89.8(5) . .
F59 P28 F75 90.0(5) . .
F91 P28 F75 179.6(7) . .
F180 P30 F163 89.9(5) . .
F180 P30 F97 179.3(7) . .
F163 P30 F97 90.7(5) . .
F180 P30 F78 90.4(5) . .
F163 P30 F78 179.6(8) . .
F97 P30 F78 89.0(5) . .
F180 P30 F122 90.7(6) . .
F163 P30 F122 90.5(5) . .
F97 P30 F122 89.6(5) . .
F78 P30 F122 89.3(5) . .
F180 P30 F61 89.9(5) . .
F163 P30 F61 90.0(5) . .
F97 P30 F61 89.7(5) . .
F78 P30 F61 90.2(5) . .
F122 P30 F61 179.2(6) . .
F188 P31 F98 176.0(9) . .
F188 P31 F198 90.4(5) . .
F98 P31 F198 90.1(6) . .
F188 P31 F127 92.7(6) . .
F98 P31 F127 91.3(6) . .
F198 P31 F127 90.3(5) . .
F188 P31 F186 92.5(6) . .
F98 P31 F186 83.6(9) . .
F198 P31 F186 90.3(5) . .
F127 P31 F186 174.8(8) . .
F188 P31 F77 89.4(5) . .
F98 P31 F77 90.0(5) . .
F198 P31 F77 179.7(9) . .
F127 P31 F77 90.0(5) . .
F186 P31 F77 89.4(5) . .
F206 P36 F171 90.6(5) . .
F206 P36 F203 90.2(6) . .
F171 P36 F203 179.1(7) . .
F206 P36 F187 179.0(7) . .
F171 P36 F187 90.0(6) . .
F203 P36 F187 89.2(5) . .
F206 P36 F207 90.6(5) . .
F171 P36 F207 90.3(5) . .
F203 P36 F207 90.1(6) . .
F187 P36 F207 90.2(6) . .
F206 P36 F193 89.8(6) . .
F171 P36 F193 89.9(5) . .
F203 P36 F193 89.7(5) . .
F187 P36 F193 89.4(5) . .
F207 P36 F193 179.5(8) . .
C15S C16S C17S 117.0(5) . .
C15S C16S C30S 122(2) . .
C17S C16S C30S 121(2) . .
C18S C17S C16S 123.0(6) . .
C18S C17S H18O 118.5 . .
C16S C17S H18O 118.5 . .
C17S C18S C13S 119.4(6) . .
C17S C18S C28S 118.1(19) . .
C13S C18S C28S 122.6(19) . .
C14Y C29Y H2@T 109.5 . .
C14Y C29Y H2@U 109.5 . .
H2@T C29Y H2@U 109.5 . .
C14Y C29Y H2@V 109.5 . .
H2@T C29Y H2@V 109.5 . .
H2@U C29Y H2@V 109.5 . .
C15T C16T C17T 116.9(5) . .
C15T C16T C30T 122.3(11) . .
C17T C16T C30T 119.7(11) . .
C16S C30S H38X 109.5 . .
C16S C30S H38Y 109.5 . .
H38X C30S H38Y 109.5 . .
C16S C30S H38Z 109.5 . .
H38X C30S H38Z 109.5 . .
H38Y C30S H38Z 109.5 . .
C22V C21V C20V 122.7(6) . .
C22V C21V H22I 118.6 . .
C20V C21V H22I 118.7 . .
C12Y C11Y C10Y 115.4(7) . .
C12Y C11Y H13J 122.3 . .
C10Y C11Y H13J 122.3 . .
C16A C30A H39B 109.5 . .
C16A C30A H39C 109.5 . .
H39B C30A H39C 109.5 . .
C16A C30A H39D 109.5 . .
H39B C30A H39D 109.5 . .
H39C C30A H39D 109.5 . .
F217 P61 F221 90.5(5) . .
F217 P61 F223 90.3(5) . .
F221 P61 F223 179.1(8) . .
F217 P61 F220 179.2(7) . .
F221 P61 F220 90.0(5) . .
F223 P61 F220 89.2(5) . .
F217 P61 F216 90.6(5) . .
F221 P61 F216 90.1(6) . .
F223 P61 F216 90.2(5) . .
F220 P61 F216 90.0(5) . .
F217 P61 F238 90.0(5) . .
F221 P61 F238 89.8(5) . .
F223 P61 F238 89.9(6) . .
F220 P61 F238 89.4(5) . .
F216 P61 F238 179.4(7) . .
F237 P40 F227 90.2(6) . .
F237 P40 F228 179.6(7) . .
F227 P40 F228 89.7(5) . .
F237 P40 F256 90.3(5) . .
F227 P40 F256 179.4(8) . .
F228 P40 F256 89.8(6) . .
F237 P40 F229 90.3(5) . .
F227 P40 F229 90.3(5) . .
F228 P40 F229 89.4(5) . .
F256 P40 F229 89.9(6) . .
F237 P40 F245 90.7(6) . .
F227 P40 F245 90.1(5) . .
F228 P40 F245 89.7(5) . .
F256 P40 F245 89.8(5) . .
F229 P40 F245 179.0(8) . .
C16T C30T H39E 109.5 . .
C16T C30T H39F 109.5 . .
H39E C30T H39F 109.5 . .
C16T C30T H39G 109.5 . .
H39E C30T H39G 109.5 . .
H39F C30T H39G 109.5 . .
C27L C26L C5L 122.5(7) . .
C27L C26L H2@W 118.8 . .
C5L C26L H2@W 118.8 . .
C27S C26S C5S 122.7(7) . .
C27S C26S H2@X 118.6 . .
C5S C26S H2@X 118.6 . .
C6Y N1Y C2Y 119.1(7) . .
C6Y N1Y Pd24 107.1(7) . .
C2Y N1Y Pd24 132.0(7) . .
C27P C26P C5P 122.4(7) . .
C27P C26P H2@Y 118.8 . .
C5P C26P H2@Y 118.8 . .
C6S N1S C2S 119.2(6) . .
C6S N1S Pd18 110.3(6) . .
C2S N1S Pd18 129.4(6) . .
C6V N1V C2V 118.0(7) . .
C6V N1V Pd21 110.3(6) . .
C2V N1V Pd21 131.3(6) . .
C27X C26X C5X 122.9(7) . .
C27X C26X H2@Z 118.6 . .
C5X C26X H2@Z 118.6 . .
C27V C26V C5V 123.5(7) . .
C27V C26V H2AA 118.3 . .
C5V C26V H2AA 118.3 . .
C6R N1R C2R 118.7(7) . .
C6R N1R Pd17 109.2(6) . .
C2R N1R Pd17 132.1(6) . .
C27T C26T C5T 122.2(7) . .
C27T C26T H2AB 118.9 . .
C5T C26T H2AB 118.9 . .
C27Y C26Y C5Y 122.3(7) . .
C27Y C26Y H2AC 118.8 . .
C5Y C26Y H2AC 118.8 . .
C6X N1X C2X 118.7(6) . .
C6X N1X Pd23 109.3(6) . .
C2X N1X Pd23 131.4(6) . .
C27R C26R C5R 123.1(7) . .
C27R C26R H2AD 118.5 . .
C5R C26R H2AD 118.5 . .
C22X C32X H39H 109.5 . .
C22X C32X H39I 109.5 . .
H39H C32X H39I 109.5 . .
C22X C32X H39J 109.5 . .
H39H C32X H39J 109.5 . .
H39I C32X H39J 109.5 . .
C16Y C30Y H39K 109.5 . .
C16Y C30Y H39L 109.5 . .
H39K C30Y H39L 109.5 . .
C16Y C30Y H39M 109.5 . .
H39K C30Y H39M 109.5 . .
H39L C30Y H39M 109.5 . .
C22V C32V H39N 109.5 . .
C22V C32V H39O 109.5 . .
H39N C32V H39O 109.5 . .
C22V C32V H39P 109.5 . .
H39N C32V H39P 109.5 . .
H39O C32V H39P 109.5 . .
C23R C24R C19R 117.9(5) . .
C23R C24R C31R 122.8(10) . .
C19R C24R C31R 118.9(10) . .
C19R C20R C21R 117.7(5) . .
C19R C20R C25R 121.6(11) . .
C21R C20R C25R 120.3(10) . .
C21R C22R C23R 117.3(5) . .
C21R C22R C32R 124.3(10) . .
C23R C22R C32R 118.4(10) . .
C20R C19R C2R 114.9(17) . .
C20R C19R C24R 120.1(5) . .
C2R C19R C24R 124.8(17) . .
C22R C21R C20R 122.7(5) . .
C22R C21R H22K 118.6 . .
C20R C21R H22K 118.6 . .
C20R C25R H2AF 109.5 . .
C20R C25R H2AG 109.5 . .
H2AF C25R H2AG 109.5 . .
C20R C25R H2AH 109.5 . .
H2AF C25R H2AH 109.5 . .
H2AG C25R H2AH 109.5 . .
C24R C31R H39Q 109.5 . .
C24R C31R H39R 109.5 . .
H39Q C31R H39R 109.5 . .
C24R C31R H39S 109.5 . .
H39Q C31R H39S 109.5 . .
H39R C31R H39S 109.5 . .
C24R C23R C22R 123.9(6) . .
C24R C23R H24N 118.0 . .
C22R C23R H24N 118.0 . .
C22R C32R H39T 109.5 . .
C22R C32R H39U 109.5 . .
H39T C32R H39U 109.5 . .
C22R C32R H39V 109.5 . .
H39T C32R H39V 109.5 . .
H39U C32R H39V 109.5 . .
F809 P102 F808 179.4(9) . .
F809 P102 F810 90.0(6) . .
F808 P102 F810 89.5(5) . .
F809 P102 F807 90.2(5) . .
F808 P102 F807 90.2(6) . .
F810 P102 F807 179.5(8) . .
F809 P102 F999 90.4(6) . .
F808 P102 F999 90.1(6) . .
F810 P102 F999 90.6(6) . .
F807 P102 F999 89.8(6) . .
F809 P102 F811 89.7(6) . .
F808 P102 F811 89.8(6) . .
F810 P102 F811 90.2(6) . .
F807 P102 F811 89.4(5) . .
F999 P102 F811 179.2(8) . .
F803 P101 F801 90.1(5) . .
F803 P101 F909 91.9(6) . .
F801 P101 F909 92.1(6) . .
F803 P101 F806 176.6(9) . .
F801 P101 F806 90.0(6) . .
F909 P101 F806 91.5(7) . .
F803 P101 F804 90.3(6) . .
F801 P101 F804 176.1(9) . .
F909 P101 F804 91.7(6) . .
F806 P101 F804 89.3(5) . .
F803 P101 F805 88.4(6) . .
F801 P101 F805 88.6(6) . .
F909 P101 F805 179.2(8) . .
F806 P101 F805 88.2(6) . .
F804 P101 F805 87.5(6) . .
C18S C28S H2AI 109.5 . .
C18S C28S H2AJ 109.5 . .
H2AI C28S H2AJ 109.5 . .
C18S C28S H2AK 109.5 . .
H2AI C28S H2AK 109.5 . .
H2AJ C28S H2AK 109.5 . .
F758 P334 F759 96.0(10) . .
F758 P334 F761 176.7(12) . .
F759 P334 F761 86.6(10) . .
F758 P334 F760 92.5(10) . .
F759 P334 F760 91.5(10) . .
F761 P334 F760 85.3(10) . .
F758 P334 F756 85.2(10) . .
F759 P334 F756 177.7(10) . .
F761 P334 F756 92.1(11) . .
F760 P334 F756 86.5(10) . .
F758 P334 F757 93.1(10) . .
F759 P334 F757 90.9(10) . .
F761 P334 F757 88.9(10) . .
F760 P334 F757 173.6(11) . .
F756 P334 F757 91.1(10) . .
F766 P333 F762 90.2(5) . .
F766 P333 F765 90.5(6) . .
F762 P333 F765 179.1(7) . .
F766 P333 F763 179.4(8) . .
F762 P333 F763 89.5(6) . .
F765 P333 F763 89.8(5) . .
F766 P333 F767 90.5(6) . .
F762 P333 F767 90.3(6) . .
F765 P333 F767 90.1(6) . .
F763 P333 F767 89.1(6) . .
F766 P333 F764 91.2(6) . .
F762 P333 F764 89.9(6) . .
F765 P333 F764 89.6(5) . .
F763 P333 F764 89.3(5) . .
F767 P333 F764 178.4(7) . .
F445 P889 F446 88.1(13) . .
F445 P889 F449 95.1(13) . .
F446 P889 F449 176.7(13) . .
F445 P889 F448 175.8(14) . .
F446 P889 F448 87.7(14) . .
F449 P889 F448 89.1(7) . .
F445 P889 F444 90.0(5) . .
F446 P889 F444 90.7(5) . .
F449 P889 F444 89.7(5) . .
F448 P889 F444 90.0(5) . .
F445 P889 F447 90.7(5) . .
F446 P889 F447 89.7(5) . .
F449 P889 F447 89.8(5) . .
F448 P889 F447 89.4(5) . .
F444 P889 F447 179.2(7) . .
C371 N366 C367 115.6(10) . .
C371 N366 Pd21 122.5(10) . .
C367 N366 Pd21 121.2(9) . .
F488 P201 F488 180.0(13) . 3_676
F488 P201 F489 91.3(6) . .
F488 P201 F489 88.7(6) 3_676 .
F488 P201 F489 88.7(6) . 3_676
F488 P201 F489 91.3(6) 3_676 3_676
F489 P201 F489 179.994(3) . 3_676
F488 P201 F490 90.5(6) . .
F488 P201 F490 89.5(6) 3_676 .
F489 P201 F490 88.3(6) . .
F489 P201 F490 91.6(6) 3_676 .
F488 P201 F490 89.5(6) . 3_676
F488 P201 F490 90.5(6) 3_676 3_676
F489 P201 F490 91.7(6) . 3_676
F489 P201 F490 88.4(6) 3_676 3_676
F490 P201 F490 180(3) . 3_676
F361 P302 F352 91.0(6) . .
F361 P302 F351 90.4(6) . .
F352 P302 F351 178.4(8) . .
F361 P302 F353 178.6(8) . .
F352 P302 F353 89.3(5) . .
F351 P302 F353 89.3(6) . .
F361 P302 F363 91.6(6) . .
F352 P302 F363 90.8(6) . .
F351 P302 F363 89.9(6) . .
F353 P302 F363 89.7(6) . .
F361 P302 F358 90.2(6) . .
F352 P302 F358 89.5(5) . .
F351 P302 F358 89.7(6) . .
F353 P302 F358 88.5(6) . .
F363 P302 F358 178.1(7) . .
F354 P304 F356 90.6(6) . .
F354 P304 F360 179.0(8) . .
F356 P304 F360 90.2(6) . .
F354 P304 F362 89.8(6) . .
F356 P304 F362 179.2(9) . .
F360 P304 F362 89.5(6) . .
F354 P304 F359 90.5(6) . .
F356 P304 F359 90.5(6) . .
F360 P304 F359 90.2(5) . .
F362 P304 F359 90.1(5) . .
F354 P304 F357 90.2(5) . .
F356 P304 F357 90.1(5) . .
F360 P304 F357 89.1(6) . .
F362 P304 F357 89.2(6) . .
F359 P304 F357 179.1(8) . .
F303 P301 F306 90.8(7) . .
F303 P301 F301 89.1(7) . .
F306 P301 F301 90.5(6) . .
F303 P301 F305 88.9(6) . .
F306 P301 F305 90.1(5) . .
F301 P301 F305 177.9(10) . .
F303 P301 F302 89.9(7) . .
F306 P301 F302 179.2(10) . .
F301 P301 F302 89.9(5) . .
F305 P301 F302 89.5(6) . .
F322 P303 F320 91.1(7) . .
F312 P305 F311 90.7(6) . .
F312 P305 F313 90.3(6) . .
F311 P305 F313 179.0(8) . .
F312 P305 F308 179.5(9) . .
F311 P305 F308 89.8(6) . .
F313 P305 F308 89.3(6) . .
F312 P305 F309 90.0(6) . .
F311 P305 F309 90.0(6) . .
F313 P305 F309 89.9(6) . .
F308 P305 F309 89.8(6) . .
F312 P305 F310 90.2(6) . .
F311 P305 F310 90.2(6) . .
F313 P305 F310 89.9(6) . .
F308 P305 F310 89.9(6) . .
F309 P305 F310 179.7(8) . .
F316 P306 F315 177.4(11) . .
F316 P306 F314 90.2(6) . .
F315 P306 F314 89.8(6) . .
F316 P306 F318 90.6(6) . .
F315 P306 F318 89.4(6) . .
F314 P306 F318 178.7(10) . .
F316 P306 F317 91.3(7) . .
F315 P306 F317 91.3(7) . .
F314 P306 F317 90.4(7) . .
F318 P306 F317 90.7(7) . .

loop_
_geom_bond_atom_site_label_1
_geom_bond_atom_site_label_2
_geom_bond_distance
_geom_bond_site_symmetry_2
C19B C2B 1.445(19) .
C19B C20B 1.45(2) .
C19B C24B 1.48(2) .
C14E C13E 1.396(4) .
C14E C15E 1.437(4) .
C14E C29E 1.498(16) .
C6R N1R 1.333(7) .
C6R C7R 1.388(7) .
C6R C5R 1.467(8) .
N8R C9R 1.345(8) .
N8R C7R 1.389(7) .
N8R Pd17 2.045(10) .
C28N C18N 1.513(15) .
C28N H28A 0.9800 .
C28N H28B 0.9800 .
C28N H28C 0.9800 .
C28Y C18Y 1.543(13) .
C28Y H28D 0.9800 .
C28Y H28E 0.9800 .
C28Y H28F 0.9800 .
N1 C2 1.31(2) .
N1 C6 1.349(17) .
N1 Pd6 2.028(12) .
C2 C3 1.42(2) .
C2 H2A 0.9500 .
C3 C4 1.39(2) .
C3 H3A 0.9500 .
C4 C5 1.36(2) .
C4 C7 1.46(2) .
C5 C6 1.33(2) .
C5 H5A 0.9500 .
C6 H6A 0.9500 .
C7 N12 1.298(18) .
C7 N8 1.344(18) .
N8 C9 1.387(19) .
C9 N10 1.276(18) .
C9 C19 1.54(2) .
N10 C11 1.333(18) .
C11 N12 1.326(19) .
C11 C13 1.50(2) .
C13 C14 1.39(2) .
C13 C18 1.39(2) .
C14 C15 1.376(18) .
C14 H14A 0.9500 .
C15 N16 1.346(17) .
C15 H15A 0.9500 .
N16 C17 1.341(18) .
N16 Pd5 2.032(11) .
C17 C18 1.33(2) .
C17 H17A 0.9500 .
C18 H18A 0.9500 .
C19 C20 1.328(19) .
C19 C24 1.36(2) .
C20 C21 1.399(19) .
C20 H20A 0.9500 .
C21 N22 1.324(17) .
C21 H21A 0.9500 .
N22 C23 1.327(16) .
N22 Pd2 2.016(11) .
C23 C24 1.42(2) .
C23 H23A 0.9500 .
C24 H24A 0.9500 .
N25 C30 1.308(17) .
N25 C26 1.318(18) .
N25 Pd6 2.035(10) .
C26 C27 1.37(2) .
C26 H26A 0.9500 .
C27 C28 1.42(2) .
C27 H27A 0.9500 .
C28 C29 1.349(19) .
C28 C31 1.48(2) .
C29 C30 1.424(19) .
C29 H29A 0.9500 .
C30 H30A 0.9500 .
C31 N32 1.307(17) .
C31 N36 1.401(18) .
N32 C33 1.30(2) .
C33 N34 1.41(2) .
C33 C43 1.44(2) .
N34 C35 1.355(19) .
C35 N36 1.297(18) .
C35 C37 1.51(2) .
C37 C38 1.38(2) .
C37 C42 1.42(2) .
C38 C39 1.34(2) .
C38 H38A 0.9500 .
C39 N40 1.430(19) .
C39 H39A 0.9500 .
N40 C41 1.349(19) .
N40 Pd3 1.966(13) .
C41 C42 1.32(2) .
C41 H41A 0.9500 .
C42 H42A 0.9500 .
C43 C48 1.33(2) .
C43 C44 1.44(2) .
C44 C45 1.41(2) .
C44 H44A 0.9500 .
C45 N46 1.37(2) .
C45 H45A 0.9500 .
N46 C47 1.325(19) .
N46 Pd4 2.013(12) .
C47 C48 1.42(2) .
C47 H47A 0.9500 .
C48 H48A 0.9500 .
N49 C50 1.32(2) .
N49 C54 1.377(19) .
N49 Pd4 2.062(13) .
C50 C51 1.40(2) .
C50 H50A 0.9500 .
C51 C52 1.37(2) .
C51 H51A 0.9500 .
C52 C53 1.43(2) .
C52 C55 1.44(2) .
C53 C54 1.31(2) .
C53 H53A 0.9500 .
C54 H54A 0.9500 .
C55 N56 1.326(17) .
C55 N60 1.354(18) .
N56 C57 1.354(18) .
C57 N58 1.334(18) .
C57 C67 1.47(2) .
N58 C59 1.307(18) .
C59 N60 1.348(18) .
C59 C61 1.49(2) .
C61 C66 1.33(2) .
C61 C62 1.44(2) .
C62 C63 1.33(2) .
C62 H62A 0.9500 .
C63 N64 1.38(2) .
C63 H63A 0.9500 .
N64 C65 1.344(19) .
N64 Pd1 2.066(14) .
C65 C66 1.42(2) .
C65 H65A 0.9500 .
C66 H66A 0.9500 .
C67 C68 1.388(19) .
C67 C72 1.41(2) .
C68 C69 1.383(19) .
C68 H68A 0.9500 .
C69 N70 1.296(16) .
C69 H69A 0.9500 .
N70 C71 1.336(18) .
N70 Pd5 2.019(11) .
C71 C72 1.386(19) .
C71 H71A 0.9500 .
C72 H72A 0.9500 .
N73 C74 1.34(2) .
N73 C78 1.346(19) .
N73 Pd1 1.966(12) .
C74 C75 1.50(2) .
C74 H74A 0.9500 .
C75 C76 1.34(2) .
C75 H75A 0.9500 .
C76 C77 1.43(2) .
C76 C79 1.47(2) .
C77 C78 1.34(2) .
C77 H77A 0.9500 .
C78 H78A 0.9500 .
C79 N84 1.31(2) .
C79 N80 1.35(2) .
N80 C81 1.327(18) .
C81 N82 1.340(19) .
C81 C91 1.46(2) .
N82 C83 1.31(2) .
C83 N84 1.40(2) .
C83 C85 1.48(2) .
C85 C90 1.39(2) .
C85 C86 1.41(2) .
C86 C87 1.39(2) .
C86 H86A 0.9500 .
C87 N88 1.353(19) .
C87 H87A 0.9500 .
N88 C89 1.295(18) .
N88 Pd3 2.000(13) .
C89 C90 1.35(2) .
C89 H89A 0.9500 .
C90 H90A 0.9500 .
C91 C96 1.39(2) .
C91 C92 1.39(2) .
C92 C93 1.41(2) .
C92 H92A 0.9500 .
C93 N94 1.334(16) .
C93 H93A 0.9500 .
N94 C95 1.285(16) .
N94 Pd2 2.017(11) .
C95 C96 1.40(2) .
C95 H95A 0.9500 .
C96 H96A 0.9500 .
N97 C98 1.318(17) .
N97 C102 1.397(19) .
N97 Pd12 2.089(12) .
C98 C99 1.39(2) .
C98 H98A 0.9500 .
C99 C100 1.37(2) .
C99 H99A 0.9500 .
C100 C101 1.45(2) .
C100 C103 1.49(2) .
C101 C102 1.26(2) .
C101 H10B 0.9500 .
C102 H10C 0.9500 .
C103 N108 1.29(2) .
C103 N104 1.37(2) .
N104 C105 1.36(2) .
C105 N106 1.30(2) .
C105 C109 1.50(2) .
N106 C107 1.344(19) .
C107 N108 1.325(19) .
C107 C115 1.53(2) .
C109 C110 1.41(2) .
C109 C114 1.41(2) .
C110 C111 1.33(2) .
C110 H11A 0.9500 .
C111 N112 1.37(2) .
C111 H11B 0.9500 .
N112 C113 1.27(2) .
N112 Pd11 2.001(14) .
C113 C114 1.45(2) .
C113 H11C 0.9500 .
C114 H11D 0.9500 .
C115 C120 1.34(2) .
C115 C116 1.44(2) .
C116 C117 1.31(2) .
C116 H11E 0.9500 .
C117 N118 1.351(17) .
C117 H11F 0.9500 .
N118 C119 1.357(18) .
N118 Pd8 2.025(12) .
C119 C120 1.37(2) .
C119 H11G 0.9500 .
C120 H12B 0.9500 .
N121 C126 1.320(16) .
N121 C122 1.365(16) .
N121 Pd8 2.029(10) .
C122 C123 1.351(18) .
C122 H12C 0.9500 .
C123 C124 1.353(17) .
C123 H12D 0.9500 .
C124 C125 1.426(18) .
C124 C127 1.505(18) .
C125 C126 1.400(19) .
C125 H12E 0.9500 .
C126 H12F 0.9500 .
C127 N128 1.310(15) .
C127 N132 1.376(16) .
N128 C129 1.334(15) .
C129 N130 1.326(16) .
C129 C139 1.518(16) .
N130 C131 1.353(15) .
C131 N132 1.347(16) .
C131 C133 1.415(18) .
C133 C134 1.390(17) .
C133 C138 1.400(16) .
C134 C135 1.422(17) .
C134 H13C 0.9500 .
C135 N136 1.364(14) .
C135 H13D 0.9500 .
N136 C137 1.293(15) .
N136 Pd7 2.022(9) .
C137 C138 1.393(17) .
C137 H13E 0.9500 .
C138 H13F 0.9500 .
C139 C144 1.357(17) .
C139 C140 1.375(17) .
C140 C141 1.376(17) .
C140 H14B 0.9500 .
C141 N142 1.343(17) .
C141 H14C 0.9500 .
N142 C143 1.306(14) .
N142 Pd10 2.019(9) .
C143 C144 1.440(17) .
C143 H14D 0.9500 .
C144 H14E 0.9500 .
N145 C146 1.329(17) .
N145 C150 1.342(18) .
N145 Pd12 2.085(12) .
C146 C147 1.351(19) .
C146 H14F 0.9500 .
C147 C148 1.447(18) .
C147 H14G 0.9500 .
C148 C149 1.385(18) .
C148 C151 1.449(19) .
C149 C150 1.369(19) .
C149 H14H 0.9500 .
C150 H15B 0.9500 .
C151 N156 1.319(16) .
C151 N152 1.325(17) .
N152 C153 1.354(16) .
C153 N154 1.351(16) .
C153 C163 1.465(18) .
N154 C155 1.325(17) .
C155 N156 1.327(17) .
C155 C157 1.54(2) .
C157 C162 1.36(2) .
C157 C158 1.39(2) .
C158 C159 1.409(19) .
C158 H15F 0.9500 .
C159 N160 1.332(16) .
C159 H15G 0.9500 .
N160 C161 1.352(17) .
N160 Pd9 1.992(11) .
C161 C162 1.382(19) .
C161 H16A 0.9500 .
C162 H16B 0.9500 .
C163 C164 1.391(17) .
C163 C168 1.402(17) .
C164 C165 1.395(17) .
C164 H16C 0.9500 .
C165 N166 1.287(15) .
C165 H16D 0.9500 .
N166 C167 1.367(16) .
N166 Pd10 2.036(11) .
C167 C168 1.350(18) .
C167 H16E 0.9500 .
C168 H16F 0.9500 .
N169 C170 1.335(16) .
N169 C174 1.352(17) .
N169 Pd9 1.990(12) .
C170 C171 1.380(19) .
C170 H17B 0.9500 .
C171 C172 1.42(2) .
C171 H17C 0.9500 .
C172 C173 1.41(2) .
C172 C175 1.49(2) .
C173 C174 1.404(19) .
C173 H17D 0.9500 .
C174 H17E 0.9500 .
C175 N180 1.244(18) .
C175 N176 1.362(18) .
N176 C177 1.350(17) .
C177 N178 1.359(18) .
C177 C187 1.458(19) .
N178 C179 1.327(19) .
C179 N180 1.363(19) .
C179 C181 1.48(2) .
C181 C182 1.39(2) .
C181 C186 1.45(2) .
C182 C183 1.42(2) .
C182 H18C 0.9500 .
C183 N184 1.406(19) .
C183 H18D 0.9500 .
N184 C185 1.314(19) .
N184 Pd11 2.007(12) .
C185 C186 1.36(2) .
C185 H18E 0.9500 .
C186 H18F 0.9500 .
C187 C192 1.341(19) .
C187 C188 1.409(19) .
C188 C189 1.479(18) .
C188 H18G 0.9500 .
C189 N190 1.330(16) .
C189 H18H 0.9500 .
N190 C191 1.319(16) .
N190 Pd7 2.012(11) .
C191 C192 1.427(19) .
C191 H19A 0.9500 .
C192 H19B 0.9500 .
N193 C198 1.331(17) .
N193 C194 1.366(17) .
N193 Pd16 1.989(12) .
C194 C195 1.35(2) .
C194 H19C 0.9500 .
C195 C196 1.38(2) .
C195 H19D 0.9500 .
C196 C199 1.38(2) .
C196 C197 1.44(2) .
C197 C198 1.37(2) .
C197 H19E 0.9500 .
C198 H19F 0.9500 .
C199 N200 1.355(18) .
C199 N204 1.406(19) .
N200 C201 1.313(18) .
C201 N202 1.307(18) .
C201 C211 1.563(19) .
N202 C203 1.35(2) .
C203 N204 1.40(2) .
C203 C205 1.53(2) .
C205 C206 1.36(2) .
C205 C210 1.43(2) .
C206 C207 1.410(19) .
C206 H20E 0.9500 .
C207 N208 1.352(18) .
C207 H20F 0.9500 .
N208 C209 1.34(2) .
N208 Pd17 1.997(13) .
C209 C210 1.40(2) .
C209 H20G 0.9500 .
C210 H21B 0.9500 .
C211 C212 1.346(18) .
C211 C216 1.369(18) .
C212 C213 1.373(18) .
C212 H21C 0.9500 .
C213 N214 1.364(15) .
C213 H21D 0.9500 .
N214 C215 1.342(15) .
N214 Pd15 2.007(10) .
C215 C216 1.378(18) .
C215 H21E 0.9500 .
C216 H21F 0.9500 .
N217 C222 1.317(19) .
N217 C218 1.342(19) .
N217 Pd16 2.029(13) .
C218 C219 1.47(2) .
C218 H21G 0.9500 .
C219 C220 1.40(2) .
C219 H21H 0.9500 .
C220 C221 1.36(2) .
C220 C223 1.48(2) .
C221 C222 1.45(2) .
C221 H22A 0.9500 .
C222 H22B 0.9500 .
C223 N228 1.37(2) .
C223 N224 1.37(2) .
N224 C225 1.39(2) .
C225 N226 1.32(2) .
C225 C235 1.56(2) .
N226 C227 1.300(19) .
C227 N228 1.277(18) .
C227 C229 1.52(2) .
C229 C234 1.34(2) .
C229 C230 1.39(2) .
C230 C231 1.37(2) .
C230 H23B 0.9500 .
C231 N232 1.372(17) .
C231 H23C 0.9500 .
N232 C233 1.366(19) .
N232 Pd13 1.978(11) .
C233 C234 1.41(2) .
C233 H23D 0.9500 .
C234 H23E 0.9500 .
C235 C236 1.36(2) .
C235 C240 1.39(2) .
C236 C237 1.39(2) .
C236 H23F 0.9500 .
C237 N238 1.35(2) .
C237 H23H 0.9500 .
N238 C239 1.37(2) .
N238 Pd18 2.040(15) .
C239 C240 1.29(2) .
C239 H23I 0.9500 .
C240 H24B 0.9500 .
N241 C246 1.352(14) .
N241 C242 1.353(14) .
N241 Pd15 2.006(9) .
C242 C243 1.383(16) .
C242 H24C 0.9500 .
C243 C244 1.358(17) .
C243 H24D 0.9500 .
C244 C245 1.409(16) .
C244 C247 1.486(17) .
C245 C246 1.349(15) .
C245 H24E 0.9500 .
C246 H24F 0.9500 .
C247 N248 1.349(17) .
C247 N252 1.365(16) .
N248 C249 1.356(16) .
C249 N250 1.365(17) .
C249 C253 1.441(18) .
N250 C251 1.305(16) .
C251 N252 1.322(15) .
C251 C259 1.487(18) .
C253 C258 1.385(17) .
C253 C254 1.455(18) .
C254 C255 1.353(17) .
C254 H25C 0.9500 .
C255 N256 1.362(15) .
C255 H25D 0.9500 .
N256 C257 1.330(16) .
N256 Pd13 2.000(10) .
C257 C258 1.390(17) .
C257 H25E 0.9500 .
C258 H25F 0.9500 .
C259 C260 1.411(17) .
C259 C264 1.417(18) .
C260 C261 1.365(19) .
C260 H26B 0.9500 .
C261 N262 1.337(17) .
C261 H26C 0.9500 .
N262 C263 1.379(16) .
N262 Pd14 2.012(10) .
C263 C264 1.333(17) .
C263 H26D 0.9500 .
C264 H26E 0.9500 .
N265 C270 1.301(16) .
N265 C266 1.379(19) .
N265 Pd14 2.012(13) .
C266 C267 1.39(2) .
C266 H26F 0.9500 .
C267 C268 1.43(2) .
C267 H26G 0.9500 .
C268 C269 1.30(2) .
C268 C271 1.57(2) .
C269 C270 1.42(2) .
C269 H26H 0.9500 .
C270 H27C 0.9500 .
C271 N276 1.28(2) .
C271 N272 1.37(2) .
N272 C273 1.33(2) .
C273 N274 1.36(2) .
C273 C283 1.45(3) .
N274 C275 1.34(2) .
C275 C277 1.36(2) .
C275 N276 1.37(2) .
C277 C282 1.381(14) .
C277 C278 1.460(14) .
C278 C279 1.465(14) .
C278 H27G 0.9500 .
C279 N280 1.311(14) .
C279 H27I 0.9500 .
N280 C281 1.347(13) .
N280 Pd17 2.004(12) .
C281 C282 1.414(13) .
C281 H28G 0.9500 .
C282 H28H 0.9500 .
C283 C288 1.37(2) .
C283 C284 1.42(2) .
C284 C285 1.38(3) .
C284 H28I 0.9500 .
C285 N286 1.41(2) .
C285 H28J 0.9500 .
N286 C287 1.35(2) .
N286 Pd18 1.980(17) .
C287 C288 1.33(3) .
C287 H28K 0.9500 .
C288 H28L 0.9500 .
N289 C294 1.273(17) .
N289 C290 1.406(18) .
N289 Pd23 2.022(12) .
C290 C291 1.39(2) .
C290 H29B 0.9500 .
C291 C292 1.383(19) .
C291 H29C 0.9500 .
C292 C293 1.43(2) .
C292 C295 1.49(2) .
C293 C294 1.360(19) .
C293 H29D 0.9500 .
C294 H29E 0.9500 .
C295 N300 1.289(17) .
C295 N296 1.350(18) .
N296 C297 1.361(18) .
C297 N298 1.325(18) .
C297 C301 1.54(2) .
N298 C299 1.322(17) .
C299 N300 1.332(17) .
C299 C307 1.524(19) .
C301 C302 1.34(2) .
C301 C306 1.34(2) .
C302 C303 1.38(2) .
C302 H30C 0.9500 .
C303 N304 1.359(18) .
C303 H30D 0.9500 .
N304 C305 1.358(19) .
N304 Pd21 1.987(13) .
C305 C306 1.42(2) .
C305 H30E 0.9500 .
C306 H30F 0.9500 .
C307 C308 1.357(17) .
C307 C312 1.456(18) .
C308 C309 1.350(17) .
C308 H30G 0.9500 .
C309 N310 1.367(15) .
C309 H30H 0.9500 .
N310 C311 1.361(15) .
N310 Pd20 2.008(9) .
C311 C312 1.317(17) .
C311 H31A 0.9500 .
C312 H31B 0.9500 .
N313 C318 1.304(11) .
N313 C314 1.343(12) .
N313 Pd23 1.990(11) .
C314 C315 1.441(14) .
C314 H31C 0.9500 .
C315 C316 1.365(14) .
C315 H31E 0.9500 .
C316 C317 1.464(14) .
C316 C3Z 1.47(2) .
C317 C318 1.445(13) .
C317 H31G 0.9500 .
C318 H31H 0.9500 .
C324 C329 1.39(2) .
C324 C325 1.44(3) .
C324 C1Z 1.45(3) .
C325 C326 1.30(2) .
C325 H32B 0.9500 .
C326 N327 1.41(2) .
C326 H32C 0.9500 .
N327 C328 1.35(2) .
N327 Pd24 1.976(16) .
C328 C329 1.32(2) .
C328 H32D 0.9500 .
C329 H32E 0.9500 .
C330 C331 1.36(2) .
C330 C335 1.44(3) .
C330 C5Z 1.49(2) .
C331 C332 1.40(2) .
C331 H33A 0.9500 .
C332 N333 1.307(19) .
C332 H33B 0.9500 .
N333 C334 1.39(2) .
N333 Pd19 2.000(12) .
C334 C335 1.31(2) .
C334 H33C 0.9500 .
C335 H33D 0.9500 .
N336 C337 1.331(16) .
N336 C341 1.339(17) .
N336 Pd19 2.015(11) .
C337 C338 1.365(18) .
C337 H33E 0.9500 .
C338 C339 1.413(19) .
C338 H33F 0.9500 .
C339 C340 1.386(18) .
C339 C342 1.50(2) .
C340 C341 1.39(2) .
C340 H34B 0.9500 .
C341 H34C 0.9500 .
C342 N347 1.305(17) .
C342 N343 1.370(17) .
N343 C344 1.327(16) .
C344 N345 1.373(16) .
C344 C348 1.501(17) .
N345 C346 1.336(15) .
C346 N347 1.330(16) .
C346 C354 1.459(18) .
C348 C353 1.390(16) .
C348 C349 1.403(17) .
C349 C350 1.372(16) .
C349 H34G 0.9500 .
C350 N351 1.376(14) .
C350 H35A 0.9500 .
N351 C352 1.357(14) .
N351 Pd20 2.015(9) .
C352 C353 1.365(16) .
C352 H35B 0.9500 .
C353 H35C 0.9500 .
C354 C359 1.368(19) .
C354 C355 1.387(18) .
C355 C356 1.41(2) .
C355 H35D 0.9500 .
C356 N357 1.356(17) .
C356 H35E 0.9500 .
N357 C358 1.383(18) .
N357 Pd22 2.004(13) .
C358 C359 1.375(19) .
C358 H35F 0.9500 .
C359 H35G 0.9500 .
N360 C361 1.42(2) .
N360 C365 1.43(2) .
N360 Pd22 1.983(14) .
C361 C362 1.49(3) .
C361 H36B 0.9500 .
C362 C363 1.34(3) .
C362 H36C 0.9500 .
C363 C372 1.44(3) .
C363 C364 1.462(10) .
C364 C365 1.465(10) .
C364 H36D 0.9500 .
C365 H36E 0.9500 .
C367 N366 1.380(14) .
C367 C368 1.440(15) .
C367 H36G 0.9500 .
C368 C369 1.361(15) .
C368 H36H 0.9500 .
C369 C370 1.455(15) .
C369 C374 1.54(2) .
C370 C371 1.470(15) .
C370 H37A 0.9500 .
C371 N366 1.315(14) .
C371 H37C 0.9500 .
C372 N377 1.347(14) .
C372 N373 1.352(14) .
N373 C374 1.324(15) .
C374 N375 1.366(15) .
N375 C376 1.343(15) .
C376 N377 1.387(15) .
C376 C381 1.486(19) .
N378 C379 1.303(12) .
N378 C383 1.350(14) .
N378 Pd24 2.010(13) .
C379 C380 1.450(14) .
C379 H37G 0.9500 .
C380 C381 1.457(15) .
C380 H38B 0.9500 .
C381 C382 1.366(15) .
C382 C383 1.446(14) .
C382 H38D 0.9500 .
C383 H38E 0.9500 .
N1A C6A 1.340(7) .
N1A C2A 1.396(7) .
N1A Pd1 2.052(9) .
C2A C3A 1.377(7) .
C2A C19A 1.462(4) .
C3A C4A 1.414(7) .
C3A H3AA 0.9500 .
C4A C5A 1.336(8) .
C4A H4AA 0.9500 .
C5A C26A 1.428(7) .
C5A C6A 1.460(8) .
C6A C7A 1.384(7) .
C7A N8A 1.383(7) .
C7A C12A 1.397(7) .
N8A C9A 1.354(7) .
N8A Pd1 2.039(8) .
C9A C10A 1.438(7) .
C9A C13A 1.468(4) .
C10A C11A 1.489(8) .
C10A H10G 0.9500 .
C11A C12A 1.430(7) .
C11A H11H 0.9500 .
C12A C27A 1.448(7) .
C13A C14A 1.398(4) .
C13A C18A 1.449(4) .
C14A C15A 1.436(4) .
C14A C29A 1.48(2) .
C15A C16A 1.365(4) .
C15A H15H 0.9500 .
C16A C17A 1.406(4) .
C16A C30A 1.539(7) .
C17A C18A 1.351(4) .
C17A H17H 0.9500 .
C18A C28A 1.43(3) .
C19A C20A 1.397(4) .
C19A C24A 1.451(4) .
C20A C21A 1.436(4) .
C20A C25A 1.57(2) .
C21A C22A 1.363(4) .
C21A H21I 0.9500 .
C22A C23A 1.403(4) .
C22A C32A 1.45(2) .
C23A C24A 1.352(4) .
C23A H23J 0.9500 .
C24A C31A 1.50(2) .
C25A H25G 0.9800 .
C25A H25H 0.9800 .
C25A H25I 0.9800 .
C26A C27A 1.336(8) .
C26A H26I 0.9500 .
C27A H27J 0.9500 .
C28A H28M 0.9800 .
C28A H28N 0.9800 .
C28A H28O 0.9800 .
C29A H29H 0.9800 .
C29A H29I 0.9800 .
C29A H29J 0.9800 .
C31A H31I 0.9800 .
C31A H31J 0.9800 .
C31A H31K 0.9800 .
C32A H32F 0.9800 .
C32A H32G 0.9800 .
C32A H32H 0.9800 .
N1B C6B 1.334(7) .
N1B C2B 1.392(8) .
N1B Pd2 2.043(9) .
C2B C3B 1.384(8) .
C3B C4B 1.420(8) .
C3B H3BA 0.9500 .
C4B C5B 1.335(8) .
C4B H4BA 0.9500 .
C5B C26B 1.420(7) .
C5B C6B 1.464(8) .
C6B C7B 1.390(7) .
C7B N8B 1.395(7) .
C7B C12B 1.397(7) .
N8B C9B 1.348(8) .
N8B Pd2 2.011(9) .
C9B C10B 1.436(8) .
C9B C13B 1.47(2) .
C10B C11B 1.485(8) .
C10B H10H 0.9500 .
C11B C12B 1.433(7) .
C11B H11I 0.9500 .
C12B C27B 1.445(7) .
C13B C18B 1.40(2) .
C13B C14B 1.43(3) .
C14B C15B 1.38(2) .
C14B C29B 1.47(2) .
C15B C16B 1.38(2) .
C15B H15J 0.9500 .
C16B C17B 1.42(2) .
C16B C30B 1.513(16) .
C17B C18B 1.32(3) .
C17B H17I 0.9500 .
C18B C28B 1.55(3) .
C20B C25B 1.42(2) .
C20B C21B 1.43(2) .
C21B C22B 1.40(3) .
C21B H21J 0.9500 .
C22B C23B 1.39(3) .
C22B C32B 1.51(3) .
C23B C24B 1.42(3) .
C23B H23K 0.9500 .
C24B C31B 1.52(3) .
C25B H25J 0.9800 .
C25B H25K 0.9800 .
C25B H25L 0.9800 .
C26B C27B 1.344(8) .
C26B H26J 0.9500 .
C27B H27K 0.9500 .
C28B H28P 0.9800 .
C28B H28Q 0.9800 .
C28B H28R 0.9800 .
C29B H29K 0.9800 .
C29B H29L 0.9800 .
C29B H29M 0.9800 .
C30B H30I 0.9800 .
C30B H30J 0.9800 .
C30B H30K 0.9800 .
C31B H31L 0.9800 .
C31B H31M 0.9800 .
C31B H31N 0.9800 .
C32B H32I 0.9800 .
C32B H32J 0.9800 .
C32B H32K 0.9800 .
N1C C6C 1.331(7) .
N1C C2C 1.398(7) .
N1C Pd3 2.029(8) .
C2C C3C 1.383(7) .
C2C C19C 1.461(4) .
C3C C4C 1.420(7) .
C3C H3CA 0.9500 .
C4C C5C 1.343(8) .
C4C H4CA 0.9500 .
C5C C26C 1.420(7) .
C5C C6C 1.455(8) .
C6C C7C 1.389(7) .
C7C N8C 1.392(7) .
C7C C12C 1.393(7) .
N8C C9C 1.356(7) .
N8C Pd3 2.007(9) .
C9C C10C 1.439(7) .
C9C C13C 1.467(4) .
C10C C11C 1.493(8) .
C10C H10I 0.9500 .
C11C C12C 1.436(7) .
C11C H11K 0.9500 .
C12C C27C 1.454(7) .
C13C C14C 1.398(4) .
C13C C18C 1.449(4) .
C14C C15C 1.435(4) .
C14C C29C 1.501(19) .
C15C C16C 1.365(4) .
C15C H15L 0.9500 .
C16C C17C 1.400(4) .
C16C C30C 1.442(18) .
C17C C18C 1.354(4) .
C17C H17J 0.9500 .
C18C C28C 1.564(19) .
C19C C20C 1.397(4) .
C19C C24C 1.450(4) .
C20C C21C 1.436(4) .
C20C C25C 1.53(2) .
C21C C22C 1.364(4) .
C21C H21K 0.9500 .
C22C C23C 1.401(4) .
C22C C32C 1.53(2) .
C23C C24C 1.352(4) .
C23C H23L 0.9500 .
C24C C31C 1.57(2) .
C25C H25M 0.9800 .
C25C H25N 0.9800 .
C25C H25O 0.9800 .
C26C C27C 1.344(8) .
C26C H26K 0.9500 .
C27C H27L 0.9500 .
C28C H28S 0.9800 .
C28C H28T 0.9800 .
C28C H28U 0.9800 .
C29C H29N 0.9800 .
C29C H29O 0.9800 .
C29C H29P 0.9800 .
C30C H30L 0.9800 .
C30C H30M 0.9800 .
C30C H30N 0.9800 .
C31C H31O 0.9800 .
C31C H31P 0.9800 .
C31C H31Q 0.9800 .
C32C H32L 0.9800 .
C32C H32M 0.9800 .
C32C H32N 0.9800 .
N1D C6D 1.340(7) .
N1D C2D 1.399(7) .
N1D Pd4 2.009(9) .
C2D C3D 1.387(8) .
C2D C19D 1.461(4) .
C3D C4D 1.413(8) .
C3D H3DA 0.9500 .
C4D C5D 1.340(8) .
C4D H4DA 0.9500 .
C5D C26D 1.425(7) .
C5D C6D 1.454(8) .
C6D C7D 1.384(7) .
C7D N8D 1.387(7) .
C7D C12D 1.400(7) .
N8D C9D 1.345(7) .
N8D Pd4 2.066(8) .
C9D C10D 1.445(7) .
C9D C13D 1.467(4) .
C10D C11D 1.475(8) .
C10D H10J 0.9500 .
C11D C12D 1.431(7) .
C11D H11M 0.9500 .
C12D C27D 1.449(7) .
C13D C14D 1.395(4) .
C13D C18D 1.449(4) .
C14D C15D 1.438(4) .
C14D C29D 1.52(3) .
C15D C16D 1.364(4) .
C15D H15M 0.9500 .
C16D C17D 1.403(4) .
C16D C30D 1.59(3) .
C17D C18D 1.354(4) .
C17D H17K 0.9500 .
C18D C28D 1.65(3) .
C19D C20D 1.397(4) .
C19D C24D 1.452(4) .
C20D C21D 1.435(4) .
C20D C25D 1.48(2) .
C21D C22D 1.365(4) .
C21D H21L 0.9500 .
C22D C23D 1.403(4) .
C22D C32D 1.524(12) .
C23D C24D 1.353(4) .
C23D H23M 0.9500 .
C24D C31D 1.53(3) .
C25D H25P 0.9800 .
C25D H25Q 0.9800 .
C25D H25R 0.9800 .
C26D C27D 1.345(8) .
C26D H26L 0.9500 .
C27D H27M 0.9500 .
C28D H28V 0.9800 .
C28D H28W 0.9800 .
C28D H28X 0.9800 .
C29D H29Q 0.9800 .
C29D H29R 0.9800 .
C29D H29S 0.9800 .
C30D H30O 0.9800 .
C30D H30P 0.9800 .
C30D H30Q 0.9800 .
C31D H31R 0.9800 .
C31D H31S 0.9800 .
C31D H31T 0.9800 .
C32D H32O 0.9800 .
C32D H32P 0.9800 .
C32D H32Q 0.9800 .
N1E C6E 1.330(18) .
N1E C2E 1.37(2) .
N1E Pd5 2.045(12) .
C2E C19E 1.41(2) .
C2E C3E 1.53(2) .
C3E C4E 1.35(2) .
C3E H3EA 0.9500 .
C4E C5E 1.43(3) .
C4E H4EA 0.9500 .
C5E C6E 1.38(2) .
C5E C26E 1.409(10) .
C6E C7E 1.45(2) .
C7E N8E 1.36(2) .
C7E C12E 1.40(2) .
N8E C9E 1.343(15) .
N8E Pd5 2.037(12) .
C9E C10E 1.414(18) .
C9E C13E 1.463(4) .
C10E C11E 1.42(3) .
C10E H10K 0.9500 .
C11E C12E 1.29(3) .
C11E H11O 0.9500 .
C12E C27E 1.46(3) .
C13E C18E 1.451(4) .
C15E C16E 1.364(4) .
C15E H15N 0.9500 .
C16E C17E 1.403(4) .
C16E C30E 1.52(2) .
C17E C18E 1.355(4) .
C17E H17L 0.9500 .
C18E C28E 1.49(2) .
C19E C24E 1.38(2) .
C19E C20E 1.41(2) .
C20E C21E 1.40(2) .
C20E C25E 1.52(2) .
C21E C22E 1.42(2) .
C21E H21M 0.9500 .
C22E C23E 1.35(2) .
C22E C32E 1.55(2) .
C23E C24E 1.34(2) .
C23E H23N 0.9500 .
C24E C31E 1.55(2) .
C25E H25S 0.9800 .
C25E H25T 0.9800 .
C25E H25U 0.9800 .
C26E C27E 1.28(3) .
C26E H26M 0.9500 .
C27E H27N 0.9500 .
C28E H28Y 0.9800 .
C28E H28Z 0.9800 .
C28E H29T 0.9800 .
C29E H29U 0.9800 .
C29E H29V 0.9800 .
C29E H29W 0.9800 .
C30E H30R 0.9800 .
C30E H30S 0.9800 .
C30E H30T 0.9800 .
C31E H31U 0.9800 .
C31E H31V 0.9800 .
C31E H31W 0.9800 .
C32E H32R 0.9800 .
C32E H32S 0.9800 .
C32E H32T 0.9800 .
N1F C6F 1.335(7) .
N1F C2F 1.399(7) .
N1F Pd6 2.025(10) .
C2F C3F 1.381(8) .
C2F C19F 1.466(4) .
C3F C4F 1.416(8) .
C3F H3FA 0.9500 .
C4F C5F 1.335(8) .
C4F H4FA 0.9500 .
C5F C26F 1.421(7) .
C5F C6F 1.463(8) .
C6F C7F 1.385(7) .
C7F N8F 1.393(7) .
C7F C12F 1.397(7) .
N8F C9F 1.347(7) .
N8F Pd6 2.002(9) .
C9F C10F 1.450(8) .
C9F C13F 1.465(4) .
C10F C11F 1.487(8) .
C10F H10L 0.9500 .
C11F C12F 1.426(8) .
C11F H11P 0.9500 .
C12F C27F 1.456(7) .
C13F C14F 1.397(4) .
C13F C18F 1.449(4) .
C14F C29F 1.42(2) .
C14F C15F 1.437(4) .
C15F C16F 1.363(4) .
C15F H15O 0.9500 .
C16F C17F 1.403(4) .
C16F C30F 1.57(2) .
C17F C18F 1.354(4) .
C17F H17M 0.9500 .
C18F C28F 1.60(2) .
C19F C20F 1.399(4) .
C19F C24F 1.456(4) .
C20F C21F 1.434(4) .
C20F C25F 1.530(11) .
C21F C22F 1.364(4) .
C21F H21N 0.9500 .
C22F C23F 1.403(4) .
C22F C32F 1.527(13) .
C23F C24F 1.351(4) .
C23F H23O 0.9500 .
C24F C31F 1.533(10) .
C25F H25V 0.9800 .
C25F H25W 0.9800 .
C25F H25X 0.9800 .
C32F H32U 0.9800 .
C32F H32V 0.9800 .
C32F H32W 0.9800 .
C31F H31X 0.9800 .
C31F H31Y 0.9800 .
C31F H31Z 0.9800 .
C26F C27F 1.343(8) .
C26F H26N 0.9500 .
C27F H27O 0.9500 .
C28F H29X 0.9800 .
C28F H29Y 0.9800 .
C28F H29Z 0.9800 .
C29F H2:A 0.9800 .
C29F H2:B 0.9800 .
C29F H2:C 0.9800 .
C30F H30U 0.9800 .
C30F H30V 0.9800 .
C30F H30W 0.9800 .
N1G C6G 1.343(14) .
N1G C2G 1.344(13) .
N1G Pd7 2.037(9) .
C2G C3G 1.402(15) .
C2G C19G 1.468(7) .
C3G C4G 1.38(2) .
C3G H3GA 0.9500 .
C4G C5G 1.41(2) .
C4G H4GA 0.9500 .
C5G C6G 1.414(19) .
C5G C26G 1.47(2) .
C6G C7G 1.435(18) .
C7G N8G 1.338(16) .
C7G C12G 1.414(19) .
N8G C9G 1.330(13) .
N8G Pd7 2.044(10) .
C9G C10G 1.413(16) .
C9G C13G 1.464(7) .
C10G C11G 1.33(2) .
C10G H10M 0.9500 .
C11G C12G 1.46(2) .
C11G H11R 0.9500 .
C12G C27G 1.43(2) .
C13G C14G 1.415(7) .
C13G C18G 1.423(7) .
C14G C15G 1.339(7) .
C14G C29G 1.528(17) .
C15G C16G 1.410(8) .
C15G H15P 0.9500 .
C16G C17G 1.432(8) .
C16G C30G 1.518(11) .
C17G C18G 1.349(8) .
C17G H17O 0.9500 .
C18G C28G 1.495(17) .
C19G C20G 1.399(7) .
C19G C24G 1.439(7) .
C20G C21G 1.435(8) .
C20G C25G 1.486(17) .
C21G C22G 1.361(8) .
C21G H21O 0.9500 .
C22G C23G 1.400(8) .
C22G C32G 1.555(17) .
C23G C24G 1.359(7) .
C23G H23P 0.9500 .
C24G C31G 1.528(18) .
C25G H25Y 0.9800 .
C25G H25Z 0.9800 .
C25G H26O 0.9800 .
C26G C27G 1.31(2) .
C26G H26P 0.9500 .
C27G H27P 0.9500 .
C28G H2:D 0.9800 .
C28G H2:E 0.9800 .
C28G H2:F 0.9800 .
C29G H2:G 0.9800 .
C29G H2:H 0.9800 .
C29G H2:I 0.9800 .
C30G H30X 0.9800 .
C30G H30Y 0.9800 .
C30G H30Z 0.9800 .
C31G H32X 0.9800 .
C31G H32Y 0.9800 .
C31G H32Z 0.9800 .
C32G H33G 0.9800 .
C32G H33H 0.9800 .
C32G H33I 0.9800 .
N1H C2H 1.341(8) .
N1H C6H 1.393(7) .
N1H Pd8 2.036(9) .
C2H C3H 1.437(8) .
C2H C13H 1.463(7) .
C3H C4H 1.491(8) .
C3H H3HA 0.9500 .
C4H C5H 1.432(7) .
C4H H4HA 0.9500 .
C5H C6H 1.398(7) .
C5H C26H 1.450(7) .
C6H C7H 1.382(7) .
C7H N8H 1.333(7) .
C7H C12H 1.461(8) .
N8H C9H 1.391(8) .
N8H Pd8 2.036(9) .
C9H C10H 1.382(8) .
C9H C19H 1.486(9) .
C10H C11H 1.417(8) .
C10H H10N 0.9500 .
C11H C12H 1.335(8) .
C11H H11S 0.9500 .
C12H C27H 1.427(7) .
C13H C14H 1.420(8) .
C13H C18H 1.426(8) .
C14H C15H 1.319(8) .
C14H C31H 1.57(3) .
C15H C16H 1.410(8) .
C15H H15Q 0.9500 .
C16H C17H 1.433(8) .
C16H C32H 1.505(12) .
C17H C18H 1.348(8) .
C17H H17P 0.9500 .
C18H C25H 1.53(2) .
C19H C24H 1.41(2) .
C19H C20H 1.43(2) .
C20H C21H 1.39(2) .
C20H C28H 1.58(2) .
C21H C22H 1.47(2) .
C21H H21P 0.9500 .
C22H C23H 1.46(2) .
C22H C30H 1.483(15) .
C23H C24H 1.34(2) .
C23H H23Q 0.9500 .
C24H C29H 1.48(2) .
C28H H2:J 0.9800 .
C28H H2:K 0.9800 .
C28H H2:L 0.9800 .
C30H H33J 0.9800 .
C30H H33K 0.9800 .
C30H H33L 0.9800 .
C29H H2:M 0.9800 .
C29H H2:N 0.9800 .
C29H H2:O 0.9800 .
C31H H33M 0.9800 .
C31H H33N 0.9800 .
C31H H33O 0.9800 .
C25H H26Q 0.9800 .
C25H H26R 0.9800 .
C25H H26S 0.9800 .
C32H H33P 0.9800 .
C32H H33Q 0.9800 .
C32H H33R 0.9800 .
C27H C26H 1.349(8) .
C27H H27Q 0.9500 .
C26H H26T 0.9500 .
N1I C2I 1.331(15) .
N1I C6I 1.343(14) .
N1I Pd9 2.047(11) .
C2I C7I 1.376(18) .
C2I C3I 1.47(2) .
C3I C31I 1.42(2) .
C3I C4I 1.43(2) .
C4I C5I 1.37(2) .
C4I H4IA 0.9500 .
C5I C6I 1.390(16) .
C5I H5IA 0.9500 .
C6I C13I 1.457(7) .
C7I C12I 1.399(19) .
C7I N8I 1.405(17) .
N8I C9I 1.331(17) .
N8I Pd9 1.992(12) .
C9I C10I 1.41(2) .
C9I C19I 1.48(2) .
C10I C11I 1.33(2) .
C10I H10O 0.9500 .
C11I C12I 1.42(2) .
C11I H11U 0.9500 .
C12I C32I 1.42(2) .
C13I C14I 1.413(7) .
C13I C18I 1.429(7) .
C14I C15I 1.332(7) .
C14I C28I 1.58(2) .
C15I C16I 1.410(8) .
C15I H15R 0.9500 .
C16I C17I 1.426(8) .
C16I C29I 1.504(19) .
C17I C18I 1.350(8) .
C17I H17R 0.9500 .
C18I C30I 1.530(19) .
C19I C24I 1.36(2) .
C19I C20I 1.37(2) .
C20I C21I 1.38(2) .
C20I C26I 1.46(2) .
C21I C22I 1.35(2) .
C21I H21Q 0.9500 .
C22I C23I 1.42(2) .
C22I C25I 1.46(2) .
C23I C24I 1.39(2) .
C23I H23R 0.9500 .
C24I C27I 1.50(2) .
C25I H26U 0.9800 .
C25I H26V 0.9800 .
C25I H26W 0.9800 .
C26I H26X 0.9800 .
C26I H26Y 0.9800 .
C26I H26Z 0.9800 .
C27I H27R 0.9800 .
C27I H27S 0.9800 .
C27I H27T 0.9800 .
C28I H2:P 0.9800 .
C28I H2:Q 0.9800 .
C28I H2:R 0.9800 .
C29I H2:S 0.9800 .
C29I H2:T 0.9800 .
C29I H2:U 0.9800 .
C30I H33S 0.9800 .
C30I H33T 0.9800 .
C30I H33U 0.9800 .
C31I C32I 1.37(2) .
C31I H33V 0.9500 .
C32I H33W 0.9500 .
C1J N2J 1.369(16) .
C1J C7J 1.375(18) .
C1J C6J 1.41(2) .
N2J C3J 1.293(16) .
N2J Pd10 2.065(11) .
C3J C4J 1.43(2) .
C3J C13J 1.524(19) .
C4J C5J 1.340(19) .
C4J H4JA 0.9500 .
C5J C6J 1.39(2) .
C5J H5JA 0.9500 .
C6J C31J 1.53(2) .
C7J N8J 1.363(15) .
C7J C12J 1.415(18) .
N8J C9J 1.365(13) .
N8J Pd10 2.032(9) .
C9J C10J 1.422(15) .
C9J C19J 1.459(7) .
C10J C11J 1.36(2) .
C10J H10P 0.9500 .
C11J C12J 1.40(2) .
C11J H11V 0.9500 .
C12J C32J 1.44(2) .
C13J C18J 1.362(18) .
C13J C14J 1.42(2) .
C14J C15J 1.40(2) .
C14J C25J 1.48(2) .
C15J C16J 1.40(2) .
C15J H15S 0.9500 .
C16J C17J 1.36(2) .
C16J C26J 1.52(2) .
C17J C18J 1.40(2) .
C17J H17S 0.9500 .
C18J C27J 1.54(2) .
C19J C24J 1.400(7) .
C19J C20J 1.443(7) .
C20J C21J 1.347(7) .
C20J C29J 1.502(17) .
C21J C22J 1.413(7) .
C21J H21R 0.9500 .
C22J C23J 1.369(7) .
C22J C30J 1.525(7) .
C23J C24J 1.419(7) .
C23J H23S 0.9500 .
C24J C28J 1.520(14) .
C25J H27U 0.9800 .
C25J H27V 0.9800 .
C25J H27W 0.9800 .
C26J H27X 0.9800 .
C26J H27Y 0.9800 .
C26J H27Z 0.9800 .
C27J H2:V 0.9800 .
C27J H2:W 0.9800 .
C27J H2:X 0.9800 .
C28J H2:Y 0.9800 .
C28J H2:Z 0.9800 .
C28J H2;A 0.9800 .
C29J H2;B 0.9800 .
C29J H2;C 0.9800 .
C29J H2;D 0.9800 .
C30J H33X 0.9800 .
C30J H33Y 0.9800 .
C30J H33Z 0.9800 .
C31J C32J 1.32(2) .
C31J H34H 0.9500 .
C32J H34I 0.9500 .
N1K C6K 1.332(7) .
N1K C2K 1.399(7) .
N1K Pd11 2.017(9) .
C2K C3K 1.379(8) .
C2K C19K 1.458(6) .
C3K C4K 1.423(8) .
C3K H3KA 0.9500 .
C4K C5K 1.335(8) .
C4K H4KA 0.9500 .
C5K C26K 1.426(7) .
C5K C6K 1.453(8) .
C6K C7K 1.389(7) .
C7K N8K 1.388(7) .
C7K C12K 1.396(7) .
C12K C11K 1.428(7) .
C12K C27K 1.452(7) .
C27K C26K 1.339(8) .
C27K H2;E 0.9500 .
C26K H2;F 0.9500 .
N8K C9K 1.349(8) .
N8K Pd11 2.033(10) .
C9K C10K 1.434(8) .
C9K C13K 1.456(6) .
C10K C11K 1.491(8) .
C10K H10Q 0.9500 .
C11K H11W 0.9500 .
C13K C14K 1.414(8) .
C13K C18K 1.425(8) .
C14K C15K 1.333(8) .
C14K C29K 1.52(2) .
C15K C16K 1.400(8) .
C15K H15T 0.9500 .
C16K C17K 1.433(8) .
C16K C30K 1.52(2) .
C17K C18K 1.351(8) .
C17K H17T 0.9500 .
C18K C28K 1.56(2) .
C19K C20K 1.402(7) .
C19K C24K 1.445(8) .
C20K C21K 1.429(8) .
C20K C25K 1.49(2) .
C21K C22K 1.366(8) .
C21K H21S 0.9500 .
C22K C23K 1.399(8) .
C22K C32K 1.519(12) .
C23K C24K 1.361(7) .
C23K H23T 0.9500 .
C24K C31K 1.54(2) .
C25K H2;G 0.9800 .
C25K H2;H 0.9800 .
C25K H2;I 0.9800 .
C28K H2;J 0.9800 .
C28K H2;K 0.9800 .
C28K H2;L 0.9800 .
C29K H2;M 0.9800 .
C29K H2;N 0.9800 .
C29K H2;O 0.9800 .
C30K H34J 0.9800 .
C30K H34K 0.9800 .
C30K H34L 0.9800 .
C31K H34M 0.9800 .
C31K H34N 0.9800 .
C31K H34O 0.9800 .
C32K H34P 0.9800 .
C32K H34Q 0.9800 .
C32K H34R 0.9800 .
N1L C6L 1.339(7) .
N1L C2L 1.400(8) .
N1L Pd12 2.053(10) .
C2L C3L 1.390(8) .
C2L C19L 1.41(2) .
C3L C4L 1.421(8) .
C3L H3LA 0.9500 .
C4L C5L 1.334(8) .
C4L H4LA 0.9500 .
C5L C26L 1.427(7) .
C5L C6L 1.457(8) .
C6L C7L 1.385(7) .
C7L N8L 1.388(7) .
C7L C12L 1.396(7) .
C12L C11L 1.432(7) .
C12L C27L 1.448(7) .
C27L C26L 1.347(8) .
C27L H2;P 0.9500 .
N8L C9L 1.342(8) .
N8L Pd12 2.055(9) .
C9L C10L 1.437(8) .
C9L C13L 1.469(8) .
C10L C11L 1.494(8) .
C10L H10R 0.9500 .
C11L H11Y 0.9500 .
C13L C14L 1.421(8) .
C13L C18L 1.427(8) .
C14L C15L 1.327(8) .
C14L C29L 1.51(3) .
C15L C16L 1.411(8) .
C15L H15U 0.9500 .
C16L C17L 1.428(8) .
C16L C30L 1.526(12) .
C17L C18L 1.348(8) .
C17L H17U 0.9500 .
C18L C28L 1.56(2) .
C19L C24L 1.40(2) .
C19L C20L 1.48(2) .
C20L C21L 1.38(2) .
C20L C25L 1.50(3) .
C21L C22L 1.38(2) .
C21L H21T 0.9500 .
C22L C32L 1.40(2) .
C22L C23L 1.51(3) .
C23L C24L 1.45(3) .
C23L H23U 0.9500 .
C24L C31L 1.44(3) .
C25L H2;Q 0.9800 .
C25L H2;R 0.9800 .
C25L H2;S 0.9800 .
C28L H2;T 0.9800 .
C28L H2;U 0.9800 .
C28L H2;V 0.9800 .
C29L H2;W 0.9800 .
C29L H2;X 0.9800 .
C29L H2;Y 0.9800 .
C30L H34S 0.9800 .
C30L H34T 0.9800 .
C30L H34U 0.9800 .
C31L H34V 0.9800 .
C31L H34W 0.9800 .
C31L H34X 0.9800 .
C32L H34Y 0.9800 .
C32L H34Z 0.9800 .
C32L H35H 0.9800 .
N1M C2M 1.346(7) .
N1M C6M 1.395(7) .
N1M Pd13 2.037(8) .
C2M C3M 1.436(8) .
C2M C13M 1.462(7) .
C3M C4M 1.475(8) .
C3M H3MA 0.9500 .
C4M C5M 1.445(7) .
C4M H4MA 0.9500 .
C5M C6M 1.394(7) .
C5M C30M 1.456(8) .
C6M C7M 1.383(7) .
C7M N8M 1.346(7) .
C7M C12M 1.455(8) .
N8M C9M 1.398(7) .
N8M Pd13 2.014(8) .
C9M C10M 1.383(7) .
C9M C19M 1.461(6) .
C10M C11M 1.412(8) .
C10M H10S 0.9500 .
C11M C12M 1.331(7) .
C11M H12H 0.9500 .
C12M C31M 1.430(7) .
C13M C14M 1.416(8) .
C13M C18M 1.426(8) .
C14M C15M 1.326(8) .
C14M C29M 1.59(2) .
C15M C16M 1.409(8) .
C15M H15V 0.9500 .
C16M C17M 1.431(8) .
C16M C32M 1.48(2) .
C17M C18M 1.355(8) .
C17M H17V 0.9500 .
C18M C28M 1.49(2) .
C19M C20M 1.394(7) .
C19M C24M 1.448(7) .
C20M C21M 1.435(8) .
C20M C26M 1.535(18) .
C21M C22M 1.364(8) .
C21M H21U 0.9500 .
C22M C23M 1.406(8) .
C22M C25M 1.50(2) .
C23M C24M 1.362(8) .
C23M H23V 0.9500 .
C24M C27M 1.52(2) .
C25M H2;Z 0.9800 .
C25M H2<A 0.9800 .
C25M H2<B 0.9800 .
C26M H2<C 0.9800 .
C26M H2<D 0.9800 .
C26M H2<E 0.9800 .
C27M H2<F 0.9800 .
C27M H2<G 0.9800 .
C27M H2<H 0.9800 .
C28M H2<I 0.9800 .
C28M H2<J 0.9800 .
C28M H2<K 0.9800 .
C29M H2<L 0.9800 .
C29M H2<M 0.9800 .
C29M H2<N 0.9800 .
C30M C31M 1.342(8) .
C30M H35I 0.9500 .
C31M H35J 0.9500 .
C32M H35K 0.9800 .
C32M H35L 0.9800 .
C32M H35M 0.9800 .
N1N C2N 1.387(18) .
N1N C6N 1.393(16) .
N1N Pd14 2.036(12) .
C2N C3N 1.38(2) .
C2N C13N 1.51(2) .
C3N C4N 1.39(2) .
C3N H3NA 0.9500 .
C4N C5N 1.39(2) .
C4N H4NA 0.9500 .
C5N C6N 1.38(2) .
C5N C29N 1.427(19) .
C6N C7N 1.365(19) .
C7N N8N 1.400(16) .
C7N C12N 1.441(18) .
N8N C9N 1.312(13) .
N8N Pd14 2.022(10) .
C9N C19N 1.463(7) .
C9N C10N 1.498(16) .
C10N C11N 1.364(18) .
C10N H10T 0.9500 .
C11N C12N 1.363(19) .
C11N H12I 0.9500 .
C12N C30N 1.394(19) .
C13N C14N 1.42(2) .
C13N C18N 1.41(2) .
C14N C27N 1.40(2) .
C14N C15N 1.48(2) .
C15N C16N 1.30(2) .
C15N H15W 0.9500 .
C16N C17N 1.43(2) .
C16N C31N 1.44(2) .
C17N C18N 1.404(19) .
C17N H17W 0.9500 .
C19N C20N 1.406(7) .
C19N C24N 1.447(7) .
C20N C21N 1.423(8) .
C20N C26N 1.55(2) .
C21N C22N 1.378(8) .
C21N H21V 0.9500 .
C22N C23N 1.406(8) .
C22N C32N 1.532(7) .
C23N C24N 1.351(7) .
C23N H23W 0.9500 .
C24N C25N 1.55(2) .
C25N H2<O 0.9800 .
C25N H2<P 0.9800 .
C25N H2<Q 0.9800 .
C26N H2<R 0.9800 .
C26N H2<S 0.9800 .
C26N H2<T 0.9800 .
C27N H2<U 0.9800 .
C27N H2<V 0.9800 .
C27N H2<W 0.9800 .
C29N C30N 1.43(2) .
C29N H2<X 0.9500 .
C30N H35N 0.9500 .
C31N H35O 0.9800 .
C31N H35P 0.9800 .
C31N H35Q 0.9800 .
C32N H35R 0.9800 .
C32N H35S 0.9800 .
C32N H35T 0.9800 .
C1O C6O 1.368(15) .
C1O N2O 1.374(14) .
C1O C7O 1.439(16) .
N2O C3O 1.371(15) .
N2O Pd15 1.992(9) .
C3O C4O 1.437(17) .
C3O C13O 1.469(16) .
C4O C5O 1.362(17) .
C4O H4OA 0.9500 .
C5O C6O 1.404(17) .
C5O H5OA 0.9500 .
C6O C31O 1.462(18) .
C7O N8O 1.388(14) .
C7O C12O 1.418(17) .
N8O C9O 1.311(15) .
N8O Pd15 2.030(9) .
C9O C19O 1.472(18) .
C9O C10O 1.481(18) .
C10O C11O 1.344(19) .
C10O H10V 0.9500 .
C11O C12O 1.389(19) .
C11O H12J 0.9500 .
C12O C32O 1.406(18) .
C13O C18O 1.380(16) .
C13O C14O 1.425(16) .
C14O C15O 1.398(16) .
C14O C28O 1.492(16) .
C15O C16O 1.363(17) .
C15O H15X 0.9500 .
C16O C17O 1.385(18) .
C16O C29O 1.494(17) .
C17O C18O 1.418(17) .
C17O H17X 0.9500 .
C18O C30O 1.521(17) .
C19O C20O 1.41(2) .
C19O C24O 1.418(19) .
C20O C21O 1.33(2) .
C20O C27O 1.51(2) .
C21O C22O 1.35(2) .
C21O H21W 0.9500 .
C22O C23O 1.42(2) .
C22O C26O 1.47(2) .
C23O C24O 1.42(2) .
C23O H23X 0.9500 .
C24O C25O 1.481(19) .
C25O H2<Y 0.9800 .
C25O H2<Z 0.9800 .
C25O H2=A 0.9800 .
C26O H2=B 0.9800 .
C26O H2=C 0.9800 .
C26O H2=D 0.9800 .
C27O H2=E 0.9800 .
C27O H2=F 0.9800 .
C27O H2=G 0.9800 .
C28O H2=H 0.9800 .
C28O H2=I 0.9800 .
C28O H2=J 0.9800 .
C29O H2=K 0.9800 .
C29O H2=L 0.9800 .
C29O H2=M 0.9800 .
C30O H35U 0.9800 .
C30O H35V 0.9800 .
C30O H35W 0.9800 .
C31O C32O 1.271(19) .
C31O H35X 0.9500 .
C32O H35Y 0.9500 .
N1P C6P 1.334(7) .
N1P C2P 1.403(8) .
N1P Pd16 2.027(10) .
C2P C3P 1.380(8) .
C2P C19P 1.461(6) .
C3P C4P 1.421(8) .
C3P H3PA 0.9500 .
C4P C5P 1.337(8) .
C4P H4PA 0.9500 .
C5P C26P 1.425(7) .
C5P C6P 1.457(8) .
C6P C7P 1.389(7) .
C7P N8P 1.394(7) .
C7P C12P 1.394(7) .
N8P C9P 1.345(8) .
N8P Pd16 2.082(9) .
C9P C10P 1.437(8) .
C9P C13P 1.46(2) .
C10P C11P 1.484(8) .
C10P H10W 0.9500 .
C11P C12P 1.430(7) .
C11P H12K 0.9500 .
C12P C27P 1.452(7) .
C13P C14P 1.33(2) .
C13P C18P 1.40(3) .
C14P C15P 1.33(2) .
C14P C29P 1.60(3) .
C15P C16P 1.46(3) .
C15P H15Y 0.9500 .
C16P C17P 1.42(2) .
C16P C30P 1.51(2) .
C17P C18P 1.39(2) .
C17P H17Y 0.9500 .
C18P C28P 1.54(2) .
C19P C20P 1.402(8) .
C19P C24P 1.445(8) .
C20P C21P 1.430(8) .
C20P C25P 1.49(3) .
C21P C22P 1.370(8) .
C21P H21X 0.9500 .
C22P C23P 1.411(8) .
C22P C32P 1.533(8) .
C23P C24P 1.354(8) .
C23P H23Y 0.9500 .
C24P C31P 1.56(3) .
C25P H2=N 0.9800 .
C25P H2=O 0.9800 .
C25P H2=P 0.9800 .
C27P C26P 1.348(8) .
C27P H2=Q 0.9500 .
C28P H2=R 0.9800 .
C28P H2=S 0.9800 .
C28P H2=T 0.9800 .
C29P H2=U 0.9800 .
C29P H2=V 0.9800 .
C29P H2=W 0.9800 .
C30P H35Z 0.9800 .
C30P H36I 0.9800 .
C30P H36J 0.9800 .
C31P H36K 0.9800 .
C31P H36L 0.9800 .
C31P H36M 0.9800 .
C32P H36N 0.9800 .
C32P H36O 0.9800 .
C32P H36P 0.9800 .
C2R C3R 1.388(8) .
C2R N1R 1.402(8) .
C2R C19R 1.436(8) .
C3R C4R 1.408(8) .
C3R H3RA 0.9500 .
C4R C5R 1.339(8) .
C4R H4RA 0.9500 .
C5R C26R 1.421(7) .
C7R C12R 1.400(7) .
C9R C13R 1.44(2) .
C9R C10R 1.442(8) .
C10R C11R 1.488(8) .
C10R H10X 0.9500 .
C11R C12R 1.432(7) .
C11R H12M 0.9500 .
C12R C27R 1.447(7) .
C13R C18R 1.35(3) .
C13R C14R 1.42(3) .
C14R C15R 1.47(3) .
C14R C29R 1.51(3) .
C15R C16R 1.42(3) .
C15R H15Z 0.9500 .
C16R C17R 1.28(3) .
C16R C30R 1.45(3) .
C17R C18R 1.43(3) .
C17R H17Z 0.9500 .
C18R C28R 1.63(3) .
C27R C26R 1.343(8) .
C27R H2=X 0.9500 .
C28R H2=Z 0.9800 .
C28R H2>A 0.9800 .
C28R H2>B 0.9800 .
C29R H2>C 0.9800 .
C29R H2>D 0.9800 .
C29R H2>E 0.9800 .
C30R H36Q 0.9800 .
C30R H36R 0.9800 .
C30R H36S 0.9800 .
C2S C3S 1.382(8) .
C2S N1S 1.395(8) .
C2S C19S 1.459(6) .
C3S C4S 1.420(8) .
C3S H3SA 0.9500 .
C4S C5S 1.338(8) .
C4S H4SA 0.9500 .
C5S C26S 1.420(7) .
C5S C6S 1.462(8) .
C6S N1S 1.333(7) .
C6S C7S 1.385(7) .
C7S N8S 1.395(7) .
C7S C12S 1.397(7) .
N8S C9S 1.337(8) .
N8S Pd18 2.101(11) .
C9S C10S 1.435(8) .
C9S C13S 1.466(8) .
C10S C11S 1.498(8) .
C10S H10Y 0.9500 .
C11S C12S 1.433(7) .
C11S H12N 0.9500 .
C12S C27S 1.452(8) .
C13S C14S 1.419(8) .
C13S C18S 1.432(8) .
C14S C15S 1.326(8) .
C14S C29S 1.62(2) .
C15S C16S 1.408(8) .
C15S H16G 0.9500 .
C19S C20S 1.396(7) .
C19S C24S 1.454(7) .
C20S C21S 1.434(8) .
C20S C25S 1.57(2) .
C21S C22S 1.361(8) .
C21S H21Y 0.9500 .
C22S C23S 1.406(8) .
C22S C32S 1.49(2) .
C23S C24S 1.348(8) .
C23S H23Z 0.9500 .
C24S C31S 1.535(12) .
C25S H2>F 0.9800 .
C25S H2>G 0.9800 .
C25S H2>H 0.9800 .
C27S C26S 1.347(8) .
C27S H2>I 0.9500 .
C29S H2>J 0.9800 .
C29S H2>K 0.9800 .
C29S H2>L 0.9800 .
C31S H36T 0.9800 .
C31S H36U 0.9800 .
C31S H36V 0.9800 .
C32S H36W 0.9800 .
C32S H36X 0.9800 .
C32S H36Y 0.9800 .
N1T C6T 1.341(7) .
N1T C2T 1.397(7) .
N1T Pd19 2.033(8) .
C2T C3T 1.387(8) .
C2T C19T 1.453(6) .
C3T C4T 1.409(8) .
C3T H3TA 0.9500 .
C4T C5T 1.340(8) .
C4T H4TA 0.9500 .
C5T C26T 1.426(7) .
C5T C6T 1.449(8) .
C6T C7T 1.380(7) .
C7T N8T 1.385(7) .
C7T C12T 1.398(7) .
N8T C9T 1.351(8) .
N8T Pd19 2.055(8) .
C9T C13T 1.417(11) .
C9T C10T 1.447(8) .
C10T C11T 1.478(8) .
C10T H10Z 0.9500 .
C11T C12T 1.431(8) .
C11T H12P 0.9500 .
C12T C27T 1.450(8) .
C13T C14T 1.414(8) .
C13T C18T 1.428(8) .
C14T C15T 1.328(8) .
C14T C29T 1.50(3) .
C15T C16T 1.404(8) .
C15T H16H 0.9500 .
C17T C18T 1.351(8) .
C17T C16T 1.432(8) .
C17T H18I 0.9500 .
C18T C28T 1.538(9) .
C19T C20T 1.399(7) .
C19T C24T 1.448(7) .
C20T C21T 1.433(7) .
C20T C25T 1.480(17) .
C21T C22T 1.360(8) .
C21T H21Z 0.9500 .
C22T C23T 1.398(8) .
C22T C32T 1.539(19) .
C23T C24T 1.355(8) .
C23T H24H 0.9500 .
C24T C31T 1.58(2) .
C25T H2>M 0.9800 .
C25T H2>N 0.9800 .
C25T H2>O 0.9800 .
C27T C26T 1.341(8) .
C27T H2>P 0.9500 .
C28T H2>Q 0.9800 .
C28T H2>R 0.9800 .
C28T H2>S 0.9800 .
C29T H2>T 0.9800 .
C29T H2>U 0.9800 .
C29T H2>V 0.9800 .
C31T H36Z 0.9800 .
C31T H37H 0.9800 .
C31T H37I 0.9800 .
C32T H37J 0.9800 .
C32T H37K 0.9800 .
C32T H37L 0.9800 .
N1U C2U 1.361(15) .
N1U C6U 1.397(14) .
N1U Pd20 2.027(9) .
C2U C3U 1.424(17) .
C2U C13U 1.447(17) .
C3U C4U 1.364(17) .
C3U H3UA 0.9500 .
C4U C5U 1.415(17) .
C4U H4UA 0.9500 .
C5U C6U 1.405(17) .
C5U C31U 1.432(17) .
C6U C7U 1.447(16) .
C7U N8U 1.338(14) .
C7U C12U 1.406(16) .
N8U C9U 1.344(14) .
N8U Pd20 2.051(9) .
C9U C10U 1.379(16) .
C9U C19U 1.478(17) .
C10U C11U 1.352(17) .
C10U H12R 0.9500 .
C11U C12U 1.362(16) .
C11U H12S 0.9500 .
C12U C32U 1.475(17) .
C13U C18U 1.378(19) .
C13U C14U 1.416(19) .
C14U C15U 1.42(2) .
C14U C28U 1.54(2) .
C15U C16U 1.36(2) .
C15U H16I 0.9500 .
C16U C17U 1.38(2) .
C16U C30U 1.46(2) .
C17U C18U 1.41(2) .
C17U H18J 0.9500 .
C18U C29U 1.52(2) .
C19U C24U 1.398(16) .
C19U C20U 1.418(15) .
C20U C21U 1.452(16) .
C20U C27U 1.503(11) .
C21U C22U 1.358(17) .
C21U H22F 0.9500 .
C22U C23U 1.392(18) .
C22U C25U 1.559(18) .
C23U C24U 1.411(17) .
C23U H24I 0.9500 .
C24U C26U 1.482(17) .
C25U H2>W 0.9800 .
C25U H2>X 0.9800 .
C25U H2>Y 0.9800 .
C26U H2>Z 0.9800 .
C26U H2?A 0.9800 .
C26U H2?B 0.9800 .
C27U H2?C 0.9800 .
C27U H2?D 0.9800 .
C27U H2?E 0.9800 .
C28U H2?F 0.9800 .
C28U H2?G 0.9800 .
C28U H2?H 0.9800 .
C29U H2?I 0.9800 .
C29U H2?J 0.9800 .
C29U H2?K 0.9800 .
C30U H37M 0.9800 .
C30U H37N 0.9800 .
C30U H37O 0.9800 .
C31U C32U 1.323(17) .
C31U H37P 0.9500 .
C32U H37Q 0.9500 .
C2V C3V 1.380(8) .
C2V N1V 1.403(8) .
C2V C19V 1.455(6) .
C3V C4V 1.413(8) .
C3V H3VA 0.9500 .
C4V C5V 1.342(8) .
C4V H4VA 0.9500 .
C5V C26V 1.420(7) .
C5V C6V 1.462(8) .
C6V N1V 1.333(7) .
C6V C7V 1.382(7) .
C7V C12V 1.395(7) .
C7V N8V 1.399(7) .
N8V C9V 1.340(8) .
N8V Pd21 2.029(10) .
C9V C10V 1.439(8) .
C9V C13V 1.460(7) .
C10V C11V 1.490(8) .
C10V H12T 0.9500 .
C11V C12V 1.434(8) .
C11V H12U 0.9500 .
C12V C27V 1.456(7) .
C13V C14V 1.419(8) .
C13V C18V 1.421(8) .
C14V C15V 1.330(8) .
C14V C29V 1.568(12) .
C15V C16V 1.410(8) .
C15V H16J 0.9500 .
C16V C17V 1.424(8) .
C16V C30V 1.55(2) .
C17V C18V 1.346(8) .
C17V H18K 0.9500 .
C18V C28V 1.54(2) .
C19V C20V 1.400(8) .
C19V C24V 1.453(8) .
C20V C21V 1.432(8) .
C20V C25V 1.532(18) .
C25V H2?L 0.9800 .
C25V H2?M 0.9800 .
C25V H2?N 0.9800 .
C22V C21V 1.365(8) .
C22V C23V 1.407(8) .
C22V C32V 1.523(13) .
C23V C24V 1.351(8) .
C23V H24J 0.9500 .
C24V C31V 1.525(15) .
C27V C26V 1.336(8) .
C27V H2?O 0.9500 .
C28V H2?P 0.9800 .
C28V H2?Q 0.9800 .
C28V H2?R 0.9800 .
C29V H2?S 0.9800 .
C29V H2?T 0.9800 .
C29V H2?U 0.9800 .
C30V H37R 0.9800 .
C30V H37S 0.9800 .
C30V H37T 0.9800 .
C31V H37U 0.9800 .
C31V H37V 0.9800 .
C31V H37W 0.9800 .
N1W C6W 1.346(7) .
N1W C2W 1.403(8) .
N1W Pd22 1.969(12) .
C2W C3W 1.386(8) .
C2W C19W 1.447(7) .
C3W C4W 1.415(8) .
C3W H3WA 0.9500 .
C4W C5W 1.334(8) .
C4W H4WA 0.9500 .
C5W C26W 1.424(7) .
C5W C6W 1.464(8) .
C6W C7W 1.382(7) .
C7W N8W 1.388(8) .
C7W C12W 1.405(7) .
N8W C9W 1.341(8) .
N8W Pd22 2.075(10) .
C9W C10W 1.445(8) .
C9W C13W 1.456(6) .
C10W C11W 1.495(8) .
C10W H12W 0.9500 .
C11W C12W 1.431(7) .
C11W H12X 0.9500 .
C12W C27W 1.451(8) .
C26W C27W 1.348(8) .
C26W H2AE 0.9500 .
C27W H2?Y 0.9500 .
C13W C14W 1.421(7) .
C13W C18W 1.429(7) .
C14W C15W 1.346(8) .
C14W C29W 1.561(8) .
C15W C16W 1.395(8) .
C15W H16L 0.9500 .
C16W C17W 1.431(8) .
C16W C30W 1.512(13) .
C17W C18W 1.357(8) .
C17W H18L 0.9500 .
C18W C28W 1.538(8) .
C28W H2?Z 0.9800 .
C28W H2@A 0.9800 .
C28W H2@B 0.9800 .
C29W H2@C 0.9800 .
C29W H2@D 0.9800 .
C29W H2@E 0.9800 .
C30W H37X 0.9800 .
C30W H37Y 0.9800 .
C30W H37Z 0.9800 .
C19W C20W 1.399(8) .
C19W C24W 1.453(8) .
C20W C21W 1.433(8) .
C20W C25W 1.60(3) .
C21W C22W 1.365(8) .
C21W H22G 0.9500 .
C22W C23W 1.398(8) .
C22W C32W 1.58(2) .
C23W C24W 1.360(8) .
C23W H24K 0.9500 .
C24W C31W 1.534(17) .
C25W H2?V 0.9800 .
C25W H2?W 0.9800 .
C25W H2?X 0.9800 .
C31W H38F 0.9800 .
C31W H38G 0.9800 .
C31W H38H 0.9800 .
C32W H38I 0.9800 .
C32W H38J 0.9800 .
C32W H38K 0.9800 .
C2X C3X 1.386(8) .
C2X N1X 1.403(8) .
C2X C19X 1.440(6) .
C3X C4X 1.408(8) .
C3X H3XA 0.9500 .
C4X C5X 1.341(8) .
C4X H4XA 0.9500 .
C5X C26X 1.426(7) .
C5X C6X 1.462(8) .
C6X N1X 1.336(7) .
C6X C7X 1.383(7) .
C7X N8X 1.394(7) .
C7X C12X 1.401(7) .
N8X C9X 1.341(7) .
N8X Pd23 2.014(9) .
C9X C10X 1.435(8) .
C9X C13X 1.459(7) .
C10X C11X 1.489(8) .
C10X H12Z 0.9500 .
C11X C12X 1.430(7) .
C11X H13G 0.9500 .
C12X C27X 1.450(7) .
C13X C14X 1.421(8) .
C13X C18X 1.424(8) .
C14X C15X 1.331(8) .
C14X C29X 1.52(2) .
C15X C16X 1.401(8) .
C15X H16M 0.9500 .
C16X C17X 1.437(8) .
C16X C30X 1.49(2) .
C17X C18X 1.343(8) .
C17X H18M 0.9500 .
C18X C28X 1.58(2) .
C19X C20X 1.395(8) .
C19X C24X 1.458(8) .
C20X C21X 1.429(8) .
C20X C25X 1.53(3) .
C21X C22X 1.375(8) .
C21X H22J 0.9500 .
C22X C23X 1.413(8) .
C22X C32X 1.530(8) .
C23X C24X 1.340(8) .
C23X H24L 0.9500 .
C24X C31X 1.46(3) .
C25X H2@F 0.9800 .
C25X H2@G 0.9800 .
C25X H2@H 0.9800 .
C27X C26X 1.341(8) .
C27X H2@I 0.9500 .
C28X H2@J 0.9800 .
C28X H2@K 0.9800 .
C28X H2@L 0.9800 .
C29X H2@M 0.9800 .
C29X H2@N 0.9800 .
C29X H2@O 0.9800 .
C30X H38L 0.9800 .
C30X H38M 0.9800 .
C30X H38N 0.9800 .
C31X H38O 0.9800 .
C31X H38P 0.9800 .
C31X H38Q 0.9800 .
C2Y C3Y 1.386(8) .
C2Y N1Y 1.403(8) .
C2Y C19Y 1.436(8) .
C3Y C4Y 1.414(8) .
C3Y H3YA 0.9500 .
C4Y C5Y 1.336(8) .
C4Y H4YA 0.9500 .
C5Y C26Y 1.428(7) .
C5Y C6Y 1.460(8) .
C6Y N1Y 1.336(7) .
C6Y C7Y 1.392(7) .
C7Y N8Y 1.392(8) .
C7Y C12Y 1.395(7) .
N8Y C9Y 1.348(8) .
N8Y Pd24 1.981(13) .
C9Y C10Y 1.440(8) .
C9Y C13Y 1.463(7) .
C10Y C11Y 1.493(8) .
C10Y H13I 0.9500 .
C12Y C11Y 1.434(8) .
C12Y C27Y 1.452(8) .
C13Y C14Y 1.416(8) .
C13Y C18Y 1.427(8) .
C14Y C15Y 1.332(8) .
C14Y C29Y 1.565(13) .
C15Y C16Y 1.405(8) .
C15Y H16N 0.9500 .
C16Y C17Y 1.435(8) .
C16Y C30Y 1.514(7) .
C17Y C18Y 1.349(8) .
C17Y H18N 0.9500 .
C19Y C20Y 1.399(8) .
C19Y C24Y 1.445(8) .
C20Y C21Y 1.432(8) .
C20Y C25Y 1.57(3) .
C21Y C22Y 1.371(8) .
C21Y H22H 0.9500 .
C22Y C23Y 1.412(8) .
C22Y C32Y 1.533(7) .
C23Y C24Y 1.345(8) .
C23Y H24M 0.9500 .
C24Y C31Y 1.54(2) .
C25Y H2@P 0.9800 .
C25Y H2@Q 0.9800 .
C25Y H2@R 0.9800 .
C27Y C26Y 1.345(8) .
C27Y H2@S 0.9500 .
C31Y H38R 0.9800 .
C31Y H38S 0.9800 .
C31Y H38T 0.9800 .
C32Y H38U 0.9800 .
C32Y H38V 0.9800 .
C32Y H38W 0.9800 .
C1Z N2Z 1.30(3) .
C1Z N6Z 1.46(2) .
N2Z C3Z 1.40(3) .
C3Z N4Z 1.32(2) .
N4Z C5Z 1.35(2) .
C5Z N6Z 1.27(2) .
Pd17 N1R 2.024(9) .
Pd18 N1S 2.063(10) .
Pd21 N366 1.833(15) .
Pd21 N1V 2.051(10) .
Pd23 N1X 2.052(9) .
Pd24 N1Y 2.038(11) .
P1 F14 1.577(9) .
P1 F5 1.578(9) .
P1 F7 1.598(9) .
P1 F12 1.601(9) .
P1 F2 1.609(8) .
P1 F3 1.617(8) .
P2 F11 1.573(10) .
P2 F15 1.575(10) .
P2 F10 1.591(11) .
P2 F13 1.611(11) .
P2 F8 1.618(10) .
P2 F4 1.629(9) .
P3 F143 1.560(12) .
P3 F28 1.569(11) .
P3 F137 1.583(11) .
P3 F138 1.590(10) .
P3 F17 1.600(10) .
P3 F16 1.635(11) .
P4 F142 1.531(11) .
P4 F65 1.548(15) .
P4 F43 1.552(12) .
P4 F148 1.595(13) .
P4 F101 1.616(15) .
P4 F18 1.621(13) .
P5 F52 1.435(12) .
P5 F46 1.508(11) .
P5 F23 1.523(10) .
P5 F21 1.579(10) .
P5 F45 1.588(13) .
P5 F67 1.617(15) .
P6 F48 1.564(7) .
P6 F58 1.573(7) .
P6 F164 1.585(7) .
P6 F174 1.585(7) .
P6 F35 1.594(7) .
P6 F82 1.600(7) .
P7 F141 1.560(11) .
P7 F145 1.569(11) .
P7 F6 1.598(10) .
P7 F22 1.603(11) .
P7 F152 1.619(13) .
P7 F19 1.623(11) .
P8 F149 1.535(13) .
P8 F150 1.554(11) .
P8 F27 1.584(14) .
P8 F9 1.595(10) .
P8 F26 1.596(14) .
P8 F38 1.607(12) .
P9 F32 1.511(15) .
P9 F144 1.536(12) .
P9 F57 1.555(14) .
P9 F139 1.565(13) .
P9 F56 1.590(16) .
P9 F166 1.661(19) .
P10 F42 1.570(7) .
P10 F154 1.578(7) .
P10 F100 1.580(7) .
P10 F158 1.587(7) .
P10 F175 1.593(7) .
P10 F106 1.598(7) .
P11 F33 1.546(11) .
P11 F20 1.578(12) .
P11 F47 1.584(14) .
P11 F76 1.599(14) .
P11 F157 1.599(14) .
P11 F83 1.667(16) .
P12 F169 1.513(15) .
P12 F147 1.552(16) .
P12 F41 1.567(12) .
P12 F34 1.573(15) .
P12 F55 1.577(14) .
P12 F49 1.675(15) .
P13 F93 1.470(16) .
P13 F62 1.539(19) .
P13 F29 1.558(12) .
P13 F168 1.569(16) .
P13 F140 1.577(13) .
P13 F155 1.589(18) .
P14 F31 1.569(7) .
P14 F63 1.573(7) .
P14 F30 1.586(7) .
P14 F70 1.591(7) .
P14 F307 1.591(7) .
P14 F87 1.596(7) .
P15 F24 1.535(13) .
P15 F25 1.546(12) .
P15 F151 1.570(15) .
P15 F39 1.573(13) .
P15 F40 1.610(13) .
P15 F71 1.617(16) .
P16 F51 1.545(13) .
P16 F182 1.57(2) .
P16 F116 1.586(19) .
P16 F119 1.599(17) .
P16 F79 1.651(19) .
P16 F160 1.651(16) .
P17 F165 1.546(16) .
P17 F190 1.552(17) .
P17 F146 1.569(12) .
P17 F53 1.580(15) .
P17 F44 1.618(16) .
P17 F36 1.641(15) .
P18 F113 1.573(8) .
P18 F191 1.576(8) .
P18 F66 1.576(8) .
P18 F118 1.581(8) .
P18 F115 1.595(7) .
P18 F156 1.615(7) .
P19 F108 1.571(8) .
P19 F95 1.574(8) .
P19 F123 1.580(8) .
P19 F104 1.582(8) .
P19 F222 1.604(8) .
P19 F124 1.606(8) .
P20 F192 1.563(8) .
P20 F110 1.571(8) .
P20 F178 1.576(8) .
P20 F121 1.596(8) .
P20 F125 1.596(8) .
P20 F96 1.603(8) .
P21 F161 1.572(7) .
P21 F92 1.574(8) .
P21 F72 1.584(7) .
P21 F167 1.589(8) .
P21 F126 1.601(8) .
P21 F103 1.602(8) .
P22 F86 1.574(7) .
P22 F130 1.575(8) .
P22 F114 1.579(7) .
P22 F131 1.580(8) .
P22 F184 1.598(8) .
P22 F134 1.608(8) .
P23 F74 1.584(8) .
P23 F173 1.585(8) .
P23 F64 1.585(8) .
P23 F105 1.585(8) .
P23 F73 1.590(8) .
P23 F85 1.604(8) .
P24 F179 1.578(8) .
P24 F172 1.580(8) .
P24 F120 1.581(8) .
P24 F136 1.581(8) .
P24 F37 1.588(7) .
P24 F176 1.604(7) .
P26 F189 1.569(8) .
P26 F177 1.576(8) .
P26 F196 1.579(8) .
P26 F54 1.582(7) .
P26 F181 1.600(8) .
P26 F243 1.606(8) .
P27 F69 1.565(7) .
P27 F84 1.568(7) .
P27 F159 1.577(7) .
P27 F80 1.590(7) .
P27 F1A 1.602(7) .
P27 F90 1.616(7) .
P28 F200 1.572(7) .
P28 F117 1.575(8) .
P28 F68 1.578(7) .
P28 F59 1.581(7) .
P28 F91 1.608(8) .
P28 F75 1.609(8) .
P30 F180 1.572(8) .
P30 F163 1.573(8) .
P30 F97 1.581(8) .
P30 F78 1.591(8) .
P30 F122 1.604(8) .
P30 F61 1.605(8) .
P31 F188 1.558(8) .
P31 F98 1.572(8) .
P31 F198 1.581(8) .
P31 F127 1.584(8) .
P31 F186 1.592(8) .
P31 F77 1.591(8) .
P36 F206 1.571(8) .
P36 F171 1.572(8) .
P36 F203 1.581(8) .
P36 F187 1.587(8) .
P36 F207 1.599(8) .
P36 F193 1.607(8) .
C16S C17S 1.433(8) .
C16S C30S 1.46(3) .
C17S C18S 1.342(8) .
C17S H18O 0.9500 .
C18S C28S 1.497(10) .
C29Y H2@T 0.9800 .
C29Y H2@U 0.9800 .
C29Y H2@V 0.9800 .
C16T C30T 1.511(13) .
C30S H38X 0.9800 .
C30S H38Y 0.9800 .
C30S H38Z 0.9800 .
C21V H22I 0.9500 .
C11Y H13J 0.9500 .
C30A H39B 0.9800 .
C30A H39C 0.9800 .
C30A H39D 0.9800 .
P61 F217 1.571(8) .
P61 F221 1.575(8) .
P61 F223 1.576(8) .
P61 F220 1.584(8) .
P61 F216 1.602(8) .
P61 F238 1.610(8) .
P40 F237 1.570(8) .
P40 F227 1.578(8) .
P40 F228 1.583(8) .
P40 F256 1.583(8) .
P40 F229 1.600(8) .
P40 F245 1.602(8) .
C30T H39E 0.9800 .
C30T H39F 0.9800 .
C30T H39G 0.9800 .
C26L H2@W 0.9500 .
C26S H2@X 0.9500 .
C26P H2@Y 0.9500 .
C26X H2@Z 0.9500 .
C26V H2AA 0.9500 .
C26T H2AB 0.9500 .
C26Y H2AC 0.9500 .
C26R H2AD 0.9500 .
C32X H39H 0.9800 .
C32X H39I 0.9800 .
C32X H39J 0.9800 .
C30Y H39K 0.9800 .
C30Y H39L 0.9800 .
C30Y H39M 0.9800 .
C32V H39N 0.9800 .
C32V H39O 0.9800 .
C32V H39P 0.9800 .
C24R C23R 1.353(8) .
C24R C19R 1.453(8) .
C24R C31R 1.529(13) .
C20R C19R 1.395(8) .
C20R C21R 1.441(8) .
C20R C25R 1.513(13) .
C22R C21R 1.359(8) .
C22R C23R 1.408(8) .
C22R C32R 1.542(12) .
C21R H22K 0.9500 .
C25R H2AF 0.9800 .
C25R H2AG 0.9800 .
C25R H2AH 0.9800 .
C31R H39Q 0.9800 .
C31R H39R 0.9800 .
C31R H39S 0.9800 .
C23R H24N 0.9500 .
C32R H39T 0.9800 .
C32R H39U 0.9800 .
C32R H39V 0.9800 .
P102 F809 1.572(8) .
P102 F808 1.575(8) .
P102 F810 1.576(8) .
P102 F807 1.579(8) .
P102 F999 1.604(8) .
P102 F811 1.611(8) .
P101 F803 1.571(8) .
P101 F801 1.571(8) .
P101 F909 1.575(9) .
P101 F806 1.576(8) .
P101 F804 1.579(8) .
P101 F805 1.670(14) .
C28S H2AI 0.9800 .
C28S H2AJ 0.9800 .
C28S H2AK 0.9800 .
P334 F758 1.575(17) .
P334 F759 1.58(2) .
P334 F761 1.61(2) .
P334 F760 1.626(19) .
P334 F756 1.634(19) .
P334 F757 1.640(16) .
P333 F766 1.567(8) .
P333 F762 1.579(8) .
P333 F765 1.579(8) .
P333 F763 1.585(8) .
P333 F767 1.605(8) .
P333 F764 1.609(8) .
P889 F445 1.575(8) .
P889 F446 1.576(9) .
P889 F449 1.584(8) .
P889 F448 1.588(8) .
P889 F444 1.592(8) .
P889 F447 1.595(8) .
P201 F488 1.575(9) .
P201 F488 1.575(8) 3_676
P201 F489 1.583(9) .
P201 F489 1.583(9) 3_676
P201 F490 1.592(9) .
P201 F490 1.592(9) 3_676
P302 F361 1.566(8) .
P302 F352 1.575(8) .
P302 F351 1.580(8) .
P302 F353 1.594(8) .
P302 F363 1.596(8) .
P302 F358 1.612(8) .
P304 F354 1.575(8) .
P304 F356 1.576(8) .
P304 F360 1.580(8) .
P304 F362 1.581(8) .
P304 F359 1.601(8) .
P304 F357 1.608(8) .
P301 F303 1.581(9) .
P301 F306 1.586(9) .
P301 F301 1.591(9) .
P301 F305 1.595(9) .
P301 F302 1.600(9) .
P303 F322 1.574(10) .
P303 F320 1.581(10) .
P305 F312 1.570(8) .
P305 F311 1.576(8) .
P305 F313 1.581(8) .
P305 F308 1.584(8) .
P305 F309 1.605(8) .
P305 F310 1.606(8) .
P306 F316 1.568(9) .
P306 F315 1.574(9) .
P306 F314 1.577(9) .
P306 F318 1.581(9) .
P306 F317 1.594(9) .

loop_
_geom_torsion_atom_site_label_1
_geom_torsion_atom_site_label_2
_geom_torsion_atom_site_label_3
_geom_torsion_atom_site_label_4
_geom_torsion
C6 N1 C2 C3 1(2)
Pd6 N1 C2 C3 -170.2(12)
N1 C2 C3 C4 2(2)
C2 C3 C4 C5 -3(2)
C2 C3 C4 C7 177.9(14)
C3 C4 C5 C6 3(3)
C7 C4 C5 C6 -178.4(16)
C4 C5 C6 N1 0(3)
C2 N1 C6 C5 -2(2)
Pd6 N1 C6 C5 169.8(13)
C5 C4 C7 N12 -4(2)
C3 C4 C7 N12 175.0(14)
C5 C4 C7 N8 167.8(15)
C3 C4 C7 N8 -14(2)
N12 C7 N8 C9 -6(2)
C4 C7 N8 C9 -176.8(13)
C7 N8 C9 N10 7(2)
C7 N8 C9 C19 -174.6(13)
N8 C9 N10 C11 -5(2)
C19 C9 N10 C11 176.8(14)
C9 N10 C11 N12 2(2)
C9 N10 C11 C13 176.6(14)
N8 C7 N12 C11 4(2)
C4 C7 N12 C11 174.1(14)
N10 C11 N12 C7 -1(2)
C13 C11 N12 C7 -176.0(14)
N12 C11 C13 C14 -178.9(15)
N10 C11 C13 C14 6(2)
N12 C11 C13 C18 -8(2)
N10 C11 C13 C18 176.1(16)
C18 C13 C14 C15 7(2)
C11 C13 C14 C15 178.6(14)
C13 C14 C15 N16 -5(2)
C14 C15 N16 C17 4(2)
C14 C15 N16 Pd5 175.3(11)
C15 N16 C17 C18 -5(2)
Pd5 N16 C17 C18 -176.8(13)
N16 C17 C18 C13 8(3)
C14 C13 C18 C17 -9(3)
C11 C13 C18 C17 -179.6(16)
N10 C9 C19 C20 159.7(13)
N8 C9 C19 C20 -19(2)
N10 C9 C19 C24 -21(2)
N8 C9 C19 C24 160.4(14)
C24 C19 C20 C21 0.0(15)
C9 C19 C20 C21 179.2(13)
C19 C20 C21 N22 2.2(14)
C20 C21 N22 C23 -1.8(17)
C20 C21 N22 Pd2 174.2(8)
C21 N22 C23 C24 -1(2)
Pd2 N22 C23 C24 -176.7(11)
C20 C19 C24 C23 -2(2)
C9 C19 C24 C23 178.6(13)
N22 C23 C24 C19 2(2)
C30 N25 C26 C27 -1(3)
Pd6 N25 C26 C27 -172.1(14)
N25 C26 C27 C28 -2(3)
C26 C27 C28 C29 0(3)
C26 C27 C28 C31 179.5(17)
C27 C28 C29 C30 3(2)
C31 C28 C29 C30 -175.7(15)
C26 N25 C30 C29 5(2)
Pd6 N25 C30 C29 175.5(11)
C28 C29 C30 N25 -6(2)
C29 C28 C31 N32 174.7(17)
C27 C28 C31 N32 -4(3)
C29 C28 C31 N36 -9(2)
C27 C28 C31 N36 172.4(16)
N36 C31 N32 C33 4(3)
C28 C31 N32 C33 -179.4(16)
C31 N32 C33 N34 -7(3)
C31 N32 C33 C43 177.6(16)
N32 C33 N34 C35 6(2)
C43 C33 N34 C35 -178.1(15)
C33 N34 C35 N36 -3(3)
C33 N34 C35 C37 -179.4(15)
N34 C35 N36 C31 1(3)
C37 C35 N36 C31 177.2(15)
N32 C31 N36 C35 -1(2)
C28 C31 N36 C35 -177.8(16)
N36 C35 C37 C38 170.1(18)
N34 C35 C37 C38 -13(3)
N36 C35 C37 C42 -2(3)
N34 C35 C37 C42 175.6(16)
C42 C37 C38 C39 -10(3)
C35 C37 C38 C39 178.3(16)
C37 C38 C39 N40 2(3)
C38 C39 N40 C41 6(2)
C38 C39 N40 Pd3 175.4(12)
C39 N40 C41 C42 -6(3)
Pd3 N40 C41 C42 -176.0(15)
N40 C41 C42 C37 -1(3)
C38 C37 C42 C41 10(3)
C35 C37 C42 C41 -178.4(17)
N32 C33 C43 C48 -6(3)
N34 C33 C43 C48 178.1(16)
N32 C33 C43 C44 172.7(17)
N34 C33 C43 C44 -3(2)
C48 C43 C44 C45 -2(3)
C33 C43 C44 C45 179.3(16)
C43 C44 C45 N46 4(3)
C44 C45 N46 C47 -2(3)
C44 C45 N46 Pd4 -175.9(14)
C45 N46 C47 C48 -2(2)
Pd4 N46 C47 C48 171.1(12)
C44 C43 C48 C47 -2(3)
C33 C43 C48 C47 176.5(16)
N46 C47 C48 C43 4(3)
C54 N49 C50 C51 2(2)
Pd4 N49 C50 C51 170.6(12)
N49 C50 C51 C52 3(3)
C50 C51 C52 C53 -6(2)
C50 C51 C52 C55 -179.5(14)
C51 C52 C53 C54 4(2)
C55 C52 C53 C54 177.9(15)
C52 C53 C54 N49 0(2)
C50 N49 C54 C53 -3(2)
Pd4 N49 C54 C53 -172.1(12)
C51 C52 C55 N56 -178.8(14)
C53 C52 C55 N56 8(2)
C51 C52 C55 N60 4(2)
C53 C52 C55 N60 -169.7(13)
N60 C55 N56 C57 -1.1(19)
C52 C55 N56 C57 -178.6(12)
C55 N56 C57 N58 1.2(19)
C55 N56 C57 C67 -179.2(11)
N56 C57 N58 C59 0(2)
C67 C57 N58 C59 -179.8(12)
C57 N58 C59 N60 -1(2)
C57 N58 C59 C61 177.1(12)
N58 C59 N60 C55 1(2)
C61 C59 N60 C55 -177.1(11)
N56 C55 N60 C59 0.1(19)
C52 C55 N60 C59 177.5(12)
N58 C59 C61 C66 -164.7(14)
N60 C59 C61 C66 13.5(19)
N58 C59 C61 C62 16(2)
N60 C59 C61 C62 -165.8(13)
C66 C61 C62 C63 0(2)
C59 C61 C62 C63 179.3(14)
C61 C62 C63 N64 2(2)
C62 C63 N64 C65 -1(2)
C62 C63 N64 Pd1 169.3(12)
C63 N64 C65 C66 0(2)
Pd1 N64 C65 C66 -171.7(10)
C62 C61 C66 C65 -2(2)
C59 C61 C66 C65 178.9(13)
N64 C65 C66 C61 2(2)
N58 C57 C67 C68 6(2)
N56 C57 C67 C68 -173.5(12)
N58 C57 C67 C72 178.4(13)
N56 C57 C67 C72 -1.3(18)
C72 C67 C68 C69 7.4(18)
C57 C67 C68 C69 179.8(12)
C67 C68 C69 N70 -1(2)
C68 C69 N70 C71 -4.1(19)
C68 C69 N70 Pd5 -174.8(10)
C69 N70 C71 C72 3.3(19)
Pd5 N70 C71 C72 175.1(11)
N70 C71 C72 C67 3(2)
C68 C67 C72 C71 -8.1(19)
C57 C67 C72 C71 179.3(12)
C78 N73 C74 C75 -11(2)
Pd1 N73 C74 C75 179.7(12)
N73 C74 C75 C76 9(2)
C74 C75 C76 C77 -5(3)
C74 C75 C76 C79 179.4(18)
C75 C76 C77 C78 4(3)
C79 C76 C77 C78 179.1(19)
C76 C77 C78 N73 -5(3)
C74 N73 C78 C77 8(3)
Pd1 N73 C78 C77 178.6(14)
C75 C76 C79 N84 -177(2)
C77 C76 C79 N84 7(3)
C75 C76 C79 N80 -3(3)
C77 C76 C79 N80 -178.9(18)
N84 C79 N80 C81 -1(3)
C76 C79 N80 C81 -174.6(17)
C79 N80 C81 N82 -3(3)
C79 N80 C81 C91 178.1(17)
N80 C81 N82 C83 5(3)
C91 C81 N82 C83 -175.5(16)
C81 N82 C83 N84 -4(3)
C81 N82 C83 C85 169.8(17)
N80 C79 N84 C83 2(3)
C76 C79 N84 C83 175.7(18)
N82 C83 N84 C79 1(3)
C85 C83 N84 C79 -173.7(18)
N82 C83 C85 C90 -176.0(18)
N84 C83 C85 C90 -2(3)
N82 C83 C85 C86 8(3)
N84 C83 C85 C86 -177.8(17)
C90 C85 C86 C87 1(3)
C83 C85 C86 C87 177.2(17)
C85 C86 C87 N88 -1(3)
C86 C87 N88 C89 1(2)
C86 C87 N88 Pd3 170.3(13)
C87 N88 C89 C90 -1(2)
Pd3 N88 C89 C90 -169.1(13)
N88 C89 C90 C85 0(3)
C86 C85 C90 C89 -1(3)
C83 C85 C90 C89 -176.5(17)
N80 C81 C91 C96 4(2)
N82 C81 C91 C96 -174.9(16)
N80 C81 C91 C92 -179.4(15)
N82 C81 C91 C92 2(2)
C96 C91 C92 C93 -3(2)
C81 C91 C92 C93 -179.2(13)
C91 C92 C93 N94 0(2)
C92 C93 N94 C95 1.0(19)
C92 C93 N94 Pd2 -174.4(10)
C93 N94 C95 C96 0(2)
Pd2 N94 C95 C96 175.2(11)
C92 C91 C96 C95 4(2)
C81 C91 C96 C95 -179.8(14)
N94 C95 C96 C91 -2(2)
C102 N97 C98 C99 5(2)
Pd12 N97 C98 C99 174.1(12)
N97 C98 C99 C100 -4(3)
C98 C99 C100 C101 0(2)
C98 C99 C100 C103 -177.7(16)
C99 C100 C101 C102 3(3)
C103 C100 C101 C102 -179.6(18)
C100 C101 C102 N97 -2(3)
C98 N97 C102 C101 -2(3)
Pd12 N97 C102 C101 -171.6(14)
C99 C100 C103 N108 -9(3)
C101 C100 C103 N108 173.1(17)
C99 C100 C103 N104 170.7(16)
C101 C100 C103 N104 -7(3)
N108 C103 N104 C105 -2(3)
C100 C103 N104 C105 177.8(16)
C103 N104 C105 N106 -2(3)
C103 N104 C105 C109 -176.1(16)
N104 C105 N106 C107 4(3)
C109 C105 N106 C107 178.9(16)
C105 N106 C107 N108 -4(3)
C105 N106 C107 C115 173.7(16)
N104 C103 N108 C107 2(3)
C100 C103 N108 C107 -177.7(16)
N106 C107 N108 C103 1(3)
C115 C107 N108 C103 -176.7(16)
N106 C105 C109 C110 167.7(18)
N104 C105 C109 C110 -17(3)
N106 C105 C109 C114 -1(3)
N104 C105 C109 C114 174.2(17)
C114 C109 C110 C111 -8(3)
C105 C109 C110 C111 -176.0(16)
C109 C110 C111 N112 1(3)
C110 C111 N112 C113 5(3)
C110 C111 N112 Pd11 176.4(13)
C111 N112 C113 C114 -6(3)
Pd11 N112 C113 C114 -177.2(14)
C110 C109 C114 C113 7(3)
C105 C109 C114 C113 176.2(16)
N112 C113 C114 C109 0(3)
N108 C107 C115 C120 -6(3)
N106 C107 C115 C120 175.8(17)
N108 C107 C115 C116 171.9(15)
N106 C107 C115 C116 -6(2)
C120 C115 C116 C117 -3(2)
C107 C115 C116 C117 179.2(15)
C115 C116 C117 N118 1(2)
C116 C117 N118 C119 4(2)
C116 C117 N118 Pd8 170.8(12)
C117 N118 C119 C120 -7(2)
Pd8 N118 C119 C120 -173.1(12)
C116 C115 C120 C119 0(3)
C107 C115 C120 C119 177.8(17)
N118 C119 C120 C115 5(3)
C126 N121 C122 C123 5(2)
Pd8 N121 C122 C123 170.6(11)
N121 C122 C123 C124 0(2)
C122 C123 C124 C125 -6(2)
C122 C123 C124 C127 178.1(14)
C123 C124 C125 C126 9(2)
C127 C124 C125 C126 -175.6(14)
C122 N121 C126 C125 -3(2)
Pd8 N121 C126 C125 -167.1(11)
C124 C125 C126 N121 -4(2)
C123 C124 C127 N128 10(2)
C125 C124 C127 N128 -165.5(13)
C123 C124 C127 N132 -163.6(14)
C125 C124 C127 N132 21.2(19)
N132 C127 N128 C129 -4(2)
C124 C127 N128 C129 -176.2(12)
C127 N128 C129 N130 2(2)
C127 N128 C129 C139 -177.2(12)
N128 C129 N130 C131 2(2)
C139 C129 N130 C131 -179.6(11)
C129 N130 C131 N132 -3.2(18)
C129 N130 C131 C133 176.8(12)
N130 C131 N132 C127 1.5(19)
C133 C131 N132 C127 -178.5(12)
N128 C127 N132 C131 2(2)
C124 C127 N132 C131 175.1(12)
N132 C131 C133 C134 -178.4(12)
N130 C131 C133 C134 1.6(19)
N132 C131 C133 C138 2.8(19)
N130 C131 C133 C138 -177.2(12)
C138 C133 C134 C135 -2.4(19)
C131 C133 C134 C135 178.7(12)
C133 C134 C135 N136 0.4(19)
C134 C135 N136 C137 0.4(18)
C134 C135 N136 Pd7 -167.7(9)
C135 N136 C137 C138 0.9(19)
Pd7 N136 C137 C138 168.5(10)
N136 C137 C138 C133 -3(2)
C134 C133 C138 C137 4(2)
C131 C133 C138 C137 -177.4(12)
N130 C129 C139 C144 0.2(18)
N128 C129 C139 C144 179.0(12)
N130 C129 C139 C140 175.7(12)
N128 C129 C139 C140 -5.4(19)
C144 C139 C140 C141 3(2)
C129 C139 C140 C141 -172.5(12)
C139 C140 C141 N142 -2(2)
C140 C141 N142 C143 -0.8(19)
C140 C141 N142 Pd10 -171.7(11)
C141 N142 C143 C144 2.6(18)
Pd10 N142 C143 C144 172.3(8)
C140 C139 C144 C143 -1.5(19)
C129 C139 C144 C143 174.1(11)
N142 C143 C144 C139 -1.5(19)
C150 N145 C146 C147 -1(2)
Pd12 N145 C146 C147 -173.3(11)
N145 C146 C147 C148 1(2)
C146 C147 C148 C149 0.1(19)
C146 C147 C148 C151 174.6(12)
C147 C148 C149 C150 -2(2)
C151 C148 C149 C150 -176.2(13)
C146 N145 C150 C149 -1(2)
Pd12 N145 C150 C149 171.3(11)
C148 C149 C150 N145 3(2)
C149 C148 C151 N156 8(2)
C147 C148 C151 N156 -165.9(13)
C149 C148 C151 N152 -171.2(12)
C147 C148 C151 N152 14.9(18)
N156 C151 N152 C153 0.3(18)
C148 C151 N152 C153 179.4(11)
C151 N152 C153 N154 -0.3(17)
C151 N152 C153 C163 176.4(10)
N152 C153 N154 C155 0.4(17)
C163 C153 N154 C155 -176.3(11)
C153 N154 C155 N156 -0.5(19)
C153 N154 C155 C157 179.6(11)
N152 C151 N156 C155 -0.3(19)
C148 C151 N156 C155 -179.4(12)
N154 C155 N156 C151 0(2)
C157 C155 N156 C151 -179.6(12)
N154 C155 C157 C162 164.1(14)
N156 C155 C157 C162 -16(2)
N154 C155 C157 C158 -19.5(19)
N156 C155 C157 C158 160.6(13)
C162 C157 C158 C159 -5(2)
C155 C157 C158 C159 178.3(13)
C157 C158 C159 N160 0(2)
C158 C159 N160 C161 2(2)
C158 C159 N160 Pd9 174.5(10)
C159 N160 C161 C162 0(2)
Pd9 N160 C161 C162 -172.8(12)
C158 C157 C162 C161 7(2)
C155 C157 C162 C161 -176.3(14)
N160 C161 C162 C157 -5(2)
N154 C153 C163 C164 172.2(11)
N152 C153 C163 C164 -4.8(17)
N154 C153 C163 C168 -9.5(16)
N152 C153 C163 C168 173.5(10)
C168 C163 C164 C165 2.5(16)
C153 C163 C164 C165 -179.1(10)
C163 C164 C165 N166 0.0(18)
C164 C165 N166 C167 -2.8(17)
C164 C165 N166 Pd10 172.0(9)
C165 N166 C167 C168 3.0(17)
Pd10 N166 C167 C168 -171.9(9)
N166 C167 C168 C163 -0.4(17)
C164 C163 C168 C167 -2.3(16)
C153 C163 C168 C167 179.3(11)
C174 N169 C170 C171 1(2)
Pd9 N169 C170 C171 -175.7(11)
N169 C170 C171 C172 2(2)
C170 C171 C172 C173 -4(2)
C170 C171 C172 C175 179.5(14)
C171 C172 C173 C174 4(2)
C175 C172 C173 C174 -179.9(14)
C170 N169 C174 C173 -2(2)
Pd9 N169 C174 C173 175.3(11)
C172 C173 C174 N169 -1(2)
C173 C172 C175 N180 -3(2)
C171 C172 C175 N180 173.0(14)
C173 C172 C175 N176 179.3(13)
C171 C172 C175 N176 -5(2)
N180 C175 N176 C177 4(2)
C172 C175 N176 C177 -178.5(12)
C175 N176 C177 N178 1(2)
C175 N176 C177 C187 176.6(12)
N176 C177 N178 C179 -2(2)
C187 C177 N178 C179 -177.7(13)
C177 N178 C179 N180 -1(2)
C177 N178 C179 C181 -178.9(13)
N176 C175 N180 C179 -7(2)
C172 C175 N180 C179 176.2(13)
N178 C179 N180 C175 5(2)
C181 C179 N180 C175 -177.1(14)
N178 C179 C181 C182 -1(2)
N180 C179 C181 C182 -179.2(15)
N178 C179 C181 C186 179.8(14)
N180 C179 C181 C186 2(2)
C186 C181 C182 C183 0(3)
C179 C181 C182 C183 -179.5(15)
C181 C182 C183 N184 1(2)
C182 C183 N184 C185 0(2)
C182 C183 N184 Pd11 170.4(12)
C183 N184 C185 C186 -3(2)
Pd11 N184 C185 C186 -171.9(12)
N184 C185 C186 C181 3(2)
C182 C181 C186 C185 -2(2)
C179 C181 C186 C185 177.6(14)
N176 C177 C187 C192 -169.2(13)
N178 C177 C187 C192 7(2)
N176 C177 C187 C188 6.9(19)
N178 C177 C187 C188 -176.9(13)
C192 C187 C188 C189 -5(2)
C177 C187 C188 C189 178.5(12)
C187 C188 C189 N190 4.9(19)
C188 C189 N190 C191 -2.4(19)
C188 C189 N190 Pd7 171.9(9)
C189 N190 C191 C192 0.1(19)
Pd7 N190 C191 C192 -173.6(9)
C188 C187 C192 C191 3(2)
C177 C187 C192 C191 179.3(12)
N190 C191 C192 C187 -0.4(19)
C198 N193 C194 C195 -5(2)
Pd16 N193 C194 C195 -171.8(12)
N193 C194 C195 C196 0(2)
C194 C195 C196 C199 180.0(15)
C194 C195 C196 C197 4(2)
C199 C196 C197 C198 -178.8(15)
C195 C196 C197 C198 -3(2)
C194 N193 C198 C197 6(2)
Pd16 N193 C198 C197 172.4(11)
C196 C197 C198 N193 -2(2)
C195 C196 C199 N200 1(2)
C197 C196 C199 N200 176.2(14)
C195 C196 C199 N204 -174.6(14)
C197 C196 C199 N204 1(2)
C196 C199 N200 C201 -177.1(14)
N204 C199 N200 C201 -2(2)
C199 N200 C201 N202 -1(2)
C199 N200 C201 C211 -178.2(12)
N200 C201 N202 C203 1(2)
C211 C201 N202 C203 177.8(13)
C201 N202 C203 N204 3(2)
C201 N202 C203 C205 171.1(14)
N202 C203 N204 C199 -6(2)
C205 C203 N204 C199 -173.4(15)
N200 C199 N204 C203 6(2)
C196 C199 N204 C203 -179.4(15)
N202 C203 C205 C206 5(2)
N204 C203 C205 C206 173.1(16)
N202 C203 C205 C210 -178.9(14)
N204 C203 C205 C210 -11(2)
C210 C205 C206 C207 0(2)
C203 C205 C206 C207 176.3(14)
C205 C206 C207 N208 -2(2)
C206 C207 N208 C209 1(2)
C206 C207 N208 Pd17 172.8(10)
C207 N208 C209 C210 2(2)
Pd17 N208 C209 C210 -169.5(12)
N208 C209 C210 C205 -3(2)
C206 C205 C210 C209 2(2)
C203 C205 C210 C209 -174.0(14)
N202 C201 C211 C212 175.6(13)
N200 C201 C211 C212 -7(2)
N202 C201 C211 C216 -3.3(19)
N200 C201 C211 C216 174.3(13)
C216 C211 C212 C213 -1(2)
C201 C211 C212 C213 -179.7(12)
C211 C212 C213 N214 1.2(19)
C212 C213 N214 C215 -1.2(17)
C212 C213 N214 Pd15 170.1(9)
C213 N214 C215 C216 0.6(18)
Pd15 N214 C215 C216 -170.9(10)
C212 C211 C216 C215 0(2)
C201 C211 C216 C215 179.1(12)
N214 C215 C216 C211 0.0(19)
C222 N217 C218 C219 1(3)
Pd16 N217 C218 C219 -169.9(13)
N217 C218 C219 C220 0(3)
C218 C219 C220 C221 -1(3)
C218 C219 C220 C223 -178.3(15)
C219 C220 C221 C222 0(3)
C223 C220 C221 C222 178.3(16)
C218 N217 C222 C221 -2(3)
Pd16 N217 C222 C221 170.5(15)
C220 C221 C222 N217 1(3)
C221 C220 C223 N228 12(3)
C219 C220 C223 N228 -169.9(16)
C221 C220 C223 N224 -176.1(16)
C219 C220 C223 N224 2(2)
N228 C223 N224 C225 -8(2)
C220 C223 N224 C225 -179.9(14)
C223 N224 C225 N226 8(3)
C223 N224 C225 C235 -175.9(14)
N224 C225 N226 C227 -7(3)
C235 C225 N226 C227 177.2(15)
C225 N226 C227 N228 7(3)
C225 N226 C227 C229 179.6(14)
N226 C227 N228 C223 -7(3)
C229 C227 N228 C223 179.9(14)
N224 C223 N228 C227 8(2)
C220 C223 N228 C227 179.1(15)
N228 C227 C229 C234 0(2)
N226 C227 C229 C234 -174.3(15)
N228 C227 C229 C230 176.9(15)
N226 C227 C229 C230 3(2)
C234 C229 C230 C231 -4(2)
C227 C229 C230 C231 178.0(14)
C229 C230 C231 N232 1(2)
C230 C231 N232 C233 -1(2)
C230 C231 N232 Pd13 171.0(11)
C231 N232 C233 C234 5(2)
Pd13 N232 C233 C234 -167.0(11)
C230 C229 C234 C233 9(2)
C227 C229 C234 C233 -173.7(14)
N232 C233 C234 C229 -10(2)
N226 C225 C235 C236 -173.2(19)
N224 C225 C235 C236 11(3)
N226 C225 C235 C240 6(3)
N224 C225 C235 C240 -170.5(18)
C240 C235 C236 C237 -2(3)
C225 C235 C236 C237 176.4(19)
C235 C236 C237 N238 0(3)
C236 C237 N238 C239 0(3)
C236 C237 N238 Pd18 177.0(16)
C237 N238 C239 C240 1(3)
Pd18 N238 C239 C240 -175.4(15)
N238 C239 C240 C235 -4(3)
C236 C235 C240 C239 4(3)
C225 C235 C240 C239 -174.7(19)
C246 N241 C242 C243 -3.8(16)
Pd15 N241 C242 C243 -177.7(8)
N241 C242 C243 C244 -0.8(18)
C242 C243 C244 C245 4.1(19)
C242 C243 C244 C247 -177.4(12)
C243 C244 C245 C246 -2.8(18)
C247 C244 C245 C246 178.7(12)
C244 C245 C246 N241 -1.9(18)
C242 N241 C246 C245 5.2(16)
Pd15 N241 C246 C245 179.2(9)
C243 C244 C247 N248 5.8(19)
C245 C244 C247 N248 -175.7(12)
C243 C244 C247 N252 -174.2(13)
C245 C244 C247 N252 4.3(19)
N252 C247 N248 C249 0(2)
C244 C247 N248 C249 179.5(12)
C247 N248 C249 N250 -2.2(19)
C247 N248 C249 C253 -178.8(12)
N248 C249 N250 C251 4(2)
C253 C249 N250 C251 -179.4(12)
C249 N250 C251 N252 -4(2)
C249 N250 C251 C259 174.4(12)
N250 C251 N252 C247 1(2)
C259 C251 N252 C247 -176.7(13)
N248 C247 N252 C251 1(2)
C244 C247 N252 C251 -179.0(12)
N248 C249 C253 C258 -170.9(13)
N250 C249 C253 C258 12(2)
N248 C249 C253 C254 2.5(19)
N250 C249 C253 C254 -174.4(13)
C258 C253 C254 C255 -1.8(19)
C249 C253 C254 C255 -175.6(13)
C253 C254 C255 N256 0(2)
C254 C255 N256 C257 3.1(19)
C254 C255 N256 Pd13 174.8(10)
C255 N256 C257 C258 -3.7(19)
Pd13 N256 C257 C258 -175.0(10)
C249 C253 C258 C257 175.0(13)
C254 C253 C258 C257 1.3(19)
N256 C257 C258 C253 1(2)
N250 C251 C259 C260 7(2)
N252 C251 C259 C260 -174.9(14)
N250 C251 C259 C264 -177.2(14)
N252 C251 C259 C264 1(2)
C264 C259 C260 C261 2(2)
C251 C259 C260 C261 178.5(15)
C259 C260 C261 N262 1(2)
C260 C261 N262 C263 -6(2)
C260 C261 N262 Pd14 171.9(12)
C261 N262 C263 C264 6(2)
Pd14 N262 C263 C264 -171.6(11)
N262 C263 C264 C259 -2(2)
C260 C259 C264 C263 -2(2)
C251 C259 C264 C263 -178.2(15)
C270 N265 C266 C267 1(2)
Pd14 N265 C266 C267 -174.8(11)
N265 C266 C267 C268 0(2)
C266 C267 C268 C269 -1(2)
C266 C267 C268 C271 179.4(13)
C267 C268 C269 C270 1(2)
C271 C268 C269 C270 -178.9(12)
C266 N265 C270 C269 -0.2(19)
Pd14 N265 C270 C269 174.9(10)
C268 C269 C270 N265 -1(2)
C269 C268 C271 N276 12(2)
C267 C268 C271 N276 -168.6(15)
C269 C268 C271 N272 -170.1(16)
C267 C268 C271 N272 10(2)
N276 C271 N272 C273 2(3)
C268 C271 N272 C273 -176.0(14)
C271 N272 C273 N274 -2(3)
C271 N272 C273 C283 177.1(15)
N272 C273 N274 C275 -1(3)
C283 C273 N274 C275 -179.7(16)
C273 N274 C275 C277 -177.8(16)
C273 N274 C275 N276 3(3)
N272 C271 N276 C275 0(3)
C268 C271 N276 C275 178.5(14)
N274 C275 N276 C271 -3(3)
C277 C275 N276 C271 177.9(16)
N274 C275 C277 C282 -164.1(16)
N276 C275 C277 C282 15(3)
N274 C275 C277 C278 14(3)
N276 C275 C277 C278 -167.2(15)
C275 C277 C278 C279 176.8(16)
C282 C277 C278 C279 -5(2)
C277 C278 C279 N280 4(3)
C278 C279 N280 C281 -2(3)
C278 C279 N280 Pd17 175.1(13)
C279 N280 C281 C282 1(2)
Pd17 N280 C281 C282 -175.9(12)
C275 C277 C282 C281 -177.4(16)
C278 C277 C282 C281 4(2)
N280 C281 C282 C277 -2(2)
N272 C273 C283 C288 15(3)
N274 C273 C283 C288 -166.0(17)
N272 C273 C283 C284 -162.7(14)
N274 C273 C283 C284 16(3)
C288 C283 C284 C285 -1.6(16)
C273 C283 C284 C285 176.3(17)
C283 C284 C285 N286 -2.0(16)
C284 C285 N286 C287 5(2)
C284 C285 N286 Pd18 -164.4(11)
C285 N286 C287 C288 -5(3)
Pd18 N286 C287 C288 165.0(15)
N286 C287 C288 C283 1(3)
C284 C283 C288 C287 2(2)
C273 C283 C288 C287 -175.9(18)
C294 N289 C290 C291 -6(2)
Pd23 N289 C290 C291 179.3(12)
N289 C290 C291 C292 3(2)
C290 C291 C292 C293 -1(2)
C290 C291 C292 C295 -175.9(15)
C291 C292 C293 C294 1(2)
C295 C292 C293 C294 176.2(14)
C290 N289 C294 C293 7(2)
Pd23 N289 C294 C293 -179.4(11)
C292 C293 C294 N289 -4(2)
C291 C292 C295 N300 176.2(15)
C293 C292 C295 N300 1(2)
C291 C292 C295 N296 -5(2)
C293 C292 C295 N296 -179.7(14)
N300 C295 N296 C297 -3(2)
C292 C295 N296 C297 177.5(14)
C295 N296 C297 N298 4(3)
C295 N296 C297 C301 177.0(16)
N296 C297 N298 C299 -3(3)
C301 C297 N298 C299 -176.3(16)
C297 N298 C299 N300 2(3)
C297 N298 C299 C307 -179.8(14)
N296 C295 N300 C299 2(2)
C292 C295 N300 C299 -178.5(14)
N298 C299 N300 C295 -2(2)
C307 C299 N300 C295 -179.8(14)
N298 C297 C301 C302 -10(3)
N296 C297 C301 C302 177(2)
N298 C297 C301 C306 171.0(19)
N296 C297 C301 C306 -3(3)
C306 C301 C302 C303 -1(4)
C297 C301 C302 C303 179(2)
C301 C302 C303 N304 1(4)
C302 C303 N304 C305 -1(3)
C302 C303 N304 Pd21 -169.6(17)
C303 N304 C305 C306 1(3)
Pd21 N304 C305 C306 169.1(14)
C302 C301 C306 C305 2(3)
C297 C301 C306 C305 -178.9(18)
N304 C305 C306 C301 -2(3)
N298 C299 C307 C308 -8(2)
N300 C299 C307 C308 170.4(14)
N298 C299 C307 C312 173.4(14)
N300 C299 C307 C312 -8(2)
C312 C307 C308 C309 -4(2)
C299 C307 C308 C309 177.8(12)
C307 C308 C309 N310 3.7(19)
C308 C309 N310 C311 0.3(17)
C308 C309 N310 Pd20 171.9(9)
C309 N310 C311 C312 -4.9(19)
Pd20 N310 C311 C312 -176.3(11)
N310 C311 C312 C307 5(2)
C308 C307 C312 C311 0(2)
C299 C307 C312 C311 178.1(13)
C318 N313 C314 C315 -1(3)
Pd23 N313 C314 C315 -161.8(13)
N313 C314 C315 C316 3(3)
C314 C315 C316 C317 -4(3)
C314 C315 C316 C3Z -177.1(17)
C315 C316 C317 C318 3(3)
C3Z C316 C317 C318 176.2(16)
C314 N313 C318 C317 -1(3)
Pd23 N313 C318 C317 161.9(13)
C316 C317 C318 N313 0(2)
C329 C324 C325 C326 -1(3)
C1Z C324 C325 C326 174(2)
C324 C325 C326 N327 0(3)
C325 C326 N327 C328 1(3)
C325 C326 N327 Pd24 171.5(17)
C326 N327 C328 C329 -2(3)
Pd24 N327 C328 C329 -171.0(15)
N327 C328 C329 C324 1(3)
C325 C324 C329 C328 1(3)
C1Z C324 C329 C328 -174.8(19)
C335 C330 C331 C332 1.6(16)
C5Z C330 C331 C332 178.6(17)
C330 C331 C332 N333 1.9(17)
C331 C332 N333 C334 -6(2)
C331 C332 N333 Pd19 168.3(10)
C332 N333 C334 C335 7(3)
Pd19 N333 C334 C335 -167.8(17)
N333 C334 C335 C330 -4(3)
C331 C330 C335 C334 -1(3)
C5Z C330 C335 C334 -178(2)
C341 N336 C337 C338 -3.7(18)
Pd19 N336 C337 C338 -177.3(10)
N336 C337 C338 C339 0(2)
C337 C338 C339 C340 4(2)
C337 C338 C339 C342 -176.9(13)
C338 C339 C340 C341 -4(2)
C342 C339 C340 C341 176.3(14)
C337 N336 C341 C340 3(2)
Pd19 N336 C341 C340 176.9(11)
C339 C340 C341 N336 1(2)
C340 C339 C342 N347 6(2)
C338 C339 C342 N347 -173.7(13)
C340 C339 C342 N343 -176.9(13)
C338 C339 C342 N343 4(2)
N347 C342 N343 C344 -1(2)
C339 C342 N343 C344 -178.6(12)
C342 N343 C344 N345 2.5(19)
C342 N343 C344 C348 175.6(11)
N343 C344 N345 C346 -3.6(18)
C348 C344 N345 C346 -176.7(11)
C344 N345 C346 N347 3.7(18)
C344 N345 C346 C354 178.0(11)
N343 C342 N347 C346 1(2)
C339 C342 N347 C346 178.6(12)
N345 C346 N347 C342 -2.8(19)
C354 C346 N347 C342 -177.0(12)
N343 C344 C348 C353 -168.0(12)
N345 C344 C348 C353 5.7(17)
N343 C344 C348 C349 14.1(17)
N345 C344 C348 C349 -172.2(12)
C353 C348 C349 C350 -0.9(18)
C344 C348 C349 C350 177.1(11)
C348 C349 C350 N351 2.1(18)
C349 C350 N351 C352 -1.5(16)
C349 C350 N351 Pd20 171.8(9)
C350 N351 C352 C353 -0.4(16)
Pd20 N351 C352 C353 -173.3(9)
N351 C352 C353 C348 1.6(17)
C349 C348 C353 C352 -0.9(18)
C344 C348 C353 C352 -178.8(11)
N347 C346 C354 C359 -174.1(13)
N345 C346 C354 C359 11.1(19)
N347 C346 C354 C355 5.0(19)
N345 C346 C354 C355 -169.8(12)
C359 C354 C355 C356 -1(2)
C346 C354 C355 C356 179.7(13)
C354 C355 C356 N357 -1(2)
C355 C356 N357 C358 1(2)
C355 C356 N357 Pd22 -167.2(12)
C356 N357 C358 C359 0(2)
Pd22 N357 C358 C359 169.1(12)
C355 C354 C359 C358 2(2)
C346 C354 C359 C358 -178.7(13)
N357 C358 C359 C354 -2(2)
C365 N360 C361 C362 -2(3)
Pd22 N360 C361 C362 -174.4(13)
N360 C361 C362 C363 0(3)
C361 C362 C363 C372 -177(2)
C361 C362 C363 C364 2(3)
C362 C363 C364 C365 0(3)
C372 C363 C364 C365 179(2)
C361 N360 C365 C364 3(3)
Pd22 N360 C365 C364 175.7(13)
C363 C364 C365 N360 -2(3)
N366 C367 C368 C369 -2.6(18)
C367 C368 C369 C370 2(3)
C367 C368 C369 C374 -175.6(19)
C368 C369 C370 C371 -1(4)
C374 C369 C370 C371 177(2)
C369 C370 C371 N366 0(4)
C362 C363 C372 N377 177(2)
C364 C363 C372 N377 -1(4)
C362 C363 C372 N373 0(4)
C364 C363 C372 N373 -179(2)
N377 C372 N373 C374 4(5)
C363 C372 N373 C374 -178(2)
C372 N373 C374 N375 -5(4)
C372 N373 C374 C369 -178(2)
C368 C369 C374 N373 -14(4)
C370 C369 C374 N373 169(2)
C368 C369 C374 N375 174(2)
C370 C369 C374 N375 -4(4)
N373 C374 N375 C376 4(4)
C369 C374 N375 C376 177(2)
C374 N375 C376 N377 -3(4)
C374 N375 C376 C381 -179(2)
N373 C372 N377 C376 -3(4)
C363 C372 N377 C376 180(3)
N375 C376 N377 C372 2(4)
C381 C376 N377 C372 179(2)
C383 N378 C379 C380 0.6(18)
Pd24 N378 C379 C380 172.5(13)
N378 C379 C380 C381 2.0(17)
C379 C380 C381 C382 -6(3)
C379 C380 C381 C376 -177.4(18)
N375 C376 C381 C382 173(3)
N377 C376 C381 C382 -4(4)
N375 C376 C381 C380 -16(4)
N377 C376 C381 C380 167(2)
C380 C381 C382 C383 6(4)
C376 C381 C382 C383 177(2)
C379 N378 C383 C382 0(3)
Pd24 N378 C383 C382 -172.7(18)
C381 C382 C383 N378 -4(4)
C6A N1A C2A C3A 3(2)
Pd1 N1A C2A C3A -167.9(14)
C6A N1A C2A C19A -173.1(13)
Pd1 N1A C2A C19A 15.9(19)
N1A C2A C3A C4A 0(3)
C19A C2A C3A C4A 176.5(16)
C2A C3A C4A C5A 0(3)
C3A C4A C5A C26A -172(2)
C3A C4A C5A C6A -4(3)
C2A N1A C6A C7A 170.8(17)
Pd1 N1A C6A C7A -16(2)
C2A N1A C6A C5A -7(3)
Pd1 N1A C6A C5A 165.5(16)
C4A C5A C6A N1A 8(3)
C26A C5A C6A N1A 176.8(19)
C4A C5A C6A C7A -170(2)
C26A C5A C6A C7A -1(3)
N1A C6A C7A N8A 3(3)
C5A C6A C7A N8A -179.3(17)
N1A C6A C7A C12A -177.9(18)
C5A C6A C7A C12A 0(3)
C6A C7A N8A C9A -171.2(16)
C12A C7A N8A C9A 9(2)
C6A C7A N8A Pd1 13(2)
C12A C7A N8A Pd1 -166.7(15)
C7A N8A C9A C10A -12(2)
Pd1 N8A C9A C10A 163.3(14)
C7A N8A C9A C13A 162.4(12)
Pd1 N8A C9A C13A -22.5(18)
N8A C9A C10A C11A 6(3)
C13A C9A C10A C11A -168.8(17)
C9A C10A C11A C12A 3(3)
N8A C7A C12A C11A -1(3)
C6A C7A C12A C11A 180(2)
N8A C7A C12A C27A 175.6(19)
C6A C7A C12A C27A -4(3)
C10A C11A C12A C7A -5(3)
C10A C11A C12A C27A 179(2)
N8A C9A C13A C14A -69.8(15)
C10A C9A C13A C14A 104.6(16)
N8A C9A C13A C18A 119.3(14)
C10A C9A C13A C18A -66.2(17)
C18A C13A C14A C15A 1.4(14)
C9A C13A C14A C15A -169.3(11)
C18A C13A C14A C29A -178.2(17)
C9A C13A C14A C29A 11.2(19)
C13A C14A C15A C16A -0.1(18)
C29A C14A C15A C16A 179(2)
C14A C15A C16A C17A -4(3)
C14A C15A C16A C30A 172(2)
C15A C16A C17A C18A 8(3)
C30A C16A C17A C18A -169(2)
C16A C17A C18A C28A 176(2)
C16A C17A C18A C13A -6(3)
C14A C13A C18A C17A 2(2)
C9A C13A C18A C17A 172.6(14)
C14A C13A C18A C28A 179.2(16)
C9A C13A C18A C28A -10(2)
C3A C2A C19A C20A -109.5(16)
N1A C2A C19A C20A 66.5(15)
C3A C2A C19A C24A 64(2)
N1A C2A C19A C24A -120.3(15)
C24A C19A C20A C21A 0.3(12)
C2A C19A C20A C21A 173.5(10)
C24A C19A C20A C25A -176.9(15)
C2A C19A C20A C25A -3.8(15)
C19A C20A C21A C22A -0.6(16)
C25A C20A C21A C22A 176.6(19)
C20A C21A C22A C23A 1(3)
C20A C21A C22A C32A 177.0(18)
C21A C22A C23A C24A 0(3)
C32A C22A C23A C24A -177(2)
C22A C23A C24A C19A 0(3)
C22A C23A C24A C31A -177(2)
C20A C19A C24A C23A 0(2)
C2A C19A C24A C23A -173.3(14)
C20A C19A C24A C31A 176.7(15)
C2A C19A C24A C31A 3(2)
C4A C5A C26A C27A 175(2)
C6A C5A C26A C27A 7(3)
C5A C26A C27A C12A -10(4)
C7A C12A C27A C26A 9(4)
C11A C12A C27A C26A -175(2)
C6B N1B C2B C3B 3(2)
Pd2 N1B C2B C3B -166.0(12)
C6B N1B C2B C19B -162.5(14)
Pd2 N1B C2B C19B 28(2)
C20B C19B C2B C3B -107.0(17)
C24B C19B C2B C3B 67(2)
C20B C19B C2B N1B 58.0(19)
C24B C19B C2B N1B -127.6(14)
N1B C2B C3B C4B 4(2)
C19B C2B C3B C4B 168.7(17)
C2B C3B C4B C5B -9(3)
C3B C4B C5B C26B -165.1(19)
C3B C4B C5B C6B 7(3)
C2B N1B C6B C7B 170.8(14)
Pd2 N1B C6B C7B -17.9(17)
C2B N1B C6B C5B -5(2)
Pd2 N1B C6B C5B 165.9(13)
C4B C5B C6B N1B 0(3)
C26B C5B C6B N1B 172.8(15)
C4B C5B C6B C7B -175.7(17)
C26B C5B C6B C7B -3(2)
N1B C6B C7B N8B 0(2)
C5B C6B C7B N8B 176.0(14)
N1B C6B C7B C12B -168.9(14)
C5B C6B C7B C12B 7(2)
C6B C7B N8B C9B -169.2(15)
C12B C7B N8B C9B -1(2)
C6B C7B N8B Pd2 18.6(17)
C12B C7B N8B Pd2 -172.7(12)
C7B N8B C9B C10B 0(2)
Pd2 N8B C9B C10B 169.8(12)
C7B N8B C9B C13B 174.6(15)
Pd2 N8B C9B C13B -15(2)
N8B C9B C10B C11B 1(3)
C13B C9B C10B C11B -174.5(17)
C9B C10B C11B C12B 0(3)
C6B C7B C12B C11B 169.2(17)
N8B C7B C12B C11B 1(3)
C6B C7B C12B C27B -8(2)
N8B C7B C12B C27B -175.7(14)
C10B C11B C12B C7B -1(3)
C10B C11B C12B C27B 176.1(15)
N8B C9B C13B C18B 122.6(18)
C10B C9B C13B C18B -62(2)
N8B C9B C13B C14B -64(2)
C10B C9B C13B C14B 111.7(18)
C18B C13B C14B C15B -3(2)
C9B C13B C14B C15B -176.7(14)
C18B C13B C14B C29B -179.9(15)
C9B C13B C14B C29B 6(2)
C13B C14B C15B C16B 1(3)
C29B C14B C15B C16B 177.8(15)
C14B C15B C16B C17B 1(3)
C14B C15B C16B C30B -173.9(16)
C15B C16B C17B C18B 0(3)
C30B C16B C17B C18B 174.7(18)
C16B C17B C18B C13B -2(3)
C16B C17B C18B C28B -177.9(16)
C14B C13B C18B C17B 3(3)
C9B C13B C18B C17B 177.2(15)
C14B C13B C18B C28B 179.5(15)
C9B C13B C18B C28B -7(2)
C2B C19B C20B C25B -4(2)
C24B C19B C20B C25B -178.6(13)
C2B C19B C20B C21B 179.0(12)
C24B C19B C20B C21B 4.8(18)
C25B C20B C21B C22B -179.3(15)
C19B C20B C21B C22B -3(2)
C20B C21B C22B C23B 0(3)
C20B C21B C22B C32B 179.4(16)
C21B C22B C23B C24B -1(3)
C32B C22B C23B C24B -179.8(17)
C22B C23B C24B C19B 3(3)
C22B C23B C24B C31B 178.4(17)
C2B C19B C24B C23B -179.7(13)
C20B C19B C24B C23B -5(2)
C2B C19B C24B C31B 5(2)
C20B C19B C24B C31B 179.8(14)
C4B C5B C26B C27B 171(2)
C6B C5B C26B C27B -1(2)
C5B C26B C27B C12B 0.6(18)
C7B C12B C27B C26B 3.4(15)
C11B C12B C27B C26B -173.5(18)
C6C N1C C2C C3C 2(2)
Pd3 N1C C2C C3C -162.2(14)
C6C N1C C2C C19C -167.7(12)
Pd3 N1C C2C C19C 28.4(18)
N1C C2C C3C C4C 2(3)
C19C C2C C3C C4C 171.4(18)
C2C C3C C4C C5C -6(4)
C3C C4C C5C C26C -175(2)
C3C C4C C5C C6C 6(4)
C2C N1C C6C C7C 173.9(15)
Pd3 N1C C6C C7C -19.1(19)
C2C N1C C6C C5C -2(3)
Pd3 N1C C6C C5C 165.0(16)
C4C C5C C6C N1C -2(3)
C26C C5C C6C N1C 178.5(18)
C4C C5C C6C C7C -178(2)
C26C C5C C6C C7C 3(3)
N1C C6C C7C N8C 1(2)
C5C C6C C7C N8C 177.6(16)
N1C C6C C7C C12C -166.4(16)
C5C C6C C7C C12C 10(3)
C6C C7C N8C C9C -168.4(15)
C12C C7C N8C C9C 0(2)
C6C C7C N8C Pd3 17.3(19)
C12C C7C N8C Pd3 -174.8(13)
C7C N8C C9C C10C -10(2)
Pd3 N8C C9C C10C 163.0(13)
C7C N8C C9C C13C 173.5(12)
Pd3 N8C C9C C13C -14(2)
N8C C9C C10C C11C 8(3)
C13C C9C C10C C11C -175.5(15)
C9C C10C C11C C12C 4(3)
C6C C7C C12C C11C -179.6(19)
N8C C7C C12C C11C 13(3)
C6C C7C C12C C27C -15(2)
N8C C7C C12C C27C 178.0(15)
C10C C11C C12C C7C -14(3)
C10C C11C C12C C27C -179.3(16)
N8C C9C C13C C14C -65.6(16)
C10C C9C C13C C14C 117.6(15)
N8C C9C C13C C18C 122.4(15)
C10C C9C C13C C18C -54.3(18)
C18C C13C C14C C15C -1.4(14)
C9C C13C C14C C15C -173.2(11)
C18C C13C C14C C29C -179.7(15)
C9C C13C C14C C29C 8.5(16)
C13C C14C C15C C16C -2.3(16)
C29C C14C C15C C16C 176.0(17)
C14C C15C C16C C17C 3(2)
C14C C15C C16C C30C -178.1(17)
C15C C16C C17C C18C 0(3)
C30C C16C C17C C18C -179.1(19)
C16C C17C C18C C13C -3(3)
C16C C17C C18C C28C -178.1(17)
C14C C13C C18C C17C 4(2)
C9C C13C C18C C17C 176.0(14)
C14C C13C C18C C28C 179.0(14)
C9C C13C C18C C28C -9(2)
C3C C2C C19C C20C -112.0(16)
N1C C2C C19C C20C 56.9(15)
C3C C2C C19C C24C 65.1(18)
N1C C2C C19C C24C -125.9(14)
C24C C19C C20C C21C 2.4(11)
C2C C19C C20C C21C 179.5(9)
C24C C19C C20C C25C -174.7(13)
C2C C19C C20C C25C 2.4(13)
C19C C20C C21C C22C 0.2(13)
C25C C20C C21C C22C 177.3(15)
C20C C21C C22C C23C -2(2)
C20C C21C C22C C32C 178.3(13)
C21C C22C C23C C24C 0(3)
C32C C22C C23C C24C -180(100)
C22C C23C C24C C19C 2(3)
C22C C23C C24C C31C 176.1(17)
C20C C19C C24C C23C -4(2)
C2C C19C C24C C23C 179.2(13)
C20C C19C C24C C31C -177.6(12)
C2C C19C C24C C31C 5.2(19)
C4C C5C C26C C27C 170(2)
C6C C5C C26C C27C -10(3)
C5C C26C C27C C12C 5.6(18)
C7C C12C C27C C26C 6.8(16)
C11C C12C C27C C26C 172.4(19)
C6D N1D C2D C3D -1(3)
Pd4 N1D C2D C3D -171.8(16)
C6D N1D C2D C19D -166.3(14)
Pd4 N1D C2D C19D 23(2)
N1D C2D C3D C4D 13(3)
C19D C2D C3D C4D 177(2)
C2D C3D C4D C5D -18(4)
C3D C4D C5D C26D -168(3)
C3D C4D C5D C6D 10(4)
C2D N1D C6D C7D 170.4(18)
Pd4 N1D C6D C7D -17(2)
C2D N1D C6D C5D -6(3)
Pd4 N1D C6D C5D 166.7(18)
C4D C5D C6D N1D 1(4)
C26D C5D C6D N1D 179(100)
C4D C5D C6D C7D -175(2)
C26D C5D C6D C7D 3(3)
N1D C6D C7D N8D 0(3)
C5D C6D C7D N8D 176.1(19)
N1D C6D C7D C12D -179.8(18)
C5D C6D C7D C12D -3(3)
C6D C7D N8D C9D -172.3(17)
C12D C7D N8D C9D 7(3)
C6D C7D N8D Pd4 17(2)
C12D C7D N8D Pd4 -163.7(14)
C7D N8D C9D C10D -5(2)
Pd4 N8D C9D C10D 163.9(13)
C7D N8D C9D C13D 173.2(13)
Pd4 N8D C9D C13D -18.3(19)
N8D C9D C10D C11D 3(3)
C13D C9D C10D C11D -175.2(16)
C9D C10D C11D C12D -3(3)
C6D C7D C12D C11D 172(2)
N8D C7D C12D C11D -8(3)
C6D C7D C12D C27D 2(3)
N8D C7D C12D C27D -177.3(16)
C10D C11D C12D C7D 6(3)
C10D C11D C12D C27D 175.4(17)
N8D C9D C13D C14D -69.5(16)
C10D C9D C13D C14D 108.4(15)
N8D C9D C13D C18D 116.3(15)
C10D C9D C13D C18D -65.8(17)
C18D C13D C14D C15D 0.8(14)
C9D C13D C14D C15D -173.2(9)
C18D C13D C14D C29D 177.6(17)
C9D C13D C14D C29D 3.5(19)
C13D C14D C15D C16D 0.3(17)
C29D C14D C15D C16D -176(2)
C14D C15D C16D C17D -3(3)
C14D C15D C16D C30D 179.3(15)
C15D C16D C17D C18D 6(4)
C30D C16D C17D C18D -177(2)
C16D C17D C18D C13D -5(3)
C16D C17D C18D C28D 175(2)
C14D C13D C18D C17D 1(2)
C9D C13D C18D C17D 175.6(15)
C14D C13D C18D C28D -178.3(16)
C9D C13D C18D C28D -4(2)
C3D C2D C19D C20D -106.3(19)
N1D C2D C19D C20D 58.4(17)
C3D C2D C19D C24D 69(2)
N1D C2D C19D C24D -126.5(16)
C24D C19D C20D C21D 4.4(13)
C2D C19D C20D C21D 179.3(10)
C24D C19D C20D C25D -173.8(16)
C2D C19D C20D C25D 1.2(17)
C19D C20D C21D C22D -0.2(16)
C25D C20D C21D C22D 178(2)
C20D C21D C22D C23D 0(3)
C20D C21D C22D C32D 178.6(18)
C21D C22D C23D C24D -3(4)
C32D C22D C23D C24D 177(2)
C22D C23D C24D C19D 8(3)
C22D C23D C24D C31D 177(2)
C20D C19D C24D C23D -8(2)
C2D C19D C24D C23D 176.9(16)
C20D C19D C24D C31D -177.7(15)
C2D C19D C24D C31D 7(2)
C4D C5D C26D C27D 176(3)
C6D C5D C26D C27D -2(3)
C5D C26D C27D C12D 0.4(19)
C7D C12D C27D C26D -0.5(16)
C11D C12D C27D C26D -170(2)
C6E N1E C2E C19E -169.4(14)
Pd5 N1E C2E C19E 19(2)
C6E N1E C2E C3E 7(2)
Pd5 N1E C2E C3E -164.7(10)
N1E C2E C3E C4E 0(2)
C19E C2E C3E C4E 176.2(15)
C2E C3E C4E C5E -7(3)
C3E C4E C5E C6E 7(3)
C3E C4E C5E C26E -170.5(19)
C2E N1E C6E C5E -7(3)
Pd5 N1E C6E C5E 165.5(15)
C2E N1E C6E C7E 171.2(14)
Pd5 N1E C6E C7E -15.9(17)
C26E C5E C6E N1E 177.7(18)
C4E C5E C6E N1E 0(3)
C26E C5E C6E C7E -1(3)
C4E C5E C6E C7E -178.2(16)
N1E C6E C7E N8E -5(2)
C5E C6E C7E N8E 174.1(15)
N1E C6E C7E C12E -176.4(15)
C5E C6E C7E C12E 2(3)
C12E C7E N8E C9E 1(2)
C6E C7E N8E C9E -170.3(14)
C12E C7E N8E Pd5 -166.2(15)
C6E C7E N8E Pd5 22.2(18)
C7E N8E C9E C10E -2(2)
Pd5 N8E C9E C10E 162.5(11)
C7E N8E C9E C13E 170.8(13)
Pd5 N8E C9E C13E -24.6(19)
N8E C9E C10E C11E 1(2)
C13E C9E C10E C11E -172.5(14)
C9E C10E C11E C12E 2(3)
C10E C11E C12E C7E -3(3)
C10E C11E C12E C27E 171.4(19)
N8E C7E C12E C11E 1(3)
C6E C7E C12E C11E 172.7(19)
N8E C7E C12E C27E -173.1(17)
C6E C7E C12E C27E -2(3)
C15E C14E C13E C18E -2.6(12)
C29E C14E C13E C18E 177.0(15)
C15E C14E C13E C9E 177.3(13)
C29E C14E C13E C9E -3.1(17)
N8E C9E C13E C14E -55.1(18)
C10E C9E C13E C14E 117.6(14)
N8E C9E C13E C18E 124.8(15)
C10E C9E C13E C18E -62.5(19)
C13E C14E C15E C16E -1.5(15)
C29E C14E C15E C16E 178.9(17)
C14E C15E C16E C17E 2(3)
C14E C15E C16E C30E -178.0(14)
C15E C16E C17E C18E 1(3)
C30E C16E C17E C18E -178.5(19)
C16E C17E C18E C13E -5(3)
C16E C17E C18E C28E -178(2)
C14E C13E C18E C17E 6(2)
C9E C13E C18E C17E -174.1(16)
C14E C13E C18E C28E 178.0(15)
C9E C13E C18E C28E -2(2)
N1E C2E C19E C24E -120.5(16)
C3E C2E C19E C24E 63(2)
N1E C2E C19E C20E 63.9(19)
C3E C2E C19E C20E -112.3(15)
C24E C19E C20E C21E 0.4(19)
C2E C19E C20E C21E 176.3(13)
C24E C19E C20E C25E -174.1(12)
C2E C19E C20E C25E 1.8(19)
C19E C20E C21E C22E 2(2)
C25E C20E C21E C22E 177.1(12)
C20E C21E C22E C23E -3(2)
C20E C21E C22E C32E 177.8(14)
C21E C22E C23E C24E 0(2)
C32E C22E C23E C24E 179.3(14)
C22E C23E C24E C19E 3(2)
C22E C23E C24E C31E -178.1(13)
C20E C19E C24E C23E -3(2)
C2E C19E C24E C23E -178.8(14)
C20E C19E C24E C31E 178.1(12)
C2E C19E C24E C31E 3(2)
C6E C5E C26E C27E -1(4)
C4E C5E C26E C27E 176(2)
C5E C26E C27E C12E 2(4)
C11E C12E C27E C26E -174(2)
C7E C12E C27E C26E 0(3)
C6F N1F C2F C3F 10(3)
Pd6 N1F C2F C3F -155.2(17)
C6F N1F C2F C19F -162.1(13)
Pd6 N1F C2F C19F 33(2)
N1F C2F C3F C4F -6(4)
C19F C2F C3F C4F 166(2)
C2F C3F C4F C5F -3(5)
C3F C4F C5F C26F -176(3)
C3F C4F C5F C6F 7(5)
C2F N1F C6F C7F 170.4(17)
Pd6 N1F C6F C7F -21(2)
C2F N1F C6F C5F -6(3)
Pd6 N1F C6F C5F 163.0(15)
C4F C5F C6F N1F -3(3)
C26F C5F C6F N1F 180(2)
C4F C5F C6F C7F -179(2)
C26F C5F C6F C7F 4(3)
N1F C6F C7F N8F 9(3)
C5F C6F C7F N8F -174.9(15)
N1F C6F C7F C12F -172.5(16)
C5F C6F C7F C12F 4(3)
C6F C7F N8F C9F -170.9(18)
C12F C7F N8F C9F 11(3)
C6F C7F N8F Pd6 9(2)
C12F C7F N8F Pd6 -169.9(15)
C7F N8F C9F C10F -11(3)
Pd6 N8F C9F C10F 169.8(15)
C7F N8F C9F C13F 169.1(12)
Pd6 N8F C9F C13F -10(2)
N8F C9F C10F C11F 1(3)
C13F C9F C10F C11F -179.1(18)
C9F C10F C11F C12F 9(4)
C6F C7F C12F C11F -178(2)
N8F C7F C12F C11F 0(3)
C6F C7F C12F C27F -9(3)
N8F C7F C12F C27F 169.8(18)
C10F C11F C12F C7F -9(4)
C10F C11F C12F C27F -179(2)
N8F C9F C13F C14F -65.9(17)
C10F C9F C13F C14F 114.0(17)
N8F C9F C13F C18F 113.1(17)
C10F C9F C13F C18F -67(2)
C18F C13F C14F C29F -179.9(16)
C9F C13F C14F C29F -0.9(17)
C18F C13F C14F C15F 0.8(15)
C9F C13F C14F C15F 179.8(10)
C13F C14F C15F C16F -0.1(16)
C29F C14F C15F C16F -179.4(17)
C14F C15F C16F C17F 0(2)
C14F C15F C16F C30F -177.4(15)
C15F C16F C17F C18F 0(3)
C30F C16F C17F C18F 177(2)
C16F C17F C18F C13F 1(3)
C16F C17F C18F C28F -176.7(19)
C14F C13F C18F C17F -1(2)
C9F C13F C18F C17F 179.7(16)
C14F C13F C18F C28F 176.4(16)
C9F C13F C18F C28F -3(2)
C3F C2F C19F C20F -108(2)
N1F C2F C19F C20F 63.5(17)
C3F C2F C19F C24F 55(2)
N1F C2F C19F C24F -133.6(16)
C24F C19F C20F C21F 1.2(15)
C2F C19F C20F C21F 163.7(11)
C24F C19F C20F C25F -178(2)
C2F C19F C20F C25F -15.3(19)
C19F C20F C21F C22F 1.0(18)
C25F C20F C21F C22F 180(2)
C20F C21F C22F C23F 0(3)
C20F C21F C22F C32F -177.7(18)
C21F C22F C23F C24F -3(4)
C32F C22F C23F C24F 174(3)
C22F C23F C24F C19F 5(4)
C22F C23F C24F C31F 178(3)
C20F C19F C24F C23F -4(3)
C2F C19F C24F C23F -167(2)
C20F C19F C24F C31F -178(2)
C2F C19F C24F C31F 19(3)
C4F C5F C26F C27F 177(3)
C6F C5F C26F C27F -6(4)
C5F C26F C27F C12F 1(5)
C7F C12F C27F C26F 6(4)
C11F C12F C27F C26F 177(3)
C6G N1G C2G C3G 11.9(18)
Pd7 N1G C2G C3G -165.9(11)
C6G N1G C2G C19G -169.7(10)
Pd7 N1G C2G C19G 12.6(16)
N1G C2G C3G C4G -10(2)
C19G C2G C3G C4G 171.3(14)
C2G C3G C4G C5G 7(3)
C3G C4G C5G C6G -5(2)
C3G C4G C5G C26G -179.7(17)
C2G N1G C6G C5G -11.1(19)
Pd7 N1G C6G C5G 167.1(12)
C2G N1G C6G C7G 171.5(11)
Pd7 N1G C6G C7G -10.3(13)
C4G C5G C6G N1G 8(2)
C26G C5G C6G N1G -177.6(13)
C4G C5G C6G C7G -174.8(14)
C26G C5G C6G C7G 0(2)
N1G C6G C7G N8G -6.5(18)
C5G C6G C7G N8G 176.0(13)
N1G C6G C7G C12G 178.4(12)
C5G C6G C7G C12G 1(2)
C12G C7G N8G C9G 4(2)
C6G C7G N8G C9G -171.2(11)
C12G C7G N8G Pd7 -165.9(11)
C6G C7G N8G Pd7 19.4(14)
C7G N8G C9G C10G -2.1(18)
Pd7 N8G C9G C10G 164.8(10)
C7G N8G C9G C13G 167.1(11)
Pd7 N8G C9G C13G -25.9(16)
N8G C9G C10G C11G -4(2)
C13G C9G C10G C11G -173.7(14)
C9G C10G C11G C12G 8(3)
N8G C7G C12G C27G -176.1(14)
C6G C7G C12G C27G -1(2)
N8G C7G C12G C11G 1(2)
C6G C7G C12G C11G 175.3(13)
C10G C11G C12G C7G -6(2)
C10G C11G C12G C27G 170.0(17)
N8G C9G C13G C14G -59.8(16)
C10G C9G C13G C14G 109.8(12)
N8G C9G C13G C18G 133.8(12)
C10G C9G C13G C18G -56.6(16)
C18G C13G C14G C15G 0.3(14)
C9G C13G C14G C15G -166.6(12)
C18G C13G C14G C29G -175.6(12)
C9G C13G C14G C29G 17.5(15)
C13G C14G C15G C16G 2.8(15)
C29G C14G C15G C16G 178.6(13)
C14G C15G C16G C17G -6.1(18)
C14G C15G C16G C30G 172.6(13)
C15G C16G C17G C18G 7(2)
C30G C16G C17G C18G -171.9(15)
C16G C17G C18G C13G -4(2)
C16G C17G C18G C28G -178.3(14)
C14G C13G C18G C17G 0.2(18)
C9G C13G C18G C17G 167.2(13)
C14G C13G C18G C28G 174.5(12)
C9G C13G C18G C28G -18.4(19)
N1G C2G C19G C20G 67.2(15)
C3G C2G C19G C20G -114.3(14)
N1G C2G C19G C24G -116.7(12)
C3G C2G C19G C24G 61.8(17)
C24G C19G C20G C21G 0.7(16)
C2G C19G C20G C21G 176.7(11)
C24G C19G C20G C25G -175.4(11)
C2G C19G C20G C25G 0.6(17)
C19G C20G C21G C22G 1.4(18)
C25G C20G C21G C22G 177.6(13)
C20G C21G C22G C23G -2(2)
C20G C21G C22G C32G 176.4(13)
C21G C22G C23G C24G -1(2)
C32G C22G C23G C24G -178.5(15)
C22G C23G C24G C19G 3(2)
C22G C23G C24G C31G 178.1(14)
C20G C19G C24G C23G -2.7(18)
C2G C19G C24G C23G -178.7(12)
C20G C19G C24G C31G -178.1(12)
C2G C19G C24G C31G 5.8(18)
C4G C5G C26G C27G 174.3(17)
C6G C5G C26G C27G 0(3)
C5G C26G C27G C12G 0(3)
C7G C12G C27G C26G 1(3)
C11G C12G C27G C26G -175.1(17)
C6H N1H C2H C3H -15(3)
Pd8 N1H C2H C3H 160.2(16)
C6H N1H C2H C13H 170.0(16)
Pd8 N1H C2H C13H -15(3)
N1H C2H C3H C4H 10(3)
C13H C2H C3H C4H -173.9(19)
C2H C3H C4H C5H -2(3)
C3H C4H C5H C6H -3(3)
C3H C4H C5H C26H 175.2(17)
C2H N1H C6H C7H -164.9(17)
Pd8 N1H C6H C7H 19.1(19)
C2H N1H C6H C5H 10(3)
Pd8 N1H C6H C5H -166.3(13)
C4H C5H C6H C7H 173.5(19)
C26H C5H C6H C7H -5(2)
C4H C5H C6H N1H -1(3)
C26H C5H C6H N1H -178.9(15)
N1H C6H C7H N8H -1(2)
C5H C6H C7H N8H -175.7(16)
N1H C6H C7H C12H 173.7(16)
C5H C6H C7H C12H -1(3)
C6H C7H N8H C9H 168.2(15)
C12H C7H N8H C9H -6(2)
C6H C7H N8H Pd8 -17.6(19)
C12H C7H N8H Pd8 167.8(15)
C7H N8H C9H C10H 6(2)
Pd8 N8H C9H C10H -167.0(13)
C7H N8H C9H C19H -171.3(14)
Pd8 N8H C9H C19H 16(2)
N8H C9H C10H C11H -2(3)
C19H C9H C10H C11H 174.9(18)
C9H C10H C11H C12H -1(3)
C10H C11H C12H C27H -178(2)
C10H C11H C12H C7H 1(3)
N8H C7H C12H C11H 3(3)
C6H C7H C12H C11H -171.6(19)
N8H C7H C12H C27H -177.9(17)
C6H C7H C12H C27H 8(3)
N1H C2H C13H C14H 116.9(17)
C3H C2H C13H C14H -59(2)
N1H C2H C13H C18H -65(2)
C3H C2H C13H C18H 119.5(18)
C18H C13H C14H C15H -0.3(14)
C2H C13H C14H C15H 178.0(13)
C18H C13H C14H C31H -179.4(15)
C2H C13H C14H C31H -1.1(18)
C13H C14H C15H C16H -0.3(17)
C31H C14H C15H C16H 178.8(18)
C14H C15H C16H C17H 2(2)
C14H C15H C16H C32H -178.9(15)
C15H C16H C17H C18H -2(3)
C32H C16H C17H C18H 178.1(17)
C16H C17H C18H C13H 2(3)
C16H C17H C18H C25H -176.5(16)
C14H C13H C18H C17H -0.5(19)
C2H C13H C18H C17H -178.9(13)
C14H C13H C18H C25H 177.8(12)
C2H C13H C18H C25H -0.6(19)
C10H C9H C19H C24H -109(2)
N8H C9H C19H C24H 68.2(19)
C10H C9H C19H C20H 66(2)
N8H C9H C19H C20H -117.1(16)
C24H C19H C20H C21H -7(3)
C9H C19H C20H C21H 178.5(15)
C24H C19H C20H C28H 179.4(15)
C9H C19H C20H C28H 5(2)
C19H C20H C21H C22H 6(3)
C28H C20H C21H C22H 179.7(16)
C20H C21H C22H C23H 0(3)
C20H C21H C22H C30H -179.2(19)
C21H C22H C23H C24H -5(3)
C30H C22H C23H C24H 173(2)
C22H C23H C24H C19H 5(3)
C22H C23H C24H C29H -179.0(18)
C20H C19H C24H C23H 1(3)
C9H C19H C24H C23H 175.9(15)
C20H C19H C24H C29H -174.7(17)
C9H C19H C24H C29H 0(2)
C11H C12H C27H C26H 170(2)
C7H C12H C27H C26H -9(3)
C12H C27H C26H C5H 4.1(18)
C6H C5H C26H C27H 3.0(16)
C4H C5H C26H C27H -175(2)
C6I N1I C2I C7I 173.6(14)
Pd9 N1I C2I C7I -19.0(18)
C6I N1I C2I C3I -7(2)
Pd9 N1I C2I C3I 160.1(14)
N1I C2I C3I C31I 179.1(17)
C7I C2I C3I C31I -2(3)
N1I C2I C3I C4I 5(3)
C7I C2I C3I C4I -176.2(16)
C31I C3I C4I C5I -176(2)
C2I C3I C4I C5I -2(3)
C3I C4I C5I C6I 1(3)
C2I N1I C6I C5I 7(2)
Pd9 N1I C6I C5I -157.4(13)
C2I N1I C6I C13I -166.6(13)
Pd9 N1I C6I C13I 29(2)
C4I C5I C6I N1I -4(3)
C4I C5I C6I C13I 169.8(15)
N1I C2I C7I C12I -173.5(15)
C3I C2I C7I C12I 7(2)
N1I C2I C7I N8I -1(2)
C3I C2I C7I N8I -180.0(14)
C2I C7I N8I C9I -168.5(14)
C12I C7I N8I C9I 4(2)
C2I C7I N8I Pd9 21.0(15)
C12I C7I N8I Pd9 -166.5(13)
C7I N8I C9I C10I -2(2)
Pd9 N8I C9I C10I 166.1(12)
C7I N8I C9I C19I 169.0(13)
Pd9 N8I C9I C19I -23(2)
N8I C9I C10I C11I -8(3)
C19I C9I C10I C11I -177.9(16)
C9I C10I C11I C12I 15(3)
C2I C7I C12I C11I 174.4(16)
N8I C7I C12I C11I 2(2)
C2I C7I C12I C32I -6(3)
N8I C7I C12I C32I -177.9(15)
C10I C11I C12I C7I -12(3)
C10I C11I C12I C32I 168.6(18)
N1I C6I C13I C14I 60.2(16)
C5I C6I C13I C14I -113.0(14)
N1I C6I C13I C18I -119.6(15)
C5I C6I C13I C18I 67.2(18)
C18I C13I C14I C15I -1.0(11)
C6I C13I C14I C15I 179.1(11)
C18I C13I C14I C28I 179.8(13)
C6I C13I C14I C28I -0.1(15)
C13I C14I C15I C16I 0.4(13)
C28I C14I C15I C16I 179.6(14)
C14I C15I C16I C17I 0.2(19)
C14I C15I C16I C29I 179.0(13)
C15I C16I C17I C18I 0(2)
C29I C16I C17I C18I -178.9(15)
C16I C17I C18I C13I -1(2)
C16I C17I C18I C30I -177.8(15)
C14I C13I C18I C17I 1.1(18)
C6I C13I C18I C17I -179.0(13)
C14I C13I C18I C30I 178.4(11)
C6I C13I C18I C30I -1.8(19)
N8I C9I C19I C24I -59(2)
C10I C9I C19I C24I 112.0(18)
N8I C9I C19I C20I 126.5(16)
C10I C9I C19I C20I -63(2)
C24I C19I C20I C21I 7(2)
C9I C19I C20I C21I -178.2(16)
C24I C19I C20I C26I 172.8(16)
C9I C19I C20I C26I -12(2)
C19I C20I C21I C22I -4(3)
C26I C20I C21I C22I -171.1(15)
C20I C21I C22I C23I -1(2)
C20I C21I C22I C25I -178.8(17)
C21I C22I C23I C24I 4(3)
C25I C22I C23I C24I -178.5(17)
C20I C19I C24I C23I -4(2)
C9I C19I C24I C23I -179.0(15)
C20I C19I C24I C27I 169.4(16)
C9I C19I C24I C27I -6(3)
C22I C23I C24I C19I -1(3)
C22I C23I C24I C27I -175.2(17)
C4I C3I C31I C32I 168.6(19)
C2I C3I C31I C32I -5(3)
C3I C31I C32I C12I 7(3)
C7I C12I C32I C31I -2(3)
C11I C12I C32I C31I 178.1(19)
C7J C1J N2J C3J -168.8(12)
C6J C1J N2J C3J 6.9(18)
C7J C1J N2J Pd10 16.8(13)
C6J C1J N2J Pd10 -167.6(10)
C1J N2J C3J C4J -8.4(19)
Pd10 N2J C3J C4J 164.4(10)
C1J N2J C3J C13J 173.7(12)
Pd10 N2J C3J C13J -13(2)
N2J C3J C4J C5J 7(2)
C13J C3J C4J C5J -175.3(13)
C3J C4J C5J C6J -3(2)
C4J C5J C6J C1J 2(2)
C4J C5J C6J C31J 174.6(14)
N2J C1J C6J C5J -4(2)
C7J C1J C6J C5J 171.8(14)
N2J C1J C6J C31J -176.7(12)
C7J C1J C6J C31J -1(2)
N2J C1J C7J N8J 1.2(17)
C6J C1J C7J N8J -174.3(12)
N2J C1J C7J C12J 175.6(11)
C6J C1J C7J C12J 0.2(19)
C1J C7J N8J C9J 169.5(10)
C12J C7J N8J C9J -5.0(17)
C1J C7J N8J Pd10 -18.9(13)
C12J C7J N8J Pd10 166.6(10)
C7J N8J C9J C10J 3.9(16)
Pd10 N8J C9J C10J -165.7(9)
C7J N8J C9J C19J -170.1(9)
Pd10 N8J C9J C19J 20.3(14)
N8J C9J C10J C11J 0.5(19)
C19J C9J C10J C11J 174.6(12)
C9J C10J C11J C12J -4(2)
C10J C11J C12J C7J 3(2)
C10J C11J C12J C32J -171.4(14)
N8J C7J C12J C11J 1.6(19)
C1J C7J C12J C11J -172.6(13)
N8J C7J C12J C32J 176.3(11)
C1J C7J C12J C32J 2.1(18)
N2J C3J C13J C18J 115.7(16)
C4J C3J C13J C18J -62.2(18)
N2J C3J C13J C14J -67.7(18)
C4J C3J C13J C14J 114.3(15)
C18J C13J C14J C15J -1(2)
C3J C13J C14J C15J -177.9(13)
C18J C13J C14J C25J 174.2(14)
C3J C13J C14J C25J -2(2)
C13J C14J C15J C16J 0(2)
C25J C14J C15J C16J -176.1(14)
C14J C15J C16J C17J 2(2)
C14J C15J C16J C26J -172.7(15)
C15J C16J C17J C18J -2(2)
C26J C16J C17J C18J 173.0(15)
C14J C13J C18J C17J 2(2)
C3J C13J C18J C17J 178.1(13)
C14J C13J C18J C27J -179.8(13)
C3J C13J C18J C27J -3(2)
C16J C17J C18J C13J 0(2)
C16J C17J C18J C27J -178.6(15)
N8J C9J C19J C24J 64.3(14)
C10J C9J C19J C24J -109.7(12)
N8J C9J C19J C20J -119.3(10)
C10J C9J C19J C20J 66.6(13)
C24J C19J C20J C21J -1.0(12)
C9J C19J C20J C21J -177.4(10)
C24J C19J C20J C29J 178.0(10)
C9J C19J C20J C29J 1.6(13)
C19J C20J C21J C22J 4.4(13)
C29J C20J C21J C22J -174.6(11)
C20J C21J C22J C23J -3.7(17)
C20J C21J C22J C30J 175.6(12)
C21J C22J C23J C24J -0.5(18)
C30J C22J C23J C24J -179.8(13)
C20J C19J C24J C23J -2.8(15)
C9J C19J C24J C23J 173.5(10)
C20J C19J C24J C28J 177.6(9)
C9J C19J C24J C28J -6.1(16)
C22J C23J C24J C19J 3.6(18)
C22J C23J C24J C28J -176.7(11)
C5J C6J C31J C32J -173.4(15)
C1J C6J C31J C32J 0(2)
C6J C31J C32J C12J 3(2)
C11J C12J C32J C31J 170.6(16)
C7J C12J C32J C31J -4(2)
C6K N1K C2K C3K 10(2)
Pd11 N1K C2K C3K -163.1(14)
C6K N1K C2K C19K -162.7(13)
Pd11 N1K C2K C19K 24.5(19)
N1K C2K C3K C4K -3(3)
C19K C2K C3K C4K 168.9(16)
C2K C3K C4K C5K -4(3)
C3K C4K C5K C26K -171(2)
C3K C4K C5K C6K 5(3)
C2K N1K C6K C7K 167.9(16)
Pd11 N1K C6K C7K -18(2)
C2K N1K C6K C5K -9(3)
Pd11 N1K C6K C5K 165.1(15)
C4K C5K C6K N1K 2(3)
C26K C5K C6K N1K 177.8(17)
C4K C5K C6K C7K -175.3(19)
C26K C5K C6K C7K 1(3)
N1K C6K C7K N8K -4(3)
C5K C6K C7K N8K 173.4(18)
N1K C6K C7K C12K -174.0(18)
C5K C6K C7K C12K 3(3)
N8K C7K C12K C11K 12(3)
C6K C7K C12K C11K -178(2)
N8K C7K C12K C27K -174.7(18)
C6K C7K C12K C27K -5(3)
C7K C12K C27K C26K 2.5(17)
C11K C12K C27K C26K 176(2)
C12K C27K C26K C5K 1.5(18)
C4K C5K C26K C27K 173(2)
C6K C5K C26K C27K -3(3)
C6K C7K N8K C9K -171.5(18)
C12K C7K N8K C9K -1(3)
C6K C7K N8K Pd11 23(2)
C12K C7K N8K Pd11 -166.9(16)
C7K N8K C9K C10K -11(3)
Pd11 N8K C9K C10K 150.6(17)
C7K N8K C9K C13K 179.2(16)
Pd11 N8K C9K C13K -19(3)
N8K C9K C10K C11K 12(3)
C13K C9K C10K C11K -177(2)
C7K C12K C11K C10K -10(4)
C27K C12K C11K C10K 176.8(19)
C9K C10K C11K C12K -2(4)
N8K C9K C13K C14K -63(2)
C10K C9K C13K C14K 126.6(17)
N8K C9K C13K C18K 121.4(18)
C10K C9K C13K C18K -49(2)
C18K C13K C14K C15K -0.7(13)
C9K C13K C14K C15K -176.3(12)
C18K C13K C14K C29K 179.5(15)
C9K C13K C14K C29K 3.9(16)
C13K C14K C15K C16K -3.0(14)
C29K C14K C15K C16K 176.8(16)
C14K C15K C16K C17K 5(2)
C14K C15K C16K C30K 176.1(14)
C15K C16K C17K C18K -3(3)
C30K C16K C17K C18K -174.8(18)
C16K C17K C18K C13K -1(3)
C16K C17K C18K C28K -179.4(19)
C14K C13K C18K C17K 3(2)
C9K C13K C18K C17K 178.3(16)
C14K C13K C18K C28K -178.8(14)
C9K C13K C18K C28K -3(2)
C3K C2K C19K C20K -112.3(16)
N1K C2K C19K C20K 59.9(15)
C3K C2K C19K C24K 67.9(19)
N1K C2K C19K C24K -119.9(14)
C24K C19K C20K C21K 0.9(11)
C2K C19K C20K C21K -178.9(10)
C24K C19K C20K C25K -177.9(13)
C2K C19K C20K C25K 2.3(14)
C19K C20K C21K C22K -1.8(13)
C25K C20K C21K C22K 177.0(14)
C20K C21K C22K C23K 2(2)
C20K C21K C22K C32K 177.6(13)
C21K C22K C23K C24K -2(2)
C32K C22K C23K C24K -177.8(16)
C22K C23K C24K C19K 2(2)
C22K C23K C24K C31K -178.5(16)
C20K C19K C24K C23K -0.8(19)
C2K C19K C24K C23K 179.0(13)
C20K C19K C24K C31K 179.3(12)
C2K C19K C24K C31K -0.9(19)
C6L N1L C2L C3L 11(3)
Pd12 N1L C2L C3L -163.1(15)
C6L N1L C2L C19L -174.1(17)
Pd12 N1L C2L C19L 12(3)
N1L C2L C3L C4L -7(3)
C19L C2L C3L C4L 178(2)
C2L C3L C4L C5L -4(4)
C3L C4L C5L C26L -173(2)
C3L C4L C5L C6L 10(4)
C2L N1L C6L C7L 163.1(17)
Pd12 N1L C6L C7L -22(2)
C2L N1L C6L C5L -5(3)
Pd12 N1L C6L C5L 170.5(17)
C4L C5L C6L N1L -6(3)
C26L C5L C6L N1L 177(2)
C4L C5L C6L C7L -174(2)
C26L C5L C6L C7L 9(3)
N1L C6L C7L N8L 3(3)
C5L C6L C7L N8L 171.0(18)
N1L C6L C7L C12L -174.9(19)
C5L C6L C7L C12L -6(3)
C6L C7L C12L C11L 176(2)
N8L C7L C12L C11L -1(3)
C6L C7L C12L C27L 1(3)
N8L C7L C12L C27L -176(2)
C7L C12L C27L C26L 2(4)
C11L C12L C27L C26L -174(3)
C6L C7L N8L C9L -175.2(17)
C12L C7L N8L C9L 2(3)
C6L C7L N8L Pd12 18(2)
C12L C7L N8L Pd12 -164.7(17)
C7L N8L C9L C10L 2(3)
Pd12 N8L C9L C10L 165.6(15)
C7L N8L C9L C13L 165.2(17)
Pd12 N8L C9L C13L -31(3)
N8L C9L C10L C11L -6(3)
C13L C9L C10L C11L -170.7(19)
C7L C12L C11L C10L -3(4)
C27L C12L C11L C10L 172(2)
C9L C10L C11L C12L 6(3)
N8L C9L C13L C14L -55(2)
C10L C9L C13L C14L 110.0(17)
N8L C9L C13L C18L 126.5(18)
C10L C9L C13L C18L -69(2)
C18L C13L C14L C15L -0.6(15)
C9L C13L C14L C15L -179.4(13)
C18L C13L C14L C29L 175.1(16)
C9L C13L C14L C29L -3.7(18)
C13L C14L C15L C16L -0.3(17)
C29L C14L C15L C16L -175.9(18)
C14L C15L C16L C17L 1(2)
C14L C15L C16L C30L -175.0(16)
C15L C16L C17L C18L -1(3)
C30L C16L C17L C18L 175.0(19)
C16L C17L C18L C13L 0(3)
C16L C17L C18L C28L -179.5(19)
C14L C13L C18L C17L 1(2)
C9L C13L C18L C17L 179.5(15)
C14L C13L C18L C28L -179.5(15)
C9L C13L C18L C28L -1(2)
C3L C2L C19L C24L 55(3)
N1L C2L C19L C24L -119.4(19)
C3L C2L C19L C20L -115(2)
N1L C2L C19L C20L 71(2)
C24L C19L C20L C21L 6(2)
C2L C19L C20L C21L 175.9(14)
C24L C19L C20L C25L -173.1(17)
C2L C19L C20L C25L -3(2)
C19L C20L C21L C22L -1(3)
C25L C20L C21L C22L 177.9(18)
C20L C21L C22L C32L 176.9(19)
C20L C21L C22L C23L 0(3)
C21L C22L C23L C24L -3(2)
C32L C22L C23L C24L 179.2(17)
C2L C19L C24L C31L 12(3)
C20L C19L C24L C31L -177.9(17)
C2L C19L C24L C23L -179.6(15)
C20L C19L C24L C23L -10(3)
C22L C23L C24L C19L 8(2)
C22L C23L C24L C31L 177.3(16)
C6M N1M C2M C3M 5(2)
Pd13 N1M C2M C3M 170.9(15)
C6M N1M C2M C13M 171.5(14)
Pd13 N1M C2M C13M -23(2)
N1M C2M C3M C4M -12(3)
C13M C2M C3M C4M -179.4(19)
C2M C3M C4M C5M 8(3)
C3M C4M C5M C6M 2(3)
C3M C4M C5M C30M 162(2)
C4M C5M C6M C7M 170.5(17)
C30M C5M C6M C7M 11(3)
C4M C5M C6M N1M -9(3)
C30M C5M C6M N1M -168.7(17)
C2M N1M C6M C7M -174.2(14)
Pd13 N1M C6M C7M 16.9(16)
C2M N1M C6M C5M 6(2)
Pd13 N1M C6M C5M -163.2(13)
C5M C6M C7M N8M -179.8(15)
N1M C6M C7M N8M 0(2)
C5M C6M C7M C12M -7(2)
N1M C6M C7M C12M 173.2(14)
C6M C7M N8M C9M 170.5(13)
C12M C7M N8M C9M -2(2)
C6M C7M N8M Pd13 -17.5(17)
C12M C7M N8M Pd13 169.9(13)
C7M N8M C9M C10M 4.5(19)
Pd13 N8M C9M C10M -165.5(10)
C7M N8M C9M C19M -173.1(11)
Pd13 N8M C9M C19M 17.0(17)
N8M C9M C10M C11M 0(2)
C19M C9M C10M C11M 177.2(14)
C9M C10M C11M C12M -7(3)
C10M C11M C12M C31M -169.9(18)
C10M C11M C12M C7M 9(3)
N8M C7M C12M C11M -5(2)
C6M C7M C12M C11M -177.3(16)
N8M C7M C12M C31M 174.2(16)
C6M C7M C12M C31M 2(2)
N1M C2M C13M C14M -63.9(19)
C3M C2M C13M C14M 103.7(17)
N1M C2M C13M C18M 115.0(17)
C3M C2M C13M C18M -77(2)
C18M C13M C14M C15M 0.9(15)
C2M C13M C14M C15M 179.8(11)
C18M C13M C14M C29M -178.6(15)
C2M C13M C14M C29M 0.4(17)
C13M C14M C15M C16M -0.8(15)
C29M C14M C15M C16M 178.6(17)
C14M C15M C16M C17M 6(3)
C14M C15M C16M C32M -177.9(16)
C15M C16M C17M C18M -13(3)
C32M C16M C17M C18M 171(2)
C16M C17M C18M C13M 14(3)
C16M C17M C18M C28M -172(2)
C14M C13M C18M C17M -7(2)
C2M C13M C18M C17M 173.8(16)
C14M C13M C18M C28M 178.0(17)
C2M C13M C18M C28M -1(2)
C10M C9M C19M C20M -107.7(13)
N8M C9M C19M C20M 69.8(15)
C10M C9M C19M C24M 62.1(16)
N8M C9M C19M C24M -120.4(13)
C24M C19M C20M C21M 3.5(13)
C9M C19M C20M C21M 173.2(10)
C24M C19M C20M C26M -177.5(13)
C9M C19M C20M C26M -7.8(16)
C19M C20M C21M C22M -2.4(16)
C26M C20M C21M C22M 178.7(17)
C20M C21M C22M C23M 6(2)
C20M C21M C22M C25M 173.9(17)
C21M C22M C23M C24M -11(3)
C25M C22M C23M C24M -178.9(18)
C22M C23M C24M C19M 12(2)
C22M C23M C24M C27M -176.8(17)
C20M C19M C24M C23M -8.2(18)
C9M C19M C24M C23M -178.2(12)
C20M C19M C24M C27M -179.6(13)
C9M C19M C24M C27M 10.4(18)
C6M C5M C30M C31M -11(3)
C4M C5M C30M C31M -171(2)
C5M C30M C31M C12M 6(3)
C11M C12M C31M C30M 177(2)
C7M C12M C31M C30M -1(3)
C6N N1N C2N C3N 7(2)
Pd14 N1N C2N C3N -167.6(15)
C6N N1N C2N C13N -174.8(14)
Pd14 N1N C2N C13N 10(2)
N1N C2N C3N C4N -4(3)
C13N C2N C3N C4N 178.3(18)
C2N C3N C4N C5N 1(3)
C3N C4N C5N C6N -1(3)
C3N C4N C5N C29N -178.8(17)
C4N C5N C6N C7N -175.0(15)
C29N C5N C6N C7N 3(2)
C4N C5N C6N N1N 5(2)
C29N C5N C6N N1N -177.7(13)
C2N N1N C6N C7N 171.9(14)
Pd14 N1N C6N C7N -12.0(15)
C2N N1N C6N C5N -8(2)
Pd14 N1N C6N C5N 168.3(11)
C5N C6N C7N N8N 174.4(13)
N1N C6N C7N N8N -5.3(19)
C5N C6N C7N C12N -3(2)
N1N C6N C7N C12N 177.1(12)
C6N C7N N8N C9N -171.8(12)
C12N C7N N8N C9N 5.7(18)
C6N C7N N8N Pd14 19.5(15)
C12N C7N N8N Pd14 -162.9(10)
C7N N8N C9N C19N 168.0(11)
Pd14 N8N C9N C19N -26.6(18)
C7N N8N C9N C10N -10.0(18)
Pd14 N8N C9N C10N 155.5(9)
N8N C9N C10N C11N 6.4(19)
C19N C9N C10N C11N -171.8(12)
C9N C10N C11N C12N 2(2)
C10N C11N C12N C30N 174.4(13)
C10N C11N C12N C7N -6(2)
C6N C7N C12N C11N -179.9(13)
N8N C7N C12N C11N 2.5(18)
C6N C7N C12N C30N -0.3(19)
N8N C7N C12N C30N -177.9(12)
C3N C2N C13N C14N -113(2)
N1N C2N C13N C14N 69(2)
C3N C2N C13N C18N 64(2)
N1N C2N C13N C18N -113.3(18)
C18N C13N C14N C27N 175.8(18)
C2N C13N C14N C27N -7(3)
C18N C13N C14N C15N 2(3)
C2N C13N C14N C15N 179.2(15)
C27N C14N C15N C16N -179(2)
C13N C14N C15N C16N -5(3)
C14N C15N C16N C17N 4(3)
C14N C15N C16N C31N -177(2)
C15N C16N C17N C18N -1(3)
C31N C16N C17N C18N -179.3(17)
C16N C17N C18N C13N -1(3)
C16N C17N C18N C28N -178.1(18)
C14N C13N C18N C17N 1(3)
C2N C13N C18N C17N -176.4(14)
C14N C13N C18N C28N 177.3(18)
C2N C13N C18N C28N 0(3)
N8N C9N C19N C20N 126.2(12)
C10N C9N C19N C20N -55.7(14)
N8N C9N C19N C24N -65.3(16)
C10N C9N C19N C24N 112.7(12)
C24N C19N C20N C21N 1.0(13)
C9N C19N C20N C21N 169.3(12)
C24N C19N C20N C26N -178.1(12)
C9N C19N C20N C26N -9.7(16)
C19N C20N C21N C22N -0.7(16)
C26N C20N C21N C22N 178.3(16)
C20N C21N C22N C23N 1(2)
C20N C21N C22N C32N -171.4(15)
C21N C22N C23N C24N -1(3)
C32N C22N C23N C24N 171.0(17)
C22N C23N C24N C19N 2(2)
C22N C23N C24N C25N -177.8(16)
C20N C19N C24N C23N -1.4(17)
C9N C19N C24N C23N -170.0(12)
C20N C19N C24N C25N 178.0(11)
C9N C19N C24N C25N 9.4(17)
C6N C5N C29N C30N 1(2)
C4N C5N C29N C30N 178.9(14)
C11N C12N C30N C29N -176.2(13)
C7N C12N C30N C29N 4.2(19)
C5N C29N C30N C12N -5(2)
C6O C1O N2O C3O -7.8(17)
C7O C1O N2O C3O 171.9(10)
C6O C1O N2O Pd15 164.2(10)
C7O C1O N2O Pd15 -16.1(12)
C1O N2O C3O C4O 8.1(15)
Pd15 N2O C3O C4O -162.0(8)
C1O N2O C3O C13O -168.2(10)
Pd15 N2O C3O C13O 21.7(15)
N2O C3O C4O C5O -5.8(17)
C13O C3O C4O C5O 170.7(11)
C3O C4O C5O C6O 2.3(19)
N2O C1O C6O C5O 4.3(18)
C7O C1O C6O C5O -175.4(11)
N2O C1O C6O C31O 176.9(11)
C7O C1O C6O C31O -2.8(17)
C4O C5O C6O C1O -1.4(18)
C4O C5O C6O C31O -173.4(12)
C6O C1O C7O N8O 177.5(11)
N2O C1O C7O N8O -2.3(15)
C6O C1O C7O C12O 3.3(17)
N2O C1O C7O C12O -176.4(11)
C12O C7O N8O C9O 5.1(17)
C1O C7O N8O C9O -168.8(11)
C12O C7O N8O Pd15 -167.3(10)
C1O C7O N8O Pd15 18.8(12)
C7O N8O C9O C19O 173.2(12)
Pd15 N8O C9O C19O -16.3(19)
C7O N8O C9O C10O -6.7(17)
Pd15 N8O C9O C10O 163.8(9)
N8O C9O C10O C11O 4(2)
C19O C9O C10O C11O -175.6(14)
C9O C10O C11O C12O 0(2)
C10O C11O C12O C32O 174.8(15)
C10O C11O C12O C7O -2(2)
N8O C7O C12O C11O -0.5(19)
C1O C7O C12O C11O 173.2(12)
N8O C7O C12O C32O -177.6(12)
C1O C7O C12O C32O -3.8(18)
N2O C3O C13O C18O -124.4(12)
C4O C3O C13O C18O 59.3(14)
N2O C3O C13O C14O 59.2(14)
C4O C3O C13O C14O -117.1(12)
C18O C13O C14O C15O -1.2(15)
C3O C13O C14O C15O 175.1(10)
C18O C13O C14O C28O -179.5(10)
C3O C13O C14O C28O -3.1(15)
C13O C14O C15O C16O 2.8(16)
C28O C14O C15O C16O -178.8(10)
C14O C15O C16O C17O -0.9(17)
C14O C15O C16O C29O 178.1(11)
C15O C16O C17O C18O -2.8(17)
C29O C16O C17O C18O 178.2(11)
C14O C13O C18O C17O -2.2(16)
C3O C13O C18O C17O -178.5(11)
C14O C13O C18O C30O -177.0(11)
C3O C13O C18O C30O 6.6(17)
C16O C17O C18O C13O 4.3(17)
C16O C17O C18O C30O 179.3(11)
N8O C9O C19O C20O 116.1(14)
C10O C9O C19O C20O -64.0(17)
N8O C9O C19O C24O -65.2(16)
C10O C9O C19O C24O 114.6(13)
C24O C19O C20O C21O 1.7(19)
C9O C19O C20O C21O -179.7(12)
C24O C19O C20O C27O 179.9(12)
C9O C19O C20O C27O -1.5(18)
C19O C20O C21O C22O 1(2)
C27O C20O C21O C22O -177.1(14)
C20O C21O C22O C23O -3(2)
C20O C21O C22O C26O 178.0(15)
C21O C22O C23O C24O 3(2)
C26O C22O C23O C24O -178.5(13)
C20O C19O C24O C23O -1.9(17)
C9O C19O C24O C23O 179.4(10)
C20O C19O C24O C25O 176.6(11)
C9O C19O C24O C25O -2.0(17)
C22O C23O C24O C19O -0.4(18)
C22O C23O C24O C25O -179.0(12)
C1O C6O C31O C32O 3(2)
C5O C6O C31O C32O 175.3(14)
C6O C31O C32O C12O -4(2)
C11O C12O C32O C31O -172.5(15)
C7O C12O C32O C31O 4(2)
C6P N1P C2P C3P 1(3)
Pd16 N1P C2P C3P -164.2(15)
C6P N1P C2P C19P -166.7(16)
Pd16 N1P C2P C19P 28(2)
N1P C2P C3P C4P 7(3)
C19P C2P C3P C4P 173.5(19)
C2P C3P C4P C5P -14(4)
C3P C4P C5P C26P -166(3)
C3P C4P C5P C6P 12(4)
C2P N1P C6P C7P 170.5(18)
Pd16 N1P C6P C7P -22(2)
C2P N1P C6P C5P -1(3)
Pd16 N1P C6P C5P 166.1(19)
C4P C5P C6P N1P -5(4)
C26P C5P C6P N1P 173(2)
C4P C5P C6P C7P -177(2)
C26P C5P C6P C7P 1(4)
N1P C6P C7P N8P 2(3)
C5P C6P C7P N8P 174.0(19)
N1P C6P C7P C12P -174.5(19)
C5P C6P C7P C12P -2(3)
C6P C7P N8P C9P -168.6(18)
C12P C7P N8P C9P 8(3)
C6P C7P N8P Pd16 19(2)
C12P C7P N8P Pd16 -165.2(16)
C7P N8P C9P C10P -9(3)
Pd16 N8P C9P C10P 161.7(12)
C7P N8P C9P C13P 177.3(17)
Pd16 N8P C9P C13P -12(3)
N8P C9P C10P C11P 6(3)
C13P C9P C10P C11P -180.0(18)
C9P C10P C11P C12P -2(3)
C6P C7P C12P C11P 173(2)
N8P C7P C12P C11P -3(3)
C6P C7P C12P C27P -2(3)
N8P C7P C12P C27P -177.7(19)
C10P C11P C12P C7P 1(3)
C10P C11P C12P C27P 175(2)
N8P C9P C13P C14P -73(2)
C10P C9P C13P C14P 112.9(19)
N8P C9P C13P C18P 115.6(18)
C10P C9P C13P C18P -59(2)
C18P C13P C14P C15P -3(3)
C9P C13P C14P C15P -174.2(16)
C18P C13P C14P C29P 177.4(15)
C9P C13P C14P C29P 6(2)
C13P C14P C15P C16P 0(3)
C29P C14P C15P C16P 179.5(14)
C14P C15P C16P C17P -2(2)
C14P C15P C16P C30P -175.8(16)
C15P C16P C17P C18P 7(2)
C30P C16P C17P C18P -179.3(15)
C16P C17P C18P C13P -10(2)
C16P C17P C18P C28P 177.2(14)
C14P C13P C18P C17P 8(3)
C9P C13P C18P C17P 179.7(14)
C14P C13P C18P C28P -179.8(16)
C9P C13P C18P C28P -8(2)
C3P C2P C19P C20P -111.6(18)
N1P C2P C19P C20P 55.3(18)
C3P C2P C19P C24P 65(2)
N1P C2P C19P C24P -127.7(17)
C24P C19P C20P C21P 1.5(14)
C2P C19P C20P C21P 178.5(12)
C24P C19P C20P C25P 179(2)
C2P C19P C20P C25P -4(2)
C19P C20P C21P C22P -0.6(18)
C25P C20P C21P C22P -178(2)
C20P C21P C22P C23P -4(3)
C20P C21P C22P C32P 174.2(19)
C21P C22P C23P C24P 7(4)
C32P C22P C23P C24P -170(3)
C22P C23P C24P C19P -7(4)
C22P C23P C24P C31P 170(2)
C20P C19P C24P C23P 2(3)
C2P C19P C24P C23P -175.1(19)
C20P C19P C24P C31P -174.6(16)
C2P C19P C24P C31P 8(3)
C7P C12P C27P C26P 7(4)
C11P C12P C27P C26P -168(3)
N1R C2R C3R C4R -8(6)
C19R C2R C3R C4R -178(3)
C2R C3R C4R C5R 4(6)
C3R C4R C5R C26R -170(3)
C3R C4R C5R C6R -5(5)
N1R C6R C5R C4R 12(4)
C7R C6R C5R C4R -163(3)
N1R C6R C5R C26R 178(2)
C7R C6R C5R C26R 4(3)
N1R C6R C7R N8R 1(3)
C5R C6R C7R N8R 175(2)
N1R C6R C7R C12R -174(2)
C5R C6R C7R C12R 1(3)
C9R N8R C7R C6R -171.7(19)
Pd17 N8R C7R C6R 18(2)
C9R N8R C7R C12R 3(3)
Pd17 N8R C7R C12R -167.3(15)
C7R N8R C9R C13R 170.8(18)
Pd17 N8R C9R C13R -22(3)
C7R N8R C9R C10R -7(3)
Pd17 N8R C9R C10R 160.1(15)
N8R C9R C10R C11R 7(3)
C13R C9R C10R C11R -171(2)
C9R C10R C11R C12R -2(3)
C6R C7R C12R C11R 176(2)
N8R C7R C12R C11R 2(3)
C6R C7R C12R C27R -4(3)
N8R C7R C12R C27R -178.2(17)
C10R C11R C12R C7R -2(3)
C10R C11R C12R C27R 178.0(18)
N8R C9R C13R C18R 120(2)
C10R C9R C13R C18R -62(3)
N8R C9R C13R C14R -67(2)
C10R C9R C13R C14R 111(2)
C18R C13R C14R C15R -4(2)
C9R C13R C14R C15R -177.5(14)
C18R C13R C14R C29R 178.0(17)
C9R C13R C14R C29R 5(2)
C13R C14R C15R C16R -2(3)
C29R C14R C15R C16R 176.0(19)
C14R C15R C16R C17R 5(3)
C14R C15R C16R C30R -174.9(18)
C15R C16R C17R C18R -2(3)
C30R C16R C17R C18R 178(2)
C14R C13R C18R C17R 7(3)
C9R C13R C18R C17R 180.0(16)
C14R C13R C18R C28R -179.9(16)
C9R C13R C18R C28R -7(3)
C16R C17R C18R C13R -4(3)
C16R C17R C18R C28R -177.6(19)
C7R C12R C27R C26R 2.2(17)
C11R C12R C27R C26R -178(2)
N1S C2S C3S C4S 5(3)
C19S C2S C3S C4S 178.6(15)
C2S C3S C4S C5S -12(3)
C3S C4S C5S C26S -173(2)
C3S C4S C5S C6S 11(3)
C4S C5S C6S N1S -6(3)
C26S C5S C6S N1S 178(2)
C4S C5S C6S C7S -177(2)
C26S C5S C6S C7S 6(3)
N1S C6S C7S N8S -3(3)
C5S C6S C7S N8S 169.7(17)
N1S C6S C7S C12S -175(2)
C5S C6S C7S C12S -2(3)
C6S C7S N8S C9S -171(2)
C12S C7S N8S C9S 1(3)
C6S C7S N8S Pd18 22(2)
C12S C7S N8S Pd18 -165.6(18)
C7S N8S C9S C10S -3(3)
Pd18 N8S C9S C10S 160.0(16)
C7S N8S C9S C13S 174.6(19)
Pd18 N8S C9S C13S -22(3)
N8S C9S C10S C11S -4(3)
C13S C9S C10S C11S 179(2)
C9S C10S C11S C12S 12(3)
C6S C7S C12S C11S 180(2)
N8S C7S C12S C11S 8(4)
C6S C7S C12S C27S -7(4)
N8S C7S C12S C27S -178(2)
C10S C11S C12S C7S -14(4)
C10S C11S C12S C27S 172(2)
N8S C9S C13S C14S -61(3)
C10S C9S C13S C14S 116.3(19)
N8S C9S C13S C18S 121(2)
C10S C9S C13S C18S -62(3)
C18S C13S C14S C15S 0.8(19)
C9S C13S C14S C15S -177.4(15)
C18S C13S C14S C29S 173(2)
C9S C13S C14S C29S -5.0(19)
C13S C14S C15S C16S -1(2)
C29S C14S C15S C16S -173(2)
C3S C2S C19S C20S -113.0(15)
N1S C2S C19S C20S 60.2(18)
C3S C2S C19S C24S 61(2)
N1S C2S C19S C24S -125.7(16)
C24S C19S C20S C21S 1.0(12)
C2S C19S C20S C21S 175.0(11)
C24S C19S C20S C25S -178.4(14)
C2S C19S C20S C25S -4.4(14)
C19S C20S C21S C22S -1.2(14)
C25S C20S C21S C22S 178.2(16)
C20S C21S C22S C23S 3(2)
C20S C21S C22S C32S -179.8(14)
C21S C22S C23S C24S -4(3)
C32S C22S C23S C24S 178.3(19)
C22S C23S C24S C19S 4(3)
C22S C23S C24S C31S 179.3(18)
C20S C19S C24S C23S -2(2)
C2S C19S C24S C23S -176.7(14)
C20S C19S C24S C31S -178.1(12)
C2S C19S C24S C31S 8(2)
C7S C12S C27S C26S 12(4)
C11S C12S C27S C26S -174(3)
C6T N1T C2T C3T 6(2)
Pd19 N1T C2T C3T -164.0(13)
C6T N1T C2T C19T -168.9(13)
Pd19 N1T C2T C19T 21.5(19)
N1T C2T C3T C4T 4(3)
C19T C2T C3T C4T 178.1(17)
C2T C3T C4T C5T -10(3)
C3T C4T C5T C26T -169(2)
C3T C4T C5T C6T 7(3)
C2T N1T C6T C7T 168.8(15)
Pd19 N1T C6T C7T -20(2)
C2T N1T C6T C5T -9(3)
Pd19 N1T C6T C5T 162.9(17)
C4T C5T C6T N1T 2(3)
C26T C5T C6T N1T 179(2)
C4T C5T C6T C7T -175(2)
C26T C5T C6T C7T 1(3)
N1T C6T C7T N8T 1(2)
C5T C6T C7T N8T 179.0(17)
N1T C6T C7T C12T 178.9(17)
C5T C6T C7T C12T -3(3)
C6T C7T N8T C9T -165.3(16)
C12T C7T N8T C9T 17(2)
C6T C7T N8T Pd19 17.2(18)
C12T C7T N8T Pd19 -160.5(14)
C7T N8T C9T C13T 163.6(15)
Pd19 N8T C9T C13T -20(3)
C7T N8T C9T C10T -10(3)
Pd19 N8T C9T C10T 166.8(14)
N8T C9T C10T C11T -2(3)
C13T C9T C10T C11T -176(2)
C9T C10T C11T C12T 6(3)
C6T C7T C12T C11T 170(2)
N8T C7T C12T C11T -12(3)
C6T C7T C12T C27T 3(3)
N8T C7T C12T C27T -179.5(18)
C10T C11T C12T C7T 0(3)
C10T C11T C12T C27T 168(2)
N8T C9T C13T C14T -71(2)
C10T C9T C13T C14T 102.5(17)
N8T C9T C13T C18T 113.8(19)
C10T C9T C13T C18T -72(2)
C9T C13T C14T C15T -175.1(11)
C18T C13T C14T C15T 0.0(15)
C9T C13T C14T C29T -3(2)
C18T C13T C14T C29T 171.9(18)
C13T C14T C15T C16T 2.6(18)
C29T C14T C15T C16T -169(2)
C16T C17T C18T C13T -6(4)
C16T C17T C18T C28T 179(2)
C14T C13T C18T C17T 2(3)
C9T C13T C18T C17T 176.3(17)
C14T C13T C18T C28T 176.8(16)
C9T C13T C18T C28T -8(2)
C3T C2T C19T C20T -114.4(16)
N1T C2T C19T C20T 60.0(16)
C3T C2T C19T C24T 59.8(19)
N1T C2T C19T C24T -125.8(14)
C24T C19T C20T C21T 0.2(13)
C2T C19T C20T C21T 174.3(10)
C24T C19T C20T C25T 179.0(14)
C2T C19T C20T C25T -6.9(16)
C19T C20T C21T C22T -0.4(15)
C25T C20T C21T C22T -179.2(15)
C20T C21T C22T C23T 1(2)
C20T C21T C22T C32T 177.8(15)
C21T C22T C23T C24T -2(3)
C32T C22T C23T C24T -178.3(18)
C22T C23T C24T C19T 1(3)
C22T C23T C24T C31T -178.7(17)
C20T C19T C24T C23T -1(2)
C2T C19T C24T C23T -174.9(13)
C20T C19T C24T C31T 179.4(14)
C2T C19T C24T C31T 5(2)
C7T C12T C27T C26T 0(4)
C11T C12T C27T C26T -168(3)
C6U N1U C2U C3U -12.4(18)
Pd20 N1U C2U C3U 159.8(10)
C6U N1U C2U C13U 166.8(12)
Pd20 N1U C2U C13U -21.1(19)
N1U C2U C3U C4U 8(2)
C13U C2U C3U C4U -171.1(13)
C2U C3U C4U C5U 4(2)
C3U C4U C5U C6U -10.1(19)
C3U C4U C5U C31U 171.8(13)
C2U N1U C6U C5U 5.7(18)
Pd20 N1U C6U C5U -168.1(11)
C2U N1U C6U C7U -167.9(11)
Pd20 N1U C6U C7U 18.2(13)
C4U C5U C6U N1U 6(2)
C31U C5U C6U N1U -176.2(11)
C4U C5U C6U C7U 179.0(12)
C31U C5U C6U C7U -2.8(19)
N1U C6U C7U N8U -3.2(17)
C5U C6U C7U N8U -177.1(12)
N1U C6U C7U C12U 172.5(11)
C5U C6U C7U C12U -1.4(18)
C12U C7U N8U C9U -2.5(18)
C6U C7U N8U C9U 172.8(11)
C12U C7U N8U Pd20 171.2(10)
C6U C7U N8U Pd20 -13.4(14)
C7U N8U C9U C10U 4.3(17)
Pd20 N8U C9U C10U -167.9(9)
C7U N8U C9U C19U -170.1(11)
Pd20 N8U C9U C19U 17.6(17)
N8U C9U C10U C11U -3.7(19)
C19U C9U C10U C11U 170.8(12)
C9U C10U C11U C12U 1(2)
C10U C11U C12U C7U 0.9(19)
C10U C11U C12U C32U -177.9(11)
N8U C7U C12U C11U 0.0(18)
C6U C7U C12U C11U -175.4(12)
N8U C7U C12U C32U 178.7(11)
C6U C7U C12U C32U 3.4(16)
N1U C2U C13U C18U -66.2(17)
C3U C2U C13U C18U 112.9(14)
N1U C2U C13U C14U 119.4(14)
C3U C2U C13U C14U -61.4(17)
C18U C13U C14U C15U 2.3(18)
C2U C13U C14U C15U 176.6(12)
C18U C13U C14U C28U 178.5(12)
C2U C13U C14U C28U -7.2(19)
C13U C14U C15U C16U -3(2)
C28U C14U C15U C16U -179.8(15)
C14U C15U C16U C17U 2(2)
C14U C15U C16U C30U 178.6(15)
C15U C16U C17U C18U 1(2)
C30U C16U C17U C18U -175.7(15)
C14U C13U C18U C17U 0.3(18)
C2U C13U C18U C17U -174.2(11)
C14U C13U C18U C29U 174.9(11)
C2U C13U C18U C29U 0.5(18)
C16U C17U C18U C13U -2(2)
C16U C17U C18U C29U -176.9(13)
N8U C9U C19U C24U 68.2(16)
C10U C9U C19U C24U -106.4(14)
N8U C9U C19U C20U -119.6(13)
C10U C9U C19U C20U 65.9(16)
C24U C19U C20U C21U -1.5(18)
C9U C19U C20U C21U -173.6(11)
C24U C19U C20U C27U -180.0(12)
C9U C19U C20U C27U 7.9(19)
C19U C20U C21U C22U 3.1(19)
C27U C20U C21U C22U -178.3(12)
C20U C21U C22U C23U -3(2)
C20U C21U C22U C25U -175.9(12)
C21U C22U C23U C24U 0(2)
C25U C22U C23U C24U 173.7(12)
C20U C19U C24U C23U -0.5(19)
C9U C19U C24U C23U 171.5(11)
C20U C19U C24U C26U -175.2(12)
C9U C19U C24U C26U -3.1(18)
C22U C23U C24U C19U 1.1(19)
C22U C23U C24U C26U 175.9(12)
C6U C5U C31U C32U 5.3(18)
C4U C5U C31U C32U -176.7(12)
C5U C31U C32U C12U -3.2(14)
C11U C12U C32U C31U 177.5(13)
C7U C12U C32U C31U -1.1(13)
N1V C2V C3V C4V 0(2)
C19V C2V C3V C4V 172(2)
C2V C3V C4V C5V 4(4)
C3V C4V C5V C26V -178(2)
C3V C4V C5V C6V -10(4)
C4V C5V C6V N1V 12(3)
C26V C5V C6V N1V -178.8(19)
C4V C5V C6V C7V -168(2)
C26V C5V C6V C7V 1(3)
N1V C6V C7V C12V -179.3(18)
C5V C6V C7V C12V 1(3)
N1V C6V C7V N8V 1(3)
C5V C6V C7V N8V -179.1(17)
C6V C7V N8V C9V -172(2)
C12V C7V N8V C9V 8(3)
C6V C7V N8V Pd21 13(2)
C12V C7V N8V Pd21 -167.2(15)
C7V N8V C9V C10V -6(3)
Pd21 N8V C9V C10V 168.6(16)
C7V N8V C9V C13V 171.1(16)
Pd21 N8V C9V C13V -14(3)
N8V C9V C10V C11V -4(4)
C13V C9V C10V C11V 179(2)
C9V C10V C11V C12V 10(4)
C6V C7V C12V C11V 179(3)
N8V C7V C12V C11V -1(3)
C6V C7V C12V C27V -2(3)
N8V C7V C12V C27V 178.1(15)
C10V C11V C12V C7V -8(4)
C10V C11V C12V C27V 172.9(18)
N8V C9V C13V C14V -67(3)
C10V C9V C13V C14V 110.4(18)
N8V C9V C13V C18V 116(2)
C10V C9V C13V C18V -67(2)
C18V C13V C14V C15V 0.2(15)
C9V C13V C14V C15V -177.2(13)
C18V C13V C14V C29V -177.8(18)
C9V C13V C14V C29V 4.8(17)
C13V C14V C15V C16V -0.7(15)
C29V C14V C15V C16V 177.2(19)
C14V C15V C16V C17V 2(2)
C14V C15V C16V C30V -177.6(15)
C15V C16V C17V C18V -3(3)
C30V C16V C17V C18V 177(2)
C16V C17V C18V C13V 3(3)
C16V C17V C18V C28V 178(2)
C14V C13V C18V C17V -1(3)
C9V C13V C18V C17V 176.4(18)
C14V C13V C18V C28V -176.4(17)
C9V C13V C18V C28V 1(3)
C3V C2V C19V C20V -101.2(16)
N1V C2V C19V C20V 70.4(17)
C3V C2V C19V C24V 70(2)
N1V C2V C19V C24V -118.5(18)
C24V C19V C20V C21V -1.2(18)
C2V C19V C20V C21V 169.7(15)
C24V C19V C20V C25V -179(2)
C2V C19V C20V C25V -8(3)
C21V C22V C23V C24V 15(4)
C32V C22V C23V C24V -176(3)
C22V C23V C24V C19V -13(4)
C22V C23V C24V C31V 168(3)
C20V C19V C24V C23V 6(3)
C2V C19V C24V C23V -165(2)
C20V C19V C24V C31V -175(2)
C2V C19V C24V C31V 14(3)
C7V C12V C27V C26V 1.0(17)
C11V C12V C27V C26V -180(3)
C6W N1W C2W C3W 14(3)
Pd22 N1W C2W C3W -165.0(15)
C6W N1W C2W C19W -169.7(18)
Pd22 N1W C2W C19W 11(3)
N1W C2W C3W C4W -13(3)
C19W C2W C3W C4W 171(2)
C2W C3W C4W C5W 11(4)
C3W C4W C5W C26W 179(2)
C3W C4W C5W C6W -10(4)
C2W N1W C6W C7W 170(2)
Pd22 N1W C6W C7W -10(3)
C2W N1W C6W C5W -14(3)
Pd22 N1W C6W C5W 165.4(19)
C4W C5W C6W N1W 12(4)
C26W C5W C6W N1W -176(2)
C4W C5W C6W C7W -172(2)
C26W C5W C6W C7W -1(4)
N1W C6W C7W N8W -2(4)
C5W C6W C7W N8W -178(2)
N1W C6W C7W C12W 179(2)
C5W C6W C7W C12W 3(4)
C6W C7W N8W C9W -167(2)
C12W C7W N8W C9W 12(3)
C6W C7W N8W Pd22 13(3)
C12W C7W N8W Pd22 -168.3(19)
C7W N8W C9W C10W -20(3)
Pd22 N8W C9W C10W 160.1(16)
C7W N8W C9W C13W 167.1(18)
Pd22 N8W C9W C13W -13(3)
N8W C9W C10W C11W 16(3)
C13W C9W C10W C11W -170.2(18)
C9W C10W C11W C12W -5(3)
C6W C7W C12W C11W 178(2)
N8W C7W C12W C11W -1(4)
C6W C7W C12W C27W -8(4)
N8W C7W C12W C27W 173(2)
C10W C11W C12W C7W -2(4)
C10W C11W C12W C27W -175(2)
C4W C5W C26W C27W 176(3)
C6W C5W C26W C27W 5(4)
C5W C26W C27W C12W -11(4)
C7W C12W C27W C26W 12(4)
C11W C12W C27W C26W -174(2)
N8W C9W C13W C14W -68(2)
C10W C9W C13W C14W 118.5(16)
N8W C9W C13W C18W 119(2)
C10W C9W C13W C18W -55(3)
C18W C13W C14W C15W -0.3(18)
C9W C13W C14W C15W -174.1(13)
C18W C13W C14W C29W 177(2)
C9W C13W C14W C29W 3.5(17)
C13W C14W C15W C16W 3(2)
C29W C14W C15W C16W -175(3)
C14W C15W C16W C17W -8(4)
C14W C15W C16W C30W -178(2)
C15W C16W C17W C18W 11(5)
C30W C16W C17W C18W -179(3)
C16W C17W C18W C13W -9(4)
C16W C17W C18W C28W 168(3)
C14W C13W C18W C17W 3(3)
C9W C13W C18W C17W 177(2)
C14W C13W C18W C28W -174.0(19)
C9W C13W C18W C28W 0(4)
C3W C2W C19W C20W -108(2)
N1W C2W C19W C20W 76(2)
C3W C2W C19W C24W 61(3)
N1W C2W C19W C24W -115.5(19)
C2W C19W C20W C21W 172.1(12)
C24W C19W C20W C21W 3.1(14)
C2W C19W C20W C25W -11.1(19)
C24W C19W C20W C25W 179.9(18)
C19W C20W C21W C22W 1.9(16)
C25W C20W C21W C22W -175(2)
C20W C21W C22W C23W -3(2)
C20W C21W C22W C32W 174.4(17)
C21W C22W C23W C24W -1(3)
C32W C22W C23W C24W -178.5(19)
C22W C23W C24W C19W 6(3)
C22W C23W C24W C31W -177.8(16)
C20W C19W C24W C23W -7(2)
C2W C19W C24W C23W -175.6(14)
C20W C19W C24W C31W 176.9(15)
C2W C19W C24W C31W 8(2)
N1X C2X C3X C4X -3(4)
C19X C2X C3X C4X 171(3)
C2X C3X C4X C5X 10(5)
C3X C4X C5X C26X -178(3)
C3X C4X C5X C6X -13(5)
C4X C5X C6X N1X 12(4)
C26X C5X C6X N1X 178(2)
C4X C5X C6X C7X -163(3)
C26X C5X C6X C7X 4(3)
N1X C6X C7X N8X 2(3)
C5X C6X C7X N8X 177(2)
N1X C6X C7X C12X -178(2)
C5X C6X C7X C12X -3(3)
C6X C7X N8X C9X -172(2)
C12X C7X N8X C9X 8(3)
C6X C7X N8X Pd23 17(2)
C12X C7X N8X Pd23 -163.5(16)
C7X N8X C9X C10X -4(3)
Pd23 N8X C9X C10X 165.4(15)
C7X N8X C9X C13X 169.8(17)
Pd23 N8X C9X C13X -21(3)
N8X C9X C10X C11X 1(3)
C13X C9X C10X C11X -173.2(19)
C9X C10X C11X C12X -2(3)
C6X C7X C12X C11X 171(2)
N8X C7X C12X C11X -9(3)
C6X C7X C12X C27X 2(3)
N8X C7X C12X C27X -178.4(18)
C10X C11X C12X C7X 6(3)
C10X C11X C12X C27X 175.2(19)
N8X C9X C13X C14X -56(2)
C10X C9X C13X C14X 118.1(17)
N8X C9X C13X C18X 125.6(18)
C10X C9X C13X C18X -60(2)
C18X C13X C14X C15X 1.5(15)
C9X C13X C14X C15X -176.6(13)
C18X C13X C14X C29X 179.0(15)
C9X C13X C14X C29X 1.0(17)
C13X C14X C15X C16X -0.1(16)
C29X C14X C15X C16X -177.7(15)
C14X C15X C16X C17X -1(2)
C14X C15X C16X C30X -177.7(17)
C15X C16X C17X C18X 0(3)
C30X C16X C17X C18X 177.5(18)
C16X C17X C18X C13X 1(3)
C16X C17X C18X C28X -178.3(17)
C14X C13X C18X C17X -2(2)
C9X C13X C18X C17X 176.3(14)
C14X C13X C18X C28X 177.5(15)
C9X C13X C18X C28X -4(2)
C3X C2X C19X C20X -106(2)
N1X C2X C19X C20X 68(2)
C3X C2X C19X C24X 75(3)
N1X C2X C19X C24X -111.4(19)
C2X C19X C20X C21X -179.6(12)
C24X C19X C20X C21X -0.1(15)
C2X C19X C20X C25X -3(3)
C24X C19X C20X C25X 177(2)
C19X C20X C21X C22X -2.4(18)
C25X C20X C21X C22X -180(3)
C20X C21X C22X C23X -1(3)
C20X C21X C22X C32X 172(2)
C21X C22X C23X C24X 8(4)
C32X C22X C23X C24X -165(3)
C22X C23X C24X C19X -10(3)
C22X C23X C24X C31X -178(2)
C20X C19X C24X C23X 6(3)
C2X C19X C24X C23X -174.4(17)
C20X C19X C24X C31X 173(2)
C2X C19X C24X C31X -8(3)
C7X C12X C27X C26X -0.6(17)
C11X C12X C27X C26X -170(2)
N1Y C2Y C3Y C4Y -6(4)
C19Y C2Y C3Y C4Y 168(2)
C2Y C3Y C4Y C5Y 8(5)
C3Y C4Y C5Y C26Y -179(2)
C3Y C4Y C5Y C6Y -6(4)
C4Y C5Y C6Y N1Y 3(4)
C26Y C5Y C6Y N1Y 177(2)
C4Y C5Y C6Y C7Y -173(3)
C26Y C5Y C6Y C7Y 0(4)
N1Y C6Y C7Y N8Y -7(3)
C5Y C6Y C7Y N8Y 170(2)
N1Y C6Y C7Y C12Y -176(2)
C5Y C6Y C7Y C12Y 1(4)
C6Y C7Y N8Y C9Y -170(2)
C12Y C7Y N8Y C9Y -0.6(18)
C6Y C7Y N8Y Pd24 28(2)
C12Y C7Y N8Y Pd24 -162.5(17)
C7Y N8Y C9Y C10Y 2(2)
Pd24 N8Y C9Y C10Y 158.8(19)
C7Y N8Y C9Y C13Y 165.3(17)
Pd24 N8Y C9Y C13Y -38(2)
N8Y C9Y C10Y C11Y -6(3)
C13Y C9Y C10Y C11Y -171(2)
N8Y C7Y C12Y C11Y 4(3)
C6Y C7Y C12Y C11Y 174(3)
N8Y C7Y C12Y C27Y -170.0(17)
C6Y C7Y C12Y C27Y -1(3)
N8Y C9Y C13Y C14Y -41(2)
C10Y C9Y C13Y C14Y 123(2)
N8Y C9Y C13Y C18Y 129(2)
C10Y C9Y C13Y C18Y -66(3)
C18Y C13Y C14Y C15Y -2(2)
C9Y C13Y C14Y C15Y 168.8(18)
C18Y C13Y C14Y C29Y 170(3)
C9Y C13Y C14Y C29Y -19(3)
C13Y C14Y C15Y C16Y -1(2)
C29Y C14Y C15Y C16Y -173(3)
C14Y C15Y C16Y C17Y -1(4)
C14Y C15Y C16Y C30Y 179(3)
C15Y C16Y C17Y C18Y 6(5)
C30Y C16Y C17Y C18Y -174(3)
C16Y C17Y C18Y C13Y -9(5)
C16Y C17Y C18Y C28Y 176(3)
C14Y C13Y C18Y C17Y 7(4)
C9Y C13Y C18Y C17Y -164(3)
C14Y C13Y C18Y C28Y -178(3)
C9Y C13Y C18Y C28Y 11(4)
C3Y C2Y C19Y C20Y -113(2)
N1Y C2Y C19Y C20Y 61(3)
C3Y C2Y C19Y C24Y 61(3)
N1Y C2Y C19Y C24Y -125(2)
C2Y C19Y C20Y C21Y 175.8(13)
C24Y C19Y C20Y C21Y 1.6(15)
C2Y C19Y C20Y C25Y 3(2)
C24Y C19Y C20Y C25Y -171(2)
C19Y C20Y C21Y C22Y 0.5(17)
C25Y C20Y C21Y C22Y 173(3)
C20Y C21Y C22Y C23Y -2(3)
C20Y C21Y C22Y C32Y -179.7(18)
C21Y C22Y C23Y C24Y 1(4)
C32Y C22Y C23Y C24Y 179(2)
C22Y C23Y C24Y C19Y 1(3)
C22Y C23Y C24Y C31Y 176.7(19)
C20Y C19Y C24Y C23Y -2(3)
C2Y C19Y C24Y C23Y -177.0(17)
C20Y C19Y C24Y C31Y -178.0(15)
C2Y C19Y C24Y C31Y 7(2)
C7Y C12Y C27Y C26Y 0.4(18)
C11Y C12Y C27Y C26Y -174(3)
C329 C324 C1Z N2Z 0(3)
C325 C324 C1Z N2Z -175(2)
C329 C324 C1Z N6Z -178.1(17)
C325 C324 C1Z N6Z 7(3)
C324 C1Z N2Z C3Z 178.1(18)
N6Z C1Z N2Z C3Z -4(3)
C1Z N2Z C3Z N4Z 6(3)
C1Z N2Z C3Z C316 173.5(18)
C315 C316 C3Z N4Z -10(3)
C317 C316 C3Z N4Z 176.8(18)
C315 C316 C3Z N2Z -177.9(18)
C317 C316 C3Z N2Z 9(3)
N2Z C3Z N4Z C5Z -6(3)
C316 C3Z N4Z C5Z -172.9(19)
C3Z N4Z C5Z N6Z 4(3)
C3Z N4Z C5Z C330 -179.0(17)
C331 C330 C5Z N6Z 178.6(17)
C335 C330 C5Z N6Z -5(3)
C331 C330 C5Z N4Z 1(3)
C335 C330 C5Z N4Z 178.0(18)
N4Z C5Z N6Z C1Z -2(3)
C330 C5Z N6Z C1Z -178.9(16)
N2Z C1Z N6Z C5Z 2(3)
C324 C1Z N6Z C5Z -179.9(19)
C74 N73 Pd1 N8A 175.4(17)
C78 N73 Pd1 N8A 5(3)
C74 N73 Pd1 N1A -112.5(13)
C78 N73 Pd1 N1A 77.5(13)
C74 N73 Pd1 N64 76.1(13)
C78 N73 Pd1 N64 -93.9(13)
C9A N8A Pd1 N73 -118(2)
C7A N8A Pd1 N73 57(3)
C9A N8A Pd1 N1A 168.2(14)
C7A N8A Pd1 N1A -16.3(11)
C9A N8A Pd1 N64 -20.5(14)
C7A N8A Pd1 N64 154.9(11)
C6A N1A Pd1 N73 -149.8(13)
C2A N1A Pd1 N73 21.7(15)
C6A N1A Pd1 N8A 17.8(12)
C2A N1A Pd1 N8A -170.7(15)
C6A N1A Pd1 N64 -69(3)
C2A N1A Pd1 N64 103(3)
C65 N64 Pd1 N73 82.1(11)
C63 N64 Pd1 N73 -88.7(12)
C65 N64 Pd1 N8A -85.0(11)
C63 N64 Pd1 N8A 104.2(11)
C65 N64 Pd1 N1A 0(3)
C63 N64 Pd1 N1A -171(2)
C9B N8B Pd2 N22 -20.4(15)
C7B N8B Pd2 N22 150.8(10)
C9B N8B Pd2 N94 -121(6)
C7B N8B Pd2 N94 50(7)
C9B N8B Pd2 N1B 167.5(15)
C7B N8B Pd2 N1B -21.4(10)
C21 N22 Pd2 N8B 107.2(10)
C23 N22 Pd2 N8B -76.8(10)
C21 N22 Pd2 N94 -76.4(10)
C23 N22 Pd2 N94 99.6(10)
C21 N22 Pd2 N1B -173(3)
C23 N22 Pd2 N1B 3(3)
C95 N94 Pd2 N8B 7(7)
C93 N94 Pd2 N8B -178(100)
C95 N94 Pd2 N22 -94.3(11)
C93 N94 Pd2 N22 81.2(9)
C95 N94 Pd2 N1B 77.8(11)
C93 N94 Pd2 N1B -106.7(9)
C6B N1B Pd2 N8B 21.7(10)
C2B N1B Pd2 N8B -168.3(13)
C6B N1B Pd2 N22 -59(3)
C2B N1B Pd2 N22 111(3)
C6B N1B Pd2 N94 -154.9(10)
C2B N1B Pd2 N94 15.2(13)
C41 N40 Pd3 N88 95.1(14)
C39 N40 Pd3 N88 -73.6(12)
C41 N40 Pd3 N8C -80.3(14)
C39 N40 Pd3 N8C 111.0(12)
C41 N40 Pd3 N1C -8(4)
C39 N40 Pd3 N1C -177(42)
C89 N88 Pd3 N40 79.1(12)
C87 N88 Pd3 N40 -89.5(12)
C89 N88 Pd3 N8C -179(100)
C87 N88 Pd3 N8C 12(6)
C89 N88 Pd3 N1C -109.8(12)
C87 N88 Pd3 N1C 81.6(12)
C9C N8C Pd3 N40 -23.2(15)
C7C N8C Pd3 N40 150.3(11)
C9C N8C Pd3 N88 -125(5)
C7C N8C Pd3 N88 49(6)
C9C N8C Pd3 N1C 165.5(15)
C7C N8C Pd3 N1C -20.9(11)
C6C N1C Pd3 N40 -51(4)
C2C N1C Pd3 N40 114(3)
C6C N1C Pd3 N88 -153.5(11)
C2C N1C Pd3 N88 11.6(14)
C6C N1C Pd3 N8C 22.0(11)
C2C N1C Pd3 N8C -172.8(14)
C6D N1D Pd4 N46 -72(6)
C2D N1D Pd4 N46 99(6)
C6D N1D Pd4 N49 -150.1(14)
C2D N1D Pd4 N49 21.1(16)
C6D N1D Pd4 N8D 20.1(13)
C2D N1D Pd4 N8D -168.6(16)
C47 N46 Pd4 N1D -168(5)
C45 N46 Pd4 N1D 6(7)
C47 N46 Pd4 N49 -89.2(14)
C45 N46 Pd4 N49 84.1(14)
C47 N46 Pd4 N8D 100.7(14)
C45 N46 Pd4 N8D -85.9(13)
C50 N49 Pd4 N1D 78.6(12)
C54 N49 Pd4 N1D -112.6(12)
C50 N49 Pd4 N46 -96.9(12)
C54 N49 Pd4 N46 71.8(12)
C50 N49 Pd4 N8D 6(3)
C54 N49 Pd4 N8D 175(2)
C9D N8D Pd4 N1D 170.6(14)
C7D N8D Pd4 N1D -19.7(11)
C9D N8D Pd4 N46 -13.9(14)
C7D N8D Pd4 N46 155.8(11)
C9D N8D Pd4 N49 -116(2)
C7D N8D Pd4 N49 54(3)
C69 N70 Pd5 N16 80.0(11)
C71 N70 Pd5 N16 -90.8(9)
C69 N70 Pd5 N8E 176(42)
C71 N70 Pd5 N8E 5(5)
C69 N70 Pd5 N1E -110.6(11)
C71 N70 Pd5 N1E 78.6(10)
C17 N16 Pd5 N70 100.3(12)
C15 N16 Pd5 N70 -71.4(11)
C17 N16 Pd5 N8E -74.7(12)
C15 N16 Pd5 N8E 113.7(11)
C17 N16 Pd5 N1E -4(3)
C15 N16 Pd5 N1E -176(2)
C9E N8E Pd5 N70 -115(5)
C7E N8E Pd5 N70 51(5)
C9E N8E Pd5 N16 -19.6(13)
C7E N8E Pd5 N16 146.4(11)
C9E N8E Pd5 N1E 170.7(13)
C7E N8E Pd5 N1E -23.2(11)
C6E N1E Pd5 N70 -153.3(11)
C2E N1E Pd5 N70 19.0(13)
C6E N1E Pd5 N16 -50(3)
C2E N1E Pd5 N16 122(3)
C6E N1E Pd5 N8E 21.8(10)
C2E N1E Pd5 N8E -165.9(13)
C9F N8F Pd6 N1F 164.2(16)
C7F N8F Pd6 N1F -15.3(11)
C9F N8F Pd6 N1 -124(6)
C7F N8F Pd6 N1 57(7)
C9F N8F Pd6 N25 -30.0(16)
C7F N8F Pd6 N25 150.4(11)
C6F N1F Pd6 N8F 19.9(11)
C2F N1F Pd6 N8F -173.8(14)
C6F N1F Pd6 N1 -156.0(11)
C2F N1F Pd6 N1 10.3(14)
C6F N1F Pd6 N25 -74(2)
C2F N1F Pd6 N25 93(2)
C2 N1 Pd6 N8F -177(100)
C6 N1 Pd6 N8F 11(7)
C2 N1 Pd6 N1F -105.7(12)
C6 N1 Pd6 N1F 83.1(11)
C2 N1 Pd6 N25 88.5(12)
C6 N1 Pd6 N25 -82.8(11)
C30 N25 Pd6 N8F 113.7(11)
C26 N25 Pd6 N8F -75.3(12)
C30 N25 Pd6 N1F -154.4(16)
C26 N25 Pd6 N1F 17(3)
C30 N25 Pd6 N1 -70.7(11)
C26 N25 Pd6 N1 100.4(12)
C191 N190 Pd7 N136 76.4(10)
C189 N190 Pd7 N136 -97.7(9)
C191 N190 Pd7 N1G -109.7(10)
C189 N190 Pd7 N1G 76.1(9)
C191 N190 Pd7 N8G 169(2)
C189 N190 Pd7 N8G -5(3)
C137 N136 Pd7 N190 -77.6(10)
C135 N136 Pd7 N190 90.3(9)
C137 N136 Pd7 N1G -172(3)
C135 N136 Pd7 N1G -4(4)
C137 N136 Pd7 N8G 111.3(10)
C135 N136 Pd7 N8G -80.8(9)
C6G N1G Pd7 N190 -155.2(8)
C2G N1G Pd7 N190 22.7(11)
C6G N1G Pd7 N136 -61(4)
C2G N1G Pd7 N136 116(4)
C6G N1G Pd7 N8G 15.9(8)
C2G N1G Pd7 N8G -166.2(11)
C9G N8G Pd7 N190 -105(2)
C7G N8G Pd7 N190 64(3)
C9G N8G Pd7 N136 -13.2(10)
C7G N8G Pd7 N136 155.0(8)
C9G N8G Pd7 N1G 172.8(10)
C7G N8G Pd7 N1G -19.0(8)
C117 N118 Pd8 N121 -77.2(10)
C119 N118 Pd8 N121 88.9(11)
C117 N118 Pd8 N1H 110.4(10)
C119 N118 Pd8 N1H -83.5(12)
C117 N118 Pd8 N8H 165(5)
C119 N118 Pd8 N8H -29(6)
C126 N121 Pd8 N118 75.8(12)
C122 N121 Pd8 N118 -89.1(11)
C126 N121 Pd8 N1H 167(3)
C122 N121 Pd8 N1H 2(4)
C126 N121 Pd8 N8H -109.0(12)
C122 N121 Pd8 N8H 86.1(11)
C2H N1H Pd8 N118 -21.2(18)
C6H N1H Pd8 N118 154.1(11)
C2H N1H Pd8 N121 -112(3)
C6H N1H Pd8 N121 63(4)
C2H N1H Pd8 N8H 163.2(18)
C6H N1H Pd8 N8H -21.5(11)
C7H N8H Pd8 N118 -33(5)
C9H N8H Pd8 N118 140(4)
C7H N8H Pd8 N121 -150.8(10)
C9H N8H Pd8 N121 22.6(14)
C7H N8H Pd8 N1H 21.6(11)
C9H N8H Pd8 N1H -165.0(14)
C170 N169 Pd9 N8I 174(100)
C174 N169 Pd9 N8I -3(16)
C170 N169 Pd9 N160 90.5(10)
C174 N169 Pd9 N160 -86.6(11)
C170 N169 Pd9 N1I -100.4(10)
C174 N169 Pd9 N1I 82.5(11)
C9I N8I Pd9 N169 -107(16)
C7I N8I Pd9 N169 62(16)
C9I N8I Pd9 N160 -23.6(14)
C7I N8I Pd9 N160 145.2(9)
C9I N8I Pd9 N1I 167.2(14)
C7I N8I Pd9 N1I -24.0(9)
C159 N160 Pd9 N169 -68.6(11)
C161 N160 Pd9 N169 103.4(10)
C159 N160 Pd9 N8I 113.1(11)
C161 N160 Pd9 N8I -75.0(10)
C159 N160 Pd9 N1I -169.0(19)
C161 N160 Pd9 N1I 3(3)
C2I N1I Pd9 N169 -155.1(11)
C6I N1I Pd9 N169 10.6(14)
C2I N1I Pd9 N8I 23.3(11)
C6I N1I Pd9 N8I -171.1(14)
C2I N1I Pd9 N160 -56(3)
C6I N1I Pd9 N160 110(2)
C143 N142 Pd10 N8J -175.3(16)
C141 N142 Pd10 N8J -5(2)
C143 N142 Pd10 N166 -84.6(10)
C141 N142 Pd10 N166 85.3(9)
C143 N142 Pd10 N2J 100.5(10)
C141 N142 Pd10 N2J -89.6(9)
C7J N8J Pd10 N142 -65(2)
C9J N8J Pd10 N142 106.0(19)
C7J N8J Pd10 N166 -153.5(8)
C9J N8J Pd10 N166 16.9(10)
C7J N8J Pd10 N2J 21.4(8)
C9J N8J Pd10 N2J -168.1(10)
C165 N166 Pd10 N142 -91.6(9)
C167 N166 Pd10 N142 83.3(9)
C165 N166 Pd10 N8J 77.0(9)
C167 N166 Pd10 N8J -108.1(9)
C165 N166 Pd10 N2J -4(5)
C167 N166 Pd10 N2J 170(4)
C3J N2J Pd10 N142 -25.3(13)
C1J N2J Pd10 N142 148.3(8)
C3J N2J Pd10 N8J 166.1(13)
C1J N2J Pd10 N8J -20.3(8)
C3J N2J Pd10 N166 -112(4)
C1J N2J Pd10 N166 62(5)
C113 N112 Pd11 N184 96.7(15)
C111 N112 Pd11 N184 -74.0(14)
C113 N112 Pd11 N1K -1(4)
C111 N112 Pd11 N1K -171(2)
C113 N112 Pd11 N8K -81.6(15)
C111 N112 Pd11 N8K 107.7(14)
C185 N184 Pd11 N112 78.6(12)
C183 N184 Pd11 N112 -91.0(11)
C185 N184 Pd11 N1K -111.1(12)
C183 N184 Pd11 N1K 79.3(11)
C185 N184 Pd11 N8K -145(15)
C183 N184 Pd11 N8K 45(15)
C6K N1K Pd11 N112 -59(3)
C2K N1K Pd11 N112 114(3)
C6K N1K Pd11 N184 -155.0(11)
C2K N1K Pd11 N184 18.2(14)
C6K N1K Pd11 N8K 23.5(11)
C2K N1K Pd11 N8K -163.2(15)
C9K N8K Pd11 N112 -17.8(18)
C7K N8K Pd11 N112 145.7(13)
C9K N8K Pd11 N184 -154(14)
C7K N8K Pd11 N184 10(16)
C9K N8K Pd11 N1K 171.9(18)
C7K N8K Pd11 N1K -24.5(13)
C6L N1L Pd12 N8L 23.9(11)
C2L N1L Pd12 N8L -161.6(16)
C6L N1L Pd12 N145 -150.4(11)
C2L N1L Pd12 N145 24.1(16)
C6L N1L Pd12 N97 -40(5)
C2L N1L Pd12 N97 134(4)
C9L N8L Pd12 N1L 172.2(16)
C7L N8L Pd12 N1L -22.1(12)
C9L N8L Pd12 N145 -120(4)
C7L N8L Pd12 N145 46(5)
C9L N8L Pd12 N97 -13.1(16)
C7L N8L Pd12 N97 152.5(12)
C146 N145 Pd12 N1L -109.3(11)
C150 N145 Pd12 N1L 78.4(12)
C146 N145 Pd12 N8L -177(48)
C150 N145 Pd12 N8L 11(5)
C146 N145 Pd12 N97 76.3(11)
C150 N145 Pd12 N97 -96.0(12)
C98 N97 Pd12 N1L 171(4)
C102 N97 Pd12 N1L -20(5)
C98 N97 Pd12 N8L 107.9(12)
C102 N97 Pd12 N8L -83.1(12)
C98 N97 Pd12 N145 -78.0(12)
C102 N97 Pd12 N145 91.1(12)
C233 N232 Pd13 N256 93.5(11)
C231 N232 Pd13 N256 -78.2(10)
C233 N232 Pd13 N8M 5(4)
C231 N232 Pd13 N8M -167(3)
C233 N232 Pd13 N1M -81.3(11)
C231 N232 Pd13 N1M 107.0(10)
C257 N256 Pd13 N232 80.4(11)
C255 N256 Pd13 N232 -90.8(10)
C257 N256 Pd13 N8M -105.6(11)
C255 N256 Pd13 N8M 83.2(9)
C257 N256 Pd13 N1M 167(4)
C255 N256 Pd13 N1M -4(5)
C7M N8M Pd13 N232 -66(4)
C9M N8M Pd13 N232 105(4)
C7M N8M Pd13 N256 -154.2(9)
C9M N8M Pd13 N256 16.4(12)
C7M N8M Pd13 N1M 20.6(10)
C9M N8M Pd13 N1M -168.8(12)
C2M N1M Pd13 N232 -13.2(15)
C6M N1M Pd13 N232 154.1(10)
C2M N1M Pd13 N256 -99(4)
C6M N1M Pd13 N256 68(4)
C2M N1M Pd13 N8M 172.7(14)
C6M N1M Pd13 N8M -20.0(10)
C270 N265 Pd14 N262 -88.9(10)
C266 N265 Pd14 N262 86.5(9)
C270 N265 Pd14 N8N 103.8(10)
C266 N265 Pd14 N8N -80.8(9)
C270 N265 Pd14 N1N 152(8)
C266 N265 Pd14 N1N -33(9)
C261 N262 Pd14 N265 -102.6(12)
C263 N262 Pd14 N265 74.7(12)
C261 N262 Pd14 N8N -17(3)
C263 N262 Pd14 N8N 160.6(17)
C261 N262 Pd14 N1N 74.6(12)
C263 N262 Pd14 N1N -108.1(12)
C9N N8N Pd14 N265 -8.7(12)
C7N N8N Pd14 N265 158.2(9)
C9N N8N Pd14 N262 -93(2)
C7N N8N Pd14 N262 73(2)
C9N N8N Pd14 N1N 173.6(12)
C7N N8N Pd14 N1N -19.4(8)
C2N N1N Pd14 N265 145(8)
C6N N1N Pd14 N265 -31(9)
C2N N1N Pd14 N262 25.8(15)
C6N N1N Pd14 N262 -149.6(9)
C2N N1N Pd14 N8N -167.0(15)
C6N N1N Pd14 N8N 17.6(9)
C3O N2O Pd15 N241 18.5(10)
C1O N2O Pd15 N241 -152.0(7)
C3O N2O Pd15 N214 101(3)
C1O N2O Pd15 N214 -69(3)
C3O N2O Pd15 N8O -168.8(10)
C1O N2O Pd15 N8O 20.7(7)
C246 N241 Pd15 N2O 78.7(8)
C242 N241 Pd15 N2O -107.5(8)
C246 N241 Pd15 N214 -93.5(9)
C242 N241 Pd15 N214 80.2(8)
C246 N241 Pd15 N8O 3(3)
C242 N241 Pd15 N8O 177(30)
C215 N214 Pd15 N2O 10(3)
C213 N214 Pd15 N2O -161(2)
C215 N214 Pd15 N241 93.4(9)
C213 N214 Pd15 N241 -77.9(9)
C215 N214 Pd15 N8O -79.1(9)
C213 N214 Pd15 N8O 109.6(9)
C9O N8O Pd15 N2O 167.4(11)
C7O N8O Pd15 N2O -21.3(7)
C9O N8O Pd15 N241 -116(3)
C7O N8O Pd15 N241 55(3)
C9O N8O Pd15 N214 -20.4(11)
C7O N8O Pd15 N214 150.9(7)
C198 N193 Pd16 N1P 161(6)
C194 N193 Pd16 N1P -33(7)
C198 N193 Pd16 N217 -81.6(12)
C194 N193 Pd16 N217 84.4(11)
C198 N193 Pd16 N8P 111.0(11)
C194 N193 Pd16 N8P -83.1(10)
C6P N1P Pd16 N193 -26(7)
C2P N1P Pd16 N193 140(6)
C6P N1P Pd16 N217 -143.1(13)
C2P N1P Pd16 N217 23.0(16)
C6P N1P Pd16 N8P 24.6(13)
C2P N1P Pd16 N8P -169.4(16)
C222 N217 Pd16 N193 -98.6(13)
C218 N217 Pd16 N193 72.9(14)
C222 N217 Pd16 N1P 77.1(13)
C218 N217 Pd16 N1P -111.3(14)
C222 N217 Pd16 N8P 5(3)
C218 N217 Pd16 N8P 176.2(18)
C9P N8P Pd16 N193 -18.0(15)
C7P N8P Pd16 N193 153.5(11)
C9P N8P Pd16 N1P 165.7(15)
C7P N8P Pd16 N1P -22.8(11)
C9P N8P Pd16 N217 -120(2)
C7P N8P Pd16 N217 51(3)
C209 N208 Pd17 N280 90.2(13)
C207 N208 Pd17 N280 -80.9(11)
C209 N208 Pd17 N1R -10(9)
C207 N208 Pd17 N1R 179(100)
C209 N208 Pd17 N8R -83.9(13)
C207 N208 Pd17 N8R 105.0(11)
C279 N280 Pd17 N208 -100.7(13)
C281 N280 Pd17 N208 76.5(13)
C279 N280 Pd17 N1R 75.7(14)
C281 N280 Pd17 N1R -107.1(13)
C279 N280 Pd17 N8R -13(5)
C281 N280 Pd17 N8R 164(4)
C9R N8R Pd17 N208 -14.0(17)
C7R N8R Pd17 N208 154.6(12)
C9R N8R Pd17 N280 -101(5)
C7R N8R Pd17 N280 68(5)
C9R N8R Pd17 N1R 169.5(18)
C7R N8R Pd17 N1R -21.8(13)
C287 N286 Pd18 N238 -101.7(14)
C285 N286 Pd18 N238 67.1(13)
C287 N286 Pd18 N1S 77.8(14)
C285 N286 Pd18 N1S -113.4(13)
C287 N286 Pd18 N8S 13(3)
C285 N286 Pd18 N8S -178(28)
C237 N238 Pd18 N286 -86.1(17)
C239 N238 Pd18 N286 90.7(16)
C237 N238 Pd18 N1S 138(77)
C239 N238 Pd18 N1S -46(56)
C237 N238 Pd18 N8S 105.6(17)
C239 N238 Pd18 N8S -77.6(16)
C9S N8S Pd18 N286 -122(2)
C7S N8S Pd18 N286 42(3)
C9S N8S Pd18 N238 -9(2)
C7S N8S Pd18 N238 155.3(12)
C9S N8S Pd18 N1S 171(2)
C7S N8S Pd18 N1S -24.3(12)
C332 N333 Pd19 N336 -91.9(14)
C334 N333 Pd19 N336 82.5(12)
C332 N333 Pd19 N1T -175(3)
C334 N333 Pd19 N1T -1(4)
C332 N333 Pd19 N8T 96.9(14)
C334 N333 Pd19 N8T -88.6(12)
C337 N336 Pd19 N333 77.4(10)
C341 N336 Pd19 N333 -96.2(10)
C337 N336 Pd19 N1T -110.5(9)
C341 N336 Pd19 N1T 75.9(10)
C337 N336 Pd19 N8T -167(2)
C341 N336 Pd19 N8T 19(3)
C6T N1T Pd19 N333 -67(3)
C2T N1T Pd19 N333 103(3)
C6T N1T Pd19 N336 -149.7(12)
C2T N1T Pd19 N336 20.4(13)
C6T N1T Pd19 N8T 22.1(11)
C2T N1T Pd19 N8T -167.7(13)
C9T N8T Pd19 N333 -25.9(15)
C7T N8T Pd19 N333 151.2(10)
C9T N8T Pd19 N336 -140(2)
C7T N8T Pd19 N336 37(3)
C9T N8T Pd19 N1T 162.1(15)
C7T N8T Pd19 N1T -20.8(10)
C311 N310 Pd20 N351 87.8(9)
C309 N310 Pd20 N351 -83.3(9)
C311 N310 Pd20 N1U -84.7(9)
C309 N310 Pd20 N1U 104.2(8)
C311 N310 Pd20 N8U -20(4)
C309 N310 Pd20 N8U 169(4)
C352 N351 Pd20 N310 79.9(9)
C350 N351 Pd20 N310 -93.1(8)
C352 N351 Pd20 N1U 176(3)
C350 N351 Pd20 N1U 3(3)
C352 N351 Pd20 N8U -105.2(9)
C350 N351 Pd20 N8U 81.7(8)
C2U N1U Pd20 N310 -17.0(12)
C6U N1U Pd20 N310 155.5(8)
C2U N1U Pd20 N351 -113(3)
C6U N1U Pd20 N351 60(3)
C2U N1U Pd20 N8U 167.9(12)
C6U N1U Pd20 N8U -19.5(8)
C7U N8U Pd20 N310 -47(4)
C9U N8U Pd20 N310 126(4)
C7U N8U Pd20 N351 -154.5(8)
C9U N8U Pd20 N351 18.2(11)
C7U N8U Pd20 N1U 18.2(8)
C9U N8U Pd20 N1U -169.2(11)
C305 N304 Pd21 N366 -73.2(16)
C303 N304 Pd21 N366 94.7(15)
C305 N304 Pd21 N8V 112.1(16)
C303 N304 Pd21 N8V -80.1(15)
C305 N304 Pd21 N1V -169(2)
C303 N304 Pd21 N1V -1(4)
C9V N8V Pd21 N366 -121(5)
C7V N8V Pd21 N366 54(6)
C9V N8V Pd21 N304 -22.8(19)
C7V N8V Pd21 N304 152.1(11)
C9V N8V Pd21 N1V 169.9(19)
C7V N8V Pd21 N1V -15.2(11)
C6W N1W Pd22 N360 -54(5)
C2W N1W Pd22 N360 125(4)
C6W N1W Pd22 N357 -157.6(14)
C2W N1W Pd22 N357 21(2)
C6W N1W Pd22 N8W 13.4(15)
C2W N1W Pd22 N8W -168(2)
C361 N360 Pd22 N1W -12(5)
C365 N360 Pd22 N1W 175(4)
C361 N360 Pd22 N357 91.8(14)
C365 N360 Pd22 N357 -80.4(13)
C361 N360 Pd22 N8W -79.7(14)
C365 N360 Pd22 N8W 108.1(13)
C356 N357 Pd22 N1W -108.5(14)
C358 N357 Pd22 N1W 83.0(13)
C356 N357 Pd22 N360 78.8(14)
C358 N357 Pd22 N360 -89.6(12)
C356 N357 Pd22 N8W 150(3)
C358 N357 Pd22 N8W -19(4)
C9W N8W Pd22 N1W 166(2)
C7W N8W Pd22 N1W -13.9(15)
C9W N8W Pd22 N360 -21(2)
C7W N8W Pd22 N360 159.1(15)
C9W N8W Pd22 N357 -91(4)
C7W N8W Pd22 N357 89(4)
C318 N313 Pd23 N8X 5(5)
C314 N313 Pd23 N8X 167(4)
C318 N313 Pd23 N289 -85.3(12)
C314 N313 Pd23 N289 76.5(13)
C318 N313 Pd23 N1X 83.5(12)
C314 N313 Pd23 N1X -114.8(13)
C9X N8X Pd23 N313 -111(4)
C7X N8X Pd23 N313 59(5)
C9X N8X Pd23 N289 -21.5(17)
C7X N8X Pd23 N289 149.0(13)
C9X N8X Pd23 N1X 169.4(18)
C7X N8X Pd23 N1X -20.1(13)
C294 N289 Pd23 N313 -74.0(13)
C290 N289 Pd23 N313 99.9(10)
C294 N289 Pd23 N8X 112.9(13)
C290 N289 Pd23 N8X -73.2(11)
C294 N289 Pd23 N1X -176(26)
C290 N289 Pd23 N1X -2(3)
C328 N327 Pd24 N8Y -175(4)
C326 N327 Pd24 N8Y 16(6)
C328 N327 Pd24 N378 78.4(16)
C326 N327 Pd24 N378 -90.6(13)
C328 N327 Pd24 N1Y -105.4(15)
C326 N327 Pd24 N1Y 85.5(13)
C9Y N8Y Pd24 N327 -118(5)
C7Y N8Y Pd24 N327 42(6)
C9Y N8Y Pd24 N378 -12.0(15)
C7Y N8Y Pd24 N378 147.8(11)
C9Y N8Y Pd24 N1Y 171.9(15)
C7Y N8Y Pd24 N1Y -28.3(10)
C379 N378 Pd24 N327 -74.0(13)
C383 N378 Pd24 N327 98.3(15)
C379 N378 Pd24 N8Y 112.6(13)
C383 N378 Pd24 N8Y -75.1(15)
C379 N378 Pd24 N1Y -160(8)
C383 N378 Pd24 N1Y 12(10)
C14S C15S C16S C17S 3(3)
C14S C15S C16S C30S -172(2)
C15S C16S C17S C18S -6(5)
C30S C16S C17S C18S 169(3)
C16S C17S C18S C13S 6(5)
C16S C17S C18S C28S -175(3)
C14S C13S C18S C17S -3(3)
C9S C13S C18S C17S 175(2)
C14S C13S C18S C28S 178(3)
C9S C13S C18S C28S -4(4)
C14T C15T C16T C17T -6(3)
C14T C15T C16T C30T -175.0(19)
C18T C17T C16T C15T 8(4)
C18T C17T C16T C30T 177(2)
C23V C22V C21V C20V -9(3)
C32V C22V C21V C20V -178(2)
C19V C20V C21V C22V 3(2)
C25V C20V C21V C22V -179(3)
C7Y C12Y C11Y C10Y -9(4)
C27Y C12Y C11Y C10Y 166(2)
C9Y C10Y C11Y C12Y 9(4)
C12L C27L C26L C5L 2(4)
C4L C5L C26L C27L 176(3)
C6L C5L C26L C27L -7(4)
C12S C27S C26S C5S -8(4)
C4S C5S C26S C27S -177(3)
C6S C5S C26S C27S -1(4)
C7Y C6Y N1Y C2Y 176(2)
C5Y C6Y N1Y C2Y -1(4)
C7Y C6Y N1Y Pd24 -18(3)
C5Y C6Y N1Y Pd24 166(2)
C3Y C2Y N1Y C6Y 2(3)
C19Y C2Y N1Y C6Y -172.3(19)
C3Y C2Y N1Y Pd24 -160.6(17)
C19Y C2Y N1Y Pd24 25(3)
N327 Pd24 N1Y C6Y -147.7(15)
N8Y Pd24 N1Y C6Y 25.8(15)
N378 Pd24 N1Y C6Y -62(9)
N327 Pd24 N1Y C2Y 16(2)
N8Y Pd24 N1Y C2Y -170(2)
N378 Pd24 N1Y C2Y 102(9)
C12P C27P C26P C5P -7(5)
C4P C5P C26P C27P -178(3)
C6P C5P C26P C27P 4(4)
C7S C6S N1S C2S 171.4(19)
C5S C6S N1S C2S -1(3)
C7S C6S N1S Pd18 -19(2)
C5S C6S N1S Pd18 168.8(16)
C3S C2S N1S C6S 1(3)
C19S C2S N1S C6S -172.9(15)
C3S C2S N1S Pd18 -166.4(13)
C19S C2S N1S Pd18 20(2)
N286 Pd18 N1S C6S -144.3(13)
N238 Pd18 N1S C6S -8(56)
N8S Pd18 N1S C6S 24.0(13)
N286 Pd18 N1S C2S 23.6(17)
N238 Pd18 N1S C2S 160(100)
N8S Pd18 N1S C2S -168.1(17)
C7V C6V N1V C2V 172.1(17)
C5V C6V N1V C2V -8(3)
C7V C6V N1V Pd21 -14(2)
C5V C6V N1V Pd21 166.1(16)
C3V C2V N1V C6V 1.8(16)
C19V C2V N1V C6V -169.9(15)
C3V C2V N1V Pd21 -170.9(13)
C19V C2V N1V Pd21 17.3(18)
N366 Pd21 N1V C6V -159.2(13)
N304 Pd21 N1V C6V -64(3)
N8V Pd21 N1V C6V 15.9(12)
N366 Pd21 N1V C2V 14.0(13)
N304 Pd21 N1V C2V 109(3)
N8V Pd21 N1V C2V -170.9(13)
C12X C27X C26X C5X 1.4(19)
C4X C5X C26X C27X 162(3)
C6X C5X C26X C27X -3(3)
C12V C27V C26V C5V 0.9(19)
C4V C5V C26V C27V 166(2)
C6V C5V C26V C27V -2(3)
C7R C6R N1R C2R 158(3)
C5R C6R N1R C2R -16(4)
C7R C6R N1R Pd17 -20(3)
C5R C6R N1R Pd17 166(2)
C3R C2R N1R C6R 14(4)
C19R C2R N1R C6R -175(2)
C3R C2R N1R Pd17 -169(3)
C19R C2R N1R Pd17 2(4)
N208 Pd17 N1R C6R -51(10)
N280 Pd17 N1R C6R -151.1(16)
N8R Pd17 N1R C6R 23.0(16)
N208 Pd17 N1R C2R 131(8)
N280 Pd17 N1R C2R 31(3)
N8R Pd17 N1R C2R -155(3)
C12T C27T C26T C5T -2(4)
C4T C5T C26T C27T 178(3)
C6T C5T C26T C27T 2(4)
C12Y C27Y C26Y C5Y 0(2)
C4Y C5Y C26Y C27Y 172(3)
C6Y C5Y C26Y C27Y 0(3)
C7X C6X N1X C2X 169(2)
C5X C6X N1X C2X -6(3)
C7X C6X N1X Pd23 -19(3)
C5X C6X N1X Pd23 166.4(19)
C3X C2X N1X C6X 2(3)
C19X C2X N1X C6X -172.5(17)
C3X C2X N1X Pd23 -168.9(18)
C19X C2X N1X Pd23 17(3)
N313 Pd23 N1X C6X -151.7(15)
N8X Pd23 N1X C6X 21.5(15)
N289 Pd23 N1X C6X -51(3)
N313 Pd23 N1X C2X 19.5(19)
N8X Pd23 N1X C2X -167.3(19)
N289 Pd23 N1X C2X 120(2)
C12R C27R C26R C5R 3(2)
C4R C5R C26R C27R 159(3)
C6R C5R C26R C27R -6(3)
C21R C20R C19R C2R 175.3(13)
C25R C20R C19R C2R 2.8(19)
C21R C20R C19R C24R 0.0(15)
C25R C20R C19R C24R -172.5(17)
C3R C2R C19R C20R -114(3)
N1R C2R C19R C20R 76(3)
C3R C2R C19R C24R 61(4)
N1R C2R C19R C24R -109(3)
C23R C24R C19R C20R 3(2)
C31R C24R C19R C20R 176.5(16)
C23R C24R C19R C2R -172.1(17)
C31R C24R C19R C2R 2(2)
C23R C22R C21R C20R -4(2)
C32R C22R C21R C20R 173.3(15)
C19R C20R C21R C22R 0.9(17)
C25R C20R C21R C22R 173.5(19)
C19R C24R C23R C22R -6(3)
C31R C24R C23R C22R 179.9(19)
C21R C22R C23R C24R 7(3)
C32R C22R C23R C24R -170.5(18)
C370 C371 N366 C367 0(3)
C370 C371 N366 Pd21 -171(2)
C368 C367 N366 C371 1.3(17)
C368 C367 N366 Pd21 172.6(12)
N304 Pd21 N366 C371 86.5(15)
N8V Pd21 N366 C371 -175(48)
N1V Pd21 N366 C371 -106.4(15)
N304 Pd21 N366 C367 -84.1(10)
N8V Pd21 N366 C367 15(6)
N1V Pd21 N366 C367 83.0(10)
